data_1559957
loop_
_publ_author_name
'Rekis, Toms'
'Schaller, Achim M.'
'Kotla, Surya Rohith'
'Sch\"onleber, Andreas'
'Noohinejad, Leila'
'Tolkiehn, Martin'
'Paulmann, Carsten'
'van Smaalen, Sander'

_publ_section_title
;
 Single-crystal-to-single-crystal phase transitions of commensurately
 modulated sodium saccharinate 1.875-hydrate
;
_journal_issue 1
_journal_name_full IUCrJ
_journal_page_first 139
_journal_page_last 147
_journal_paper_doi 10.1107/S2052252520015912
_journal_volume 8
_journal_year 2021
_chemical_formula_sum 'C7 H4 N Na O4.875 S'
_chemical_formula_weight 235.2
_chemical_name_common 'Sodium Saccharinate 1.875-Hydrate'
_space_group_IT_number 15
_space_group_name_Hall '-C 2yac'
_space_group_name_H-M_alt 'C 1 2/n 1'
_space_group_ssg_name C2/c(0\b0)s0
_symmetry_cell_setting monoclinic
_cell_angle_alpha 90
_cell_angle_beta 93.7725
_cell_angle_gamma 90
_cell_formula_units_Z 16
_cell_length_a 18.7488
_cell_length_b 7.1526
_cell_length_c 29.1812
_cell_measurement_temperature 298
_cell_modulation_dimension 1
_cell_volume 3904.797
_diffrn_ambient_temperature 298
_diffrn_detector 'Pilatus CdTe 1M'
_diffrn_measured_fraction_theta_full 0.88
_diffrn_measured_fraction_theta_max 0.83
_diffrn_measurement_device 'four-circle diffractometer'
_diffrn_measurement_device_type 'Huber four-circle diffractometer'
_diffrn_measurement_method '\f scans'
_diffrn_measurement_specimen_support 'glass fiber'
_diffrn_radiation_monochromator 'Si111 and Si311'
_diffrn_radiation_probe x-ray
_diffrn_radiation_source synchrotron
_diffrn_radiation_type synchrotron
_diffrn_radiation_wavelength 0.5
_diffrn_reflns_av_R_equivalents 0.1099
_diffrn_reflns_av_unetI/netI 0.1293
_diffrn_reflns_limit_h_max 30
_diffrn_reflns_limit_h_min -30
_diffrn_reflns_limit_index_m_1_max 4
_diffrn_reflns_limit_index_m_1_min -4
_diffrn_reflns_limit_k_max 13
_diffrn_reflns_limit_k_min -13
_diffrn_reflns_limit_l_max 47
_diffrn_reflns_limit_l_min -47
_diffrn_reflns_number 219920
_diffrn_reflns_theta_full 16.08
_diffrn_reflns_theta_max 24.11
_diffrn_reflns_theta_min 1.53
_diffrn_source synchrotron
_exptl_absorpt_coefficient_mu 0.143
_exptl_absorpt_correction_type empirical
_exptl_absorpt_process_details
'SADABS, Program for Empirical Absorption Correction of Area Detector Data, G. M. Sheldrick, 1996'
_exptl_crystal_colour colourless
_exptl_crystal_density_diffrn 1.6001
_exptl_crystal_description prism
_exptl_crystal_F_000 1934
_exptl_crystal_size_max 0.15
_exptl_crystal_size_mid 0.15
_exptl_crystal_size_min 0.15
_refine_diff_density_max 1.10
_refine_diff_density_min -1.03
_refine_ls_extinction_method none
_refine_ls_goodness_of_fit_gt 2.32
_refine_ls_goodness_of_fit_ref 1.74
_refine_ls_hydrogen_treatment constr
_refine_ls_number_constraints 710
_refine_ls_number_parameters 1702
_refine_ls_number_reflns 53543
_refine_ls_number_restraints 0
_refine_ls_R_factor_all 0.1659
_refine_ls_R_factor_gt 0.0548
_refine_ls_shift/su_max 0.0181
_refine_ls_shift/su_mean 0.0001
_refine_ls_structure_factor_coef F
_refine_ls_weighting_details w=1/(\s^2^(F)+0.0001F^2^)
_refine_ls_weighting_scheme sigma
_refine_ls_wR_factor_gt 0.0489
_refine_ls_wR_factor_ref 0.0567
_reflns_number_gt 23243
_reflns_number_total 53543
_reflns_threshold_expression I>3\s(I)
_cod_data_source_file lt5033.cif
_cod_data_source_block 298K_2nd
_cod_depositor_comments
;
The following automatic conversions were performed:

data item '_diffrn_radiation_probe' value 'X-ray' was changed to
'x-ray' in accordance with the
/home/data/users/saulius/crontab/automatic-downloads/rss-feeds/IUCr/lib/dictionaries/cif_core.dic
dictionary named 'cif_core.dic' version 2.4.2 last updated on
2011-04-26.

Automatic conversion script
Id: cif_fix_values 7556 2019-12-06 15:28:31Z antanas 

 Adding full bibliography for 1559957--1559961.cif.
;
_cod_original_formula_sum 'C7 H4 N1 Na1 O4.875 S1'
_cod_database_code 1559957
_jana_cell_commen_supercell_matrix_1_1 1
_jana_cell_commen_supercell_matrix_1_2 0
_jana_cell_commen_supercell_matrix_1_3 0
_jana_cell_commen_supercell_matrix_2_1 0
_jana_cell_commen_supercell_matrix_2_2 4
_jana_cell_commen_supercell_matrix_2_3 0
_jana_cell_commen_supercell_matrix_3_1 0
_jana_cell_commen_supercell_matrix_3_2 0
_jana_cell_commen_supercell_matrix_3_3 1
_jana_cell_commen_t_section_1 0

loop_
_space_group_symop_id
_space_group_symop_operation_xyz
1 x,y,z
2 -x,y+0.5,-z+0.5
3 x+0.5,y+0.5,z
4 -x+0.5,y,-z+0.5
5 -x,-y,-z
6 x,-y+0.5,z+0.5
7 -x+0.5,-y+0.5,-z
8 x+0.5,-y,z+0.5

loop_
_space_group_symop_ssg_id
_space_group_symop_ssg_operation_algebraic
1 x1,x2,x3,x4
2 -x1,x2+1/2,-x3+1/2,x4+1/2
3 -x1,-x2,-x3,-x4
4 x1,-x2+1/2,x3+1/2,-x4+1/2
5 x1+1/2,x2+1/2,x3,x4
6 -x1+1/2,x2,-x3+1/2,x4+1/2
7 -x1+1/2,-x2+1/2,-x3,-x4
8 x1+1/2,-x2,x3+1/2,-x4+1/2

loop_
_atom_site_label
_atom_site_type_symbol
_atom_site_fract_x
_atom_site_fract_y
_atom_site_fract_z
_atom_site_adp_type
_atom_site_U_iso_or_equiv
_atom_site_site_symmetry_multiplicity
_atom_site_occupancy
_atom_site_calc_flag
_atom_site_refinement_flags
_atom_site_disorder_assembly
_atom_site_disorder_group
S1a S -0.050506(10) 0.77550(3) 0.412263(7) Uani 0.03462(7) 8 1 d . . .
O1a O -0.09110(3) 0.94035(10) 0.42096(2) Uani 0.0518(2) 8 1 d . . .
O2a O -0.07980(3) 0.60627(10) 0.42972(2) Uani 0.0514(2) 8 1 d . . .
O3a O 0.05807(3) 0.75931(10) 0.31398(2) Uani 0.0456(2) 8 1 d . . .
N1a N -0.03630(3) 0.75781(11) 0.35905(2) Uani 0.0380(2) 8 1 d . . .
C7a C 0.03398(4) 0.76937(12) 0.35201(3) Uani 0.0333(3) 8 1 d . . .
S1b S -0.218788(14) 0.78469(4) 0.174216(11) Uani 0.03454(8) 8 0.875 d . . .
S1b' S -0.20246(11) 0.7016(3) 0.17559(7) Uani 0.03454(8) 8 0.06673(18) d . . .
S1b'' S -0.17847(10) 0.6860(3) 0.17690(8) Uani 0.03454(8) 8 0.05827(18) d . . .
O1b O -0.26084(4) 0.62370(13) 0.17704(3) Uani 0.0543(3) 8 0.875 d . . .
O1b' O -0.2215(4) 0.5105(15) 0.1795(4) Uani 0.0543(3) 8 0.06673(18) d . . .
O1b'' O -0.2012(2) 0.8224(6) 0.21077(17) Uani 0.0543(3) 8 0.05827(18) d . . .
O2b O -0.25235(4) 0.95168(13) 0.18673(3) Uani 0.0526(3) 8 0.875 d . . .
O2b' O -0.2475(2) 0.8294(5) 0.19740(15) Uani 0.0526(3) 8 0.06673(18) d . . .
O2b'' O -0.2144(4) 0.5042(17) 0.1798(4) Uani 0.0526(3) 8 0.05827(18) d . . .
O3b O -0.02884(4) 0.75156(13) 0.18840(3) Uani 0.0500(3) 8 0.875 d . . .
O3b' O -0.01355(18) 0.7979(7) 0.16126(17) Uani 0.0500(3) 8 0.06673(18) d . . .
O3b'' O -0.0018(2) 0.6985(8) 0.1336(2) Uani 0.0500(3) 8 0.05827(18) d . . .
N1b N -0.14481(5) 0.75840(15) 0.20277(4) Uani 0.0397(3) 8 0.875 d . . .
N1b' N -0.1199(3) 0.7267(8) 0.19205(18) Uani 0.0397(3) 8 0.06673(18) d . . .
N1b'' N -0.0934(3) 0.6660(9) 0.1812(2) Uani 0.0397(3) 8 0.05827(18) d . . .
C7b C -0.09135(6) 0.76611(17) 0.17511(4) Uani 0.0344(3) 8 0.875 d . . .
C7b' C -0.0796(3) 0.7712(9) 0.1580(2) Uani 0.0344(3) 8 0.06673(18) d . . .
C7b'' C -0.0658(3) 0.7109(10) 0.1410(3) Uani 0.0344(3) 8 0.05827(18) d . . .
O28w O 0.09656(6) 0.52560(18) 0.22132(5) Uani 0.0666(4) 8 0.9844 d . . .
O28w' O 0.09656(6) 0.52560(18) 0.22132(5) Uani 0.081(2) 8 0.0766(13) d . . .
O28w'' O 0.0917(6) 0.5486(15) 0.2115(4) Uani 0.081(2) 8 0.0641(13) d . . .
O18w O -0.09403(7) 0.5035(2) 0.27991(6) Uani 0.0631(14) 8 0.8438 d . . .
O18w' O -0.09403(7) 0.5035(2) 0.27991(6) Uani 0.0709(14) 8 0.0759(8) d . . .
O18w'' O -0.0483(3) 0.4694(10) 0.2822(2) Uani 0.0709(14) 8 0.0647(8) d . . .
O19w' O -0.09403(7) 0.5035(2) 0.27991(6) Uani 0.069(2) 8 0.0593(12) d . . .
O19w'' O -0.0941(4) 0.4802(10) 0.2812(3) Uani 0.069(2) 8 0.0813(12) d . . .
O24w O 0.14876(5) 0.78169(16) 0.12109(4) Uani 0.0804(4) 8 0.9844 d . . .
O24w' O 0.14876(5) 0.78169(16) 0.12109(4) Uani 0.0843(13) 8 0.0571(5) d . . .
O24w'' O 0.14579(19) 0.8457(6) 0.12067(15) Uani 0.0843(13) 8 0.0835(5) d . . .
O23w O 0.23903(8) 0.8178(2) 0.27705(6) Uani 0.0498(6) 8 0.8438 d . . .
Na6 Na 0.19801(5) 0.81772(14) 0.19782(4) Uani 0.0429(4) 8 0.75 d . . .
Na2 Na 0.00512(12) 0.6821(4) 0.25177(9) Uani 0.0616(9) 8 0.625 d . . .
Na2' Na -0.10489(11) 0.7700(3) 0.28289(7) Uani 0.0511(8) 8 0.0638(3) d . . .
Na2'' Na -0.03791(13) 0.7789(4) 0.25506(9) Uani 0.0690(11) 8 0.0612(3) d . . .
Na16' Na 0.1363(4) 0.703(5) 0.2648(4) Uani 0.061(4) 8 0.045(4) d . . .
Na16'' Na 0.14067(18) 0.810(3) 0.26929(13) Uani 0.066(3) 8 0.080(4) d . . .
Na16 Na 0.14999(5) 0.77410(15) 0.27691(3) Uani 0.0441(4) 8 0.125 d . . .
Na14' Na 0.09421(11) 0.9779(3) 0.14957(8) Uani 0.0405(8) 8 0.0530(3) d . . .
Na14'' Na 0.10949(8) 0.5621(3) 0.14944(6) Uani 0.0461(7) 8 0.0720(3) d . . .
Na14 Na 0.08990(4) 0.55839(14) 0.15811(3) Uani 0.0391(3) 8 0.125 d . . .
C1a C 0.03916(3) 0.80417(10) 0.43286(2) Uani 0.0306(8) 8 1 d . . .
C2a C 0.07964(5) 0.79851(16) 0.39559(4) Uani 0.0301(8) 8 1 d . . .
C3a C 0.15256(6) 0.81940(18) 0.40119(4) Uani 0.0390(9) 8 1 d . . .
C4a C 0.18268(6) 0.84604(19) 0.44521(4) Uani 0.0470(8) 8 1 d . . .
C5a C 0.14134(6) 0.85227(19) 0.48221(4) Uani 0.0482(8) 8 1 d . . .
C6a C 0.06809(5) 0.83086(17) 0.47693(4) Uani 0.0407(9) 8 1 d . . .
H1c3a H 0.181657 0.815595 0.375343 Uani 0.0478(18) 8 1 d . . .
H1c4a H 0.233539 0.860463 0.44996 Uani 0.0604(16) 8 1 d . . .
H1c5a H 0.163753 0.871885 0.512362 Uani 0.0628(16) 8 1 d . . .
H1c6a H 0.038824 0.834426 0.502704 Uani 0.0505(19) 8 1 d . . .
C1b C -0.18671(6) 0.8083(5) 0.12009(3) Uani 0.0306(13) 8 0.875 d . . .
C2b C -0.11396(7) 0.7949(5) 0.12617(4) Uani 0.0305(13) 8 0.875 d . . .
C3b C -0.07255(7) 0.8122(9) 0.08926(5) Uani 0.0421(14) 8 0.875 d . . .
C4b C -0.10682(8) 0.8429(5) 0.04655(4) Uani 0.0516(13) 8 0.875 d . . .
C5b C -0.17984(8) 0.8551(5) 0.04096(4) Uani 0.0536(13) 8 0.875 d . . .
C6b C -0.22186(6) 0.8385(9) 0.07785(5) Uani 0.0445(15) 8 0.875 d . . .
H1c3b H -0.021409 0.803194 0.093027 Uani 0.062(3) 8 0.875 d . . .
H1c4b H -0.078966 0.855887 0.02028 Uani 0.076(3) 8 0.875 d . . .
H1c5b H -0.202172 0.87561 0.010825 Uani 0.080(3) 8 0.875 d . . .
H1c6b H -0.273002 0.847547 0.07423 Uani 0.066(3) 8 0.875 d . . .
C1c C -0.1924(2) 0.7660(12) 0.11705(10) Uani 0.0306(13) 8 0.06673(18) d . . .
C2c C -0.1211(2) 0.7963(11) 0.11333(11) Uani 0.0305(13) 8 0.06673(18) d . . .
C3c C -0.09645(19) 0.852(2) 0.07217(14) Uani 0.0421(13) 8 0.06673(18) d . . .
C4c C -0.1459(2) 0.8759(11) 0.03538(11) Uani 0.0516(12) 8 0.06673(18) d . . .
C5c C -0.2173(2) 0.8441(12) 0.03959(11) Uani 0.0536(12) 8 0.06673(18) d . . .
C6c C -0.24249(19) 0.788(2) 0.08083(14) Uani 0.0445(14) 8 0.06673(18) d . . .
H1c3c H -0.046482 0.874135 0.069073 Uani 0.062(3) 8 0.06673(18) d . . .
H1c4c H -0.129943 0.915375 0.006323 Uani 0.076(2) 8 0.06673(18) d . . .
H1c5c H -0.250309 0.860839 0.013361 Uani 0.080(2) 8 0.06673(18) d . . .
H1c6c H -0.292423 0.766534 0.084072 Uani 0.066(3) 8 0.06673(18) d . . .
C1d C -0.1877(2) 0.7716(10) 0.12167(13) Uani 0.0306(13) 8 0.05827(18) d . . .
C2d C -0.1215(2) 0.7810(10) 0.10473(13) Uani 0.0305(13) 8 0.05827(18) d . . .
C3d C -0.11431(18) 0.8399(16) 0.06044(16) Uani 0.0421(13) 8 0.05827(18) d . . .
C4d C -0.1756(2) 0.8880(10) 0.03421(13) Uani 0.0516(12) 8 0.05827(18) d . . .
C5d C -0.2416(2) 0.8769(10) 0.05160(13) Uani 0.0536(12) 8 0.05827(18) d . . .
C6d C -0.24932(18) 0.8185(16) 0.09610(16) Uani 0.0445(14) 8 0.05827(18) d . . .
H1c3d H -0.068173 0.847295 0.048108 Uani 0.062(3) 8 0.05827(18) d . . .
H1c4d H -0.171883 0.929943 0.003211 Uani 0.076(2) 8 0.05827(18) d . . .
H1c5d H -0.283304 0.91044 0.032488 Uani 0.080(2) 8 0.05827(18) d . . .
H1c6d H -0.295362 0.811079 0.108564 Uani 0.066(3) 8 0.05827(18) d . . .

loop_
_atom_site_aniso_label
_atom_site_aniso_type_symbol
_atom_site_aniso_U_11
_atom_site_aniso_U_22
_atom_site_aniso_U_33
_atom_site_aniso_U_12
_atom_site_aniso_U_13
_atom_site_aniso_U_23
S1a S 0.03209(9) 0.04341(14) 0.02864(11) -0.00138(9) 0.00402(8) -0.00390(10)
O1a O 0.0444(3) 0.0616(5) 0.0494(4) 0.0175(3) 0.0038(3) -0.0090(4)
O2a O 0.0552(4) 0.0568(5) 0.0432(4) -0.0198(3) 0.0114(3) -0.0012(3)
O3a O 0.0453(3) 0.0645(5) 0.0278(3) -0.0028(3) 0.0082(3) -0.0016(3)
N1a N 0.0340(3) 0.0537(5) 0.0263(4) -0.0030(3) 0.0023(3) -0.0039(3)
C7a C 0.0383(4) 0.0334(5) 0.0282(4) 0.0000(4) 0.0024(3) 0.0002(4)
S1b S 0.03476(13) 0.03189(13) 0.03795(14) 0.00198(12) 0.00978(12) 0.00185(11)
S1b' S 0.03476(13) 0.03189(13) 0.03795(14) 0.00198(12) 0.00978(12) 0.00185(11)
S1b'' S 0.03476(13) 0.03189(13) 0.03795(14) 0.00198(12) 0.00978(12) 0.00185(11)
O1b O 0.0524(5) 0.0446(6) 0.0678(6) -0.0104(4) 0.0191(4) 0.0103(5)
O1b' O 0.0524(5) 0.0446(6) 0.0678(6) -0.0104(4) 0.0191(4) 0.0103(5)
O1b'' O 0.0524(5) 0.0446(6) 0.0678(6) -0.0104(4) 0.0191(4) 0.0103(5)
O2b O 0.0560(5) 0.0437(5) 0.0601(6) 0.0134(4) 0.0196(4) -0.0060(4)
O2b' O 0.0560(5) 0.0437(5) 0.0601(6) 0.0134(4) 0.0196(4) -0.0060(4)
O2b'' O 0.0560(5) 0.0437(5) 0.0601(6) 0.0134(4) 0.0196(4) -0.0060(4)
O3b O 0.0340(3) 0.0569(6) 0.0576(6) 0.0039(3) -0.0094(3) 0.0023(4)
O3b' O 0.0340(3) 0.0569(6) 0.0576(6) 0.0039(3) -0.0094(3) 0.0023(4)
O3b'' O 0.0340(3) 0.0569(6) 0.0576(6) 0.0039(3) -0.0094(3) 0.0023(4)
N1b N 0.0418(5) 0.0459(6) 0.0309(5) 0.0017(4) -0.0006(4) 0.0052(4)
N1b' N 0.0418(5) 0.0459(6) 0.0309(5) 0.0017(4) -0.0006(4) 0.0052(4)
N1b'' N 0.0418(5) 0.0459(6) 0.0309(5) 0.0017(4) -0.0006(4) 0.0052(4)
C7b C 0.0344(5) 0.0296(6) 0.0384(7) 0.0005(4) -0.0040(4) -0.0012(5)
C7b' C 0.0344(5) 0.0296(6) 0.0384(7) 0.0005(4) -0.0040(4) -0.0012(5)
C7b'' C 0.0344(5) 0.0296(6) 0.0384(7) 0.0005(4) -0.0040(4) -0.0012(5)
O28w O 0.0661(6) 0.0605(7) 0.0741(7) 0.0032(5) 0.0099(5) 0.0013(6)
O28w' O 0.079(3) 0.061(3) 0.099(6) 0.004(2) -0.029(4) -0.012(3)
O28w'' O 0.079(3) 0.061(3) 0.099(6) 0.004(2) -0.029(4) -0.012(3)
O18w O 0.073(2) 0.055(3) 0.063(3) -0.0119(18) 0.0128(18) -0.008(2)
O18w' O 0.055(3) 0.0767(19) 0.081(3) 0.009(3) 0.005(3) -0.0082(18)
O18w'' O 0.055(3) 0.0767(19) 0.081(3) 0.009(3) 0.005(3) -0.0082(18)
O19w' O 0.069(4) 0.063(2) 0.071(4) -0.003(3) -0.017(3) -0.001(2)
O19w'' O 0.069(4) 0.063(2) 0.071(4) -0.003(3) -0.017(3) -0.001(2)
O24w O 0.0956(7) 0.0671(8) 0.0756(8) 0.0027(6) -0.0158(6) 0.0035(6)
O24w' O 0.0763(16) 0.074(3) 0.100(2) 0.000(2) -0.0160(16) 0.012(3)
O24w'' O 0.0763(16) 0.074(3) 0.100(2) 0.000(2) -0.0160(16) 0.012(3)
O23w O 0.0509(9) 0.0506(12) 0.0485(12) -0.0001(8) 0.0078(8) -0.0024(10)
Na6 Na 0.0394(5) 0.0466(7) 0.0427(7) 0.0062(4) 0.0026(4) -0.0027(5)
Na2 Na 0.0417(12) 0.0765(18) 0.0657(17) -0.0018(11) -0.0025(11) 0.0244(13)
Na2' Na 0.0693(15) 0.0433(14) 0.0382(13) -0.0023(10) -0.0154(10) -0.0028(10)
Na2'' Na 0.0653(16) 0.082(2) 0.0567(18) -0.0265(13) -0.0207(13) 0.0016(14)
Na16' Na 0.036(2) 0.107(13) 0.041(3) 0.007(3) 0.004(2) 0.020(4)
Na16'' Na 0.0410(11) 0.110(7) 0.0473(14) -0.0059(19) 0.0163(10) -0.005(2)
Na16 Na 0.0365(5) 0.0593(7) 0.0369(6) -0.0053(4) 0.0063(4) 0.0032(5)
Na14' Na 0.0358(12) 0.0466(17) 0.0385(15) -0.0042(10) -0.0034(10) 0.0076(12)
Na14'' Na 0.0344(9) 0.0588(14) 0.0446(12) 0.0032(8) -0.0028(8) 0.0019(10)
Na14 Na 0.0346(5) 0.0452(6) 0.0369(6) 0.0067(4) -0.0019(4) -0.0013(5)
C1a C 0.0347(3) 0.027(2) 0.0296(4) 0.0009(6) 0.0011(3) -0.0018(6)
C2a C 0.0347(3) 0.026(2) 0.0296(4) 0.0005(6) 0.0011(3) -0.0003(6)
C3a C 0.0343(4) 0.039(3) 0.0444(3) 0.0002(6) 0.0041(3) -0.0002(6)
C4a C 0.0359(3) 0.049(2) 0.0551(4) -0.0002(5) -0.0083(2) -0.0054(6)
C5a C 0.0499(3) 0.052(2) 0.0406(4) 0.0030(6) -0.0131(2) -0.0096(6)
C6a C 0.0487(4) 0.043(3) 0.0297(3) 0.0038(6) -0.0007(3) -0.0060(6)
H1c3a H 0.0408(7) 0.048(5) 0.0558(5) 0.0014(13) 0.0143(5) 0.0032(12)
H1c4a H 0.0366(6) 0.062(5) 0.0807(7) -0.0011(11) -0.0129(4) -0.0063(12)
H1c5a H 0.0685(6) 0.069(5) 0.0474(7) 0.0058(11) -0.0240(4) -0.0150(12)
H1c6a H 0.0650(7) 0.056(6) 0.0310(5) 0.0075(13) 0.0061(6) -0.0065(12)
C1b C 0.0326(5) 0.024(4) 0.0354(4) -0.0008(6) 0.0019(3) 0.0003(7)
C2b C 0.0327(6) 0.025(4) 0.0341(4) -0.0003(6) 0.0016(3) -0.0006(7)
C3b C 0.0417(3) 0.038(4) 0.0477(6) -0.0012(5) 0.0144(3) -0.0030(8)
C4b C 0.0745(5) 0.045(4) 0.0372(4) -0.0014(6) 0.0186(3) -0.0008(6)
C5b C 0.0777(5) 0.049(4) 0.0326(4) 0.0029(6) -0.0061(3) 0.0018(7)
C6b C 0.0449(3) 0.042(4) 0.0447(7) 0.0026(5) -0.0105(3) 0.0006(8)
H1c3b H 0.0409(3) 0.070(9) 0.0770(14) -0.0003(8) 0.0215(4) -0.0042(17)
H1c4b H 0.1092(10) 0.075(7) 0.0482(6) -0.0026(13) 0.0387(6) 0.0007(12)
H1c5b H 0.1166(10) 0.085(8) 0.0367(6) 0.0073(14) -0.0180(7) 0.0059(12)
H1c6b H 0.0460(3) 0.076(9) 0.0719(14) 0.0061(8) -0.0205(4) 0.0018(18)
C1c C 0.0325(6) 0.024(4) 0.0354(5) 0.0011(8) 0.0026(4) -0.0009(9)
C2c C 0.0323(6) 0.025(4) 0.0340(5) 0.0012(8) 0.0023(4) -0.0017(9)
C3c C 0.0475(4) 0.038(4) 0.0422(7) -0.0015(7) 0.0148(3) -0.0005(10)
C4c C 0.0777(5) 0.045(4) 0.0323(4) 0.0049(8) 0.0095(4) 0.0027(9)
C5c C 0.0682(5) 0.052(4) 0.0382(5) 0.0099(8) -0.0138(4) -0.0011(9)
C6c C 0.0380(4) 0.044(4) 0.0500(7) 0.0033(8) -0.0086(3) -0.0036(11)
H1c3c H 0.0524(4) 0.068(8) 0.0680(15) -0.0084(14) 0.0272(5) 0.001(2)
H1c4c H 0.1189(11) 0.074(7) 0.0374(7) 0.0050(16) 0.0218(7) 0.0104(17)
H1c5c H 0.0971(11) 0.090(7) 0.0497(7) 0.0164(16) -0.0316(7) 0.0011(17)
H1c6c H 0.0363(4) 0.078(9) 0.0810(15) -0.0002(14) -0.0121(5) -0.004(2)
C1d C 0.0330(5) 0.024(4) 0.0349(6) -0.0005(6) 0.0031(4) -0.0018(11)
C2d C 0.0326(5) 0.025(4) 0.0337(5) -0.0003(6) 0.0025(4) -0.0024(11)
C3d C 0.0527(4) 0.039(4) 0.0358(7) -0.0038(5) 0.0111(4) -0.0012(12)
C4d C 0.0771(5) 0.044(4) 0.0322(5) 0.0014(6) -0.0039(3) 0.0025(11)
C5d C 0.0579(5) 0.050(4) 0.0499(6) 0.0088(6) -0.0192(4) -0.0009(11)
C6d C 0.0337(4) 0.043(4) 0.0554(7) 0.0036(6) -0.0037(4) -0.0039(13)
H1c3d H 0.0647(5) 0.070(8) 0.0538(14) -0.0077(10) 0.0276(7) 0.001(3)
H1c4d H 0.1208(10) 0.073(7) 0.0341(9) 0.0018(13) -0.0025(7) 0.011(2)
H1c5d H 0.0767(10) 0.085(7) 0.0737(10) 0.0186(13) -0.0381(7) 0.002(2)
H1c6d H 0.0326(5) 0.077(9) 0.0868(15) 0.0047(10) 0.0028(7) -0.004(3)

loop_
_atom_site_displace_Fourier_atom_site_label
_atom_site_displace_Fourier_axis
_atom_site_displace_Fourier_wave_vector_seq_id
_atom_site_displace_Fourier_param_cos
_atom_site_displace_Fourier_param_sin
S1a x 1 -0.002931(15) 0.001870(14)
S1a y 1 0.01801(5) -0.00944(5)
S1a z 1 -0.001068(11) 0.000819(10)
S1a x 2 0.007288(14) 0.003482(15)
S1a y 2 0.00003(5) 0.02366(5)
S1a z 2 -0.000722(10) -0.001572(11)
S1a x 3 -0.003838(14) 0.016311(14)
S1a y 3 -0.01240(5) 0.00381(5)
S1a z 3 -0.000610(11) 0.003026(10)
S1a x 4 0 -0.000987(12)
S1a y 4 0 -0.01103(4)
S1a z 4 0 -0.000350(9)
O1a x 1 -0.00005(4) -0.00167(4)
O1a y 1 0.02130(13) 0.00373(14)
O1a z 1 0.00267(3) 0.00046(3)
O1a x 2 -0.00555(4) 0.00609(4)
O1a y 2 -0.02726(13) -0.00168(13)
O1a z 2 0.00122(3) -0.00060(3)
O1a x 3 -0.00808(4) -0.01442(4)
O1a y 3 0.00846(14) -0.01203(13)
O1a z 3 -0.00212(3) -0.00305(3)
O1a x 4 0 0.00281(3)
O1a y 4 0 0.01425(11)
O1a z 4 0 0.00033(3)
O2a x 1 -0.00214(4) 0.00337(4)
O2a y 1 0.00264(14) -0.01861(13)
O2a z 1 -0.00326(3) 0.00189(3)
O2a x 2 0.00101(4) -0.00758(4)
O2a y 2 0.02665(13) 0.00201(13)
O2a z 2 -0.00165(3) 0.00216(3)
O2a x 3 0.01391(4) -0.01093(4)
O2a y 3 0.01091(13) 0.00820(14)
O2a z 3 0.00194(3) -0.00140(3)
O2a x 4 0 -0.00053(3)
O2a y 4 0 0.01282(11)
O2a z 4 0 0.00056(2)
O3a x 1 -0.00395(4) 0.01508(4)
O3a y 1 0.03730(13) 0.00232(13)
O3a z 1 -0.00189(3) 0.00727(3)
O3a x 2 0.01180(4) 0.00105(4)
O3a y 2 0.01223(13) 0.00639(13)
O3a z 2 0.00025(3) -0.00163(3)
O3a x 3 -0.00012(4) 0.01493(4)
O3a y 3 -0.00635(14) 0.02090(13)
O3a z 3 0.00018(3) 0.00215(3)
O3a x 4 0 0.00045(3)
O3a y 4 0 -0.00281(10)
O3a z 4 0 0.00027(2)
N1a x 1 -0.00328(5) 0.00951(5)
N1a y 1 0.02847(15) -0.01000(15)
N1a z 1 -0.00144(3) 0.00213(3)
N1a x 2 0.00984(5) 0.00135(5)
N1a y 2 0.00873(15) 0.01925(15)
N1a z 2 -0.00099(3) -0.00135(3)
N1a x 3 0.00049(5) 0.01571(5)
N1a y 3 -0.00926(15) 0.01149(15)
N1a z 3 0.00011(3) 0.00288(3)
N1a x 4 0 -0.00010(3)
N1a y 4 0 -0.00877(11)
N1a z 4 0 -0.00025(2)
C7a x 1 -0.00392(6) 0.01031(6)
C7a y 1 0.02682(17) -0.00107(17)
C7a z 1 -0.00170(4) 0.00587(4)
C7a x 2 0.01009(6) 0.00264(6)
C7a y 2 0.00927(17) 0.01185(17)
C7a z 2 0.00019(4) -0.00165(4)
C7a x 3 -0.00248(6) 0.01536(6)
C7a y 3 -0.00899(18) 0.01324(17)
C7a z 3 -0.00021(4) 0.00232(4)
C7a x 4 0 -0.00010(4)
C7a y 4 0 -0.00468(13)
C7a z 4 0 0.00007(3)
S1b x 1 -0.002189(15) 0.02422(2)
S1b y 1 -0.04059(5) -0.01215(8)
S1b z 1 0.002427(11) 0.004902(19)
S1b x 2 -0.01283(2) 0.003770(17)
S1b y 2 0.02509(7) -0.05779(5)
S1b z 2 -0.006798(17) 0.003463(13)
S1b x 3 -0.006521(19) 0.00389(2)
S1b y 3 0.02322(6) 0.00862(7)
S1b z 3 0.000512(15) -0.002003(16)
O1b x 1 0.02686(7) 0.01360(6)
O1b y 1 -0.05380(20) 0.03652(16)
O1b z 1 0.00747(5) 0.00557(4)
O1b x 2 0.01390(5) 0.01923(7)
O1b y 2 -0.07660(15) -0.0395(2)
O1b z 2 0.00172(4) 0.00893(5)
O1b x 3 0.00885(4) 0.00437(7)
O1b y 3 -0.00802(13) -0.0265(2)
O1b z 3 -0.00261(3) 0.00021(6)
O2b x 1 -0.03091(5) 0.00797(7)
O2b y 1 -0.02867(16) -0.0524(2)
O2b z 1 -0.00538(4) 0.00636(5)
O2b x 2 0.00610(5) -0.00888(6)
O2b y 2 0.07779(15) 0.03161(19)
O2b z 2 -0.00664(4) -0.00782(5)
O2b x 3 0.00153(7) -0.00646(4)
O2b y 3 -0.0244(2) 0.01439(13)
O2b z 3 0.00291(6) 0.00164(3)
O3b x 1 0.00333(4) 0.02292(6)
O3b y 1 0.04968(15) -0.0037(2)
O3b z 1 0.00606(4) -0.01486(5)
O3b x 2 -0.01222(5) 0.01004(5)
O3b y 2 -0.00415(17) 0.01062(18)
O3b z 2 0.00071(4) -0.00096(4)
O3b x 3 -0.00461(6) 0.00485(4)
O3b y 3 0.01026(20) 0.00711(15)
O3b z 3 0.00252(5) 0.00098(3)
N1b x 1 0.00191(5) 0.02976(8)
N1b y 1 -0.00138(16) -0.0101(2)
N1b z 1 0.00457(4) -0.00272(6)
N1b x 2 -0.01458(7) 0.01036(6)
N1b y 2 0.0047(2) -0.0358(2)
N1b z 2 -0.00322(5) 0.00280(5)
N1b x 3 -0.00571(7) 0.00424(6)
N1b y 3 0.0227(2) 0.00325(17)
N1b z 3 0.00096(5) -0.00073(4)
C7b x 1 0.00126(6) 0.02107(9)
C7b y 1 0.01896(18) -0.0039(3)
C7b z 1 0.00565(5) -0.00800(7)
C7b x 2 -0.01158(8) 0.00650(7)
C7b y 2 0.0008(2) -0.0111(2)
C7b z 2 -0.00155(6) 0.00108(5)
C7b x 3 -0.00492(8) 0.00502(7)
C7b y 3 0.0137(2) 0.0049(2)
C7b z 3 0.00129(6) 0.00012(5)
O28w x 1 -0.02629(10) 0.00701(8)
O28w y 1 0.0099(3) 0.0027(2)
O28w z 1 0.00897(7) 0.00285(6)
O28w x 2 -0.00655(5) -0.00117(12)
O28w y 2 0.00798(15) -0.0243(3)
O28w z 2 -0.00129(4) 0.00117(8)
O28w x 3 0.00212(6) -0.00997(11)
O28w y 3 0.01027(18) -0.0260(3)
O28w z 3 -0.00531(5) -0.00324(8)
O28w x 4 0 -0.00074(14)
O28w y 4 0 -0.0180(4)
O28w z 4 0 -0.00677(10)
O28w' x 1 -0.02629(10) 0.00701(8)
O28w' y 1 0.0099(3) 0.0027(2)
O28w' z 1 0.00897(7) 0.00285(6)
O28w' x 2 -0.00655(5) -0.00117(12)
O28w' y 2 0.00798(15) -0.0243(3)
O28w' z 2 -0.00129(4) 0.00117(8)
O28w' x 3 0.00212(6) -0.00997(11)
O28w' y 3 0.01027(18) -0.0260(3)
O28w' z 3 -0.00531(5) -0.00324(8)
O28w' x 4 0 -0.00074(14)
O28w' y 4 0 -0.0180(4)
O28w' z 4 0 -0.00677(10)
O18w x 1 0.02276(13) 0.02239(6)
O18w y 1 -0.0312(4) -0.00178(18)
O18w z 1 -0.00785(10) 0.00392(4)
O18w x 2 0.00352(12) 0.00141(8)
O18w y 2 -0.0079(4) 0.0015(2)
O18w z 2 -0.00378(10) 0.00039(6)
O18w x 3 0.00106(13) -0.02114(7)
O18w y 3 -0.0101(4) 0.01458(19)
O18w z 3 -0.00139(10) -0.00393(5)
O18w x 4 0.00274(7) 0
O18w y 4 -0.0017(2) 0
O18w z 4 0.00167(6) 0
O18w' x 1 0.02276(13) 0.02239(6)
O18w' y 1 -0.0312(4) -0.00178(18)
O18w' z 1 -0.00785(10) 0.00392(4)
O18w' x 2 0.00352(12) 0.00141(8)
O18w' y 2 -0.0079(4) 0.0015(2)
O18w' z 2 -0.00378(10) 0.00039(6)
O18w' x 3 0.00106(13) -0.02114(7)
O18w' y 3 -0.0101(4) 0.01458(19)
O18w' z 3 -0.00139(10) -0.00393(5)
O18w' x 4 0.00274(7) 0
O18w' y 4 -0.0017(2) 0
O18w' z 4 0.00167(6) 0
O19w' x 1 0.02276(13) 0.02239(6)
O19w' y 1 -0.0312(4) -0.00178(18)
O19w' z 1 -0.00785(10) 0.00392(4)
O19w' x 2 0.00352(12) 0.00141(8)
O19w' y 2 -0.0079(4) 0.0015(2)
O19w' z 2 -0.00378(10) 0.00039(6)
O19w' x 3 0.00106(13) -0.02114(7)
O19w' y 3 -0.0101(4) 0.01458(19)
O19w' z 3 -0.00139(10) -0.00393(5)
O19w' x 4 0.00274(7) 0
O19w' y 4 -0.0017(2) 0
O19w' z 4 0.00167(6) 0
O24w x 1 -0.00017(5) 0.00336(9)
O24w y 1 -0.00438(16) -0.0159(3)
O24w z 1 -0.00011(4) 0.00691(6)
O24w x 2 0.00447(8) 0.00352(6)
O24w y 2 0.0099(3) -0.01419(18)
O24w z 2 0.00250(6) 0.00134(4)
O24w x 3 -0.00508(7) 0.01253(7)
O24w y 3 0.0191(2) 0.0107(2)
O24w z 3 0.00088(5) 0.00181(5)
O24w x 4 0 -0.00097(6)
O24w y 4 0 0.03148(19)
O24w z 4 0 -0.00115(4)
O24w' x 1 -0.00017(5) 0.00336(9)
O24w' y 1 -0.00438(16) -0.0159(3)
O24w' z 1 -0.00011(4) 0.00691(6)
O24w' x 2 0.00447(8) 0.00352(6)
O24w' y 2 0.0099(3) -0.01419(18)
O24w' z 2 0.00250(6) 0.00134(4)
O24w' x 3 -0.00508(7) 0.01253(7)
O24w' y 3 0.0191(2) 0.0107(2)
O24w' z 3 0.00088(5) 0.00181(5)
O24w' x 4 0 -0.00097(6)
O24w' y 4 0 0.03148(19)
O24w' z 4 0 -0.00115(4)
O23w x 1 -0.00994(5) 0.03158(14)
O23w y 1 -0.08889(17) 0.0261(4)
O23w z 1 0.00057(4) 0.00204(11)
O23w x 2 -0.04256(11) -0.03512(6)
O23w y 2 -0.0369(3) -0.0182(2)
O23w z 2 0.01044(8) 0.00724(5)
O23w x 3 0 0.00808(8)
O23w y 3 0 -0.0383(2)
O23w z 3 0 0.00377(6)
Na6 x 1 -0.00821(3) 0.03435(8)
Na6 y 1 -0.06273(9) 0.0449(3)
Na6 z 1 -0.00044(2) 0.00254(6)
Na6 x 2 -0.01908(6) -0.01093(4)
Na6 y 2 -0.04080(19) -0.01403(11)
Na6 z 2 0.00516(5) 0.00361(3)
Na6 x 3 0 0.00223(4)
Na6 y 3 0 -0.03774(13)
Na6 z 3 0 0.00404(3)
Na2 x 1 -0.01335(13) 0.02035(15)
Na2 y 1 0.0899(4) 0.2274(5)
Na2 z 1 0.00298(10) 0.00031(12)
Na2 x 2 -0.01969(4) 0.00086(11)
Na2 y 2 -0.07223(13) 0.0538(3)
Na2 z 2 0.00021(3) 0.00041(8)
C1a x 1 -0.00231(3) -0.00074(3)
C1a y 1 0.00986(11) -0.00318(11)
C1a z 1 -0.00217(2) 0.00552(2)
C1a x 2 0.00589(3) 0.00578(3)
C1a y 2 -0.00237(12) 0.01373(12)
C1a z 2 0.00091(2) -0.00141(2)
C1a x 3 -0.01052(3) 0.01338(3)
C1a y 3 -0.00950(12) 0.00172(12)
C1a z 3 -0.00154(2) 0.00201(2)
C1a x 4 -0.00387(7) -0.00886(15)
C1a y 4 -0.0117(2) -0.0267(6)
C1a z 4 0.00020(5) 0.00046(11)
C2a x 1 -0.00345(3) 0.00410(3)
C2a y 1 0.01297(11) 0.00191(11)
C2a z 1 -0.00258(2) 0.00777(2)
C2a x 2 0.00751(3) 0.00571(3)
C2a y 2 0.00526(12) 0.01005(12)
C2a z 2 0.00139(2) -0.00131(2)
C2a x 3 -0.00894(3) 0.01351(3)
C2a y 3 -0.00957(12) 0.00595(12)
C2a z 3 -0.00115(2) 0.00178(2)
C2a x 4 -0.00322(8) -0.00565(14)
C2a y 4 -0.0063(3) -0.0110(5)
C2a z 4 0.00091(6) 0.00160(10)
C3a x 1 -0.00347(3) 0.00327(4)
C3a y 1 0.00599(12) 0.00702(12)
C3a z 1 -0.00428(2) 0.01111(2)
C3a x 2 0.00593(3) 0.00727(3)
C3a y 2 0.00884(12) 0.00537(12)
C3a z 2 0.00265(2) -0.00054(2)
C3a x 3 -0.01261(3) 0.01020(3)
C3a y 3 -0.00868(12) 0.00651(12)
C3a z 3 -0.00122(2) 0.00099(2)
C3a x 4 -0.00102(2) -0.00817(18)
C3a y 4 0.00305(8) 0.0245(6)
C3a z 4 0.000463(13) 0.00371(11)
C4a x 1 -0.00121(3) -0.00216(3)
C4a y 1 -0.00399(11) 0.00453(11)
C4a z 1 -0.00595(2) 0.01183(2)
C4a x 2 0.00246(3) 0.00779(3)
C4a y 2 0.00587(11) 0.00396(11)
C4a z 2 0.00312(2) 0.00044(2)
C4a x 3 -0.01636(3) 0.00493(3)
C4a y 3 -0.00734(12) 0.00431(11)
C4a z 3 -0.00140(2) 0.00040(2)
C4a x 4 0.00488(6) -0.01229(15)
C4a y 4 -0.0164(2) 0.0413(5)
C4a z 4 -0.00156(4) 0.00394(11)
C5a x 1 0.00113(3) -0.00651(3)
C5a y 1 -0.00577(11) -0.00159(11)
C5a z 1 -0.00518(2) 0.00963(2)
C5a x 2 0.00096(3) 0.00707(3)
C5a y 2 -0.00230(12) 0.00431(12)
C5a z 2 0.00267(2) 0.00021(2)
C5a x 3 -0.01754(3) 0.00362(3)
C5a y 3 -0.00514(12) 0.00124(12)
C5a z 3 -0.00184(2) 0.00037(2)
C5a x 4 0.00780(8) -0.01444(14)
C5a y 4 -0.0131(3) 0.0242(5)
C5a z 4 -0.00136(5) 0.00252(10)
C6a x 1 0.00009(4) -0.00618(4)
C6a y 1 0.00100(12) -0.00452(12)
C6a z 1 -0.00304(2) 0.00652(2)
C6a x 2 0.00270(4) 0.00656(4)
C6a y 2 -0.00767(12) 0.00957(12)
C6a z 2 0.00167(2) -0.00090(2)
C6a x 3 -0.01556(4) 0.00883(4)
C6a y 3 -0.00611(12) -0.00122(12)
C6a z 3 -0.00210(2) 0.00121(2)
C6a x 4 0.001347(17) -0.01460(18)
C6a y 4 0.00091(6) -0.0099(6)
C6a z 4 -0.000088(10) 0.00095(11)
H1c3a x 1 -0.00445(5) 0.00658(5)
H1c3a y 1 0.00796(17) 0.01085(17)
H1c3a z 1 -0.00460(3) 0.01272(3)
H1c3a x 2 0.00706(5) 0.00737(5)
H1c3a y 2 0.01425(18) 0.00315(18)
H1c3a z 2 0.00301(3) -0.00046(3)
H1c3a x 3 -0.01161(5) 0.01049(5)
H1c3a y 3 -0.00903(18) 0.00933(18)
H1c3a z 3 -0.00095(3) 0.00085(3)
H1c3a x 4 -0.00118(5) -0.0059(2)
H1c3a y 4 0.00712(18) 0.0359(9)
H1c3a z 4 0.00091(3) 0.00461(13)
H1c4a x 1 -0.00070(4) -0.00260(4)
H1c4a y 1 -0.00953(17) 0.00587(17)
H1c4a z 1 -0.00788(3) 0.01375(3)
H1c4a x 2 0.00110(4) 0.00807(4)
H1c4a y 2 0.01031(17) 0.00259(17)
H1c4a z 2 0.00357(3) 0.00143(3)
H1c4a x 3 -0.01707(4) 0.00140(4)
H1c4a y 3 -0.00810(17) 0.00568(17)
H1c4a z 3 -0.00107(3) 0.00004(3)
H1c4a x 4 0.00876(13) -0.01153(16)
H1c4a y 4 -0.0427(5) 0.0562(7)
H1c4a z 4 -0.00336(9) 0.00443(12)
H1c5a x 1 0.00395(4) -0.00954(4)
H1c5a y 1 -0.01166(17) -0.00497(17)
H1c5a z 1 -0.00641(3) 0.01009(3)
H1c5a x 2 -0.00124(4) 0.00641(4)
H1c5a y 2 -0.00318(17) 0.00125(17)
H1c5a z 2 0.00283(3) 0.00100(3)
H1c5a x 3 -0.01844(4) -0.00150(4)
H1c5a y 3 -0.00366(18) 0.00158(18)
H1c5a z 3 -0.00177(3) -0.00017(3)
H1c5a x 4 0.01517(16) -0.01292(14)
H1c5a y 4 -0.0320(7) 0.0272(6)
H1c5a z 4 -0.00247(12) 0.00210(10)
H1c6a x 1 0.00152(5) -0.00931(5)
H1c6a y 1 -0.00038(18) -0.00859(18)
H1c6a z 1 -0.00250(3) 0.00497(3)
H1c6a x 2 0.00167(5) 0.00618(5)
H1c6a y 2 -0.01347(18) 0.01027(18)
H1c6a z 2 0.00136(3) -0.00108(3)
H1c6a x 3 -0.01650(5) 0.00828(5)
H1c6a y 3 -0.00474(18) -0.00362(18)
H1c6a z 3 -0.00242(3) 0.00124(3)
H1c6a x 4 0.00267(4) -0.0166(2)
H1c6a y 4 0.00348(15) -0.0217(9)
H1c6a z 4 0.00000(2) 0.00000(14)
C1b x 1 -0.00038(4) 0.00906(7)
C1b y 1 -0.02121(12) -0.0109(2)
C1b z 1 0.00368(2) 0.00191(4)
C1b x 2 -0.00656(6) -0.00114(4)
C1b y 2 0.0226(2) -0.02619(12)
C1b z 2 -0.00601(4) 0.00149(2)
C1b x 3 -0.00720(4) 0.00371(6)
C1b y 3 0.01266(13) 0.0080(2)
C1b z 3 0.00124(2) -0.00128(3)
C2b x 1 0.00063(4) 0.00997(7)
C2b y 1 0.00298(12) -0.0026(2)
C2b z 1 0.00616(2) -0.00546(4)
C2b x 2 -0.00730(6) 0.00035(4)
C2b y 2 0.0064(2) -0.01042(13)
C2b z 2 -0.00275(3) 0.00072(2)
C2b x 3 -0.00651(4) 0.00483(6)
C2b y 3 0.00968(14) 0.0046(2)
C2b z 3 0.00119(2) -0.00002(3)
C3b x 1 0.00277(3) 0.00072(5)
C3b y 1 0.01742(12) 0.0042(2)
C3b z 1 0.00839(3) -0.00924(5)
C3b x 2 -0.00261(5) -0.00257(3)
C3b y 2 -0.0050(2) 0.00625(12)
C3b z 2 -0.00093(5) -0.00015(3)
C3b x 3 -0.00761(3) 0.00497(4)
C3b y 3 0.00274(13) 0.0004(2)
C3b z 3 0.00096(3) 0.00099(4)
C4b x 1 0.00663(4) -0.00854(7)
C4b y 1 0.00620(12) 0.0024(2)
C4b z 1 0.00798(2) -0.00524(4)
C4b x 2 0.00402(6) -0.00384(4)
C4b y 2 -0.0032(2) 0.00416(12)
C4b z 2 -0.00243(4) -0.00024(2)
C4b x 3 -0.00987(4) 0.00315(6)
C4b y 3 0.00281(13) -0.0030(2)
C4b z 3 0.00074(2) 0.00055(3)
C5b x 1 0.00693(4) -0.00900(6)
C5b y 1 -0.01594(12) -0.0109(2)
C5b z 1 0.00398(2) 0.00144(4)
C5b x 2 0.00523(6) -0.00354(4)
C5b y 2 0.0171(2) -0.00502(13)
C5b z 2 -0.00575(4) -0.00088(2)
C5b x 3 -0.01029(4) 0.00159(6)
C5b y 3 0.00541(14) 0.0015(2)
C5b z 3 0.00159(2) -0.00045(3)
C6b x 1 0.00209(3) -0.00069(5)
C6b y 1 -0.03025(13) -0.0180(2)
C6b z 1 0.00172(3) 0.00523(5)
C6b x 2 -0.00031(5) -0.00379(3)
C6b y 2 0.0327(2) -0.01955(13)
C6b z 2 -0.00779(5) -0.00003(3)
C6b x 3 -0.00885(3) 0.00226(4)
C6b y 3 0.00848(13) 0.0081(2)
C6b z 3 0.00190(3) -0.00143(4)
H1c3b x 1 0.00310(3) 0.00112(5)
H1c3b y 1 0.03484(18) 0.0091(3)
H1c3b z 1 0.00986(4) -0.01454(7)
H1c3b x 2 -0.00324(4) -0.00196(3)
H1c3b y 2 -0.0145(3) 0.01894(19)
H1c3b z 2 0.00126(6) -0.00096(4)
H1c3b x 3 -0.00699(3) 0.00578(4)
H1c3b y 3 -0.0002(2) -0.0010(3)
H1c3b z 3 0.00110(4) 0.00190(6)
H1c4b x 1 0.01051(5) -0.01415(9)
H1c4b y 1 0.01452(18) 0.0091(3)
H1c4b z 1 0.01007(2) -0.00733(4)
H1c4b x 2 0.00801(8) -0.00314(5)
H1c4b y 2 -0.0161(3) 0.00992(19)
H1c4b z 2 -0.00110(4) -0.00027(3)
H1c4b x 3 -0.01111(6) 0.00233(8)
H1c4b y 3 0.0028(2) -0.0083(3)
H1c4b z 3 0.00022(3) 0.00098(4)
H1c5b x 1 0.01165(5) -0.01455(9)
H1c5b y 1 -0.02109(19) -0.0161(3)
H1c5b z 1 0.00250(3) 0.00337(4)
H1c5b x 2 0.00979(8) -0.00164(6)
H1c5b y 2 0.0196(3) -0.0010(2)
H1c5b z 2 -0.00648(4) -0.00217(3)
H1c5b x 3 -0.01146(7) -0.00054(7)
H1c5b y 3 0.0065(3) 0.0001(3)
H1c5b z 3 0.00204(3) -0.00034(4)
H1c6b x 1 0.00191(3) -0.00114(5)
H1c6b y 1 -0.04519(19) -0.0283(3)
H1c6b z 1 -0.00136(4) 0.00975(7)
H1c6b x 2 0.00055(4) -0.00399(3)
H1c6b y 2 0.0484(3) -0.02389(19)
H1c6b z 2 -0.01013(6) -0.00077(4)
H1c6b x 3 -0.00906(3) 0.00124(4)
H1c6b y 3 0.0092(2) 0.0117(3)
H1c6b z 3 0.00265(4) -0.00203(6)

loop_
_atom_site_displace_special_func_atom_site_label
_atom_site_displace_special_func_sawtooth_ax
_atom_site_displace_special_func_sawtooth_ay
_atom_site_displace_special_func_sawtooth_az
_atom_site_displace_special_func_sawtooth_c
_atom_site_displace_special_func_sawtooth_w
? ? ? ? ? ?

loop_
_atom_site_Fourier_wave_vector_seq_id
_jana_atom_site_fourier_wave_vector_q1_coeff
1 1
2 2
3 3
4 4

loop_
_atom_site_occ_Fourier_atom_site_label
_atom_site_occ_Fourier_wave_vector_seq_id
_atom_site_occ_Fourier_param_cos
_atom_site_occ_Fourier_param_sin
? ? ? ?

loop_
_atom_site_occ_special_func_atom_site_label
_atom_site_occ_special_func_crenel_c
_atom_site_occ_special_func_crenel_w
S1b 0.71352(3) 0.875
S1b' 1.1512(2) 0.125
S1b'' 1.1395(2) 0.125
O1b 0.59277(10) 0.875
O1b' 1.0079(12) 0.125
O1b'' 1.2418(5) 0.125
O2b 0.83876(10) 0.875
O2b' 1.2470(4) 0.125
O2b'' 1.0031(13) 0.125
O3b 0.68867(10) 0.875
O3b' 1.2234(5) 0.125
O3b'' 1.1489(6) 0.125
N1b 0.69380(11) 0.875
N1b' 1.1700(6) 0.125
N1b'' 1.1245(7) 0.125
C7b 0.69958(12) 0.875
C7b' 1.2034(7) 0.125
C7b'' 1.1582(8) 0.125
O28w 0.39420(13) 0.875
O28w' 0.89420(13) 0.125
O28w'' 0.9114(11) 0.125
O18w 0.44013(17) 0.75
O18w' 0.87763(17) 0.125
O18w'' 0.8521(8) 0.125
O19w' 1.00263(17) 0.125
O19w'' 0.9851(7) 0.125
O24w 0.71127(12) 0.875
O24w' 0.21126(12) 0.125
O24w'' 0.2593(5) 0.125
O23w 0.80086(19) 0.75
Na6 0.80079(11) 0.75
Na2 0.6366(3) 0.625
Na2' 0.2025(2) 0.125
Na2'' 0.2092(3) 0.125
Na16' 0.152(4) 0.125
Na16'' 0.233(2) 0.125
Na16 0.33057(11) 0.125
Na14' 0.3584(3) 0.125
Na14'' 0.0466(2) 0.125
Na14 0.16879(11) 0.125
C1b 0.7312 0.875
C2b 0.7212 0.875
C3b 0.7341 0.875
C4b 0.7572 0.875
C5b 0.7663 0.875
C6b 0.7539 0.875
H1c3b 0.7274 0.875
H1c4b 0.7669 0.875
H1c5b 0.7817 0.875
H1c6b 0.7607 0.875
C1c 1.1995 0.125
C2c 1.2222 0.125
C3c 1.2642 0.125
C4c 1.2819 0.125
C5c 1.2581 0.125
C6c 1.2163 0.125
H1c3c 1.2806 0.125
H1c4c 1.3115 0.125
H1c5c 1.2706 0.125
H1c6c 1.1999 0.125
C1d 1.2037 0.125
C2d 1.2108 0.125
C3d 1.2549 0.125
C4d 1.291 0.125
C5d 1.2827 0.125
C6d 1.2389 0.125
H1c3d 1.2605 0.125
H1c4d 1.3225 0.125
H1c5d 1.3078 0.125
H1c6d 1.2333 0.125

loop_
_atom_site_U_Fourier_atom_site_label
_atom_site_U_Fourier_tens_elem
_atom_site_U_Fourier_wave_vector_seq_id
_atom_site_U_Fourier_param_cos
_atom_site_U_Fourier_param_sin
S1a U11 1 -0.00140(15) 0.00136(14)
S1a U22 1 0.0040(2) 0.0080(2)
S1a U33 1 -0.00108(18) 0.00039(16)
S1a U12 1 0.00102(13) 0.00016(13)
S1a U13 1 -0.00093(13) 0.00328(12)
S1a U23 1 0.00011(14) -0.00187(15)
S1a U11 2 -0.00115(13) -0.00146(14)
S1a U22 2 -0.0033(2) 0.0050(2)
S1a U33 2 -0.00194(16) -0.00222(18)
S1a U12 2 0.00025(13) -0.00197(13)
S1a U13 2 -0.00004(11) -0.00152(13)
S1a U23 2 0.00088(15) -0.00271(14)
S1a U11 3 -0.00085(14) -0.00073(13)
S1a U22 3 -0.0029(2) -0.0012(2)
S1a U33 3 0.00270(19) -0.00231(17)
S1a U12 3 0.00186(13) 0.00101(13)
S1a U13 3 0.00175(13) -0.00135(11)
S1a U23 3 0.00259(15) 0.00159(15)
S1a U11 4 0 0.00124(11)
S1a U22 4 0 0.00086(17)
S1a U33 4 0 0.00209(15)
S1a U12 4 0 0.00026(10)
S1a U13 4 0 0.00160(10)
S1a U23 4 0 0.00039(12)
O1a U11 1 -0.0004(5) -0.0003(5)
O1a U22 1 -0.0039(7) 0.0136(7)
O1a U33 1 -0.0002(6) -0.0010(6)
O1a U12 1 -0.0007(4) 0.0041(5)
O1a U13 1 0.0000(4) 0.0015(4)
O1a U23 1 0.0017(5) -0.0023(5)
O1a U11 2 -0.0011(5) -0.0016(5)
O1a U22 2 -0.0094(7) -0.0040(7)
O1a U33 2 0.0022(6) -0.0031(6)
O1a U12 2 -0.0031(4) -0.0015(4)
O1a U13 2 0.0033(4) 0.0005(4)
O1a U23 2 0.0042(5) 0.0026(5)
O1a U11 3 0.0014(5) 0.0007(5)
O1a U22 3 0.0068(7) -0.0044(7)
O1a U33 3 0.0004(6) 0.0053(6)
O1a U12 3 0.0018(5) -0.0006(4)
O1a U13 3 -0.0026(4) 0.0038(4)
O1a U23 3 -0.0057(5) 0.0022(5)
O1a U11 4 0 0.0001(4)
O1a U22 4 0 -0.0020(6)
O1a U33 4 0 -0.0018(5)
O1a U12 4 0 -0.0007(3)
O1a U13 4 0 -0.0018(3)
O1a U23 4 0 -0.0013(4)
O2a U11 1 0.0015(5) 0.0021(5)
O2a U22 1 0.0105(7) 0.0048(7)
O2a U33 1 0.0015(6) 0.0031(6)
O2a U12 1 -0.0062(5) -0.0005(5)
O2a U13 1 0.0009(4) 0.0050(4)
O2a U23 1 -0.0044(5) -0.0001(5)
O2a U11 2 0.0013(5) 0.0037(5)
O2a U22 2 0.0090(7) 0.0057(7)
O2a U33 2 -0.0029(6) 0.0012(6)
O2a U12 2 -0.0076(5) -0.0031(5)
O2a U13 2 0.0002(4) 0.0009(4)
O2a U23 2 -0.0056(5) 0.0005(5)
O2a U11 3 0.0013(5) 0.0063(5)
O2a U22 3 0.0025(7) 0.0075(7)
O2a U33 3 -0.0043(6) -0.0018(6)
O2a U12 3 -0.0027(5) -0.0072(5)
O2a U13 3 -0.0024(4) 0.0004(4)
O2a U23 3 -0.0011(5) -0.0027(5)
O2a U11 4 0 -0.0025(4)
O2a U22 4 0 0.0012(5)
O2a U33 4 0 -0.0030(5)
O2a U12 4 0 -0.0004(4)
O2a U13 4 0 -0.0024(3)
O2a U23 4 0 0.0001(4)
O3a U11 1 0.0019(5) -0.0037(5)
O3a U22 1 0.0023(7) 0.0171(7)
O3a U33 1 0.0009(5) 0.0007(5)
O3a U12 1 0.0077(4) 0.0006(4)
O3a U13 1 0.0007(4) 0.0034(4)
O3a U23 1 0.0052(4) 0.0001(5)
O3a U11 2 -0.0068(5) 0.0047(5)
O3a U22 2 -0.0030(7) -0.0013(7)
O3a U33 2 -0.0024(5) 0.0000(5)
O3a U12 2 0.0011(4) -0.0010(4)
O3a U13 2 -0.0018(4) 0.0011(4)
O3a U23 2 0.0016(5) -0.0012(5)
O3a U11 3 0.0008(5) 0.0019(4)
O3a U22 3 0.0011(7) 0.0003(7)
O3a U33 3 0.0008(6) -0.0018(5)
O3a U12 3 -0.0002(4) 0.0009(4)
O3a U13 3 0.0011(4) -0.0005(4)
O3a U23 3 -0.0003(5) 0.0016(5)
O3a U11 4 0 0.0009(3)
O3a U22 4 0 -0.0008(5)
O3a U33 4 0 0.0017(4)
O3a U12 4 0 -0.0007(3)
O3a U13 4 0 0.0001(3)
O3a U23 4 0 -0.0011(3)
N1a U11 1 0.0002(5) -0.0011(5)
N1a U22 1 0.0053(7) 0.0058(7)
N1a U33 1 -0.0020(6) 0.0006(5)
N1a U12 1 0.0057(5) 0.0009(5)
N1a U13 1 -0.0005(4) 0.0033(4)
N1a U23 1 0.0020(5) -0.0012(5)
N1a U11 2 -0.0032(5) 0.0002(5)
N1a U22 2 -0.0009(8) 0.0042(7)
N1a U33 2 -0.0016(5) -0.0005(6)
N1a U12 2 0.0005(5) -0.0015(5)
N1a U13 2 0.0007(4) -0.0006(4)
N1a U23 2 0.0006(5) -0.0030(5)
N1a U11 3 -0.0017(5) -0.0008(5)
N1a U22 3 -0.0008(7) -0.0011(8)
N1a U33 3 0.0010(6) -0.0034(6)
N1a U12 3 0.0011(5) 0.0004(5)
N1a U13 3 0.0005(4) -0.0020(4)
N1a U23 3 0.0011(5) 0.0027(5)
N1a U11 4 0 0.0008(4)
N1a U22 4 0 0.0017(5)
N1a U33 4 0 0.0019(4)
N1a U12 4 0 -0.0005(3)
N1a U13 4 0 0.0007(3)
N1a U23 4 0 -0.0012(4)
C7a U11 1 0.0017(6) -0.0023(6)
C7a U22 1 0.0020(7) 0.0055(7)
C7a U33 1 0.0002(7) 0.0019(6)
C7a U12 1 0.0043(5) 0.0026(5)
C7a U13 1 0.0011(5) 0.0019(5)
C7a U23 1 0.0026(5) 0.0014(5)
C7a U11 2 -0.0034(6) 0.0020(6)
C7a U22 2 0.0012(8) -0.0004(8)
C7a U33 2 -0.0022(7) -0.0005(7)
C7a U12 2 0.0021(5) -0.0017(5)
C7a U13 2 -0.0016(5) 0.0009(5)
C7a U23 2 0.0002(6) -0.0002(6)
C7a U11 3 -0.0014(6) 0.0023(6)
C7a U22 3 0.0006(8) -0.0014(8)
C7a U33 3 0.0017(8) -0.0028(7)
C7a U12 3 0.0005(5) 0.0001(5)
C7a U13 3 -0.0001(5) -0.0001(5)
C7a U23 3 0.0003(6) 0.0010(6)
C7a U11 4 0 0.0004(5)
C7a U22 4 0 0.0002(6)
C7a U33 4 0 0.0008(6)
C7a U12 4 0 0.0002(4)
C7a U13 4 0 0.0004(4)
C7a U23 4 0 0.0003(4)
S1b U11 1 0.00025(14) 0.0085(2)
S1b U22 1 -0.00091(19) 0.0011(2)
S1b U33 1 -0.00032(18) 0.0064(2)
S1b U12 1 -0.00394(12) 0.0021(2)
S1b U13 1 -0.00148(13) 0.0117(2)
S1b U23 1 -0.00373(14) 0.00043(18)
S1b U11 2 -0.0057(2) 0.00647(16)
S1b U22 2 -0.0008(2) -0.00054(19)
S1b U33 2 -0.0051(2) 0.00043(18)
S1b U12 2 -0.00244(19) -0.00056(14)
S1b U13 2 -0.00458(19) 0.00258(15)
S1b U23 2 -0.00240(19) -0.00098(13)
S1b U11 3 -0.00467(17) -0.0050(2)
S1b U22 3 0.0008(2) 0.0003(2)
S1b U33 3 0.00264(20) -0.0031(2)
S1b U12 3 0.00213(15) -0.00390(18)
S1b U13 3 -0.00261(16) -0.00319(18)
S1b U23 3 0.00241(15) -0.00170(19)
S1b' U11 1 0.00025(14) 0.0085(2)
S1b' U22 1 -0.00091(19) 0.0011(2)
S1b' U33 1 -0.00032(18) 0.0064(2)
S1b' U12 1 -0.00394(12) 0.0021(2)
S1b' U13 1 -0.00148(13) 0.0117(2)
S1b' U23 1 -0.00373(14) 0.00043(18)
S1b' U11 2 -0.0057(2) 0.00647(16)
S1b' U22 2 -0.0008(2) -0.00054(19)
S1b' U33 2 -0.0051(2) 0.00043(18)
S1b' U12 2 -0.00244(19) -0.00056(14)
S1b' U13 2 -0.00458(19) 0.00258(15)
S1b' U23 2 -0.00240(19) -0.00098(13)
S1b' U11 3 -0.00467(17) -0.0050(2)
S1b' U22 3 0.0008(2) 0.0003(2)
S1b' U33 3 0.00264(20) -0.0031(2)
S1b' U12 3 0.00213(15) -0.00390(18)
S1b' U13 3 -0.00261(16) -0.00319(18)
S1b' U23 3 0.00241(15) -0.00170(19)
S1b'' U11 1 0.00025(14) 0.0085(2)
S1b'' U22 1 -0.00091(19) 0.0011(2)
S1b'' U33 1 -0.00032(18) 0.0064(2)
S1b'' U12 1 -0.00394(12) 0.0021(2)
S1b'' U13 1 -0.00148(13) 0.0117(2)
S1b'' U23 1 -0.00373(14) 0.00043(18)
S1b'' U11 2 -0.0057(2) 0.00647(16)
S1b'' U22 2 -0.0008(2) -0.00054(19)
S1b'' U33 2 -0.0051(2) 0.00043(18)
S1b'' U12 2 -0.00244(19) -0.00056(14)
S1b'' U13 2 -0.00458(19) 0.00258(15)
S1b'' U23 2 -0.00240(19) -0.00098(13)
S1b'' U11 3 -0.00467(17) -0.0050(2)
S1b'' U22 3 0.0008(2) 0.0003(2)
S1b'' U33 3 0.00264(20) -0.0031(2)
S1b'' U12 3 0.00213(15) -0.00390(18)
S1b'' U13 3 -0.00261(16) -0.00319(18)
S1b'' U23 3 0.00241(15) -0.00170(19)
O1b U11 1 0.0142(7) 0.0088(6)
O1b U22 1 -0.0076(8) 0.0015(7)
O1b U33 1 0.0085(9) 0.0118(9)
O1b U12 1 0.0026(6) 0.0078(5)
O1b U13 1 0.0179(7) 0.0184(6)
O1b U23 1 -0.0002(7) 0.0063(6)
O1b U11 2 0.0056(5) 0.0080(7)
O1b U22 2 -0.0006(6) -0.0042(10)
O1b U33 2 -0.0017(7) 0.0091(10)
O1b U12 2 -0.0021(5) 0.0073(7)
O1b U13 2 0.0024(5) 0.0091(7)
O1b U23 2 0.0019(5) 0.0085(8)
O1b U11 3 -0.0014(5) 0.0057(8)
O1b U22 3 -0.0021(7) -0.0002(10)
O1b U33 3 -0.0083(7) 0.0040(10)
O1b U12 3 -0.0047(4) 0.0013(7)
O1b U13 3 -0.0016(5) 0.0066(7)
O1b U23 3 -0.0058(5) 0.0064(8)
O1b' U11 1 0.0142(7) 0.0088(6)
O1b' U22 1 -0.0076(8) 0.0015(7)
O1b' U33 1 0.0085(9) 0.0118(9)
O1b' U12 1 0.0026(6) 0.0078(5)
O1b' U13 1 0.0179(7) 0.0184(6)
O1b' U23 1 -0.0002(7) 0.0063(6)
O1b' U11 2 0.0056(5) 0.0080(7)
O1b' U22 2 -0.0006(6) -0.0042(10)
O1b' U33 2 -0.0017(7) 0.0091(10)
O1b' U12 2 -0.0021(5) 0.0073(7)
O1b' U13 2 0.0024(5) 0.0091(7)
O1b' U23 2 0.0019(5) 0.0085(8)
O1b' U11 3 -0.0014(5) 0.0057(8)
O1b' U22 3 -0.0021(7) -0.0002(10)
O1b' U33 3 -0.0083(7) 0.0040(10)
O1b' U12 3 -0.0047(4) 0.0013(7)
O1b' U13 3 -0.0016(5) 0.0066(7)
O1b' U23 3 -0.0058(5) 0.0064(8)
O1b'' U11 1 0.0142(7) 0.0088(6)
O1b'' U22 1 -0.0076(8) 0.0015(7)
O1b'' U33 1 0.0085(9) 0.0118(9)
O1b'' U12 1 0.0026(6) 0.0078(5)
O1b'' U13 1 0.0179(7) 0.0184(6)
O1b'' U23 1 -0.0002(7) 0.0063(6)
O1b'' U11 2 0.0056(5) 0.0080(7)
O1b'' U22 2 -0.0006(6) -0.0042(10)
O1b'' U33 2 -0.0017(7) 0.0091(10)
O1b'' U12 2 -0.0021(5) 0.0073(7)
O1b'' U13 2 0.0024(5) 0.0091(7)
O1b'' U23 2 0.0019(5) 0.0085(8)
O1b'' U11 3 -0.0014(5) 0.0057(8)
O1b'' U22 3 -0.0021(7) -0.0002(10)
O1b'' U33 3 -0.0083(7) 0.0040(10)
O1b'' U12 3 -0.0047(4) 0.0013(7)
O1b'' U13 3 -0.0016(5) 0.0066(7)
O1b'' U23 3 -0.0058(5) 0.0064(8)
O2b U11 1 -0.0102(6) 0.0018(7)
O2b U22 1 0.0028(7) -0.0008(8)
O2b U33 1 -0.0021(8) 0.0071(9)
O2b U12 1 -0.0010(5) -0.0066(6)
O2b U13 1 -0.0142(5) 0.0102(6)
O2b U23 1 -0.0026(6) -0.0037(7)
O2b U11 2 -0.0171(6) -0.0133(7)
O2b U22 2 -0.0049(6) -0.0017(9)
O2b U33 2 -0.0115(7) -0.0065(9)
O2b U12 2 -0.0042(5) -0.0021(6)
O2b U13 2 -0.0146(5) -0.0112(6)
O2b U23 2 -0.0002(5) -0.0025(7)
O2b U11 3 0.0186(8) 0.0071(5)
O2b U22 3 -0.0030(10) 0.0008(6)
O2b U33 3 0.0052(11) 0.0028(6)
O2b U12 3 0.0012(7) 0.0065(4)
O2b U13 3 0.0132(7) 0.0016(4)
O2b U23 3 0.0001(8) 0.0030(5)
O2b' U11 1 -0.0102(6) 0.0018(7)
O2b' U22 1 0.0028(7) -0.0008(8)
O2b' U33 1 -0.0021(8) 0.0071(9)
O2b' U12 1 -0.0010(5) -0.0066(6)
O2b' U13 1 -0.0142(5) 0.0102(6)
O2b' U23 1 -0.0026(6) -0.0037(7)
O2b' U11 2 -0.0171(6) -0.0133(7)
O2b' U22 2 -0.0049(6) -0.0017(9)
O2b' U33 2 -0.0115(7) -0.0065(9)
O2b' U12 2 -0.0042(5) -0.0021(6)
O2b' U13 2 -0.0146(5) -0.0112(6)
O2b' U23 2 -0.0002(5) -0.0025(7)
O2b' U11 3 0.0186(8) 0.0071(5)
O2b' U22 3 -0.0030(10) 0.0008(6)
O2b' U33 3 0.0052(11) 0.0028(6)
O2b' U12 3 0.0012(7) 0.0065(4)
O2b' U13 3 0.0132(7) 0.0016(4)
O2b' U23 3 0.0001(8) 0.0030(5)
O2b'' U11 1 -0.0102(6) 0.0018(7)
O2b'' U22 1 0.0028(7) -0.0008(8)
O2b'' U33 1 -0.0021(8) 0.0071(9)
O2b'' U12 1 -0.0010(5) -0.0066(6)
O2b'' U13 1 -0.0142(5) 0.0102(6)
O2b'' U23 1 -0.0026(6) -0.0037(7)
O2b'' U11 2 -0.0171(6) -0.0133(7)
O2b'' U22 2 -0.0049(6) -0.0017(9)
O2b'' U33 2 -0.0115(7) -0.0065(9)
O2b'' U12 2 -0.0042(5) -0.0021(6)
O2b'' U13 2 -0.0146(5) -0.0112(6)
O2b'' U23 2 -0.0002(5) -0.0025(7)
O2b'' U11 3 0.0186(8) 0.0071(5)
O2b'' U22 3 -0.0030(10) 0.0008(6)
O2b'' U33 3 0.0052(11) 0.0028(6)
O2b'' U12 3 0.0012(7) 0.0065(4)
O2b'' U13 3 0.0132(7) 0.0016(4)
O2b'' U23 3 0.0001(8) 0.0030(5)
O3b U11 1 -0.0023(4) 0.0026(5)
O3b U22 1 0.0008(7) 0.0200(9)
O3b U33 1 0.0130(7) 0.0230(9)
O3b U12 1 -0.0045(4) 0.0048(5)
O3b U13 1 -0.0012(4) -0.0007(5)
O3b U23 1 -0.0074(5) -0.0010(6)
O3b U11 2 0.0002(5) 0.0001(5)
O3b U22 2 -0.0052(8) 0.0096(8)
O3b U33 2 -0.0078(7) 0.0190(8)
O3b U12 2 0.0017(4) -0.0070(5)
O3b U13 2 -0.0011(5) -0.0041(5)
O3b U23 2 -0.0064(6) 0.0035(6)
O3b U11 3 -0.0028(5) 0.0014(4)
O3b U22 3 -0.0061(8) -0.0032(7)
O3b U33 3 -0.0093(8) -0.0051(6)
O3b U12 3 0.0044(5) 0.0027(4)
O3b U13 3 0.0029(5) -0.0006(4)
O3b U23 3 -0.0064(6) -0.0115(5)
O3b' U11 1 -0.0023(4) 0.0026(5)
O3b' U22 1 0.0008(7) 0.0200(9)
O3b' U33 1 0.0130(7) 0.0230(9)
O3b' U12 1 -0.0045(4) 0.0048(5)
O3b' U13 1 -0.0012(4) -0.0007(5)
O3b' U23 1 -0.0074(5) -0.0010(6)
O3b' U11 2 0.0002(5) 0.0001(5)
O3b' U22 2 -0.0052(8) 0.0096(8)
O3b' U33 2 -0.0078(7) 0.0190(8)
O3b' U12 2 0.0017(4) -0.0070(5)
O3b' U13 2 -0.0011(5) -0.0041(5)
O3b' U23 2 -0.0064(6) 0.0035(6)
O3b' U11 3 -0.0028(5) 0.0014(4)
O3b' U22 3 -0.0061(8) -0.0032(7)
O3b' U33 3 -0.0093(8) -0.0051(6)
O3b' U12 3 0.0044(5) 0.0027(4)
O3b' U13 3 0.0029(5) -0.0006(4)
O3b' U23 3 -0.0064(6) -0.0115(5)
O3b'' U11 1 -0.0023(4) 0.0026(5)
O3b'' U22 1 0.0008(7) 0.0200(9)
O3b'' U33 1 0.0130(7) 0.0230(9)
O3b'' U12 1 -0.0045(4) 0.0048(5)
O3b'' U13 1 -0.0012(4) -0.0007(5)
O3b'' U23 1 -0.0074(5) -0.0010(6)
O3b'' U11 2 0.0002(5) 0.0001(5)
O3b'' U22 2 -0.0052(8) 0.0096(8)
O3b'' U33 2 -0.0078(7) 0.0190(8)
O3b'' U12 2 0.0017(4) -0.0070(5)
O3b'' U13 2 -0.0011(5) -0.0041(5)
O3b'' U23 2 -0.0064(6) 0.0035(6)
O3b'' U11 3 -0.0028(5) 0.0014(4)
O3b'' U22 3 -0.0061(8) -0.0032(7)
O3b'' U33 3 -0.0093(8) -0.0051(6)
O3b'' U12 3 0.0044(5) 0.0027(4)
O3b'' U13 3 0.0029(5) -0.0006(4)
O3b'' U23 3 -0.0064(6) -0.0115(5)
N1b U11 1 -0.0003(6) 0.0120(7)
N1b U22 1 0.0018(7) 0.0023(9)
N1b U33 1 0.0030(6) 0.0037(8)
N1b U12 1 -0.0062(5) 0.0012(6)
N1b U13 1 -0.0046(5) -0.0002(6)
N1b U23 1 -0.0016(5) 0.0034(6)
N1b U11 2 -0.0027(7) 0.0076(6)
N1b U22 2 -0.0033(9) 0.0035(8)
N1b U33 2 -0.0031(7) 0.0034(7)
N1b U12 2 0.0010(5) -0.0059(5)
N1b U13 2 0.0013(5) -0.0054(5)
N1b U23 2 -0.0034(6) 0.0024(6)
N1b U11 3 -0.0069(7) -0.0020(6)
N1b U22 3 -0.0019(9) -0.0022(8)
N1b U33 3 0.0009(8) -0.0016(7)
N1b U12 3 0.0061(6) -0.0023(5)
N1b U13 3 0.0039(6) 0.0000(5)
N1b U23 3 -0.0030(6) -0.0045(6)
N1b' U11 1 -0.0003(6) 0.0120(7)
N1b' U22 1 0.0018(7) 0.0023(9)
N1b' U33 1 0.0030(6) 0.0037(8)
N1b' U12 1 -0.0062(5) 0.0012(6)
N1b' U13 1 -0.0046(5) -0.0002(6)
N1b' U23 1 -0.0016(5) 0.0034(6)
N1b' U11 2 -0.0027(7) 0.0076(6)
N1b' U22 2 -0.0033(9) 0.0035(8)
N1b' U33 2 -0.0031(7) 0.0034(7)
N1b' U12 2 0.0010(5) -0.0059(5)
N1b' U13 2 0.0013(5) -0.0054(5)
N1b' U23 2 -0.0034(6) 0.0024(6)
N1b' U11 3 -0.0069(7) -0.0020(6)
N1b' U22 3 -0.0019(9) -0.0022(8)
N1b' U33 3 0.0009(8) -0.0016(7)
N1b' U12 3 0.0061(6) -0.0023(5)
N1b' U13 3 0.0039(6) 0.0000(5)
N1b' U23 3 -0.0030(6) -0.0045(6)
N1b'' U11 1 -0.0003(6) 0.0120(7)
N1b'' U22 1 0.0018(7) 0.0023(9)
N1b'' U33 1 0.0030(6) 0.0037(8)
N1b'' U12 1 -0.0062(5) 0.0012(6)
N1b'' U13 1 -0.0046(5) -0.0002(6)
N1b'' U23 1 -0.0016(5) 0.0034(6)
N1b'' U11 2 -0.0027(7) 0.0076(6)
N1b'' U22 2 -0.0033(9) 0.0035(8)
N1b'' U33 2 -0.0031(7) 0.0034(7)
N1b'' U12 2 0.0010(5) -0.0059(5)
N1b'' U13 2 0.0013(5) -0.0054(5)
N1b'' U23 2 -0.0034(6) 0.0024(6)
N1b'' U11 3 -0.0069(7) -0.0020(6)
N1b'' U22 3 -0.0019(9) -0.0022(8)
N1b'' U33 3 0.0009(8) -0.0016(7)
N1b'' U12 3 0.0061(6) -0.0023(5)
N1b'' U13 3 0.0039(6) 0.0000(5)
N1b'' U23 3 -0.0030(6) -0.0045(6)
C7b U11 1 -0.0036(6) -0.0006(7)
C7b U22 1 0.0024(7) 0.0091(9)
C7b U33 1 0.0064(8) 0.0105(10)
C7b U12 1 0.0002(5) 0.0020(6)
C7b U13 1 -0.0004(5) -0.0020(6)
C7b U23 1 -0.0034(6) -0.0025(7)
C7b U11 2 0.0021(7) 0.0003(6)
C7b U22 2 -0.0054(9) 0.0041(8)
C7b U33 2 -0.0038(9) 0.0087(9)
C7b U12 2 0.0004(6) -0.0017(5)
C7b U13 2 0.0009(6) -0.0044(6)
C7b U23 2 -0.0023(7) -0.0003(6)
C7b U11 3 0.0004(7) -0.0001(7)
C7b U22 3 -0.0027(9) -0.0021(8)
C7b U33 3 -0.0041(10) -0.0028(9)
C7b U12 3 0.0028(6) 0.0017(5)
C7b U13 3 0.0041(6) 0.0016(6)
C7b U23 3 0.0006(7) -0.0037(6)
C7b' U11 1 -0.0036(6) -0.0006(7)
C7b' U22 1 0.0024(7) 0.0091(9)
C7b' U33 1 0.0064(8) 0.0105(10)
C7b' U12 1 0.0002(5) 0.0020(6)
C7b' U13 1 -0.0004(5) -0.0020(6)
C7b' U23 1 -0.0034(6) -0.0025(7)
C7b' U11 2 0.0021(7) 0.0003(6)
C7b' U22 2 -0.0054(9) 0.0041(8)
C7b' U33 2 -0.0038(9) 0.0087(9)
C7b' U12 2 0.0004(6) -0.0017(5)
C7b' U13 2 0.0009(6) -0.0044(6)
C7b' U23 2 -0.0023(7) -0.0003(6)
C7b' U11 3 0.0004(7) -0.0001(7)
C7b' U22 3 -0.0027(9) -0.0021(8)
C7b' U33 3 -0.0041(10) -0.0028(9)
C7b' U12 3 0.0028(6) 0.0017(5)
C7b' U13 3 0.0041(6) 0.0016(6)
C7b' U23 3 0.0006(7) -0.0037(6)
C7b'' U11 1 -0.0036(6) -0.0006(7)
C7b'' U22 1 0.0024(7) 0.0091(9)
C7b'' U33 1 0.0064(8) 0.0105(10)
C7b'' U12 1 0.0002(5) 0.0020(6)
C7b'' U13 1 -0.0004(5) -0.0020(6)
C7b'' U23 1 -0.0034(6) -0.0025(7)
C7b'' U11 2 0.0021(7) 0.0003(6)
C7b'' U22 2 -0.0054(9) 0.0041(8)
C7b'' U33 2 -0.0038(9) 0.0087(9)
C7b'' U12 2 0.0004(6) -0.0017(5)
C7b'' U13 2 0.0009(6) -0.0044(6)
C7b'' U23 2 -0.0023(7) -0.0003(6)
C7b'' U11 3 0.0004(7) -0.0001(7)
C7b'' U22 3 -0.0027(9) -0.0021(8)
C7b'' U33 3 -0.0041(10) -0.0028(9)
C7b'' U12 3 0.0028(6) 0.0017(5)
C7b'' U13 3 0.0041(6) 0.0016(6)
C7b'' U23 3 0.0006(7) -0.0037(6)
O28w U11 1 0.0304(9) 0.0013(6)
O28w U22 1 0.0168(10) -0.0034(8)
O28w U33 1 0.0241(11) -0.0056(8)
O28w U12 1 0.0079(7) 0.0071(6)
O28w U13 1 0.0022(7) 0.0018(5)
O28w U23 1 -0.0004(8) -0.0005(6)
O28w U11 2 0.0092(6) -0.0142(8)
O28w U22 2 0.0018(7) -0.0012(11)
O28w U33 2 0.0065(8) -0.0272(10)
O28w U12 2 0.0034(5) 0.0012(7)
O28w U13 2 -0.0012(5) -0.0055(7)
O28w U23 2 0.0003(6) -0.0021(8)
O28w U11 3 0.0039(5) -0.0135(8)
O28w U22 3 -0.0019(7) -0.0001(10)
O28w U33 3 0.0025(7) -0.0264(11)
O28w U12 3 0.0017(4) -0.0050(7)
O28w U13 3 0.0012(5) -0.0109(7)
O28w U23 3 -0.0020(5) -0.0007(8)
O18w U11 1 0.045(3) -0.0183(16)
O18w U22 1 0.013(5) -0.001(2)
O18w U33 1 0.019(4) -0.009(2)
O18w U12 1 -0.010(3) 0.0059(14)
O18w U13 1 0.009(3) -0.0127(14)
O18w U23 1 -0.012(4) 0.0024(16)
O18w U11 2 0.0155(18) -0.018(2)
O18w U22 2 0.005(3) -0.007(3)
O18w U33 2 0.006(2) -0.010(3)
O18w U12 2 -0.0038(16) 0.0095(19)
O18w U13 2 -0.0005(17) -0.010(2)
O18w U23 2 -0.0025(19) 0.005(2)
O18w U11 3 0 -0.0105(16)
O18w U22 3 0 -0.005(2)
O18w U33 3 0 -0.010(2)
O18w U12 3 0 0.0068(14)
O18w U13 3 0 -0.0054(15)
O18w U23 3 0 0.0041(17)
O24w U11 1 -0.0009(8) -0.0118(12)
O24w U22 1 0.0036(8) 0.0008(13)
O24w U33 1 -0.0035(8) 0.0155(13)
O24w U12 1 0.0067(6) -0.0035(10)
O24w U13 1 0.0011(6) 0.0010(10)
O24w U23 1 0.0036(6) 0.0101(10)
O24w U11 2 0.0014(12) -0.0068(8)
O24w U22 2 0.0047(12) -0.0011(9)
O24w U33 2 -0.0126(13) -0.0067(9)
O24w U12 2 0.0013(9) 0.0049(7)
O24w U13 2 0.0055(9) 0.0032(7)
O24w U23 2 -0.0052(10) -0.0031(7)
O24w U11 3 -0.0034(10) 0.0077(10)
O24w U22 3 0.0020(11) 0.0044(11)
O24w U33 3 0.0002(10) -0.0028(11)
O24w U12 3 -0.0029(8) 0.0023(8)
O24w U13 3 0.0033(8) -0.0018(8)
O24w U23 3 0.0059(8) -0.0026(9)
O23w U11 1 0.0010(6) -0.0007(17)
O23w U22 1 0.0022(8) -0.007(2)
O23w U33 1 -0.0007(8) 0.003(2)
O23w U12 1 -0.0052(5) -0.0022(15)
O23w U13 1 -0.0002(5) 0.0004(15)
O23w U23 1 0.0023(6) -0.0051(17)
O23w U11 2 -0.0056(13) -0.0040(7)
O23w U22 2 0.0053(17) 0.0034(10)
O23w U33 2 0.0028(16) 0.0008(9)
O23w U12 2 -0.0003(11) -0.0038(7)
O23w U13 2 -0.0020(11) -0.0010(6)
O23w U23 2 0.0024(13) 0.0000(7)
O23w U11 3 0 0.0016(9)
O23w U22 3 0 0.0029(12)
O23w U33 3 0 0.0053(11)
O23w U12 3 0 0.0022(8)
O23w U13 3 0 0.0015(8)
O23w U23 3 0 0.0018(9)
Na6 U11 1 -0.0018(3) 0.0067(9)
Na6 U22 1 -0.0069(4) 0.0195(12)
Na6 U33 1 -0.0001(4) 0.0021(12)
Na6 U12 1 0.0013(3) 0.0084(8)
Na6 U13 1 -0.0009(3) -0.0011(8)
Na6 U23 1 -0.0025(3) -0.0057(9)
Na6 U11 2 -0.0037(7) -0.0032(4)
Na6 U22 2 -0.0082(9) -0.0029(5)
Na6 U33 2 -0.0013(9) -0.0027(5)
Na6 U12 2 -0.0061(6) -0.0008(3)
Na6 U13 2 0.0018(6) -0.0014(3)
Na6 U23 2 0.0031(7) -0.0010(4)
Na6 U11 3 0 -0.0011(5)
Na6 U22 3 0 -0.0030(6)
Na6 U33 3 0 0.0024(6)
Na6 U12 3 0 -0.0037(4)
Na6 U13 3 0 0.0011(4)
Na6 U23 3 0 0.0004(5)
Na2 U11 1 0.0080(13) 0.0099(15)
Na2 U22 1 0.033(2) 0.039(2)
Na2 U33 1 0.0462(19) 0.020(2)
Na2 U12 1 -0.0050(12) -0.0084(14)
Na2 U13 1 -0.0022(12) -0.0066(13)
Na2 U23 1 0.0313(15) 0.0145(17)
Na2 U11 2 0.0002(4) 0.0069(10)
Na2 U22 2 -0.0018(6) 0.0112(16)
Na2 U33 2 0.0112(6) 0.0146(14)
Na2 U12 2 0.0000(4) -0.0030(10)
Na2 U13 2 0.0011(4) -0.0017(9)
Na2 U23 2 0.0088(5) 0.0085(12)
C1a U11 1 -0.002326 0.001976
C1a U22 1 0.001044 0.001585
C1a U33 1 -0.000336 0.00053
C1a U12 1 -0.000239 0.000641
C1a U13 1 -0.000372 0.002605
C1a U23 1 0.001025 0.000368
C1a U11 2 -0.000787 -0.002826
C1a U22 2 -0.00084 -0.000659
C1a U33 2 -0.000167 -0.001811
C1a U12 2 0.000967 -0.001743
C1a U13 2 -0.000574 -0.000581
C1a U23 2 -0.000067 0.00047
C1a U11 3 0.000547 -0.00036
C1a U22 3 -0.000008 -0.000989
C1a U33 3 0.001104 -0.001152
C1a U12 3 0.000657 0.001263
C1a U13 3 0.001767 -0.000444
C1a U23 3 0.000808 0.001068
C2a U11 1 -0.000254 0.000286
C2a U22 1 0.000192 0.000979
C2a U33 1 0.001008 -0.001245
C2a U12 1 0.001006 0.001258
C2a U13 1 0.001316 0.000788
C2a U23 1 0.001339 0.001499
C2a U11 2 -0.002106 -0.001412
C2a U22 2 0.001537 0.000408
C2a U33 2 -0.002287 -0.001727
C2a U12 2 0.000789 -0.001571
C2a U13 2 -0.002447 -0.000057
C2a U23 2 -0.000744 -0.000541
C2a U11 3 -0.00048 -0.000209
C2a U22 3 0.000629 -0.000551
C2a U33 3 -0.000229 -0.000056
C2a U12 3 -0.000464 0.000424
C2a U13 3 0.000547 0.000288
C2a U23 3 0.000643 0.000281
C3a U11 1 -0.000382 0.000343
C3a U22 1 0.000425 -0.000876
C3a U33 1 0.003484 -0.00315
C3a U12 1 0.000615 0.001449
C3a U13 1 0.002598 0.000192
C3a U23 1 0.001199 0.001793
C3a U11 2 -0.001542 -0.002245
C3a U22 2 0.003471 0.002831
C3a U33 2 -0.005123 -0.003351
C3a U12 2 0.000241 0.000349
C3a U13 2 -0.002948 -0.000054
C3a U23 2 -0.002036 -0.001285
C3a U11 3 -0.000363 -0.000068
C3a U22 3 -0.001683 -0.000721
C3a U33 3 -0.001701 0.001524
C3a U12 3 -0.000354 -0.000971
C3a U13 3 0.00001 0.000548
C3a U23 3 0.000451 -0.000492
C4a U11 1 -0.002823 0.001596
C4a U22 1 0.003469 -0.002356
C4a U33 1 0.004508 -0.00277
C4a U12 1 -0.00181 0.001185
C4a U13 1 0.002106 0.001208
C4a U23 1 0.001744 0.000056
C4a U11 2 0.000698 -0.003609
C4a U22 2 0.003329 0.001375
C4a U33 2 -0.004693 -0.005803
C4a U12 2 0.001024 0.001219
C4a U13 2 -0.001637 0.000277
C4a U23 2 -0.004033 0.000143
C4a U11 3 0.000791 0.000636
C4a U22 3 -0.002302 -0.00305
C4a U33 3 -0.00268 0.001509
C4a U12 3 0.000384 -0.000612
C4a U13 3 0.000148 -0.000233
C4a U23 3 0.000904 -0.001188
C5a U11 1 -0.005143 0.002744
C5a U22 1 0.004614 -0.001219
C5a U33 1 0.003046 -0.001466
C5a U12 1 -0.004208 0.001173
C5a U13 1 0.00027 0.002448
C5a U23 1 0.001502 -0.001098
C5a U11 2 0.002127 -0.004344
C5a U22 2 0.002905 -0.001773
C5a U33 2 -0.002775 -0.00471
C5a U12 2 0.003329 -0.00013
C5a U13 2 -0.000177 0.000917
C5a U23 2 -0.002836 0.001248
C5a U11 3 0.002435 0.001973
C5a U22 3 0.000767 -0.001829
C5a U33 3 -0.001629 0.0005
C5a U12 3 -0.000334 0.001207
C5a U13 3 0.001571 -0.000314
C5a U23 3 0.000036 -0.000889
C6a U11 1 -0.004894 0.003262
C6a U22 1 0.002514 0.000889
C6a U33 1 0.000553 0.000002
C6a U12 1 -0.003001 0.000957
C6a U13 1 -0.001063 0.003316
C6a U23 1 0.000609 -0.000564
C6a U11 2 0.001328 -0.004396
C6a U22 2 -0.000103 -0.001875
C6a U33 2 -0.000855 -0.002274
C6a U12 2 0.002459 -0.001738
C6a U13 2 0.000653 0.000139
C6a U23 2 -0.000034 0.000807
C6a U11 3 0.002702 0.00086
C6a U22 3 0.001087 -0.00107
C6a U33 3 0.000687 -0.000409
C6a U12 3 0.00036 0.002238
C6a U13 3 0.002746 -0.00024
C6a U23 3 -0.000437 0.000875
H1c3a U11 1 0.001096 -0.000639
H1c3a U22 1 0.001107 0.001265
H1c3a U33 1 0.004459 -0.004248
H1c3a U12 1 0.001208 0.001883
H1c3a U13 1 0.003808 -0.000883
H1c3a U23 1 0.000922 0.002753
H1c3a U11 2 -0.002617 -0.001542
H1c3a U22 2 -0.002377 0.004252
H1c3a U33 2 -0.006812 -0.003569
H1c3a U12 2 0.000473 0.000329
H1c3a U13 2 -0.004371 -0.000032
H1c3a U23 2 -0.001913 -0.002528
H1c3a U11 3 -0.000685 0.000109
H1c3a U22 3 -0.004037 0.005041
H1c3a U33 3 -0.001953 0.002512
H1c3a U12 3 -0.000603 -0.002007
H1c3a U13 3 -0.000278 0.001211
H1c3a U23 3 0.00087 -0.001214
H1c4a U11 1 -0.002977 0.001469
H1c4a U22 1 0.006793 -0.001139
H1c4a U33 1 0.00617 -0.003097
H1c4a U12 1 -0.002697 0.00102
H1c4a U13 1 0.00306 0.001017
H1c4a U23 1 0.002527 -0.00064
H1c4a U11 2 0.001242 -0.003751
H1c4a U22 2 -0.002464 -0.001637
H1c4a U33 2 -0.005062 -0.008684
H1c4a U12 2 0.001412 0.002602
H1c4a U13 2 -0.002047 0.000305
H1c4a U23 2 -0.006729 0.000251
H1c4a U11 3 0.000615 0.001041
H1c4a U22 3 -0.00831 -0.002709
H1c4a U33 3 -0.00411 0.002291
H1c4a U12 3 0.001377 -0.001359
H1c4a U13 3 -0.000453 -0.000671
H1c4a U23 3 0.002884 -0.001927
H1c5a U11 1 -0.006993 0.003055
H1c5a U22 1 0.008682 0.001251
H1c5a U33 1 0.003692 -0.001153
H1c5a U12 1 -0.007581 0.001055
H1c5a U13 1 -0.000046 0.002784
H1c5a U23 1 0.002194 -0.002588
H1c5a U11 2 0.003636 -0.004668
H1c5a U22 2 -0.000806 -0.008068
H1c5a U33 2 -0.002104 -0.006236
H1c5a U12 2 0.006937 0.000675
H1c5a U13 2 -0.000109 0.001886
H1c5a U23 2 -0.004516 0.002324
H1c5a U11 3 0.00298 0.004533
H1c5a U22 3 -0.002446 0.001303
H1c5a U33 3 -0.002378 0.000369
H1c5a U12 3 -0.001173 0.001445
H1c5a U13 3 0.001991 -0.000413
H1c5a U23 3 0.001187 -0.001939
H1c6a U11 1 -0.006496 0.004281
H1c6a U22 1 0.004365 0.004365
H1c6a U33 1 -0.000498 0.00107
H1c6a U12 1 -0.004888 0.000994
H1c6a U13 1 -0.002367 0.004384
H1c6a U23 1 -0.000085 -0.001255
H1c6a U11 2 0.002214 -0.005185
H1c6a U22 2 -0.008292 -0.004939
H1c6a U33 2 0.000383 -0.001771
H1c6a U12 2 0.004323 -0.003021
H1c6a U13 2 0.001699 0.000249
H1c6a U23 2 0.00156 0.001151
H1c6a U11 3 0.004346 0.001832
H1c6a U22 3 -0.000787 0.003885
H1c6a U33 3 0.002004 -0.000634
H1c6a U12 3 0.000603 0.003426
H1c6a U13 3 0.004234 0.000023
H1c6a U23 3 -0.000567 0.001157
C1b U11 1 0.001688 -0.000349
C1b U22 1 0.000352 0.000288
C1b U33 1 0.000254 0.011261
C1b U12 1 -0.000395 0.000357
C1b U13 1 0.000468 0.002791
C1b U23 1 -0.001763 -0.001833
C1b U11 2 -0.000176 0.000551
C1b U22 2 -0.001725 -0.000688
C1b U33 2 -0.008182 0.000332
C1b U12 2 -0.001034 -0.001297
C1b U13 2 0.000274 0.00065
C1b U23 2 -0.000269 0.000498
C1b U11 3 0.001106 -0.000898
C1b U22 3 -0.000755 0.000678
C1b U33 3 0.002095 -0.004357
C1b U12 3 0.001821 -0.000939
C1b U13 3 -0.001101 -0.000471
C1b U23 3 0.000106 -0.000984
C2b U11 1 0.001489 -0.000391
C2b U22 1 -0.000844 0.003544
C2b U33 1 0.0053 0.006616
C2b U12 1 -0.000064 0.000657
C2b U13 1 0.002275 0.002621
C2b U23 1 -0.001168 -0.001325
C2b U11 2 -0.000239 0.00075
C2b U22 2 -0.005549 -0.001023
C2b U33 2 -0.004246 0.003283
C2b U12 2 -0.001173 -0.001042
C2b U13 2 0.001376 -0.000669
C2b U23 2 -0.000875 0.001036
C2b U11 3 0.000569 -0.00125
C2b U22 3 -0.001029 -0.001412
C2b U33 3 -0.000989 -0.003312
C2b U12 3 0.000817 -0.001307
C2b U13 3 0.000695 0.000913
C2b U23 3 -0.000564 -0.001841
C3b U11 1 0.004558 0.00282
C3b U22 1 -0.001159 0.004723
C3b U33 1 0.008589 0.009464
C3b U12 1 -0.003832 0.001735
C3b U13 1 0.005366 0.005722
C3b U23 1 -0.001159 -0.001507
C3b U11 2 -0.000058 0.00021
C3b U22 2 -0.005354 -0.003013
C3b U33 2 -0.005806 0.006558
C3b U12 2 -0.002843 -0.002771
C3b U13 2 0.000943 0.0018
C3b U23 2 -0.003017 0.00135
C3b U11 3 0.002831 0.000762
C3b U22 3 0.00112 -0.002805
C3b U33 3 -0.00234 -0.004262
C3b U12 3 0.002258 -0.00112
C3b U13 3 -0.000416 0.001153
C3b U23 3 0.001953 -0.00167
C4b U11 1 0.007578 0.01534
C4b U22 1 -0.000392 0.002275
C4b U33 1 0.005342 0.008508
C4b U12 1 -0.006037 0.003175
C4b U13 1 0.005909 0.00676
C4b U23 1 0.000917 -0.000645
C4b U11 2 -0.004724 0.002044
C4b U22 2 -0.000117 -0.005759
C4b U33 2 -0.006273 0.00272
C4b U12 2 -0.00411 -0.005171
C4b U13 2 -0.000388 0.00402
C4b U23 2 -0.003428 0.00215
C4b U11 3 0.002566 0.001671
C4b U22 3 0.002685 0.001566
C4b U33 3 0.000593 -0.003673
C4b U12 3 0.003376 0.000947
C4b U13 3 -0.002446 -0.000574
C4b U23 3 0.000797 -0.001422
C5b U11 1 0.007176 0.016983
C5b U22 1 0.005737 0.002196
C5b U33 1 -0.000659 0.009682
C5b U12 1 -0.00326 0.00504
C5b U13 1 0.00432 -0.001802
C5b U23 1 0.000654 -0.001435
C5b U11 2 -0.00539 0.001869
C5b U22 2 -0.001535 -0.001905
C5b U33 2 -0.007077 -0.001853
C5b U12 2 -0.003671 -0.003399
C5b U13 2 0.00341 0.003061
C5b U23 2 -0.002409 0.002825
C5b U11 3 0.002036 0.001682
C5b U22 3 0.000827 0.000524
C5b U33 3 0.003562 -0.002529
C5b U12 3 0.001213 -0.001118
C5b U13 3 -0.002813 -0.000414
C5b U23 3 -0.000034 -0.00262
C6b U11 1 0.004949 0.004554
C6b U22 1 0.006531 0.000761
C6b U33 1 -0.003509 0.015609
C6b U12 1 -0.001045 0.002897
C6b U13 1 0.000996 -0.002783
C6b U23 1 -0.002006 -0.003094
C6b U11 2 -0.00034 0.000563
C6b U22 2 -0.002128 0.001811
C6b U33 2 -0.011246 -0.002223
C6b U12 2 -0.001838 -0.001242
C6b U13 2 0.003115 0.001165
C6b U23 2 -0.000847 0.001155
C6b U11 3 0.002219 0.001664
C6b U22 3 -0.000905 -0.000757
C6b U33 3 0.004604 -0.004221
C6b U12 3 0.000592 -0.001821
C6b U13 3 -0.002024 -0.000469
C6b U23 3 0.000965 -0.000774
H1c3b U11 1 0.004393 0.002299
H1c3b U22 1 -0.002052 -0.001293
H1c3b U33 1 0.013722 0.015788
H1c3b U12 1 -0.004579 0.00114
H1c3b U13 1 0.007044 0.007702
H1c3b U23 1 -0.004312 -0.004011
H1c3b U11 2 0.000048 0.000045
H1c3b U22 2 0.011542 -0.019079
H1c3b U33 2 -0.007916 0.01277
H1c3b U12 2 -0.002217 -0.003964
H1c3b U13 2 0.000677 0.001778
H1c3b U23 2 -0.002222 -0.00277
H1c3b U11 3 0.002948 0.000455
H1c3b U22 3 0.006584 0.015008
H1c3b U33 3 -0.005809 -0.005204
H1c3b U12 3 0.003021 -0.000145
H1c3b U13 3 0.00074 0.001763
H1c3b U23 3 0.007375 0.001497
H1c4b U11 1 0.008301 0.028276
H1c4b U22 1 -0.001666 -0.00758
H1c4b U33 1 0.007103 0.011336
H1c4b U12 1 -0.009061 0.002797
H1c4b U13 1 0.007326 0.013455
H1c4b U23 1 0.001081 -0.001877
H1c4b U11 2 -0.011084 0.003003
H1c4b U22 2 0.030856 -0.015098
H1c4b U33 2 -0.008081 0.003929
H1c4b U12 2 -0.003797 -0.009098
H1c4b U13 2 -0.004345 0.005707
H1c4b U23 2 -0.000892 -0.000155
H1c4b U11 3 0.002454 0.000617
H1c4b U22 3 -0.006359 0.025353
H1c4b U33 3 0.000162 -0.004235
H1c4b U12 3 0.004413 0.005832
H1c4b U13 3 -0.002852 -0.002182
H1c4b U23 3 0.000665 0.003923
H1c5b U11 1 0.006369 0.031821
H1c5b U22 1 0.011877 -0.004781
H1c5b U33 1 -0.003238 0.011085
H1c5b U12 1 -0.002987 0.007871
H1c5b U13 1 0.006257 -0.006148
H1c5b U23 1 0.001076 -0.003292
H1c5b U11 2 -0.012768 0.001548
H1c5b U22 2 0.025058 -0.003244
H1c5b U33 2 -0.007311 -0.004036
H1c5b U12 2 -0.003476 -0.004722
H1c5b U13 2 0.005601 0.004571
H1c5b U23 2 0.000754 0.002644
H1c5b U11 3 0.002022 0.00009
H1c5b U22 3 -0.014231 0.017404
H1c5b U33 3 0.004533 -0.001225
H1c5b U12 3 -0.000083 -0.000672
H1c5b U13 3 -0.003789 -0.000659
H1c5b U23 3 -0.001443 -0.00035
H1c6b U11 1 0.005012 0.005136
H1c6b U22 1 0.012414 -0.007474
H1c6b U33 1 -0.008513 0.026195
H1c6b U12 1 0.000184 0.003122
H1c6b U13 1 -0.000175 -0.006596
H1c6b U23 1 -0.005041 -0.007345
H1c6b U11 2 -0.00039 0.000648
H1c6b U22 2 0.021327 -0.002265
H1c6b U33 2 -0.018122 -0.004132
H1c6b U12 2 -0.000289 -0.000887
H1c6b U13 2 0.004428 0.000904
H1c6b U23 2 0.003064 -0.002116
H1c6b U11 3 0.001894 0.001932
H1c6b U22 3 -0.008755 0.017801
H1c6b U33 3 0.006969 -0.005496
H1c6b U12 3 -0.000331 -0.001406
H1c6b U13 3 -0.002157 -0.000726
H1c6b U23 3 0.002642 0.005356

loop_
_atom_type_symbol
_atom_type_scat_dispersion_real
_atom_type_scat_dispersion_imag
_atom_type_scat_source
C 0.0009 0.0008 'International Tables Vol C tables 4.2.6.8 and 6.1.1.1'
H 0.0000 0.0000 'International Tables Vol C tables 4.2.6.8 and 6.1.1.1'
N 0.0022 0.0015 'International Tables Vol C tables 4.2.6.8 and 6.1.1.1'
Na 0.0169 0.0120 'International Tables Vol C tables 4.2.6.8 and 6.1.1.1'
O 0.0043 0.0028 'International Tables Vol C tables 4.2.6.8 and 6.1.1.1'
S 0.0674 0.0612 'International Tables Vol C tables 4.2.6.8 and 6.1.1.1'

loop_
_cell_wave_vector_seq_id
_cell_wave_vector_x
_cell_wave_vector_y
_cell_wave_vector_z
1 0.000000 0.750000 0.000000

loop_
_exptl_crystal_face_index_h
_exptl_crystal_face_index_k
_exptl_crystal_face_index_l
_exptl_crystal_face_perp_dist
? ? ? ?

loop_
_geom_angle_atom_site_label_1
_geom_angle_atom_site_label_2
_geom_angle_atom_site_label_3
_geom_angle_site_ssg_symmetry_1
_geom_angle_site_ssg_symmetry_2
_geom_angle_site_ssg_symmetry_3
_geom_angle_av
_geom_angle_min
_geom_angle_max
_geom_angle_publ_flag
O1a S1a O2a . . . 114.0(2) 113.6(2) 114.3(2) ?
O1a S1a N1a . . . 111.6(2) 110.8(2) 112.0(2) ?
O1a S1a C7a . . . 121.61(19) 120.66(18) 122.41(19) ?
O1a S1a C1a . . . 110.4(3) 109.8(3) 110.9(3) ?
O1a S1a C2a . . . 120.9(2) 120.4(2) 121.5(2) ?
O1a S1a C6a . . . 99.42(19) 98.87(19) 99.90(19) ?
O2a S1a N1a . . . 111.6(2) 110.6(2) 112.2(2) ?
O2a S1a C7a . . . 121.27(19) 120.61(19) 122.16(18) ?
O2a S1a C1a . . . 110.9(3) 110.5(2) 111.2(3) ?
O2a S1a C2a . . . 121.3(2) 120.6(2) 122.0(2) ?
O2a S1a C6a . . . 100.75(19) 100.07(19) 101.47(19) ?
N1a S1a C7a . . . 30.86(15) 30.76(15) 31.01(15) ?
N1a S1a C1a . . . 97.2(2) 97.1(2) 97.3(2) ?
N1a S1a C2a . . . 65.99(17) 65.89(17) 66.08(17) ?
N1a S1a C6a . . . 118.81(17) 118.63(17) 119.00(17) ?
C7a S1a C1a . . . 66.3(2) 66.2(2) 66.4(2) ?
C7a S1a C2a . . . 35.13(16) 35.03(16) 35.24(16) ?
C7a S1a C6a . . . 87.95(15) 87.77(15) 88.07(15) ?
C1a S1a C2a . . . 31.19(14) 31.02(14) 31.37(14) ?
C1a S1a C6a . . . 21.64(13) 21.38(13) 21.82(13) ?
C2a S1a C6a . . . 52.83(12) 52.74(12) 52.93(12) ?
S1a O1a O2a . . . 32.99(12) 32.77(12) 33.28(12) ?
S1a O1a N1a . . . 36.34(13) 36.14(13) 36.67(13) ?
S1a O1a C1a . . . 38.85(16) 38.60(16) 39.12(16) ?
S1a O1a H1c5a . . 2_5765 142.95 140.65 146.04 ?
S1a O1a H1c6a . . 2_5765 115.12 106.32 120.11 ?
S1a O1a H1c6b . . 3_4555 112.25 96.95 125.61 ?
S1a O1a O24w1 . . 3_5555 141.7(2) 138.6(2) 147.1(2) ?
S1a O1a O24w'1 . . 3_5555 139.4(2) 139.4(2) 139.4(2) ?
S1a O1a Na14''1 . . 3_5555 109.74(19) 109.74(19) 109.74(19) ?
O2a O1a N1a . . . 61.36(15) 60.82(15) 61.70(15) ?
O2a O1a C1a . . . 63.00(18) 62.86(18) 63.14(18) ?
O2a O1a H1c5a . . 2_5765 118.35 113.27 127.75 ?
O2a O1a H1c6a . . 2_5765 117 113.46 118.94 ?
O2a O1a H1c6b . . 3_4555 83.21 67.42 93.82 ?
O2a O1a O24w1 . . 3_5555 151.55(19) 145.99(19) 154.33(19) ?
O2a O1a O24w'1 . . 3_5555 161.2(2) 161.2(2) 161.2(2) ?
O2a O1a Na14''1 . . 3_5555 132.69(18) 132.69(18) 132.69(18) ?
N1a O1a C1a . . . 58.70(16) 58.51(16) 58.85(16) ?
N1a O1a H1c5a . . 2_5765 169 160.5 172.09 ?
N1a O1a H1c6a . . 2_5765 133.83 118.5 139.82 ?
N1a O1a H1c6b . . 3_4555 112.8 101.88 129.34 ?
N1a O1a O24w1 . . 3_5555 105.64(19) 102.45(19) 111.01(19) ?
N1a O1a O24w'1 . . 3_5555 104.59(19) 104.59(19) 104.59(19) ?
N1a O1a Na14''1 . . 3_5555 73.89(14) 73.89(14) 73.89(14) ?
C1a O1a H1c5a . . 2_5765 122.38 107.8 128.49 ?
C1a O1a H1c6a . . 2_5765 79.43 67.98 84.66 ?
C1a O1a H1c6b . . 3_4555 143.91 129.97 153.04 ?
C1a O1a O24w1 . . 3_5555 134.33(18) 129.33(17) 137.03(18) ?
C1a O1a O24w'1 . . 3_5555 122.98(17) 122.98(17) 122.98(17) ?
C1a O1a Na14''1 . . 3_5555 107.64(13) 107.64(13) 107.64(13) ?
H1c5a O1a H1c6a 2_5765 . 2_5765 47.27 42.98 49.68 ?
H1c5a O1a H1c6b 2_5765 . 3_4555 65.84 58.7 69.68 ?
H1c5a O1a O24w1 2_5765 . 3_5555 74.15 70.52 77.43 ?
H1c5a O1a O24w'1 2_5765 . 3_5555 69.54 69.54 69.54 ?
H1c5a O1a Na14''1 2_5765 . 3_5555 99.54 99.54 99.54 ?
H1c6a O1a H1c6b 2_5765 . 3_4555 111.63 107.5 113.57 ?
H1c6a O1a O24w1 2_5765 . 3_5555 89.76 86.22 94.68 ?
H1c6a O1a O24w'1 2_5765 . 3_5555 79.51 79.51 79.51 ?
H1c6a O1a Na14''1 2_5765 . 3_5555 96.55 96.55 96.55 ?
H1c6b O1a O24w1 3_4555 . 3_5555 81.69 73.83 92.14 ?
H1c6b O1a O24w'1 3_4555 . 3_5555 85.45 85.45 85.45 ?
H1c6b O1a Na14''1 3_4555 . 3_5555 102.58 102.58 102.58 ?
O24w'1 O1a Na14''1 3_5555 . 3_5555 30.83(14) 30.83(14) 30.83(14) ?
S1a O2a O1a . . . 33.00(12) 32.89(12) 33.13(12) ?
S1a O2a N1a . . . 36.34(13) 35.93(13) 36.95(13) ?
S1a O2a C1a . . . 38.55(16) 38.39(16) 38.74(16) ?
S1a O2a H1c6b . . 3_4555 81.48 72.99 92.12 ?
S1a O2a O24w1 . . 3_5455 126.4(2) 122.6(2) 129.6(2) ?
S1a O2a O24w''1 . . 3_5455 135.4(2) 135.4(2) 135.4(2) ?
S1a O2a Na14'1 . . 3_5455 103.22(18) 103.22(18) 103.22(18) ?
S1a O2a H1c3b1 . . 3_5455 102.54 98.59 109.58 ?
S1a O2a H1c4b1 . . 4_4755 105.15 102.46 109.04 ?
S1a O2a H1c3c1 . . 3_5455 107.42 107.42 107.42 ?
O1a O2a N1a . . . 61.37(15) 60.87(14) 61.80(15) ?
O1a O2a C1a . . . 62.65(17) 62.34(17) 62.92(17) ?
O1a O2a H1c6b . . 3_4555 51.36 44.06 62.55 ?
O1a O2a O24w1 . . 3_5455 130.00(18) 119.04(18) 136.08(18) ?
O1a O2a O24w''1 . . 3_5455 130.09(16) 130.09(16) 130.09(16) ?
O1a O2a Na14'1 . . 3_5455 113.10(16) 113.10(16) 113.10(16) ?
O1a O2a H1c3b1 . . 3_5455 135.56 131.67 142.58 ?
O1a O2a H1c4b1 . . 4_4755 88.89 83.28 94.83 ?
O1a O2a H1c3c1 . . 3_5455 137.18 137.18 137.18 ?
N1a O2a C1a . . . 58.60(16) 58.47(16) 58.81(16) ?
N1a O2a H1c6b . . 3_4555 92.72 82.08 98.82 ?
N1a O2a O24w1 . . 3_5455 92.07(18) 90.78(18) 94.21(18) ?
N1a O2a O24w''1 . . 3_5455 101.91(16) 101.91(16) 101.91(16) ?
N1a O2a Na14'1 . . 3_5455 67.55(13) 67.55(13) 67.55(13) ?
N1a O2a H1c3b1 . . 3_5455 79.54 74.93 85.98 ?
N1a O2a H1c4b1 . . 4_4755 140.49 139.12 143.03 ?
N1a O2a H1c3c1 . . 3_5455 94.65 94.65 94.65 ?
C1a O2a H1c6b . . 3_4555 113.14 104.37 125.19 ?
C1a O2a O24w1 . . 3_5455 138.90(18) 132.96(17) 145.71(18) ?
C1a O2a O24w''1 . . 3_5455 151.43(17) 151.43(17) 151.43(17) ?
C1a O2a Na14'1 . . 3_5455 119.93(15) 119.93(15) 119.93(15) ?
C1a O2a H1c3b1 . . 3_5455 80.06 76.52 86.1 ?
C1a O2a H1c4b1 . . 4_4755 85.86 83.74 87.81 ?
C1a O2a H1c3c1 . . 3_5455 74.56 74.56 74.56 ?
H1c6b O2a O24w1 3_4555 . 3_5455 93.85 87.32 101.87 ?
H1c6b O2a O24w''1 3_4555 . 3_5455 85.26 85.26 85.26 ?
H1c6b O2a Na14'1 3_4555 . 3_5455 94.02 94.02 94.02 ?
H1c6b O2a H1c3b1 3_4555 . 3_5455 156.83 149.54 167.61 ?
H1c6b O2a H1c4b1 3_4555 . 4_4755 88.77 76.88 96.09 ?
H1c6b O2a H1c3c1 3_4555 . 3_5455 168 168 168 ?
O24w1 O2a H1c3b1 3_5455 . 3_5455 66.92 61.57 75.25 ?
O24w1 O2a H1c4b1 3_5455 . 4_4755 125.15 121.26 129.03 ?
O24w''1 O2a Na14'1 3_5455 . 3_5455 34.76(11) 34.76(11) 34.76(11) ?
O24w''1 O2a H1c4b1 3_5455 . 4_4755 117.06 117.06 117.06 ?
O24w''1 O2a H1c3c1 3_5455 . 3_5455 87.44 87.44 87.44 ?
Na14'1 O2a H1c4b1 3_5455 . 4_4755 151.72 151.72 151.72 ?
Na14'1 O2a H1c3c1 3_5455 . 3_5455 85.33 85.33 85.33 ?
H1c3b1 O2a H1c4b1 3_5455 . 4_4755 110.12 109.67 110.57 ?
H1c4b1 O2a H1c3c1 4_4755 . 3_5455 98.12 98.12 98.12 ?
N1a O3a C7a . . . 29.6(2) 29.4(2) 29.8(2) ?
N1a O3a O28w . . . 137.7(2) 122.5(2) 146.6(2) ?
N1a O3a O28w' . . . 115.4(2) 115.4(2) 115.4(2) ?
N1a O3a O23w . . . 153.0(2) 147.8(2) 157.88(17) ?
N1a O3a Na2 . . . 101.9(2) 99.8(2) 103.9(2) ?
N1a O3a Na16 . . . 171.34(19) 171.34(19) 171.34(19) ?
N1a O3a C2a . . . 60.91(17) 60.77(17) 61.06(17) ?
N1a O3a H1c3a . . . 105.46 104.93 105.91 ?
N1a O3a Na21 . . 3_5555 95.85(18) 85.60(16) 104.2(2) ?
C7a O3a O28w . . . 154.6(3) 145.9(3) 167.1(3) ?
C7a O3a O28w' . . . 135.7(3) 135.7(3) 135.7(3) ?
C7a O3a O23w . . . 127.7(3) 124.4(3) 130.3(3) ?
C7a O3a Na2 . . . 125.4(3) 124.5(3) 126.2(3) ?
C7a O3a Na16 . . . 153.8(3) 153.8(3) 153.8(3) ?
C7a O3a C2a . . . 31.3(2) 31.2(2) 31.5(2) ?
C7a O3a H1c3a . . . 75.88 75.44 76.29 ?
C7a O3a Na21 . . 3_5555 112.5(3) 95.7(3) 120.9(3) ?
O28w O3a O23w . . . 57.26(16) 50.69(13) 63.84(18) ?
O28w O3a Na2 . . . 43.97(17) 41.18(17) 46.76(18) ?
O28w O3a Na16 . . . 57.66(14) 57.66(14) 57.66(14) ?
O28w O3a C2a . . . 145.5(2) 134.6(2) 154.3(2) ?
O28w O3a H1c3a . . . 109.07 96.98 124.11 ?
O28w O3a Na21 . . 3_5555 91.49(18) 87.12(19) 95.86(16) ?
O28w' O3a O23w . . . 65.83(19) 65.83(19) 65.83(19) ?
O28w' O3a C2a . . . 145.5(3) 145.5(3) 145.5(3) ?
O28w' O3a H1c3a . . . 124.34 124.34 124.34 ?
O28w' O3a Na21 . . 3_5555 74.0(2) 74.0(2) 74.0(2) ?
O23w O3a Na2 . . . 100.56(19) 91.71(17) 109.4(2) ?
O23w O3a C2a . . . 98.52(18) 96.37(19) 102.16(19) ?
O23w O3a H1c3a . . . 56.27 52.29 60.96 ?
O23w O3a Na21 . . 3_5555 92.59(17) 78.74(15) 107.54(19) ?
Na2 O3a C2a . . . 144.7(2) 139.6(3) 149.8(2) ?
Na2 O3a H1c3a . . . 138.32 130.13 146.52 ?
Na2 O3a Na21 . . 3_5555 92.06(19) 88.9(2) 95.18(17) ?
Na16 O3a C2a . . . 123.19(18) 123.19(18) 123.19(18) ?
Na16 O3a H1c3a . . . 78.68 78.68 78.68 ?
C2a O3a H1c3a . . . 44.57 44.2 44.85 ?
C2a O3a Na21 . . 3_5555 124.77(19) 105.26(15) 139.1(2) ?
H1c3a O3a Na21 . . 3_5555 122.05 108.73 136.76 ?
S1a N1a O1a . . . 32.11(12) 31.89(12) 32.55(12) ?
S1a N1a O2a . . . 32.10(12) 31.87(12) 32.44(12) ?
S1a N1a O3a . . . 138.4(2) 137.9(2) 138.6(2) ?
S1a N1a C7a . . . 111.7(3) 111.5(3) 112.0(3) ?
S1a N1a O18w . . . 137.3(2) 134.5(2) 142.3(2) ?
S1a N1a C1a . . . 43.83(15) 43.67(15) 43.92(15) ?
S1a N1a C2a . . . 76.06(19) 75.89(19) 76.17(19) ?
S1a N1a O28w1 . . 3_5555 125.0(3) 117.0(2) 129.8(3) ?
S1a N1a Na14'1 . . 3_5455 87.14(16) 87.14(16) 87.14(16) ?
S1a N1a Na14''1 . . 3_5555 83.58(16) 83.58(16) 83.58(16) ?
O1a N1a O2a . . . 57.28(14) 57.07(14) 57.43(14) ?
O1a N1a O3a . . . 142.0(2) 141.3(2) 143.7(2) ?
O1a N1a C7a . . . 122.0(3) 121.7(3) 122.6(3) ?
O1a N1a O18w . . . 133.05(16) 129.17(17) 136.69(16) ?
O1a N1a C1a . . . 63.02(17) 62.66(17) 63.29(17) ?
O1a N1a C2a . . . 91.0(2) 90.9(2) 91.1(2) ?
O1a N1a O28w1 . . 3_5555 93.5(2) 85.2(2) 99.5(2) ?
O1a N1a Na14'1 . . 3_5455 100.69(15) 100.69(15) 100.69(15) ?
O1a N1a Na14''1 . . 3_5555 51.60(11) 51.60(11) 51.60(11) ?
O2a N1a O3a . . . 141.57(19) 140.2(2) 142.5(2) ?
O2a N1a C7a . . . 121.6(3) 121.3(3) 121.9(3) ?
O2a N1a O18w . . . 108.13(17) 104.20(17) 114.11(18) ?
O2a N1a C1a . . . 63.24(17) 63.12(17) 63.45(17) ?
O2a N1a C2a . . . 91.2(2) 90.86(19) 91.4(2) ?
O2a N1a O28w1 . . 3_5555 137.0(2) 130.7(2) 146.8(2) ?
O2a N1a Na14'1 . . 3_5455 55.69(12) 55.69(12) 55.69(12) ?
O2a N1a Na14''1 . . 3_5555 107.32(15) 107.32(15) 107.32(15) ?
O3a N1a C7a . . . 26.7(2) 26.4(2) 26.9(2) ?
O3a N1a O18w . . . 79.12(16) 76.30(16) 82.18(16) ?
O3a N1a C1a . . . 94.55(18) 94.24(18) 94.69(18) ?
O3a N1a C2a . . . 62.34(17) 62.01(17) 62.51(17) ?
O3a N1a O28w1 . . 3_5555 80.5(2) 70.40(19) 89.1(2) ?
O3a N1a Na14'1 . . 3_5455 117.57(18) 117.57(18) 117.57(18) ?
O3a N1a Na14''1 . . 3_5555 105.04(17) 105.04(17) 105.04(17) ?
C7a N1a O18w . . . 103.5(3) 101.5(3) 107.2(3) ?
C7a N1a C1a . . . 67.9(3) 67.7(3) 68.1(3) ?
C7a N1a C2a . . . 35.7(2) 35.5(3) 35.9(2) ?
C7a N1a O28w1 . . 3_5555 99.0(3) 85.6(3) 106.3(3) ?
C7a N1a Na14'1 . . 3_5455 126.8(3) 126.8(3) 126.8(3) ?
C7a N1a Na14''1 . . 3_5555 106.8(3) 106.8(3) 106.8(3) ?
O18w N1a C1a . . . 155.9(3) 149.1(3) 160.6(2) ?
O18w N1a C2a . . . 135.3(2) 130.8(2) 139.6(3) ?
O18w N1a O28w1 . . 3_5555 72.6(2) 72.2(2) 72.8(2) ?
O18w N1a Na14''1 . . 3_5555 103.05(18) 103.05(18) 103.05(18) ?
C1a N1a C2a . . . 32.23(15) 32.19(15) 32.29(15) ?
C1a N1a O28w1 . . 3_5555 133.7(2) 120.9(2) 148.0(3) ?
C1a N1a Na14'1 . . 3_5455 113.53(16) 113.53(16) 113.53(16) ?
C1a N1a Na14''1 . . 3_5555 95.82(14) 95.82(14) 95.82(14) ?
C2a N1a O28w1 . . 3_5555 121.5(2) 105.9(2) 134.3(2) ?
C2a N1a Na14'1 . . 3_5455 126.30(17) 126.30(17) 126.30(17) ?
C2a N1a Na14''1 . . 3_5555 103.10(15) 103.10(15) 103.10(15) ?
O28w1 N1a Na14'1 3_5555 . 3_5455 95.30(15) 95.30(15) 95.30(15) ?
O28w1 N1a Na14''1 3_5555 . 3_5555 41.87(11) 41.87(11) 41.87(11) ?
S1a C7a O3a . . . 161.1(3) 160.8(3) 161.7(3) ?
S1a C7a N1a . . . 37.4(2) 37.2(2) 37.5(2) ?
S1a C7a C1a . . . 42.85(14) 42.71(15) 43.04(15) ?
S1a C7a C2a . . . 75.3(3) 75.2(3) 75.6(3) ?
S1a C7a C3a . . . 99.8(2) 99.5(2) 100.3(2) ?
S1a C7a H1c3a . . . 119.65 119.24 120.14 ?
O3a C7a N1a . . . 123.7(4) 123.3(4) 124.1(4) ?
O3a C7a C1a . . . 155.9(3) 155.6(3) 156.2(3) ?
O3a C7a C2a . . . 123.5(4) 123.2(4) 123.7(4) ?
O3a C7a C3a . . . 99.0(3) 98.5(3) 99.4(3) ?
O3a C7a H1c3a . . . 79.21 78.71 79.69 ?
N1a C7a C1a . . . 80.3(3) 80.0(3) 80.6(3) ?
N1a C7a C2a . . . 112.7(4) 112.4(4) 113.1(4) ?
N1a C7a C3a . . . 137.3(3) 136.7(3) 137.8(3) ?
N1a C7a H1c3a . . . 157.04 156.34 157.64 ?
C1a C7a C2a . . . 32.5(2) 32.4(2) 32.5(2) ?
C1a C7a C3a . . . 57.00(16) 56.76(16) 57.28(16) ?
C1a C7a H1c3a . . . 76.8 76.49 77.1 ?
C2a C7a C3a . . . 24.54(17) 24.32(17) 24.75(17) ?
C2a C7a H1c3a . . . 44.34 44.06 44.57 ?
C3a C7a H1c3a . . . 19.8 19.74 19.84 ?
O1b S1b O2b . . . 114.6(2) 114.0(2) 115.3(2) ?
O1b S1b N1b . . . 110.9(2) 110.0(2) 111.9(2) ?
O1b S1b C7b . . . 121.48(19) 118.50(19) 124.4(2) ?
O1b S1b C1b . . . 111.3(2) 111.0(2) 111.8(2) ?
O1b S1b C2b . . . 121.7(2) 118.0(2) 125.0(2) ?
O1b S1b C6b . . . 101.2(2) 99.8(2) 102.5(2) ?
O2b S1b N1b . . . 111.0(2) 110.7(2) 111.2(2) ?
O2b S1b C7b . . . 120.56(19) 118.38(19) 122.5(2) ?
O2b S1b C1b . . . 110.4(2) 109.6(2) 111.0(2) ?
O2b S1b C2b . . . 120.5(2) 117.5(2) 123.8(2) ?
O2b S1b C6b . . . 99.7(2) 98.5(2) 100.7(2) ?
N1b S1b C7b . . . 31.0(2) 31.0(2) 31.12(19) ?
N1b S1b C1b . . . 97.43(19) 97.1(2) 97.7(2) ?
N1b S1b C2b . . . 65.84(17) 65.51(18) 66.21(16) ?
N1b S1b C6b . . . 119.03(17) 118.66(18) 119.22(19) ?
C7b S1b C1b . . . 66.46(16) 66.16(17) 66.81(17) ?
C7b S1b C2b . . . 34.81(14) 34.54(15) 35.19(14) ?
C7b S1b C6b . . . 88.07(14) 87.70(14) 88.34(15) ?
C1b S1b C2b . . . 31.69(12) 31.28(12) 32.11(12) ?
C1b S1b C6b . . . 21.62(11) 21.53(12) 21.77(11) ?
C2b S1b C6b . . . 53.30(9) 52.90(9) 53.59(9) ?
S1b O1b O2b . . . 32.80(13) 32.35(13) 33.18(13) ?
S1b O1b N1b . . . 36.79(14) 36.35(14) 37.37(14) ?
S1b O1b C1b . . . 38.28(15) 38.17(15) 38.48(14) ?
S1b O1b O24w''1 . . 1_4455 147.6(3) 147.6(3) 147.6(3) ?
S1b O1b O23w1 . . 3_5455 118.4(2) 115.56(19) 121.3(2) ?
S1b O1b Na61 . . 1_4455 151.3(2) 150.4(2) 152.7(2) ?
S1b O1b Na16''1 . . 3_5455 113.7(4) 113.7(4) 113.7(4) ?
S1b O1b Na14'1 . . 1_4455 149.6(2) 149.6(2) 149.6(2) ?
S1b O1b H1c3a1 . . 3_5455 104.96 101.21 116.14 ?
O2b O1b N1b . . . 61.33(15) 61.20(15) 61.52(15) ?
O2b O1b C1b . . . 62.46(16) 62.34(16) 62.65(16) ?
O2b O1b O24w''1 . . 1_4455 149.0(2) 149.0(2) 149.0(2) ?
O2b O1b O23w1 . . 3_5455 137.9(2) 129.6(2) 143.2(2) ?
O2b O1b Na61 . . 1_4455 145.7(2) 118.42(18) 171.71(18) ?
O2b O1b Na16''1 . . 3_5455 127.0(4) 127.0(4) 127.0(4) ?
O2b O1b Na14'1 . . 1_4455 123.13(17) 123.13(17) 123.13(17) ?
O2b O1b H1c3a1 . . 3_5455 135.2 132.61 141.04 ?
N1b O1b C1b . . . 58.79(14) 58.54(15) 58.95(14) ?
N1b O1b O24w''1 . . 1_4455 143.38(19) 143.38(19) 143.38(19) ?
N1b O1b O23w1 . . 3_5455 83.24(18) 81.16(17) 84.84(18) ?
N1b O1b Na61 . . 1_4455 128.80(19) 114.5(2) 151.2(2) ?
N1b O1b Na16''1 . . 3_5455 76.4(4) 76.4(4) 76.4(4) ?
N1b O1b Na14'1 . . 1_4455 172.8(2) 172.8(2) 172.8(2) ?
N1b O1b H1c3a1 . . 3_5455 89.28 76.72 108.47 ?
C1b O1b O24w''1 . . 1_4455 109.26(18) 109.26(18) 109.26(18) ?
C1b O1b O23w1 . . 3_5455 116.64(18) 108.23(16) 130.74(18) ?
C1b O1b Na61 . . 1_4455 140.69(18) 125.78(17) 149.24(19) ?
C1b O1b Na16''1 . . 3_5455 120.9(3) 120.9(3) 120.9(3) ?
C1b O1b Na14'1 . . 1_4455 127.75(17) 127.75(17) 127.75(17) ?
C1b O1b H1c3a1 . . 3_5455 76.08 71.01 79.99 ?
O24w''1 O1b O23w1 1_4455 . 3_5455 79.52(18) 79.52(18) 79.52(18) ?
O24w''1 O1b Na14'1 1_4455 . 1_4455 35.63(11) 35.63(11) 35.63(11) ?
O23w1 O1b Na61 3_5455 . 1_4455 39.35(10) 37.06(10) 41.65(11) ?
O23w1 O1b Na14'1 3_5455 . 1_4455 88.12(17) 88.12(17) 88.12(17) ?
Na61 O1b Na16''1 1_4455 . 3_5455 84.4(3) 84.4(3) 84.4(3) ?
Na61 O1b H1c3a1 1_4455 . 3_5455 72.64 55.36 88.67 ?
Na16''1 O1b H1c3a1 3_5455 . 3_5455 79.89 79.89 79.89 ?
S1b O2b O1b . . . 32.65(13) 32.39(14) 32.85(13) ?
S1b O2b N1b . . . 36.68(14) 36.51(13) 37.02(14) ?
S1b O2b C1b . . . 38.73(15) 38.53(15) 39.14(15) ?
S1b O2b O28w1 . . 1_4555 130.5(3) 100.1(2) 168.6(3) ?
S1b O2b O24w'1 . . 1_4555 135.3(3) 135.3(3) 135.3(3) ?
S1b O2b O23w1 . . 1_4555 143.4(2) 142.6(3) 144.5(2) ?
S1b O2b O23w1 . . 3_5555 129.8(2) 110.8(2) 140.0(2) ?
S1b O2b Na61 . . 1_4555 153.3(2) 142.5(2) 169.3(3) ?
S1b O2b Na16'1 . . 3_5555 118.1(8) 118.1(8) 118.1(8) ?
S1b O2b Na16''1 . . 3_5555 132.9(4) 132.9(4) 132.9(4) ?
S1b O2b Na14''1 . . 1_4555 129.2(2) 129.2(2) 129.2(2) ?
S1b O2b H1c3a1 . . 3_5555 105.24 96.8 109.62 ?
O1b O2b N1b . . . 61.10(15) 60.89(15) 61.31(15) ?
O1b O2b C1b . . . 62.88(16) 62.56(16) 63.11(16) ?
O1b O2b O28w1 . . 1_4555 98.1(2) 67.68(19) 136.2(2) ?
O1b O2b O24w'1 . . 1_4555 122.5(2) 122.5(2) 122.5(2) ?
O1b O2b O23w1 . . 1_4555 133.4(2) 120.1(2) 152.01(18) ?
O1b O2b O23w1 . . 3_5555 154.7(2) 140.60(19) 170.36(19) ?
O1b O2b Na61 . . 1_4555 143.82(18) 113.08(17) 177.00(18) ?
O1b O2b Na16'1 . . 3_5555 132.5(8) 132.5(8) 132.5(8) ?
O1b O2b Na16''1 . . 3_5555 148.8(4) 148.8(4) 148.8(4) ?
O1b O2b Na14''1 . . 1_4555 102.18(15) 102.18(15) 102.18(15) ?
O1b O2b H1c3a1 . . 3_5555 131.23 127.38 136.35 ?
N1b O2b C1b . . . 58.86(15) 58.74(15) 59.03(14) ?
N1b O2b O28w1 . . 1_4555 136.1(2) 124.5(2) 148.7(3) ?
N1b O2b O24w'1 . . 1_4555 160.1(2) 160.1(2) 160.1(2) ?
N1b O2b O23w1 . . 1_4555 113.65(18) 106.06(15) 119.9(2) ?
N1b O2b O23w1 . . 3_5555 97.62(18) 79.85(17) 109.41(18) ?
N1b O2b Na61 . . 1_4555 147.9(2) 121.30(16) 168.4(2) ?
N1b O2b Na16'1 . . 3_5555 81.6(8) 81.6(8) 81.6(8) ?
N1b O2b Na16''1 . . 3_5555 96.6(3) 96.6(3) 96.6(3) ?
N1b O2b Na14''1 . . 1_4555 163.3(2) 163.3(2) 163.3(2) ?
N1b O2b H1c3a1 . . 3_5555 98.77 84.82 109.38 ?
C1b O2b O28w1 . . 1_4555 137.4(2) 114.0(2) 150.7(2) ?
C1b O2b O24w'1 . . 1_4555 103.98(19) 103.98(19) 103.98(19) ?
C1b O2b O23w1 . . 1_4555 158.69(18) 134.65(17) 176.49(19) ?
C1b O2b O23w1 . . 3_5555 112.97(19) 95.30(19) 130.8(2) ?
C1b O2b Na61 . . 1_4555 127.02(19) 116.02(17) 135.7(2) ?
C1b O2b Na16'1 . . 3_5555 123.0(4) 123.0(4) 123.0(4) ?
C1b O2b Na16''1 . . 3_5555 127.13(19) 127.13(19) 127.13(19) ?
C1b O2b Na14''1 . . 1_4555 117.68(16) 117.68(16) 117.68(16) ?
C1b O2b H1c3a1 . . 3_5555 70.14 65.4 73.36 ?
O28w1 O2b O24w'1 1_4555 . 1_4555 66.82(16) 66.82(16) 66.82(16) ?
O28w1 O2b O23w1 1_4555 . 1_4555 57.15(15) 45.31(14) 69.53(16) ?
O28w1 O2b O23w1 1_4555 . 3_5555 84.54(18) 76.55(17) 96.94(18) ?
O28w1 O2b Na61 1_4555 . 1_4555 47.17(14) 43.17(13) 51.62(15) ?
O28w1 O2b Na16'1 1_4555 . 3_5555 122.3(4) 122.3(4) 122.3(4) ?
O28w1 O2b Na16''1 1_4555 . 3_5555 118.1(2) 118.1(2) 118.1(2) ?
O28w1 O2b Na14''1 1_4555 . 1_4555 41.61(11) 41.61(11) 41.61(11) ?
O28w1 O2b H1c3a1 1_4555 . 3_5555 113.18 93.99 123.84 ?
O24w'1 O2b O23w1 1_4555 . 3_5555 79.7(2) 79.7(2) 79.7(2) ?
O24w'1 O2b Na14''1 1_4555 . 1_4555 30.77(13) 30.77(13) 30.77(13) ?
O23w1 O2b O23w1 1_4555 . 3_5555 47.11(14) 39.85(14) 54.37(14) ?
O23w1 O2b Na61 1_4555 . 1_4555 42.53(13) 30.72(8) 52.54(17) ?
O23w1 O2b Na16'1 1_4555 . 3_5555 53.6(4) 53.6(4) 53.6(4) ?
O23w1 O2b Na16''1 1_4555 . 3_5555 49.37(18) 49.37(18) 49.37(18) ?
O23w1 O2b H1c3a1 1_4555 . 3_5555 92.8 71 106.43 ?
O23w1 O2b Na61 3_5555 . 1_4555 44.69(11) 41.46(10) 47.92(12) ?
O23w1 O2b Na14''1 3_5555 . 1_4555 90.66(18) 90.66(18) 90.66(18) ?
Na61 O2b Na16'1 1_4555 . 3_5555 97.3(7) 97.3(7) 97.3(7) ?
Na61 O2b Na16''1 1_4555 . 3_5555 84.1(3) 84.1(3) 84.1(3) ?
Na61 O2b H1c3a1 1_4555 . 3_5555 68.05 52.22 82.01 ?
Na16'1 O2b Na16''1 3_5555 . 3_5555 16.7(9) 16.7(9) 16.7(9) ?
Na16'1 O2b H1c3a1 3_5555 . 3_5555 87.36 87.36 87.36 ?
Na16''1 O2b H1c3a1 3_5555 . 3_5555 75.43 75.43 75.43 ?
N1b O3b C7b . . . 29.2(3) 29.0(3) 29.4(3) ?
N1b O3b O28w . . . 138.6(3) 115.5(3) 151.0(2) ?
N1b O3b O28w' . . . 111.9(3) 111.9(3) 111.9(3) ?
N1b O3b O28w'' . . . 118.2(3) 118.2(3) 118.2(3) ?
N1b O3b Na2 . . . 104.7(2) 101.5(2) 108.0(2) ?
N1b O3b Na14 . . . 159.7(2) 159.7(2) 159.7(2) ?
N1b O3b C2b . . . 61.11(15) 60.95(16) 61.41(15) ?
N1b O3b C3b . . . 87.89(16) 87.45(14) 88.21(15) ?
N1b O3b H1c3b . . . 106.74 106.01 107.16 ?
N1b O3b O18w1 . . 3_5555 137.6(2) 121.2(2) 148.23(19) ?
N1b O3b O19w'1 . . 3_5555 98.8(2) 98.8(2) 98.8(2) ?
N1b O3b O19w''1 . . 3_5555 110.5(2) 110.5(2) 110.5(2) ?
N1b O3b Na21 . . 3_5555 97.4(2) 84.37(16) 104.7(2) ?
C7b O3b O28w . . . 152.5(4) 141.5(4) 168.9(3) ?
C7b O3b O28w' . . . 129.2(4) 129.2(4) 129.2(4) ?
C7b O3b O28w'' . . . 127.4(4) 127.4(4) 127.4(4) ?
C7b O3b Na2 . . . 127.6(4) 127.1(4) 128.2(3) ?
C7b O3b Na14 . . . 152.1(4) 152.1(4) 152.1(4) ?
C7b O3b C2b . . . 31.9(3) 31.6(3) 32.2(3) ?
C7b O3b C3b . . . 58.7(3) 58.5(3) 58.8(3) ?
C7b O3b H1c3b . . . 77.52 77.04 77.73 ?
C7b O3b O18w1 . . 3_5555 140.3(3) 120.6(3) 163.0(3) ?
C7b O3b O19w'1 . . 3_5555 116.5(4) 116.5(4) 116.5(4) ?
C7b O3b O19w''1 . . 3_5555 123.6(4) 123.6(4) 123.6(4) ?
C7b O3b Na21 . . 3_5555 111.1(3) 91.8(3) 124.4(3) ?
O28w O3b Na2 . . . 47.34(19) 45.13(19) 49.55(19) ?
O28w O3b Na14 . . . 50.99(14) 50.99(14) 50.99(14) ?
O28w O3b C2b . . . 142.9(2) 125.6(2) 158.9(2) ?
O28w O3b C3b . . . 123.21(19) 103.15(18) 147.6(2) ?
O28w O3b H1c3b . . . 106.53 86.45 132.29 ?
O28w O3b O18w1 . . 3_5555 67.53(15) 65.11(14) 69.95(16) ?
O28w O3b O19w'1 . . 3_5555 70.89(17) 70.89(17) 70.89(17) ?
O28w O3b O19w''1 . . 3_5555 72.9(2) 72.9(2) 72.9(2) ?
O28w O3b Na21 . . 3_5555 97.49(18) 95.7(2) 99.32(16) ?
O28w' O3b O28w'' . . . 15.4(3) 15.4(3) 15.4(3) ?
O28w' O3b C2b . . . 137.5(2) 137.5(2) 137.5(2) ?
O28w' O3b H1c3b . . . 118.77 118.77 118.77 ?
O28w' O3b Na21 . . 3_5555 85.7(2) 85.7(2) 85.7(2) ?
O28w'' O3b C2b . . . 125.9(3) 125.9(3) 125.9(3) ?
O28w'' O3b H1c3b . . . 103.54 103.54 103.54 ?
O28w'' O3b Na21 . . 3_5555 97.3(3) 97.3(3) 97.3(3) ?
Na2 O3b C2b . . . 146.3(2) 138.9(3) 153.7(2) ?
Na2 O3b C3b . . . 146.4(2) 135.5(2) 157.3(2) ?
Na2 O3b H1c3b . . . 135.71 125.55 145.87 ?
Na2 O3b O18w1 . . 3_5555 95.18(17) 94.80(17) 95.56(17) ?
Na2 O3b Na21 . . 3_5555 97.0(2) 96.5(2) 97.56(18) ?
Na14 O3b C2b . . . 124.8(2) 124.8(2) 124.8(2) ?
Na14 O3b H1c3b . . . 81.93 81.93 81.93 ?
Na14 O3b O19w'1 . . 3_5555 90.66(14) 90.66(14) 90.66(14) ?
Na14 O3b O19w''1 . . 3_5555 81.69(17) 81.69(17) 81.69(17) ?
C2b O3b C3b . . . 26.79(10) 26.32(9) 27.07(10) ?
C2b O3b H1c3b . . . 45.64 44.89 46.05 ?
C2b O3b O18w1 . . 3_5555 123.11(18) 110.97(19) 142.02(18) ?
C2b O3b O19w'1 . . 3_5555 129.5(2) 129.5(2) 129.5(2) ?
C2b O3b O19w''1 . . 3_5555 128.2(2) 128.2(2) 128.2(2) ?
C2b O3b Na21 . . 3_5555 120.2(2) 99.87(17) 136.7(2) ?
C3b O3b H1c3b . . . 18.87 18.57 19.01 ?
C3b O3b O18w1 . . 3_5555 103.43(16) 94.64(15) 117.36(15) ?
C3b O3b O19w'1 . . 3_5555 129.9(2) 129.9(2) 129.9(2) ?
C3b O3b O19w''1 . . 3_5555 121.3(2) 121.3(2) 121.3(2) ?
C3b O3b Na21 . . 3_5555 119.6(2) 104.08(18) 134.0(2) ?
H1c3b O3b O18w1 . . 3_5555 89.15 79.55 99.84 ?
H1c3b O3b O19w'1 . . 3_5555 123.58 123.58 123.58 ?
H1c3b O3b O19w''1 . . 3_5555 111.83 111.83 111.83 ?
H1c3b O3b Na21 . . 3_5555 115.42 104.84 126.85 ?
O18w1 O3b Na21 3_5555 . 3_5555 42.21(19) 37.28(17) 45.2(2) ?
O19w'1 O3b O19w''1 3_5555 . 3_5555 13.6(3) 13.6(3) 13.6(3) ?
S1b N1b O1b . . . 32.28(14) 31.80(14) 32.76(13) ?
S1b N1b O2b . . . 32.33(13) 32.24(13) 32.53(14) ?
S1b N1b O3b . . . 137.6(3) 137.4(2) 137.8(3) ?
S1b N1b C7b . . . 110.9(3) 110.6(4) 111.2(3) ?
S1b N1b O18w . . . 136.1(2) 132.2(2) 139.1(2) ?
S1b N1b O18w' . . . 120.3(2) 120.3(2) 120.3(2) ?
S1b N1b C1b . . . 43.46(14) 43.00(14) 43.77(14) ?
S1b N1b C2b . . . 75.99(19) 75.7(2) 76.4(2) ?
S1b N1b O28w1 . . 3_5555 122.1(3) 111.5(2) 132.6(3) ?
O1b N1b O2b . . . 57.57(14) 57.16(15) 57.85(14) ?
O1b N1b O3b . . . 142.0(2) 139.7(2) 145.0(2) ?
O1b N1b C7b . . . 121.7(3) 119.3(3) 123.9(3) ?
O1b N1b O18w . . . 105.97(19) 101.16(19) 110.96(19) ?
O1b N1b O18w' . . . 89.43(17) 89.43(17) 89.43(17) ?
O1b N1b C1b . . . 63.18(16) 62.52(15) 63.56(15) ?
O1b N1b C2b . . . 91.45(19) 89.85(18) 92.60(19) ?
O1b N1b O28w1 . . 3_5555 132.6(2) 121.7(2) 141.7(2) ?
O2b N1b O3b . . . 140.6(2) 137.6(2) 142.7(2) ?
O2b N1b C7b . . . 120.7(3) 118.0(4) 122.8(3) ?
O2b N1b O18w . . . 135.6(2) 129.7(2) 140.9(2) ?
O2b N1b O18w' . . . 124.44(19) 124.44(19) 124.44(19) ?
O2b N1b C1b . . . 62.83(16) 62.40(17) 63.28(16) ?
O2b N1b C2b . . . 90.86(19) 88.9(2) 92.63(18) ?
O2b N1b O28w1 . . 3_5555 90.3(2) 79.2(2) 100.4(2) ?
O3b N1b C7b . . . 26.7(2) 26.5(2) 26.8(2) ?
O3b N1b O18w . . . 79.82(17) 75.68(18) 83.05(18) ?
O3b N1b O18w' . . . 91.94(17) 91.94(17) 91.94(17) ?
O3b N1b C1b . . . 94.18(19) 93.95(18) 94.6(2) ?
O3b N1b C2b . . . 61.61(16) 61.42(15) 61.82(17) ?
O3b N1b O28w1 . . 3_5555 84.9(2) 77.4(2) 93.2(2) ?
C7b N1b O18w . . . 103.4(3) 98.1(3) 106.3(3) ?
C7b N1b O18w' . . . 112.1(3) 112.1(3) 112.1(3) ?
C7b N1b C1b . . . 67.5(3) 67.4(3) 67.8(3) ?
C7b N1b C2b . . . 34.9(2) 34.7(2) 35.2(2) ?
C7b N1b O28w1 . . 3_5555 103.5(3) 98.9(3) 112.2(3) ?
O18w N1b C1b . . . 151.6(3) 145.9(3) 162.4(3) ?
O18w N1b C2b . . . 132.9(2) 126.6(2) 139.4(2) ?
O18w N1b O28w1 . . 3_5555 74.2(2) 72.8(2) 76.1(2) ?
O18w' N1b C1b . . . 143.2(3) 143.2(3) 143.2(3) ?
O18w' N1b C2b . . . 134.4(2) 134.4(2) 134.4(2) ?
O18w' N1b O28w1 . . 3_5555 77.8(2) 77.8(2) 77.8(2) ?
C1b N1b C2b . . . 32.60(12) 32.21(12) 32.83(12) ?
C1b N1b O28w1 . . 3_5555 134.3(3) 123.2(2) 138.8(3) ?
C2b N1b O28w1 . . 3_5555 124.6(3) 118.3(2) 132.3(3) ?
S1b C7b O3b . . . 162.1(4) 162.0(4) 162.3(4) ?
S1b C7b N1b . . . 38.1(2) 37.8(2) 38.3(2) ?
S1b C7b C1b . . . 42.80(11) 42.39(12) 43.12(11) ?
S1b C7b C2b . . . 75.8(2) 75.4(2) 76.0(2) ?
S1b C7b C3b . . . 100.62(18) 100.13(17) 100.94(19) ?
S1b C7b H1c3b . . . 120.56 119.89 120.95 ?
O3b C7b N1b . . . 124.1(5) 123.8(5) 124.5(4) ?
O3b C7b C1b . . . 155.0(4) 154.5(4) 155.5(4) ?
O3b C7b C2b . . . 122.0(4) 121.8(4) 122.5(5) ?
O3b C7b C3b . . . 97.2(3) 96.9(3) 97.5(3) ?
O3b C7b H1c3b . . . 77.28 76.93 77.77 ?
N1b C7b C1b . . . 80.8(3) 80.6(3) 80.9(3) ?
N1b C7b C2b . . . 113.9(4) 113.7(3) 114.2(4) ?
N1b C7b C3b . . . 138.7(3) 137.9(3) 139.0(3) ?
N1b C7b H1c3b . . . 158.6 157.7 158.97 ?
C1b C7b C2b . . . 33.08(18) 32.76(17) 33.44(18) ?
C1b C7b C3b . . . 57.87(14) 57.02(14) 58.37(15) ?
C1b C7b H1c3b . . . 77.83 76.79 78.42 ?
C2b C7b C3b . . . 24.81(17) 24.27(16) 25.25(17) ?
C2b C7b H1c3b . . . 44.76 44.03 45.29 ?
C3b C7b H1c3b . . . 19.96 19.77 20.05 ?
O3a O28w O3b . . . 75.02(16) 56.77(12) 96.5(2) ?
O3a O28w Na6 . . . 91.4(2) 88.2(2) 94.7(2) ?
O3a O28w Na2 . . . 44.22(19) 42.59(19) 45.86(19) ?
O3a O28w Na16 . . . 46.28(12) 46.28(12) 46.28(12) ?
O3a O28w Na14 . . . 137.0(3) 137.0(3) 137.0(3) ?
O3a O28w N1a1 . . 3_5455 137.8(2) 130.3(2) 151.7(2) ?
O3a O28w N1b1 . . 3_5455 76.58(18) 73.32(18) 80.07(17) ?
O3a O28w Na21 . . 3_5455 92.28(19) 84.98(17) 98.9(2) ?
O3b O28w Na6 . . . 90.4(2) 89.7(2) 91.1(2) ?
O3b O28w Na2 . . . 45.01(19) 43.50(19) 46.52(19) ?
O3b O28w Na16 . . . 95.9(2) 95.9(2) 95.9(2) ?
O3b O28w Na14 . . . 51.33(14) 51.33(14) 51.33(14) ?
O3b O28w N1a1 . . 3_5455 75.37(16) 67.01(15) 85.36(17) ?
O3b O28w N1b1 . . 3_5455 142.1(2) 127.5(2) 168.8(3) ?
O3b O28w Na21 . . 3_5455 92.11(18) 85.08(17) 96.4(2) ?
Na6 O28w Na2 . . . 123.5(3) 119.9(3) 127.0(3) ?
Na6 O28w N1a1 . . 3_5455 121.8(3) 117.2(3) 126.3(3) ?
Na2 O28w N1a1 . . 3_5455 86.9(2) 84.4(2) 89.3(2) ?
Na16 O28w Na14 . . . 103.0(2) 103.0(2) 103.0(2) ?
Na16 O28w N1b1 . . 3_5455 85.31(19) 85.31(19) 85.31(19) ?
Na16 O28w Na21 . . 3_5455 144.2(3) 144.2(3) 144.2(3) ?
Na14 O28w N1b1 . . 3_5455 139.2(3) 139.2(3) 139.2(3) ?
Na14 O28w Na21 . . 3_5455 111.0(2) 111.0(2) 111.0(2) ?
N1a1 O28w N1b1 3_5455 . 3_5455 109.4(2) 102.0(2) 115.8(2) ?
N1a1 O28w Na21 3_5455 . 3_5455 59.30(16) 57.21(15) 62.49(17) ?
N1b1 O28w Na21 3_5455 . 3_5455 63.77(17) 53.81(15) 76.6(2) ?
O3a O28w' O3b . . . 91.5(2) 91.5(2) 91.5(2) ?
O3a O28w' O28w'' . . . 156.6(10) 156.6(10) 156.6(10) ?
O3a O28w' O18w'' . . . 75.4(2) 75.4(2) 75.4(2) ?
O3a O28w' Na6 . . . 90.5(2) 90.5(2) 90.5(2) ?
O3a O28w' Na2'1 . . 3_5455 136.0(3) 136.0(3) 136.0(3) ?
O3a O28w' Na2''1 . . 3_5455 114.1(3) 114.1(3) 114.1(3) ?
O3b O28w' O28w'' . . . 91.8(10) 91.8(10) 91.8(10) ?
O3b O28w' O18w'' . . . 82.1(2) 82.1(2) 82.1(2) ?
O3b O28w' Na6 . . . 98.9(2) 98.9(2) 98.9(2) ?
O3b O28w' Na2'1 . . 3_5455 128.3(3) 128.3(3) 128.3(3) ?
O3b O28w' Na2''1 . . 3_5455 114.4(3) 114.4(3) 114.4(3) ?
O28w'' O28w' O18w'' . . . 127.9(10) 127.9(10) 127.9(10) ?
O28w'' O28w' Na6 . . . 66.1(10) 66.1(10) 66.1(10) ?
O28w'' O28w' Na2'1 . . 3_5455 54.0(9) 54.0(9) 54.0(9) ?
O28w'' O28w' Na2''1 . . 3_5455 85.3(10) 85.3(10) 85.3(10) ?
O18w'' O28w' Na6 . . . 166.0(3) 166.0(3) 166.0(3) ?
O18w'' O28w' Na2'1 . . 3_5455 90.6(3) 90.6(3) 90.6(3) ?
O18w'' O28w' Na2''1 . . 3_5455 52.4(2) 52.4(2) 52.4(2) ?
Na6 O28w' Na2'1 . . 3_5455 99.5(2) 99.5(2) 99.5(2) ?
Na6 O28w' Na2''1 . . 3_5455 136.8(3) 136.8(3) 136.8(3) ?
Na2'1 O28w' Na2''1 3_5455 . 3_5455 38.15(13) 38.15(13) 38.15(13) ?
O3b O28w'' O28w' . . . 72.8(10) 72.8(10) 72.8(10) ?
O3b O28w'' Na6 . . . 100.9(4) 100.9(4) 100.9(4) ?
O3b O28w'' N1a1 . . 3_5455 95.9(3) 95.9(3) 95.9(3) ?
O3b O28w'' O2b1 . . 1_5455 140.6(4) 140.6(4) 140.6(4) ?
O3b O28w'' Na2'1 . . 3_5455 140.1(5) 140.1(5) 140.1(5) ?
O3b O28w'' Na2''1 . . 3_5455 108.4(4) 108.4(4) 108.4(4) ?
O28w' O28w'' Na6 . . . 98.4(10) 98.4(10) 98.4(10) ?
O28w' O28w'' N1a1 . . 3_5455 137.9(11) 137.9(11) 137.9(11) ?
O28w' O28w'' O2b1 . . 1_5455 131.4(11) 131.4(11) 131.4(11) ?
O28w' O28w'' Na2'1 . . 3_5455 108.7(11) 108.7(11) 108.7(11) ?
O28w' O28w'' Na2''1 . . 3_5455 76.8(10) 76.8(10) 76.8(10) ?
Na6 O28w'' N1a1 . . 3_5455 123.7(4) 123.7(4) 123.7(4) ?
Na6 O28w'' O2b1 . . 1_5455 51.4(2) 51.4(2) 51.4(2) ?
Na6 O28w'' Na2'1 . . 3_5455 117.7(5) 117.7(5) 117.7(5) ?
Na6 O28w'' Na2''1 . . 3_5455 147.0(5) 147.0(5) 147.0(5) ?
N1a1 O28w'' O2b1 3_5455 . 1_5455 82.9(3) 82.9(3) 82.9(3) ?
N1a1 O28w'' Na2'1 3_5455 . 3_5455 55.3(3) 55.3(3) 55.3(3) ?
N1a1 O28w'' Na2''1 3_5455 . 3_5455 68.5(3) 68.5(3) 68.5(3) ?
O2b1 O28w'' Na2'1 1_5455 . 3_5455 69.2(3) 69.2(3) 69.2(3) ?
O2b1 O28w'' Na2''1 1_5455 . 3_5455 107.6(4) 107.6(4) 107.6(4) ?
Na2'1 O28w'' Na2''1 3_5455 . 3_5455 39.5(2) 39.5(2) 39.5(2) ?
N1a O18w N1b . . . 110.8(3) 105.8(3) 117.2(3) ?
N1a O18w Na2 . . . 87.2(3) 86.7(3) 87.8(3) ?
N1a O18w Na61 . . 3_5455 112.3(3) 100.1(3) 121.7(3) ?
N1a O18w Na21 . . 3_5455 117.9(2) 114.1(2) 124.0(3) ?
N1b O18w Na2 . . . 86.2(3) 85.9(3) 86.4(3) ?
N1b O18w Na61 . . 3_5455 116.1(3) 107.0(2) 123.7(3) ?
N1b O18w Na21 . . 3_5455 115.8(3) 112.0(2) 118.9(3) ?
Na2 O18w Na61 . . 3_5455 124.8(3) 122.1(3) 127.4(4) ?
Na61 O18w Na21 3_5455 . 3_5455 78.0(2) 69.42(19) 91.6(3) ?
N1b O18w' O18w'' . . . 125.4(10) 125.4(10) 125.4(10) ?
N1b O18w' O3b'1 . . 3_5455 158.0(3) 158.0(3) 158.0(3) ?
N1b O18w' Na2''1 . . 3_5455 110.3(3) 110.3(3) 110.3(3) ?
N1b O18w' Na16'1 . . 3_5455 96.3(6) 96.3(6) 96.3(6) ?
N1b O18w' Na16''1 . . 3_5455 79.9(5) 79.9(5) 79.9(5) ?
N1b O18w' Na14'1 . . 3_5455 130.5(3) 130.5(3) 130.5(3) ?
O18w'' O18w' O3b'1 . . 3_5455 32.9(8) 32.9(8) 32.9(8) ?
O18w'' O18w' Na2''1 . . 3_5455 47.0(8) 47.0(8) 47.0(8) ?
O18w'' O18w' Na16'1 . . 3_5455 117.0(11) 117.0(11) 117.0(11) ?
O18w'' O18w' Na16''1 . . 3_5455 130.5(11) 130.5(11) 130.5(11) ?
O18w'' O18w' Na14'1 . . 3_5455 76.6(9) 76.6(9) 76.6(9) ?
O3b'1 O18w' Na2''1 3_5455 . 3_5455 59.25(17) 59.25(17) 59.25(17) ?
O3b'1 O18w' Na16'1 3_5455 . 3_5455 99.5(6) 99.5(6) 99.5(6) ?
O3b'1 O18w' Na16''1 3_5455 . 3_5455 116.2(6) 116.2(6) 116.2(6) ?
O3b'1 O18w' Na14'1 3_5455 . 3_5455 55.51(19) 55.51(19) 55.51(19) ?
Na2''1 O18w' Na16'1 3_5455 . 3_5455 77.1(4) 77.1(4) 77.1(4) ?
Na2''1 O18w' Na16''1 3_5455 . 3_5455 86.1(4) 86.1(4) 86.1(4) ?
Na2''1 O18w' Na14'1 3_5455 . 3_5455 114.8(3) 114.8(3) 114.8(3) ?
Na16'1 O18w' Na16''1 3_5455 . 3_5455 16.7(7) 16.7(7) 16.7(7) ?
Na16'1 O18w' Na14'1 3_5455 . 3_5455 112.5(5) 112.5(5) 112.5(5) ?
Na16''1 O18w' Na14'1 3_5455 . 3_5455 121.9(4) 121.9(4) 121.9(4) ?
O28w' O18w'' O18w' . . . 123.9(8) 123.9(8) 123.9(8) ?
O28w' O18w'' O3b'1 . . 3_5455 96.1(3) 96.1(3) 96.1(3) ?
O28w' O18w'' Na2''1 . . 3_5455 50.36(19) 50.36(19) 50.36(19) ?
O28w' O18w'' Na16'1 . . 3_5455 114.8(4) 114.8(4) 114.8(4) ?
O28w' O18w'' Na16''1 . . 3_5455 112.8(3) 112.8(3) 112.8(3) ?
O28w' O18w'' Na14'1 . . 3_5455 142.2(3) 142.2(3) 142.2(3) ?
O18w' O18w'' O3b'1 . . 3_5455 138.0(10) 138.0(10) 138.0(10) ?
O18w' O18w'' Na2''1 . . 3_5455 121.2(10) 121.2(10) 121.2(10) ?
O18w' O18w'' Na16'1 . . 3_5455 50.7(10) 50.7(10) 50.7(10) ?
O18w' O18w'' Na16''1 . . 3_5455 37.6(9) 37.6(9) 37.6(9) ?
O18w' O18w'' Na14'1 . . 3_5455 86.2(9) 86.2(9) 86.2(9) ?
O3b'1 O18w'' Na2''1 3_5455 . 3_5455 72.7(2) 72.7(2) 72.7(2) ?
O3b'1 O18w'' Na16'1 3_5455 . 3_5455 103.9(6) 103.9(6) 103.9(6) ?
O3b'1 O18w'' Na16''1 3_5455 . 3_5455 119.0(5) 119.0(5) 119.0(5) ?
O3b'1 O18w'' Na14'1 3_5455 . 3_5455 65.1(2) 65.1(2) 65.1(2) ?
Na2''1 O18w'' Na16'1 3_5455 . 3_5455 77.8(4) 77.8(4) 77.8(4) ?
Na2''1 O18w'' Na16''1 3_5455 . 3_5455 86.0(4) 86.0(4) 86.0(4) ?
Na2''1 O18w'' Na14'1 3_5455 . 3_5455 136.5(3) 136.5(3) 136.5(3) ?
Na16'1 O18w'' Na16''1 3_5455 . 3_5455 15.4(7) 15.4(7) 15.4(7) ?
Na16'1 O18w'' Na14'1 3_5455 . 3_5455 101.9(4) 101.9(4) 101.9(4) ?
Na16''1 O18w'' Na14'1 3_5455 . 3_5455 104.9(3) 104.9(3) 104.9(3) ?
Na6 O24w H1c3a . . 3_5555 77.94 76.68 79.93 ?
Na6 O24w H1c3b . . . 111.58 103.16 119.75 ?
Na6 O24w O1a1 . . 3_5455 115.7(2) 107.6(2) 125.4(2) ?
Na6 O24w O2a1 . . 3_5555 126.0(2) 118.4(2) 133.7(2) ?
Na14 O24w O2a1 . . 3_5555 138.3(2) 138.3(2) 138.3(2) ?
Na14 O24w O1b1 . . . 124.8(2) 124.8(2) 124.8(2) ?
H1c3a O24w H1c3b 3_5555 . . 167.24 159.8 179.48 ?
H1c3a O24w O1a1 3_5555 . 3_5455 112.52 105.95 116.53 ?
H1c3a O24w O2a1 3_5555 . 3_5555 113.2 109.24 116.08 ?
H1c3a O24w O1b1 3_5555 . . 63.36 55.93 73.37 ?
H1c3b O24w O1a1 . . 3_5455 63.87 54.14 74.33 ?
H1c3b O24w O2a1 . . 3_5555 59.87 50.29 67.67 ?
H1c3b O24w O1b1 . . . 121.82 104.84 139.17 ?
O1a1 O24w O2a1 3_5455 . 3_5555 107.87(18) 100.76(17) 118.16(19) ?
O1a1 O24w O1b1 3_5455 . . 169.1(2) 165.9(2) 173.9(2) ?
O2a1 O24w O1b1 3_5555 . . 77.76(16) 66.73(14) 83.96(17) ?
O3a O23w Na6 . . . 95.36(16) 81.32(13) 103.75(18) ?
O3a O23w Na6 . . 3_5555 129.3(2) 126.3(2) 132.3(2) ?
O3a O23w Na16 . . 3_5555 166.34(17) 166.34(17) 166.34(17) ?
O3a O23w H1c3a . . . 55.75 43.27 62.96 ?
O3a O23w O1b1 . . 3_5555 101.60(16) 87.64(14) 127.39(19) ?
O3a O23w O1b''1 . . 3_5455 100.60(18) 100.60(18) 100.60(18) ?
O3a O23w O2b1 . . 3_5455 89.81(14) 88.42(15) 91.20(14) ?
O3a O23w O2b'1 . . 3_5455 114.6(2) 114.6(2) 114.6(2) ?
Na6 O23w Na6 . . 3_5555 98.3(2) 97.9(2) 98.6(2) ?
Na6 O23w Na16 . . 3_5555 85.38(16) 85.38(16) 85.38(16) ?
Na6 O23w H1c3a . . . 145.7 124.21 161.82 ?
Na6 O23w O1b1 . . 3_5555 117.18(19) 104.42(18) 126.0(2) ?
Na6 O23w O1b''1 . . 3_5455 94.8(2) 94.8(2) 94.8(2) ?
Na6 O23w O2b1 . . 3_5455 115.62(19) 101.92(18) 129.3(2) ?
Na6 O23w O2b'1 . . 3_5455 103.6(2) 103.6(2) 103.6(2) ?
Na6 O23w H1c3a 3_5555 . . 81.96 81.6 82.32 ?
Na6 O23w O1b''1 3_5555 . 3_5455 120.6(2) 120.6(2) 120.6(2) ?
Na6 O23w O2b'1 3_5555 . 3_5455 102.13(18) 102.13(18) 102.13(18) ?
Na16 O23w O1b1 3_5555 . 3_5555 102.81(17) 102.81(17) 102.81(17) ?
Na16 O23w O2b1 3_5555 . 3_5455 94.83(16) 94.83(16) 94.83(16) ?
H1c3a O23w O1b1 . . 3_5555 64.23 56.51 76.68 ?
H1c3a O23w O1b''1 . . 3_5455 110.13 110.13 110.13 ?
H1c3a O23w O2b1 . . 3_5455 68.2 66.98 69.41 ?
H1c3a O23w O2b'1 . . 3_5455 104.64 104.64 104.64 ?
O1b1 O23w O1b''1 3_5555 . 3_5455 156.07(19) 156.07(19) 156.07(19) ?
O1b1 O23w O2b1 3_5555 . 3_5455 104.77(16) 103.44(18) 106.10(14) ?
O1b1 O23w O2b'1 3_5555 . 3_5455 138.03(18) 138.03(18) 138.03(18) ?
O1b''1 O23w O2b'1 3_5455 . 3_5455 19.08(12) 19.08(12) 19.08(12) ?
O28w Na6 O24w . . . 96.8(2) 89.3(2) 104.3(2) ?
O28w Na6 O23w . . . 86.3(2) 84.9(2) 87.6(2) ?
O28w Na6 O23w . . 3_5555 88.6(2) 88.6(2) 88.6(2) ?
O28w Na6 O1b1 . . . 170.7(2) 170.7(2) 170.7(2) ?
O28w Na6 O1b'1 . . . 161.2(3) 161.2(3) 161.2(3) ?
O28w Na6 O2b1 . . 1_5455 83.60(19) 83.60(19) 83.60(19) ?
O28w Na6 O2b''1 . . . 158.8(3) 158.8(3) 158.8(3) ?
O28w Na6 O18w1 . . 3_5555 96.2(2) 90.0(2) 102.3(2) ?
O28w' Na6 O28w'' . . . 15.5(3) 15.5(3) 15.5(3) ?
O28w' Na6 O24w . . . 98.9(2) 98.9(2) 98.9(2) ?
O28w' Na6 O23w . . . 73.8(2) 73.8(2) 73.8(2) ?
O28w' Na6 O23w . . 3_5555 154.8(2) 154.8(2) 154.8(2) ?
O28w' Na6 O2b1 . . 1_5455 82.81(19) 82.81(19) 82.81(19) ?
O28w' Na6 O18w1 . . 3_5555 81.62(19) 81.62(19) 81.62(19) ?
O28w'' Na6 O24w . . . 87.8(3) 87.8(3) 87.8(3) ?
O28w'' Na6 O23w . . . 86.1(3) 86.1(3) 86.1(3) ?
O28w'' Na6 O23w . . 3_5555 163.6(3) 163.6(3) 163.6(3) ?
O28w'' Na6 O2b1 . . 1_5455 71.1(3) 71.1(3) 71.1(3) ?
O28w'' Na6 O18w1 . . 3_5555 91.8(3) 91.8(3) 91.8(3) ?
O24w Na6 O23w . . . 169.3(2) 165.5(2) 172.1(2) ?
O24w Na6 O23w . . 3_5555 104.5(2) 102.9(2) 106.2(2) ?
O24w Na6 O1b1 . . . 73.29(17) 65.01(16) 81.56(19) ?
O24w Na6 O1b'1 . . . 90.2(3) 90.2(3) 90.2(3) ?
O24w Na6 O2b1 . . 1_5455 89.70(18) 85.97(18) 93.44(18) ?
O24w Na6 O2b''1 . . . 91.1(3) 91.1(3) 91.1(3) ?
O24w Na6 O18w1 . . 3_5555 91.76(19) 87.19(19) 96.19(19) ?
O23w Na6 O23w . . 3_5555 81.7(2) 81.0(2) 82.3(2) ?
O23w Na6 O1b1 . . . 109.09(18) 104.10(19) 114.08(16) ?
O23w Na6 O1b'1 . . . 76.4(3) 76.4(3) 76.4(3) ?
O23w Na6 O2b1 . . 1_5455 89.25(17) 79.55(15) 98.94(18) ?
O23w Na6 O2b''1 . . . 75.3(3) 75.3(3) 75.3(3) ?
O23w Na6 O18w1 . . 3_5555 85.85(18) 82.77(17) 89.08(17) ?
O23w Na6 O1b1 3_5555 . . 79.86(16) 65.16(14) 94.56(17) ?
O23w Na6 O2b1 3_5555 . 1_5455 100.76(17) 100.76(17) 100.76(17) ?
O23w Na6 O18w1 3_5555 . 3_5555 131.2(2) 97.34(18) 165.1(2) ?
O1b1 Na6 O2b1 . . 1_5455 140.15(16) 140.15(16) 140.15(16) ?
O1b1 Na6 O18w1 . . 3_5555 68.88(15) 48.64(13) 89.12(16) ?
O1b'1 Na6 O2b1 . . 1_5455 83.7(3) 83.7(3) 83.7(3) ?
O1b'1 Na6 O2b''1 . . . 2.7(3) 2.7(3) 2.7(3) ?
O1b'1 Na6 O18w1 . . 3_5555 87.6(3) 87.6(3) 87.6(3) ?
O2b1 Na6 O2b''1 1_5455 . . 81.1(3) 81.1(3) 81.1(3) ?
O2b1 Na6 O18w1 1_5455 . 3_5555 164.41(18) 161.80(18) 167.02(17) ?
O2b''1 Na6 O18w1 . . 3_5555 90.0(3) 90.0(3) 90.0(3) ?
O3a Na2 O3b . . . 98.2(2) 88.1(2) 108.3(2) ?
O3a Na2 O28w . . . 91.8(3) 87.4(3) 96.2(3) ?
O3a Na2 O18w . . . 89.3(2) 88.8(2) 89.8(2) ?
O3a Na2 O3a1 . . 3_5455 172.4(2) 169.3(2) 175.5(2) ?
O3a Na2 O3b1 . . 3_5455 88.54(19) 85.39(19) 91.7(2) ?
O3b Na2 O28w . . . 87.6(3) 83.9(3) 91.4(3) ?
O3b Na2 O18w . . . 89.7(2) 88.1(2) 91.42(19) ?
O3b Na2 O3a1 . . 3_5455 85.46(19) 81.80(18) 89.1(2) ?
O3b Na2 O3b1 . . 3_5455 170.9(3) 165.8(3) 176.1(2) ?
O28w Na2 O18w . . . 174.2(3) 173.5(3) 174.9(3) ?
O28w Na2 O3a1 . . 3_5455 88.9(2) 87.4(2) 90.4(2) ?
O28w Na2 O3b1 . . 3_5455 89.0(2) 84.7(2) 93.2(2) ?
O18w Na2 O3a1 . . 3_5455 90.5(2) 87.6(2) 93.5(2) ?
O18w Na2 O3b1 . . 3_5455 94.1(3) 92.4(3) 95.8(3) ?
O3a1 Na2 O3b1 3_5455 . 3_5455 87.8(2) 84.30(19) 91.3(2) ?
O3a Na16 O28w . . . 76.1(2) 76.1(2) 76.1(2) ?
O3a Na16 O23w . . 3_5555 169.43(18) 169.43(18) 169.43(18) ?
O3a Na16 O1b'1 . . 3_5555 102.5(3) 102.5(3) 102.5(3) ?
O3a Na16 O2b1 . . 3_5455 90.06(12) 90.06(12) 90.06(12) ?
O3a Na16 O2b''1 . . 3_5555 100.4(3) 100.4(3) 100.4(3) ?
O3a Na16 O19w'1 . . 3_5555 85.82(14) 85.82(14) 85.82(14) ?
O3a Na16 O19w''1 . . 3_5555 102.65(19) 102.65(19) 102.65(19) ?
O28w Na16 O23w . . 3_5555 101.4(2) 101.4(2) 101.4(2) ?
O28w Na16 O1b'1 . . 3_5555 173.6(3) 173.6(3) 173.6(3) ?
O28w Na16 O2b1 . . 3_5455 90.72(16) 90.72(16) 90.72(16) ?
O28w Na16 O2b''1 . . 3_5555 173.6(3) 173.6(3) 173.6(3) ?
O28w Na16 O19w'1 . . 3_5555 82.26(17) 82.26(17) 82.26(17) ?
O28w Na16 O19w''1 . . 3_5555 88.4(2) 88.4(2) 88.4(2) ?
O23w Na16 O1b'1 3_5555 . 3_5555 78.9(3) 78.9(3) 78.9(3) ?
O23w Na16 O2b1 3_5555 . 3_5455 79.66(14) 79.66(14) 79.66(14) ?
O23w Na16 O2b''1 3_5555 . 3_5555 81.1(3) 81.1(3) 81.1(3) ?
O23w Na16 O19w'1 3_5555 . 3_5555 104.12(15) 104.12(15) 104.12(15) ?
O23w Na16 O19w''1 3_5555 . 3_5555 87.4(2) 87.4(2) 87.4(2) ?
O1b'1 Na16 O2b1 3_5555 . 3_5455 83.0(3) 83.0(3) 83.0(3) ?
O1b'1 Na16 O2b''1 3_5555 . 3_5555 2.3(3) 2.3(3) 2.3(3) ?
O1b'1 Na16 O19w'1 3_5555 . 3_5555 103.9(3) 103.9(3) 103.9(3) ?
O1b'1 Na16 O19w''1 3_5555 . 3_5555 98.0(3) 98.0(3) 98.0(3) ?
O2b1 Na16 O2b''1 3_5455 . 3_5555 83.9(3) 83.9(3) 83.9(3) ?
O2b1 Na16 O19w'1 3_5455 . 3_5555 172.55(14) 172.55(14) 172.55(14) ?
O2b1 Na16 O19w''1 3_5455 . 3_5555 166.6(2) 166.6(2) 166.6(2) ?
O2b''1 Na16 O19w'1 3_5555 . 3_5555 102.9(3) 102.9(3) 102.9(3) ?
O2b''1 Na16 O19w''1 3_5555 . 3_5555 97.6(3) 97.6(3) 97.6(3) ?
O19w'1 Na16 O19w''1 3_5555 . 3_5555 17.0(3) 17.0(3) 17.0(3) ?
O3b Na14 O28w . . . 77.7(2) 77.7(2) 77.7(2) ?
O3b Na14 O24w . . . 91.53(17) 91.53(17) 91.53(17) ?
O3b Na14 O1a1 . . 3_5455 108.05(12) 108.05(12) 108.05(12) ?
O3b Na14 N1a1 . . 3_5455 91.68(12) 91.68(12) 91.68(12) ?
O3b Na14 O2b1 . . 1_5455 149.47(14) 149.47(14) 149.47(14) ?
O28w Na14 O24w . . . 127.5(2) 127.5(2) 127.5(2) ?
O28w Na14 O1a1 . . 3_5455 145.12(17) 145.12(17) 145.12(17) ?
O28w Na14 N1a1 . . 3_5455 90.13(17) 90.13(17) 90.13(17) ?
O28w Na14 O2b1 . . 1_5455 82.31(17) 82.31(17) 82.31(17) ?
O24w Na14 O1a1 . . 3_5455 87.24(16) 87.24(16) 87.24(16) ?
O24w Na14 N1a1 . . 3_5455 141.99(15) 141.99(15) 141.99(15) ?
O24w Na14 O2b1 . . 1_5455 82.57(15) 82.57(15) 82.57(15) ?
O1a1 Na14 N1a1 3_5455 . 3_5455 55.90(11) 55.90(11) 55.90(11) ?
O1a1 Na14 O2b1 3_5455 . 1_5455 101.58(12) 101.58(12) 101.58(12) ?
N1a1 Na14 O2b1 3_5455 . 1_5455 111.32(12) 111.32(12) 111.32(12) ?
S1a C1a O1a . . . 30.75(10) 30.51(10) 31.05(10) ?
S1a C1a O2a . . . 30.51(9) 30.36(10) 30.76(9) ?
S1a C1a N1a . . . 38.99(10) 38.86(10) 39.05(10) ?
S1a C1a C7a . . . 70.83(13) 70.57(13) 70.99(13) ?
S1a C1a C2a . . . 107.0(2) 106.5(3) 107.3(2) ?
S1a C1a C3a . . . 137.00(17) 136.61(17) 137.34(17) ?
S1a C1a C4a . . . 167.63(17) 167.17(17) 167.98(17) ?
S1a C1a C5a . . . 161.91(18) 161.44(19) 162.52(18) ?
S1a C1a C6a . . . 130.2(3) 129.7(3) 130.9(3) ?
S1a C1a H1c6a . . . 106.74 106.31 107.34 ?
O1a C1a O2a . . . 54.35(11) 54.23(11) 54.52(11) ?
O1a C1a N1a . . . 58.28(12) 57.89(12) 58.49(12) ?
O1a C1a C7a . . . 86.21(14) 85.53(14) 86.59(14) ?
O1a C1a C2a . . . 117.9(3) 117.0(3) 118.5(3) ?
O1a C1a C3a . . . 141.28(19) 140.38(19) 142.01(19) ?
O1a C1a C4a . . . 151.9(2) 151.5(2) 152.5(2) ?
O1a C1a C5a . . . 137.5(2) 137.2(2) 138.2(2) ?
O1a C1a C6a . . . 112.0(3) 111.5(3) 112.9(3) ?
O1a C1a H1c6a . . . 91.42 90.94 92.46 ?
O2a C1a N1a . . . 58.16(12) 57.74(12) 58.37(12) ?
O2a C1a C7a . . . 85.85(14) 85.39(14) 86.03(14) ?
O2a C1a C2a . . . 117.8(3) 117.0(3) 118.7(3) ?
O2a C1a C3a . . . 141.8(2) 141.2(2) 142.8(2) ?
O2a C1a C4a . . . 153.60(19) 152.80(19) 154.01(19) ?
O2a C1a C5a . . . 139.29(19) 138.84(19) 139.9(2) ?
O2a C1a C6a . . . 113.1(3) 112.3(3) 113.8(3) ?
O2a C1a H1c6a . . . 92.19 91.33 92.94 ?
N1a C1a C7a . . . 31.84(13) 31.71(13) 31.96(13) ?
N1a C1a C2a . . . 68.0(2) 67.7(2) 68.3(2) ?
N1a C1a C3a . . . 98.01(17) 97.76(17) 98.32(17) ?
N1a C1a C4a . . . 128.67(16) 128.34(16) 129.02(16) ?
N1a C1a C5a . . . 159.03(18) 158.57(18) 159.44(18) ?
N1a C1a C6a . . . 169.2(3) 168.8(3) 169.7(3) ?
N1a C1a H1c6a . . . 145.72 145.34 146.2 ?
C7a C1a C2a . . . 36.1(2) 35.9(2) 36.4(2) ?
C7a C1a C3a . . . 66.18(17) 66.05(17) 66.40(17) ?
C7a C1a C4a . . . 96.84(17) 96.63(17) 97.10(17) ?
C7a C1a C5a . . . 127.22(19) 126.88(19) 127.54(19) ?
C7a C1a C6a . . . 158.9(3) 158.5(3) 159.3(3) ?
C7a C1a H1c6a . . . 177.45 177.14 177.88 ?
C2a C1a C3a . . . 30.04(16) 30.01(16) 30.10(16) ?
C2a C1a C4a . . . 60.71(16) 60.68(16) 60.73(16) ?
C2a C1a C5a . . . 91.09(19) 90.93(19) 91.18(19) ?
C2a C1a C6a . . . 122.8(3) 122.6(3) 122.9(3) ?
C2a C1a H1c6a . . . 146.29 146.14 146.36 ?
C3a C1a C4a . . . 30.67(13) 30.59(13) 30.71(13) ?
C3a C1a C5a . . . 61.05(15) 60.83(15) 61.15(15) ?
C3a C1a C6a . . . 92.8(3) 92.5(3) 92.9(3) ?
C3a C1a H1c6a . . . 116.25 116.04 116.34 ?
C4a C1a C5a . . . 30.38(14) 30.25(14) 30.44(14) ?
C4a C1a C6a . . . 62.1(2) 61.9(2) 62.2(2) ?
C4a C1a H1c6a . . . 85.59 85.45 85.64 ?
C5a C1a C6a . . . 31.7(2) 31.7(2) 31.8(2) ?
C5a C1a H1c6a . . . 55.2 55.18 55.23 ?
C6a C1a H1c6a . . . 23.48 23.45 23.54 ?
S1a C2a O3a . . . 94.70(10) 94.52(11) 95.09(10) ?
S1a C2a N1a . . . 37.96(10) 37.85(10) 38.02(10) ?
S1a C2a C7a . . . 69.56(19) 69.40(19) 69.75(19) ?
S1a C2a C1a . . . 41.8(2) 41.7(2) 42.1(2) ?
S1a C2a C3a . . . 161.9(3) 161.7(3) 162.2(3) ?
S1a C2a C4a . . . 130.84(17) 130.56(17) 131.27(17) ?
S1a C2a C5a . . . 100.81(14) 100.52(14) 101.30(14) ?
S1a C2a C6a . . . 70.55(15) 70.30(15) 70.95(15) ?
S1a C2a H1c3a . . . 174.26 174.05 174.41 ?
O3a C2a N1a . . . 56.75(12) 56.58(12) 57.06(12) ?
O3a C2a C7a . . . 25.15(19) 25.03(19) 25.34(19) ?
O3a C2a C1a . . . 136.5(3) 136.1(3) 136.8(3) ?
O3a C2a C3a . . . 103.3(3) 103.0(3) 103.7(3) ?
O3a C2a C4a . . . 134.43(18) 134.16(18) 134.85(18) ?
O3a C2a C5a . . . 164.37(16) 164.16(16) 164.79(16) ?
O3a C2a C6a . . . 165.14(18) 164.68(18) 165.47(18) ?
O3a C2a H1c3a . . . 79.6 79.28 79.95 ?
N1a C2a C7a . . . 31.61(19) 31.47(19) 31.7(2) ?
N1a C2a C1a . . . 79.8(2) 79.5(2) 80.1(2) ?
N1a C2a C3a . . . 160.1(3) 159.8(3) 160.4(3) ?
N1a C2a C4a . . . 168.75(19) 168.40(19) 169.18(19) ?
N1a C2a C5a . . . 138.75(17) 138.38(17) 139.23(17) ?
N1a C2a C6a . . . 108.50(18) 108.15(18) 108.89(18) ?
N1a C2a H1c3a . . . 136.33 136.13 136.62 ?
C7a C2a C1a . . . 111.4(3) 111.2(3) 111.5(3) ?
C7a C2a C3a . . . 128.5(3) 128.4(3) 128.7(3) ?
C7a C2a C4a . . . 159.6(3) 159.3(3) 159.9(3) ?
C7a C2a C5a . . . 170.3(2) 170.0(2) 170.7(2) ?
C7a C2a C6a . . . 140.1(2) 139.8(2) 140.4(2) ?
C7a C2a H1c3a . . . 104.73 104.62 104.94 ?
C1a C2a C3a . . . 120.1(3) 120.1(3) 120.1(3) ?
C1a C2a C4a . . . 89.00(19) 88.91(19) 89.16(19) ?
C1a C2a C5a . . . 58.97(16) 58.87(16) 59.19(16) ?
C1a C2a C6a . . . 28.70(16) 28.65(16) 28.84(17) ?
C1a C2a H1c3a . . . 143.86 143.81 143.89 ?
C3a C2a C4a . . . 31.11(17) 30.97(17) 31.17(17) ?
C3a C2a C5a . . . 61.14(16) 60.94(16) 61.22(16) ?
C3a C2a C6a . . . 91.41(19) 91.3(2) 91.46(19) ?
C3a C2a H1c3a . . . 23.75 23.68 23.79 ?
C4a C2a C5a . . . 30.03(13) 29.97(12) 30.05(13) ?
C4a C2a C6a . . . 60.30(15) 60.27(15) 60.32(15) ?
C4a C2a H1c3a . . . 54.86 54.65 54.96 ?
C5a C2a C6a . . . 30.27(14) 30.23(14) 30.35(14) ?
C5a C2a H1c3a . . . 84.89 84.62 85 ?
C6a C2a H1c3a . . . 115.16 114.97 115.23 ?
C7a C3a C1a . . . 56.82(17) 56.67(17) 56.91(17) ?
C7a C3a C2a . . . 27.0(3) 26.9(3) 27.0(3) ?
C7a C3a C4a . . . 144.9(3) 144.9(3) 145.1(3) ?
C7a C3a C5a . . . 115.70(18) 115.66(18) 115.75(18) ?
C7a C3a C6a . . . 86.20(16) 86.11(16) 86.27(16) ?
C7a C3a H1c3a . . . 94.04 93.97 94.13 ?
C7a C3a H1c4a . . . 169.2 169.13 169.32 ?
C1a C3a C2a . . . 29.8(2) 29.8(2) 29.9(2) ?
C1a C3a C4a . . . 88.1(2) 88.0(2) 88.4(2) ?
C1a C3a C5a . . . 58.88(14) 58.81(14) 59.08(14) ?
C1a C3a C6a . . . 29.38(12) 29.35(12) 29.44(12) ?
C1a C3a H1c3a . . . 150.86 150.8 150.89 ?
C1a C3a H1c4a . . . 112.4 112.29 112.65 ?
C2a C3a C4a . . . 118.0(3) 117.9(3) 118.2(3) ?
C2a C3a C5a . . . 88.73(19) 88.68(19) 88.85(19) ?
C2a C3a C6a . . . 59.23(17) 59.20(17) 59.25(17) ?
C2a C3a H1c3a . . . 121.01 120.99 121.04 ?
C2a C3a H1c4a . . . 142.25 142.18 142.42 ?
C4a C3a C5a . . . 29.24(16) 29.19(16) 29.32(16) ?
C4a C3a C6a . . . 58.74(16) 58.64(16) 58.96(17) ?
C4a C3a H1c3a . . . 121.02 120.8 121.12 ?
C4a C3a H1c4a . . . 24.28 24.25 24.3 ?
C5a C3a C6a . . . 29.51(12) 29.45(12) 29.64(12) ?
C5a C3a H1c3a . . . 150.25 150.12 150.31 ?
C5a C3a H1c4a . . . 53.52 53.48 53.57 ?
C6a C3a H1c3a . . . 179.76 179.76 179.76 ?
C6a C3a H1c4a . . . 83.03 82.93 83.21 ?
H1c3a C3a H1c4a . . . 96.74 96.55 96.83 ?
C1a C4a C2a . . . 30.29(14) 30.15(14) 30.35(14) ?
C1a C4a C3a . . . 61.2(2) 61.0(2) 61.3(2) ?
C1a C4a C5a . . . 60.0(2) 60.0(2) 60.1(2) ?
C1a C4a C6a . . . 30.50(14) 30.42(14) 30.55(13) ?
C1a C4a H1c3a . . . 84.88 84.74 84.93 ?
C1a C4a H1c4a . . . 179.32 179.32 179.33 ?
C1a C4a H1c5a . . . 84.48 84.42 84.57 ?
C2a C4a C3a . . . 30.9(2) 30.9(2) 30.9(2) ?
C2a C4a C5a . . . 90.3(2) 90.2(2) 90.4(2) ?
C2a C4a C6a . . . 60.80(15) 60.58(15) 60.90(15) ?
C2a C4a H1c3a . . . 54.58 54.56 54.61 ?
C2a C4a H1c4a . . . 150.34 150.28 150.47 ?
C2a C4a H1c5a . . . 114.77 114.72 114.81 ?
C3a C4a C5a . . . 121.2(3) 121.0(3) 121.3(3) ?
C3a C4a C6a . . . 91.72(19) 91.44(19) 91.84(19) ?
C3a C4a H1c3a . . . 23.66 23.63 23.72 ?
C3a C4a H1c4a . . . 119.42 119.35 119.61 ?
C3a C4a H1c5a . . . 145.69 145.58 145.74 ?
C5a C4a C6a . . . 29.53(16) 29.50(16) 29.58(16) ?
C5a C4a H1c3a . . . 144.9 144.74 144.97 ?
C5a C4a H1c4a . . . 119.34 119.31 119.37 ?
C5a C4a H1c5a . . . 24.45 24.4 24.56 ?
C6a C4a H1c3a . . . 115.38 115.16 115.46 ?
C6a C4a H1c4a . . . 148.86 148.82 148.95 ?
C6a C4a H1c5a . . . 53.97 53.91 54.14 ?
H1c3a C4a H1c4a . . . 95.76 95.7 95.89 ?
H1c3a C4a H1c5a . . . 169.35 169.3 169.37 ?
H1c4a C4a H1c5a . . . 94.89 94.8 94.94 ?
C1a C5a C2a . . . 29.94(12) 29.88(12) 29.96(12) ?
C1a C5a C3a . . . 60.07(15) 60.04(15) 60.09(15) ?
C1a C5a C4a . . . 89.6(2) 89.5(2) 89.7(2) ?
C1a C5a C6a . . . 31.6(2) 31.5(2) 31.7(2) ?
C1a C5a H1c4a . . . 114.04 113.94 114.26 ?
C1a C5a H1c5a . . . 151.05 151.02 151.1 ?
C1a C5a H1c6a . . . 55.04 54.83 55.14 ?
C2a C5a C3a . . . 30.13(14) 30.08(14) 30.21(14) ?
C2a C5a C4a . . . 59.6(2) 59.5(2) 59.9(2) ?
C2a C5a C6a . . . 61.5(2) 61.3(2) 61.6(2) ?
C2a C5a H1c4a . . . 84.11 83.99 84.38 ?
C2a C5a H1c5a . . . 178.98 178.97 178.98 ?
C2a C5a H1c6a . . . 84.98 84.71 85.09 ?
C3a C5a C4a . . . 29.5(2) 29.5(2) 29.7(2) ?
C3a C5a C6a . . . 91.7(3) 91.6(3) 91.7(2) ?
C3a C5a H1c4a . . . 53.98 53.9 54.17 ?
C3a C5a H1c5a . . . 148.89 148.8 148.93 ?
C3a C5a H1c6a . . . 115.11 114.92 115.18 ?
C4a C5a C6a . . . 121.2(3) 121.2(3) 121.2(3) ?
C4a C5a H1c4a . . . 24.46 24.43 24.51 ?
C4a C5a H1c5a . . . 119.37 119.15 119.47 ?
C4a C5a H1c6a . . . 144.63 144.57 144.66 ?
C6a C5a H1c4a . . . 145.65 145.61 145.73 ?
C6a C5a H1c5a . . . 119.44 119.36 119.64 ?
C6a C5a H1c6a . . . 23.43 23.36 23.47 ?
H1c4a C5a H1c5a . . . 94.91 94.64 95.03 ?
H1c4a C5a H1c6a . . . 169.08 169.07 169.09 ?
H1c5a C5a H1c6a . . . 96.01 95.89 96.28 ?
S1a C6a C1a . . . 28.1(2) 27.7(2) 28.4(2) ?
S1a C6a C2a . . . 56.62(13) 56.30(13) 56.87(13) ?
S1a C6a C3a . . . 85.99(13) 85.81(13) 86.18(13) ?
S1a C6a C4a . . . 115.53(15) 115.40(15) 115.70(15) ?
S1a C6a C5a . . . 144.8(3) 144.6(3) 145.0(3) ?
S1a C6a H1c5a . . . 169.07 168.76 169.3 ?
S1a C6a H1c6a . . . 93.53 93.34 93.71 ?
C1a C6a C2a . . . 28.48(15) 28.44(15) 28.56(16) ?
C1a C6a C3a . . . 57.85(16) 57.75(16) 58.06(16) ?
C1a C6a C4a . . . 87.39(19) 87.27(19) 87.66(19) ?
C1a C6a C5a . . . 116.7(3) 116.6(3) 116.9(3) ?
C1a C6a H1c5a . . . 140.96 140.92 141.05 ?
C1a C6a H1c6a . . . 121.67 121.45 121.77 ?
C2a C6a C3a . . . 29.37(12) 29.31(12) 29.50(12) ?
C2a C6a C4a . . . 58.91(15) 58.83(15) 59.10(15) ?
C2a C6a C5a . . . 88.2(3) 88.1(3) 88.3(3) ?
C2a C6a H1c5a . . . 112.48 112.44 112.49 ?
C2a C6a H1c6a . . . 150.15 150.01 150.21 ?
C3a C6a C4a . . . 29.54(14) 29.51(13) 29.60(14) ?
C3a C6a C5a . . . 58.8(2) 58.8(2) 58.8(2) ?
C3a C6a H1c5a . . . 83.11 82.98 83.19 ?
C3a C6a H1c6a . . . 179.51 179.51 179.51 ?
C4a C6a C5a . . . 29.3(2) 29.2(2) 29.3(2) ?
C4a C6a H1c5a . . . 53.57 53.38 53.66 ?
C4a C6a H1c6a . . . 150.94 150.89 150.97 ?
C5a C6a H1c5a . . . 24.3 24.18 24.35 ?
C5a C6a H1c6a . . . 121.67 121.64 121.69 ?
H1c5a C6a H1c6a . . . 97.37 97.3 97.5 ?
O3a H1c3a C7a . . . 24.91 24.84 25 ?
O3a H1c3a O24w . . 3_5555 140.87 134.73 150.46 ?
O3a H1c3a O23w . . . 67.99 58.02 84.44 ?
O3a H1c3a C2a . . . 55.84 55.59 55.96 ?
O3a H1c3a C3a . . . 91.06 90.88 91.16 ?
O3a H1c3a C4a . . . 126.36 126.3 126.41 ?
O3a H1c3a H1c4a . . . 150.35 150.24 150.43 ?
O3a H1c3a O1b'1 . . 3_5555 83.69 83.69 83.69 ?
O3a H1c3a O2b1 . . 3_5455 88.57 71.29 105.13 ?
O3a H1c3a O2b''1 . . 3_5555 81 81 81 ?
C7a H1c3a O24w . . 3_5555 164.01 157.61 173.69 ?
C7a H1c3a O23w . . . 91.45 81.02 109.4 ?
C7a H1c3a C2a . . . 30.93 30.75 31.01 ?
C7a H1c3a C3a . . . 66.16 66.04 66.23 ?
C7a H1c3a C4a . . . 101.47 101.42 101.52 ?
C7a H1c3a H1c4a . . . 125.48 125.43 125.59 ?
C7a H1c3a O1b'1 . . 3_5555 104.09 104.09 104.09 ?
C7a H1c3a O2b1 . . 3_5455 106.55 90.86 120.61 ?
C7a H1c3a O2b''1 . . 3_5555 101.3 101.3 101.3 ?
O24w H1c3a O23w 3_5555 . . 77.19 66.21 85.7 ?
O24w H1c3a C2a 3_5555 . . 159.77 152.96 163.55 ?
O24w H1c3a C3a 3_5555 . . 126.65 118.08 132.09 ?
O24w H1c3a C4a 3_5555 . . 91.93 82.94 97.59 ?
O24w H1c3a H1c4a 3_5555 . . 68.25 59.03 74.03 ?
O24w H1c3a O1b'1 3_5555 . 3_5555 68.65 68.65 68.65 ?
O24w H1c3a O2b1 3_5555 . 3_5455 59.26 53.15 66.85 ?
O24w H1c3a O2b''1 3_5555 . 3_5555 71.26 71.26 71.26 ?
O23w H1c3a C2a . . . 121.03 110.08 140.29 ?
O23w H1c3a C3a . . . 153.78 142.34 175.19 ?
O23w H1c3a C4a . . . 156.59 149.13 161.79 ?
O23w H1c3a H1c4a . . . 139.74 125.15 148.91 ?
C2a H1c3a C3a . . . 35.24 35.21 35.29 ?
C2a H1c3a C4a . . . 70.56 70.47 70.77 ?
C2a H1c3a H1c4a . . . 94.56 94.45 94.83 ?
C2a H1c3a O1b'1 . . 3_5555 127.81 127.81 127.81 ?
C2a H1c3a O2b1 . . 3_5455 125.3 114.76 133.31 ?
C2a H1c3a O2b''1 . . 3_5555 125.19 125.19 125.19 ?
C3a H1c3a C4a . . . 35.32 35.25 35.48 ?
C3a H1c3a H1c4a . . . 59.32 59.22 59.54 ?
C3a H1c3a O1b'1 . . 3_5555 144.85 144.85 144.85 ?
C3a H1c3a O2b1 . . 3_5455 135.17 131.01 137.26 ?
C3a H1c3a O2b''1 . . 3_5555 143.67 143.67 143.67 ?
C4a H1c3a H1c4a . . . 24.01 23.97 24.06 ?
C4a H1c3a O1b'1 . . 3_5555 136.1 136.1 136.1 ?
C4a H1c3a O2b1 . . 3_5455 126.6 112.67 141.23 ?
C4a H1c3a O2b''1 . . 3_5555 137.54 137.54 137.54 ?
H1c4a H1c3a O1b'1 . . 3_5555 119.77 119.77 119.77 ?
H1c4a H1c3a O2b1 . . 3_5455 112.33 96.34 129.87 ?
H1c4a H1c3a O2b''1 . . 3_5555 122.05 122.05 122.05 ?
O1b'1 H1c3a O2b1 3_5555 . 3_5455 73.26 73.26 73.26 ?
O1b'1 H1c3a O2b''1 3_5555 . 3_5555 2.79 2.79 2.79 ?
O2b1 H1c3a O2b''1 3_5455 . 3_5555 73.19 73.19 73.19 ?
C3a H1c4a C4a . . . 36.3 36.14 36.36 ?
C3a H1c4a C5a . . . 72.5 72.26 72.62 ?
C3a H1c4a H1c3a . . . 23.94 23.91 23.96 ?
C3a H1c4a H1c5a . . . 96.96 96.77 97.05 ?
C3a H1c4a H1c5b . . 4_5755 144.27 134.34 153.97 ?
C3a H1c4a H1c5a1 . . 2_6765 127.45 119.13 138 ?
C4a H1c4a C5a . . . 36.21 36.12 36.25 ?
C4a H1c4a H1c3a . . . 60.24 60.04 60.31 ?
C4a H1c4a H1c5a . . . 60.66 60.63 60.69 ?
C4a H1c4a H1c5b . . 4_5755 125.23 113.14 148.23 ?
C4a H1c4a H1c5a1 . . 2_6765 130.05 122.93 138.07 ?
C5a H1c4a H1c3a . . . 96.44 96.17 96.56 ?
C5a H1c4a H1c5a . . . 24.45 24.43 24.51 ?
C5a H1c4a H1c5b . . 4_5755 95.86 82.12 118.35 ?
C5a H1c4a H1c5a1 . . 2_6765 115.45 113.04 117.19 ?
H1c3a H1c4a H1c5a . . . 120.89 120.68 121 ?
H1c3a H1c4a H1c5b . . 4_5755 143.39 135.25 151.43 ?
H1c3a H1c4a H1c5a1 . . 2_6765 116.71 110.05 125.49 ?
H1c5a H1c4a H1c5b . . 4_5755 75.27 61.38 95.89 ?
H1c5a H1c4a H1c5a1 . . 2_6765 100.79 98.92 101.48 ?
H1c5b H1c4a H1c5a1 4_5755 . 2_6765 86.26 80.22 99.43 ?
O1a H1c5a C4a 2_5765 . . 145.94 141.8 151.17 ?
O1a H1c5a C5a 2_5765 . . 122.22 117.57 133.2 ?
O1a H1c5a C6a 2_5765 . . 91.59 85.01 108.61 ?
O1a H1c5a H1c4a 2_5765 . . 149.91 132.88 161.98 ?
O1a H1c5a H1c6a 2_5765 . . 70.93 62.5 90.15 ?
O1a H1c5a H1c5b 2_5765 . 4_5755 96.79 90.47 106.47 ?
O1a H1c5a H1c6b 2_5765 . 4_5755 54.12 48.87 58.87 ?
O1a H1c5a H1c4a1 2_5765 . 2_6765 115.12 111.05 119.64 ?
C4a H1c5a C5a . . . 36.19 36.13 36.29 ?
C4a H1c5a C6a . . . 72.45 72.43 72.49 ?
C4a H1c5a H1c4a . . . 24.45 24.4 24.56 ?
C4a H1c5a H1c6a . . . 96.27 96.18 96.32 ?
C4a H1c5a H1c5b . . 4_5755 80.62 70.88 90.65 ?
C4a H1c5a H1c6b . . 4_5755 124 106.68 139.9 ?
C4a H1c5a H1c4a1 . . 2_6765 95.44 93.32 98.52 ?
C5a H1c5a C6a . . . 36.27 36.18 36.3 ?
C5a H1c5a H1c4a . . . 60.64 60.54 60.85 ?
C5a H1c5a H1c6a . . . 60.08 59.88 60.16 ?
C5a H1c5a H1c5b . . 4_5755 112.04 105.24 120.6 ?
C5a H1c5a H1c6b . . 4_5755 143.56 131.54 154.15 ?
C5a H1c5a H1c4a1 . . 2_6765 116.78 112.48 122.72 ?
C6a H1c5a H1c4a . . . 96.9 96.83 97.03 ?
C6a H1c5a H1c6a . . . 23.82 23.71 23.87 ?
C6a H1c5a H1c5b . . 4_5755 140.11 131.04 145.57 ?
C6a H1c5a H1c6b . . 4_5755 138.08 127.47 152.56 ?
C6a H1c5a H1c4a1 . . 2_6765 129.28 124.05 136.43 ?
H1c4a H1c5a H1c6a . . . 120.72 120.7 120.75 ?
H1c4a H1c5a H1c5b . . 4_5755 59.76 47.76 70.22 ?
H1c4a H1c5a H1c6b . . 4_5755 104.85 85.02 119.99 ?
H1c4a H1c5a H1c4a1 . . 2_6765 79.77 79.36 80.69 ?
H1c6a H1c5a H1c5b . . 4_5755 150.6 141.61 158.94 ?
H1c6a H1c5a H1c6b . . 4_5755 123.26 113.09 143.63 ?
H1c6a H1c5a H1c4a1 . . 2_6765 128.14 123.89 133.71 ?
H1c5b H1c5a H1c6b 4_5755 . 4_5755 45.26 37.55 49.97 ?
H1c5b H1c5a H1c4a1 4_5755 . 2_6765 79.94 71.81 90.57 ?
H1c6b H1c5a H1c4a1 4_5755 . 2_6765 88.47 79.42 102.76 ?
O1a H1c6a C1a 2_5765 . . 142.14 128.2 152.51 ?
O1a H1c6a C5a 2_5765 . . 82.91 66.9 90.38 ?
O1a H1c6a C6a 2_5765 . . 114.03 97.91 123.03 ?
O1a H1c6a H1c5a 2_5765 . . 61.8 46.87 67.82 ?
O1a H1c6a H1c6a 2_5765 . 2_5765 71.16 64.5 75.47 ?
O1a H1c6a H1c3b1 2_5765 . 4_4755 64.87 60.57 67.02 ?
O1a H1c6a H1c4b1 2_5765 . 4_4755 106.19 99.68 115.06 ?
O1a H1c6a H1c3c1 2_5765 . 4_4755 98.16 98.16 98.16 ?
O1a H1c6a H1c3d1 2_5765 . 4_4755 109.42 109.42 109.42 ?
C1a H1c6a C5a . . . 69.75 69.67 69.97 ?
C1a H1c6a C6a . . . 34.85 34.78 35.01 ?
C1a H1c6a H1c5a . . . 93.66 93.6 93.8 ?
C1a H1c6a H1c6a . . 2_5765 94.02 89.67 97.81 ?
C1a H1c6a H1c3b1 . . 4_4755 147.18 146.44 148.22 ?
C1a H1c6a H1c4b1 . . 4_4755 103.93 96.94 107.64 ?
C1a H1c6a H1c3c1 . . 4_4755 133.21 133.21 133.21 ?
C1a H1c6a H1c3d1 . . 4_4755 122.15 122.15 122.15 ?
C5a H1c6a C6a . . . 34.9 34.87 34.96 ?
C5a H1c6a H1c5a . . . 23.91 23.84 23.95 ?
C5a H1c6a H1c6a . . 2_5765 112.14 91.33 120.11 ?
C5a H1c6a H1c3b1 . . 4_4755 134.03 128.44 138.4 ?
C5a H1c6a H1c4b1 . . 4_4755 151.89 148.08 155.53 ?
C5a H1c6a H1c3c1 . . 4_4755 136.4 136.4 136.4 ?
C5a H1c6a H1c3d1 . . 4_4755 151.48 151.48 151.48 ?
C6a H1c6a H1c5a . . . 58.81 58.78 58.84 ?
C6a H1c6a H1c6a . . 2_5765 105.7 90.61 112.84 ?
C6a H1c6a H1c3b1 . . 4_4755 159.89 152.77 166.78 ?
C6a H1c6a H1c4b1 . . 4_4755 133.11 128.86 136.26 ?
C6a H1c6a H1c3c1 . . 4_4755 149.29 149.29 149.29 ?
C6a H1c6a H1c3d1 . . 4_4755 149.44 149.44 149.44 ?
H1c5a H1c6a H1c6a . . 2_5765 111.6 91.44 118.56 ?
H1c5a H1c6a H1c3b1 . . 4_4755 112.06 107.46 115.36 ?
H1c5a H1c6a H1c4b1 . . 4_4755 147.17 140.91 156.51 ?
H1c5a H1c6a H1c3c1 . . 4_4755 118.4 118.4 118.4 ?
H1c5a H1c6a H1c3d1 . . 4_4755 134.84 134.84 134.84 ?
H1c6a H1c6a H1c3b1 2_5765 . 4_4755 89.35 84.08 94.34 ?
H1c6a H1c6a H1c4b1 2_5765 . 4_4755 87.54 81.71 91.78 ?
H1c6a H1c6a H1c3c1 2_5765 . 4_4755 119.95 119.95 119.95 ?
H1c6a H1c6a H1c3d1 2_5765 . 4_4755 113.09 113.09 113.09 ?
H1c3b1 H1c6a H1c4b1 4_4755 . 4_4755 43.96 39.08 51.32 ?
H1c3c1 H1c6a H1c3d1 4_4755 . 4_4755 16.44 16.44 16.44 ?
S1b C1b O1b . . . 30.43(12) 30.06(12) 30.76(12) ?
S1b C1b O2b . . . 30.91(11) 30.41(11) 31.28(11) ?
S1b C1b N1b . . . 39.10(11) 38.79(11) 39.30(11) ?
S1b C1b C7b . . . 70.74(16) 70.42(16) 70.92(16) ?
S1b C1b C2b . . . 106.6(2) 106.2(2) 106.8(2) ?
S1b C1b C3b . . . 136.31(17) 135.77(16) 136.80(17) ?
S1b C1b C4b . . . 166.70(16) 165.68(16) 167.52(16) ?
S1b C1b C5b . . . 162.40(19) 161.99(18) 162.9(2) ?
S1b C1b C6b . . . 130.5(2) 130.2(2) 131.0(2) ?
S1b C1b H1c6b . . . 106.99 106.56 107.35 ?
O1b C1b O2b . . . 54.66(13) 54.39(13) 54.96(13) ?
O1b C1b N1b . . . 58.04(14) 57.57(14) 58.71(13) ?
O1b C1b C7b . . . 85.79(17) 84.47(17) 87.49(17) ?
O1b C1b C2b . . . 117.4(3) 113.9(3) 120.5(2) ?
O1b C1b C3b . . . 141.6(2) 136.9(2) 145.6(2) ?
O1b C1b C4b . . . 154.1(2) 149.9(2) 157.9(2) ?
O1b C1b C5b . . . 139.84(19) 138.85(19) 140.75(19) ?
O1b C1b C6b . . . 113.5(3) 112.3(2) 114.7(3) ?
O1b C1b H1c6b . . . 92.51 90.43 94.6 ?
O2b C1b N1b . . . 58.31(13) 57.81(14) 58.86(14) ?
O2b C1b C7b . . . 85.72(17) 84.93(17) 86.68(17) ?
O2b C1b C2b . . . 117.1(2) 114.1(2) 120.2(2) ?
O2b C1b C3b . . . 140.1(2) 135.8(2) 144.2(2) ?
O2b C1b C4b . . . 151.1(2) 147.1(2) 155.3(2) ?
O2b C1b C5b . . . 137.9(2) 136.8(2) 138.89(19) ?
O2b C1b C6b . . . 112.4(3) 111.3(2) 113.6(3) ?
O2b C1b H1c6b . . . 91.98 89.86 93.92 ?
N1b C1b C7b . . . 31.67(16) 31.59(16) 31.75(15) ?
N1b C1b C2b . . . 67.56(18) 67.16(18) 68.00(19) ?
N1b C1b C3b . . . 97.34(16) 96.81(16) 98.02(16) ?
N1b C1b C4b . . . 127.88(16) 127.14(16) 128.75(16) ?
N1b C1b C5b . . . 158.37(18) 157.59(18) 159.22(18) ?
N1b C1b C6b . . . 169.5(2) 169.0(2) 170.2(2) ?
N1b C1b H1c6b . . . 145.99 145.55 146.5 ?
C7b C1b C2b . . . 35.90(19) 35.59(19) 36.37(19) ?
C7b C1b C3b . . . 65.68(17) 65.23(17) 66.39(16) ?
C7b C1b C4b . . . 96.22(17) 95.55(18) 97.13(16) ?
C7b C1b C5b . . . 126.73(19) 126.0(2) 127.59(19) ?
C7b C1b C6b . . . 158.7(3) 158.1(3) 159.3(2) ?
C7b C1b H1c6b . . . 177.21 176.29 177.92 ?
C2b C1b C3b . . . 29.80(15) 29.51(15) 30.02(16) ?
C2b C1b C4b . . . 60.35(16) 59.97(16) 60.76(17) ?
C2b C1b C5b . . . 90.87(19) 90.43(18) 91.22(19) ?
C2b C1b C6b . . . 122.9(3) 122.6(3) 123.0(3) ?
C2b C1b H1c6b . . . 146.43 146.32 146.67 ?
C3b C1b C4b . . . 30.55(11) 30.33(10) 30.73(11) ?
C3b C1b C5b . . . 61.08(13) 60.79(13) 61.25(13) ?
C3b C1b C6b . . . 93.1(2) 92.83(19) 93.5(2) ?
C3b C1b H1c6b . . . 116.63 116.32 117.16 ?
C4b C1b C5b . . . 30.53(11) 30.41(10) 30.76(11) ?
C4b C1b C6b . . . 62.51(17) 62.17(16) 63.05(18) ?
C4b C1b H1c6b . . . 86.08 85.63 86.67 ?
C5b C1b C6b . . . 31.98(16) 31.74(16) 32.29(17) ?
C5b C1b H1c6b . . . 55.55 55.16 55.91 ?
C6b C1b H1c6b . . . 23.57 23.43 23.75 ?
S1b C2b O3b . . . 95.45(13) 94.98(13) 95.73(13) ?
S1b C2b N1b . . . 38.17(11) 37.86(11) 38.53(11) ?
S1b C2b C7b . . . 69.4(2) 68.9(2) 69.8(2) ?
S1b C2b C1b . . . 41.75(15) 41.47(15) 41.94(15) ?
S1b C2b C3b . . . 162.1(2) 162.0(2) 162.3(2) ?
S1b C2b C4b . . . 130.92(15) 130.79(15) 131.18(15) ?
S1b C2b C5b . . . 100.67(12) 100.23(12) 100.87(12) ?
S1b C2b C6b . . . 70.30(12) 69.81(12) 70.60(11) ?
S1b C2b H1c3b . . . 173.89 173.44 174.17 ?
O3b C2b N1b . . . 57.28(14) 57.12(14) 57.60(14) ?
O3b C2b C7b . . . 26.1(2) 25.9(2) 26.3(2) ?
O3b C2b C1b . . . 137.0(2) 136.4(2) 137.7(2) ?
O3b C2b C3b . . . 102.4(2) 101.9(2) 103.0(2) ?
O3b C2b C4b . . . 133.55(18) 133.08(18) 134.20(17) ?
O3b C2b C5b . . . 163.59(18) 163.16(17) 164.17(17) ?
O3b C2b C6b . . . 165.36(18) 164.11(18) 166.17(18) ?
O3b C2b H1c3b . . . 78.73 78.39 79.22 ?
N1b C2b C7b . . . 31.2(2) 31.1(2) 31.3(2) ?
N1b C2b C1b . . . 79.8(2) 79.49(19) 80.1(2) ?
N1b C2b C3b . . . 159.6(2) 159.1(2) 160.1(2) ?
N1b C2b C4b . . . 168.91(19) 168.57(18) 169.67(19) ?
N1b C2b C5b . . . 138.75(17) 138.20(17) 139.24(17) ?
N1b C2b C6b . . . 108.40(17) 107.82(17) 108.71(17) ?
N1b C2b H1c3b . . . 135.99 135.64 136.33 ?
C7b C2b C1b . . . 111.0(3) 110.5(3) 111.4(3) ?
C7b C2b C3b . . . 128.4(3) 127.9(3) 129.1(3) ?
C7b C2b C4b . . . 159.6(3) 159.0(3) 160.2(3) ?
C7b C2b C5b . . . 169.7(3) 168.6(3) 170.4(3) ?
C7b C2b C6b . . . 139.5(3) 138.7(3) 140.0(3) ?
C7b C2b H1c3b . . . 104.8 104.36 105.26 ?
C1b C2b C3b . . . 120.5(3) 120.1(3) 120.8(2) ?
C1b C2b C4b . . . 89.22(18) 88.87(19) 89.66(18) ?
C1b C2b C5b . . . 58.94(16) 58.77(16) 59.23(15) ?
C1b C2b C6b . . . 28.57(15) 28.35(15) 28.68(15) ?
C1b C2b H1c3b . . . 144.15 143.87 144.47 ?
C3b C2b C4b . . . 31.25(15) 31.14(15) 31.49(15) ?
C3b C2b C5b . . . 61.53(16) 61.20(16) 62.06(16) ?
C3b C2b C6b . . . 91.90(19) 91.4(2) 92.48(19) ?
C3b C2b H1c3b . . . 23.68 23.5 23.81 ?
C4b C2b C5b . . . 30.28(11) 30.04(11) 30.57(11) ?
C4b C2b C6b . . . 60.65(13) 60.24(13) 61.03(13) ?
C4b C2b H1c3b . . . 54.93 54.68 55.14 ?
C5b C2b C6b . . . 30.37(11) 30.20(11) 30.60(11) ?
C5b C2b H1c3b . . . 85.2 84.95 85.71 ?
C6b C2b H1c3b . . . 115.58 115.22 116.13 ?
O3b C3b C7b . . . 24.11(12) 23.98(12) 24.27(12) ?
O3b C3b C1b . . . 80.54(13) 80.36(13) 80.74(13) ?
O3b C3b C2b . . . 50.85(18) 50.66(19) 51.00(18) ?
O3b C3b C4b . . . 168.1(2) 167.0(2) 168.6(2) ?
O3b C3b C5b . . . 138.97(15) 138.16(15) 139.53(14) ?
O3b C3b C6b . . . 109.65(14) 109.14(14) 110.07(14) ?
O3b C3b H1c3b . . . 70.59 70.17 71.1 ?
O3b C3b H1c4b . . . 166.87 166.72 167.15 ?
C7b C3b C1b . . . 56.45(14) 56.34(14) 56.58(14) ?
C7b C3b C2b . . . 26.74(18) 26.66(18) 26.89(19) ?
C7b C3b C4b . . . 144.2(2) 143.6(2) 144.5(2) ?
C7b C3b C5b . . . 114.93(16) 114.28(16) 115.37(16) ?
C7b C3b C6b . . . 85.58(15) 85.17(15) 85.94(15) ?
C7b C3b H1c3b . . . 94.66 94.29 95.07 ?
C7b C3b H1c4b . . . 168.65 168.11 168.98 ?
C1b C3b C2b . . . 29.73(16) 29.51(16) 29.91(16) ?
C1b C3b C4b . . . 87.84(19) 87.37(19) 88.06(19) ?
C1b C3b C5b . . . 58.51(11) 57.99(11) 58.82(11) ?
C1b C3b C6b . . . 29.14(10) 28.86(10) 29.36(11) ?
C1b C3b H1c3b . . . 151.1 150.88 151.38 ?
C1b C3b H1c4b . . . 112.32 112.08 112.6 ?
C2b C3b C4b . . . 117.6(2) 117.0(2) 117.9(2) ?
C2b C3b C5b . . . 88.24(18) 87.66(18) 88.70(18) ?
C2b C3b C6b . . . 58.87(16) 58.50(17) 59.28(17) ?
C2b C3b H1c3b . . . 121.36 120.96 121.73 ?
C2b C3b H1c4b . . . 142.06 141.75 142.21 ?
C4b C3b C5b . . . 29.33(16) 29.17(16) 29.55(16) ?
C4b C3b C6b . . . 58.70(17) 58.52(17) 58.98(17) ?
C4b C3b H1c3b . . . 121.06 120.78 121.25 ?
C4b C3b H1c4b . . . 24.48 24.29 24.71 ?
C5b C3b C6b . . . 29.37(11) 29.14(11) 29.48(11) ?
C5b C3b H1c3b . . . 150.39 150.28 150.63 ?
C5b C3b H1c4b . . . 53.82 53.45 54.18 ?
C6b C3b H1c3b . . . 179.76 179.76 179.76 ?
C6b C3b H1c4b . . . 83.18 82.88 83.61 ?
H1c3b C3b H1c4b . . . 96.58 96.15 96.88 ?
C1b C4b C2b . . . 30.43(11) 30.32(10) 30.67(11) ?
C1b C4b C3b . . . 61.61(17) 61.28(16) 62.14(18) ?
C1b C4b C5b . . . 59.68(17) 59.31(17) 60.08(18) ?
C1b C4b C6b . . . 30.39(11) 30.17(11) 30.57(11) ?
C1b C4b H1c3b . . . 85.37 84.92 85.96 ?
C1b C4b H1c4b . . . 179.32 179.32 179.33 ?
C1b C4b H1c5b . . . 83.99 83.44 84.46 ?
C2b C4b C3b . . . 31.17(16) 30.93(16) 31.47(17) ?
C2b C4b C5b . . . 90.1(2) 89.67(19) 90.5(2) ?
C2b C4b C6b . . . 60.82(13) 60.53(13) 61.00(13) ?
C2b C4b H1c3b . . . 54.93 54.54 55.29 ?
C2b C4b H1c4b . . . 150.2 149.97 150.31 ?
C2b C4b H1c5b . . . 114.43 114.02 114.84 ?
C3b C4b C5b . . . 121.3(3) 121.0(3) 121.5(3) ?
C3b C4b C6b . . . 92.0(2) 91.77(19) 92.5(2) ?
C3b C4b H1c3b . . . 23.76 23.61 23.94 ?
C3b C4b H1c4b . . . 119.03 118.5 119.36 ?
C3b C4b H1c5b . . . 145.6 145.36 145.77 ?
C5b C4b C6b . . . 29.29(16) 29.00(16) 29.51(16) ?
C5b C4b H1c3b . . . 145.04 144.93 145.29 ?
C5b C4b H1c4b . . . 119.69 119.28 120.07 ?
C5b C4b H1c5b . . . 24.32 24.11 24.42 ?
C6b C4b H1c3b . . . 115.76 115.44 116.29 ?
C6b C4b H1c4b . . . 148.98 148.79 149.2 ?
C6b C4b H1c5b . . . 53.6 53.11 53.92 ?
H1c3b C4b H1c4b . . . 95.27 94.68 95.71 ?
H1c3b C4b H1c5b . . . 169.36 169.3 169.39 ?
H1c4b C4b H1c5b . . . 95.38 94.9 95.93 ?
C1b C5b C2b . . . 30.18(10) 29.95(10) 30.47(11) ?
C1b C5b C3b . . . 60.42(13) 60.01(13) 60.79(13) ?
C1b C5b C4b . . . 89.80(19) 89.5(2) 90.23(19) ?
C1b C5b C6b . . . 31.75(16) 31.64(16) 32.00(15) ?
C1b C5b H1c4b . . . 114.05 113.89 114.37 ?
C1b C5b H1c5b . . . 150.81 150.52 151.03 ?
C1b C5b H1c6b . . . 55.11 54.86 55.32 ?
C1b C5b H1c5c1 . . 2_5755 109.97 109.97 109.97 ?
C2b C5b C3b . . . 30.23(11) 30.06(11) 30.45(11) ?
C2b C5b C4b . . . 59.62(17) 59.44(17) 59.90(17) ?
C2b C5b C6b . . . 61.94(17) 61.61(17) 62.47(17) ?
C2b C5b H1c4b . . . 83.87 83.45 84.05 ?
C2b C5b H1c5b . . . 178.97 178.96 178.98 ?
C2b C5b H1c6b . . . 85.29 85.04 85.8 ?
C2b C5b H1c5c1 . . 2_5755 128.96 128.96 128.96 ?
C3b C5b C4b . . . 29.38(16) 29.15(16) 29.49(16) ?
C3b C5b C6b . . . 92.2(2) 91.7(2) 92.75(19) ?
C3b C5b H1c4b . . . 53.64 53.16 53.92 ?
C3b C5b H1c5b . . . 148.77 148.54 148.95 ?
C3b C5b H1c6b . . . 115.53 115.17 116.08 ?
C3b C5b H1c5c1 . . 2_5755 138.5 138.5 138.5 ?
C4b C5b C6b . . . 121.6(3) 121.2(3) 121.9(3) ?
C4b C5b H1c4b . . . 24.25 24.01 24.44 ?
C4b C5b H1c5b . . . 119.39 119.1 119.57 ?
C4b C5b H1c6b . . . 144.91 144.64 145.23 ?
C4b C5b H1c5c1 . . 2_5755 132.21 132.21 132.21 ?
C6b C5b H1c4b . . . 145.8 145.59 146.05 ?
C6b C5b H1c5b . . . 119.06 118.53 119.38 ?
C6b C5b H1c6b . . . 23.36 23.19 23.49 ?
C6b C5b H1c5c1 . . 2_5755 86.63 86.63 86.63 ?
H1c4b C5b H1c5b . . . 95.14 94.96 95.56 ?
H1c4b C5b H1c6b . . . 169.16 169.07 169.24 ?
H1c4b C5b H1c5c1 . . 2_5755 118.28 118.28 118.28 ?
H1c5b C5b H1c6b . . . 95.7 95.2 95.95 ?
H1c5b C5b H1c5c1 . . 2_5755 51.33 51.33 51.33 ?
H1c6b C5b H1c5c1 . . 2_5755 69.47 69.47 69.47 ?
S1b C6b C1b . . . 27.85(16) 27.45(16) 28.12(16) ?
S1b C6b C2b . . . 56.40(10) 56.17(10) 56.66(11) ?
S1b C6b C3b . . . 85.61(11) 85.42(11) 85.81(12) ?
S1b C6b C4b . . . 114.90(13) 114.54(12) 115.34(13) ?
S1b C6b C5b . . . 144.0(2) 143.5(2) 144.7(2) ?
S1b C6b H1c5b . . . 168.38 167.62 169.04 ?
S1b C6b H1c6b . . . 93.91 93.7 94.1 ?
S1b C6b H1c5c1 . . 2_5755 138.19 138.19 138.19 ?
C1b C6b C2b . . . 28.57(15) 28.41(15) 28.78(15) ?
C1b C6b C3b . . . 57.80(16) 57.61(17) 58.07(17) ?
C1b C6b C4b . . . 87.10(18) 86.62(18) 87.33(17) ?
C1b C6b C5b . . . 116.3(2) 115.7(2) 116.6(2) ?
C1b C6b H1c5b . . . 140.65 140.27 140.93 ?
C1b C6b H1c6b . . . 121.72 121.45 121.92 ?
C1b C6b H1c5c1 . . 2_5755 142.55 142.55 142.55 ?
C2b C6b C3b . . . 29.23(11) 29.00(11) 29.34(11) ?
C2b C6b C4b . . . 58.53(11) 58.01(11) 58.84(11) ?
C2b C6b C5b . . . 87.69(19) 87.11(18) 88.15(19) ?
C2b C6b H1c5b . . . 112.07 111.66 112.52 ?
C2b C6b H1c6b . . . 150.29 150.18 150.53 ?
C2b C6b H1c5c1 . . 2_5755 131.83 131.83 131.83 ?
C3b C6b C4b . . . 29.30(10) 29.02(10) 29.53(11) ?
C3b C6b C5b . . . 58.46(17) 58.10(18) 58.86(18) ?
C3b C6b H1c5b . . . 82.85 82.4 83.23 ?
C3b C6b H1c6b . . . 179.51 179.51 179.52 ?
C3b C6b H1c5c1 . . 2_5755 111.64 111.64 111.64 ?
C4b C6b C5b . . . 29.16(16) 28.95(16) 29.34(16) ?
C4b C6b H1c5b . . . 53.55 53.25 53.71 ?
C4b C6b H1c6b . . . 151.18 150.96 151.46 ?
C4b C6b H1c5c1 . . 2_5755 88.51 88.51 88.51 ?
C5b C6b H1c5b . . . 24.38 24.3 24.55 ?
C5b C6b H1c6b . . . 122.02 121.62 122.38 ?
C5b C6b H1c5c1 . . 2_5755 65.59 65.59 65.59 ?
H1c5b C6b H1c6b . . . 97.63 97.25 98.08 ?
H1c5b C6b H1c5c1 . . 2_5755 48.82 48.82 48.82 ?
H1c6b C6b H1c5c1 . . 2_5755 68.78 68.78 68.78 ?
O3b H1c3b C7b . . . 25.2 25.06 25.39 ?
O3b H1c3b O24w . . . 83.15 66.45 103.8 ?
O3b H1c3b C2b . . . 55.63 55.38 55.89 ?
O3b H1c3b C3b . . . 90.54 89.89 91.11 ?
O3b H1c3b C4b . . . 125.68 124.69 126.32 ?
O3b H1c3b H1c4b . . . 149.71 148.66 150.26 ?
O3b H1c3b O2a1 . . 3_5555 112.71 97.42 126.68 ?
O3b H1c3b H1c6a1 . . 4_4745 147.4 141.24 154.69 ?
C7b H1c3b O24w . . . 107.49 89.81 129.17 ?
C7b H1c3b C2b . . . 30.44 30.33 30.71 ?
C7b H1c3b C3b . . . 65.38 64.91 65.94 ?
C7b H1c3b C4b . . . 100.55 99.82 101.16 ?
C7b H1c3b H1c4b . . . 124.64 123.96 125.11 ?
C7b H1c3b O2a1 . . 3_5555 125.35 108.3 135.31 ?
C7b H1c3b H1c6a1 . . 4_4745 154.62 145.92 160.22 ?
O24w H1c3b C2b . . . 136.93 118.27 159.52 ?
O24w H1c3b C3b . . . 161.3 149.11 168.88 ?
O24w H1c3b C4b . . . 148.25 129.84 159.22 ?
O24w H1c3b H1c4b . . . 126.43 105.85 141.64 ?
O24w H1c3b O2a1 . . 3_5555 54.36 49.01 56.62 ?
O24w H1c3b H1c6a1 . . 4_4745 78.32 67.15 93.37 ?
C2b H1c3b C3b . . . 34.96 34.64 35.23 ?
C2b H1c3b C4b . . . 70.14 69.57 70.49 ?
C2b H1c3b H1c4b . . . 94.24 93.74 94.5 ?
C2b H1c3b O2a1 . . 3_5555 132 117.97 147.06 ?
C2b H1c3b H1c6a1 . . 4_4745 138.56 131.54 147.31 ?
C3b H1c3b C4b . . . 35.18 34.93 35.29 ?
C3b H1c3b H1c4b . . . 59.29 59.1 59.56 ?
C3b H1c3b O2a1 . . 3_5555 122.78 112.08 141.68 ?
C3b H1c3b H1c6a1 . . 4_4745 109.19 100.49 116.43 ?
C4b H1c3b H1c4b . . . 24.11 23.95 24.29 ?
C4b H1c3b O2a1 . . 3_5555 102.33 86.75 116.61 ?
C4b H1c3b H1c6a1 . . 4_4745 77.69 68.48 83.18 ?
H1c4b H1c3b O2a1 . . 3_5555 86.2 69.5 99.26 ?
H1c4b H1c3b H1c6a1 . . 4_4745 56.6 47.65 62.77 ?
O2a1 H1c3b H1c6a1 3_5555 . 4_4745 76.95 69.58 88.27 ?
C3b H1c4b C4b . . . 36.49 36.33 36.8 ?
C3b H1c4b C5b . . . 72.55 72.24 72.75 ?
C3b H1c4b H1c3b . . . 24.14 23.94 24.36 ?
C3b H1c4b H1c5b . . . 96.8 96.38 97.1 ?
C3b H1c4b O2a1 . . 4_4745 168.28 163.88 173.06 ?
C3b H1c4b H1c6a1 . . 4_4745 96.34 84.28 112.71 ?
C4b H1c4b C5b . . . 36.06 35.79 36.28 ?
C4b H1c4b H1c3b . . . 60.63 60.3 61.15 ?
C4b H1c4b H1c5b . . . 60.3 59.93 60.71 ?
C4b H1c4b O2a1 . . 4_4745 146.06 130.23 156.65 ?
C4b H1c4b H1c6a1 . . 4_4745 126.11 117.63 138.08 ?
C5b H1c4b H1c3b . . . 96.68 96.5 97.11 ?
C5b H1c4b H1c5b . . . 24.25 24 24.43 ?
C5b H1c4b O2a1 . . 4_4745 110.4 94.35 121.48 ?
C5b H1c4b H1c6a1 . . 4_4745 146.29 137.54 153.58 ?
H1c3b H1c4b H1c5b . . . 120.93 120.66 121.11 ?
H1c3b H1c4b O2a1 . . 4_4745 151.96 140.58 167.12 ?
H1c3b H1c4b H1c6a1 . . 4_4745 75.69 61.51 93.15 ?
H1c5b H1c4b O2a1 . . 4_4745 86.28 70.09 97.66 ?
H1c5b H1c4b H1c6a1 . . 4_4745 145.76 132.63 160.41 ?
O2a1 H1c4b H1c6a1 4_4745 . 4_4745 78.3 73.97 87.81 ?
H1c4a H1c5b H1c5a 4_4745 . 4_4745 44.97 36.35 48.39 ?
H1c4a H1c5b C4b 4_4745 . . 135.8 119.51 149.44 ?
H1c4a H1c5b C5b 4_4745 . . 143.27 133.31 153.24 ?
H1c4a H1c5b C6b 4_4745 . . 125.7 104.15 136.39 ?
H1c4a H1c5b H1c4b 4_4745 . . 120.02 103.12 142.07 ?
H1c4a H1c5b H1c6b 4_4745 . . 107.48 83.63 118.16 ?
H1c4a H1c5b C5b1 4_4745 . 2_5755 80.44 76.52 84.25 ?
H1c4a H1c5b H1c5b1 4_4745 . 2_5755 95.81 91.72 101.54 ?
H1c4a H1c5b H1c6b1 4_4745 . 2_5755 80.96 73.99 88.14 ?
H1c4a H1c5b C5c1 4_4745 . 2_5755 69.89 69.89 69.89 ?
H1c4a H1c5b H1c5c1 4_4745 . 2_5755 85.28 85.28 85.28 ?
H1c4a H1c5b H1c6c1 4_4745 . 2_5755 71.61 71.61 71.61 ?
H1c4a H1c5b C5d1 4_4745 . 2_5755 76.33 76.33 76.33 ?
H1c4a H1c5b H1c5d1 4_4745 . 2_5755 94.6 94.6 94.6 ?
H1c5a H1c5b C4b 4_4745 . . 137.89 125.36 148.92 ?
H1c5a H1c5b C5b 4_4745 . . 112.07 100.56 122.79 ?
H1c5a H1c5b C6b 4_4745 . . 82.09 67.99 90.63 ?
H1c5a H1c5b H1c4b 4_4745 . . 146.01 128.77 154.54 ?
H1c5a H1c5b H1c6b 4_4745 . . 62.68 47.55 71.42 ?
H1c5a H1c5b C5b1 4_4745 . 2_5755 77.88 76.94 79.47 ?
H1c5a H1c5b H1c5b1 4_4745 . 2_5755 82.82 81.5 85.2 ?
H1c5a H1c5b H1c6b1 4_4745 . 2_5755 107.13 104.02 109.25 ?
H1c5a H1c5b C5c1 4_4745 . 2_5755 72.66 72.66 72.66 ?
H1c5a H1c5b H1c5c1 4_4745 . 2_5755 80.68 80.68 80.68 ?
H1c5a H1c5b H1c6c1 4_4745 . 2_5755 96.89 96.89 96.89 ?
H1c5a H1c5b C5d1 4_4745 . 2_5755 84.38 84.38 84.38 ?
H1c5a H1c5b H1c5d1 4_4745 . 2_5755 99.98 99.98 99.98 ?
C4b H1c5b C5b . . . 36.29 36.1 36.54 ?
C4b H1c5b C6b . . . 72.85 72.4 73.26 ?
C4b H1c5b H1c4b . . . 24.32 24.11 24.43 ?
C4b H1c5b H1c6b . . . 96.75 96.29 97.32 ?
C4b H1c5b C5b1 . . 2_5755 138.8 128.56 154.53 ?
C4b H1c5b H1c5b1 . . 2_5755 128.34 113.68 145.71 ?
C4b H1c5b H1c6b1 . . 2_5755 110.44 105.1 120.61 ?
C4b H1c5b C5c1 . . 2_5755 140.37 140.37 140.37 ?
C4b H1c5b H1c5c1 . . 2_5755 124.23 124.23 124.23 ?
C4b H1c5b H1c6c1 . . 2_5755 131.06 131.06 131.06 ?
C4b H1c5b C5d1 . . 2_5755 134.11 134.11 134.11 ?
C4b H1c5b H1c5d1 . . 2_5755 115.79 115.79 115.79 ?
C5b H1c5b C6b . . . 36.56 36.3 36.92 ?
C5b H1c5b H1c4b . . . 60.61 60.44 60.9 ?
C5b H1c5b H1c6b . . . 60.46 60.15 60.99 ?
C5b H1c5b C5b1 . . 2_5755 128.56 115.78 137.81 ?
C5b H1c5b H1c5b1 . . 2_5755 111.63 97.84 121.1 ?
C5b H1c5b H1c6b1 . . 2_5755 129.71 118.61 140.25 ?
C5b H1c5b C5c1 . . 2_5755 124.52 124.52 124.52 ?
C5b H1c5b H1c5c1 . . 2_5755 109.01 109.01 109.01 ?
C5b H1c5b H1c6c1 . . 2_5755 151.17 151.17 151.17 ?
C5b H1c5b C5d1 . . 2_5755 128.3 128.3 128.3 ?
C5b H1c5b H1c5d1 . . 2_5755 115.32 115.32 115.32 ?
C6b H1c5b H1c4b . . . 97.17 96.79 97.61 ?
C6b H1c5b H1c6b . . . 23.9 23.83 24.07 ?
C6b H1c5b C5b1 . . 2_5755 104.57 94.43 112.9 ?
C6b H1c5b H1c5b1 . . 2_5755 88.71 79.47 96.81 ?
C6b H1c5b H1c6b1 . . 2_5755 132.64 120.29 141.05 ?
C6b H1c5b C5c1 . . 2_5755 98.21 98.21 98.21 ?
C6b H1c5b H1c5c1 . . 2_5755 87.82 87.82 87.82 ?
C6b H1c5b H1c6c1 . . 2_5755 139.13 139.13 139.13 ?
C6b H1c5b C5d1 . . 2_5755 107.64 107.64 107.64 ?
C6b H1c5b H1c5d1 . . 2_5755 104.74 104.74 104.74 ?
H1c4b H1c5b H1c6b . . . 121.07 120.67 121.43 ?
H1c4b H1c5b C5b1 . . 2_5755 131.95 122.98 144.67 ?
H1c4b H1c5b H1c5b1 . . 2_5755 130.93 120 149.13 ?
H1c4b H1c5b H1c6b1 . . 2_5755 94.24 86.36 102.66 ?
H1c4b H1c5b C5c1 . . 2_5755 137.86 137.86 137.86 ?
H1c4b H1c5b H1c5c1 . . 2_5755 127.18 127.18 127.18 ?
H1c4b H1c5b H1c6c1 . . 2_5755 110.93 110.93 110.93 ?
H1c4b H1c5b C5d1 . . 2_5755 126.52 126.52 126.52 ?
H1c4b H1c5b H1c5d1 . . 2_5755 110.18 110.18 110.18 ?
H1c6b H1c5b C5b1 . . 2_5755 86.95 79.47 96.62 ?
H1c6b H1c5b H1c5b1 . . 2_5755 73.75 68.93 83.04 ?
H1c6b H1c5b H1c6b1 . . 2_5755 123.7 114.42 134.21 ?
H1c6b H1c5b C5c1 . . 2_5755 79.85 79.85 79.85 ?
H1c6b H1c5b H1c5c1 . . 2_5755 73.95 73.95 73.95 ?
H1c6b H1c5b H1c6c1 . . 2_5755 120.7 120.7 120.7 ?
H1c6b H1c5b C5d1 . . 2_5755 91.28 91.28 91.28 ?
H1c6b H1c5b H1c5d1 . . 2_5755 94.74 94.74 94.74 ?
C5b1 H1c5b H1c5b1 2_5755 . 2_5755 17.27 16.89 17.96 ?
C5b1 H1c5b H1c6b1 2_5755 . 2_5755 40.58 39.03 42.58 ?
H1c5b1 H1c5b H1c6b1 2_5755 . 2_5755 50.6 45.56 54.78 ?
C5c1 H1c5b H1c5c1 2_5755 . 2_5755 16.9 16.9 16.9 ?
C5c1 H1c5b H1c6c1 2_5755 . 2_5755 41.32 41.32 41.32 ?
C5c1 H1c5b C5d1 2_5755 . 2_5755 12.65 12.65 12.65 ?
C5c1 H1c5b H1c5d1 2_5755 . 2_5755 27.72 27.72 27.72 ?
H1c5c1 H1c5b H1c6c1 2_5755 . 2_5755 51.62 51.62 51.62 ?
H1c5c1 H1c5b C5d1 2_5755 . 2_5755 20.36 20.36 20.36 ?
H1c5c1 H1c5b H1c5d1 2_5755 . 2_5755 21.98 21.98 21.98 ?
H1c6c1 H1c5b C5d1 2_5755 . 2_5755 31.52 31.52 31.52 ?
H1c6c1 H1c5b H1c5d1 2_5755 . 2_5755 38.3 38.3 38.3 ?
C5d1 H1c5b H1c5d1 2_5755 . 2_5755 18.32 18.32 18.32 ?
O1a H1c6b O2a 3_4555 . 3_4555 45.44 42.12 50.03 ?
O1a H1c6b H1c5a 3_4555 . 4_4745 60.04 55.77 65.67 ?
O1a H1c6b C1b 3_4555 . . 134.29 120.58 149.77 ?
O1a H1c6b C5b 3_4555 . . 149 135.12 169.02 ?
O1a H1c6b C6b 3_4555 . . 160.17 145.02 171.67 ?
O1a H1c6b H1c5b 3_4555 . . 127.38 116.48 145.59 ?
O1a H1c6b H1c5b1 3_4555 . 2_5755 89.8 77.93 98.02 ?
O1a H1c6b H1c5c1 3_4555 . 2_5755 108.72 108.72 108.72 ?
O2a H1c6b H1c5a 3_4555 . 4_4745 90.55 86.1 92.34 ?
O2a H1c6b C1b 3_4555 . . 124.24 114.87 139.08 ?
O2a H1c6b C5b 3_4555 . . 136.36 118.56 146.38 ?
O2a H1c6b C6b 3_4555 . . 142.42 128.47 164.25 ?
O2a H1c6b H1c5b 3_4555 . . 121.68 105.94 129.26 ?
O2a H1c6b H1c5b1 3_4555 . 2_5755 63.28 53.14 69.35 ?
O2a H1c6b H1c5c1 3_4555 . 2_5755 78.43 78.43 78.43 ?
H1c5a H1c6b C1b 4_4745 . . 138.83 122.6 147.14 ?
H1c5a H1c6b C5b 4_4745 . . 91.15 79.05 113.93 ?
H1c5a H1c6b C6b 4_4745 . . 118.32 102.15 137.49 ?
H1c5a H1c6b H1c5b 4_4745 . . 72.07 60.56 94.9 ?
H1c5a H1c6b H1c5b1 4_4745 . 2_5755 75.84 68.13 85.1 ?
H1c5a H1c6b H1c5c1 4_4745 . 2_5755 94.64 94.64 94.64 ?
C1b H1c6b C5b . . . 69.34 68.77 69.69 ?
C1b H1c6b C6b . . . 34.71 34.46 34.82 ?
C1b H1c6b H1c5b . . . 93.17 92.57 93.62 ?
C1b H1c6b H1c5b1 . . 2_5755 122.32 111.7 136.25 ?
C1b H1c6b H1c5c1 . . 2_5755 117.84 117.84 117.84 ?
C5b H1c6b C6b . . . 34.63 34.31 34.9 ?
C5b H1c6b H1c5b . . . 23.84 23.66 23.97 ?
C5b H1c6b H1c5b1 . . 2_5755 72.95 68.29 77.04 ?
C5b H1c6b H1c5c1 . . 2_5755 66.3 66.3 66.3 ?
C6b H1c6b H1c5b . . . 58.46 58.1 58.86 ?
C6b H1c6b H1c5b1 . . 2_5755 98.14 93.05 107.5 ?
C6b H1c6b H1c5c1 . . 2_5755 92.29 92.29 92.29 ?
H1c5b H1c6b H1c5b1 . . 2_5755 57.18 52.81 62.37 ?
H1c5b H1c6b H1c5c1 . . 2_5755 50.88 50.88 50.88 ?
O1a1 S1a1 O2a1 . . . 114.3(2) 113.8(2) 115.0(2) ?
O1a1 S1a1 N1a1 . . . 111.0(2) 109.2(2) 111.7(2) ?
O1a1 S1a1 C7a1 . . . 121.00(19) 119.12(18) 121.84(19) ?
O1a1 S1a1 C1a1 . . . 108.8(2) 108.3(3) 110.1(2) ?
O1a1 S1a1 C2a1 . . . 119.8(2) 118.7(2) 120.7(2) ?
O1a1 S1a1 C6a1 . . . 99.86(19) 98.89(19) 101.40(19) ?
O1a1 S1a1 H1c6d1 . . 3_5555 63.22 63.22 63.22 ?
O2a1 S1a1 N1a1 . . . 111.8(2) 111.5(2) 112.3(2) ?
O2a1 S1a1 C7a1 . . . 121.52(19) 120.86(18) 122.45(18) ?
O2a1 S1a1 C1a1 . . . 113.3(2) 111.9(2) 114.5(2) ?
O2a1 S1a1 C2a1 . . . 122.3(2) 121.7(2) 123.5(2) ?
O2a1 S1a1 C6a1 . . . 100.02(19) 99.40(19) 100.54(19) ?
O2a1 S1a1 H1c6d1 . . 3_5555 73.98 73.98 73.98 ?
N1a1 S1a1 C7a1 . . . 30.90(15) 30.65(15) 31.06(15) ?
N1a1 S1a1 C1a1 . . . 96.3(2) 95.7(2) 96.8(2) ?
N1a1 S1a1 C2a1 . . . 65.73(17) 64.48(17) 66.64(17) ?
N1a1 S1a1 C6a1 . . . 119.22(17) 118.75(17) 119.74(17) ?
N1a1 S1a1 H1c6d1 . . 3_5555 84.46 84.46 84.46 ?
C7a1 S1a1 C1a1 . . . 65.5(2) 64.68(19) 65.9(2) ?
C7a1 S1a1 C2a1 . . . 34.84(15) 33.85(16) 35.60(15) ?
C7a1 S1a1 C6a1 . . . 88.32(15) 87.83(15) 88.68(15) ?
C7a1 S1a1 H1c6d1 . . 3_5555 115.32 115.32 115.32 ?
C1a1 S1a1 C2a1 . . . 30.63(15) 29.07(15) 31.50(16) ?
C1a1 S1a1 C6a1 . . . 23.01(15) 21.96(15) 24.32(14) ?
C1a1 S1a1 H1c6d1 . . 3_5555 171.26 171.26 171.26 ?
C2a1 S1a1 C6a1 . . . 53.51(14) 52.37(14) 54.39(14) ?
C2a1 S1a1 H1c6d1 . . 3_5555 149.22 149.22 149.22 ?
C6a1 S1a1 H1c6d1 . . 3_5555 155.17 155.17 155.17 ?
O24w O1a1 Na14 3_5655 . 3_5655 44.52(11) 44.52(11) 44.52(11) ?
O24w O1a1 S1a1 3_5655 . . 144.5(2) 142.4(2) 148.0(2) ?
O24w O1a1 O2a1 3_5655 . . 154.75(18) 147.94(18) 159.67(19) ?
O24w O1a1 N1a1 3_5655 . . 108.27(18) 106.01(18) 110.75(17) ?
O24w O1a1 C1a1 3_5655 . . 132.1(2) 126.6(2) 137.6(2) ?
O24w O1a1 H1c5a1 3_5655 . 2_6865 76.36 70.49 80.9 ?
O24w O1a1 H1c6a1 3_5655 . 2_6865 87.42 82.68 92.37 ?
O24w O1a1 H1c6b1 3_5655 . 3_5555 83.97 81.62 87.39 ?
O24w O1a1 H1c6c1 3_5655 . 3_5555 96.26 96.26 96.26 ?
O24w O1a1 H1c5d1 3_5655 . 3_5555 89.5 89.5 89.5 ?
O24w O1a1 H1c6d1 3_5655 . 3_5555 85.03 85.03 85.03 ?
Na14 O1a1 S1a1 3_5655 . . 104.31(18) 104.31(18) 104.31(18) ?
Na14 O1a1 O2a1 3_5655 . . 120.72(16) 120.72(16) 120.72(16) ?
Na14 O1a1 N1a1 3_5655 . . 66.81(12) 66.81(12) 66.81(12) ?
Na14 O1a1 C1a1 3_5655 . . 111.79(17) 111.79(17) 111.79(17) ?
Na14 O1a1 H1c5a1 3_5655 . 2_6865 114.79 114.79 114.79 ?
Na14 O1a1 H1c6a1 3_5655 . 2_6865 120.36 120.36 120.36 ?
Na14 O1a1 H1c6b1 3_5655 . 3_5555 95.86 95.86 95.86 ?
S1a1 O1a1 O2a1 . . . 32.85(12) 32.49(12) 33.12(12) ?
S1a1 O1a1 N1a1 . . . 36.62(13) 36.07(13) 37.52(13) ?
S1a1 O1a1 C1a1 . . . 40.57(16) 40.01(16) 42.06(16) ?
S1a1 O1a1 H1c5a1 . . 2_6865 138.44 133.35 140.83 ?
S1a1 O1a1 H1c6a1 . . 2_6865 116.51 112.3 118.79 ?
S1a1 O1a1 H1c6b1 . . 3_5555 111.62 100.67 119.95 ?
S1a1 O1a1 H1c6c1 . . 3_5555 86.59 86.59 86.59 ?
S1a1 O1a1 H1c5d1 . . 3_5555 113.37 113.37 113.37 ?
S1a1 O1a1 H1c6d1 . . 3_5555 88.05 88.05 88.05 ?
O2a1 O1a1 N1a1 . . . 61.49(15) 61.20(15) 61.93(15) ?
O2a1 O1a1 C1a1 . . . 65.02(18) 64.16(17) 66.81(17) ?
O2a1 O1a1 H1c5a1 . . 2_6865 111.62 105.85 118.33 ?
O2a1 O1a1 H1c6a1 . . 2_6865 115.92 115.34 116.98 ?
O2a1 O1a1 H1c6b1 . . 3_5555 80.92 69.7 89.2 ?
O2a1 O1a1 H1c6c1 . . 3_5555 61.82 61.82 61.82 ?
O2a1 O1a1 H1c5d1 . . 3_5555 81.01 81.01 81.01 ?
O2a1 O1a1 H1c6d1 . . 3_5555 70.35 70.35 70.35 ?
N1a1 O1a1 C1a1 . . . 59.27(16) 58.63(16) 59.75(16) ?
N1a1 O1a1 H1c5a1 . . 2_6865 170.42 166.53 176.26 ?
N1a1 O1a1 H1c6a1 . . 2_6865 137.39 131.6 141.58 ?
N1a1 O1a1 H1c6b1 . . 3_5555 116.36 108.34 122.65 ?
N1a1 O1a1 H1c6c1 . . 3_5555 86.32 86.32 86.32 ?
N1a1 O1a1 H1c5d1 . . 3_5555 123.69 123.69 123.69 ?
N1a1 O1a1 H1c6d1 . . 3_5555 77.72 77.72 77.72 ?
C1a1 O1a1 H1c5a1 . . 2_6865 122.21 116.82 129.5 ?
C1a1 O1a1 H1c6a1 . . 2_6865 80.64 75.6 84.37 ?
C1a1 O1a1 H1c6b1 . . 3_5555 143.29 134.72 150.01 ?
C1a1 O1a1 H1c6c1 . . 3_5555 125.32 125.32 125.32 ?
C1a1 O1a1 H1c5d1 . . 3_5555 138.6 138.6 138.6 ?
C1a1 O1a1 H1c6d1 . . 3_5555 128.01 128.01 128.01 ?
H1c5a1 O1a1 H1c6a1 2_6865 . 2_6865 47.51 44.67 50.71 ?
H1c5a1 O1a1 H1c6b1 2_6865 . 3_5555 59.62 51.45 65.42 ?
H1c5a1 O1a1 H1c6c1 2_6865 . 3_5555 80.23 80.23 80.23 ?
H1c5a1 O1a1 H1c5d1 2_6865 . 3_5555 42.86 42.86 42.86 ?
H1c5a1 O1a1 H1c6d1 2_6865 . 3_5555 89.39 89.39 89.39 ?
H1c6a1 O1a1 H1c6b1 2_6865 . 3_5555 105.32 96.98 110.03 ?
H1c6a1 O1a1 H1c6c1 2_6865 . 3_5555 127.91 127.91 127.91 ?
H1c6a1 O1a1 H1c5d1 2_6865 . 3_5555 90.89 90.89 90.89 ?
H1c6a1 O1a1 H1c6d1 2_6865 . 3_5555 139.85 139.85 139.85 ?
H1c6c1 O1a1 H1c5d1 3_5555 . 3_5555 37.66 37.66 37.66 ?
H1c6c1 O1a1 H1c6d1 3_5555 . 3_5555 16.62 16.62 16.62 ?
H1c5d1 O1a1 H1c6d1 3_5555 . 3_5555 49.51 49.51 49.51 ?
O24w O2a1 H1c3b 3_5555 . 3_5555 65.77 57.37 74.28 ?
O24w O2a1 H1c4b 3_5555 . 4_5755 121.74 116.09 127.45 ?
O24w O2a1 S1a1 3_5555 . . 128.3(2) 125.9(2) 131.6(2) ?
O24w O2a1 O1a1 3_5555 . . 132.57(18) 124.50(17) 136.18(19) ?
O24w O2a1 N1a1 3_5555 . . 93.40(17) 89.96(17) 96.51(17) ?
O24w O2a1 C1a1 3_5555 . . 138.9(2) 131.3(2) 146.2(2) ?
O24w O2a1 H1c6b1 3_5555 . 3_5555 95.69 86.17 101.92 ?
O24w O2a1 H1c6c1 3_5555 . 3_5555 79.88 79.88 79.88 ?
O24w O2a1 H1c6d1 3_5555 . 3_5555 80.29 80.29 80.29 ?
H1c3b O2a1 H1c4b 3_5555 . 4_5755 108.22 98.86 116.22 ?
H1c3b O2a1 S1a1 3_5555 . . 104.59 101.8 107.82 ?
H1c3b O2a1 O1a1 3_5555 . . 136.97 134.42 140.01 ?
H1c3b O2a1 N1a1 3_5555 . . 82.88 76.87 87.85 ?
H1c3b O2a1 C1a1 3_5555 . . 80.94 76.04 86.68 ?
H1c3b O2a1 H1c6b1 3_5555 . 3_5555 163.18 154.08 175.53 ?
H1c3b O2a1 H1c6c1 3_5555 . 3_5555 133.2 133.2 133.2 ?
H1c3b O2a1 H1c6d1 3_5555 . 3_5555 125.87 125.87 125.87 ?
H1c4b O2a1 S1a1 4_5755 . . 108.55 104.75 112.17 ?
H1c4b O2a1 O1a1 4_5755 . . 91.68 87.38 95.38 ?
H1c4b O2a1 N1a1 4_5755 . . 143.85 140.59 147.91 ?
H1c4b O2a1 C1a1 4_5755 . . 89.3 85.3 94.81 ?
H1c4b O2a1 H1c6b1 4_5755 . 3_5555 80.04 77.27 84.3 ?
H1c4b O2a1 H1c6c1 4_5755 . 3_5555 104.95 104.95 104.95 ?
H1c4b O2a1 H1c6d1 4_5755 . 3_5555 118.02 118.02 118.02 ?
S1a1 O2a1 O1a1 . . . 32.83(12) 32.52(12) 33.12(12) ?
S1a1 O2a1 N1a1 . . . 36.16(13) 35.85(13) 36.40(13) ?
S1a1 O2a1 C1a1 . . . 37.89(15) 37.17(15) 38.92(15) ?
S1a1 O2a1 H1c6b1 . . 3_5555 84.87 78.1 91.73 ?
S1a1 O2a1 H1c6c1 . . 3_5555 89.61 89.61 89.61 ?
S1a1 O2a1 H1c6d1 . . 3_5555 77.86 77.86 77.86 ?
O1a1 O2a1 N1a1 . . . 60.96(15) 60.03(14) 61.48(15) ?
O1a1 O2a1 C1a1 . . . 61.94(17) 61.14(17) 62.94(17) ?
O1a1 O2a1 H1c6b1 . . 3_5555 53.64 46.54 60.56 ?
O1a1 O2a1 H1c6c1 . . 3_5555 65.21 65.21 65.21 ?
O1a1 O2a1 H1c6d1 . . 3_5555 58.83 58.83 58.83 ?
N1a1 O2a1 C1a1 . . . 58.13(15) 57.60(16) 58.75(15) ?
N1a1 O2a1 H1c6b1 . . 3_5555 97.69 93.93 102.22 ?
N1a1 O2a1 H1c6c1 . . 3_5555 87.85 87.85 87.85 ?
N1a1 O2a1 H1c6d1 . . 3_5555 72.68 72.68 72.68 ?
C1a1 O2a1 H1c6b1 . . 3_5555 114.5 106.45 121.71 ?
C1a1 O2a1 H1c6c1 . . 3_5555 125.34 125.34 125.34 ?
C1a1 O2a1 H1c6d1 . . 3_5555 114.88 114.88 114.88 ?
H1c6c1 O2a1 H1c6d1 3_5555 . 3_5555 15.19 15.19 15.19 ?
Na2 O3a1 N1a1 3_5655 . . 99.70(18) 99.51(18) 99.90(18) ?
Na2 O3a1 C7a1 3_5655 . . 116.6(3) 115.0(3) 118.3(3) ?
Na2 O3a1 O23w1 3_5655 . . 97.97(17) 91.01(15) 104.92(19) ?
Na2 O3a1 Na21 3_5655 . . 86.9(2) 84.4(2) 89.5(2) ?
Na2 O3a1 C2a1 3_5655 . . 127.0(2) 123.6(2) 130.5(2) ?
Na2 O3a1 H1c3a1 3_5655 . . 122.83 118.86 126.79 ?
N1a1 O3a1 C7a1 . . . 29.6(2) 29.3(2) 30.1(2) ?
N1a1 O3a1 O23w1 . . . 156.4(2) 152.92(17) 161.4(2) ?
N1a1 O3a1 Na21 . . . 97.8(2) 90.18(19) 106.9(2) ?
N1a1 O3a1 Na2''1 . . . 80.72(14) 80.72(14) 80.72(14) ?
N1a1 O3a1 Na16'1 . . . 165.4(6) 165.4(6) 165.4(6) ?
N1a1 O3a1 Na16''1 . . . 168.1(5) 168.1(5) 168.1(5) ?
N1a1 O3a1 C2a1 . . . 62.50(17) 60.47(17) 65.96(17) ?
N1a1 O3a1 H1c3a1 . . . 106.25 105.58 106.89 ?
C7a1 O3a1 O23w1 . . . 129.0(3) 124.0(3) 135.3(3) ?
C7a1 O3a1 Na21 . . . 122.7(3) 113.3(3) 128.9(3) ?
C7a1 O3a1 Na2''1 . . . 110.6(3) 110.6(3) 110.6(3) ?
C7a1 O3a1 Na16'1 . . . 159.5(5) 159.5(5) 159.5(5) ?
C7a1 O3a1 Na16''1 . . . 154.0(4) 154.0(4) 154.0(4) ?
C7a1 O3a1 C2a1 . . . 32.9(2) 31.0(2) 35.9(2) ?
C7a1 O3a1 H1c3a1 . . . 76.64 76.1 77.11 ?
O23w1 O3a1 Na21 . . . 97.63(19) 97.10(19) 97.99(18) ?
O23w1 O3a1 C2a1 . . . 97.98(18) 92.09(18) 103.65(18) ?
O23w1 O3a1 H1c3a1 . . . 54.24 47.24 61.23 ?
Na21 O3a1 C2a1 . . . 146.3(2) 135.1(3) 158.6(2) ?
Na21 O3a1 H1c3a1 . . . 142.91 130.82 157.63 ?
Na2''1 O3a1 Na16'1 . . . 88.9(3) 88.9(3) 88.9(3) ?
Na2''1 O3a1 Na16''1 . . . 91.93(16) 91.93(16) 91.93(16) ?
Na2''1 O3a1 C2a1 . . . 145.18(19) 145.18(19) 145.18(19) ?
Na2''1 O3a1 H1c3a1 . . . 169.93 169.93 169.93 ?
Na16'1 O3a1 Na16''1 . . . 19.9(10) 19.9(10) 19.9(10) ?
Na16'1 O3a1 C2a1 . . . 125.7(3) 125.7(3) 125.7(3) ?
Na16'1 O3a1 H1c3a1 . . . 84.72 84.72 84.72 ?
Na16''1 O3a1 C2a1 . . . 119.0(2) 119.0(2) 119.0(2) ?
Na16''1 O3a1 H1c3a1 . . . 79.44 79.44 79.44 ?
C2a1 O3a1 H1c3a1 . . . 43.8 41.07 45.2 ?
O28w N1a1 Na14 3_5655 . 3_5655 40.64(11) 40.64(11) 40.64(11) ?
O28w N1a1 S1a1 3_5655 . . 126.8(2) 123.9(2) 130.5(2) ?
O28w N1a1 O1a1 3_5655 . . 94.60(18) 91.75(19) 97.59(17) ?
O28w N1a1 O2a1 3_5655 . . 136.32(18) 134.93(19) 138.31(17) ?
O28w N1a1 O3a1 3_5655 . . 81.77(18) 78.61(16) 83.49(19) ?
O28w N1a1 C7a1 3_5655 . . 101.5(3) 99.1(3) 103.4(3) ?
O28w N1a1 O18w1 3_5655 . . 71.28(16) 69.58(15) 73.34(17) ?
O28w N1a1 C1a1 3_5655 . . 136.0(2) 132.3(2) 139.2(2) ?
O28w N1a1 C2a1 3_5655 . . 124.1(2) 122.5(2) 125.6(2) ?
O28w'' N1a1 S1a1 3_5655 . . 121.4(3) 121.4(3) 121.4(3) ?
O28w'' N1a1 O1a1 3_5655 . . 89.2(3) 89.2(3) 89.2(3) ?
O28w'' N1a1 O2a1 3_5655 . . 134.7(3) 134.7(3) 134.7(3) ?
O28w'' N1a1 O3a1 3_5655 . . 82.3(3) 82.3(3) 82.3(3) ?
O28w'' N1a1 C7a1 3_5655 . . 100.6(3) 100.6(3) 100.6(3) ?
O28w'' N1a1 Na2'1 3_5655 . . 42.7(2) 42.7(2) 42.7(2) ?
O28w'' N1a1 C1a1 3_5655 . . 128.6(3) 128.6(3) 128.6(3) ?
O28w'' N1a1 C2a1 3_5655 . . 118.3(3) 118.3(3) 118.3(3) ?
Na14 N1a1 S1a1 3_5655 . . 90.55(16) 90.55(16) 90.55(16) ?
Na14 N1a1 O1a1 3_5655 . . 57.30(12) 57.30(12) 57.30(12) ?
Na14 N1a1 O2a1 3_5655 . . 109.07(15) 109.07(15) 109.07(15) ?
Na14 N1a1 O3a1 3_5655 . . 106.96(17) 106.96(17) 106.96(17) ?
Na14 N1a1 C7a1 3_5655 . . 114.3(3) 114.3(3) 114.3(3) ?
Na14 N1a1 O18w1 3_5655 . . 103.14(14) 103.14(14) 103.14(14) ?
Na14 N1a1 C1a1 3_5655 . . 108.4(2) 108.4(2) 108.4(2) ?
Na14 N1a1 C2a1 3_5655 . . 115.4(2) 115.4(2) 115.4(2) ?
S1a1 N1a1 O1a1 . . . 32.43(12) 31.93(12) 33.27(12) ?
S1a1 N1a1 O2a1 . . . 32.05(12) 31.80(12) 32.31(12) ?
S1a1 N1a1 O3a1 . . . 138.4(2) 137.9(2) 138.7(2) ?
S1a1 N1a1 C7a1 . . . 111.7(3) 111.6(3) 111.9(3) ?
S1a1 N1a1 O18w1 . . . 132.3(2) 125.94(19) 136.9(2) ?
S1a1 N1a1 Na2'1 . . . 138.88(19) 138.88(19) 138.88(19) ?
S1a1 N1a1 C1a1 . . . 45.34(15) 44.07(15) 47.42(15) ?
S1a1 N1a1 C2a1 . . . 77.30(19) 76.74(19) 78.60(18) ?
O1a1 N1a1 O2a1 . . . 57.54(14) 57.14(14) 58.04(14) ?
O1a1 N1a1 O3a1 . . . 141.8(2) 141.0(2) 142.6(2) ?
O1a1 N1a1 C7a1 . . . 121.9(3) 121.5(3) 122.4(3) ?
O1a1 N1a1 O18w1 . . . 132.93(16) 125.93(15) 136.74(17) ?
O1a1 N1a1 Na2'1 . . . 116.07(16) 116.07(16) 116.07(16) ?
O1a1 N1a1 C1a1 . . . 63.58(17) 62.35(17) 64.96(17) ?
O1a1 N1a1 C2a1 . . . 91.7(2) 91.3(2) 92.16(19) ?
O2a1 N1a1 O3a1 . . . 141.7(2) 140.6(2) 143.0(2) ?
O2a1 N1a1 C7a1 . . . 121.6(3) 121.0(3) 122.2(3) ?
O2a1 N1a1 O18w1 . . . 102.14(17) 96.79(16) 106.22(17) ?
O2a1 N1a1 Na2'1 . . . 122.20(16) 122.20(16) 122.20(16) ?
O2a1 N1a1 C1a1 . . . 65.34(17) 64.39(17) 67.68(17) ?
O2a1 N1a1 C2a1 . . . 92.72(19) 91.94(19) 94.73(19) ?
O3a1 N1a1 C7a1 . . . 26.7(2) 26.3(2) 27.1(2) ?
O3a1 N1a1 O18w1 . . . 81.72(16) 77.40(16) 88.63(16) ?
O3a1 N1a1 Na2'1 . . . 82.06(15) 82.06(15) 82.06(15) ?
O3a1 N1a1 C1a1 . . . 93.12(18) 91.23(17) 94.25(18) ?
O3a1 N1a1 C2a1 . . . 61.14(17) 60.04(17) 61.67(17) ?
C7a1 N1a1 O18w1 . . . 104.9(3) 100.6(3) 112.1(3) ?
C7a1 N1a1 Na2'1 . . . 109.0(3) 109.0(3) 109.0(3) ?
C7a1 N1a1 C1a1 . . . 66.4(3) 64.3(3) 67.6(3) ?
C7a1 N1a1 C2a1 . . . 34.4(2) 33.1(2) 35.1(2) ?
O18w1 N1a1 C1a1 . . . 151.1(3) 148.5(3) 152.5(3) ?
O18w1 N1a1 C2a1 . . . 133.9(3) 130.8(2) 140.0(2) ?
Na2'1 N1a1 C1a1 . . . 169.5(2) 169.5(2) 169.5(2) ?
Na2'1 N1a1 C2a1 . . . 141.4(2) 141.4(2) 141.4(2) ?
C1a1 N1a1 C2a1 . . . 31.98(15) 31.19(14) 32.73(16) ?
S1a1 C7a1 O3a1 . . . 161.0(3) 160.1(3) 161.8(3) ?
S1a1 C7a1 N1a1 . . . 37.4(2) 37.2(2) 37.7(2) ?
S1a1 C7a1 C1a1 . . . 44.74(15) 42.99(15) 47.70(15) ?
S1a1 C7a1 C2a1 . . . 77.9(3) 76.0(3) 82.3(3) ?
S1a1 C7a1 C3a1 . . . 100.5(2) 100.10(19) 101.1(2) ?
S1a1 C7a1 H1c3a1 . . . 120.45 120.12 120.96 ?
O3a1 C7a1 N1a1 . . . 123.7(4) 122.9(4) 124.4(4) ?
O3a1 C7a1 C1a1 . . . 154.1(3) 151.9(3) 155.5(3) ?
O3a1 C7a1 C2a1 . . . 121.0(4) 117.4(4) 122.8(4) ?
O3a1 C7a1 C3a1 . . . 98.5(3) 98.1(3) 98.7(3) ?
O3a1 C7a1 H1c3a1 . . . 78.49 78.03 78.88 ?
N1a1 C7a1 C1a1 . . . 82.1(3) 80.3(3) 84.9(3) ?
N1a1 C7a1 C2a1 . . . 115.3(4) 113.5(4) 119.5(4) ?
N1a1 C7a1 C3a1 . . . 137.9(3) 137.5(3) 138.4(3) ?
N1a1 C7a1 H1c3a1 . . . 157.85 157.54 158.23 ?
C1a1 C7a1 C2a1 . . . 33.2(2) 32.3(2) 34.6(2) ?
C1a1 C7a1 C3a1 . . . 55.79(16) 53.51(16) 57.17(16) ?
C1a1 C7a1 H1c3a1 . . . 75.77 73.35 77.2 ?
C2a1 C7a1 C3a1 . . . 22.69(19) 19.22(18) 24.2(2) ?
C2a1 C7a1 H1c3a1 . . . 42.62 38.91 44.39 ?
C3a1 C7a1 H1c3a1 . . . 19.98 19.86 20.18 ?
O1b1 S1b1 O2b1 . . . 113.8(2) 113.3(2) 114.3(2) ?
O1b1 S1b1 N1b1 . . . 111.5(2) 110.4(2) 112.1(2) ?
O1b1 S1b1 C7b1 . . . 122.3(2) 120.0(2) 125.2(2) ?
O1b1 S1b1 C1b1 . . . 111.6(2) 110.9(3) 112.1(2) ?
O1b1 S1b1 C2b1 . . . 122.6(2) 120.1(2) 126.3(2) ?
O1b1 S1b1 C6b1 . . . 100.6(2) 98.63(19) 101.8(2) ?
O2b1 S1b1 N1b1 . . . 110.9(2) 110.4(2) 111.9(2) ?
O2b1 S1b1 C7b1 . . . 120.59(19) 117.32(18) 123.2(2) ?
O2b1 S1b1 C1b1 . . . 109.9(2) 109.3(2) 110.6(3) ?
O2b1 S1b1 C2b1 . . . 120.0(2) 115.85(19) 122.7(2) ?
O2b1 S1b1 C6b1 . . . 100.4(2) 99.4(2) 101.2(2) ?
N1b1 S1b1 C7b1 . . . 31.3(2) 31.17(19) 31.41(19) ?
N1b1 S1b1 C1b1 . . . 97.93(19) 97.32(19) 98.8(2) ?
N1b1 S1b1 C2b1 . . . 66.38(17) 65.73(16) 67.46(18) ?
N1b1 S1b1 C6b1 . . . 119.02(17) 118.31(18) 119.53(17) ?
C7b1 S1b1 C1b1 . . . 66.68(16) 66.25(16) 67.53(17) ?
C7b1 S1b1 C2b1 . . . 35.08(14) 34.32(14) 36.15(15) ?
C7b1 S1b1 C6b1 . . . 87.81(14) 87.01(15) 88.57(14) ?
C1b1 S1b1 C2b1 . . . 31.65(12) 31.39(14) 31.96(11) ?
C1b1 S1b1 C6b1 . . . 21.15(11) 19.47(13) 22.37(11) ?
C2b1 S1b1 C6b1 . . . 52.79(9) 50.86(10) 53.96(9) ?
S1b''1 S1b'1 O1b'1 . . . 90.6(5) 90.6(5) 90.6(5) ?
S1b''1 S1b'1 O1b''1 . . . 97.1(4) 97.1(4) 97.1(4) ?
S1b''1 S1b'1 O2b'1 . . . 136.1(5) 136.1(5) 136.1(5) ?
S1b''1 S1b'1 O2b''1 . . . 85.0(5) 85.0(5) 85.0(5) ?
S1b''1 S1b'1 N1b'1 . . . 23.9(4) 23.9(4) 23.9(4) ?
S1b''1 S1b'1 N1b''1 . . . 6.8(4) 6.8(4) 6.8(4) ?
S1b''1 S1b'1 C7b'1 . . . 30.9(4) 30.9(4) 30.9(4) ?
S1b''1 S1b'1 C7b''1 . . . 29.8(4) 29.8(4) 29.8(4) ?
S1b''1 S1b'1 C1c1 . . . 88.8(4) 88.8(4) 88.8(4) ?
S1b''1 S1b'1 C2c1 . . . 59.8(4) 59.8(4) 59.8(4) ?
S1b''1 S1b'1 C6c1 . . . 108.8(4) 108.8(4) 108.8(4) ?
S1b''1 S1b'1 C1d1 . . . 86.0(4) 86.0(4) 86.0(4) ?
S1b''1 S1b'1 C2d1 . . . 61.5(4) 61.5(4) 61.5(4) ?
S1b''1 S1b'1 C6d1 . . . 115.3(4) 115.3(4) 115.3(4) ?
S1b''1 S1b'1 H1c6d1 . . . 136.1 136.1 136.1 ?
O1b'1 S1b'1 O1b''1 . . . 123.5(5) 123.5(5) 123.5(5) ?
O1b'1 S1b'1 O2b'1 . . . 115.0(4) 115.0(4) 115.0(4) ?
O1b'1 S1b'1 O2b''1 . . . 5.6(5) 5.6(5) 5.6(5) ?
O1b'1 S1b'1 N1b'1 . . . 109.1(4) 109.1(4) 109.1(4) ?
O1b'1 S1b'1 N1b''1 . . . 97.4(4) 97.4(4) 97.4(4) ?
O1b'1 S1b'1 C7b'1 . . . 117.3(4) 117.3(4) 117.3(4) ?
O1b'1 S1b'1 C7b''1 . . . 107.0(4) 107.0(4) 107.0(4) ?
O1b'1 S1b'1 C1c1 . . . 111.5(6) 111.5(6) 111.5(6) ?
O1b'1 S1b'1 C2c1 . . . 118.7(5) 118.7(5) 118.7(5) ?
O1b'1 S1b'1 C6c1 . . . 103.5(5) 103.5(5) 103.5(5) ?
O1b'1 S1b'1 C1d1 . . . 114.6(5) 114.6(5) 114.6(5) ?
O1b'1 S1b'1 C2d1 . . . 114.9(5) 114.9(5) 114.9(5) ?
O1b'1 S1b'1 C6d1 . . . 108.2(5) 108.2(5) 108.2(5) ?
O1b'1 S1b'1 H1c6d1 . . . 100.75 100.75 100.75 ?
O1b''1 S1b'1 O2b'1 . . . 39.2(2) 39.2(2) 39.2(2) ?
O1b''1 S1b'1 O2b''1 . . . 124.3(5) 124.3(5) 124.3(5) ?
O1b''1 S1b'1 N1b'1 . . . 74.3(3) 74.3(3) 74.3(3) ?
O1b''1 S1b'1 N1b''1 . . . 92.9(3) 92.9(3) 92.9(3) ?
O1b''1 S1b'1 C7b'1 . . . 93.4(3) 93.4(3) 93.4(3) ?
O1b''1 S1b'1 C7b''1 . . . 106.7(3) 106.7(3) 106.7(3) ?
O1b''1 S1b'1 C1c1 . . . 124.5(4) 124.5(4) 124.5(4) ?
O1b''1 S1b'1 C2c1 . . . 113.2(3) 113.2(3) 113.2(3) ?
O1b''1 S1b'1 C6c1 . . . 125.8(4) 125.8(4) 125.8(4) ?
O1b''1 S1b'1 C1d1 . . . 121.7(3) 121.7(3) 121.7(3) ?
O1b''1 S1b'1 C2d1 . . . 117.8(3) 117.8(3) 117.8(3) ?
O1b''1 S1b'1 C6d1 . . . 118.0(3) 118.0(3) 118.0(3) ?
O1b''1 S1b'1 H1c6d1 . . . 110.64 110.64 110.64 ?
O2b'1 S1b'1 O2b''1 . . . 119.5(5) 119.5(5) 119.5(5) ?
O2b'1 S1b'1 N1b'1 . . . 112.6(3) 112.6(3) 112.6(3) ?
O2b'1 S1b'1 N1b''1 . . . 131.3(3) 131.3(3) 131.3(3) ?
O2b'1 S1b'1 C7b'1 . . . 124.0(2) 124.0(2) 124.0(2) ?
O2b'1 S1b'1 C7b''1 . . . 136.6(2) 136.6(2) 136.6(2) ?
O2b'1 S1b'1 C1c1 . . . 111.4(3) 111.4(3) 111.4(3) ?
O2b'1 S1b'1 C2c1 . . . 123.4(3) 123.4(3) 123.4(3) ?
O2b'1 S1b'1 C6c1 . . . 99.5(3) 99.5(3) 99.5(3) ?
O2b'1 S1b'1 C1d1 . . . 111.4(3) 111.4(3) 111.4(3) ?
O2b'1 S1b'1 C2d1 . . . 125.9(2) 125.9(2) 125.9(2) ?
O2b'1 S1b'1 C6d1 . . . 91.0(3) 91.0(3) 91.0(3) ?
O2b'1 S1b'1 H1c6d1 . . . 76.1 76.1 76.1 ?
O2b''1 S1b'1 N1b'1 . . . 103.7(4) 103.7(4) 103.7(4) ?
O2b''1 S1b'1 N1b''1 . . . 91.8(4) 91.8(4) 91.8(4) ?
O2b''1 S1b'1 C7b'1 . . . 111.9(4) 111.9(4) 111.9(4) ?
O2b''1 S1b'1 C7b''1 . . . 101.8(4) 101.8(4) 101.8(4) ?
O2b''1 S1b'1 C1c1 . . . 111.2(6) 111.2(6) 111.2(6) ?
O2b''1 S1b'1 C2c1 . . . 115.3(5) 115.3(5) 115.3(5) ?
O2b''1 S1b'1 C6c1 . . . 105.2(6) 105.2(6) 105.2(6) ?
O2b''1 S1b'1 C1d1 . . . 114.0(6) 114.0(6) 114.0(6) ?
O2b''1 S1b'1 C2d1 . . . 111.7(5) 111.7(5) 111.7(5) ?
O2b''1 S1b'1 C6d1 . . . 110.6(5) 110.6(5) 110.6(5) ?
O2b''1 S1b'1 H1c6d1 . . . 104.78 104.78 104.78 ?
N1b'1 S1b'1 N1b''1 . . . 18.7(3) 18.7(3) 18.7(3) ?
N1b'1 S1b'1 C7b'1 . . . 30.0(3) 30.0(3) 30.0(3) ?
N1b'1 S1b'1 C7b''1 . . . 38.7(2) 38.7(2) 38.7(2) ?
N1b'1 S1b'1 C1c1 . . . 95.6(3) 95.6(3) 95.6(3) ?
N1b'1 S1b'1 C2c1 . . . 64.5(2) 64.5(2) 64.5(2) ?
N1b'1 S1b'1 C6c1 . . . 116.7(2) 116.7(2) 116.7(2) ?
N1b'1 S1b'1 C1d1 . . . 91.8(3) 91.8(3) 91.8(3) ?
N1b'1 S1b'1 C2d1 . . . 68.0(2) 68.0(2) 68.0(2) ?
N1b'1 S1b'1 C6d1 . . . 120.1(2) 120.1(2) 120.1(2) ?
N1b'1 S1b'1 H1c6d1 . . . 139.83 139.83 139.83 ?
N1b''1 S1b'1 C7b'1 . . . 25.3(2) 25.3(2) 25.3(2) ?
N1b''1 S1b'1 C7b''1 . . . 26.9(2) 26.9(2) 26.9(2) ?
N1b''1 S1b'1 C1c1 . . . 86.6(2) 86.6(2) 86.6(2) ?
N1b''1 S1b'1 C2c1 . . . 56.5(2) 56.5(2) 56.5(2) ?
N1b''1 S1b'1 C6c1 . . . 107.3(2) 107.3(2) 107.3(2) ?
N1b''1 S1b'1 C1d1 . . . 83.5(2) 83.5(2) 83.5(2) ?
N1b''1 S1b'1 C2d1 . . . 58.8(2) 58.8(2) 58.8(2) ?
N1b''1 S1b'1 C6d1 . . . 113.1(2) 113.1(2) 113.1(2) ?
N1b''1 S1b'1 H1c6d1 . . . 134.19 134.19 134.19 ?
C7b'1 S1b'1 C7b''1 . . . 13.4(2) 13.4(2) 13.4(2) ?
C7b'1 S1b'1 C1c1 . . . 65.6(2) 65.6(2) 65.6(2) ?
C7b'1 S1b'1 C2c1 . . . 34.54(18) 34.54(18) 34.54(18) ?
C7b'1 S1b'1 C6c1 . . . 86.77(19) 86.77(19) 86.77(19) ?
C7b'1 S1b'1 C1d1 . . . 61.9(2) 61.9(2) 61.9(2) ?
C7b'1 S1b'1 C2d1 . . . 38.01(18) 38.01(18) 38.01(18) ?
C7b'1 S1b'1 C6d1 . . . 90.8(2) 90.8(2) 90.8(2) ?
C7b'1 S1b'1 H1c6d1 . . . 111.54 111.54 111.54 ?
C7b''1 S1b'1 C1c1 . . . 59.8(2) 59.8(2) 59.8(2) ?
C7b''1 S1b'1 C2c1 . . . 29.97(19) 29.97(19) 29.97(19) ?
C7b''1 S1b'1 C6c1 . . . 80.62(18) 80.62(18) 80.62(18) ?
C7b''1 S1b'1 C1d1 . . . 56.7(2) 56.7(2) 56.7(2) ?
C7b''1 S1b'1 C2d1 . . . 31.93(18) 31.93(18) 31.93(18) ?
C7b''1 S1b'1 C6d1 . . . 86.21(18) 86.21(18) 86.21(18) ?
C7b''1 S1b'1 H1c6d1 . . . 107.34 107.34 107.34 ?
C1c1 S1b'1 C2c1 . . . 31.10(15) 31.10(15) 31.10(15) ?
C1c1 S1b'1 C6c1 . . . 21.15(15) 21.15(15) 21.15(15) ?
C1c1 S1b'1 C1d1 . . . 4.2(2) 4.2(2) 4.2(2) ?
C1c1 S1b'1 C2d1 . . . 28.06(15) 28.06(15) 28.06(15) ?
C1c1 S1b'1 C6d1 . . . 26.51(16) 26.51(16) 26.51(16) ?
C1c1 S1b'1 H1c6d1 . . . 47.56 47.56 47.56 ?
C2c1 S1b'1 C6c1 . . . 52.25(13) 52.25(13) 52.25(13) ?
C2c1 S1b'1 C1d1 . . . 27.47(17) 27.47(17) 27.47(17) ?
C2c1 S1b'1 C2d1 . . . 4.77(18) 4.77(18) 4.77(18) ?
C2c1 S1b'1 C6d1 . . . 56.82(13) 56.82(13) 56.82(13) ?
C2c1 S1b'1 H1c6d1 . . . 77.88 77.88 77.88 ?
C6c1 S1b'1 C1d1 . . . 24.89(18) 24.89(18) 24.89(18) ?
C6c1 S1b'1 C2d1 . . . 49.14(12) 49.14(12) 49.14(12) ?
C6c1 S1b'1 C6d1 . . . 8.6(3) 8.6(3) 8.6(3) ?
C6c1 S1b'1 H1c6d1 . . . 27.39 27.39 27.39 ?
C1d1 S1b'1 C2d1 . . . 24.77(17) 24.77(17) 24.77(17) ?
C1d1 S1b'1 C6d1 . . . 29.54(17) 29.54(17) 29.54(17) ?
C1d1 S1b'1 H1c6d1 . . . 50.67 50.67 50.67 ?
C2d1 S1b'1 C6d1 . . . 54.31(13) 54.31(13) 54.31(13) ?
C2d1 S1b'1 H1c6d1 . . . 75.44 75.44 75.44 ?
C6d1 S1b'1 H1c6d1 . . . 21.13 21.13 21.13 ?
S1b'1 S1b''1 O1b'1 . . . 71.4(5) 71.4(5) 71.4(5) ?
S1b'1 S1b''1 O1b''1 . . . 64.7(4) 64.7(4) 64.7(4) ?
S1b'1 S1b''1 O2b'1 . . . 33.6(4) 33.6(4) 33.6(4) ?
S1b'1 S1b''1 O2b''1 . . . 76.8(5) 76.8(5) 76.8(5) ?
S1b'1 S1b''1 N1b'1 . . . 147.0(5) 147.0(5) 147.0(5) ?
S1b'1 S1b''1 N1b''1 . . . 171.2(5) 171.2(5) 171.2(5) ?
S1b'1 S1b''1 C7b'1 . . . 142.5(5) 142.5(5) 142.5(5) ?
S1b'1 S1b''1 C7b''1 . . . 144.7(5) 144.7(5) 144.7(5) ?
S1b'1 S1b''1 C1c1 . . . 76.7(4) 76.7(4) 76.7(4) ?
S1b'1 S1b''1 C2c1 . . . 110.4(4) 110.4(4) 110.4(4) ?
S1b'1 S1b''1 C1d1 . . . 78.5(4) 78.5(4) 78.5(4) ?
S1b'1 S1b''1 C2d1 . . . 109.3(4) 109.3(4) 109.3(4) ?
S1b'1 S1b''1 C6d1 . . . 56.1(4) 56.1(4) 56.1(4) ?
O1b'1 S1b''1 O1b''1 . . . 110.0(5) 110.0(5) 110.0(5) ?
O1b'1 S1b''1 O2b'1 . . . 93.4(4) 93.4(4) 93.4(4) ?
O1b'1 S1b''1 O2b''1 . . . 5.4(5) 5.4(5) 5.4(5) ?
O1b'1 S1b''1 N1b'1 . . . 132.3(5) 132.3(5) 132.3(5) ?
O1b'1 S1b''1 N1b''1 . . . 117.4(4) 117.4(4) 117.4(4) ?
O1b'1 S1b''1 C7b'1 . . . 139.4(4) 139.4(4) 139.4(4) ?
O1b'1 S1b''1 C7b''1 . . . 124.8(4) 124.8(4) 124.8(4) ?
O1b'1 S1b''1 C1c1 . . . 105.3(5) 105.3(5) 105.3(5) ?
O1b'1 S1b''1 C2c1 . . . 126.8(5) 126.8(5) 126.8(5) ?
O1b'1 S1b''1 C1d1 . . . 108.9(5) 108.9(5) 108.9(5) ?
O1b'1 S1b''1 C2d1 . . . 121.9(5) 121.9(5) 121.9(5) ?
O1b'1 S1b''1 C6d1 . . . 95.7(5) 95.7(5) 95.7(5) ?
O1b''1 S1b''1 O2b'1 . . . 31.3(2) 31.3(2) 31.3(2) ?
O1b''1 S1b''1 O2b''1 . . . 113.2(5) 113.2(5) 113.2(5) ?
O1b''1 S1b''1 N1b'1 . . . 83.6(3) 83.6(3) 83.6(3) ?
O1b''1 S1b''1 N1b''1 . . . 109.8(3) 109.8(3) 109.8(3) ?
O1b''1 S1b''1 C7b'1 . . . 106.8(3) 106.8(3) 106.8(3) ?
O1b''1 S1b''1 C7b''1 . . . 122.7(3) 122.7(3) 122.7(3) ?
O1b''1 S1b''1 C1c1 . . . 113.7(3) 113.7(3) 113.7(3) ?
O1b''1 S1b''1 C2c1 . . . 118.5(3) 118.5(3) 118.5(3) ?
O1b''1 S1b''1 C1d1 . . . 112.2(3) 112.2(3) 112.2(3) ?
O1b''1 S1b''1 C2d1 . . . 122.7(3) 122.7(3) 122.7(3) ?
O1b''1 S1b''1 C6d1 . . . 101.5(3) 101.5(3) 101.5(3) ?
O2b'1 S1b''1 O2b''1 . . . 98.3(4) 98.3(4) 98.3(4) ?
O2b'1 S1b''1 N1b'1 . . . 114.0(3) 114.0(3) 114.0(3) ?
O2b'1 S1b''1 N1b''1 . . . 140.1(3) 140.1(3) 140.1(3) ?
O2b'1 S1b''1 C7b'1 . . . 127.2(3) 127.2(3) 127.2(3) ?
O2b'1 S1b''1 C7b''1 . . . 140.7(2) 140.7(2) 140.7(2) ?
O2b'1 S1b''1 C1c1 . . . 94.5(2) 94.5(2) 94.5(2) ?
O2b'1 S1b''1 C2c1 . . . 117.0(2) 117.0(2) 117.0(2) ?
O2b'1 S1b''1 C1d1 . . . 94.6(2) 94.6(2) 94.6(2) ?
O2b'1 S1b''1 C2d1 . . . 118.8(2) 118.8(2) 118.8(2) ?
O2b'1 S1b''1 C6d1 . . . 76.9(2) 76.9(2) 76.9(2) ?
O2b''1 S1b''1 N1b'1 . . . 127.5(5) 127.5(5) 127.5(5) ?
O2b''1 S1b''1 N1b''1 . . . 112.0(5) 112.0(5) 112.0(5) ?
O2b''1 S1b''1 C7b'1 . . . 134.5(4) 134.5(4) 134.5(4) ?
O2b''1 S1b''1 C7b''1 . . . 120.4(5) 120.4(5) 120.4(5) ?
O2b''1 S1b''1 C1c1 . . . 107.0(5) 107.0(5) 107.0(5) ?
O2b''1 S1b''1 C2c1 . . . 125.4(5) 125.4(5) 125.4(5) ?
O2b''1 S1b''1 C1d1 . . . 110.5(5) 110.5(5) 110.5(5) ?
O2b''1 S1b''1 C2d1 . . . 120.6(5) 120.6(5) 120.6(5) ?
O2b''1 S1b''1 C6d1 . . . 98.9(5) 98.9(5) 98.9(5) ?
N1b'1 S1b''1 N1b''1 . . . 26.2(4) 26.2(4) 26.2(4) ?
N1b'1 S1b''1 C7b'1 . . . 37.3(3) 37.3(3) 37.3(3) ?
N1b'1 S1b''1 C7b''1 . . . 48.3(3) 48.3(3) 48.3(3) ?
N1b'1 S1b''1 C1c1 . . . 110.3(3) 110.3(3) 110.3(3) ?
N1b'1 S1b''1 C2c1 . . . 75.6(3) 75.6(3) 75.6(3) ?
N1b'1 S1b''1 C1d1 . . . 107.0(3) 107.0(3) 107.0(3) ?
N1b'1 S1b''1 C2d1 . . . 79.2(3) 79.2(3) 79.2(3) ?
N1b'1 S1b''1 C6d1 . . . 127.2(3) 127.2(3) 127.2(3) ?
N1b''1 S1b''1 C7b'1 . . . 30.3(3) 30.3(3) 30.3(3) ?
N1b''1 S1b''1 C7b''1 . . . 31.5(3) 31.5(3) 31.5(3) ?
N1b''1 S1b''1 C1c1 . . . 100.4(3) 100.4(3) 100.4(3) ?
N1b''1 S1b''1 C2c1 . . . 65.4(3) 65.4(3) 65.4(3) ?
N1b''1 S1b''1 C1d1 . . . 98.2(3) 98.2(3) 98.2(3) ?
N1b''1 S1b''1 C2d1 . . . 67.2(3) 67.2(3) 67.2(3) ?
N1b''1 S1b''1 C6d1 . . . 120.9(3) 120.9(3) 120.9(3) ?
C7b'1 S1b''1 C7b''1 . . . 15.9(3) 15.9(3) 15.9(3) ?
C7b'1 S1b''1 C1c1 . . . 74.2(2) 74.2(2) 74.2(2) ?
C7b'1 S1b''1 C2c1 . . . 38.7(2) 38.7(2) 38.7(2) ?
C7b'1 S1b''1 C1d1 . . . 71.3(2) 71.3(2) 71.3(2) ?
C7b'1 S1b''1 C2d1 . . . 42.0(2) 42.0(2) 42.0(2) ?
C7b'1 S1b''1 C6d1 . . . 93.4(2) 93.4(2) 93.4(2) ?
C7b''1 S1b''1 C1c1 . . . 69.0(2) 69.0(2) 69.0(2) ?
C7b''1 S1b''1 C2c1 . . . 34.4(2) 34.4(2) 34.4(2) ?
C7b''1 S1b''1 C1d1 . . . 66.8(2) 66.8(2) 66.8(2) ?
C7b''1 S1b''1 C2d1 . . . 35.8(2) 35.8(2) 35.8(2) ?
C7b''1 S1b''1 C6d1 . . . 89.4(2) 89.4(2) 89.4(2) ?
C1c1 S1b''1 C2c1 . . . 35.68(16) 35.68(16) 35.68(16) ?
C1c1 S1b''1 C1d1 . . . 3.6(3) 3.6(3) 3.6(3) ?
C1c1 S1b''1 C2d1 . . . 33.25(16) 33.25(16) 33.25(16) ?
C1c1 S1b''1 C6d1 . . . 20.56(15) 20.56(15) 20.56(15) ?
C2c1 S1b''1 C1d1 . . . 33.05(17) 33.05(17) 33.05(17) ?
C2c1 S1b''1 C2d1 . . . 5.0(2) 5.0(2) 5.0(2) ?
C2c1 S1b''1 C6d1 . . . 55.61(14) 55.61(14) 55.61(14) ?
C1d1 S1b''1 C2d1 . . . 30.99(18) 30.99(18) 30.99(18) ?
C1d1 S1b''1 C6d1 . . . 22.65(17) 22.65(17) 22.65(17) ?
C2d1 S1b''1 C6d1 . . . 53.63(14) 53.63(14) 53.63(14) ?
O24w O1b1 O23w . . 3_5555 71.48(16) 67.10(14) 79.54(19) ?
O24w O1b1 Na6 . . . 43.65(13) 38.51(11) 48.80(15) ?
O24w O1b1 S1b1 . . . 145.1(3) 137.9(2) 149.0(2) ?
O24w O1b1 O2b1 . . . 149.9(2) 136.9(2) 167.4(2) ?
O24w O1b1 N1b1 . . . 140.8(2) 116.80(18) 157.4(2) ?
O24w O1b1 O18w1 . . 3_5555 62.98(14) 62.23(14) 63.73(13) ?
O24w O1b1 Na2'1 . . 3_5555 92.52(15) 92.52(15) 92.52(15) ?
O24w O1b1 C1b1 . . . 110.23(19) 105.81(18) 113.3(2) ?
O23w O1b1 Na6 3_5555 . . 40.74(11) 39.12(10) 42.35(12) ?
O23w O1b1 S1b1 3_5555 . . 114.4(2) 93.20(17) 128.4(2) ?
O23w O1b1 O2b1 3_5555 . . 133.06(19) 115.94(16) 146.72(17) ?
O23w O1b1 N1b1 3_5555 . . 78.98(16) 57.59(14) 91.80(18) ?
O23w O1b1 O18w1 3_5555 . 3_5555 78.09(14) 69.21(14) 86.97(13) ?
O23w O1b1 Na2'1 3_5555 . 3_5555 100.18(16) 100.18(16) 100.18(16) ?
O23w O1b1 C1b1 3_5555 . . 115.01(17) 98.10(15) 134.60(19) ?
Na6 O1b1 S1b1 . . . 145.2(2) 132.20(19) 158.3(2) ?
Na6 O1b1 O2b1 . . . 149.42(19) 148.4(2) 150.44(17) ?
Na6 O1b1 N1b1 . . . 109.63(17) 96.70(15) 122.57(19) ?
Na6 O1b1 O18w1 . . 3_5555 42.66(11) 39.84(11) 45.48(11) ?
Na6 O1b1 C1b1 . . . 137.03(18) 125.01(16) 149.0(2) ?
S1b1 O1b1 O2b1 . . . 33.15(13) 33.06(13) 33.23(13) ?
S1b1 O1b1 N1b1 . . . 36.38(14) 36.12(14) 36.84(15) ?
S1b1 O1b1 O18w1 . . 3_5555 143.4(2) 140.2(2) 146.6(2) ?
S1b1 O1b1 Na2'1 . . 3_5555 95.7(2) 95.7(2) 95.7(2) ?
S1b1 O1b1 C1b1 . . . 37.97(15) 37.87(14) 38.15(16) ?
O2b1 O1b1 N1b1 . . . 61.22(16) 60.98(15) 61.62(17) ?
O2b1 O1b1 O18w1 . . 3_5555 119.18(18) 108.05(16) 130.3(2) ?
O2b1 O1b1 Na2'1 . . 3_5555 63.16(14) 63.16(14) 63.16(14) ?
O2b1 O1b1 C1b1 . . . 62.20(16) 62.03(16) 62.35(18) ?
N1b1 O1b1 O18w1 . . 3_5555 127.05(19) 116.84(19) 137.27(19) ?
N1b1 O1b1 Na2'1 . . 3_5555 109.65(19) 109.65(19) 109.65(19) ?
N1b1 O1b1 C1b1 . . . 58.71(14) 58.40(13) 59.20(15) ?
O18w1 O1b1 C1b1 3_5555 . . 161.2(2) 157.48(19) 164.8(2) ?
Na2'1 O1b1 C1b1 3_5555 . . 121.34(19) 121.34(19) 121.34(19) ?
Na6 O1b'1 Na16 . . 3_5555 83.1(3) 83.1(3) 83.1(3) ?
Na6 O1b'1 H1c3a . . 3_5555 91.26 91.26 91.26 ?
Na6 O1b'1 S1b'1 . . . 145.9(5) 145.9(5) 145.9(5) ?
Na6 O1b'1 S1b''1 . . . 163.5(6) 163.5(6) 163.5(6) ?
Na6 O1b'1 O1b''1 . . . 130.9(4) 130.9(4) 130.9(4) ?
Na6 O1b'1 O2b'1 . . . 115.5(4) 115.5(4) 115.5(4) ?
Na6 O1b'1 O2b''1 . . . 119(7) 119(7) 119(7) ?
Na6 O1b'1 N1b'1 . . . 164.9(6) 164.9(6) 164.9(6) ?
Na6 O1b'1 N1b''1 . . . 162.3(5) 162.3(5) 162.3(5) ?
Na6 O1b'1 C1c1 . . . 135.3(4) 135.3(4) 135.3(4) ?
Na6 O1b'1 C1d1 . . . 138.5(4) 138.5(4) 138.5(4) ?
Na16 O1b'1 H1c3a 3_5555 . 3_5555 80.11 80.11 80.11 ?
Na16 O1b'1 S1b'1 3_5555 . . 124.8(5) 124.8(5) 124.8(5) ?
Na16 O1b'1 S1b''1 3_5555 . . 108.9(4) 108.9(4) 108.9(4) ?
Na16 O1b'1 O1b''1 3_5555 . . 111.7(4) 111.7(4) 111.7(4) ?
Na16 O1b'1 O2b'1 3_5555 . . 130.7(5) 130.7(5) 130.7(5) ?
Na16 O1b'1 O2b''1 3_5555 . . 42(7) 42(7) 42(7) ?
Na16 O1b'1 N1b'1 3_5555 . . 87.9(3) 87.9(3) 87.9(3) ?
Na16 O1b'1 N1b''1 3_5555 . . 79.4(3) 79.4(3) 79.4(3) ?
Na16 O1b'1 C1c1 3_5555 . . 134.1(4) 134.1(4) 134.1(4) ?
Na16 O1b'1 C1d1 3_5555 . . 132.5(4) 132.5(4) 132.5(4) ?
H1c3a O1b'1 S1b'1 3_5555 . . 110.93 110.93 110.93 ?
H1c3a O1b'1 S1b''1 3_5555 . . 101.81 101.81 101.81 ?
H1c3a O1b'1 O1b''1 3_5555 . . 136.34 136.34 136.34 ?
H1c3a O1b'1 O2b'1 3_5555 . . 139.09 139.09 139.09 ?
H1c3a O1b'1 O2b''1 3_5555 . . 61.37 61.37 61.37 ?
H1c3a O1b'1 N1b'1 3_5555 . . 99.1 99.1 99.1 ?
H1c3a O1b'1 N1b''1 3_5555 . . 83.97 83.97 83.97 ?
H1c3a O1b'1 C1c1 3_5555 . . 75.91 75.91 75.91 ?
H1c3a O1b'1 C1d1 3_5555 . . 77.77 77.77 77.77 ?
S1b'1 O1b'1 S1b''1 . . . 17.99(17) 17.99(17) 17.99(17) ?
S1b'1 O1b'1 O1b''1 . . . 27.4(3) 27.4(3) 27.4(3) ?
S1b'1 O1b'1 O2b'1 . . . 32.5(3) 32.5(3) 32.5(3) ?
S1b'1 O1b'1 O2b''1 . . . 94(7) 94(7) 94(7) ?
S1b'1 O1b'1 N1b'1 . . . 37.9(3) 37.9(3) 37.9(3) ?
S1b'1 O1b'1 N1b''1 . . . 50.4(3) 50.4(3) 50.4(3) ?
S1b'1 O1b'1 C1c1 . . . 38.8(4) 38.8(4) 38.8(4) ?
S1b'1 O1b'1 C1d1 . . . 35.9(3) 35.9(3) 35.9(3) ?
S1b''1 O1b'1 O1b''1 . . . 34.7(3) 34.7(3) 34.7(3) ?
S1b''1 O1b'1 O2b'1 . . . 48.0(3) 48.0(3) 48.0(3) ?
S1b''1 O1b'1 O2b''1 . . . 76(6) 76(6) 76(6) ?
S1b''1 O1b'1 N1b'1 . . . 21.0(2) 21.0(2) 21.0(2) ?
S1b''1 O1b'1 N1b''1 . . . 32.4(2) 32.4(2) 32.4(2) ?
S1b''1 O1b'1 C1c1 . . . 41.8(3) 41.8(3) 41.8(3) ?
S1b''1 O1b'1 C1d1 . . . 38.4(3) 38.4(3) 38.4(3) ?
O1b''1 O1b'1 O2b'1 . . . 22.20(17) 22.20(17) 22.20(17) ?
O1b''1 O1b'1 O2b''1 . . . 98(7) 98(7) 98(7) ?
O1b''1 O1b'1 N1b'1 . . . 42.9(2) 42.9(2) 42.9(2) ?
O1b''1 O1b'1 N1b''1 . . . 59.1(3) 59.1(3) 59.1(3) ?
O1b''1 O1b'1 C1c1 . . . 66.0(3) 66.0(3) 66.0(3) ?
O1b''1 O1b'1 C1d1 . . . 63.2(3) 63.2(3) 63.2(3) ?
O2b'1 O1b'1 O2b''1 . . . 120(7) 120(7) 120(7) ?
O2b'1 O1b'1 N1b'1 . . . 62.4(3) 62.4(3) 62.4(3) ?
O2b'1 O1b'1 N1b''1 . . . 78.1(3) 78.1(3) 78.1(3) ?
O2b'1 O1b'1 C1c1 . . . 63.3(3) 63.3(3) 63.3(3) ?
O2b'1 O1b'1 C1d1 . . . 61.6(3) 61.6(3) 61.6(3) ?
O2b''1 O1b'1 N1b'1 . . . 58(6) 58(6) 58(6) ?
O2b''1 O1b'1 N1b''1 . . . 44(6) 44(6) 44(6) ?
O2b''1 O1b'1 C1c1 . . . 92(7) 92(7) 92(7) ?
O2b''1 O1b'1 C1d1 . . . 90(7) 90(7) 90(7) ?
N1b'1 O1b'1 N1b''1 . . . 16.3(2) 16.3(2) 16.3(2) ?
N1b'1 O1b'1 C1c1 . . . 58.6(3) 58.6(3) 58.6(3) ?
N1b'1 O1b'1 C1d1 . . . 55.3(3) 55.3(3) 55.3(3) ?
N1b''1 O1b'1 C1c1 . . . 59.8(3) 59.8(3) 59.8(3) ?
N1b''1 O1b'1 C1d1 . . . 56.9(3) 56.9(3) 56.9(3) ?
C1c1 O1b'1 C1d1 . . . 3.41(14) 3.41(14) 3.41(14) ?
O23w O1b''1 S1b'1 3_5655 . . 129.2(3) 129.2(3) 129.2(3) ?
O23w O1b''1 S1b''1 3_5655 . . 133.3(3) 133.3(3) 133.3(3) ?
O23w O1b''1 O1b'1 3_5655 . . 153.0(3) 153.0(3) 153.0(3) ?
O23w O1b''1 O2b'1 3_5655 . . 80.7(4) 80.7(4) 80.7(4) ?
O23w O1b''1 O2b''1 3_5655 . . 155.1(3) 155.1(3) 155.1(3) ?
O23w O1b''1 N1b'1 3_5655 . . 118.3(3) 118.3(3) 118.3(3) ?
O23w O1b''1 N1b''1 3_5655 . . 122.0(2) 122.0(2) 122.0(2) ?
O23w O1b''1 C7b'1 3_5655 . . 102.3(2) 102.3(2) 102.3(2) ?
O23w O1b''1 Na2'1 3_5655 . . 102.60(17) 102.60(17) 102.60(17) ?
O23w O1b''1 C1c1 3_5655 . . 98.2(2) 98.2(2) 98.2(2) ?
O23w O1b''1 C1d1 3_5655 . . 98.0(2) 98.0(2) 98.0(2) ?
S1b'1 O1b''1 S1b''1 . . . 18.18(13) 18.18(13) 18.18(13) ?
S1b'1 O1b''1 O1b'1 . . . 29.1(3) 29.1(3) 29.1(3) ?
S1b'1 O1b''1 O2b'1 . . . 75.2(4) 75.2(4) 75.2(4) ?
S1b'1 O1b''1 O2b''1 . . . 28.9(3) 28.9(3) 28.9(3) ?
S1b'1 O1b''1 N1b'1 . . . 59.5(3) 59.5(3) 59.5(3) ?
S1b'1 O1b''1 N1b''1 . . . 54.9(2) 54.9(2) 54.9(2) ?
S1b'1 O1b''1 C7b'1 . . . 58.6(2) 58.6(2) 58.6(2) ?
S1b'1 O1b''1 Na2'1 . . . 118.9(3) 118.9(3) 118.9(3) ?
S1b'1 O1b''1 C1c1 . . . 32.1(2) 32.1(2) 32.1(2) ?
S1b'1 O1b''1 C1d1 . . . 32.8(2) 32.8(2) 32.8(2) ?
S1b''1 O1b''1 O1b'1 . . . 35.4(3) 35.4(3) 35.4(3) ?
S1b''1 O1b''1 O2b'1 . . . 93.3(4) 93.3(4) 93.3(4) ?
S1b''1 O1b''1 O2b''1 . . . 33.4(3) 33.4(3) 33.4(3) ?
S1b''1 O1b''1 N1b'1 . . . 41.5(2) 41.5(2) 41.5(2) ?
S1b''1 O1b''1 N1b''1 . . . 36.79(19) 36.79(19) 36.79(19) ?
S1b''1 O1b''1 C7b'1 . . . 43.66(19) 43.66(19) 43.66(19) ?
S1b''1 O1b''1 Na2'1 . . . 102.9(2) 102.9(2) 102.9(2) ?
S1b''1 O1b''1 C1c1 . . . 37.3(2) 37.3(2) 37.3(2) ?
S1b''1 O1b''1 C1d1 . . . 36.9(2) 36.9(2) 36.9(2) ?
O1b'1 O1b''1 O2b'1 . . . 76.8(4) 76.8(4) 76.8(4) ?
O1b'1 O1b''1 O2b''1 . . . 3.3(3) 3.3(3) 3.3(3) ?
O1b'1 O1b''1 N1b'1 . . . 69.5(3) 69.5(3) 69.5(3) ?
O1b'1 O1b''1 N1b''1 . . . 64.7(3) 64.7(3) 64.7(3) ?
O1b'1 O1b''1 C7b'1 . . . 77.9(3) 77.9(3) 77.9(3) ?
O1b'1 O1b''1 Na2'1 . . . 104.2(3) 104.2(3) 104.2(3) ?
O1b'1 O1b''1 C1c1 . . . 61.0(3) 61.0(3) 61.0(3) ?
O1b'1 O1b''1 C1d1 . . . 61.9(3) 61.9(3) 61.9(3) ?
O2b'1 O1b''1 O2b''1 . . . 80.0(4) 80.0(4) 80.0(4) ?
O2b'1 O1b''1 N1b'1 . . . 133.1(5) 133.1(5) 133.1(5) ?
O2b'1 O1b''1 N1b''1 . . . 129.1(5) 129.1(5) 129.1(5) ?
O2b'1 O1b''1 C7b'1 . . . 122.5(5) 122.5(5) 122.5(5) ?
O2b'1 O1b''1 Na2'1 . . . 152.9(5) 152.9(5) 152.9(5) ?
O2b'1 O1b''1 C1c1 . . . 73.1(4) 73.1(4) 73.1(4) ?
O2b'1 O1b''1 C1d1 . . . 75.1(4) 75.1(4) 75.1(4) ?
O2b''1 O1b''1 N1b'1 . . . 66.4(3) 66.4(3) 66.4(3) ?
O2b''1 O1b''1 N1b''1 . . . 61.6(3) 61.6(3) 61.6(3) ?
O2b''1 O1b''1 C7b'1 . . . 75.4(3) 75.4(3) 75.4(3) ?
O2b''1 O1b''1 Na2'1 . . . 101.7(3) 101.7(3) 101.7(3) ?
O2b''1 O1b''1 C1c1 . . . 61.0(3) 61.0(3) 61.0(3) ?
O2b''1 O1b''1 C1d1 . . . 61.7(3) 61.7(3) 61.7(3) ?
N1b'1 O1b''1 N1b''1 . . . 4.9(2) 4.9(2) 4.9(2) ?
N1b'1 O1b''1 C7b'1 . . . 20.0(2) 20.0(2) 20.0(2) ?
N1b'1 O1b''1 Na2'1 . . . 69.3(2) 69.3(2) 69.3(2) ?
N1b'1 O1b''1 C1c1 . . . 62.5(2) 62.5(2) 62.5(2) ?
N1b'1 O1b''1 C1d1 . . . 60.7(2) 60.7(2) 60.7(2) ?
N1b''1 O1b''1 C7b'1 . . . 21.5(2) 21.5(2) 21.5(2) ?
N1b''1 O1b''1 Na2'1 . . . 72.24(18) 72.24(18) 72.24(18) ?
N1b''1 O1b''1 C1c1 . . . 59.8(2) 59.8(2) 59.8(2) ?
N1b''1 O1b''1 C1d1 . . . 58.1(2) 58.1(2) 58.1(2) ?
C7b'1 O1b''1 Na2'1 . . . 83.50(18) 83.50(18) 83.50(18) ?
C7b'1 O1b''1 C1c1 . . . 49.47(17) 49.47(17) 49.47(17) ?
C7b'1 O1b''1 C1d1 . . . 47.40(17) 47.40(17) 47.40(17) ?
Na2'1 O1b''1 C1c1 . . . 131.71(19) 131.71(19) 131.71(19) ?
Na2'1 O1b''1 C1d1 . . . 129.9(2) 129.9(2) 129.9(2) ?
C1c1 O1b''1 C1d1 . . . 2.15(13) 2.15(13) 2.15(13) ?
O28w'' O2b1 Na6 1_5655 . 1_5655 57.5(2) 57.5(2) 57.5(2) ?
O28w'' O2b1 S1b1 1_5655 . . 141.6(3) 141.6(3) 141.6(3) ?
O28w'' O2b1 O1b1 1_5655 . . 108.2(3) 108.2(3) 108.2(3) ?
O28w'' O2b1 N1b1 1_5655 . . 145.4(3) 145.4(3) 145.4(3) ?
O28w'' O2b1 Na2'1 1_5655 . 3_5555 41.6(2) 41.6(2) 41.6(2) ?
O28w'' O2b1 C1b1 1_5655 . . 149.2(3) 149.2(3) 149.2(3) ?
O23w O2b1 Na6 3_5655 . 1_5655 40.44(12) 40.44(12) 40.44(12) ?
O23w O2b1 Na14 3_5655 . 1_5655 99.99(14) 99.99(14) 99.99(14) ?
O23w O2b1 S1b1 3_5655 . . 123.7(2) 119.3(2) 128.1(2) ?
O23w O2b1 O1b1 3_5655 . . 147.67(19) 145.2(2) 150.16(18) ?
O23w O2b1 N1b1 3_5655 . . 90.28(16) 89.05(16) 91.50(16) ?
O23w O2b1 Na2'1 3_5655 . 3_5555 131.49(17) 131.49(17) 131.49(17) ?
O23w O2b1 C1b1 3_5655 . . 113.10(17) 102.48(17) 123.71(17) ?
Na6 O2b1 Na16 1_5655 . 3_5655 83.11(13) 83.11(13) 83.11(13) ?
Na6 O2b1 H1c3a 1_5655 . 3_5655 75.34 64.87 85.81 ?
Na6 O2b1 S1b1 1_5655 . . 152.0(2) 144.4(2) 159.7(3) ?
Na6 O2b1 O1b1 1_5655 . . 138.5(2) 112.52(16) 164.4(2) ?
Na6 O2b1 N1b1 1_5655 . . 142.6(2) 126.2(2) 159.1(2) ?
Na6 O2b1 Na2'1 1_5655 . 3_5555 97.11(16) 97.11(16) 97.11(16) ?
Na6 O2b1 C1b1 1_5655 . . 135.6(2) 132.3(2) 138.95(18) ?
Na16 O2b1 H1c3a 3_5655 . 3_5655 73.61 73.61 73.61 ?
Na16 O2b1 S1b1 3_5655 . . 130.39(19) 130.39(19) 130.39(19) ?
Na16 O2b1 O1b1 3_5655 . . 149.19(19) 149.19(19) 149.19(19) ?
Na16 O2b1 N1b1 3_5655 . . 94.17(14) 94.17(14) 94.17(14) ?
Na16 O2b1 C1b1 3_5655 . . 122.22(15) 122.22(15) 122.22(15) ?
Na14 O2b1 S1b1 1_5655 . . 130.7(2) 130.7(2) 130.7(2) ?
Na14 O2b1 O1b1 1_5655 . . 101.09(15) 101.09(15) 101.09(15) ?
Na14 O2b1 N1b1 1_5655 . . 160.36(19) 160.36(19) 160.36(19) ?
Na14 O2b1 C1b1 1_5655 . . 123.92(16) 123.92(16) 123.92(16) ?
H1c3a O2b1 S1b1 3_5655 . . 104.83 100.87 112.56 ?
H1c3a O2b1 O1b1 3_5655 . . 131.41 130.63 132.06 ?
H1c3a O2b1 N1b1 3_5655 . . 97.73 87.43 113.45 ?
H1c3a O2b1 Na2'1 3_5655 . 3_5555 155.03 155.03 155.03 ?
H1c3a O2b1 C1b1 3_5655 . . 70.28 67.67 73.49 ?
S1b1 O2b1 O1b1 . . . 33.04(13) 32.66(13) 33.54(15) ?
S1b1 O2b1 N1b1 . . . 36.63(14) 36.18(15) 36.90(14) ?
S1b1 O2b1 Na2'1 . . 3_5555 100.5(2) 100.5(2) 100.5(2) ?
S1b1 O2b1 C1b1 . . . 38.88(15) 38.49(16) 39.30(15) ?
O1b1 O2b1 N1b1 . . . 61.43(15) 61.12(17) 61.66(15) ?
O1b1 O2b1 Na2'1 . . 3_5555 67.63(15) 67.63(15) 67.63(15) ?
O1b1 O2b1 C1b1 . . . 63.18(17) 63.00(18) 63.40(16) ?
N1b1 O2b1 Na2'1 . . 3_5555 112.61(19) 112.61(19) 112.61(19) ?
N1b1 O2b1 C1b1 . . . 59.08(15) 58.98(15) 59.27(16) ?
Na2'1 O2b1 C1b1 3_5555 . . 126.00(19) 126.00(19) 126.00(19) ?
O23w O2b'1 S1b'1 3_5655 . . 124.3(2) 124.3(2) 124.3(2) ?
O23w O2b'1 S1b''1 3_5655 . . 117.4(2) 117.4(2) 117.4(2) ?
O23w O2b'1 O1b'1 3_5655 . . 155.9(3) 155.9(3) 155.9(3) ?
O23w O2b'1 O1b''1 3_5655 . . 80.2(4) 80.2(4) 80.2(4) ?
O23w O2b'1 O2b''1 3_5655 . . 153.3(3) 153.3(3) 153.3(3) ?
O23w O2b'1 N1b'1 3_5655 . . 96.4(2) 96.4(2) 96.4(2) ?
O23w O2b'1 C1c1 3_5655 . . 101.0(2) 101.0(2) 101.0(2) ?
O23w O2b'1 C1d1 3_5655 . . 99.7(2) 99.7(2) 99.7(2) ?
O23w O2b'1 C6d1 3_5655 . . 98.0(3) 98.0(3) 98.0(3) ?
O23w O2b'1 H1c6d1 3_5655 . . 102.55 102.55 102.55 ?
S1b'1 O2b'1 S1b''1 . . . 10.35(11) 10.35(11) 10.35(11) ?
S1b'1 O2b'1 O1b'1 . . . 32.5(3) 32.5(3) 32.5(3) ?
S1b'1 O2b'1 O1b''1 . . . 65.6(4) 65.6(4) 65.6(4) ?
S1b'1 O2b'1 O2b''1 . . . 30.4(3) 30.4(3) 30.4(3) ?
S1b'1 O2b'1 N1b'1 . . . 35.93(18) 35.93(18) 35.93(18) ?
S1b'1 O2b'1 C1c1 . . . 38.8(2) 38.8(2) 38.8(2) ?
S1b'1 O2b'1 C1d1 . . . 37.7(2) 37.7(2) 37.7(2) ?
S1b'1 O2b'1 C6d1 . . . 60.2(2) 60.2(2) 60.2(2) ?
S1b'1 O2b'1 H1c6d1 . . . 73.01 73.01 73.01 ?
S1b''1 O2b'1 O1b'1 . . . 38.6(2) 38.6(2) 38.6(2) ?
S1b''1 O2b'1 O1b''1 . . . 55.4(4) 55.4(4) 55.4(4) ?
S1b''1 O2b'1 O2b''1 . . . 36.1(2) 36.1(2) 36.1(2) ?
S1b''1 O2b'1 N1b'1 . . . 25.65(15) 25.65(15) 25.65(15) ?
S1b''1 O2b'1 C1c1 . . . 43.55(18) 43.55(18) 43.55(18) ?
S1b''1 O2b'1 C1d1 . . . 41.77(17) 41.77(17) 41.77(17) ?
S1b''1 O2b'1 C6d1 . . . 67.1(2) 67.1(2) 67.1(2) ?
S1b''1 O2b'1 H1c6d1 . . . 81.51 81.51 81.51 ?
O1b'1 O2b'1 O1b''1 . . . 81.0(4) 81.0(4) 81.0(4) ?
O1b'1 O2b'1 O2b''1 . . . 2.8(3) 2.8(3) 2.8(3) ?
O1b'1 O2b'1 N1b'1 . . . 60.1(2) 60.1(2) 60.1(2) ?
O1b'1 O2b'1 C1c1 . . . 63.2(3) 63.2(3) 63.2(3) ?
O1b'1 O2b'1 C1d1 . . . 63.5(3) 63.5(3) 63.5(3) ?
O1b'1 O2b'1 C6d1 . . . 75.3(4) 75.3(4) 75.3(4) ?
O1b'1 O2b'1 H1c6d1 . . . 78.64 78.64 78.64 ?
O1b''1 O2b'1 O2b''1 . . . 78.2(4) 78.2(4) 78.2(4) ?
O1b''1 O2b'1 N1b'1 . . . 31.2(4) 31.2(4) 31.2(4) ?
O1b''1 O2b'1 C1c1 . . . 87.4(4) 87.4(4) 87.4(4) ?
O1b''1 O2b'1 C1d1 . . . 84.5(4) 84.5(4) 84.5(4) ?
O1b''1 O2b'1 C6d1 . . . 111.5(4) 111.5(4) 111.5(4) ?
O1b''1 O2b'1 H1c6d1 . . . 130.14 130.14 130.14 ?
O2b''1 O2b'1 N1b'1 . . . 57.3(2) 57.3(2) 57.3(2) ?
O2b''1 O2b'1 C1c1 . . . 62.6(3) 62.6(3) 62.6(3) ?
O2b''1 O2b'1 C1d1 . . . 62.7(3) 62.7(3) 62.7(3) ?
O2b''1 O2b'1 C6d1 . . . 75.8(4) 75.8(4) 75.8(4) ?
O2b''1 O2b'1 H1c6d1 . . . 80 80 80 ?
N1b'1 O2b'1 C1c1 . . . 58.03(17) 58.03(17) 58.03(17) ?
N1b'1 O2b'1 C1d1 . . . 55.30(18) 55.30(18) 55.30(18) ?
N1b'1 O2b'1 C6d1 . . . 83.03(19) 83.03(19) 83.03(19) ?
N1b'1 O2b'1 H1c6d1 . . . 100.61 100.61 100.61 ?
C1c1 O2b'1 C1d1 . . . 3.01(13) 3.01(13) 3.01(13) ?
C1c1 O2b'1 C6d1 . . . 25.06(14) 25.06(14) 25.06(14) ?
C1c1 O2b'1 H1c6d1 . . . 42.87 42.87 42.87 ?
C1d1 O2b'1 C6d1 . . . 27.74(14) 27.74(14) 27.74(14) ?
C1d1 O2b'1 H1c6d1 . . . 45.75 45.75 45.75 ?
C6d1 O2b'1 H1c6d1 . . . 18.83 18.83 18.83 ?
Na6 O2b''1 Na16 . . 3_5555 83.6(4) 83.6(4) 83.6(4) ?
Na6 O2b''1 H1c3a . . 3_5555 91.11 91.11 91.11 ?
Na6 O2b''1 S1b'1 . . . 137.7(5) 137.7(5) 137.7(5) ?
Na6 O2b''1 S1b''1 . . . 155.7(6) 155.7(6) 155.7(6) ?
Na6 O2b''1 O1b'1 . . . 58(6) 58(6) 58(6) ?
Na6 O2b''1 O1b''1 . . . 126.2(4) 126.2(4) 126.2(4) ?
Na6 O2b''1 O2b'1 . . . 110.5(4) 110.5(4) 110.5(4) ?
Na6 O2b''1 N1b'1 . . . 164.8(6) 164.8(6) 164.8(6) ?
Na6 O2b''1 N1b''1 . . . 166.9(5) 166.9(5) 166.9(5) ?
Na6 O2b''1 C1c1 . . . 131.2(4) 131.2(4) 131.2(4) ?
Na6 O2b''1 C1d1 . . . 134.2(4) 134.2(4) 134.2(4) ?
Na16 O2b''1 H1c3a 3_5555 . 3_5555 83.4 83.4 83.4 ?
Na16 O2b''1 S1b'1 3_5555 . . 130.9(6) 130.9(6) 130.9(6) ?
Na16 O2b''1 S1b''1 3_5555 . . 115.3(5) 115.3(5) 115.3(5) ?
Na16 O2b''1 O1b'1 3_5555 . . 135(7) 135(7) 135(7) ?
Na16 O2b''1 O1b''1 3_5555 . . 114.5(4) 114.5(4) 114.5(4) ?
Na16 O2b''1 O2b'1 3_5555 . . 132.3(5) 132.3(5) 132.3(5) ?
Na16 O2b''1 N1b'1 3_5555 . . 92.1(3) 92.1(3) 92.1(3) ?
Na16 O2b''1 N1b''1 3_5555 . . 83.4(3) 83.4(3) 83.4(3) ?
Na16 O2b''1 C1c1 3_5555 . . 139.5(4) 139.5(4) 139.5(4) ?
Na16 O2b''1 C1d1 3_5555 . . 137.8(4) 137.8(4) 137.8(4) ?
H1c3a O2b''1 S1b'1 3_5555 . . 113.62 113.62 113.62 ?
H1c3a O2b''1 S1b''1 3_5555 . . 105.61 105.61 105.61 ?
H1c3a O2b''1 O1b'1 3_5555 . . 115.83 115.83 115.83 ?
H1c3a O2b''1 O1b''1 3_5555 . . 138.71 138.71 138.71 ?
H1c3a O2b''1 O2b'1 3_5555 . . 138.6 138.6 138.6 ?
H1c3a O2b''1 N1b'1 3_5555 . . 102.88 102.88 102.88 ?
H1c3a O2b''1 N1b''1 3_5555 . . 87.35 87.35 87.35 ?
H1c3a O2b''1 C1c1 3_5555 . . 76.85 76.85 76.85 ?
H1c3a O2b''1 C1d1 3_5555 . . 78.83 78.83 78.83 ?
S1b'1 O2b''1 S1b''1 . . . 18.27(19) 18.27(19) 18.27(19) ?
S1b'1 O2b''1 O1b'1 . . . 80(7) 80(7) 80(7) ?
S1b'1 O2b''1 O1b''1 . . . 26.8(3) 26.8(3) 26.8(3) ?
S1b'1 O2b''1 O2b'1 . . . 30.1(3) 30.1(3) 30.1(3) ?
S1b'1 O2b''1 N1b'1 . . . 40.6(3) 40.6(3) 40.6(3) ?
S1b'1 O2b''1 N1b''1 . . . 53.9(3) 53.9(3) 53.9(3) ?
S1b'1 O2b''1 C1c1 . . . 38.7(4) 38.7(4) 38.7(4) ?
S1b'1 O2b''1 C1d1 . . . 36.0(3) 36.0(3) 36.0(3) ?
S1b''1 O2b''1 O1b'1 . . . 98(7) 98(7) 98(7) ?
S1b''1 O2b''1 O1b''1 . . . 33.4(3) 33.4(3) 33.4(3) ?
S1b''1 O2b''1 O2b'1 . . . 45.7(4) 45.7(4) 45.7(4) ?
S1b''1 O2b''1 N1b'1 . . . 23.3(2) 23.3(2) 23.3(2) ?
S1b''1 O2b''1 N1b''1 . . . 35.6(3) 35.6(3) 35.6(3) ?
S1b''1 O2b''1 C1c1 . . . 41.2(4) 41.2(4) 41.2(4) ?
S1b''1 O2b''1 C1d1 . . . 37.9(3) 37.9(3) 37.9(3) ?
O1b'1 O2b''1 O1b''1 . . . 78(7) 78(7) 78(7) ?
O1b'1 O2b''1 O2b'1 . . . 57(7) 57(7) 57(7) ?
O1b'1 O2b''1 N1b'1 . . . 119(7) 119(7) 119(7) ?
O1b'1 O2b''1 N1b''1 . . . 134(7) 134(7) 134(7) ?
O1b'1 O2b''1 C1c1 . . . 85(7) 85(7) 85(7) ?
O1b'1 O2b''1 C1d1 . . . 87(7) 87(7) 87(7) ?
O1b''1 O2b''1 O2b'1 . . . 21.76(17) 21.76(17) 21.76(17) ?
O1b''1 O2b''1 N1b'1 . . . 43.3(3) 43.3(3) 43.3(3) ?
O1b''1 O2b''1 N1b''1 . . . 60.3(3) 60.3(3) 60.3(3) ?
O1b''1 O2b''1 C1c1 . . . 65.5(3) 65.5(3) 65.5(3) ?
O1b''1 O2b''1 C1d1 . . . 62.8(3) 62.8(3) 62.8(3) ?
O2b'1 O2b''1 N1b'1 . . . 62.4(3) 62.4(3) 62.4(3) ?
O2b'1 O2b''1 N1b''1 . . . 78.7(4) 78.7(4) 78.7(4) ?
O2b'1 O2b''1 C1c1 . . . 62.2(3) 62.2(3) 62.2(3) ?
O2b'1 O2b''1 C1d1 . . . 60.6(3) 60.6(3) 60.6(3) ?
N1b'1 O2b''1 N1b''1 . . . 17.0(2) 17.0(2) 17.0(2) ?
N1b'1 O2b''1 C1c1 . . . 59.3(3) 59.3(3) 59.3(3) ?
N1b'1 O2b''1 C1d1 . . . 56.0(3) 56.0(3) 56.0(3) ?
N1b''1 O2b''1 C1c1 . . . 60.9(3) 60.9(3) 60.9(3) ?
N1b''1 O2b''1 C1d1 . . . 58.1(3) 58.1(3) 58.1(3) ?
C1c1 O2b''1 C1d1 . . . 3.38(15) 3.38(15) 3.38(15) ?
Na2 O3b1 N1b1 3_5655 . . 105.6(2) 102.1(2) 109.2(2) ?
Na2 O3b1 C7b1 3_5655 . . 120.2(3) 116.3(4) 124.0(3) ?
Na2 O3b1 Na21 3_5655 . . 95.6(2) 94.2(2) 97.0(2) ?
Na2 O3b1 C2b1 3_5655 . . 127.0(2) 124.3(2) 129.7(2) ?
Na2 O3b1 H1c3b1 3_5655 . . 115.84 114.96 116.71 ?
N1b1 O3b1 C7b1 . . . 29.7(3) 29.5(3) 29.9(3) ?
N1b1 O3b1 Na21 . . . 103.1(2) 102.5(2) 103.6(2) ?
N1b1 O3b1 C2b1 . . . 60.95(15) 59.92(16) 61.96(15) ?
N1b1 O3b1 H1c3b1 . . . 106.34 104.83 107.46 ?
C7b1 O3b1 Na21 . . . 125.7(4) 122.2(3) 131.4(4) ?
C7b1 O3b1 C2b1 . . . 31.3(3) 30.3(3) 32.5(3) ?
C7b1 O3b1 H1c3b1 . . . 76.68 75.23 77.97 ?
Na21 O3b1 C2b1 . . . 143.5(2) 135.5(2) 158.1(3) ?
Na21 O3b1 H1c3b1 . . . 133.95 127.71 144.91 ?
C2b1 O3b1 H1c3b1 . . . 45.4 44.91 45.78 ?
O18w' O3b'1 O18w'' 3_5655 . 3_5655 9.2(2) 9.2(2) 9.2(2) ?
O18w' O3b'1 O3b''1 3_5655 . . 129.2(3) 129.2(3) 129.2(3) ?
O18w' O3b'1 N1b'1 3_5655 . . 111.3(3) 111.3(3) 111.3(3) ?
O18w' O3b'1 N1b''1 3_5655 . . 119.8(3) 119.8(3) 119.8(3) ?
O18w' O3b'1 C7b'1 3_5655 . . 134.4(5) 134.4(5) 134.4(5) ?
O18w' O3b'1 C7b''1 3_5655 . . 165.1(5) 165.1(5) 165.1(5) ?
O18w' O3b'1 O28w1 3_5655 . . 68.5(2) 68.5(2) 68.5(2) ?
O18w' O3b'1 Na2''1 3_5655 . . 60.19(19) 60.19(19) 60.19(19) ?
O18w' O3b'1 Na14'1 3_5655 . . 50.38(18) 50.38(18) 50.38(18) ?
O18w' O3b'1 Na14''1 3_5655 . . 82.59(17) 82.59(17) 82.59(17) ?
O18w' O3b'1 C2c1 3_5655 . . 150.6(3) 150.6(3) 150.6(3) ?
O18w' O3b'1 C3c1 3_5655 . . 143.3(4) 143.3(4) 143.3(4) ?
O18w' O3b'1 H1c3c1 3_5655 . . 130.77 130.77 130.77 ?
O18w' O3b'1 C2d1 3_5655 . . 154.6(3) 154.6(3) 154.6(3) ?
O18w'' O3b'1 O3b''1 3_5655 . . 138.3(4) 138.3(4) 138.3(4) ?
O18w'' O3b'1 N1b'1 3_5655 . . 104.3(3) 104.3(3) 104.3(3) ?
O18w'' O3b'1 N1b''1 3_5655 . . 114.6(3) 114.6(3) 114.6(3) ?
O18w'' O3b'1 C7b'1 3_5655 . . 125.8(5) 125.8(5) 125.8(5) ?
O18w'' O3b'1 C7b''1 3_5655 . . 158.0(5) 158.0(5) 158.0(5) ?
O18w'' O3b'1 O28w1 3_5655 . . 73.8(3) 73.8(3) 73.8(3) ?
O18w'' O3b'1 Na2''1 3_5655 . . 55.6(2) 55.6(2) 55.6(2) ?
O18w'' O3b'1 Na14'1 3_5655 . . 55.8(2) 55.8(2) 55.8(2) ?
O18w'' O3b'1 Na14''1 3_5655 . . 91.6(2) 91.6(2) 91.6(2) ?
O18w'' O3b'1 C2c1 3_5655 . . 142.2(3) 142.2(3) 142.2(3) ?
O18w'' O3b'1 C3c1 3_5655 . . 140.1(4) 140.1(4) 140.1(4) ?
O18w'' O3b'1 H1c3c1 3_5655 . . 131.19 131.19 131.19 ?
O18w'' O3b'1 C2d1 3_5655 . . 146.6(3) 146.6(3) 146.6(3) ?
O3b''1 O3b'1 N1b'1 . . . 111.2(4) 111.2(4) 111.2(4) ?
O3b''1 O3b'1 N1b''1 . . . 95.9(4) 95.9(4) 95.9(4) ?
O3b''1 O3b'1 C7b'1 . . . 95.1(5) 95.1(5) 95.1(5) ?
O3b''1 O3b'1 C7b''1 . . . 62.1(5) 62.1(5) 62.1(5) ?
O3b''1 O3b'1 O28w1 . . . 83.9(4) 83.9(4) 83.9(4) ?
O3b''1 O3b'1 Na2''1 . . . 137.0(4) 137.0(4) 137.0(4) ?
O3b''1 O3b'1 Na14'1 . . . 91.7(3) 91.7(3) 91.7(3) ?
O3b''1 O3b'1 Na14''1 . . . 48.8(3) 48.8(3) 48.8(3) ?
O3b''1 O3b'1 C2c1 . . . 76.7(3) 76.7(3) 76.7(3) ?
O3b''1 O3b'1 C3c1 . . . 64.1(4) 64.1(4) 64.1(4) ?
O3b''1 O3b'1 H1c3c1 . . . 57.47 57.47 57.47 ?
O3b''1 O3b'1 C2d1 . . . 71.5(3) 71.5(3) 71.5(3) ?
N1b'1 O3b'1 N1b''1 . . . 17.3(2) 17.3(2) 17.3(2) ?
N1b'1 O3b'1 C7b'1 . . . 27.8(4) 27.8(4) 27.8(4) ?
N1b'1 O3b'1 C7b''1 . . . 54.0(4) 54.0(4) 54.0(4) ?
N1b'1 O3b'1 O28w1 . . . 91.6(3) 91.6(3) 91.6(3) ?
N1b'1 O3b'1 Na2''1 . . . 53.63(17) 53.63(17) 53.63(17) ?
N1b'1 O3b'1 Na14'1 . . . 156.9(3) 156.9(3) 156.9(3) ?
N1b'1 O3b'1 Na14''1 . . . 129.5(2) 129.5(2) 129.5(2) ?
N1b'1 O3b'1 C2c1 . . . 60.31(18) 60.31(18) 60.31(18) ?
N1b'1 O3b'1 C3c1 . . . 87.3(2) 87.3(2) 87.3(2) ?
N1b'1 O3b'1 H1c3c1 . . . 106.22 106.22 106.22 ?
N1b'1 O3b'1 C2d1 . . . 64.32(18) 64.32(18) 64.32(18) ?
N1b''1 O3b'1 C7b'1 . . . 31.6(4) 31.6(4) 31.6(4) ?
N1b''1 O3b'1 C7b''1 . . . 45.5(4) 45.5(4) 45.5(4) ?
N1b''1 O3b'1 O28w1 . . . 81.8(3) 81.8(3) 81.8(3) ?
N1b''1 O3b'1 Na2''1 . . . 59.6(2) 59.6(2) 59.6(2) ?
N1b''1 O3b'1 Na14'1 . . . 170.1(3) 170.1(3) 170.1(3) ?
N1b''1 O3b'1 Na14''1 . . . 113.5(3) 113.5(3) 113.5(3) ?
N1b''1 O3b'1 C2c1 . . . 61.4(2) 61.4(2) 61.4(2) ?
N1b''1 O3b'1 C3c1 . . . 87.4(3) 87.4(3) 87.4(3) ?
N1b''1 O3b'1 H1c3c1 . . . 105.42 105.42 105.42 ?
N1b''1 O3b'1 C2d1 . . . 64.0(2) 64.0(2) 64.0(2) ?
C7b'1 O3b'1 C7b''1 . . . 33.0(5) 33.0(5) 33.0(5) ?
C7b'1 O3b'1 O28w1 . . . 113.2(4) 113.2(4) 113.2(4) ?
C7b'1 O3b'1 Na2''1 . . . 81.0(4) 81.0(4) 81.0(4) ?
C7b'1 O3b'1 Na14'1 . . . 153.5(4) 153.5(4) 153.5(4) ?
C7b'1 O3b'1 Na14''1 . . . 134.0(4) 134.0(4) 134.0(4) ?
C7b'1 O3b'1 C2c1 . . . 32.5(4) 32.5(4) 32.5(4) ?
C7b'1 O3b'1 C3c1 . . . 59.5(4) 59.5(4) 59.5(4) ?
C7b'1 O3b'1 H1c3c1 . . . 78.41 78.41 78.41 ?
C7b'1 O3b'1 C2d1 . . . 36.5(4) 36.5(4) 36.5(4) ?
C7b''1 O3b'1 O28w1 . . . 106.7(5) 106.7(5) 106.7(5) ?
C7b''1 O3b'1 Na2''1 . . . 105.0(4) 105.0(4) 105.0(4) ?
C7b''1 O3b'1 Na14'1 . . . 144.4(5) 144.4(5) 144.4(5) ?
C7b''1 O3b'1 Na14''1 . . . 104.8(4) 104.8(4) 104.8(4) ?
C7b''1 O3b'1 C2c1 . . . 29.2(4) 29.2(4) 29.2(4) ?
C7b''1 O3b'1 C3c1 . . . 46.7(4) 46.7(4) 46.7(4) ?
C7b''1 O3b'1 H1c3c1 . . . 62 62 62 ?
C7b''1 O3b'1 C2d1 . . . 27.8(4) 27.8(4) 27.8(4) ?
O28w1 O3b'1 Na2''1 . . . 59.53(15) 59.53(15) 59.53(15) ?
O28w1 O3b'1 Na14'1 . . . 92.95(16) 92.95(16) 92.95(16) ?
O28w1 O3b'1 Na14''1 . . . 47.04(13) 47.04(13) 47.04(13) ?
O28w1 O3b'1 C2c1 . . . 135.6(3) 135.6(3) 135.6(3) ?
O28w1 O3b'1 C3c1 . . . 145.0(3) 145.0(3) 145.0(3) ?
O28w1 O3b'1 H1c3c1 . . . 141.05 141.05 141.05 ?
O28w1 O3b'1 C2d1 . . . 134.5(3) 134.5(3) 134.5(3) ?
Na2''1 O3b'1 Na14'1 . . . 110.57(18) 110.57(18) 110.57(18) ?
Na2''1 O3b'1 Na14''1 . . . 105.65(16) 105.65(16) 105.65(16) ?
Na2''1 O3b'1 C2c1 . . . 112.79(17) 112.79(17) 112.79(17) ?
Na2''1 O3b'1 C3c1 . . . 138.72(16) 138.72(16) 138.72(16) ?
Na2''1 O3b'1 H1c3c1 . . . 156.16 156.16 156.16 ?
Na2''1 O3b'1 C2d1 . . . 117.34(18) 117.34(18) 117.34(18) ?
Na14'1 O3b'1 Na14''1 . . . 67.48(11) 67.48(11) 67.48(11) ?
Na14'1 O3b'1 C2c1 . . . 126.8(3) 126.8(3) 126.8(3) ?
Na14'1 O3b'1 C3c1 . . . 101.5(2) 101.5(2) 101.5(2) ?
Na14'1 O3b'1 H1c3c1 . . . 83.93 83.93 83.93 ?
Na14'1 O3b'1 C2d1 . . . 124.7(2) 124.7(2) 124.7(2) ?
Na14''1 O3b'1 C2c1 . . . 125.3(3) 125.3(3) 125.3(3) ?
Na14''1 O3b'1 C3c1 . . . 110.3(2) 110.3(2) 110.3(2) ?
Na14''1 O3b'1 H1c3c1 . . . 97.31 97.31 97.31 ?
Na14''1 O3b'1 C2d1 . . . 120.3(2) 120.3(2) 120.3(2) ?
C2c1 O3b'1 C3c1 . . . 27.05(15) 27.05(15) 27.05(15) ?
C2c1 O3b'1 H1c3c1 . . . 45.92 45.92 45.92 ?
C2c1 O3b'1 C2d1 . . . 5.32(16) 5.32(16) 5.32(16) ?
C3c1 O3b'1 H1c3c1 . . . 18.88 18.88 18.88 ?
C3c1 O3b'1 C2d1 . . . 23.56(18) 23.56(18) 23.56(18) ?
H1c3c1 O3b'1 C2d1 . . . 42.19 42.19 42.19 ?
O3b'1 O3b''1 N1b'1 . . . 47.8(3) 47.8(3) 47.8(3) ?
O3b'1 O3b''1 N1b''1 . . . 55.3(3) 55.3(3) 55.3(3) ?
O3b'1 O3b''1 C7b'1 . . . 45.6(3) 45.6(3) 45.6(3) ?
O3b'1 O3b''1 C7b''1 . . . 65.5(5) 65.5(5) 65.5(5) ?
O3b'1 O3b''1 O28w1 . . . 74.4(4) 74.4(4) 74.4(4) ?
O3b'1 O3b''1 O24w'1 . . . 107.6(4) 107.6(4) 107.6(4) ?
O3b'1 O3b''1 Na14'1 . . . 64.1(3) 64.1(3) 64.1(3) ?
O3b'1 O3b''1 Na14''1 . . . 110.1(4) 110.1(4) 110.1(4) ?
O3b'1 O3b''1 C2c1 . . . 76.3(3) 76.3(3) 76.3(3) ?
O3b'1 O3b''1 C3c1 . . . 94.0(4) 94.0(4) 94.0(4) ?
O3b'1 O3b''1 H1c3c1 . . . 99.3 99.3 99.3 ?
O3b'1 O3b''1 C2d1 . . . 82.7(3) 82.7(3) 82.7(3) ?
O3b'1 O3b''1 H1c3d1 . . . 107.15 107.15 107.15 ?
N1b'1 O3b''1 N1b''1 . . . 9.9(2) 9.9(2) 9.9(2) ?
N1b'1 O3b''1 C7b'1 . . . 17.1(3) 17.1(3) 17.1(3) ?
N1b'1 O3b''1 C7b''1 . . . 26.0(4) 26.0(4) 26.0(4) ?
N1b'1 O3b''1 O28w1 . . . 79.1(2) 79.1(2) 79.1(2) ?
N1b'1 O3b''1 O24w'1 . . . 148.6(3) 148.6(3) 148.6(3) ?
N1b'1 O3b''1 Na14'1 . . . 111.9(2) 111.9(2) 111.9(2) ?
N1b'1 O3b''1 Na14''1 . . . 128.7(3) 128.7(3) 128.7(3) ?
N1b'1 O3b''1 C2c1 . . . 51.85(16) 51.85(16) 51.85(16) ?
N1b'1 O3b''1 C3c1 . . . 82.32(17) 82.32(17) 82.32(17) ?
N1b'1 O3b''1 H1c3c1 . . . 100.79 100.79 100.79 ?
N1b'1 O3b''1 C2d1 . . . 57.24(17) 57.24(17) 57.24(17) ?
N1b'1 O3b''1 H1c3d1 . . . 100.31 100.31 100.31 ?
N1b''1 O3b''1 C7b'1 . . . 26.1(3) 26.1(3) 26.1(3) ?
N1b''1 O3b''1 C7b''1 . . . 29.1(4) 29.1(4) 29.1(4) ?
N1b''1 O3b''1 O28w1 . . . 73.9(3) 73.9(3) 73.9(3) ?
N1b''1 O3b''1 O24w'1 . . . 147.3(3) 147.3(3) 147.3(3) ?
N1b''1 O3b''1 Na14'1 . . . 119.1(3) 119.1(3) 119.1(3) ?
N1b''1 O3b''1 Na14''1 . . . 122.4(3) 122.4(3) 122.4(3) ?
N1b''1 O3b''1 C2c1 . . . 56.7(2) 56.7(2) 56.7(2) ?
N1b''1 O3b''1 C3c1 . . . 87.5(2) 87.5(2) 87.5(2) ?
N1b''1 O3b''1 H1c3c1 . . . 107.18 107.18 107.18 ?
N1b''1 O3b''1 C2d1 . . . 61.3(2) 61.3(2) 61.3(2) ?
N1b''1 O3b''1 H1c3d1 . . . 105.13 105.13 105.13 ?
C7b'1 O3b''1 C7b''1 . . . 19.9(4) 19.9(4) 19.9(4) ?
C7b'1 O3b''1 O28w1 . . . 94.5(4) 94.5(4) 94.5(4) ?
C7b'1 O3b''1 O24w'1 . . . 153.2(4) 153.2(4) 153.2(4) ?
C7b'1 O3b''1 Na14'1 . . . 105.9(3) 105.9(3) 105.9(3) ?
C7b'1 O3b''1 Na14''1 . . . 144.0(4) 144.0(4) 144.0(4) ?
C7b'1 O3b''1 C2c1 . . . 38.4(2) 38.4(2) 38.4(2) ?
C7b'1 O3b''1 C3c1 . . . 67.3(3) 67.3(3) 67.3(3) ?
C7b'1 O3b''1 H1c3c1 . . . 84.5 84.5 84.5 ?
C7b'1 O3b''1 C2d1 . . . 44.5(3) 44.5(3) 44.5(3) ?
C7b'1 O3b''1 H1c3d1 . . . 85.31 85.31 85.31 ?
C7b''1 O3b''1 O28w1 . . . 103.0(5) 103.0(5) 103.0(5) ?
C7b''1 O3b''1 O24w'1 . . . 173.1(5) 173.1(5) 173.1(5) ?
C7b''1 O3b''1 Na14'1 . . . 123.9(5) 123.9(5) 123.9(5) ?
C7b''1 O3b''1 Na14''1 . . . 149.9(5) 149.9(5) 149.9(5) ?
C7b''1 O3b''1 C2c1 . . . 27.8(4) 27.8(4) 27.8(4) ?
C7b''1 O3b''1 C3c1 . . . 58.6(4) 58.6(4) 58.6(4) ?
C7b''1 O3b''1 H1c3c1 . . . 78.72 78.72 78.72 ?
C7b''1 O3b''1 C2d1 . . . 32.2(4) 32.2(4) 32.2(4) ?
C7b''1 O3b''1 H1c3d1 . . . 76.05 76.05 76.05 ?
O28w1 O3b''1 O24w'1 . . . 74.42(19) 74.42(19) 74.42(19) ?
O28w1 O3b''1 Na14'1 . . . 85.69(17) 85.69(17) 85.69(17) ?
O28w1 O3b''1 Na14''1 . . . 49.68(15) 49.68(15) 49.68(15) ?
O28w1 O3b''1 C2c1 . . . 130.6(3) 130.6(3) 130.6(3) ?
O28w1 O3b''1 C3c1 . . . 161.4(2) 161.4(2) 161.4(2) ?
O28w1 O3b''1 H1c3c1 . . . 171.71 171.71 171.71 ?
O28w1 O3b''1 C2d1 . . . 135.1(3) 135.1(3) 135.1(3) ?
O28w1 O3b''1 H1c3d1 . . . 177.4 177.4 177.4 ?
O24w'1 O3b''1 Na14'1 . . . 49.91(15) 49.91(15) 49.91(15) ?
O24w'1 O3b''1 Na14''1 . . . 30.75(14) 30.75(14) 30.75(14) ?
O24w'1 O3b''1 C2c1 . . . 153.4(3) 153.4(3) 153.4(3) ?
O24w'1 O3b''1 C3c1 . . . 123.6(3) 123.6(3) 123.6(3) ?
O24w'1 O3b''1 H1c3c1 . . . 102.94 102.94 102.94 ?
O24w'1 O3b''1 C2d1 . . . 150.2(3) 150.2(3) 150.2(3) ?
O24w'1 O3b''1 H1c3d1 . . . 106.83 106.83 106.83 ?
Na14'1 O3b''1 Na14''1 . . . 72.39(13) 72.39(13) 72.39(13) ?
Na14'1 O3b''1 C2c1 . . . 115.4(3) 115.4(3) 115.4(3) ?
Na14'1 O3b''1 C3c1 . . . 102.5(3) 102.5(3) 102.5(3) ?
Na14'1 O3b''1 H1c3c1 . . . 86.67 86.67 86.67 ?
Na14'1 O3b''1 C2d1 . . . 118.1(3) 118.1(3) 118.1(3) ?
Na14'1 O3b''1 H1c3d1 . . . 96.86 96.86 96.86 ?
Na14''1 O3b''1 C2c1 . . . 171.9(3) 171.9(3) 171.9(3) ?
Na14''1 O3b''1 C3c1 . . . 148.7(3) 148.7(3) 148.7(3) ?
Na14''1 O3b''1 H1c3c1 . . . 130.31 130.31 130.31 ?
Na14''1 O3b''1 C2d1 . . . 166.7(3) 166.7(3) 166.7(3) ?
Na14''1 O3b''1 H1c3d1 . . . 130.64 130.64 130.64 ?
C2c1 O3b''1 C3c1 . . . 30.85(15) 30.85(15) 30.85(15) ?
C2c1 O3b''1 H1c3c1 . . . 50.92 50.92 50.92 ?
C2c1 O3b''1 C2d1 . . . 6.47(16) 6.47(16) 6.47(16) ?
C2c1 O3b''1 H1c3d1 . . . 48.61 48.61 48.61 ?
C3c1 O3b''1 H1c3c1 . . . 20.83 20.83 20.83 ?
C3c1 O3b''1 C2d1 . . . 26.66(17) 26.66(17) 26.66(17) ?
C3c1 O3b''1 H1c3d1 . . . 18.04 18.04 18.04 ?
H1c3c1 O3b''1 C2d1 . . . 47.33 47.33 47.33 ?
H1c3c1 O3b''1 H1c3d1 . . . 10.85 10.85 10.85 ?
C2d1 O3b''1 H1c3d1 . . . 43.81 43.81 43.81 ?
O28w N1b1 S1b1 3_5655 . . 126.9(2) 118.5(2) 136.7(2) ?
O28w N1b1 O1b1 3_5655 . . 137.9(2) 130.7(2) 144.7(2) ?
O28w N1b1 O2b1 3_5655 . . 94.6(2) 85.87(19) 104.1(2) ?
O28w N1b1 O3b1 3_5655 . . 79.44(19) 73.29(18) 83.63(19) ?
O28w N1b1 C7b1 3_5655 . . 98.4(3) 94.8(3) 100.4(3) ?
O28w N1b1 O18w1 3_5655 . . 70.61(17) 65.10(16) 73.69(17) ?
O28w N1b1 C1b1 3_5655 . . 134.6(2) 130.5(2) 139.6(2) ?
O28w N1b1 C2b1 3_5655 . . 121.4(2) 119.5(2) 123.1(2) ?
S1b1 N1b1 O1b1 . . . 32.11(14) 31.74(13) 32.81(14) ?
S1b1 N1b1 O2b1 . . . 32.43(13) 31.87(14) 32.75(13) ?
S1b1 N1b1 O3b1 . . . 137.4(3) 137.4(2) 137.6(3) ?
S1b1 N1b1 C7b1 . . . 110.9(3) 110.6(3) 111.3(3) ?
S1b1 N1b1 O18w1 . . . 140.2(2) 131.1(2) 153.5(2) ?
S1b1 N1b1 C1b1 . . . 43.17(14) 42.58(14) 43.68(13) ?
S1b1 N1b1 C2b1 . . . 75.44(18) 73.93(19) 76.48(18) ?
O1b1 N1b1 O2b1 . . . 57.35(15) 57.26(16) 57.53(14) ?
O1b1 N1b1 O3b1 . . . 142.2(2) 140.2(3) 145.5(2) ?
O1b1 N1b1 C7b1 . . . 121.9(3) 120.5(3) 124.7(3) ?
O1b1 N1b1 O18w1 . . . 109.53(19) 99.76(18) 124.12(17) ?
O1b1 N1b1 C1b1 . . . 63.10(16) 62.82(17) 63.47(15) ?
O1b1 N1b1 C2b1 . . . 91.31(19) 89.3(2) 93.84(18) ?
O2b1 N1b1 O3b1 . . . 140.6(2) 136.7(2) 143.0(3) ?
O2b1 N1b1 C7b1 . . . 120.7(3) 118.2(3) 122.3(4) ?
O2b1 N1b1 O18w1 . . . 138.0(2) 134.7(2) 141.54(18) ?
O2b1 N1b1 C1b1 . . . 62.55(16) 62.26(17) 62.77(16) ?
O2b1 N1b1 C2b1 . . . 90.23(19) 89.08(19) 91.57(18) ?
O3b1 N1b1 C7b1 . . . 26.6(2) 26.1(2) 26.8(2) ?
O3b1 N1b1 O18w1 . . . 75.19(16) 67.40(14) 79.10(16) ?
O3b1 N1b1 C1b1 . . . 94.34(19) 93.87(18) 95.0(2) ?
O3b1 N1b1 C2b1 . . . 62.01(16) 60.94(15) 63.64(17) ?
C7b1 N1b1 O18w1 . . . 98.6(3) 92.7(3) 102.8(3) ?
C7b1 N1b1 C1b1 . . . 67.8(3) 67.3(3) 68.2(3) ?
C7b1 N1b1 C2b1 . . . 35.4(2) 34.6(2) 36.8(3) ?
O18w1 N1b1 C1b1 . . . 150.1(3) 142.9(2) 155.7(2) ?
O18w1 N1b1 C2b1 . . . 128.9(2) 126.3(2) 133.8(3) ?
C1b1 N1b1 C2b1 . . . 32.34(12) 31.36(13) 32.96(12) ?
S1b'1 N1b'1 S1b''1 . . . 9.06(15) 9.06(15) 9.06(15) ?
S1b'1 N1b'1 O1b'1 . . . 33.0(3) 33.0(3) 33.0(3) ?
S1b'1 N1b'1 O1b''1 . . . 46.2(2) 46.2(2) 46.2(2) ?
S1b'1 N1b'1 O2b'1 . . . 31.45(16) 31.45(16) 31.45(16) ?
S1b'1 N1b'1 O2b''1 . . . 35.7(3) 35.7(3) 35.7(3) ?
S1b'1 N1b'1 O3b'1 . . . 139.0(3) 139.0(3) 139.0(3) ?
S1b'1 N1b'1 O3b''1 . . . 125.4(3) 125.4(3) 125.4(3) ?
S1b'1 N1b'1 N1b''1 . . . 117.8(7) 117.8(7) 117.8(7) ?
S1b'1 N1b'1 C7b'1 . . . 112.9(4) 112.9(4) 112.9(4) ?
S1b'1 N1b'1 C7b''1 . . . 108.7(4) 108.7(4) 108.7(4) ?
S1b'1 N1b'1 Na2'1 . . . 110.4(3) 110.4(3) 110.4(3) ?
S1b'1 N1b'1 Na2''1 . . . 145.4(3) 145.4(3) 145.4(3) ?
S1b'1 N1b'1 C1c1 . . . 45.12(18) 45.12(18) 45.12(18) ?
S1b'1 N1b'1 C2c1 . . . 77.5(2) 77.5(2) 77.5(2) ?
S1b'1 N1b'1 C1d1 . . . 45.64(19) 45.64(19) 45.64(19) ?
S1b'1 N1b'1 C2d1 . . . 76.8(2) 76.8(2) 76.8(2) ?
S1b''1 N1b'1 O1b'1 . . . 26.7(3) 26.7(3) 26.7(3) ?
S1b''1 N1b'1 O1b''1 . . . 54.8(3) 54.8(3) 54.8(3) ?
S1b''1 N1b'1 O2b'1 . . . 40.4(2) 40.4(2) 40.4(2) ?
S1b''1 N1b'1 O2b''1 . . . 29.2(3) 29.2(3) 29.2(3) ?
S1b''1 N1b'1 O3b'1 . . . 135.3(4) 135.3(4) 135.3(4) ?
S1b''1 N1b'1 O3b''1 . . . 119.1(4) 119.1(4) 119.1(4) ?
S1b''1 N1b'1 N1b''1 . . . 108.9(7) 108.9(7) 108.9(7) ?
S1b''1 N1b'1 C7b'1 . . . 109.7(5) 109.7(5) 109.7(5) ?
S1b''1 N1b'1 C7b''1 . . . 103.1(4) 103.1(4) 103.1(4) ?
S1b''1 N1b'1 Na2'1 . . . 115.5(3) 115.5(3) 115.5(3) ?
S1b''1 N1b'1 Na2''1 . . . 150.3(4) 150.3(4) 150.3(4) ?
S1b''1 N1b'1 C1c1 . . . 43.3(2) 43.3(2) 43.3(2) ?
S1b''1 N1b'1 C2c1 . . . 74.9(3) 74.9(3) 74.9(3) ?
S1b''1 N1b'1 C1d1 . . . 44.1(2) 44.1(2) 44.1(2) ?
S1b''1 N1b'1 C2d1 . . . 73.7(3) 73.7(3) 73.7(3) ?
O1b'1 N1b'1 O1b''1 . . . 67.6(3) 67.6(3) 67.6(3) ?
O1b'1 N1b'1 O2b'1 . . . 57.5(3) 57.5(3) 57.5(3) ?
O1b'1 N1b'1 O2b''1 . . . 2.9(3) 2.9(3) 2.9(3) ?
O1b'1 N1b'1 O3b'1 . . . 139.8(4) 139.8(4) 139.8(4) ?
O1b'1 N1b'1 O3b''1 . . . 118.9(3) 118.9(3) 118.9(3) ?
O1b'1 N1b'1 N1b''1 . . . 95.9(7) 95.9(7) 95.9(7) ?
O1b'1 N1b'1 C7b'1 . . . 120.8(5) 120.8(5) 120.8(5) ?
O1b'1 N1b'1 C7b''1 . . . 107.5(4) 107.5(4) 107.5(4) ?
O1b'1 N1b'1 Na2'1 . . . 104.5(3) 104.5(3) 104.5(3) ?
O1b'1 N1b'1 Na2''1 . . . 132.6(4) 132.6(4) 132.6(4) ?
O1b'1 N1b'1 C1c1 . . . 64.6(3) 64.6(3) 64.6(3) ?
O1b'1 N1b'1 C2c1 . . . 91.7(4) 91.7(4) 91.7(4) ?
O1b'1 N1b'1 C1d1 . . . 65.8(3) 65.8(3) 65.8(3) ?
O1b'1 N1b'1 C2d1 . . . 89.4(3) 89.4(3) 89.4(3) ?
O1b''1 N1b'1 O2b'1 . . . 15.64(18) 15.64(18) 15.64(18) ?
O1b''1 N1b'1 O2b''1 . . . 70.3(3) 70.3(3) 70.3(3) ?
O1b''1 N1b'1 O3b'1 . . . 144.4(4) 144.4(4) 144.4(4) ?
O1b''1 N1b'1 O3b''1 . . . 155.3(3) 155.3(3) 155.3(3) ?
O1b''1 N1b'1 N1b''1 . . . 163.2(7) 163.2(7) 163.2(7) ?
O1b''1 N1b'1 C7b'1 . . . 132.5(5) 132.5(5) 132.5(5) ?
O1b''1 N1b'1 C7b''1 . . . 142.0(4) 142.0(4) 142.0(4) ?
O1b''1 N1b'1 Na2'1 . . . 71.8(2) 71.8(2) 71.8(2) ?
O1b''1 N1b'1 Na2''1 . . . 103.1(3) 103.1(3) 103.1(3) ?
O1b''1 N1b'1 C1c1 . . . 78.5(3) 78.5(3) 78.5(3) ?
O1b''1 N1b'1 C2c1 . . . 105.3(3) 105.3(3) 105.3(3) ?
O1b''1 N1b'1 C1d1 . . . 78.1(3) 78.1(3) 78.1(3) ?
O1b''1 N1b'1 C2d1 . . . 106.8(3) 106.8(3) 106.8(3) ?
O2b'1 N1b'1 O2b''1 . . . 60.4(3) 60.4(3) 60.4(3) ?
O2b'1 N1b'1 O3b'1 . . . 144.3(3) 144.3(3) 144.3(3) ?
O2b'1 N1b'1 O3b''1 . . . 145.6(3) 145.6(3) 145.6(3) ?
O2b'1 N1b'1 N1b''1 . . . 149.2(7) 149.2(7) 149.2(7) ?
O2b'1 N1b'1 C7b'1 . . . 124.5(4) 124.5(4) 124.5(4) ?
O2b'1 N1b'1 C7b''1 . . . 129.6(3) 129.6(3) 129.6(3) ?
O2b'1 N1b'1 Na2'1 . . . 86.7(2) 86.7(2) 86.7(2) ?
O2b'1 N1b'1 Na2''1 . . . 118.8(2) 118.8(2) 118.8(2) ?
O2b'1 N1b'1 C1c1 . . . 63.88(18) 63.88(18) 63.88(18) ?
O2b'1 N1b'1 C2c1 . . . 92.9(2) 92.9(2) 92.9(2) ?
O2b'1 N1b'1 C1d1 . . . 63.63(19) 63.63(19) 63.63(19) ?
O2b'1 N1b'1 C2d1 . . . 93.9(2) 93.9(2) 93.9(2) ?
O2b''1 N1b'1 O3b'1 . . . 138.0(4) 138.0(4) 138.0(4) ?
O2b''1 N1b'1 O3b''1 . . . 117.0(4) 117.0(4) 117.0(4) ?
O2b''1 N1b'1 N1b''1 . . . 93.3(7) 93.3(7) 93.3(7) ?
O2b''1 N1b'1 C7b'1 . . . 120.0(5) 120.0(5) 120.0(5) ?
O2b''1 N1b'1 C7b''1 . . . 106.1(4) 106.1(4) 106.1(4) ?
O2b''1 N1b'1 Na2'1 . . . 104.7(4) 104.7(4) 104.7(4) ?
O2b''1 N1b'1 Na2''1 . . . 131.6(4) 131.6(4) 131.6(4) ?
O2b''1 N1b'1 C1c1 . . . 65.9(4) 65.9(4) 65.9(4) ?
O2b''1 N1b'1 C2c1 . . . 92.1(4) 92.1(4) 92.1(4) ?
O2b''1 N1b'1 C1d1 . . . 67.1(3) 67.1(3) 67.1(3) ?
O2b''1 N1b'1 C2d1 . . . 89.6(4) 89.6(4) 89.6(4) ?
O3b'1 N1b'1 O3b''1 . . . 20.95(17) 20.95(17) 20.95(17) ?
O3b'1 N1b'1 N1b''1 . . . 48.9(6) 48.9(6) 48.9(6) ?
O3b'1 N1b'1 C7b'1 . . . 26.1(3) 26.1(3) 26.1(3) ?
O3b'1 N1b'1 C7b''1 . . . 33.6(3) 33.6(3) 33.6(3) ?
O3b'1 N1b'1 Na2'1 . . . 109.0(2) 109.0(2) 109.0(2) ?
O3b'1 N1b'1 Na2''1 . . . 74.4(2) 74.4(2) 74.4(2) ?
O3b'1 N1b'1 C1c1 . . . 93.9(2) 93.9(2) 93.9(2) ?
O3b'1 N1b'1 C2c1 . . . 61.5(2) 61.5(2) 61.5(2) ?
O3b'1 N1b'1 C1d1 . . . 93.5(2) 93.5(2) 93.5(2) ?
O3b'1 N1b'1 C2d1 . . . 62.2(2) 62.2(2) 62.2(2) ?
O3b''1 N1b'1 N1b''1 . . . 31.9(6) 31.9(6) 31.9(6) ?
O3b''1 N1b'1 C7b'1 . . . 22.8(3) 22.8(3) 22.8(3) ?
O3b''1 N1b'1 C7b''1 . . . 17.0(2) 17.0(2) 17.0(2) ?
O3b''1 N1b'1 Na2'1 . . . 124.1(2) 124.1(2) 124.1(2) ?
O3b''1 N1b'1 Na2''1 . . . 89.2(2) 89.2(2) 89.2(2) ?
O3b''1 N1b'1 C1c1 . . . 83.4(2) 83.4(2) 83.4(2) ?
O3b''1 N1b'1 C2c1 . . . 52.83(18) 52.83(18) 52.83(18) ?
O3b''1 N1b'1 C1d1 . . . 83.4(2) 83.4(2) 83.4(2) ?
O3b''1 N1b'1 C2d1 . . . 52.12(17) 52.12(17) 52.12(17) ?
N1b''1 N1b'1 C7b'1 . . . 52.6(7) 52.6(7) 52.6(7) ?
N1b''1 N1b'1 C7b''1 . . . 37.9(6) 37.9(6) 37.9(6) ?
N1b''1 N1b'1 Na2'1 . . . 117.4(7) 117.4(7) 117.4(7) ?
N1b''1 N1b'1 Na2''1 . . . 90.3(6) 90.3(6) 90.3(6) ?
N1b''1 N1b'1 C1c1 . . . 91.9(6) 91.9(6) 91.9(6) ?
N1b''1 N1b'1 C2c1 . . . 70.8(6) 70.8(6) 70.8(6) ?
N1b''1 N1b'1 C1d1 . . . 92.6(6) 92.6(6) 92.6(6) ?
N1b''1 N1b'1 C2d1 . . . 68.4(6) 68.4(6) 68.4(6) ?
C7b'1 N1b'1 C7b''1 . . . 17.6(4) 17.6(4) 17.6(4) ?
C7b'1 N1b'1 Na2'1 . . . 133.6(4) 133.6(4) 133.6(4) ?
C7b'1 N1b'1 Na2''1 . . . 100.0(4) 100.0(4) 100.0(4) ?
C7b'1 N1b'1 C1c1 . . . 67.8(3) 67.8(3) 67.8(3) ?
C7b'1 N1b'1 C2c1 . . . 35.4(3) 35.4(3) 35.4(3) ?
C7b'1 N1b'1 C1d1 . . . 67.4(3) 67.4(3) 67.4(3) ?
C7b'1 N1b'1 C2d1 . . . 36.1(3) 36.1(3) 36.1(3) ?
C7b''1 N1b'1 Na2'1 . . . 140.9(3) 140.9(3) 140.9(3) ?
C7b''1 N1b'1 Na2''1 . . . 105.9(3) 105.9(3) 105.9(3) ?
C7b''1 N1b'1 C1c1 . . . 66.6(3) 66.6(3) 66.6(3) ?
C7b''1 N1b'1 C2c1 . . . 36.9(3) 36.9(3) 36.9(3) ?
C7b''1 N1b'1 C1d1 . . . 66.6(3) 66.6(3) 66.6(3) ?
C7b''1 N1b'1 C2d1 . . . 35.7(3) 35.7(3) 35.7(3) ?
Na2'1 N1b'1 Na2''1 . . . 35.09(11) 35.09(11) 35.09(11) ?
Na2'1 N1b'1 C1c1 . . . 150.2(3) 150.2(3) 150.2(3) ?
Na2'1 N1b'1 C2c1 . . . 160.3(3) 160.3(3) 160.3(3) ?
Na2'1 N1b'1 C1d1 . . . 149.7(3) 149.7(3) 149.7(3) ?
Na2'1 N1b'1 C2d1 . . . 163.7(3) 163.7(3) 163.7(3) ?
Na2''1 N1b'1 C1c1 . . . 162.3(3) 162.3(3) 162.3(3) ?
Na2''1 N1b'1 C2c1 . . . 134.1(3) 134.1(3) 134.1(3) ?
Na2''1 N1b'1 C1d1 . . . 161.0(3) 161.0(3) 161.0(3) ?
Na2''1 N1b'1 C2d1 . . . 135.7(3) 135.7(3) 135.7(3) ?
C1c1 N1b'1 C2c1 . . . 32.42(15) 32.42(15) 32.42(15) ?
C1c1 N1b'1 C1d1 . . . 1.4(3) 1.4(3) 1.4(3) ?
C1c1 N1b'1 C2d1 . . . 32.02(14) 32.02(14) 32.02(14) ?
C2c1 N1b'1 C1d1 . . . 32.01(16) 32.01(16) 32.01(16) ?
C2c1 N1b'1 C2d1 . . . 3.6(3) 3.6(3) 3.6(3) ?
C1d1 N1b'1 C2d1 . . . 31.77(16) 31.77(16) 31.77(16) ?
S1b'1 N1b''1 S1b''1 . . . 1.98(11) 1.98(11) 1.98(11) ?
S1b'1 N1b''1 O1b'1 . . . 32.1(3) 32.1(3) 32.1(3) ?
S1b'1 N1b''1 O1b''1 . . . 32.21(15) 32.21(15) 32.21(15) ?
S1b'1 N1b''1 O2b''1 . . . 34.3(3) 34.3(3) 34.3(3) ?
S1b'1 N1b''1 O3b'1 . . . 135.7(4) 135.7(4) 135.7(4) ?
S1b'1 N1b''1 O3b''1 . . . 136.1(3) 136.1(3) 136.1(3) ?
S1b'1 N1b''1 N1b'1 . . . 43.5(5) 43.5(5) 43.5(5) ?
S1b'1 N1b''1 C7b'1 . . . 98.3(5) 98.3(5) 98.3(5) ?
S1b'1 N1b''1 C7b''1 . . . 109.7(4) 109.7(4) 109.7(4) ?
S1b'1 N1b''1 O19w'1 . . . 104.7(3) 104.7(3) 104.7(3) ?
S1b'1 N1b''1 Na2''1 . . . 112.9(3) 112.9(3) 112.9(3) ?
S1b'1 N1b''1 C1c1 . . . 42.49(15) 42.49(15) 42.49(15) ?
S1b'1 N1b''1 C2c1 . . . 72.8(2) 72.8(2) 72.8(2) ?
S1b'1 N1b''1 C1d1 . . . 42.01(16) 42.01(16) 42.01(16) ?
S1b'1 N1b''1 C2d1 . . . 74.2(2) 74.2(2) 74.2(2) ?
S1b''1 N1b''1 O1b'1 . . . 30.2(3) 30.2(3) 30.2(3) ?
S1b''1 N1b''1 O1b''1 . . . 33.45(19) 33.45(19) 33.45(19) ?
S1b''1 N1b''1 O2b''1 . . . 32.4(3) 32.4(3) 32.4(3) ?
S1b''1 N1b''1 O3b'1 . . . 137.4(4) 137.4(4) 137.4(4) ?
S1b''1 N1b''1 O3b''1 . . . 136.7(4) 136.7(4) 136.7(4) ?
S1b''1 N1b''1 N1b'1 . . . 44.9(5) 44.9(5) 44.9(5) ?
S1b''1 N1b''1 C7b'1 . . . 99.8(5) 99.8(5) 99.8(5) ?
S1b''1 N1b''1 C7b''1 . . . 110.4(5) 110.4(5) 110.4(5) ?
S1b''1 N1b''1 O19w'1 . . . 103.6(3) 103.6(3) 103.6(3) ?
S1b''1 N1b''1 Na2''1 . . . 113.6(3) 113.6(3) 113.6(3) ?
S1b''1 N1b''1 C1c1 . . . 43.13(19) 43.13(19) 43.13(19) ?
S1b''1 N1b''1 C2c1 . . . 73.7(3) 73.7(3) 73.7(3) ?
S1b''1 N1b''1 C1d1 . . . 42.7(2) 42.7(2) 42.7(2) ?
S1b''1 N1b''1 C2d1 . . . 74.9(3) 74.9(3) 74.9(3) ?
O1b'1 N1b''1 O1b''1 . . . 56.2(3) 56.2(3) 56.2(3) ?
O1b'1 N1b''1 O2b''1 . . . 2.2(3) 2.2(3) 2.2(3) ?
O1b'1 N1b''1 O3b'1 . . . 159.9(4) 159.9(4) 159.9(4) ?
O1b'1 N1b''1 O3b''1 . . . 138.4(4) 138.4(4) 138.4(4) ?
O1b'1 N1b''1 N1b'1 . . . 67.8(6) 67.8(6) 67.8(6) ?
O1b'1 N1b''1 C7b'1 . . . 123.2(5) 123.2(5) 123.2(5) ?
O1b'1 N1b''1 C7b''1 . . . 118.9(5) 118.9(5) 118.9(5) ?
O1b'1 N1b''1 O19w'1 . . . 85.1(3) 85.1(3) 85.1(3) ?
O1b'1 N1b''1 Na2''1 . . . 119.0(4) 119.0(4) 119.0(4) ?
O1b'1 N1b''1 C1c1 . . . 60.4(3) 60.4(3) 60.4(3) ?
O1b'1 N1b''1 C2c1 . . . 90.0(3) 90.0(3) 90.0(3) ?
O1b'1 N1b''1 C1d1 . . . 61.1(3) 61.1(3) 61.1(3) ?
O1b'1 N1b''1 C2d1 . . . 89.0(3) 89.0(3) 89.0(3) ?
O1b''1 N1b''1 O2b''1 . . . 58.1(3) 58.1(3) 58.1(3) ?
O1b''1 N1b''1 O3b'1 . . . 123.6(4) 123.6(4) 123.6(4) ?
O1b''1 N1b''1 O3b''1 . . . 144.6(3) 144.6(3) 144.6(3) ?
O1b''1 N1b''1 N1b'1 . . . 11.9(5) 11.9(5) 11.9(5) ?
O1b''1 N1b''1 C7b'1 . . . 98.0(5) 98.0(5) 98.0(5) ?
O1b''1 N1b''1 C7b''1 . . . 123.7(5) 123.7(5) 123.7(5) ?
O1b''1 N1b''1 O19w'1 . . . 92.2(2) 92.2(2) 92.2(2) ?
O1b''1 N1b''1 Na2''1 . . . 81.7(2) 81.7(2) 81.7(2) ?
O1b''1 N1b''1 C1c1 . . . 65.1(2) 65.1(2) 65.1(2) ?
O1b''1 N1b''1 C2c1 . . . 88.5(3) 88.5(3) 88.5(3) ?
O1b''1 N1b''1 C1d1 . . . 63.8(2) 63.8(2) 63.8(2) ?
O1b''1 N1b''1 C2d1 . . . 92.0(3) 92.0(3) 92.0(3) ?
O2b''1 N1b''1 O3b'1 . . . 160.7(4) 160.7(4) 160.7(4) ?
O2b''1 N1b''1 O3b''1 . . . 137.7(4) 137.7(4) 137.7(4) ?
O2b''1 N1b''1 N1b'1 . . . 69.7(6) 69.7(6) 69.7(6) ?
O2b''1 N1b''1 C7b'1 . . . 124.7(6) 124.7(6) 124.7(6) ?
O2b''1 N1b''1 C7b''1 . . . 119.1(5) 119.1(5) 119.1(5) ?
O2b''1 N1b''1 O19w'1 . . . 83.8(3) 83.8(3) 83.8(3) ?
O2b''1 N1b''1 Na2''1 . . . 119.1(4) 119.1(4) 119.1(4) ?
O2b''1 N1b''1 C1c1 . . . 61.9(3) 61.9(3) 61.9(3) ?
O2b''1 N1b''1 C2c1 . . . 91.2(4) 91.2(4) 91.2(4) ?
O2b''1 N1b''1 C1d1 . . . 62.6(3) 62.6(3) 62.6(3) ?
O2b''1 N1b''1 C2d1 . . . 90.0(4) 90.0(4) 90.0(4) ?
O3b'1 N1b''1 O3b''1 . . . 28.8(2) 28.8(2) 28.8(2) ?
O3b'1 N1b''1 N1b'1 . . . 113.8(7) 113.8(7) 113.8(7) ?
O3b'1 N1b''1 C7b'1 . . . 38.4(4) 38.4(4) 38.4(4) ?
O3b'1 N1b''1 C7b''1 . . . 42.2(4) 42.2(4) 42.2(4) ?
O3b'1 N1b''1 O19w'1 . . . 114.4(3) 114.4(3) 114.4(3) ?
O3b'1 N1b''1 Na2''1 . . . 79.0(3) 79.0(3) 79.0(3) ?
O3b'1 N1b''1 C1c1 . . . 100.4(3) 100.4(3) 100.4(3) ?
O3b'1 N1b''1 C2c1 . . . 70.1(3) 70.1(3) 70.1(3) ?
O3b'1 N1b''1 C1d1 . . . 99.9(3) 99.9(3) 99.9(3) ?
O3b'1 N1b''1 C2d1 . . . 71.0(3) 71.0(3) 71.0(3) ?
O3b''1 N1b''1 N1b'1 . . . 138.2(8) 138.2(8) 138.2(8) ?
O3b''1 N1b''1 C7b'1 . . . 46.7(4) 46.7(4) 46.7(4) ?
O3b''1 N1b''1 C7b''1 . . . 26.4(3) 26.4(3) 26.4(3) ?
O3b''1 N1b''1 O19w'1 . . . 117.9(3) 117.9(3) 117.9(3) ?
O3b''1 N1b''1 Na2''1 . . . 101.9(3) 101.9(3) 101.9(3) ?
O3b''1 N1b''1 C1c1 . . . 93.6(3) 93.6(3) 93.6(3) ?
O3b''1 N1b''1 C2c1 . . . 63.7(2) 63.7(2) 63.7(2) ?
O3b''1 N1b''1 C1d1 . . . 94.1(3) 94.1(3) 94.1(3) ?
O3b''1 N1b''1 C2d1 . . . 61.9(2) 61.9(2) 61.9(2) ?
N1b'1 N1b''1 C7b'1 . . . 93.2(8) 93.2(8) 93.2(8) ?
N1b'1 N1b''1 C7b''1 . . . 122.3(9) 122.3(9) 122.3(9) ?
N1b'1 N1b''1 O19w'1 . . . 91.3(7) 91.3(7) 91.3(7) ?
N1b'1 N1b''1 Na2''1 . . . 72.1(6) 72.1(6) 72.1(6) ?
N1b'1 N1b''1 C1c1 . . . 71.8(6) 71.8(6) 71.8(6) ?
N1b'1 N1b''1 C2c1 . . . 90.7(7) 90.7(7) 90.7(7) ?
N1b'1 N1b''1 C1d1 . . . 70.2(6) 70.2(6) 70.2(6) ?
N1b'1 N1b''1 C2d1 . . . 94.8(7) 94.8(7) 94.8(7) ?
C7b'1 N1b''1 C7b''1 . . . 31.8(5) 31.8(5) 31.8(5) ?
C7b'1 N1b''1 O19w'1 . . . 150.8(5) 150.8(5) 150.8(5) ?
C7b'1 N1b''1 Na2''1 . . . 102.8(5) 102.8(5) 102.8(5) ?
C7b'1 N1b''1 C1c1 . . . 62.8(4) 62.8(4) 62.8(4) ?
C7b'1 N1b''1 C2c1 . . . 35.0(4) 35.0(4) 35.0(4) ?
C7b'1 N1b''1 C1d1 . . . 62.1(4) 62.1(4) 62.1(4) ?
C7b'1 N1b''1 C2d1 . . . 37.6(4) 37.6(4) 37.6(4) ?
C7b''1 N1b''1 O19w'1 . . . 143.5(5) 143.5(5) 143.5(5) ?
C7b''1 N1b''1 Na2''1 . . . 121.1(5) 121.1(5) 121.1(5) ?
C7b''1 N1b''1 C1c1 . . . 67.2(4) 67.2(4) 67.2(4) ?
C7b''1 N1b''1 C2c1 . . . 37.4(3) 37.4(3) 37.4(3) ?
C7b''1 N1b''1 C1d1 . . . 67.7(4) 67.7(4) 67.7(4) ?
C7b''1 N1b''1 C2d1 . . . 35.5(3) 35.5(3) 35.5(3) ?
O19w'1 N1b''1 Na2''1 . . . 51.6(2) 51.6(2) 51.6(2) ?
O19w'1 N1b''1 C1c1 . . . 145.1(3) 145.1(3) 145.1(3) ?
O19w'1 N1b''1 C2c1 . . . 173.7(4) 173.7(4) 173.7(4) ?
O19w'1 N1b''1 C1d1 . . . 145.4(3) 145.4(3) 145.4(3) ?
O19w'1 N1b''1 C2d1 . . . 169.3(4) 169.3(4) 169.3(4) ?
Na2''1 N1b''1 C1c1 . . . 139.9(3) 139.9(3) 139.9(3) ?
Na2''1 N1b''1 C2c1 . . . 134.7(4) 134.7(4) 134.7(4) ?
Na2''1 N1b''1 C1d1 . . . 138.0(3) 138.0(3) 138.0(3) ?
Na2''1 N1b''1 C2d1 . . . 138.9(3) 138.9(3) 138.9(3) ?
C1c1 N1b''1 C2c1 . . . 31.08(17) 31.08(17) 31.08(17) ?
C1c1 N1b''1 C1d1 . . . 2.0(2) 2.0(2) 2.0(2) ?
C1c1 N1b''1 C2d1 . . . 31.84(15) 31.84(15) 31.84(15) ?
C2c1 N1b''1 C1d1 . . . 31.12(17) 31.12(17) 31.12(17) ?
C2c1 N1b''1 C2d1 . . . 5.0(2) 5.0(2) 5.0(2) ?
C1d1 N1b''1 C2d1 . . . 32.21(16) 32.21(16) 32.21(16) ?
S1b1 C7b1 O3b1 . . . 161.5(4) 161.3(4) 161.8(4) ?
S1b1 C7b1 N1b1 . . . 37.8(2) 37.5(2) 38.0(2) ?
S1b1 C7b1 C1b1 . . . 42.49(11) 42.19(12) 42.72(11) ?
S1b1 C7b1 C2b1 . . . 75.0(2) 73.0(2) 76.4(2) ?
S1b1 C7b1 C3b1 . . . 100.25(18) 99.58(19) 100.63(18) ?
S1b1 C7b1 H1c3b1 . . . 120.1 118.91 120.81 ?
O3b1 C7b1 N1b1 . . . 123.8(5) 123.3(4) 124.4(5) ?
O3b1 C7b1 C1b1 . . . 155.9(4) 155.4(4) 156.3(4) ?
O3b1 C7b1 C2b1 . . . 123.4(4) 121.7(4) 125.4(5) ?
O3b1 C7b1 C3b1 . . . 98.2(3) 97.5(3) 98.9(3) ?
O3b1 C7b1 H1c3b1 . . . 78.31 77.5 79.58 ?
N1b1 C7b1 C1b1 . . . 80.3(3) 80.1(3) 80.6(3) ?
N1b1 C7b1 C2b1 . . . 112.8(4) 111.0(4) 113.9(4) ?
N1b1 C7b1 C3b1 . . . 138.1(3) 137.5(4) 138.6(3) ?
N1b1 C7b1 H1c3b1 . . . 157.93 156.86 158.83 ?
C1b1 C7b1 C2b1 . . . 32.53(18) 30.86(18) 33.83(18) ?
C1b1 C7b1 C3b1 . . . 57.78(15) 57.39(16) 57.99(14) ?
C1b1 C7b1 H1c3b1 . . . 77.64 76.72 78.26 ?
C2b1 C7b1 C3b1 . . . 25.30(17) 24.23(17) 26.55(18) ?
C2b1 C7b1 H1c3b1 . . . 45.14 44.17 45.87 ?
C3b1 C7b1 H1c3b1 . . . 19.87 19.33 20.28 ?
S1b'1 C7b'1 S1b''1 . . . 6.61(8) 6.61(8) 6.61(8) ?
S1b'1 C7b'1 O1b''1 . . . 27.93(12) 27.93(12) 27.93(12) ?
S1b'1 C7b'1 O3b'1 . . . 163.2(5) 163.2(5) 163.2(5) ?
S1b'1 C7b'1 O3b''1 . . . 148.3(4) 148.3(4) 148.3(4) ?
S1b'1 C7b'1 N1b'1 . . . 37.1(3) 37.1(3) 37.1(3) ?
S1b'1 C7b'1 N1b''1 . . . 56.4(4) 56.4(4) 56.4(4) ?
S1b'1 C7b'1 C7b''1 . . . 114.2(8) 114.2(8) 114.2(8) ?
S1b'1 C7b'1 Na2''1 . . . 89.7(2) 89.7(2) 89.7(2) ?
S1b'1 C7b'1 C1c1 . . . 43.73(14) 43.73(14) 43.73(14) ?
S1b'1 C7b'1 C2c1 . . . 76.3(3) 76.3(3) 76.3(3) ?
S1b'1 C7b'1 C3c1 . . . 101.2(2) 101.2(2) 101.2(2) ?
S1b'1 C7b'1 H1c3c1 . . . 121.14 121.14 121.14 ?
S1b'1 C7b'1 C1d1 . . . 42.16(15) 42.16(15) 42.16(15) ?
S1b'1 C7b'1 C2d1 . . . 79.4(3) 79.4(3) 79.4(3) ?
S1b'1 C7b'1 C3d1 . . . 95.0(2) 95.0(2) 95.0(2) ?
S1b''1 C7b'1 O1b''1 . . . 29.53(14) 29.53(14) 29.53(14) ?
S1b''1 C7b'1 O3b'1 . . . 158.1(5) 158.1(5) 158.1(5) ?
S1b''1 C7b'1 O3b''1 . . . 144.3(4) 144.3(4) 144.3(4) ?
S1b''1 C7b'1 N1b'1 . . . 33.0(3) 33.0(3) 33.0(3) ?
S1b''1 C7b'1 N1b''1 . . . 49.8(4) 49.8(4) 49.8(4) ?
S1b''1 C7b'1 C7b''1 . . . 112.3(8) 112.3(8) 112.3(8) ?
S1b''1 C7b'1 Na2''1 . . . 86.1(2) 86.1(2) 86.1(2) ?
S1b''1 C7b'1 C1c1 . . . 48.61(17) 48.61(17) 48.61(17) ?
S1b''1 C7b'1 C2c1 . . . 80.9(3) 80.9(3) 80.9(3) ?
S1b''1 C7b'1 C3c1 . . . 105.8(3) 105.8(3) 105.8(3) ?
S1b''1 C7b'1 H1c3c1 . . . 125.69 125.69 125.69 ?
S1b''1 C7b'1 C1d1 . . . 47.21(18) 47.21(18) 47.21(18) ?
S1b''1 C7b'1 C2d1 . . . 83.5(3) 83.5(3) 83.5(3) ?
S1b''1 C7b'1 C3d1 . . . 99.5(2) 99.5(2) 99.5(2) ?
O1b''1 C7b'1 O3b'1 . . . 139.5(5) 139.5(5) 139.5(5) ?
O1b''1 C7b'1 O3b''1 . . . 167.5(4) 167.5(4) 167.5(4) ?
O1b''1 C7b'1 N1b'1 . . . 27.5(3) 27.5(3) 27.5(3) ?
O1b''1 C7b'1 N1b''1 . . . 60.5(4) 60.5(4) 60.5(4) ?
O1b''1 C7b'1 C7b''1 . . . 141.8(8) 141.8(8) 141.8(8) ?
O1b''1 C7b'1 Na2''1 . . . 69.07(19) 69.07(19) 69.07(19) ?
O1b''1 C7b'1 C1c1 . . . 63.55(18) 63.55(18) 63.55(18) ?
O1b''1 C7b'1 C2c1 . . . 93.9(3) 93.9(3) 93.9(3) ?
O1b''1 C7b'1 C3c1 . . . 116.4(2) 116.4(2) 116.4(2) ?
O1b''1 C7b'1 H1c3c1 . . . 134.27 134.27 134.27 ?
O1b''1 C7b'1 C1d1 . . . 61.49(19) 61.49(19) 61.49(19) ?
O1b''1 C7b'1 C2d1 . . . 98.7(3) 98.7(3) 98.7(3) ?
O1b''1 C7b'1 C3d1 . . . 111.7(2) 111.7(2) 111.7(2) ?
O3b'1 C7b'1 O3b''1 . . . 39.3(3) 39.3(3) 39.3(3) ?
O3b'1 C7b'1 N1b'1 . . . 126.1(6) 126.1(6) 126.1(6) ?
O3b'1 C7b'1 N1b''1 . . . 110.0(6) 110.0(6) 110.0(6) ?
O3b'1 C7b'1 C7b''1 . . . 75.2(7) 75.2(7) 75.2(7) ?
O3b'1 C7b'1 Na2''1 . . . 73.7(4) 73.7(4) 73.7(4) ?
O3b'1 C7b'1 C1c1 . . . 153.1(5) 153.1(5) 153.1(5) ?
O3b'1 C7b'1 C2c1 . . . 120.6(6) 120.6(6) 120.6(6) ?
O3b'1 C7b'1 C3c1 . . . 95.6(4) 95.6(4) 95.6(4) ?
O3b'1 C7b'1 H1c3c1 . . . 75.69 75.69 75.69 ?
O3b'1 C7b'1 C1d1 . . . 154.6(5) 154.6(5) 154.6(5) ?
O3b'1 C7b'1 C2d1 . . . 117.4(5) 117.4(5) 117.4(5) ?
O3b'1 C7b'1 C3d1 . . . 101.9(4) 101.9(4) 101.9(4) ?
O3b''1 C7b'1 N1b'1 . . . 140.1(5) 140.1(5) 140.1(5) ?
O3b''1 C7b'1 N1b''1 . . . 107.2(6) 107.2(6) 107.2(6) ?
O3b''1 C7b'1 C7b''1 . . . 35.9(6) 35.9(6) 35.9(6) ?
O3b''1 C7b'1 Na2''1 . . . 103.0(3) 103.0(3) 103.0(3) ?
O3b''1 C7b'1 C1c1 . . . 122.4(4) 122.4(4) 122.4(4) ?
O3b''1 C7b'1 C2c1 . . . 94.7(4) 94.7(4) 94.7(4) ?
O3b''1 C7b'1 C3c1 . . . 73.9(3) 73.9(3) 73.9(3) ?
O3b''1 C7b'1 H1c3c1 . . . 57.27 57.27 57.27 ?
O3b''1 C7b'1 C1d1 . . . 124.5(4) 124.5(4) 124.5(4) ?
O3b''1 C7b'1 C2d1 . . . 89.3(4) 89.3(4) 89.3(4) ?
O3b''1 C7b'1 C3d1 . . . 78.0(3) 78.0(3) 78.0(3) ?
N1b'1 C7b'1 N1b''1 . . . 34.2(5) 34.2(5) 34.2(5) ?
N1b'1 C7b'1 C7b''1 . . . 128.4(10) 128.4(10) 128.4(10) ?
N1b'1 C7b'1 Na2''1 . . . 53.1(3) 53.1(3) 53.1(3) ?
N1b'1 C7b'1 C1c1 . . . 80.8(3) 80.8(3) 80.8(3) ?
N1b'1 C7b'1 C2c1 . . . 113.3(5) 113.3(5) 113.3(5) ?
N1b'1 C7b'1 C3c1 . . . 138.2(4) 138.2(4) 138.2(4) ?
N1b'1 C7b'1 H1c3c1 . . . 158.11 158.11 158.11 ?
N1b'1 C7b'1 C1d1 . . . 79.1(3) 79.1(3) 79.1(3) ?
N1b'1 C7b'1 C2d1 . . . 116.4(4) 116.4(4) 116.4(4) ?
N1b'1 C7b'1 C3d1 . . . 132.1(4) 132.1(4) 132.1(4) ?
N1b''1 C7b'1 C7b''1 . . . 97.4(10) 97.4(10) 97.4(10) ?
N1b''1 C7b'1 Na2''1 . . . 56.3(5) 56.3(5) 56.3(5) ?
N1b''1 C7b'1 C1c1 . . . 93.7(5) 93.7(5) 93.7(5) ?
N1b''1 C7b'1 C2c1 . . . 120.9(6) 120.9(6) 120.9(6) ?
N1b''1 C7b'1 C3c1 . . . 140.1(6) 140.1(6) 140.1(6) ?
N1b''1 C7b'1 H1c3c1 . . . 149.2 149.2 149.2 ?
N1b''1 C7b'1 C1d1 . . . 93.0(5) 93.0(5) 93.0(5) ?
N1b''1 C7b'1 C2d1 . . . 120.0(6) 120.0(6) 120.0(6) ?
N1b''1 C7b'1 C3d1 . . . 134.2(6) 134.2(6) 134.2(6) ?
C7b''1 C7b'1 Na2''1 . . . 126.9(8) 126.9(8) 126.9(8) ?
C7b''1 C7b'1 C1c1 . . . 89.6(7) 89.6(7) 89.6(7) ?
C7b''1 C7b'1 C2c1 . . . 70.1(8) 70.1(8) 70.1(8) ?
C7b''1 C7b'1 C3c1 . . . 59.4(8) 59.4(8) 59.4(8) ?
C7b''1 C7b'1 H1c3c1 . . . 53.73 53.73 53.73 ?
C7b''1 C7b'1 C1d1 . . . 91.8(7) 91.8(7) 91.8(7) ?
C7b''1 C7b'1 C2d1 . . . 63.9(7) 63.9(7) 63.9(7) ?
C7b''1 C7b'1 C3d1 . . . 59.8(8) 59.8(8) 59.8(8) ?
Na2''1 C7b'1 C1c1 . . . 132.2(3) 132.2(3) 132.2(3) ?
Na2''1 C7b'1 C2c1 . . . 162.0(4) 162.0(4) 162.0(4) ?
Na2''1 C7b'1 C3c1 . . . 163.6(4) 163.6(4) 163.6(4) ?
Na2''1 C7b'1 H1c3c1 . . . 147.11 147.11 147.11 ?
Na2''1 C7b'1 C1d1 . . . 130.3(3) 130.3(3) 130.3(3) ?
Na2''1 C7b'1 C2d1 . . . 167.6(3) 167.6(3) 167.6(3) ?
Na2''1 C7b'1 C3d1 . . . 168.9(3) 168.9(3) 168.9(3) ?
C1c1 C7b'1 C2c1 . . . 32.6(2) 32.6(2) 32.6(2) ?
C1c1 C7b'1 C3c1 . . . 57.5(2) 57.5(2) 57.5(2) ?
C1c1 C7b'1 H1c3c1 . . . 77.41 77.41 77.41 ?
C1c1 C7b'1 C1d1 . . . 2.17(17) 2.17(17) 2.17(17) ?
C1c1 C7b'1 C2d1 . . . 36.1(2) 36.1(2) 36.1(2) ?
C1c1 C7b'1 C3d1 . . . 51.29(17) 51.29(17) 51.29(17) ?
C2c1 C7b'1 C3c1 . . . 24.9(2) 24.9(2) 24.9(2) ?
C2c1 C7b'1 H1c3c1 . . . 44.87 44.87 44.87 ?
C2c1 C7b'1 C1d1 . . . 34.2(2) 34.2(2) 34.2(2) ?
C2c1 C7b'1 C2d1 . . . 6.2(3) 6.2(3) 6.2(3) ?
C2c1 C7b'1 C3d1 . . . 18.7(2) 18.7(2) 18.7(2) ?
C3c1 C7b'1 H1c3c1 . . . 19.96 19.96 19.96 ?
C3c1 C7b'1 C1d1 . . . 59.1(2) 59.1(2) 59.1(2) ?
C3c1 C7b'1 C2d1 . . . 22.7(3) 22.7(3) 22.7(3) ?
C3c1 C7b'1 C3d1 . . . 6.6(2) 6.6(2) 6.6(2) ?
H1c3c1 C7b'1 C1d1 . . . 79.01 79.01 79.01 ?
H1c3c1 C7b'1 C2d1 . . . 42.19 42.19 42.19 ?
H1c3c1 C7b'1 C3d1 . . . 26.23 26.23 26.23 ?
C1d1 C7b'1 C2d1 . . . 37.9(2) 37.9(2) 37.9(2) ?
C1d1 C7b'1 C3d1 . . . 52.96(19) 52.96(19) 52.96(19) ?
C2d1 C7b'1 C3d1 . . . 16.2(2) 16.2(2) 16.2(2) ?
S1b'1 C7b''1 S1b''1 . . . 5.44(7) 5.44(7) 5.44(7) ?
S1b'1 C7b''1 O3b'1 . . . 122.4(5) 122.4(5) 122.4(5) ?
S1b'1 C7b''1 O3b''1 . . . 167.8(6) 167.8(6) 167.8(6) ?
S1b'1 C7b''1 N1b'1 . . . 32.58(19) 32.58(19) 32.58(19) ?
S1b'1 C7b''1 N1b''1 . . . 43.5(3) 43.5(3) 43.5(3) ?
S1b'1 C7b''1 C7b'1 . . . 52.3(6) 52.3(6) 52.3(6) ?
S1b'1 C7b''1 C1c1 . . . 38.95(14) 38.95(14) 38.95(14) ?
S1b'1 C7b''1 C2c1 . . . 64.1(3) 64.1(3) 64.1(3) ?
S1b'1 C7b''1 C3c1 . . . 98.2(2) 98.2(2) 98.2(2) ?
S1b'1 C7b''1 H1c3c1 . . . 120.51 120.51 120.51 ?
S1b'1 C7b''1 C1d1 . . . 36.84(15) 36.84(15) 36.84(15) ?
S1b'1 C7b''1 C2d1 . . . 70.0(3) 70.0(3) 70.0(3) ?
S1b'1 C7b''1 C3d1 . . . 93.4(2) 93.4(2) 93.4(2) ?
S1b'1 C7b''1 H1c3d1 . . . 112.79 112.79 112.79 ?
S1b''1 C7b''1 O3b'1 . . . 120.1(5) 120.1(5) 120.1(5) ?
S1b''1 C7b''1 O3b''1 . . . 162.4(6) 162.4(6) 162.4(6) ?
S1b''1 C7b''1 N1b'1 . . . 28.62(19) 28.62(19) 28.62(19) ?
S1b''1 C7b''1 N1b''1 . . . 38.2(3) 38.2(3) 38.2(3) ?
S1b''1 C7b''1 C7b'1 . . . 51.9(6) 51.9(6) 51.9(6) ?
S1b''1 C7b''1 C1c1 . . . 44.22(15) 44.22(15) 44.22(15) ?
S1b''1 C7b''1 C2c1 . . . 69.6(3) 69.6(3) 69.6(3) ?
S1b''1 C7b''1 C3c1 . . . 103.6(3) 103.6(3) 103.6(3) ?
S1b''1 C7b''1 H1c3c1 . . . 125.95 125.95 125.95 ?
S1b''1 C7b''1 C1d1 . . . 42.18(16) 42.18(16) 42.18(16) ?
S1b''1 C7b''1 C2d1 . . . 75.4(3) 75.4(3) 75.4(3) ?
S1b''1 C7b''1 C3d1 . . . 98.7(2) 98.7(2) 98.7(2) ?
S1b''1 C7b''1 H1c3d1 . . . 118.14 118.14 118.14 ?
O3b'1 C7b''1 O3b''1 . . . 52.4(4) 52.4(4) 52.4(4) ?
O3b'1 C7b''1 N1b'1 . . . 92.4(5) 92.4(5) 92.4(5) ?
O3b'1 C7b''1 N1b''1 . . . 92.3(6) 92.3(6) 92.3(6) ?
O3b'1 C7b''1 C7b'1 . . . 71.8(7) 71.8(7) 71.8(7) ?
O3b'1 C7b''1 C1c1 . . . 138.8(5) 138.8(5) 138.8(5) ?
O3b'1 C7b''1 C2c1 . . . 124.6(7) 124.6(7) 124.6(7) ?
O3b'1 C7b''1 C3c1 . . . 109.4(6) 109.4(6) 109.4(6) ?
O3b'1 C7b''1 H1c3c1 . . . 90.7 90.7 90.7 ?
O3b'1 C7b''1 C1d1 . . . 136.5(5) 136.5(5) 136.5(5) ?
O3b'1 C7b''1 C2d1 . . . 129.3(6) 129.3(6) 129.3(6) ?
O3b'1 C7b''1 C3d1 . . . 117.0(5) 117.0(5) 117.0(5) ?
O3b'1 C7b''1 H1c3d1 . . . 103.6 103.6 103.6 ?
O3b''1 C7b''1 N1b'1 . . . 137.0(6) 137.0(6) 137.0(6) ?
O3b''1 C7b''1 N1b''1 . . . 124.5(7) 124.5(7) 124.5(7) ?
O3b''1 C7b''1 C7b'1 . . . 124.2(9) 124.2(9) 124.2(9) ?
O3b''1 C7b''1 C1c1 . . . 152.9(6) 152.9(6) 152.9(6) ?
O3b''1 C7b''1 C2c1 . . . 128.0(7) 128.0(7) 128.0(7) ?
O3b''1 C7b''1 C3c1 . . . 93.9(5) 93.9(5) 93.9(5) ?
O3b''1 C7b''1 H1c3c1 . . . 71.6 71.6 71.6 ?
O3b''1 C7b''1 C1d1 . . . 155.2(6) 155.2(6) 155.2(6) ?
O3b''1 C7b''1 C2d1 . . . 122.1(6) 122.1(6) 122.1(6) ?
O3b''1 C7b''1 C3d1 . . . 98.7(5) 98.7(5) 98.7(5) ?
O3b''1 C7b''1 H1c3d1 . . . 79.31 79.31 79.31 ?
N1b'1 C7b''1 N1b''1 . . . 19.8(3) 19.8(3) 19.8(3) ?
N1b'1 C7b''1 C7b'1 . . . 34.0(7) 34.0(7) 34.0(7) ?
N1b'1 C7b''1 C1c1 . . . 69.6(3) 69.6(3) 69.6(3) ?
N1b'1 C7b''1 C2c1 . . . 90.8(4) 90.8(4) 90.8(4) ?
N1b'1 C7b''1 C3c1 . . . 123.9(4) 123.9(4) 123.9(4) ?
N1b'1 C7b''1 H1c3c1 . . . 140.95 140.95 140.95 ?
N1b'1 C7b''1 C1d1 . . . 67.0(3) 67.0(3) 67.0(3) ?
N1b'1 C7b''1 C2d1 . . . 98.7(4) 98.7(4) 98.7(4) ?
N1b'1 C7b''1 C3d1 . . . 121.3(4) 121.3(4) 121.3(4) ?
N1b'1 C7b''1 H1c3d1 . . . 139.31 139.31 139.31 ?
N1b''1 C7b''1 C7b'1 . . . 50.8(8) 50.8(8) 50.8(8) ?
N1b''1 C7b''1 C1c1 . . . 82.4(4) 82.4(4) 82.4(4) ?
N1b''1 C7b''1 C2c1 . . . 106.9(5) 106.9(5) 106.9(5) ?
N1b''1 C7b''1 C3c1 . . . 141.1(5) 141.1(5) 141.1(5) ?
N1b''1 C7b''1 H1c3c1 . . . 160.68 160.68 160.68 ?
N1b''1 C7b''1 C1d1 . . . 80.3(4) 80.3(4) 80.3(4) ?
N1b''1 C7b''1 C2d1 . . . 113.5(5) 113.5(5) 113.5(5) ?
N1b''1 C7b''1 C3d1 . . . 136.8(5) 136.8(5) 136.8(5) ?
N1b''1 C7b''1 H1c3d1 . . . 156.18 156.18 156.18 ?
C7b'1 C7b''1 C1c1 . . . 73.4(7) 73.4(7) 73.4(7) ?
C7b'1 C7b''1 C2c1 . . . 81.4(8) 81.4(8) 81.4(8) ?
C7b'1 C7b''1 C3c1 . . . 105.0(9) 105.0(9) 105.0(9) ?
C7b'1 C7b''1 H1c3c1 . . . 112.62 112.62 112.62 ?
C7b'1 C7b''1 C1d1 . . . 70.5(7) 70.5(7) 70.5(7) ?
C7b'1 C7b''1 C2d1 . . . 91.1(8) 91.1(8) 91.1(8) ?
C7b'1 C7b''1 C3d1 . . . 106.6(8) 106.6(8) 106.6(8) ?
C7b'1 C7b''1 H1c3d1 . . . 117.49 117.49 117.49 ?
C1c1 C7b''1 C2c1 . . . 27.1(3) 27.1(3) 27.1(3) ?
C1c1 C7b''1 C3c1 . . . 59.9(2) 59.9(2) 59.9(2) ?
C1c1 C7b''1 H1c3c1 . . . 82.79 82.79 82.79 ?
C1c1 C7b''1 C1d1 . . . 2.93(16) 2.93(16) 2.93(16) ?
C1c1 C7b''1 C2d1 . . . 31.3(2) 31.3(2) 31.3(2) ?
C1c1 C7b''1 C3d1 . . . 54.55(19) 54.55(19) 54.55(19) ?
C1c1 C7b''1 H1c3d1 . . . 73.95 73.95 73.95 ?
C2c1 C7b''1 C3c1 . . . 34.2(3) 34.2(3) 34.2(3) ?
C2c1 C7b''1 H1c3c1 . . . 56.44 56.44 56.44 ?
C2c1 C7b''1 C1d1 . . . 28.3(3) 28.3(3) 28.3(3) ?
C2c1 C7b''1 C2d1 . . . 9.8(3) 9.8(3) 9.8(3) ?
C2c1 C7b''1 C3d1 . . . 30.5(3) 30.5(3) 30.5(3) ?
C2c1 C7b''1 H1c3d1 . . . 49.35 49.35 49.35 ?
C3c1 C7b''1 H1c3c1 . . . 23.05 23.05 23.05 ?
C3c1 C7b''1 C1d1 . . . 61.6(2) 61.6(2) 61.6(2) ?
C3c1 C7b''1 C2d1 . . . 28.7(3) 28.7(3) 28.7(3) ?
C3c1 C7b''1 C3d1 . . . 7.5(3) 7.5(3) 7.5(3) ?
C3c1 C7b''1 H1c3d1 . . . 15.44 15.44 15.44 ?
H1c3c1 C7b''1 C1d1 . . . 84.41 84.41 84.41 ?
H1c3c1 C7b''1 C2d1 . . . 51.69 51.69 51.69 ?
H1c3c1 C7b''1 C3d1 . . . 29.45 29.45 29.45 ?
H1c3c1 C7b''1 H1c3d1 . . . 12.97 12.97 12.97 ?
C1d1 C7b''1 C2d1 . . . 33.2(2) 33.2(2) 33.2(2) ?
C1d1 C7b''1 C3d1 . . . 56.6(2) 56.6(2) 56.6(2) ?
C1d1 C7b''1 H1c3d1 . . . 75.96 75.96 75.96 ?
C2d1 C7b''1 C3d1 . . . 23.4(2) 23.4(2) 23.4(2) ?
C2d1 C7b''1 H1c3d1 . . . 42.76 42.76 42.76 ?
C3d1 C7b''1 H1c3d1 . . . 19.4 19.4 19.4 ?
N1a O28w1 O2b 3_5555 . 1_6555 88.85(17) 75.09(14) 105.26(18) ?
N1a O28w1 N1b 3_5555 . 3_5555 104.54(19) 94.88(17) 114.7(2) ?
N1a O28w1 O3b'1 3_5555 . . 90.18(18) 90.18(18) 90.18(18) ?
N1a O28w1 O3b''1 3_5555 . . 69.76(17) 69.76(17) 69.76(17) ?
N1a O28w1 O19w'1 3_5555 . . 97.56(17) 97.56(17) 97.56(17) ?
N1a O28w1 Na61 3_5555 . . 121.8(2) 118.0(3) 126.7(2) ?
N1a O28w1 Na21 3_5555 . . 95.2(2) 88.8(2) 102.4(2) ?
N1a O28w1 Na2''1 3_5555 . . 129.11(18) 129.11(18) 129.11(18) ?
N1a O28w1 Na16'1 3_5555 . . 149.4(5) 149.4(5) 149.4(5) ?
N1a O28w1 Na16''1 3_5555 . . 154.4(2) 154.4(2) 154.4(2) ?
N1a O28w1 Na14''1 3_5555 . . 58.59(14) 58.59(14) 58.59(14) ?
O2b O28w1 N1b 1_6555 . 3_5555 83.19(16) 73.76(16) 89.40(16) ?
O2b O28w1 O3b'1 1_6555 . . 107.78(19) 107.78(19) 107.78(19) ?
O2b O28w1 O3b''1 1_6555 . . 94.85(18) 94.85(18) 94.85(18) ?
O2b O28w1 O19w'1 1_6555 . . 159.4(2) 159.4(2) 159.4(2) ?
O2b O28w1 Na61 1_6555 . . 61.54(16) 49.15(14) 85.93(19) ?
O2b O28w1 Na21 1_6555 . . 170.3(3) 165.8(3) 177.6(3) ?
O2b O28w1 Na2''1 1_6555 . . 148.2(2) 148.2(2) 148.2(2) ?
O2b O28w1 Na16'1 1_6555 . . 74.8(4) 74.8(4) 74.8(4) ?
O2b O28w1 Na16''1 1_6555 . . 79.84(19) 79.84(19) 79.84(19) ?
O2b O28w1 Na14''1 1_6555 . . 45.27(11) 45.27(11) 45.27(11) ?
N1b O28w1 O3b'1 3_5555 . . 166.0(2) 166.0(2) 166.0(2) ?
N1b O28w1 O3b''1 3_5555 . . 170.3(2) 170.3(2) 170.3(2) ?
N1b O28w1 O19w'1 3_5555 . . 78.64(18) 78.64(18) 78.64(18) ?
N1b O28w1 Na61 3_5555 . . 120.8(2) 113.0(2) 128.3(2) ?
N1b O28w1 Na21 3_5555 . . 91.7(2) 83.9(2) 103.9(3) ?
N1b O28w1 Na2''1 3_5555 . . 107.3(2) 107.3(2) 107.3(2) ?
N1b O28w1 Na16'1 3_5555 . . 70.8(8) 70.8(8) 70.8(8) ?
N1b O28w1 Na16''1 3_5555 . . 81.2(3) 81.2(3) 81.2(3) ?
N1b O28w1 Na14''1 3_5555 . . 126.8(2) 126.8(2) 126.8(2) ?
O3b'1 O28w1 O3b''1 . . . 21.65(15) 21.65(15) 21.65(15) ?
O3b'1 O28w1 O19w'1 . . . 91.28(18) 91.28(18) 91.28(18) ?
O3b'1 O28w1 Na2''1 . . . 58.72(15) 58.72(15) 58.72(15) ?
O3b'1 O28w1 Na16'1 . . . 104.0(8) 104.0(8) 104.0(8) ?
O3b'1 O28w1 Na16''1 . . . 92.8(3) 92.8(3) 92.8(3) ?
O3b'1 O28w1 Na14''1 . . . 66.53(17) 66.53(17) 66.53(17) ?
O3b''1 O28w1 O19w'1 . . . 100.69(19) 100.69(19) 100.69(19) ?
O3b''1 O28w1 Na2''1 . . . 78.83(17) 78.83(17) 78.83(17) ?
O3b''1 O28w1 Na16'1 . . . 118.2(8) 118.2(8) 118.2(8) ?
O3b''1 O28w1 Na16''1 . . . 108.0(3) 108.0(3) 108.0(3) ?
O3b''1 O28w1 Na14''1 . . . 50.00(14) 50.00(14) 50.00(14) ?
O19w'1 O28w1 Na2''1 . . . 49.9(2) 49.9(2) 49.9(2) ?
O19w'1 O28w1 Na16'1 . . . 108.8(4) 108.8(4) 108.8(4) ?
O19w'1 O28w1 Na16''1 . . . 107.7(3) 107.7(3) 107.7(3) ?
O19w'1 O28w1 Na14''1 . . . 145.6(3) 145.6(3) 145.6(3) ?
Na61 O28w1 Na21 . . . 115.4(3) 96.1(3) 125.2(3) ?
Na2''1 O28w1 Na16'1 . . . 80.9(6) 80.9(6) 80.9(6) ?
Na2''1 O28w1 Na16''1 . . . 72.9(2) 72.9(2) 72.9(2) ?
Na2''1 O28w1 Na14''1 . . . 123.9(2) 123.9(2) 123.9(2) ?
Na16'1 O28w1 Na16''1 . . . 11.4(8) 11.4(8) 11.4(8) ?
Na16'1 O28w1 Na14''1 . . . 102.1(4) 102.1(4) 102.1(4) ?
Na16''1 O28w1 Na14''1 . . . 99.7(2) 99.7(2) 99.7(2) ?
O3b O18w1 Na6 3_5555 . 3_5555 94.4(3) 89.9(2) 102.9(3) ?
O3b O18w1 N1a1 3_5555 . . 85.7(2) 70.42(15) 100.2(2) ?
O3b O18w1 O1b1 3_5555 . 3_5555 131.7(3) 126.0(3) 137.4(3) ?
O3b O18w1 N1b1 3_5555 . . 134.2(3) 126.4(3) 143.3(3) ?
O3b O18w1 Na21 3_5555 . . 62.7(2) 43.2(2) 99.4(3) ?
Na6 O18w1 N1a1 3_5555 . . 118.4(3) 113.6(3) 124.5(3) ?
Na6 O18w1 O1b1 3_5555 . 3_5555 68.46(19) 45.39(15) 91.5(2) ?
Na6 O18w1 N1b1 3_5555 . . 111.1(3) 86.46(19) 125.5(3) ?
Na6 O18w1 Na21 3_5555 . . 133.9(4) 125.6(3) 149.9(3) ?
N1a1 O18w1 O1b1 . . 3_5555 70.93(18) 64.82(18) 77.04(19) ?
N1a1 O18w1 N1b1 . . . 107.3(3) 103.5(2) 110.0(3) ?
N1a1 O18w1 Na21 . . . 82.3(3) 75.2(2) 90.0(3) ?
O1b1 O18w1 N1b1 3_5555 . . 79.85(18) 72.95(15) 86.8(2) ?
O1b1 O18w1 Na21 3_5555 . . 129.3(3) 121.7(3) 136.9(3) ?
N1b1 O18w1 Na21 . . . 78.7(3) 63.7(2) 87.5(3) ?
O3b O19w'1 Na16 3_5555 . 3_5555 110.3(4) 110.3(4) 110.3(4) ?
O3b O19w'1 N1b''1 3_5555 . . 153.6(4) 153.6(4) 153.6(4) ?
O3b O19w'1 O28w1 3_5555 . . 88.7(3) 88.7(3) 88.7(3) ?
O3b O19w'1 O19w''1 3_5555 . . 104.4(11) 104.4(11) 104.4(11) ?
O3b O19w'1 Na2'1 3_5555 . . 127.7(4) 127.7(4) 127.7(4) ?
O3b O19w'1 Na2''1 3_5555 . . 124.3(4) 124.3(4) 124.3(4) ?
Na16 O19w'1 N1b''1 3_5555 . . 73.9(3) 73.9(3) 73.9(3) ?
Na16 O19w'1 O28w1 3_5555 . . 112.1(4) 112.1(4) 112.1(4) ?
Na16 O19w'1 O19w''1 3_5555 . . 85.3(9) 85.3(9) 85.3(9) ?
Na16 O19w'1 Na2'1 3_5555 . . 113.1(4) 113.1(4) 113.1(4) ?
Na16 O19w'1 Na2''1 3_5555 . . 124.5(4) 124.5(4) 124.5(4) ?
N1b''1 O19w'1 O28w1 . . . 66.4(3) 66.4(3) 66.4(3) ?
N1b''1 O19w'1 O19w''1 . . . 101.8(10) 101.8(10) 101.8(10) ?
N1b''1 O19w'1 Na2'1 . . . 68.5(3) 68.5(3) 68.5(3) ?
N1b''1 O19w'1 Na2''1 . . . 53.1(2) 53.1(2) 53.1(2) ?
O28w1 O19w'1 O19w''1 . . . 153.4(11) 153.4(11) 153.4(11) ?
O28w1 O19w'1 Na2'1 . . . 100.6(3) 100.6(3) 100.6(3) ?
O28w1 O19w'1 Na2''1 . . . 63.6(3) 63.6(3) 63.6(3) ?
O19w''1 O19w'1 Na2'1 . . . 53.1(9) 53.1(9) 53.1(9) ?
O19w''1 O19w'1 Na2''1 . . . 90.1(10) 90.1(10) 90.1(10) ?
Na2'1 O19w'1 Na2''1 . . . 37.06(17) 37.06(17) 37.06(17) ?
O3b O19w''1 Na16 3_5555 . 3_5555 101.1(3) 101.1(3) 101.1(3) ?
O3b O19w''1 O19w'1 3_5555 . . 62.0(6) 62.0(6) 62.0(6) ?
O3b O19w''1 Na2'1 3_5555 . . 131.3(3) 131.3(3) 131.3(3) ?
O3b O19w''1 Na2''1 3_5555 . . 111.0(3) 111.0(3) 111.0(3) ?
Na16 O19w''1 O19w'1 3_5555 . . 77.8(7) 77.8(7) 77.8(7) ?
Na16 O19w''1 Na2'1 3_5555 . . 125.6(3) 125.6(3) 125.6(3) ?
Na16 O19w''1 Na2''1 3_5555 . . 118.2(3) 118.2(3) 118.2(3) ?
O19w'1 O19w''1 Na2'1 . . . 111.1(11) 111.1(11) 111.1(11) ?
O19w'1 O19w''1 Na2''1 . . . 73.5(10) 73.5(10) 73.5(10) ?
Na2'1 O19w''1 Na2''1 . . . 37.60(15) 37.60(15) 37.60(15) ?
O1a O24w1 O2a 3_5555 . 3_5655 104.93(18) 97.17(17) 112.8(2) ?
O1a O24w1 Na61 3_5555 . . 120.4(2) 112.7(2) 129.7(2) ?
O1a O24w1 H1c3a1 3_5555 . 3_6555 116.63 111.91 120.28 ?
O2a O24w1 Na61 3_5655 . . 124.2(2) 118.3(2) 134.0(2) ?
O2a O24w1 H1c3a1 3_5655 . 3_6555 108.71 101.45 114.82 ?
Na61 O24w1 H1c3a1 . . 3_6555 79.59 77.14 84.05 ?
O1a O24w'1 O2b 3_5555 . 1_6555 81.34(19) 81.34(19) 81.34(19) ?
O1a O24w'1 O3b''1 3_5555 . . 79.06(19) 79.06(19) 79.06(19) ?
O1a O24w'1 O24w''1 3_5555 . . 143.0(5) 143.0(5) 143.0(5) ?
O1a O24w'1 Na14'1 3_5555 . . 141.0(2) 141.0(2) 141.0(2) ?
O1a O24w'1 Na14''1 3_5555 . . 60.7(2) 60.7(2) 60.7(2) ?
O2b O24w'1 O3b''1 1_6555 . . 119.1(3) 119.1(3) 119.1(3) ?
O2b O24w'1 O24w''1 1_6555 . . 132.1(4) 132.1(4) 132.1(4) ?
O2b O24w'1 Na14'1 1_6555 . . 126.0(3) 126.0(3) 126.0(3) ?
O2b O24w'1 Na14''1 1_6555 . . 63.2(2) 63.2(2) 63.2(2) ?
O3b''1 O24w'1 O24w''1 . . . 93.1(4) 93.1(4) 93.1(4) ?
O3b''1 O24w'1 Na14'1 . . . 63.67(18) 63.67(18) 63.67(18) ?
O3b''1 O24w'1 Na14''1 . . . 56.9(2) 56.9(2) 56.9(2) ?
O24w''1 O24w'1 Na14'1 . . . 37.9(3) 37.9(3) 37.9(3) ?
O24w''1 O24w'1 Na14''1 . . . 141.7(6) 141.7(6) 141.7(6) ?
Na14'1 O24w'1 Na14''1 . . . 103.8(3) 103.8(3) 103.8(3) ?
O2a O24w''1 O1b 3_5655 . 1_6655 89.28(17) 89.28(17) 89.28(17) ?
O2a O24w''1 O24w'1 3_5655 . . 137.7(4) 137.7(4) 137.7(4) ?
O2a O24w''1 Na14'1 3_5655 . . 60.00(17) 60.00(17) 60.00(17) ?
O2a O24w''1 Na14''1 3_5655 . . 127.99(16) 127.99(16) 127.99(16) ?
O2a O24w''1 H1c4a1 3_5655 . 3_6555 95.48 95.48 95.48 ?
O1b O24w''1 O24w'1 1_6655 . . 131.0(4) 131.0(4) 131.0(4) ?
O1b O24w''1 Na14'1 1_6655 . . 65.52(18) 65.52(18) 65.52(18) ?
O1b O24w''1 Na14''1 1_6655 . . 125.14(19) 125.14(19) 125.14(19) ?
O1b O24w''1 H1c4a1 1_6655 . 3_6555 82.41 82.41 82.41 ?
O24w'1 O24w''1 Na14'1 . . . 119.3(5) 119.3(5) 119.3(5) ?
O24w'1 O24w''1 Na14''1 . . . 22.3(3) 22.3(3) 22.3(3) ?
O24w'1 O24w''1 H1c4a1 . . 3_6555 101.62 101.62 101.62 ?
Na14'1 O24w''1 Na14''1 . . . 97.0(2) 97.0(2) 97.0(2) ?
Na14'1 O24w''1 H1c4a1 . . 3_6555 138.31 138.31 138.31 ?
Na14''1 O24w''1 H1c4a1 . . 3_6555 123.79 123.79 123.79 ?
O1b O23w1 O2b 3_5655 . 1_6555 142.16(18) 125.39(13) 151.6(3) ?
O1b O23w1 O2b 3_5655 . 3_5555 121.61(18) 109.8(3) 137.02(16) ?
O1b O23w1 O3a1 3_5655 . . 102.02(17) 93.42(19) 113.08(17) ?
O1b O23w1 Na61 3_5655 . . 116.8(2) 109.16(16) 129.0(3) ?
O1b O23w1 Na61 3_5655 . 3_6555 69.16(14) 40.31(12) 98.01(16) ?
O1b O23w1 Na16'1 3_5655 . 3_6555 108.2(7) 108.2(7) 108.2(7) ?
O1b O23w1 Na16''1 3_5655 . 3_6555 96.0(5) 96.0(5) 96.0(5) ?
O1b O23w1 H1c3a1 3_5655 . . 69.78 60.94 82.13 ?
O2b O23w1 O2b 1_6555 . 3_5555 67.39(15) 50.12(10) 84.8(2) ?
O2b O23w1 O3a1 1_6555 . . 111.39(16) 96.51(13) 124.54(14) ?
O2b O23w1 Na61 1_6555 . . 48.34(14) 41.04(12) 53.31(17) ?
O2b O23w1 Na61 1_6555 . 3_6555 79.62(14) 67.39(13) 91.85(15) ?
O2b O23w1 Na16'1 1_6555 . 3_6555 46.9(5) 46.9(5) 46.9(5) ?
O2b O23w1 Na16''1 1_6555 . 3_6555 56.2(4) 56.2(4) 56.2(4) ?
O2b O23w1 H1c3a1 1_6555 . . 142.23 120.8 165.07 ?
O2b O23w1 O3a1 3_5555 . . 95.83(16) 81.90(18) 121.53(17) ?
O2b O23w1 Na61 3_5555 . . 108.9(2) 100.75(17) 118.0(3) ?
O2b O23w1 Na61 3_5555 . 3_6555 66.34(14) 46.60(13) 86.07(15) ?
O2b O23w1 Na16'1 3_5555 . 3_6555 85.9(7) 85.9(7) 85.9(7) ?
O2b O23w1 Na16''1 3_5555 . 3_6555 103.4(5) 103.4(5) 103.4(5) ?
O2b O23w1 H1c3a1 3_5555 . . 78 63.81 97.83 ?
O3a1 O23w1 Na61 . . . 92.97(16) 77.36(18) 102.93(16) ?
O3a1 O23w1 Na61 . . 3_6555 133.7(2) 127.6(2) 139.7(2) ?
O3a1 O23w1 Na16'1 . . 3_6555 157.8(8) 157.8(8) 157.8(8) ?
O3a1 O23w1 Na16''1 . . 3_6555 166.8(3) 166.8(3) 166.8(3) ?
O3a1 O23w1 H1c3a1 . . . 55.44 43.37 62.08 ?
Na61 O23w1 Na61 . . 3_6555 101.07(17) 99.50(17) 102.65(18) ?
Na61 O23w1 Na16'1 . . 3_6555 92.3(4) 92.3(4) 92.3(4) ?
Na61 O23w1 Na16''1 . . 3_6555 89.5(3) 89.5(3) 89.5(3) ?
Na61 O23w1 H1c3a1 . . . 145.61 120.72 162.48 ?
Na61 O23w1 H1c3a1 3_6555 . . 85.91 84.5 87.32 ?
Na16'1 O23w1 Na16''1 3_6555 . 3_6555 18.6(9) 18.6(9) 18.6(9) ?
O1b Na61 O2b 1_6655 . 1_6555 115.31(14) 85.38(16) 136.03(13) ?
O1b Na61 O18w 1_6655 . 3_5655 74.62(15) 51.95(12) 86.27(15) ?
O1b Na61 O28w1 1_6655 . . 162.4(2) 156.6(2) 168.9(3) ?
O1b Na61 O24w1 1_6655 . . 82.67(19) 79.13(17) 87.9(2) ?
O1b Na61 O23w1 1_6655 . . 94.42(19) 78.9(2) 107.0(2) ?
O1b Na61 O23w1 1_6655 . 3_6555 71.49(17) 44.93(16) 98.04(18) ?
O2b Na61 O18w 1_6555 . 3_5655 157.28(18) 133.99(14) 175.60(16) ?
O2b Na61 O28w1 1_6555 . . 71.3(2) 50.9(2) 84.1(3) ?
O2b Na61 O24w1 1_6555 . . 87.95(19) 74.44(17) 95.4(2) ?
O2b Na61 O23w1 1_6555 . . 89.13(19) 74.2(2) 98.62(18) ?
O2b Na61 O23w1 1_6555 . 3_6555 68.98(17) 52.47(16) 85.48(19) ?
O18w Na61 O28w1 3_5655 . . 97.2(3) 83.3(3) 104.8(3) ?
O18w Na61 O24w1 3_5655 . . 96.5(2) 87.9(2) 102.2(2) ?
O18w Na61 O23w1 3_5655 . . 84.1(2) 79.5(2) 89.1(3) ?
O18w Na61 O23w1 3_5655 . 3_6555 124.2(2) 90.2(2) 158.2(2) ?
O28w1 Na61 O24w1 . . . 94.4(2) 86.6(2) 100.1(2) ?
O28w1 Na61 O23w1 . . . 86.9(2) 80.0(2) 94.8(2) ?
O28w1 Na61 O23w1 . . 3_6555 124.9(2) 97.2(2) 152.5(2) ?
O24w1 Na61 O23w1 . . . 168.9(2) 163.7(3) 171.9(2) ?
O24w1 Na61 O23w1 . . 3_6555 101.5(2) 99.6(2) 103.4(2) ?
O23w1 Na61 O23w1 . . 3_6555 78.86(18) 78.75(18) 78.97(18) ?
O3a Na21 O3b 3_5555 . 3_5555 82.2(2) 57.65(11) 103.0(2) ?
O3a Na21 O28w 3_5555 . 3_5655 121.3(2) 117.1(2) 127.7(2) ?
O3a Na21 O18w 3_5555 . 3_5655 127.1(2) 118.2(2) 138.5(2) ?
O3a Na21 O3a1 3_5555 . . 159.8(3) 130.8(2) 178.5(3) ?
O3a Na21 O3b1 3_5555 . . 77.5(2) 58.46(17) 92.3(2) ?
O3a Na21 O28w1 3_5555 . . 81.1(3) 73.2(3) 86.3(3) ?
O3a Na21 O18w1 3_5555 . . 79.5(2) 61.22(17) 96.0(2) ?
O3b Na21 O28w 3_5555 . 3_5655 126.5(3) 122.4(3) 128.9(3) ?
O3b Na21 O18w 3_5555 . 3_5655 134.1(2) 123.04(19) 149.9(2) ?
O3b Na21 O3a1 3_5555 . . 83.6(2) 73.21(18) 92.5(2) ?
O3b Na21 O3b1 3_5555 . . 156.6(3) 116.1(2) 178.4(3) ?
O3b Na21 O28w1 3_5555 . . 83.7(3) 71.8(3) 89.8(3) ?
O3b Na21 O18w1 3_5555 . . 75.1(2) 43.35(15) 91.6(3) ?
O28w Na21 O18w 3_5655 . 3_5655 69.53(17) 66.42(14) 72.5(2) ?
O28w Na21 O3a1 3_5655 . . 68.63(19) 53.69(16) 93.5(2) ?
O28w Na21 O3b1 3_5655 . . 62.38(19) 52.23(18) 81.1(2) ?
O28w Na21 O28w1 3_5655 . . 138.0(3) 124.9(3) 159.8(4) ?
O28w Na21 O18w1 3_5655 . . 67.3(2) 52.87(18) 86.8(2) ?
O18w Na21 O3a1 3_5655 . . 64.4(2) 52.03(16) 85.1(3) ?
O18w Na21 O3b1 3_5655 . . 63.9(2) 51.72(17) 86.0(3) ?
O18w Na21 O28w1 3_5655 . . 68.9(3) 58.5(3) 88.4(3) ?
O18w Na21 O18w1 3_5655 . . 135.7(3) 119.3(2) 156.4(3) ?
O3a1 Na21 O3b1 . . . 116.6(3) 89.1(2) 170.7(3) ?
O3a1 Na21 O28w1 . . . 91.8(3) 90.8(3) 93.3(3) ?
O3a1 Na21 O18w1 . . . 91.4(2) 84.4(2) 104.5(3) ?
O3b1 Na21 O28w1 . . . 91.0(3) 90.5(3) 91.3(3) ?
O3b1 Na21 O18w1 . . . 93.6(2) 88.5(2) 102.1(2) ?
O28w1 Na21 O18w1 . . . 151.8(3) 113.2(3) 177.5(3) ?
O28w' Na2'1 O28w'' 3_5655 . 3_5655 17.3(4) 17.3(4) 17.3(4) ?
O28w' Na2'1 N1a1 3_5655 . . 94.5(2) 94.5(2) 94.5(2) ?
O28w' Na2'1 O1b1 3_5655 . 3_5555 129.6(2) 129.6(2) 129.6(2) ?
O28w' Na2'1 O1b''1 3_5655 . . 80.94(19) 80.94(19) 80.94(19) ?
O28w' Na2'1 O2b1 3_5655 . 3_5555 80.40(19) 80.40(19) 80.40(19) ?
O28w' Na2'1 N1b'1 3_5655 . . 85.4(2) 85.4(2) 85.4(2) ?
O28w' Na2'1 O19w'1 3_5655 . . 141.8(2) 141.8(2) 141.8(2) ?
O28w' Na2'1 O19w''1 3_5655 . . 157.6(3) 157.6(3) 157.6(3) ?
O28w' Na2'1 Na2''1 3_5655 . . 70.9(2) 70.9(2) 70.9(2) ?
O28w'' Na2'1 N1a1 3_5655 . . 82.0(3) 82.0(3) 82.0(3) ?
O28w'' Na2'1 O1b1 3_5655 . 3_5555 117.2(3) 117.2(3) 117.2(3) ?
O28w'' Na2'1 O1b''1 3_5655 . . 89.9(3) 89.9(3) 89.9(3) ?
O28w'' Na2'1 O2b1 3_5655 . 3_5555 69.2(3) 69.2(3) 69.2(3) ?
O28w'' Na2'1 N1b'1 3_5655 . . 101.6(3) 101.6(3) 101.6(3) ?
O28w'' Na2'1 O19w'1 3_5655 . . 153.8(3) 153.8(3) 153.8(3) ?
O28w'' Na2'1 O19w''1 3_5655 . . 167.1(4) 167.1(4) 167.1(4) ?
O28w'' Na2'1 Na2''1 3_5655 . . 84.4(3) 84.4(3) 84.4(3) ?
N1a1 Na2'1 O1b1 . . 3_5555 88.69(13) 88.69(13) 88.69(13) ?
N1a1 Na2'1 O1b''1 . . . 163.52(16) 163.52(16) 163.52(16) ?
N1a1 Na2'1 O2b1 . . 3_5555 92.62(13) 92.62(13) 92.62(13) ?
N1a1 Na2'1 N1b'1 . . . 157.11(16) 157.11(16) 157.11(16) ?
N1a1 Na2'1 O19w'1 . . . 92.22(15) 92.22(15) 92.22(15) ?
N1a1 Na2'1 O19w''1 . . . 89.8(2) 89.8(2) 89.8(2) ?
N1a1 Na2'1 Na2''1 . . . 97.18(15) 97.18(15) 97.18(15) ?
O1b1 Na2'1 O1b''1 3_5555 . . 82.24(14) 82.24(14) 82.24(14) ?
O1b1 Na2'1 O2b1 3_5555 . 3_5555 49.22(12) 49.22(12) 49.22(12) ?
O1b1 Na2'1 N1b'1 3_5555 . . 108.99(16) 108.99(16) 108.99(16) ?
O1b1 Na2'1 O19w'1 3_5555 . . 88.03(15) 88.03(15) 88.03(15) ?
O1b1 Na2'1 O19w''1 3_5555 . . 72.3(2) 72.3(2) 72.3(2) ?
O1b1 Na2'1 Na2''1 3_5555 . . 158.33(18) 158.33(18) 158.33(18) ?
O1b''1 Na2'1 O2b1 . . 3_5555 71.04(13) 71.04(13) 71.04(13) ?
O1b''1 Na2'1 N1b'1 . . . 38.88(15) 38.88(15) 38.88(15) ?
O1b''1 Na2'1 O19w'1 . . . 101.14(15) 101.14(15) 101.14(15) ?
O1b''1 Na2'1 O19w''1 . . . 100.4(2) 100.4(2) 100.4(2) ?
O1b''1 Na2'1 Na2''1 . . . 96.28(16) 96.28(16) 96.28(16) ?
O2b1 Na2'1 N1b'1 3_5555 . . 109.86(16) 109.86(16) 109.86(16) ?
O2b1 Na2'1 O19w'1 3_5555 . . 136.79(16) 136.79(16) 136.79(16) ?
O2b1 Na2'1 O19w''1 3_5555 . . 121.4(2) 121.4(2) 121.4(2) ?
O2b1 Na2'1 Na2''1 3_5555 . . 150.25(18) 150.25(18) 150.25(18) ?
N1b'1 Na2'1 O19w'1 . . . 74.53(17) 74.53(17) 74.53(17) ?
N1b'1 Na2'1 O19w''1 . . . 82.2(2) 82.2(2) 82.2(2) ?
N1b'1 Na2'1 Na2''1 . . . 61.12(16) 61.12(16) 61.12(16) ?
O19w'1 Na2'1 O19w''1 . . . 15.8(3) 15.8(3) 15.8(3) ?
O19w'1 Na2'1 Na2''1 . . . 71.0(3) 71.0(3) 71.0(3) ?
O19w''1 Na2'1 Na2''1 . . . 86.8(2) 86.8(2) 86.8(2) ?
O28w' Na2''1 O28w'' 3_5655 . 3_5655 17.8(3) 17.8(3) 17.8(3) ?
O28w' Na2''1 O18w' 3_5655 . 3_5655 81.5(2) 81.5(2) 81.5(2) ?
O28w' Na2''1 O18w'' 3_5655 . 3_5655 77.2(2) 77.2(2) 77.2(2) ?
O28w' Na2''1 O3a1 3_5655 . . 98.9(2) 98.9(2) 98.9(2) ?
O28w' Na2''1 O3b'1 3_5655 . . 99.8(2) 99.8(2) 99.8(2) ?
O28w' Na2''1 N1b'1 3_5655 . . 93.0(2) 93.0(2) 93.0(2) ?
O28w' Na2''1 N1b''1 3_5655 . . 107.7(2) 107.7(2) 107.7(2) ?
O28w' Na2''1 C7b'1 3_5655 . . 94.9(2) 94.9(2) 94.9(2) ?
O28w' Na2''1 O28w1 3_5655 . . 150.6(3) 150.6(3) 150.6(3) ?
O28w' Na2''1 O19w'1 3_5655 . . 142.9(2) 142.9(2) 142.9(2) ?
O28w' Na2''1 O19w''1 3_5655 . . 126.5(3) 126.5(3) 126.5(3) ?
O28w' Na2''1 Na2'1 3_5655 . . 70.9(2) 70.9(2) 70.9(2) ?
O28w'' Na2''1 O18w' 3_5655 . 3_5655 94.4(3) 94.4(3) 94.4(3) ?
O28w'' Na2''1 O18w'' 3_5655 . 3_5655 92.3(3) 92.3(3) 92.3(3) ?
O28w'' Na2''1 O3a1 3_5655 . . 91.3(3) 91.3(3) 91.3(3) ?
O28w'' Na2''1 O3b'1 3_5655 . . 117.0(3) 117.0(3) 117.0(3) ?
O28w'' Na2''1 N1b'1 3_5655 . . 100.0(3) 100.0(3) 100.0(3) ?
O28w'' Na2''1 N1b''1 3_5655 . . 116.9(3) 116.9(3) 116.9(3) ?
O28w'' Na2''1 C7b'1 3_5655 . . 108.6(3) 108.6(3) 108.6(3) ?
O28w'' Na2''1 O28w1 3_5655 . . 162.6(3) 162.6(3) 162.6(3) ?
O28w'' Na2''1 O19w'1 3_5655 . . 127.4(3) 127.4(3) 127.4(3) ?
O28w'' Na2''1 O19w''1 3_5655 . . 111.2(3) 111.2(3) 111.2(3) ?
O28w'' Na2''1 Na2'1 3_5655 . . 56.1(3) 56.1(3) 56.1(3) ?
O18w' Na2''1 O18w'' 3_5655 . 3_5655 11.8(2) 11.8(2) 11.8(2) ?
O18w' Na2''1 O3a1 3_5655 . . 72.15(18) 72.15(18) 72.15(18) ?
O18w' Na2''1 O3b'1 3_5655 . . 60.56(18) 60.56(18) 60.56(18) ?
O18w' Na2''1 N1b'1 3_5655 . . 110.1(2) 110.1(2) 110.1(2) ?
O18w' Na2''1 N1b''1 3_5655 . . 102.0(2) 102.0(2) 102.0(2) ?
O18w' Na2''1 C7b'1 3_5655 . . 83.9(2) 83.9(2) 83.9(2) ?
O18w' Na2''1 O28w1 3_5655 . . 69.6(2) 69.6(2) 69.6(2) ?
O18w' Na2''1 O19w'1 3_5655 . . 135.1(2) 135.1(2) 135.1(2) ?
O18w' Na2''1 O19w''1 3_5655 . . 150.4(2) 150.4(2) 150.4(2) ?
O18w' Na2''1 Na2'1 3_5655 . . 149.9(2) 149.9(2) 149.9(2) ?
O18w'' Na2''1 O3a1 3_5655 . . 83.75(19) 83.75(19) 83.75(19) ?
O18w'' Na2''1 O3b'1 3_5655 . . 51.69(19) 51.69(19) 51.69(19) ?
O18w'' Na2''1 N1b'1 3_5655 . . 99.2(2) 99.2(2) 99.2(2) ?
O18w'' Na2''1 N1b''1 3_5655 . . 92.7(2) 92.7(2) 92.7(2) ?
O18w'' Na2''1 C7b'1 3_5655 . . 73.5(2) 73.5(2) 73.5(2) ?
O18w'' Na2''1 O28w1 3_5655 . . 73.4(3) 73.4(3) 73.4(3) ?
O18w'' Na2''1 O19w'1 3_5655 . . 139.9(2) 139.9(2) 139.9(2) ?
O18w'' Na2''1 O19w''1 3_5655 . . 156.2(3) 156.2(3) 156.2(3) ?
O18w'' Na2''1 Na2'1 3_5655 . . 148.2(2) 148.2(2) 148.2(2) ?
O3a1 Na2''1 O3b'1 . . . 125.24(14) 125.24(14) 125.24(14) ?
O3a1 Na2''1 N1b'1 . . . 168.1(2) 168.1(2) 168.1(2) ?
O3a1 Na2''1 N1b''1 . . . 151.8(2) 151.8(2) 151.8(2) ?
O3a1 Na2''1 C7b'1 . . . 150.05(17) 150.05(17) 150.05(17) ?
O3a1 Na2''1 O28w1 . . . 77.6(2) 77.6(2) 77.6(2) ?
O3a1 Na2''1 O19w'1 . . . 89.43(16) 89.43(16) 89.43(16) ?
O3a1 Na2''1 O19w''1 . . . 92.0(2) 92.0(2) 92.0(2) ?
O3a1 Na2''1 Na2'1 . . . 99.83(16) 99.83(16) 99.83(16) ?
O3b'1 Na2''1 N1b'1 . . . 51.99(16) 51.99(16) 51.99(16) ?
O3b'1 Na2''1 N1b''1 . . . 41.43(17) 41.43(17) 41.43(17) ?
O3b'1 Na2''1 C7b'1 . . . 25.30(13) 25.30(13) 25.30(13) ?
O3b'1 Na2''1 O28w1 . . . 61.7(2) 61.7(2) 61.7(2) ?
O3b'1 Na2''1 O19w'1 . . . 104.65(17) 104.65(17) 104.65(17) ?
O3b'1 Na2''1 O19w''1 . . . 115.7(2) 115.7(2) 115.7(2) ?
O3b'1 Na2''1 Na2'1 . . . 134.93(16) 134.93(16) 134.93(16) ?
N1b'1 Na2''1 N1b''1 . . . 17.60(19) 17.60(19) 17.60(19) ?
N1b'1 Na2''1 C7b'1 . . . 26.88(17) 26.88(17) 26.88(17) ?
N1b'1 Na2''1 O28w1 . . . 92.1(2) 92.1(2) 92.1(2) ?
N1b'1 Na2''1 O19w'1 . . . 80.90(19) 80.90(19) 80.90(19) ?
N1b'1 Na2''1 O19w''1 . . . 80.6(2) 80.6(2) 80.6(2) ?
N1b'1 Na2''1 Na2'1 . . . 83.80(18) 83.80(18) 83.80(18) ?
N1b''1 Na2''1 C7b'1 . . . 20.9(2) 20.9(2) 20.9(2) ?
N1b''1 Na2''1 O28w1 . . . 74.6(2) 74.6(2) 74.6(2) ?
N1b''1 Na2''1 O19w'1 . . . 75.3(2) 75.3(2) 75.3(2) ?
N1b''1 Na2''1 O19w''1 . . . 80.0(2) 80.0(2) 80.0(2) ?
N1b''1 Na2''1 Na2'1 . . . 97.80(19) 97.80(19) 97.80(19) ?
C7b'1 Na2''1 O28w1 . . . 77.3(2) 77.3(2) 77.3(2) ?
C7b'1 Na2''1 O19w'1 . . . 95.44(19) 95.44(19) 95.44(19) ?
C7b'1 Na2''1 O19w''1 . . . 100.9(2) 100.9(2) 100.9(2) ?
C7b'1 Na2''1 Na2'1 . . . 109.80(17) 109.80(17) 109.80(17) ?
O28w1 Na2''1 O19w'1 . . . 66.54(16) 66.54(16) 66.54(16) ?
O28w1 Na2''1 O19w''1 . . . 82.9(2) 82.9(2) 82.9(2) ?
O28w1 Na2''1 Na2'1 . . . 138.4(2) 138.4(2) 138.4(2) ?
O19w'1 Na2''1 O19w''1 . . . 16.4(3) 16.4(3) 16.4(3) ?
O19w'1 Na2''1 Na2'1 . . . 72.0(3) 72.0(3) 72.0(3) ?
O19w''1 Na2''1 Na2'1 . . . 55.6(2) 55.6(2) 55.6(2) ?
O2b Na16'1 O18w' 3_5555 . 3_5655 155.2(13) 155.2(13) 155.2(13) ?
O2b Na16'1 O18w'' 3_5555 . 3_5655 166.6(14) 166.6(14) 166.6(14) ?
O2b Na16'1 O3a1 3_5555 . . 98.6(6) 98.6(6) 98.6(6) ?
O2b Na16'1 O28w1 3_5555 . . 116.6(16) 116.6(16) 116.6(16) ?
O2b Na16'1 O23w1 3_5555 . 3_6555 79.5(3) 79.5(3) 79.5(3) ?
O2b Na16'1 Na16''1 3_5555 . . 108.6(10) 108.6(10) 108.6(10) ?
O18w' Na16'1 O18w'' 3_5655 . 3_5655 12.4(2) 12.4(2) 12.4(2) ?
O18w' Na16'1 O3a1 3_5655 . . 82.5(8) 82.5(8) 82.5(8) ?
O18w' Na16'1 O28w1 3_5655 . . 87.8(5) 87.8(5) 87.8(5) ?
O18w' Na16'1 O23w1 3_5655 . 3_6555 86.4(9) 86.4(9) 86.4(9) ?
O18w' Na16'1 Na16''1 3_5655 . . 47.4(12) 47.4(12) 47.4(12) ?
O18w'' Na16'1 O3a1 3_5655 . . 78.2(7) 78.2(7) 78.2(7) ?
O18w'' Na16'1 O28w1 3_5655 . . 76.8(4) 76.8(4) 76.8(4) ?
O18w'' Na16'1 O23w1 3_5655 . 3_6555 96.1(9) 96.1(9) 96.1(9) ?
O18w'' Na16'1 Na16''1 3_5655 . . 58.0(12) 58.0(12) 58.0(12) ?
O3a1 Na16'1 O28w1 . . . 95.0(5) 95.0(5) 95.0(5) ?
O3a1 Na16'1 O23w1 . . 3_6555 147.5(14) 147.5(14) 147.5(14) ?
O3a1 Na16'1 Na16''1 . . . 76.1(11) 76.1(11) 76.1(11) ?
O28w1 Na16'1 O23w1 . . 3_6555 115.0(7) 115.0(7) 115.0(7) ?
O28w1 Na16'1 Na16''1 . . . 134.8(15) 134.8(15) 134.8(15) ?
O23w1 Na16'1 Na16''1 3_6555 . . 74.0(10) 74.0(10) 74.0(10) ?
O1b Na16''1 O2b 3_5655 . 3_5555 80.54(16) 80.54(16) 80.54(16) ?
O1b Na16''1 O18w' 3_5655 . 3_5655 108.3(9) 108.3(9) 108.3(9) ?
O1b Na16''1 O18w'' 3_5655 . 3_5655 118.2(8) 118.2(8) 118.2(8) ?
O1b Na16''1 O3a1 3_5655 . . 99.4(3) 99.4(3) 99.4(3) ?
O1b Na16''1 O28w1 3_5655 . . 169.1(7) 169.1(7) 169.1(7) ?
O1b Na16''1 O23w1 3_5655 . 3_6555 77.9(3) 77.9(3) 77.9(3) ?
O1b Na16''1 Na16'1 3_5655 . . 135.2(11) 135.2(11) 135.2(11) ?
O2b Na16''1 O18w' 3_5555 . 3_5655 168.8(7) 168.8(7) 168.8(7) ?
O2b Na16''1 O18w'' 3_5555 . 3_5655 161.3(8) 161.3(8) 161.3(8) ?
O2b Na16''1 O3a1 3_5555 . . 90.3(5) 90.3(5) 90.3(5) ?
O2b Na16''1 O28w1 3_5555 . . 88.6(7) 88.6(7) 88.6(7) ?
O2b Na16''1 O23w1 3_5555 . 3_6555 74.4(4) 74.4(4) 74.4(4) ?
O2b Na16''1 Na16'1 3_5555 . . 54.7(11) 54.7(11) 54.7(11) ?
O18w' Na16''1 O18w'' 3_5655 . 3_5655 11.9(3) 11.9(3) 11.9(3) ?
O18w' Na16''1 O3a1 3_5655 . . 94.9(4) 94.9(4) 94.9(4) ?
O18w' Na16''1 O28w1 3_5655 . . 82.5(3) 82.5(3) 82.5(3) ?
O18w' Na16''1 O23w1 3_5655 . 3_6555 100.2(4) 100.2(4) 100.2(4) ?
O18w' Na16''1 Na16'1 3_5655 . . 115.9(10) 115.9(10) 115.9(10) ?
O18w'' Na16''1 O3a1 3_5655 . . 86.6(3) 86.6(3) 86.6(3) ?
O18w'' Na16''1 O28w1 3_5655 . . 72.7(3) 72.7(3) 72.7(3) ?
O18w'' Na16''1 O23w1 3_5655 . 3_6555 108.0(4) 108.0(4) 108.0(4) ?
O18w'' Na16''1 Na16'1 3_5655 . . 106.5(9) 106.5(9) 106.5(9) ?
O3a1 Na16''1 O28w1 . . . 81.2(4) 81.2(4) 81.2(4) ?
O3a1 Na16''1 O23w1 . . 3_6555 164.7(8) 164.7(8) 164.7(8) ?
O3a1 Na16''1 Na16'1 . . . 84.0(10) 84.0(10) 84.0(10) ?
O28w1 Na16''1 O23w1 . . 3_6555 98.6(5) 98.6(5) 98.6(5) ?
O28w1 Na16''1 Na16'1 . . . 33.8(9) 33.8(9) 33.8(9) ?
O23w1 Na16''1 Na16'1 3_6555 . . 87.4(9) 87.4(9) 87.4(9) ?
O2a Na14'1 N1a 3_5655 . 3_5655 56.76(12) 56.76(12) 56.76(12) ?
O2a Na14'1 O1b 3_5655 . 1_6655 103.03(15) 103.03(15) 103.03(15) ?
O2a Na14'1 O18w' 3_5655 . 3_5655 146.87(17) 146.87(17) 146.87(17) ?
O2a Na14'1 O18w'' 3_5655 . 3_5655 135.3(2) 135.3(2) 135.3(2) ?
O2a Na14'1 O3b'1 3_5655 . . 100.31(15) 100.31(15) 100.31(15) ?
O2a Na14'1 O3b''1 3_5655 . . 91.75(16) 91.75(16) 91.75(16) ?
O2a Na14'1 O24w'1 3_5655 . . 100.18(19) 100.18(19) 100.18(19) ?
O2a Na14'1 O24w''1 3_5655 . . 85.25(19) 85.25(19) 85.25(19) ?
O2a Na14'1 Na14''1 3_5655 . . 116.19(12) 116.19(12) 116.19(12) ?
N1a Na14'1 O1b 3_5655 . 1_6655 99.88(14) 99.88(14) 99.88(14) ?
N1a Na14'1 O18w' 3_5655 . 3_5655 90.26(15) 90.26(15) 90.26(15) ?
N1a Na14'1 O18w'' 3_5655 . 3_5655 82.2(2) 82.2(2) 82.2(2) ?
N1a Na14'1 O3b'1 3_5655 . . 89.73(14) 89.73(14) 89.73(14) ?
N1a Na14'1 O3b''1 3_5655 . . 103.94(14) 103.94(14) 103.94(14) ?
N1a Na14'1 O24w'1 3_5655 . . 155.77(19) 155.77(19) 155.77(19) ?
N1a Na14'1 O24w''1 3_5655 . . 141.0(2) 141.0(2) 141.0(2) ?
N1a Na14'1 Na14''1 3_5655 . . 151.73(11) 151.73(11) 151.73(11) ?
O1b Na14'1 O18w' 1_6655 . 3_5655 84.22(15) 84.22(15) 84.22(15) ?
O1b Na14'1 O18w'' 1_6655 . 3_5655 100.6(2) 100.6(2) 100.6(2) ?
O1b Na14'1 O3b'1 1_6655 . . 156.36(18) 156.36(18) 156.36(18) ?
O1b Na14'1 O3b''1 1_6655 . . 156.11(16) 156.11(16) 156.11(16) ?
O1b Na14'1 O24w'1 1_6655 . . 92.24(17) 92.24(17) 92.24(17) ?
O1b Na14'1 O24w''1 1_6655 . . 78.85(18) 78.85(18) 78.85(18) ?
O1b Na14'1 Na14''1 1_6655 . . 108.35(11) 108.35(11) 108.35(11) ?
O18w' Na14'1 O18w'' 3_5655 . 3_5655 17.2(2) 17.2(2) 17.2(2) ?
O18w' Na14'1 O3b'1 3_5655 . . 74.1(2) 74.1(2) 74.1(2) ?
O18w' Na14'1 O3b''1 3_5655 . . 93.6(2) 93.6(2) 93.6(2) ?
O18w' Na14'1 O24w'1 3_5655 . . 111.9(3) 111.9(3) 111.9(3) ?
O18w' Na14'1 O24w''1 3_5655 . . 127.8(3) 127.8(3) 127.8(3) ?
O18w' Na14'1 Na14''1 3_5655 . . 91.0(2) 91.0(2) 91.0(2) ?
O18w'' Na14'1 O3b'1 3_5655 . . 59.1(2) 59.1(2) 59.1(2) ?
O18w'' Na14'1 O3b''1 3_5655 . . 80.9(2) 80.9(2) 80.9(2) ?
O18w'' Na14'1 O24w'1 3_5655 . . 116.3(3) 116.3(3) 116.3(3) ?
O18w'' Na14'1 O24w''1 3_5655 . . 136.7(3) 136.7(3) 136.7(3) ?
O18w'' Na14'1 Na14''1 3_5655 . . 91.0(2) 91.0(2) 91.0(2) ?
O3b'1 Na14'1 O3b''1 . . . 24.14(16) 24.14(16) 24.14(16) ?
O3b'1 Na14'1 O24w'1 . . . 87.30(19) 87.30(19) 87.30(19) ?
O3b'1 Na14'1 O24w''1 . . . 107.0(2) 107.0(2) 107.0(2) ?
O3b'1 Na14'1 Na14''1 . . . 63.59(12) 63.59(12) 63.59(12) ?
O3b''1 Na14'1 O24w'1 . . . 66.43(18) 66.43(18) 66.43(18) ?
O3b''1 Na14'1 O24w''1 . . . 83.9(2) 83.9(2) 83.9(2) ?
O3b''1 Na14'1 Na14''1 . . . 47.80(11) 47.80(11) 47.80(11) ?
O24w'1 Na14'1 O24w''1 . . . 22.8(2) 22.8(2) 22.8(2) ?
O24w'1 Na14'1 Na14''1 . . . 27.43(15) 27.43(15) 27.43(15) ?
O24w''1 Na14'1 Na14''1 . . . 50.26(17) 50.26(17) 50.26(17) ?
O1a Na14''1 N1a 3_5555 . 3_5555 54.51(11) 54.51(11) 54.51(11) ?
O1a Na14''1 O2b 3_5555 . 1_6555 95.09(13) 95.09(13) 95.09(13) ?
O1a Na14''1 O3b'1 3_5555 . . 117.26(13) 117.26(13) 117.26(13) ?
O1a Na14''1 O3b''1 3_5555 . . 96.20(17) 96.20(17) 96.20(17) ?
O1a Na14''1 O28w1 3_5555 . . 134.0(2) 134.0(2) 134.0(2) ?
O1a Na14''1 O24w'1 3_5555 . . 88.5(3) 88.5(3) 88.5(3) ?
O1a Na14''1 O24w''1 3_5555 . . 100.73(15) 100.73(15) 100.73(15) ?
O1a Na14''1 Na14'1 3_5555 . . 124.64(12) 124.64(12) 124.64(12) ?
N1a Na14''1 O2b 3_5555 . 1_6555 100.79(13) 100.79(13) 100.79(13) ?
N1a Na14''1 O3b'1 3_5555 . . 99.78(12) 99.78(12) 99.78(12) ?
N1a Na14''1 O3b''1 3_5555 . . 87.31(15) 87.31(15) 87.31(15) ?
N1a Na14''1 O28w1 3_5555 . . 79.5(2) 79.5(2) 79.5(2) ?
N1a Na14''1 O24w'1 3_5555 . . 142.7(3) 142.7(3) 142.7(3) ?
N1a Na14''1 O24w''1 3_5555 . . 151.33(14) 151.33(14) 151.33(14) ?
N1a Na14''1 Na14'1 3_5555 . . 147.11(9) 147.11(9) 147.11(9) ?
O2b Na14''1 O3b'1 1_6555 . . 147.59(15) 147.59(15) 147.59(15) ?
O2b Na14''1 O3b''1 1_6555 . . 168.56(19) 168.56(19) 168.56(19) ?
O2b Na14''1 O28w1 1_6555 . . 93.1(2) 93.1(2) 93.1(2) ?
O2b Na14''1 O24w'1 1_6555 . . 86.1(2) 86.1(2) 86.1(2) ?
O2b Na14''1 O24w''1 1_6555 . . 95.21(13) 95.21(13) 95.21(13) ?
O2b Na14''1 Na14'1 1_6555 . . 111.68(11) 111.68(11) 111.68(11) ?
O3b'1 Na14''1 O3b''1 . . . 21.06(17) 21.06(17) 21.06(17) ?
O3b'1 Na14''1 O28w1 . . . 66.4(2) 66.4(2) 66.4(2) ?
O3b'1 Na14''1 O24w'1 . . . 92.5(3) 92.5(3) 92.5(3) ?
O3b'1 Na14''1 O24w''1 . . . 77.79(14) 77.79(14) 77.79(14) ?
O3b'1 Na14''1 Na14'1 . . . 48.94(10) 48.94(10) 48.94(10) ?
O3b''1 Na14''1 O28w1 . . . 80.3(3) 80.3(3) 80.3(3) ?
O3b''1 Na14''1 O24w'1 . . . 92.4(3) 92.4(3) 92.4(3) ?
O3b''1 Na14''1 O24w''1 . . . 80.88(17) 80.88(17) 80.88(17) ?
O3b''1 Na14''1 Na14'1 . . . 59.81(14) 59.81(14) 59.81(14) ?
O28w1 Na14''1 O24w'1 . . . 137.2(3) 137.2(3) 137.2(3) ?
O28w1 Na14''1 O24w''1 . . . 123.41(19) 123.41(19) 123.41(19) ?
O28w1 Na14''1 Na14'1 . . . 93.25(15) 93.25(15) 93.25(15) ?
O24w'1 Na14''1 O24w''1 . . . 16.0(3) 16.0(3) 16.0(3) ?
O24w'1 Na14''1 Na14'1 . . . 48.7(2) 48.7(2) 48.7(2) ?
O24w''1 Na14''1 Na14'1 . . . 32.73(11) 32.73(11) 32.73(11) ?
S1a1 C1a1 O1a1 . . . 30.67(10) 29.66(10) 31.55(10) ?
S1a1 C1a1 O2a1 . . . 28.81(10) 27.21(9) 29.57(10) ?
S1a1 C1a1 N1a1 . . . 38.34(10) 36.87(10) 39.58(11) ?
S1a1 C1a1 C7a1 . . . 69.80(14) 67.63(14) 71.35(14) ?
S1a1 C1a1 C2a1 . . . 106.8(3) 106.1(3) 108.3(3) ?
S1a1 C1a1 C3a1 . . . 136.8(2) 135.8(2) 137.8(2) ?
S1a1 C1a1 C4a1 . . . 170.3(2) 168.1(2) 171.5(2) ?
S1a1 C1a1 C5a1 . . . 156.2(2) 150.8(2) 158.4(2) ?
S1a1 C1a1 C6a1 . . . 124.8(3) 118.2(3) 127.8(3) ?
S1a1 C1a1 H1c5a1 . . . 146.25 140.47 148.75 ?
S1a1 C1a1 H1c6a1 . . . 102.11 97.02 104.63 ?
O1a1 C1a1 O2a1 . . . 53.04(12) 50.71(11) 54.34(12) ?
O1a1 C1a1 N1a1 . . . 57.15(12) 55.30(12) 59.02(13) ?
O1a1 C1a1 C7a1 . . . 85.13(15) 82.79(15) 87.44(15) ?
O1a1 C1a1 C2a1 . . . 118.1(3) 115.9(3) 119.3(3) ?
O1a1 C1a1 C3a1 . . . 143.5(2) 140.4(2) 144.8(2) ?
O1a1 C1a1 C4a1 . . . 152.9(2) 151.4(2) 156.0(2) ?
O1a1 C1a1 C5a1 . . . 134.9(2) 133.2(2) 136.2(2) ?
O1a1 C1a1 C6a1 . . . 110.5(3) 106.5(3) 112.0(3) ?
O1a1 C1a1 H1c5a1 . . . 125.36 122.27 126.77 ?
O1a1 C1a1 H1c6a1 . . . 89.62 86.29 90.96 ?
O2a1 C1a1 N1a1 . . . 56.54(12) 54.01(12) 57.88(13) ?
O2a1 C1a1 C7a1 . . . 83.76(15) 80.90(15) 85.07(16) ?
O2a1 C1a1 C2a1 . . . 116.5(3) 115.3(3) 117.7(3) ?
O2a1 C1a1 C3a1 . . . 139.3(2) 138.2(2) 140.5(2) ?
O2a1 C1a1 C4a1 . . . 153.3(2) 152.2(2) 155.5(2) ?
O2a1 C1a1 C5a1 . . . 135.0(2) 130.6(2) 137.6(2) ?
O2a1 C1a1 C6a1 . . . 106.9(3) 100.9(3) 109.4(3) ?
O2a1 C1a1 H1c5a1 . . . 128.57 123.85 130.47 ?
O2a1 C1a1 H1c6a1 . . . 87.14 82.6 89.37 ?
N1a1 C1a1 C7a1 . . . 31.49(13) 30.78(13) 32.02(13) ?
N1a1 C1a1 C2a1 . . . 68.5(2) 66.6(2) 71.4(2) ?
N1a1 C1a1 C3a1 . . . 98.60(18) 98.01(18) 99.58(19) ?
N1a1 C1a1 C4a1 . . . 132.08(19) 130.35(19) 135.1(2) ?
N1a1 C1a1 C5a1 . . . 165.2(2) 162.5(2) 171.4(2) ?
N1a1 C1a1 C6a1 . . . 162.8(3) 154.4(3) 166.6(3) ?
N1a1 C1a1 H1c5a1 . . . 173.52 171.85 177.32 ?
N1a1 C1a1 H1c6a1 . . . 140.39 133.73 143.71 ?
C7a1 C1a1 C2a1 . . . 37.0(2) 34.8(2) 40.6(2) ?
C7a1 C1a1 C3a1 . . . 67.12(18) 66.43(18) 68.84(18) ?
C7a1 C1a1 C4a1 . . . 100.61(19) 98.96(18) 104.3(2) ?
C7a1 C1a1 C5a1 . . . 133.9(2) 130.5(2) 141.1(2) ?
C7a1 C1a1 C6a1 . . . 163.7(3) 160.3(3) 169.4(4) ?
C7a1 C1a1 H1c5a1 . . . 143.84 140.16 151.9 ?
C7a1 C1a1 H1c6a1 . . . 170.78 163.48 174.2 ?
C2a1 C1a1 C3a1 . . . 30.14(19) 28.45(19) 31.77(19) ?
C2a1 C1a1 C4a1 . . . 63.6(2) 62.0(2) 65.4(2) ?
C2a1 C1a1 C5a1 . . . 96.9(2) 94.8(2) 100.7(2) ?
C2a1 C1a1 C6a1 . . . 127.8(3) 124.9(3) 132.6(3) ?
C2a1 C1a1 H1c5a1 . . . 106.86 104.48 111.27 ?
C2a1 C1a1 H1c6a1 . . . 150.59 148.08 154 ?
C3a1 C1a1 C4a1 . . . 33.58(14) 32.46(14) 35.49(15) ?
C3a1 C1a1 C5a1 . . . 66.78(17) 64.09(16) 72.30(18) ?
C3a1 C1a1 C6a1 . . . 97.7(3) 94.2(3) 104.2(3) ?
C3a1 C1a1 H1c5a1 . . . 76.87 73.84 83.1 ?
C3a1 C1a1 H1c6a1 . . . 120.53 117.5 125.6 ?
C4a1 C1a1 C5a1 . . . 33.30(16) 31.17(15) 36.94(17) ?
C4a1 C1a1 C6a1 . . . 64.6(3) 61.3(3) 69.3(3) ?
C4a1 C1a1 H1c5a1 . . . 43.3 40.46 47.62 ?
C4a1 C1a1 H1c6a1 . . . 87.36 84.44 90.66 ?
C5a1 C1a1 C6a1 . . . 31.4(3) 30.3(3) 32.6(3) ?
C5a1 C1a1 H1c5a1 . . . 10.33 9.58 11.19 ?
C5a1 C1a1 H1c6a1 . . . 54.1 53.3 55.6 ?
C6a1 C1a1 H1c5a1 . . . 22.28 21.49 23.21 ?
C6a1 C1a1 H1c6a1 . . . 22.84 21.46 23.47 ?
H1c5a1 C1a1 H1c6a1 . . . 44.47 43.67 45.55 ?
S1a1 C2a1 O3a1 . . . 93.34(13) 88.75(12) 96.32(13) ?
S1a1 C2a1 N1a1 . . . 36.98(10) 34.76(9) 38.45(10) ?
S1a1 C2a1 C7a1 . . . 67.3(2) 62.14(19) 70.1(2) ?
S1a1 C2a1 C1a1 . . . 42.5(2) 41.7(2) 43.3(2) ?
S1a1 C2a1 C3a1 . . . 160.7(3) 159.1(3) 163.1(3) ?
S1a1 C2a1 C4a1 . . . 126.4(2) 123.0(2) 128.7(2) ?
S1a1 C2a1 C5a1 . . . 95.72(16) 91.18(15) 97.38(15) ?
S1a1 C2a1 C6a1 . . . 68.20(16) 65.31(15) 69.31(16) ?
S1a1 C2a1 H1c3a1 . . . 173.15 170.29 175.17 ?
S1a1 C2a1 H1c4a1 . . . 134.18 131.65 136.69 ?
O3a1 C2a1 N1a1 . . . 56.37(13) 53.99(13) 57.88(14) ?
O3a1 C2a1 C7a1 . . . 26.09(19) 25.54(19) 26.63(18) ?
O3a1 C2a1 C1a1 . . . 135.8(3) 131.4(3) 138.7(3) ?
O3a1 C2a1 C3a1 . . . 105.5(3) 104.0(3) 109.4(3) ?
O3a1 C2a1 C4a1 . . . 140.2(2) 137.1(2) 148.1(2) ?
O3a1 C2a1 C5a1 . . . 170.3(2) 166.25(19) 177.8(3) ?
O3a1 C2a1 C6a1 . . . 161.4(2) 153.8(2) 165.6(2) ?
O3a1 C2a1 H1c3a1 . . . 80.66 79.68 83.27 ?
O3a1 C2a1 H1c4a1 . . . 132.23 129.51 139.56 ?
N1a1 C2a1 C7a1 . . . 30.3(2) 27.42(19) 31.7(2) ?
N1a1 C2a1 C1a1 . . . 79.5(3) 77.4(3) 80.8(3) ?
N1a1 C2a1 C3a1 . . . 161.5(3) 159.9(3) 162.2(3) ?
N1a1 C2a1 C4a1 . . . 163.2(2) 157.7(2) 165.5(2) ?
N1a1 C2a1 C5a1 . . . 132.67(19) 125.91(19) 135.78(19) ?
N1a1 C2a1 C6a1 . . . 105.2(2) 100.01(19) 107.8(2) ?
N1a1 C2a1 H1c3a1 . . . 136.94 135.72 137.53 ?
N1a1 C2a1 H1c4a1 . . . 169.99 166.32 172.21 ?
C7a1 C2a1 C1a1 . . . 109.8(3) 104.8(3) 112.5(3) ?
C7a1 C2a1 C3a1 . . . 131.4(4) 129.5(4) 135.4(4) ?
C7a1 C2a1 C4a1 . . . 166.0(3) 163.2(3) 173.7(3) ?
C7a1 C2a1 C5a1 . . . 162.9(3) 153.1(3) 167.5(3) ?
C7a1 C2a1 C6a1 . . . 135.4(3) 127.2(3) 139.4(3) ?
C7a1 C2a1 H1c3a1 . . . 106.66 105.29 109.63 ?
C7a1 C2a1 H1c4a1 . . . 158.15 155.29 166.19 ?
C1a1 C2a1 C3a1 . . . 118.6(3) 116.9(3) 119.8(3) ?
C1a1 C2a1 C4a1 . . . 83.9(2) 80.4(2) 85.6(2) ?
C1a1 C2a1 C5a1 . . . 53.21(19) 48.59(19) 55.66(19) ?
C1a1 C2a1 C6a1 . . . 25.84(19) 22.98(18) 27.60(19) ?
C1a1 C2a1 H1c3a1 . . . 143.43 141.63 145.1 ?
C1a1 C2a1 H1c4a1 . . . 91.71 88.99 93.5 ?
C3a1 C2a1 C4a1 . . . 34.93(19) 33.06(18) 38.8(2) ?
C3a1 C2a1 C5a1 . . . 65.4(2) 62.01(19) 70.4(2) ?
C3a1 C2a1 C6a1 . . . 92.8(2) 89.9(2) 95.9(2) ?
C3a1 C2a1 H1c3a1 . . . 24.86 24.22 26.22 ?
C3a1 C2a1 H1c4a1 . . . 27.78 26.33 31.29 ?
C4a1 C2a1 C5a1 . . . 30.69(13) 29.15(12) 31.86(13) ?
C4a1 C2a1 C6a1 . . . 58.27(16) 57.31(16) 59.83(17) ?
C4a1 C2a1 H1c3a1 . . . 59.67 57.45 64.84 ?
C4a1 C2a1 H1c4a1 . . . 8.45 7.82 9.46 ?
C5a1 C2a1 C6a1 . . . 27.61(14) 25.92(14) 28.27(14) ?
C5a1 C2a1 H1c3a1 . . . 90.27 86.68 96.6 ?
C5a1 C2a1 H1c4a1 . . . 38.71 36.57 40.65 ?
C6a1 C2a1 H1c3a1 . . . 117.62 114.62 122.12 ?
C6a1 C2a1 H1c4a1 . . . 66.31 64.74 68.06 ?
H1c3a1 C2a1 H1c4a1 . . . 52.1 50.2 56.7 ?
C7a1 C3a1 C1a1 . . . 57.09(17) 56.40(17) 57.74(17) ?
C7a1 C3a1 C2a1 . . . 25.9(3) 25.3(3) 27.2(3) ?
C7a1 C3a1 C4a1 . . . 138.7(3) 133.3(3) 141.7(3) ?
C7a1 C3a1 C5a1 . . . 111.45(18) 107.56(17) 114.17(18) ?
C7a1 C3a1 C6a1 . . . 85.03(16) 83.72(16) 85.86(16) ?
C7a1 C3a1 H1c3a1 . . . 94.25 93.2 95.45 ?
C7a1 C3a1 H1c4a1 . . . 159.47 154.84 161.05 ?
C1a1 C3a1 C2a1 . . . 31.3(3) 30.5(3) 32.7(3) ?
C1a1 C3a1 C4a1 . . . 81.8(2) 75.7(2) 85.5(2) ?
C1a1 C3a1 C5a1 . . . 54.38(14) 49.92(14) 57.63(14) ?
C1a1 C3a1 C6a1 . . . 28.04(13) 26.29(13) 29.36(13) ?
C1a1 C3a1 H1c3a1 . . . 151.31 149.75 152.99 ?
C1a1 C3a1 H1c4a1 . . . 104.24 98.36 106.78 ?
C2a1 C3a1 C4a1 . . . 112.9(3) 108.0(3) 116.5(3) ?
C2a1 C3a1 C5a1 . . . 85.6(2) 82.5(2) 88.9(2) ?
C2a1 C3a1 C6a1 . . . 59.3(2) 57.9(2) 60.6(2) ?
C2a1 C3a1 H1c3a1 . . . 120.02 118.47 121.4 ?
C2a1 C3a1 H1c4a1 . . . 134.67 129.74 137.28 ?
C4a1 C3a1 C5a1 . . . 27.62(16) 25.95(16) 28.40(16) ?
C4a1 C3a1 C6a1 . . . 54.20(16) 49.91(16) 56.54(16) ?
C4a1 C3a1 H1c3a1 . . . 126.66 124.58 131.03 ?
C4a1 C3a1 H1c4a1 . . . 22.94 21.81 23.89 ?
C5a1 C3a1 C6a1 . . . 26.58(12) 23.96(12) 28.51(12) ?
C5a1 C3a1 H1c3a1 . . . 154.24 152.56 156.96 ?
C5a1 C3a1 H1c4a1 . . . 50.48 49.27 52.23 ?
C6a1 C3a1 H1c3a1 . . . 178.54 178.24 178.86 ?
C6a1 C3a1 H1c4a1 . . . 77 73.16 78.32 ?
H1c3a1 C3a1 H1c4a1 . . . 103.92 102.33 107.86 ?
C1a1 C4a1 C2a1 . . . 32.52(15) 30.48(14) 35.83(17) ?
C1a1 C4a1 C3a1 . . . 64.6(2) 60.8(2) 68.9(3) ?
C1a1 C4a1 C5a1 . . . 59.8(2) 58.0(2) 61.1(2) ?
C1a1 C4a1 C6a1 . . . 31.67(15) 31.04(15) 33.18(15) ?
C1a1 C4a1 H1c3a1 . . . 85.77 82.02 88.7 ?
C1a1 C4a1 H1c4a1 . . . 168.28 165.33 170.28 ?
C1a1 C4a1 H1c5a1 . . . 81.4 78.82 84.67 ?
C2a1 C4a1 C3a1 . . . 32.2(2) 30.4(2) 33.4(3) ?
C2a1 C4a1 C5a1 . . . 92.3(2) 90.6(3) 95.7(2) ?
C2a1 C4a1 C6a1 . . . 64.08(16) 61.49(16) 68.88(17) ?
C2a1 C4a1 H1c3a1 . . . 53.29 51.57 55.17 ?
C2a1 C4a1 H1c4a1 . . . 150.17 146.93 152.58 ?
C2a1 C4a1 H1c5a1 . . . 113.89 111.37 115.38 ?
C3a1 C4a1 C5a1 . . . 124.1(3) 121.6(3) 128.4(3) ?
C3a1 C4a1 C6a1 . . . 95.8(2) 91.48(19) 101.5(2) ?
C3a1 C4a1 H1c3a1 . . . 21.21 19.9 21.85 ?
C3a1 C4a1 H1c4a1 . . . 120.12 116.86 124.21 ?
C3a1 C4a1 H1c5a1 . . . 145.95 144.74 148.47 ?
C5a1 C4a1 C6a1 . . . 28.28(17) 26.89(17) 30.12(17) ?
C5a1 C4a1 H1c3a1 . . . 145.3 142.81 148.25 ?
C5a1 C4a1 H1c4a1 . . . 115.52 114.02 118.06 ?
C5a1 C4a1 H1c5a1 . . . 21.95 20.33 23.86 ?
C6a1 C4a1 H1c3a1 . . . 117.05 112.74 121.38 ?
C6a1 C4a1 H1c4a1 . . . 143.43 140.74 144.92 ?
C6a1 C4a1 H1c5a1 . . . 50.15 47.08 53.91 ?
H1c3a1 C4a1 H1c4a1 . . . 99.09 96.26 103.12 ?
H1c3a1 C4a1 H1c5a1 . . . 167.13 166.53 168.31 ?
H1c4a1 C4a1 H1c5a1 . . . 93.57 90.16 96.92 ?
C1a1 C5a1 C2a1 . . . 29.91(14) 28.47(13) 30.87(14) ?
C1a1 C5a1 C3a1 . . . 58.84(16) 57.56(15) 60.77(16) ?
C1a1 C5a1 C4a1 . . . 86.9(2) 83.2(2) 88.5(3) ?
C1a1 C5a1 C6a1 . . . 33.7(3) 31.3(2) 37.1(3) ?
C1a1 C5a1 H1c4a1 . . . 111.26 106.51 113.98 ?
C1a1 C5a1 H1c5a1 . . . 145.8 144.13 148 ?
C1a1 C5a1 H1c6a1 . . . 59.09 56.21 64.17 ?
C1a1 C5a1 H1c5d1 . . 4_5855 148.72 148.72 148.72 ?
C2a1 C5a1 C3a1 . . . 28.95(14) 27.07(14) 29.93(15) ?
C2a1 C5a1 C4a1 . . . 57.0(2) 52.5(2) 59.3(2) ?
C2a1 C5a1 C6a1 . . . 63.4(3) 59.5(3) 67.6(3) ?
C2a1 C5a1 H1c4a1 . . . 81.58 76.03 85.77 ?
C2a1 C5a1 H1c5a1 . . . 171.35 169.28 172.8 ?
C2a1 C5a1 H1c6a1 . . . 88.9 84.57 94.8 ?
C2a1 C5a1 H1c5d1 . . 4_5855 140.24 140.24 140.24 ?
C3a1 C5a1 C4a1 . . . 28.3(2) 25.7(2) 30.4(2) ?
C3a1 C5a1 C6a1 . . . 92.0(3) 88.4(3) 94.5(3) ?
C3a1 C5a1 H1c4a1 . . . 53.14 49.69 57.16 ?
C3a1 C5a1 H1c5a1 . . . 153.79 153.18 154.74 ?
C3a1 C5a1 H1c6a1 . . . 117.59 113.43 121.49 ?
C3a1 C5a1 H1c5d1 . . 4_5855 120.02 120.02 120.02 ?
C4a1 C5a1 C6a1 . . . 120.3(3) 118.7(3) 122.4(3) ?
C4a1 C5a1 H1c4a1 . . . 24.95 23.56 26.84 ?
C4a1 C5a1 H1c5a1 . . . 125.71 122.89 129.41 ?
C4a1 C5a1 H1c6a1 . . . 145.85 143.8 147.35 ?
C4a1 C5a1 H1c5d1 . . 4_5855 92.75 92.75 92.75 ?
C6a1 C5a1 H1c4a1 . . . 144.91 143.59 145.76 ?
C6a1 C5a1 H1c5a1 . . . 113.73 110.25 118.15 ?
C6a1 C5a1 H1c6a1 . . . 25.56 24.92 27.27 ?
C6a1 C5a1 H1c5d1 . . 4_5855 139.2 139.2 139.2 ?
H1c4a1 C5a1 H1c5a1 . . . 100.76 96.06 105.27 ?
H1c4a1 C5a1 H1c6a1 . . . 170.15 169.62 170.61 ?
H1c4a1 C5a1 H1c5d1 . . 4_5855 67.57 67.57 67.57 ?
H1c5a1 C5a1 H1c6a1 . . . 88.3 83.2 93.18 ?
H1c5a1 C5a1 H1c5d1 . . 4_5855 36.17 36.17 36.17 ?
H1c6a1 C5a1 H1c5d1 . . 4_5855 119.22 119.22 119.22 ?
S1a1 C6a1 C1a1 . . . 32.1(2) 29.4(2) 37.5(2) ?
S1a1 C6a1 C2a1 . . . 58.29(13) 56.30(12) 61.50(12) ?
S1a1 C6a1 C3a1 . . . 86.17(12) 85.73(12) 86.57(12) ?
S1a1 C6a1 C4a1 . . . 115.88(16) 114.89(16) 117.42(15) ?
S1a1 C6a1 C5a1 . . . 147.0(3) 145.3(3) 148.3(3) ?
S1a1 C6a1 H1c4a1 . . . 125.55 124.28 127.39 ?
S1a1 C6a1 H1c5a1 . . . 170.2 168.95 170.74 ?
S1a1 C6a1 H1c6a1 . . . 92.49 92.13 93.01 ?
C1a1 C6a1 C2a1 . . . 26.36(17) 24.43(17) 27.52(17) ?
C1a1 C6a1 C3a1 . . . 54.27(18) 49.55(18) 56.65(18) ?
C1a1 C6a1 C4a1 . . . 83.8(2) 77.6(2) 87.6(2) ?
C1a1 C6a1 C5a1 . . . 114.9(3) 110.3(3) 118.5(3) ?
C1a1 C6a1 H1c4a1 . . . 93.43 87.48 97.55 ?
C1a1 C6a1 H1c5a1 . . . 141.99 139.75 143.65 ?
C1a1 C6a1 H1c6a1 . . . 124.48 122.32 129.27 ?
C2a1 C6a1 C3a1 . . . 27.93(13) 25.13(13) 29.44(13) ?
C2a1 C6a1 C4a1 . . . 57.65(16) 53.39(16) 61.20(16) ?
C2a1 C6a1 C5a1 . . . 89.0(3) 86.5(3) 92.3(3) ?
C2a1 C6a1 H1c4a1 . . . 67.53 63.62 71.42 ?
C2a1 C6a1 H1c5a1 . . . 116.93 115.3 118.28 ?
C2a1 C6a1 H1c6a1 . . . 150.76 148.93 153.64 ?
C3a1 C6a1 C4a1 . . . 29.95(14) 28.60(15) 31.98(14) ?
C3a1 C6a1 C5a1 . . . 61.4(3) 59.4(3) 63.1(3) ?
C3a1 C6a1 H1c4a1 . . . 40.05 38.31 42.41 ?
C3a1 C6a1 H1c5a1 . . . 89.58 87.84 92.94 ?
C3a1 C6a1 H1c6a1 . . . 178.06 177.7 178.36 ?
C4a1 C6a1 C5a1 . . . 31.4(3) 30.6(3) 33.2(3) ?
C4a1 C6a1 H1c4a1 . . . 10.22 9.6 10.73 ?
C4a1 C6a1 H1c5a1 . . . 59.64 57.36 64.37 ?
C4a1 C6a1 H1c6a1 . . . 151.53 149.83 152.85 ?
C5a1 C6a1 H1c4a1 . . . 21.51 20.92 22.89 ?
C5a1 C6a1 H1c5a1 . . . 28.29 26.27 31.29 ?
C5a1 C6a1 H1c6a1 . . . 120.09 118.67 122.04 ?
H1c4a1 C6a1 H1c5a1 . . . 49.55 46.95 53.8 ?
H1c4a1 C6a1 H1c6a1 . . . 141.49 139.47 143.13 ?
H1c5a1 C6a1 H1c6a1 . . . 91.95 88.58 93.6 ?
O1b H1c3a1 O2b 3_5655 . 3_5555 91.88 75.72 99.35 ?
O1b H1c3a1 O3a1 3_5655 . . 99.74 84 116.96 ?
O1b H1c3a1 C7a1 3_5655 . . 114.78 102.23 128.02 ?
O1b H1c3a1 O24w1 3_5655 . 3_6555 67.96 57.12 77.37 ?
O1b H1c3a1 O23w1 3_5655 . . 59.5 48.02 75.34 ?
O1b H1c3a1 C2a1 3_5655 . . 126.13 117.83 136.2 ?
O1b H1c3a1 C3a1 3_5655 . . 127.24 117.37 136.14 ?
O1b H1c3a1 C4a1 3_5655 . . 112.18 94.65 130.57 ?
O1b H1c3a1 H1c4a1 3_5655 . . 96.82 77.25 117.38 ?
O2b H1c3a1 O3a1 3_5555 . . 85.55 72.47 103.36 ?
O2b H1c3a1 C7a1 3_5555 . . 102.81 92.62 119.66 ?
O2b H1c3a1 O24w1 3_5555 . 3_6555 65.42 60.76 72.31 ?
O2b H1c3a1 O23w1 3_5555 . . 52.14 44.03 58.05 ?
O2b H1c3a1 C2a1 3_5555 . . 123.01 115.9 134.68 ?
O2b H1c3a1 C3a1 3_5555 . . 134.34 128.22 142.15 ?
O2b H1c3a1 C4a1 3_5555 . . 132.92 119.74 150.49 ?
O2b H1c3a1 H1c4a1 3_5555 . . 125.4 107.68 145.09 ?
O3a1 H1c3a1 C7a1 . . . 24.87 24.33 25.42 ?
O3a1 H1c3a1 O24w1 . . 3_6555 138.64 133.39 142.56 ?
O3a1 H1c3a1 O23w1 . . . 70.32 57.9 89.39 ?
O3a1 H1c3a1 C2a1 . . . 55.55 54.87 56.46 ?
O3a1 H1c3a1 C3a1 . . . 90.63 89.01 92.03 ?
O3a1 H1c3a1 C4a1 . . . 122.5 117.89 125.84 ?
O3a1 H1c3a1 H1c4a1 . . . 143.08 137.59 146.37 ?
C7a1 H1c3a1 O24w1 . . 3_6555 161.93 156.27 165.54 ?
C7a1 H1c3a1 O23w1 . . . 94.75 82.08 114.04 ?
C7a1 H1c3a1 C2a1 . . . 30.71 29.79 31.58 ?
C7a1 H1c3a1 C3a1 . . . 65.77 64.69 66.62 ?
C7a1 H1c3a1 C4a1 . . . 97.72 93.65 100.55 ?
C7a1 H1c3a1 H1c4a1 . . . 118.77 113.75 121.69 ?
O24w1 H1c3a1 O23w1 3_6555 . . 79.96 78.9 81.02 ?
O24w1 H1c3a1 C2a1 3_6555 . . 162.62 159.59 164.34 ?
O24w1 H1c3a1 C3a1 3_6555 . . 129.41 124.1 133.24 ?
O24w1 H1c3a1 C4a1 3_6555 . . 98.86 91.25 103.2 ?
O24w1 H1c3a1 H1c4a1 3_6555 . . 78.66 71.06 82.71 ?
O23w1 H1c3a1 C2a1 . . . 124.39 112.69 143.33 ?
O23w1 H1c3a1 C3a1 . . . 156.09 145.6 171.14 ?
O23w1 H1c3a1 C4a1 . . . 158.46 144.47 167.08 ?
O23w1 H1c3a1 H1c4a1 . . . 141.11 122.71 150.67 ?
C2a1 H1c3a1 C3a1 . . . 35.12 33.46 36.84 ?
C2a1 H1c3a1 C4a1 . . . 67.05 62.23 70.8 ?
C2a1 H1c3a1 H1c4a1 . . . 88.26 82.32 92.18 ?
C3a1 H1c3a1 C4a1 . . . 32.13 29.07 34.15 ?
C3a1 H1c3a1 H1c4a1 . . . 53.68 49.67 55.85 ?
C4a1 H1c3a1 H1c4a1 . . . 21.66 20.76 22.19 ?
H1c5a H1c4a1 O24w''1 2_6765 . 3_6555 65.79 65.79 65.79 ?
H1c5a H1c4a1 C2a1 2_6765 . . 126.72 118.82 132 ?
H1c5a H1c4a1 C3a1 2_6765 . . 117.81 111.41 124.53 ?
H1c5a H1c4a1 C4a1 2_6765 . . 120.34 113.06 127.14 ?
H1c5a H1c4a1 C5a1 2_6765 . . 111.84 107.54 120.15 ?
H1c5a H1c4a1 C6a1 2_6765 . . 118.73 112.41 127.57 ?
H1c5a H1c4a1 H1c3a1 2_6765 . . 108.15 103.47 115.52 ?
H1c5a H1c4a1 H1c5a1 2_6765 . . 101.23 95.87 108.87 ?
H1c5a H1c4a1 H1c5b1 2_6765 . 4_5855 79.42 76.1 85.96 ?
H1c5a H1c4a1 H1c5c1 2_6765 . 4_5855 98.78 98.78 98.78 ?
H1c5a H1c4a1 H1c5d1 2_6765 . 4_5855 98.46 98.46 98.46 ?
O24w''1 H1c4a1 C3a1 3_6555 . . 100.12 100.12 100.12 ?
O24w''1 H1c4a1 C4a1 3_6555 . . 135.02 135.02 135.02 ?
O24w''1 H1c4a1 C5a1 3_6555 . . 169.79 169.79 169.79 ?
O24w''1 H1c4a1 H1c3a1 3_6555 . . 77.76 77.76 77.76 ?
O24w''1 H1c4a1 H1c5a1 3_6555 . . 158.79 158.79 158.79 ?
O24w''1 H1c4a1 H1c5b1 3_6555 . 4_5855 98.09 98.09 98.09 ?
C2a1 H1c4a1 C3a1 . . . 17.55 16.24 18.97 ?
C2a1 H1c4a1 C4a1 . . . 21.38 19.61 23.61 ?
C2a1 H1c4a1 C5a1 . . . 59.71 57.66 63.32 ?
C2a1 H1c4a1 C6a1 . . . 46.15 43.84 49.81 ?
C2a1 H1c4a1 H1c3a1 . . . 39.64 37.15 41.2 ?
C2a1 H1c4a1 H1c5a1 . . . 83.38 81.42 86.09 ?
C2a1 H1c4a1 H1c5b1 . . 4_5855 148.41 141.32 154.07 ?
C2a1 H1c4a1 H1c5c1 . . 4_5855 130.71 130.71 130.71 ?
C2a1 H1c4a1 H1c5d1 . . 4_5855 119.49 119.49 119.49 ?
C3a1 H1c4a1 C4a1 . . . 36.95 33.98 39.69 ?
C3a1 H1c4a1 C5a1 . . . 76.38 73.04 81.03 ?
C3a1 H1c4a1 C6a1 . . . 62.95 59.36 67.7 ?
C3a1 H1c4a1 H1c3a1 . . . 22.4 21.2 23.49 ?
C3a1 H1c4a1 H1c5a1 . . . 100.24 98.73 104.12 ?
C3a1 H1c4a1 H1c5b1 . . 4_5855 155.43 149.3 160.09 ?
C3a1 H1c4a1 H1c5c1 . . 4_5855 143.55 143.55 143.55 ?
C3a1 H1c4a1 H1c5d1 . . 4_5855 135.25 135.25 135.25 ?
C4a1 H1c4a1 C5a1 . . . 39.53 38.37 41.52 ?
C4a1 H1c4a1 C6a1 . . . 26.35 25.48 28.53 ?
C4a1 H1c4a1 H1c3a1 . . . 59.24 55.07 62.01 ?
C4a1 H1c4a1 H1c5a1 . . . 63.42 60.91 64.84 ?
C4a1 H1c4a1 H1c5b1 . . 4_5855 141.02 126.76 152.01 ?
C4a1 H1c4a1 H1c5c1 . . 4_5855 121.71 121.71 121.71 ?
C4a1 H1c4a1 H1c5d1 . . 4_5855 105.85 105.85 105.85 ?
C5a1 H1c4a1 C6a1 . . . 13.57 13.11 13.84 ?
C5a1 H1c4a1 H1c3a1 . . . 98.74 94.2 103.47 ?
C5a1 H1c4a1 H1c5a1 . . . 23.89 22.54 25.7 ?
C5a1 H1c4a1 H1c5b1 . . 4_5855 104.65 89.02 116.44 ?
C5a1 H1c4a1 H1c5c1 . . 4_5855 87.87 87.87 87.87 ?
C5a1 H1c4a1 H1c5d1 . . 4_5855 69.15 69.15 69.15 ?
C6a1 H1c4a1 H1c3a1 . . . 85.35 80.55 90.17 ?
C6a1 H1c4a1 H1c5a1 . . . 37.31 35.55 39.4 ?
C6a1 H1c4a1 H1c5b1 . . 4_5855 116.23 101.44 127.07 ?
C6a1 H1c4a1 H1c5c1 . . 4_5855 98.5 98.5 98.5 ?
C6a1 H1c4a1 H1c5d1 . . 4_5855 80.94 80.94 80.94 ?
H1c3a1 H1c4a1 H1c5a1 . . . 122.62 119.9 126.58 ?
H1c3a1 H1c4a1 H1c5b1 . . 4_5855 147.44 133.09 163.37 ?
H1c3a1 H1c4a1 H1c5c1 . . 4_5855 149.81 149.81 149.81 ?
H1c3a1 H1c4a1 H1c5d1 . . 4_5855 152.05 152.05 152.05 ?
H1c5a1 H1c4a1 H1c5b1 . . 4_5855 82.5 65.82 94.88 ?
H1c5a1 H1c4a1 H1c5c1 . . 4_5855 65.84 65.84 65.84 ?
H1c5a1 H1c4a1 H1c5d1 . . 4_5855 46.02 46.02 46.02 ?
H1c5c1 H1c4a1 H1c5d1 4_5855 . 4_5855 19.95 19.95 19.95 ?
H1c4a H1c5a1 O1a1 2_6765 . 2_6865 111.96 109.34 116.1 ?
H1c4a H1c5a1 C1a1 2_6765 . . 122.93 119.64 126.13 ?
H1c4a H1c5a1 C4a1 2_6765 . . 89.49 84.68 93.72 ?
H1c4a H1c5a1 C5a1 2_6765 . . 106.23 103.43 109.49 ?
H1c4a H1c5a1 C6a1 2_6765 . . 123.86 119.8 130.2 ?
H1c4a H1c5a1 H1c4a1 2_6765 . . 77.69 71.03 82.36 ?
H1c4a H1c5a1 H1c6a1 2_6765 . . 125.7 120.8 136.17 ?
H1c4a H1c5a1 H1c5b1 2_6765 . 4_5855 71.59 64.4 75.86 ?
H1c4a H1c5a1 H1c6b1 2_6765 . 4_5855 79.48 71.43 85.8 ?
H1c4a H1c5a1 H1c5c1 2_6765 . 4_5855 88.92 88.92 88.92 ?
H1c4a H1c5a1 C5d1 2_6765 . 4_5855 79.74 79.74 79.74 ?
H1c4a H1c5a1 H1c5d1 2_6765 . 4_5855 89.55 89.55 89.55 ?
O1a1 H1c5a1 C1a1 2_6865 . . 110.49 103.64 119.19 ?
O1a1 H1c5a1 C4a1 2_6865 . . 156.47 152.61 161.77 ?
O1a1 H1c5a1 C5a1 2_6865 . . 134.01 127.54 142.33 ?
O1a1 H1c5a1 C6a1 2_6865 . . 98.37 90.71 108.03 ?
O1a1 H1c5a1 H1c4a1 2_6865 . . 154.78 147.14 161.79 ?
O1a1 H1c5a1 H1c6a1 2_6865 . . 73.58 66.08 81.88 ?
O1a1 H1c5a1 H1c5b1 2_6865 . 4_5855 106.93 103.33 111.23 ?
O1a1 H1c5a1 H1c6b1 2_6865 . 4_5855 63.15 55.71 67.68 ?
O1a1 H1c5a1 H1c5c1 2_6865 . 4_5855 96.23 96.23 96.23 ?
O1a1 H1c5a1 C5d1 2_6865 . 4_5855 81.43 81.43 81.43 ?
O1a1 H1c5a1 H1c5d1 2_6865 . 4_5855 80.97 80.97 80.97 ?
C1a1 H1c5a1 C4a1 . . . 55.3 52.76 57.3 ?
C1a1 H1c5a1 C5a1 . . . 23.87 22.42 25.23 ?
C1a1 H1c5a1 C6a1 . . . 15.74 14.59 17.04 ?
C1a1 H1c5a1 H1c4a1 . . . 77.99 73.62 79.56 ?
C1a1 H1c5a1 H1c6a1 . . . 42.22 39.09 45.9 ?
C1a1 H1c5a1 H1c5b1 . . 4_5855 124.35 114.15 134.75 ?
C1a1 H1c5a1 H1c6b1 . . 4_5855 148.91 142.04 153.56 ?
C1a1 H1c5a1 H1c5c1 . . 4_5855 123.79 123.79 123.79 ?
C1a1 H1c5a1 C5d1 . . 4_5855 145.83 145.83 145.83 ?
C1a1 H1c5a1 H1c5d1 . . 4_5855 135.57 135.57 135.57 ?
C4a1 H1c5a1 C5a1 . . . 32.34 30.26 33.25 ?
C4a1 H1c5a1 C6a1 . . . 70.21 68.54 72.79 ?
C4a1 H1c5a1 H1c4a1 . . . 23.01 21.33 25 ?
C4a1 H1c5a1 H1c6a1 . . . 97.05 93.56 100.15 ?
C4a1 H1c5a1 H1c5b1 . . 4_5855 74.32 67.32 84.86 ?
C4a1 H1c5a1 H1c6b1 . . 4_5855 118.86 104.1 137.43 ?
C4a1 H1c5a1 H1c5c1 . . 4_5855 81.75 81.75 81.75 ?
C4a1 H1c5a1 C5d1 . . 4_5855 103.05 103.05 103.05 ?
C4a1 H1c5a1 H1c5d1 . . 4_5855 98.43 98.43 98.43 ?
C5a1 H1c5a1 C6a1 . . . 37.98 35.58 40.03 ?
C5a1 H1c5a1 H1c4a1 . . . 55.35 51.59 58.24 ?
C5a1 H1c5a1 H1c6a1 . . . 64.76 60.35 67.75 ?
C5a1 H1c5a1 H1c5b1 . . 4_5855 105.29 96.48 116.45 ?
C5a1 H1c5a1 H1c6b1 . . 4_5855 146.44 131.74 163.6 ?
C5a1 H1c5a1 H1c5c1 . . 4_5855 110.73 110.73 110.73 ?
C5a1 H1c5a1 C5d1 . . 4_5855 133.65 133.65 133.65 ?
C5a1 H1c5a1 H1c5d1 . . 4_5855 126.27 126.27 126.27 ?
C6a1 H1c5a1 H1c4a1 . . . 93.14 89.77 94.92 ?
C6a1 H1c5a1 H1c6a1 . . . 26.86 24.84 29.42 ?
C6a1 H1c5a1 H1c5b1 . . 4_5855 140.06 131.11 148.8 ?
C6a1 H1c5a1 H1c6b1 . . 4_5855 150.97 145.04 154.08 ?
C6a1 H1c5a1 H1c5c1 . . 4_5855 136.4 136.4 136.4 ?
C6a1 H1c5a1 C5d1 . . 4_5855 155.94 155.94 155.94 ?
C6a1 H1c5a1 H1c5d1 . . 4_5855 145.11 145.11 145.11 ?
H1c4a1 H1c5a1 H1c6a1 . . . 119.99 118.48 122.29 ?
H1c4a1 H1c5a1 H1c5b1 . . 4_5855 52.79 46.97 62.12 ?
H1c4a1 H1c5a1 H1c6b1 . . 4_5855 97.81 84.06 114.91 ?
H1c4a1 H1c5a1 H1c5c1 . . 4_5855 59.97 59.97 59.97 ?
H1c4a1 H1c5a1 C5d1 . . 4_5855 79.32 79.32 79.32 ?
H1c4a1 H1c5a1 H1c5d1 . . 4_5855 76.47 76.47 76.47 ?
H1c6a1 H1c5a1 H1c5b1 . . 4_5855 159.73 155.5 162.75 ?
H1c6a1 H1c5a1 H1c6b1 . . 4_5855 135.08 121.75 146.63 ?
H1c6a1 H1c5a1 H1c5c1 . . 4_5855 147.92 147.92 147.92 ?
H1c6a1 H1c5a1 C5d1 . . 4_5855 151.81 151.81 151.81 ?
H1c6a1 H1c5a1 H1c5d1 . . 4_5855 145.06 145.06 145.06 ?
H1c5b1 H1c5a1 H1c6b1 4_5855 . 4_5855 45.1 37.09 52.81 ?
H1c5c1 H1c5a1 C5d1 4_5855 . 4_5855 23.09 23.09 23.09 ?
H1c5c1 H1c5a1 H1c5d1 4_5855 . 4_5855 16.71 16.71 16.71 ?
C5d1 H1c5a1 H1c5d1 4_5855 . 4_5855 10.83 10.83 10.83 ?
H1c3b H1c6a1 H1c4b 4_5755 . 4_5755 47.71 39.2 58.08 ?
H1c3b H1c6a1 O1a1 4_5755 . 2_6865 67.66 62.14 73.03 ?
H1c3b H1c6a1 C1a1 4_5755 . . 150.54 145.35 156.94 ?
H1c3b H1c6a1 C5a1 4_5755 . . 132.43 125.63 135.97 ?
H1c3b H1c6a1 C6a1 4_5755 . . 156 149.92 162.7 ?
H1c3b H1c6a1 H1c5a1 4_5755 . . 109.56 101.69 115.14 ?
H1c3b H1c6a1 H1c6a1 4_5755 . 2_6865 96.14 86.25 104.13 ?
H1c4b H1c6a1 O1a1 4_5755 . 2_6865 111.29 99.48 121.82 ?
H1c4b H1c6a1 C1a1 4_5755 . . 105.11 103.36 106.46 ?
H1c4b H1c6a1 C5a1 4_5755 . . 154.7 150.73 159.04 ?
H1c4b H1c6a1 C6a1 4_5755 . . 131.97 127.43 135.84 ?
H1c4b H1c6a1 H1c5a1 4_5755 . . 152.69 146.07 158.52 ?
H1c4b H1c6a1 H1c6a1 4_5755 . 2_6865 90.35 85.84 92.65 ?
O1a1 H1c6a1 C1a1 2_6865 . . 140.94 131.82 151.46 ?
O1a1 H1c6a1 C5a1 2_6865 . . 84.57 80.43 93.62 ?
O1a1 H1c6a1 C6a1 2_6865 . . 116.25 110.58 126.38 ?
O1a1 H1c6a1 H1c5a1 2_6865 . . 58.91 53.45 68.36 ?
O1a1 H1c6a1 H1c6a1 2_6865 . 2_6865 74.14 72 76.77 ?
C1a1 H1c6a1 C5a1 . . . 66.81 62.05 70.49 ?
C1a1 H1c6a1 C6a1 . . . 32.68 29.27 34.43 ?
C1a1 H1c6a1 H1c5a1 . . . 93.32 90.43 96.58 ?
C1a1 H1c6a1 H1c6a1 . . 2_6865 92.5 89.7 95.45 ?
C5a1 H1c6a1 C6a1 . . . 34.34 32.97 36.25 ?
C5a1 H1c6a1 H1c5a1 . . . 26.94 26.1 29.04 ?
C5a1 H1c6a1 H1c6a1 . . 2_6865 112.76 106.04 118.11 ?
C6a1 H1c6a1 H1c5a1 . . . 61.19 59.02 62.65 ?
C6a1 H1c6a1 H1c6a1 . . 2_6865 107.36 101.66 112.35 ?
H1c5a1 H1c6a1 H1c6a1 . . 2_6865 108.65 103.3 113.25 ?
S1b1 C1b1 O1b1 . . . 30.41(13) 29.99(12) 30.97(14) ?
S1b1 C1b1 O2b1 . . . 31.19(12) 30.87(13) 31.41(12) ?
S1b1 C1b1 N1b1 . . . 38.90(11) 38.59(12) 39.12(11) ?
S1b1 C1b1 C7b1 . . . 70.83(16) 70.28(17) 71.18(15) ?
S1b1 C1b1 C2b1 . . . 106.5(2) 106.0(2) 107.4(2) ?
S1b1 C1b1 C3b1 . . . 136.23(18) 135.6(2) 136.66(17) ?
S1b1 C1b1 C4b1 . . . 166.35(17) 164.1(2) 167.52(16) ?
S1b1 C1b1 C5b1 . . . 163.4(2) 160.7(2) 167.1(2) ?
S1b1 C1b1 C6b1 . . . 131.6(2) 128.7(2) 135.4(3) ?
S1b1 C1b1 H1c6b1 . . . 107.81 105.26 111.3 ?
O1b1 C1b1 O2b1 . . . 54.62(13) 54.57(13) 54.65(15) ?
O1b1 C1b1 N1b1 . . . 58.19(14) 57.98(15) 58.46(14) ?
O1b1 C1b1 C7b1 . . . 86.20(18) 85.10(19) 87.42(17) ?
O1b1 C1b1 C2b1 . . . 117.9(3) 115.9(3) 121.7(3) ?
O1b1 C1b1 C3b1 . . . 141.9(2) 139.6(3) 145.5(2) ?
O1b1 C1b1 C4b1 . . . 153.9(2) 152.1(3) 156.6(2) ?
O1b1 C1b1 C5b1 . . . 139.3(2) 137.33(17) 141.9(2) ?
O1b1 C1b1 C6b1 . . . 113.1(3) 108.8(2) 117.3(3) ?
O1b1 C1b1 H1c6b1 . . . 91.81 87.25 96.28 ?
O2b1 C1b1 N1b1 . . . 58.37(14) 58.25(14) 58.48(15) ?
O2b1 C1b1 C7b1 . . . 86.03(17) 84.74(16) 86.72(17) ?
O2b1 C1b1 C2b1 . . . 117.0(2) 114.2(2) 118.6(3) ?
O2b1 C1b1 C3b1 . . . 140.1(2) 136.89(19) 141.9(2) ?
O2b1 C1b1 C4b1 . . . 151.3(2) 148.6(2) 153.2(3) ?
O2b1 C1b1 C5b1 . . . 139.2(2) 137.8(2) 141.6(2) ?
O2b1 C1b1 C6b1 . . . 114.2(3) 112.5(3) 116.0(3) ?
O2b1 C1b1 H1c6b1 . . . 93.64 91.81 94.8 ?
N1b1 C1b1 C7b1 . . . 31.96(15) 31.70(16) 32.09(15) ?
N1b1 C1b1 C2b1 . . . 67.71(19) 67.12(18) 68.59(18) ?
N1b1 C1b1 C3b1 . . . 97.40(16) 97.00(18) 97.84(16) ?
N1b1 C1b1 C4b1 . . . 127.55(16) 125.54(18) 128.71(16) ?
N1b1 C1b1 C5b1 . . . 157.72(19) 154.3(2) 160.25(19) ?
N1b1 C1b1 C6b1 . . . 170.2(2) 166.8(2) 173.9(3) ?
N1b1 C1b1 H1c6b1 . . . 146.54 143.77 149.88 ?
C7b1 C1b1 C2b1 . . . 35.77(19) 35.05(18) 36.53(18) ?
C7b1 C1b1 C3b1 . . . 65.45(17) 65.28(16) 65.75(17) ?
C7b1 C1b1 C4b1 . . . 95.60(17) 93.85(19) 96.62(17) ?
C7b1 C1b1 C5b1 . . . 125.8(2) 122.6(2) 128.3(2) ?
C7b1 C1b1 C6b1 . . . 157.5(3) 154.3(3) 159.9(3) ?
C7b1 C1b1 H1c6b1 . . . 176.81 174.04 178.42 ?
C2b1 C1b1 C3b1 . . . 29.73(17) 29.31(15) 30.28(16) ?
C2b1 C1b1 C4b1 . . . 59.89(18) 58.2(2) 61.34(16) ?
C2b1 C1b1 C5b1 . . . 90.1(2) 86.9(2) 91.88(19) ?
C2b1 C1b1 C6b1 . . . 121.9(3) 118.6(3) 123.9(3) ?
C2b1 C1b1 H1c6b1 . . . 145.65 142.71 147.37 ?
C3b1 C1b1 C4b1 . . . 30.16(11) 28.55(12) 31.06(11) ?
C3b1 C1b1 C5b1 . . . 60.38(14) 57.29(15) 62.57(14) ?
C3b1 C1b1 C6b1 . . . 92.2(2) 89.0(2) 94.6(2) ?
C3b1 C1b1 H1c6b1 . . . 115.95 113.12 118.07 ?
C4b1 C1b1 C5b1 . . . 30.23(11) 28.74(11) 31.72(11) ?
C4b1 C1b1 C6b1 . . . 62.03(17) 60.49(19) 63.81(17) ?
C4b1 C1b1 H1c6b1 . . . 85.82 84.57 87.25 ?
C5b1 C1b1 C6b1 . . . 31.81(16) 31.57(15) 32.10(16) ?
C5b1 C1b1 H1c6b1 . . . 55.59 55.39 55.84 ?
C6b1 C1b1 H1c6b1 . . . 23.79 23.44 24.09 ?
S1b1 C2b1 O3b1 . . . 95.22(13) 94.65(13) 95.95(13) ?
S1b1 C2b1 N1b1 . . . 38.18(11) 37.57(11) 38.61(11) ?
S1b1 C2b1 C7b1 . . . 70.0(2) 68.8(2) 70.8(2) ?
S1b1 C2b1 C1b1 . . . 41.85(16) 41.06(15) 42.63(17) ?
S1b1 C2b1 C3b1 . . . 162.7(2) 161.4(2) 164.8(3) ?
S1b1 C2b1 C4b1 . . . 131.82(16) 129.46(16) 135.83(17) ?
S1b1 C2b1 C5b1 . . . 101.55(13) 98.44(13) 105.87(15) ?
S1b1 C2b1 C6b1 . . . 70.93(12) 68.88(12) 73.66(14) ?
S1b1 C2b1 H1c3b1 . . . 173.95 173 174.46 ?
O3b1 C2b1 N1b1 . . . 57.04(14) 56.44(15) 57.59(13) ?
O3b1 C2b1 C7b1 . . . 25.3(2) 24.2(2) 25.9(2) ?
O3b1 C2b1 C1b1 . . . 137.0(2) 135.5(2) 137.7(2) ?
O3b1 C2b1 C3b1 . . . 102.0(2) 100.1(2) 103.4(2) ?
O3b1 C2b1 C4b1 . . . 132.90(18) 129.1(2) 135.81(19) ?
O3b1 C2b1 C5b1 . . . 162.97(18) 159.1(2) 166.27(19) ?
O3b1 C2b1 C6b1 . . . 165.82(19) 162.70(18) 168.7(2) ?
O3b1 C2b1 H1c3b1 . . . 78.74 77.96 79.76 ?
N1b1 C2b1 C7b1 . . . 31.8(2) 31.2(2) 32.2(2) ?
N1b1 C2b1 C1b1 . . . 80.0(2) 78.45(19) 81.2(2) ?
N1b1 C2b1 C3b1 . . . 159.0(3) 156.5(3) 160.4(3) ?
N1b1 C2b1 C4b1 . . . 169.7(2) 166.65(18) 174.2(2) ?
N1b1 C2b1 C5b1 . . . 139.62(18) 135.75(17) 144.5(2) ?
N1b1 C2b1 C6b1 . . . 109.00(18) 106.19(16) 112.3(2) ?
N1b1 C2b1 H1c3b1 . . . 135.78 134.39 136.85 ?
C7b1 C2b1 C1b1 . . . 111.7(3) 109.6(3) 113.4(3) ?
C7b1 C2b1 C3b1 . . . 127.3(3) 124.3(3) 129.2(3) ?
C7b1 C2b1 C4b1 . . . 158.0(3) 153.3(3) 161.4(3) ?
C7b1 C2b1 C5b1 . . . 171.0(3) 166.3(3) 176.5(3) ?
C7b1 C2b1 C6b1 . . . 140.7(3) 137.2(3) 144.5(3) ?
C7b1 C2b1 H1c3b1 . . . 104.01 102.19 105.61 ?
C1b1 C2b1 C3b1 . . . 120.8(3) 119.5(3) 122.2(3) ?
C1b1 C2b1 C4b1 . . . 90.0(2) 88.30(18) 93.2(2) ?
C1b1 C2b1 C5b1 . . . 59.71(17) 57.39(16) 63.2(2) ?
C1b1 C2b1 C6b1 . . . 29.08(16) 27.82(15) 31.03(18) ?
C1b1 C2b1 H1c3b1 . . . 144.19 143.65 144.56 ?
C3b1 C2b1 C4b1 . . . 30.88(17) 28.99(18) 32.41(17) ?
C3b1 C2b1 C5b1 . . . 61.15(18) 59.0(2) 63.43(18) ?
C3b1 C2b1 C6b1 . . . 91.8(2) 91.16(19) 93.0(2) ?
C3b1 C2b1 H1c3b1 . . . 23.35 22.16 24.12 ?
C4b1 C2b1 C5b1 . . . 30.29(11) 29.84(10) 31.04(11) ?
C4b1 C2b1 C6b1 . . . 60.91(13) 59.93(12) 62.18(15) ?
C4b1 C2b1 H1c3b1 . . . 54.22 51.15 56.16 ?
C5b1 C2b1 C6b1 . . . 30.63(11) 29.59(11) 32.21(12) ?
C5b1 C2b1 H1c3b1 . . . 84.49 81.13 87.18 ?
C6b1 C2b1 H1c3b1 . . . 115.11 113.33 116.74 ?
C7b1 C3b1 C1b1 . . . 56.77(14) 56.28(13) 57.31(15) ?
C7b1 C3b1 C2b1 . . . 27.41(19) 26.52(19) 29.12(19) ?
C7b1 C3b1 C4b1 . . . 145.3(2) 141.8(2) 149.5(3) ?
C7b1 C3b1 C5b1 . . . 115.66(16) 112.83(16) 118.71(18) ?
C7b1 C3b1 C6b1 . . . 86.00(15) 84.81(14) 87.22(17) ?
C7b1 C3b1 H1c3b1 . . . 94.55 93.72 95.58 ?
C7b1 C3b1 H1c4b1 . . . 169.68 166.23 174.56 ?
C1b1 C3b1 C2b1 . . . 29.42(16) 28.21(16) 30.19(15) ?
C1b1 C3b1 C4b1 . . . 88.6(2) 85.5(2) 92.2(2) ?
C1b1 C3b1 C5b1 . . . 58.90(12) 56.60(12) 61.40(13) ?
C1b1 C3b1 C6b1 . . . 29.25(11) 28.60(10) 29.91(12) ?
C1b1 C3b1 H1c3b1 . . . 151.3 150.42 151.84 ?
C1b1 C3b1 H1c4b1 . . . 112.97 109.95 117.3 ?
C2b1 C3b1 C4b1 . . . 118.0(3) 115.4(3) 120.4(3) ?
C2b1 C3b1 C5b1 . . . 88.32(19) 86.5(2) 89.6(2) ?
C2b1 C3b1 C6b1 . . . 58.66(17) 58.12(19) 59.40(16) ?
C2b1 C3b1 H1c3b1 . . . 121.88 120.23 123.44 ?
C2b1 C3b1 H1c4b1 . . . 142.36 139.74 145.5 ?
C4b1 C3b1 C5b1 . . . 29.69(17) 28.93(16) 30.8(2) ?
C4b1 C3b1 C6b1 . . . 59.35(18) 56.94(17) 62.3(2) ?
C4b1 C3b1 H1c3b1 . . . 120.12 116.11 122.66 ?
C4b1 C3b1 H1c4b1 . . . 24.41 23.68 25.06 ?
C5b1 C3b1 C6b1 . . . 29.66(11) 28.02(11) 31.49(13) ?
C5b1 C3b1 H1c3b1 . . . 149.77 146.94 151.56 ?
C5b1 C3b1 H1c4b1 . . . 54.1 52.97 55.9 ?
C6b1 C3b1 H1c3b1 . . . 178.62 178.3 178.86 ?
C6b1 C3b1 H1c4b1 . . . 83.75 81.43 87.39 ?
H1c3b1 C3b1 H1c4b1 . . . 95.72 91.05 98.19 ?
C1b1 C4b1 C2b1 . . . 30.13(11) 28.65(11) 31.40(11) ?
C1b1 C4b1 C3b1 . . . 61.27(18) 59.21(19) 63.63(18) ?
C1b1 C4b1 C5b1 . . . 59.40(18) 59.23(17) 59.67(17) ?
C1b1 C4b1 C6b1 . . . 30.14(11) 29.34(12) 30.84(11) ?
C1b1 C4b1 H1c3b1 . . . 85.4 84.27 87.03 ?
C1b1 C4b1 H1c4b1 . . . 178.05 176.67 179.33 ?
C1b1 C4b1 H1c5b1 . . . 83.68 81.84 85.58 ?
C2b1 C4b1 C3b1 . . . 31.14(16) 30.57(17) 32.24(17) ?
C2b1 C4b1 C5b1 . . . 89.5(2) 88.0(2) 90.6(2) ?
C2b1 C4b1 C6b1 . . . 60.27(14) 57.98(15) 62.23(14) ?
C2b1 C4b1 H1c3b1 . . . 55.27 53.92 56.25 ?
C2b1 C4b1 H1c4b1 . . . 150.61 149.76 151.28 ?
C2b1 C4b1 H1c5b1 . . . 113.8 113.24 114.22 ?
C3b1 C4b1 C5b1 . . . 120.6(3) 118.5(3) 122.8(3) ?
C3b1 C4b1 C6b1 . . . 91.4(2) 88.5(2) 94.4(2) ?
C3b1 C4b1 H1c3b1 . . . 24.14 23.32 25.68 ?
C3b1 C4b1 H1c4b1 . . . 119.53 117.7 120.68 ?
C3b1 C4b1 H1c5b1 . . . 144.89 144.47 145.43 ?
C5b1 C4b1 C6b1 . . . 29.26(17) 28.39(15) 30.0(2) ?
C5b1 C4b1 H1c3b1 . . . 144.75 143.85 146.2 ?
C5b1 C4b1 H1c4b1 . . . 119.83 118.73 121.27 ?
C5b1 C4b1 H1c5b1 . . . 24.29 22.63 26.27 ?
C6b1 C4b1 H1c3b1 . . . 115.52 114.23 117.82 ?
C6b1 C4b1 H1c4b1 . . . 149.07 147.83 151.24 ?
C6b1 C4b1 H1c5b1 . . . 53.55 51.02 56.24 ?
H1c3b1 C4b1 H1c4b1 . . . 95.41 94.32 97.37 ?
H1c3b1 C4b1 H1c5b1 . . . 168.88 167.46 170.41 ?
H1c4b1 C4b1 H1c5b1 . . . 95.55 94.78 96.87 ?
H1c5b C5b1 C1b1 2_5755 . . 104.62 103.32 106.94 ?
H1c5b C5b1 C2b1 2_5755 . . 124.12 117.12 130.18 ?
H1c5b C5b1 C3b1 2_5755 . . 136.81 123.19 146.73 ?
H1c5b C5b1 C4b1 2_5755 . . 134.61 121.42 144 ?
H1c5b C5b1 C6b1 2_5755 . . 81.58 79.97 84.31 ?
H1c5b C5b1 H1c4b1 2_5755 . . 122.41 114.21 127.98 ?
H1c5b C5b1 H1c5b1 2_5755 . . 55.67 47.59 63.44 ?
H1c5b C5b1 H1c6b1 2_5755 . . 65.07 60.89 71.4 ?
C1b1 C5b1 C2b1 . . . 30.19(11) 29.88(12) 30.73(11) ?
C1b1 C5b1 C3b1 . . . 60.72(13) 60.01(12) 61.31(15) ?
C1b1 C5b1 C4b1 . . . 90.4(2) 89.06(19) 91.9(2) ?
C1b1 C5b1 C6b1 . . . 31.43(17) 30.15(17) 32.83(17) ?
C1b1 C5b1 H1c4b1 . . . 114.64 112.51 116.49 ?
C1b1 C5b1 H1c5b1 . . . 150.08 148.22 152.47 ?
C1b1 C5b1 H1c6b1 . . . 54.58 52.56 56.73 ?
C2b1 C5b1 C3b1 . . . 30.53(11) 30.06(11) 31.43(12) ?
C2b1 C5b1 C4b1 . . . 60.19(18) 58.34(17) 62.1(2) ?
C2b1 C5b1 C6b1 . . . 61.62(18) 60.03(19) 63.54(19) ?
C2b1 C5b1 H1c4b1 . . . 84.47 81.81 86.62 ?
C2b1 C5b1 H1c5b1 . . . 177.77 177.18 178.57 ?
C2b1 C5b1 H1c6b1 . . . 84.76 82.44 87.44 ?
C3b1 C5b1 C4b1 . . . 29.67(17) 28.26(16) 30.64(18) ?
C3b1 C5b1 C6b1 . . . 92.1(2) 91.33(19) 93.6(2) ?
C3b1 C5b1 H1c4b1 . . . 53.96 51.76 55.18 ?
C3b1 C5b1 H1c5b1 . . . 149.15 146.22 150.94 ?
C3b1 C5b1 H1c6b1 . . . 115.28 113.87 117.51 ?
C4b1 C5b1 C6b1 . . . 121.8(3) 121.4(3) 122.1(3) ?
C4b1 C5b1 H1c4b1 . . . 24.29 23.5 24.82 ?
C4b1 C5b1 H1c5b1 . . . 119.52 115.59 122.68 ?
C4b1 C5b1 H1c6b1 . . . 144.95 144.5 145.77 ?
C6b1 C5b1 H1c4b1 . . . 146.06 145.34 146.64 ?
C6b1 C5b1 H1c5b1 . . . 118.68 115.44 122.31 ?
C6b1 C5b1 H1c6b1 . . . 23.15 22.4 23.9 ?
H1c4b1 C5b1 H1c5b1 . . . 95.24 91.04 99.19 ?
H1c4b1 C5b1 H1c6b1 . . . 169.21 169.04 169.35 ?
H1c5b1 C5b1 H1c6b1 . . . 95.53 91.55 99.91 ?
S1b1 C6b1 C1b1 . . . 27.26(16) 25.14(17) 28.93(16) ?
S1b1 C6b1 C2b1 . . . 56.28(11) 55.48(12) 57.16(10) ?
S1b1 C6b1 C3b1 . . . 85.84(12) 85.65(11) 86.19(14) ?
S1b1 C6b1 C4b1 . . . 115.09(14) 114.26(13) 115.68(13) ?
S1b1 C6b1 C5b1 . . . 144.0(2) 143.2(2) 144.8(2) ?
S1b1 C6b1 H1c5b1 . . . 168.32 165.9 169.7 ?
S1b1 C6b1 H1c6b1 . . . 93.74 92.96 94.52 ?
C1b1 C6b1 C2b1 . . . 29.02(16) 28.23(16) 30.34(19) ?
C1b1 C6b1 C3b1 . . . 58.58(18) 56.76(17) 61.0(2) ?
C1b1 C6b1 C4b1 . . . 87.83(19) 85.35(19) 90.2(2) ?
C1b1 C6b1 C5b1 . . . 116.8(3) 115.1(3) 118.1(3) ?
C1b1 C6b1 H1c5b1 . . . 141.17 140.76 141.69 ?
C1b1 C6b1 H1c6b1 . . . 121 119.66 122.66 ?
C2b1 C6b1 C3b1 . . . 29.56(11) 28.53(10) 30.71(12) ?
C2b1 C6b1 C4b1 . . . 58.82(12) 57.14(12) 59.84(13) ?
C2b1 C6b1 C5b1 . . . 87.8(2) 86.9(2) 88.62(18) ?
C2b1 C6b1 H1c5b1 . . . 112.17 110.43 113.19 ?
C2b1 C6b1 H1c6b1 . . . 149.99 149.11 150.86 ?
C3b1 C6b1 C4b1 . . . 29.27(11) 28.63(10) 30.04(10) ?
C3b1 C6b1 C5b1 . . . 58.20(18) 57.05(18) 59.19(17) ?
C3b1 C6b1 H1c5b1 . . . 82.63 79.72 84.4 ?
C3b1 C6b1 H1c6b1 . . . 178.58 177.91 179.22 ?
C4b1 C6b1 C5b1 . . . 28.94(16) 27.92(16) 29.73(17) ?
C4b1 C6b1 H1c5b1 . . . 53.38 50.59 55.77 ?
C4b1 C6b1 H1c6b1 . . . 151.17 150.17 151.99 ?
C5b1 C6b1 H1c5b1 . . . 24.44 22.67 26.04 ?
C5b1 C6b1 H1c6b1 . . . 122.23 122.18 122.27 ?
H1c5b1 C6b1 H1c6b1 . . . 97.79 96.24 99.58 ?
O2a H1c3b1 H1c6a 3_5655 . 4_5745 70.19 69.35 71.45 ?
O2a H1c3b1 O3b1 3_5655 . . 117.69 110.36 123.17 ?
O2a H1c3b1 C7b1 3_5655 . . 129.93 118.98 136.8 ?
O2a H1c3b1 C2b1 3_5655 . . 133.63 121.33 139.86 ?
O2a H1c3b1 C3b1 3_5655 . . 120.33 115.55 124.36 ?
O2a H1c3b1 C4b1 3_5655 . . 97.59 95.14 100.46 ?
O2a H1c3b1 H1c4b1 3_5655 . . 80.3 76.61 87.21 ?
H1c6a H1c3b1 O3b1 4_5745 . . 152.29 148.32 156.09 ?
H1c6a H1c3b1 C7b1 4_5745 . . 158.91 153.51 167.13 ?
H1c6a H1c3b1 C2b1 4_5745 . . 139.1 130.22 152.7 ?
H1c6a H1c3b1 C3b1 4_5745 . . 107.44 98.68 119.59 ?
H1c6a H1c3b1 C4b1 4_5745 . . 73.96 66.59 86.34 ?
H1c6a H1c3b1 H1c4b1 4_5745 . . 52.01 46.03 63.68 ?
O3b1 H1c3b1 C7b1 . . . 25.01 24.53 25.3 ?
O3b1 H1c3b1 C2b1 . . . 55.86 54.75 57.13 ?
O3b1 H1c3b1 C3b1 . . . 90.59 88.96 91.51 ?
O3b1 H1c3b1 C4b1 . . . 126.32 122.88 129.72 ?
O3b1 H1c3b1 H1c4b1 . . . 150.64 146.27 155.84 ?
C7b1 H1c3b1 C2b1 . . . 30.86 30.22 31.94 ?
C7b1 H1c3b1 C3b1 . . . 65.59 64.44 66.33 ?
C7b1 H1c3b1 C4b1 . . . 101.33 98.37 104.53 ?
C7b1 H1c3b1 H1c4b1 . . . 125.67 121.75 130.66 ?
C2b1 H1c3b1 C3b1 . . . 34.77 34.28 35.65 ?
C2b1 H1c3b1 C4b1 . . . 70.51 68.21 72.6 ?
C2b1 H1c3b1 H1c4b1 . . . 94.85 91.56 98.74 ?
C3b1 H1c3b1 C4b1 . . . 35.74 33.94 38.21 ?
C3b1 H1c3b1 H1c4b1 . . . 60.09 57.32 64.34 ?
C4b1 H1c3b1 H1c4b1 . . . 24.35 23.4 26.14 ?
O2a H1c4b1 H1c6a 4_5745 . 4_5745 77.6 74.61 81.87 ?
O2a H1c4b1 C3b1 4_5745 . . 168.43 164.34 170.64 ?
O2a H1c4b1 C4b1 4_5745 . . 138.71 129.7 151.5 ?
O2a H1c4b1 C5b1 4_5745 . . 102.84 95.53 114.51 ?
O2a H1c4b1 H1c3b1 4_5745 . . 160.8 146.15 170.65 ?
O2a H1c4b1 H1c5b1 4_5745 . . 78.69 70.5 91.27 ?
H1c6a H1c4b1 C3b1 4_5745 . . 105.14 88.89 115.15 ?
H1c6a H1c4b1 C4b1 4_5745 . . 133.54 125.23 139.25 ?
H1c6a H1c4b1 C5b1 4_5745 . . 148.77 142.91 158.44 ?
H1c6a H1c4b1 H1c3b1 4_5745 . . 84.03 65 94.88 ?
H1c6a H1c4b1 H1c5b1 4_5745 . . 142.72 131.5 163.87 ?
C3b1 H1c4b1 C4b1 . . . 36.06 34.73 37.8 ?
C3b1 H1c4b1 C5b1 . . . 71.94 68.92 74.82 ?
C3b1 H1c4b1 H1c3b1 . . . 24.19 23.47 24.61 ?
C3b1 H1c4b1 H1c5b1 . . . 96.08 93.95 98.05 ?
C4b1 H1c4b1 C5b1 . . . 35.89 34.19 37.02 ?
C4b1 H1c4b1 H1c3b1 . . . 60.24 59.11 62.28 ?
C4b1 H1c4b1 H1c5b1 . . . 60.03 59.22 60.62 ?
C5b1 H1c4b1 H1c3b1 . . . 96.12 93.52 99.3 ?
C5b1 H1c4b1 H1c5b1 . . . 24.15 23.24 25.03 ?
H1c3b1 H1c4b1 H1c5b1 . . . 120.24 118.54 122.52 ?
H1c5b H1c5b1 H1c6b 2_5755 . 2_5755 49.07 44.15 54.37 ?
H1c5b H1c5b1 H1c4a1 2_5755 . 4_4845 85.91 76.85 96.5 ?
H1c5b H1c5b1 H1c5a1 2_5755 . 4_4845 74.03 66.41 82.07 ?
H1c5b H1c5b1 C4b1 2_5755 . . 125.34 109.4 137.45 ?
H1c5b H1c5b1 C5b1 2_5755 . . 107.06 98.6 115.46 ?
H1c5b H1c5b1 C6b1 2_5755 . . 84.29 82.57 86.34 ?
H1c5b H1c5b1 H1c4b1 2_5755 . . 130.77 113.6 143.19 ?
H1c5b H1c5b1 H1c6b1 2_5755 . . 69.99 67.39 74.77 ?
H1c6b H1c5b1 H1c4a1 2_5755 . 4_4845 75.9 70.9 79.64 ?
H1c6b H1c5b1 H1c5a1 2_5755 . 4_4845 99.63 94.39 106.46 ?
H1c6b H1c5b1 C4b1 2_5755 . . 121.49 102.34 134.21 ?
H1c6b H1c5b1 C5b1 2_5755 . . 138.37 120.67 156.29 ?
H1c6b H1c5b1 C6b1 2_5755 . . 131.83 125.75 140.69 ?
H1c6b H1c5b1 H1c4b1 2_5755 . . 104.53 88.68 113.09 ?
H1c6b H1c5b1 H1c6b1 2_5755 . . 118.46 111.36 123.38 ?
H1c4a1 H1c5b1 H1c5a1 4_4845 . 4_4845 44.7 38.15 52.06 ?
H1c4a1 H1c5b1 C4b1 4_4845 . . 145.64 143.49 147.23 ?
H1c4a1 H1c5b1 C5b1 4_4845 . . 143.05 130.83 159.65 ?
H1c4a1 H1c5b1 C6b1 4_4845 . . 116.04 104.21 130.89 ?
H1c4a1 H1c5b1 H1c4b1 4_4845 . . 131.91 127.08 135.98 ?
H1c4a1 H1c5b1 H1c6b1 4_4845 . . 95.72 85.14 107.62 ?
H1c5a1 H1c5b1 C4b1 4_4845 . . 137.57 131.38 148.96 ?
H1c5a1 H1c5b1 C5b1 4_4845 . . 105.8 100.25 116.9 ?
H1c5a1 H1c5b1 C6b1 4_4845 . . 72.13 67.22 79.72 ?
H1c5a1 H1c5b1 H1c4b1 4_4845 . . 153.37 148.07 163.45 ?
H1c5a1 H1c5b1 H1c6b1 4_4845 . . 51.1 46.99 55.58 ?
C4b1 H1c5b1 C5b1 . . . 36.19 34.7 38.15 ?
C4b1 H1c5b1 C6b1 . . . 73.07 72.83 73.22 ?
C4b1 H1c5b1 H1c4b1 . . . 24.42 22.89 25.78 ?
C4b1 H1c5b1 H1c6b1 . . . 96.89 95.48 98.53 ?
C5b1 H1c5b1 C6b1 . . . 36.88 35.02 38.52 ?
C5b1 H1c5b1 H1c4b1 . . . 60.61 57.58 63.93 ?
C5b1 H1c5b1 H1c6b1 . . . 60.7 57.34 63.83 ?
C6b1 H1c5b1 H1c4b1 . . . 97.48 96.09 98.94 ?
C6b1 H1c5b1 H1c6b1 . . . 23.82 22.32 25.32 ?
H1c4b1 H1c5b1 H1c6b1 . . . 121.31 121.25 121.41 ?
H1c5b H1c6b1 O1a1 2_5755 . 3_5555 99.2 96.57 103.68 ?
H1c5b H1c6b1 O2a1 2_5755 . 3_5555 68.68 63.26 71.4 ?
H1c5b H1c6b1 H1c5a1 2_5755 . 4_4845 82.95 81.46 84.33 ?
H1c5b H1c6b1 C1b1 2_5755 . . 122.04 108.15 131.27 ?
H1c5b H1c6b1 C5b1 2_5755 . . 74.34 69.57 76.93 ?
H1c5b H1c6b1 C6b1 2_5755 . . 98.85 88.38 105.16 ?
H1c5b H1c6b1 H1c5b1 2_5755 . . 59.42 57.43 61.15 ?
O1a1 H1c6b1 O2a1 3_5555 . 3_5555 45.44 42.33 49.74 ?
O1a1 H1c6b1 H1c5a1 3_5555 . 4_4845 57.23 46.9 72.85 ?
O1a1 H1c6b1 C1b1 3_5555 . . 125.09 123.51 127.5 ?
O1a1 H1c6b1 C5b1 3_5555 . . 159.23 153.09 163.17 ?
O1a1 H1c6b1 C6b1 3_5555 . . 156.97 153.06 160.45 ?
O1a1 H1c6b1 H1c5b1 3_5555 . . 138.31 135.45 139.9 ?
O2a1 H1c6b1 H1c5a1 3_5555 . 4_4845 86.25 77.12 96.34 ?
O2a1 H1c6b1 C1b1 3_5555 . . 117.17 109.29 121.79 ?
O2a1 H1c6b1 C5b1 3_5555 . . 139.91 128.91 146.59 ?
O2a1 H1c6b1 C6b1 3_5555 . . 138.87 124.9 146.13 ?
O2a1 H1c6b1 H1c5b1 3_5555 . . 127.87 122.74 132.05 ?
H1c5a1 H1c6b1 C1b1 4_4845 . . 146.9 143.14 154.31 ?
H1c5a1 H1c6b1 C5b1 4_4845 . . 103.88 95.04 114.57 ?
H1c5a1 H1c6b1 C6b1 4_4845 . . 130.67 126.68 137.22 ?
H1c5a1 H1c6b1 H1c5b1 4_4845 . . 83.81 71.62 95.92 ?
C1b1 H1c6b1 C5b1 . . . 69.83 67.73 71.61 ?
C1b1 H1c6b1 C6b1 . . . 35.21 33.9 36.26 ?
C1b1 H1c6b1 H1c5b1 . . . 93.59 92.33 94.36 ?
C5b1 H1c6b1 C6b1 . . . 34.62 33.83 35.35 ?
C5b1 H1c6b1 H1c5b1 . . . 23.76 22.75 24.62 ?
C6b1 H1c6b1 H1c5b1 . . . 58.38 58.1 58.6 ?
S1b'1 C1c1 S1b''1 . . . 14.56(9) 14.56(9) 14.56(9) ?
S1b'1 C1c1 O1b'1 . . . 29.7(3) 29.7(3) 29.7(3) ?
S1b'1 C1c1 O1b''1 . . . 23.41(15) 23.41(15) 23.41(15) ?
S1b'1 C1c1 O2b'1 . . . 29.85(13) 29.85(13) 29.85(13) ?
S1b'1 C1c1 O2b''1 . . . 30.1(3) 30.1(3) 30.1(3) ?
S1b'1 C1c1 N1b'1 . . . 39.29(15) 39.29(15) 39.29(15) ?
S1b'1 C1c1 N1b''1 . . . 50.87(18) 50.87(18) 50.87(18) ?
S1b'1 C1c1 C7b'1 . . . 70.6(2) 70.6(2) 70.6(2) ?
S1b'1 C1c1 C7b''1 . . . 81.2(2) 81.2(2) 81.2(2) ?
S1b'1 C1c1 C2c1 . . . 106.3(3) 106.3(3) 106.3(3) ?
S1b'1 C1c1 C3c1 . . . 136.3(2) 136.3(2) 136.3(2) ?
S1b'1 C1c1 C4c1 . . . 166.9(2) 166.9(2) 166.9(2) ?
S1b'1 C1c1 C5c1 . . . 162.6(2) 162.6(2) 162.6(2) ?
S1b'1 C1c1 C6c1 . . . 130.8(4) 130.8(4) 130.8(4) ?
S1b'1 C1c1 H1c6c1 . . . 107.35 107.35 107.35 ?
S1b'1 C1c1 C1d1 . . . 50(3) 50(3) 50(3) ?
S1b'1 C1c1 C2d1 . . . 115.1(3) 115.1(3) 115.1(3) ?
S1b'1 C1c1 C3d1 . . . 147.3(2) 147.3(2) 147.3(2) ?
S1b'1 C1c1 C4d1 . . . 175.2(5) 175.2(5) 175.2(5) ?
S1b'1 C1c1 C5d1 . . . 148.4(3) 148.4(3) 148.4(3) ?
S1b'1 C1c1 C6d1 . . . 113.8(3) 113.8(3) 113.8(3) ?
S1b'1 C1c1 H1c6d1 . . . 89.92 89.92 89.92 ?
S1b''1 C1c1 O1b'1 . . . 32.9(3) 32.9(3) 32.9(3) ?
S1b''1 C1c1 O1b''1 . . . 28.99(14) 28.99(14) 28.99(14) ?
S1b''1 C1c1 O2b'1 . . . 41.95(13) 41.95(13) 41.95(13) ?
S1b''1 C1c1 O2b''1 . . . 31.8(3) 31.8(3) 31.8(3) ?
S1b''1 C1c1 N1b'1 . . . 26.41(14) 26.41(14) 26.41(14) ?
S1b''1 C1c1 N1b''1 . . . 36.43(16) 36.43(16) 36.43(16) ?
S1b''1 C1c1 C7b'1 . . . 57.2(2) 57.2(2) 57.2(2) ?
S1b''1 C1c1 C7b''1 . . . 66.8(2) 66.8(2) 66.8(2) ?
S1b''1 C1c1 C2c1 . . . 92.6(3) 92.6(3) 92.6(3) ?
S1b''1 C1c1 C3c1 . . . 122.6(2) 122.6(2) 122.6(2) ?
S1b''1 C1c1 C4c1 . . . 153.1(2) 153.1(2) 153.1(2) ?
S1b''1 C1c1 C5c1 . . . 174.7(4) 174.7(4) 174.7(4) ?
S1b''1 C1c1 C6c1 . . . 144.4(4) 144.4(4) 144.4(4) ?
S1b''1 C1c1 H1c6c1 . . . 120.99 120.99 120.99 ?
S1b''1 C1c1 C1d1 . . . 42(3) 42(3) 42(3) ?
S1b''1 C1c1 C2d1 . . . 100.9(3) 100.9(3) 100.9(3) ?
S1b''1 C1c1 C3d1 . . . 133.1(2) 133.1(2) 133.1(2) ?
S1b''1 C1c1 C4d1 . . . 164.8(2) 164.8(2) 164.8(2) ?
S1b''1 C1c1 C5d1 . . . 162.9(3) 162.9(3) 162.9(3) ?
S1b''1 C1c1 C6d1 . . . 128.4(3) 128.4(3) 128.4(3) ?
S1b''1 C1c1 H1c6d1 . . . 104.42 104.42 104.42 ?
O1b'1 C1c1 O1b''1 . . . 53.0(3) 53.0(3) 53.0(3) ?
O1b'1 C1c1 O2b'1 . . . 53.5(3) 53.5(3) 53.5(3) ?
O1b'1 C1c1 O2b''1 . . . 3.0(3) 3.0(3) 3.0(3) ?
O1b'1 C1c1 N1b'1 . . . 56.7(3) 56.7(3) 56.7(3) ?
O1b'1 C1c1 N1b''1 . . . 59.8(3) 59.8(3) 59.8(3) ?
O1b'1 C1c1 C7b'1 . . . 83.2(3) 83.2(3) 83.2(3) ?
O1b'1 C1c1 C7b''1 . . . 86.2(3) 86.2(3) 86.2(3) ?
O1b'1 C1c1 C2c1 . . . 114.1(4) 114.1(4) 114.1(4) ?
O1b'1 C1c1 C3c1 . . . 138.8(4) 138.8(4) 138.8(4) ?
O1b'1 C1c1 C4c1 . . . 153.4(4) 153.4(4) 153.4(4) ?
O1b'1 C1c1 C5c1 . . . 141.9(4) 141.9(4) 141.9(4) ?
O1b'1 C1c1 C6c1 . . . 116.5(6) 116.5(6) 116.5(6) ?
O1b'1 C1c1 H1c6c1 . . . 95.76 95.76 95.76 ?
O1b'1 C1c1 C1d1 . . . 74(3) 74(3) 74(3) ?
O1b'1 C1c1 C2d1 . . . 117.9(4) 117.9(4) 117.9(4) ?
O1b'1 C1c1 C3d1 . . . 143.6(4) 143.6(4) 143.6(4) ?
O1b'1 C1c1 C4d1 . . . 155.0(4) 155.0(4) 155.0(4) ?
O1b'1 C1c1 C5d1 . . . 138.1(3) 138.1(3) 138.1(3) ?
O1b'1 C1c1 C6d1 . . . 109.5(5) 109.5(5) 109.5(5) ?
O1b'1 C1c1 H1c6d1 . . . 87.42 87.42 87.42 ?
O1b''1 C1c1 O2b'1 . . . 19.52(12) 19.52(12) 19.52(12) ?
O1b''1 C1c1 O2b''1 . . . 53.5(3) 53.5(3) 53.5(3) ?
O1b''1 C1c1 N1b'1 . . . 39.08(15) 39.08(15) 39.08(15) ?
O1b''1 C1c1 N1b''1 . . . 55.08(17) 55.08(17) 55.08(17) ?
O1b''1 C1c1 C7b'1 . . . 67.0(2) 67.0(2) 67.0(2) ?
O1b''1 C1c1 C7b''1 . . . 82.1(2) 82.1(2) 82.1(2) ?
O1b''1 C1c1 C2c1 . . . 100.2(2) 100.2(2) 100.2(2) ?
O1b''1 C1c1 C3c1 . . . 126.9(3) 126.9(3) 126.9(3) ?
O1b''1 C1c1 C4c1 . . . 150.1(3) 150.1(3) 150.1(3) ?
O1b''1 C1c1 C5c1 . . . 153.2(4) 153.2(4) 153.2(4) ?
O1b''1 C1c1 C6c1 . . . 131.1(4) 131.1(4) 131.1(4) ?
O1b''1 C1c1 H1c6c1 . . . 110.51 110.51 110.51 ?
O1b''1 C1c1 C1d1 . . . 37.9(19) 37.9(19) 37.9(19) ?
O1b''1 C1c1 C2d1 . . . 111.0(3) 111.0(3) 111.0(3) ?
O1b''1 C1c1 C3d1 . . . 137.9(3) 137.9(3) 137.9(3) ?
O1b''1 C1c1 C4d1 . . . 151.8(4) 151.8(4) 151.8(4) ?
O1b''1 C1c1 C5d1 . . . 138.5(3) 138.5(3) 138.5(3) ?
O1b''1 C1c1 C6d1 . . . 109.5(4) 109.5(4) 109.5(4) ?
O1b''1 C1c1 H1c6d1 . . . 88.81 88.81 88.81 ?
O2b'1 C1c1 O2b''1 . . . 55.2(3) 55.2(3) 55.2(3) ?
O2b'1 C1c1 N1b'1 . . . 58.10(16) 58.10(16) 58.10(16) ?
O2b'1 C1c1 N1b''1 . . . 73.62(18) 73.62(18) 73.62(18) ?
O2b'1 C1c1 C7b'1 . . . 86.5(2) 86.5(2) 86.5(2) ?
O2b'1 C1c1 C7b''1 . . . 101.5(2) 101.5(2) 101.5(2) ?
O2b'1 C1c1 C2c1 . . . 118.8(3) 118.8(3) 118.8(3) ?
O2b'1 C1c1 C3c1 . . . 142.5(4) 142.5(4) 142.5(4) ?
O2b'1 C1c1 C4c1 . . . 153.1(4) 153.1(4) 153.1(4) ?
O2b'1 C1c1 C5c1 . . . 138.1(3) 138.1(3) 138.1(3) ?
O2b'1 C1c1 C6c1 . . . 111.9(3) 111.9(3) 111.9(3) ?
O2b'1 C1c1 H1c6c1 . . . 91 91 91 ?
O2b'1 C1c1 C1d1 . . . 57(2) 57(2) 57(2) ?
O2b'1 C1c1 C2d1 . . . 129.9(3) 129.9(3) 129.9(3) ?
O2b'1 C1c1 C3d1 . . . 151.7(4) 151.7(4) 151.7(4) ?
O2b'1 C1c1 C4d1 . . . 146.8(4) 146.8(4) 146.8(4) ?
O2b'1 C1c1 C5d1 . . . 122.4(3) 122.4(3) 122.4(3) ?
O2b'1 C1c1 C6d1 . . . 90.7(3) 90.7(3) 90.7(3) ?
O2b'1 C1c1 H1c6d1 . . . 69.33 69.33 69.33 ?
O2b''1 C1c1 N1b'1 . . . 54.8(3) 54.8(3) 54.8(3) ?
O2b''1 C1c1 N1b''1 . . . 57.2(3) 57.2(3) 57.2(3) ?
O2b''1 C1c1 C7b'1 . . . 80.7(3) 80.7(3) 80.7(3) ?
O2b''1 C1c1 C7b''1 . . . 83.2(3) 83.2(3) 83.2(3) ?
O2b''1 C1c1 C2c1 . . . 111.2(4) 111.2(4) 111.2(4) ?
O2b''1 C1c1 C3c1 . . . 135.8(4) 135.8(4) 135.8(4) ?
O2b''1 C1c1 C4c1 . . . 151.7(4) 151.7(4) 151.7(4) ?
O2b''1 C1c1 C5c1 . . . 143.0(4) 143.0(4) 143.0(4) ?
O2b''1 C1c1 C6c1 . . . 118.7(6) 118.7(6) 118.7(6) ?
O2b''1 C1c1 H1c6c1 . . . 98.39 98.39 98.39 ?
O2b''1 C1c1 C1d1 . . . 73(3) 73(3) 73(3) ?
O2b''1 C1c1 C2d1 . . . 114.9(4) 114.9(4) 114.9(4) ?
O2b''1 C1c1 C3d1 . . . 140.8(4) 140.8(4) 140.8(4) ?
O2b''1 C1c1 C4d1 . . . 154.6(4) 154.6(4) 154.6(4) ?
O2b''1 C1c1 C5d1 . . . 140.3(3) 140.3(3) 140.3(3) ?
O2b''1 C1c1 C6d1 . . . 112.4(5) 112.4(5) 112.4(5) ?
O2b''1 C1c1 H1c6d1 . . . 90.41 90.41 90.41 ?
N1b'1 C1c1 N1b''1 . . . 16.36(19) 16.36(19) 16.36(19) ?
N1b'1 C1c1 C7b'1 . . . 31.4(2) 31.4(2) 31.4(2) ?
N1b'1 C1c1 C7b''1 . . . 43.9(2) 43.9(2) 43.9(2) ?
N1b'1 C1c1 C2c1 . . . 67.1(2) 67.1(2) 67.1(2) ?
N1b'1 C1c1 C3c1 . . . 97.0(2) 97.0(2) 97.0(2) ?
N1b'1 C1c1 C4c1 . . . 127.7(2) 127.7(2) 127.7(2) ?
N1b'1 C1c1 C5c1 . . . 158.0(3) 158.0(3) 158.0(3) ?
N1b'1 C1c1 C6c1 . . . 169.7(3) 169.7(3) 169.7(3) ?
N1b'1 C1c1 H1c6c1 . . . 146.52 146.52 146.52 ?
N1b'1 C1c1 C1d1 . . . 21(4) 21(4) 21(4) ?
N1b'1 C1c1 C2d1 . . . 76.4(2) 76.4(2) 76.4(2) ?
N1b'1 C1c1 C3d1 . . . 108.2(2) 108.2(2) 108.2(2) ?
N1b'1 C1c1 C4d1 . . . 138.8(2) 138.8(2) 138.8(2) ?
N1b'1 C1c1 C5d1 . . . 164.1(4) 164.1(4) 164.1(4) ?
N1b'1 C1c1 C6d1 . . . 148.6(4) 148.6(4) 148.6(4) ?
N1b'1 C1c1 H1c6d1 . . . 126.95 126.95 126.95 ?
N1b''1 C1c1 C7b'1 . . . 23.5(2) 23.5(2) 23.5(2) ?
N1b''1 C1c1 C7b''1 . . . 30.4(2) 30.4(2) 30.4(2) ?
N1b''1 C1c1 C2c1 . . . 56.9(3) 56.9(3) 56.9(3) ?
N1b''1 C1c1 C3c1 . . . 86.5(2) 86.5(2) 86.5(2) ?
N1b''1 C1c1 C4c1 . . . 116.7(2) 116.7(2) 116.7(2) ?
N1b''1 C1c1 C5c1 . . . 146.2(2) 146.2(2) 146.2(2) ?
N1b''1 C1c1 C6c1 . . . 170.4(8) 170.4(8) 170.4(8) ?
N1b''1 C1c1 H1c6c1 . . . 155.49 155.49 155.49 ?
N1b''1 C1c1 C1d1 . . . 32(4) 32(4) 32(4) ?
N1b''1 C1c1 C2d1 . . . 64.5(3) 64.5(3) 64.5(3) ?
N1b''1 C1c1 C3d1 . . . 96.7(2) 96.7(2) 96.7(2) ?
N1b''1 C1c1 C4d1 . . . 128.6(2) 128.6(2) 128.6(2) ?
N1b''1 C1c1 C5d1 . . . 160.1(3) 160.1(3) 160.1(3) ?
N1b''1 C1c1 C6d1 . . . 164.2(3) 164.2(3) 164.2(3) ?
N1b''1 C1c1 H1c6d1 . . . 140.76 140.76 140.76 ?
C7b'1 C1c1 C7b''1 . . . 16.9(2) 16.9(2) 16.9(2) ?
C7b'1 C1c1 C2c1 . . . 35.7(2) 35.7(2) 35.7(2) ?
C7b'1 C1c1 C3c1 . . . 65.7(2) 65.7(2) 65.7(2) ?
C7b'1 C1c1 C4c1 . . . 96.3(2) 96.3(2) 96.3(2) ?
C7b'1 C1c1 C5c1 . . . 126.7(3) 126.7(3) 126.7(3) ?
C7b'1 C1c1 C6c1 . . . 158.4(4) 158.4(4) 158.4(4) ?
C7b'1 C1c1 H1c6c1 . . . 177.4 177.4 177.4 ?
C7b'1 C1c1 C1d1 . . . 31(2) 31(2) 31(2) ?
C7b'1 C1c1 C2d1 . . . 45.2(2) 45.2(2) 45.2(2) ?
C7b'1 C1c1 C3d1 . . . 76.8(2) 76.8(2) 76.8(2) ?
C7b'1 C1c1 C4d1 . . . 107.7(3) 107.7(3) 107.7(3) ?
C7b'1 C1c1 C5d1 . . . 137.7(3) 137.7(3) 137.7(3) ?
C7b'1 C1c1 C6d1 . . . 161.6(8) 161.6(8) 161.6(8) ?
C7b'1 C1c1 H1c6d1 . . . 154.88 154.88 154.88 ?
C7b''1 C1c1 C2c1 . . . 28.0(3) 28.0(3) 28.0(3) ?
C7b''1 C1c1 C3c1 . . . 56.4(3) 56.4(3) 56.4(3) ?
C7b''1 C1c1 C4c1 . . . 86.3(2) 86.3(2) 86.3(2) ?
C7b''1 C1c1 C5c1 . . . 116.0(3) 116.0(3) 116.0(3) ?
C7b''1 C1c1 C6c1 . . . 146.4(3) 146.4(3) 146.4(3) ?
C7b''1 C1c1 H1c6c1 . . . 165.58 165.58 165.58 ?
C7b''1 C1c1 C1d1 . . . 48(2) 48(2) 48(2) ?
C7b''1 C1c1 C2d1 . . . 34.2(3) 34.2(3) 34.2(3) ?
C7b''1 C1c1 C3d1 . . . 66.4(2) 66.4(2) 66.4(2) ?
C7b''1 C1c1 C4d1 . . . 98.3(2) 98.3(2) 98.3(2) ?
C7b''1 C1c1 C5d1 . . . 129.9(3) 129.9(3) 129.9(3) ?
C7b''1 C1c1 C6d1 . . . 164.0(5) 164.0(5) 164.0(5) ?
C7b''1 C1c1 H1c6d1 . . . 170.79 170.79 170.79 ?
C2c1 C1c1 C3c1 . . . 30.0(2) 30.0(2) 30.0(2) ?
C2c1 C1c1 C4c1 . . . 60.7(2) 60.7(2) 60.7(2) ?
C2c1 C1c1 C5c1 . . . 91.1(3) 91.1(3) 91.1(3) ?
C2c1 C1c1 C6c1 . . . 122.8(4) 122.8(4) 122.8(4) ?
C2c1 C1c1 H1c6c1 . . . 146.32 146.32 146.32 ?
C2c1 C1c1 C1d1 . . . 62(2) 62(2) 62(2) ?
C2c1 C1c1 C2d1 . . . 11.2(3) 11.2(3) 11.2(3) ?
C2c1 C1c1 C3d1 . . . 41.1(2) 41.1(2) 41.1(2) ?
C2c1 C1c1 C4d1 . . . 72.2(3) 72.2(3) 72.2(3) ?
C2c1 C1c1 C5d1 . . . 103.3(3) 103.3(3) 103.3(3) ?
C2c1 C1c1 C6d1 . . . 136.1(6) 136.1(6) 136.1(6) ?
C2c1 C1c1 H1c6d1 . . . 157.9 157.9 157.9 ?
C3c1 C1c1 C4c1 . . . 30.66(14) 30.66(14) 30.66(14) ?
C3c1 C1c1 C5c1 . . . 61.07(17) 61.07(17) 61.07(17) ?
C3c1 C1c1 C6c1 . . . 92.8(3) 92.8(3) 92.8(3) ?
C3c1 C1c1 H1c6c1 . . . 116.31 116.31 116.31 ?
C3c1 C1c1 C1d1 . . . 90(2) 90(2) 90(2) ?
C3c1 C1c1 C2d1 . . . 22.3(3) 22.3(3) 22.3(3) ?
C3c1 C1c1 C3d1 . . . 11.44(15) 11.44(15) 11.44(15) ?
C3c1 C1c1 C4d1 . . . 42.28(16) 42.28(16) 42.28(16) ?
C3c1 C1c1 C5d1 . . . 73.7(2) 73.7(2) 73.7(2) ?
C3c1 C1c1 C6d1 . . . 107.7(4) 107.7(4) 107.7(4) ?
C3c1 C1c1 H1c6d1 . . . 131.62 131.62 131.62 ?
C4c1 C1c1 C5c1 . . . 30.41(14) 30.41(14) 30.41(14) ?
C4c1 C1c1 C6c1 . . . 62.2(3) 62.2(3) 62.2(3) ?
C4c1 C1c1 H1c6c1 . . . 85.64 85.64 85.64 ?
C4c1 C1c1 C1d1 . . . 118(3) 118(3) 118(3) ?
C4c1 C1c1 C2d1 . . . 52.2(2) 52.2(2) 52.2(2) ?
C4c1 C1c1 C3d1 . . . 19.93(14) 19.93(14) 19.93(14) ?
C4c1 C1c1 C4d1 . . . 11.96(13) 11.96(13) 11.96(13) ?
C4c1 C1c1 C5d1 . . . 43.65(16) 43.65(16) 43.65(16) ?
C4c1 C1c1 C6d1 . . . 78.3(3) 78.3(3) 78.3(3) ?
C4c1 C1c1 H1c6d1 . . . 102.3 102.3 102.3 ?
C5c1 C1c1 C6c1 . . . 31.8(3) 31.8(3) 31.8(3) ?
C5c1 C1c1 H1c6c1 . . . 55.23 55.23 55.23 ?
C5c1 C1c1 C1d1 . . . 144(3) 144(3) 144(3) ?
C5c1 C1c1 C2d1 . . . 82.3(3) 82.3(3) 82.3(3) ?
C5c1 C1c1 C3d1 . . . 50.15(16) 50.15(16) 50.15(16) ?
C5c1 C1c1 C4d1 . . . 19.19(15) 19.19(15) 19.19(15) ?
C5c1 C1c1 C5d1 . . . 15.77(18) 15.77(18) 15.77(18) ?
C5c1 C1c1 C6d1 . . . 49.4(3) 49.4(3) 49.4(3) ?
C5c1 C1c1 H1c6d1 . . . 72.97 72.97 72.97 ?
C6c1 C1c1 H1c6c1 . . . 23.48 23.48 23.48 ?
C6c1 C1c1 C1d1 . . . 157(4) 157(4) 157(4) ?
C6c1 C1c1 C2d1 . . . 113.8(3) 113.8(3) 113.8(3) ?
C6c1 C1c1 C3d1 . . . 81.8(3) 81.8(3) 81.8(3) ?
C6c1 C1c1 C4d1 . . . 50.7(3) 50.7(3) 50.7(3) ?
C6c1 C1c1 C5d1 . . . 21.7(5) 21.7(5) 21.7(5) ?
C6c1 C1c1 C6d1 . . . 22.1(5) 22.1(5) 22.1(5) ?
C6c1 C1c1 H1c6d1 . . . 42.8 42.8 42.8 ?
H1c6c1 C1c1 C1d1 . . . 146.07 146.07 146.07 ?
H1c6c1 C1c1 C2d1 . . . 137.04 137.04 137.04 ?
H1c6c1 C1c1 C3d1 . . . 105.29 105.29 105.29 ?
H1c6c1 C1c1 C4d1 . . . 74.16 74.16 74.16 ?
H1c6c1 C1c1 C5d1 . . . 43.76 43.76 43.76 ?
H1c6c1 C1c1 C6d1 . . . 17.59 17.59 17.59 ?
H1c6c1 C1c1 H1c6d1 . . . 22.52 22.52 22.52 ?
C1d1 C1c1 C2d1 . . . 73(2) 73(2) 73(2) ?
C1d1 C1c1 C3d1 . . . 101(2) 101(2) 101(2) ?
C1d1 C1c1 C4d1 . . . 126(3) 126(3) 126(3) ?
C1d1 C1c1 C5d1 . . . 144(4) 144(4) 144(4) ?
C1d1 C1c1 C6d1 . . . 138(3) 138(3) 138(3) ?
C1d1 C1c1 H1c6d1 . . . 123.55 123.55 123.55 ?
C2d1 C1c1 C3d1 . . . 32.3(2) 32.3(2) 32.3(2) ?
C2d1 C1c1 C4d1 . . . 64.1(2) 64.1(2) 64.1(2) ?
C2d1 C1c1 C5d1 . . . 95.7(3) 95.7(3) 95.7(3) ?
C2d1 C1c1 C6d1 . . . 130.0(5) 130.0(5) 130.0(5) ?
C2d1 C1c1 H1c6d1 . . . 153.89 153.89 153.89 ?
C3d1 C1c1 C4d1 . . . 31.84(16) 31.84(16) 31.84(16) ?
C3d1 C1c1 C5d1 . . . 63.5(2) 63.5(2) 63.5(2) ?
C3d1 C1c1 C6d1 . . . 98.1(4) 98.1(4) 98.1(4) ?
C3d1 C1c1 H1c6d1 . . . 122.12 122.12 122.12 ?
C4d1 C1c1 C5d1 . . . 31.70(16) 31.70(16) 31.70(16) ?
C4d1 C1c1 C6d1 . . . 66.3(3) 66.3(3) 66.3(3) ?
C4d1 C1c1 H1c6d1 . . . 90.34 90.34 90.34 ?
C5d1 C1c1 C6d1 . . . 34.6(3) 34.6(3) 34.6(3) ?
C5d1 C1c1 H1c6d1 . . . 58.66 58.66 58.66 ?
C6d1 C1c1 H1c6d1 . . . 24.06 24.06 24.06 ?
S1b'1 C2c1 S1b''1 . . . 9.83(7) 9.83(7) 9.83(7) ?
S1b'1 C2c1 O3b'1 . . . 96.12(17) 96.12(17) 96.12(17) ?
S1b'1 C2c1 O3b''1 . . . 110.0(2) 110.0(2) 110.0(2) ?
S1b'1 C2c1 N1b'1 . . . 37.96(14) 37.96(14) 37.96(14) ?
S1b'1 C2c1 N1b''1 . . . 50.66(18) 50.66(18) 50.66(18) ?
S1b'1 C2c1 C7b'1 . . . 69.2(3) 69.2(3) 69.2(3) ?
S1b'1 C2c1 C7b''1 . . . 85.9(4) 85.9(4) 85.9(4) ?
S1b'1 C2c1 C1c1 . . . 42.58(19) 42.58(19) 42.58(19) ?
S1b'1 C2c1 C3c1 . . . 162.7(3) 162.7(3) 162.7(3) ?
S1b'1 C2c1 C4c1 . . . 131.6(2) 131.6(2) 131.6(2) ?
S1b'1 C2c1 C5c1 . . . 101.52(17) 101.52(17) 101.52(17) ?
S1b'1 C2c1 C6c1 . . . 71.26(18) 71.26(18) 71.26(18) ?
S1b'1 C2c1 H1c3c1 . . . 173.47 173.47 173.47 ?
S1b'1 C2c1 C1d1 . . . 36.9(2) 36.9(2) 36.9(2) ?
S1b'1 C2c1 C2d1 . . . 124.6(18) 124.6(18) 124.6(18) ?
S1b'1 C2c1 C3d1 . . . 146.9(3) 146.9(3) 146.9(3) ?
S1b'1 C2c1 C4d1 . . . 119.49(18) 119.49(18) 119.49(18) ?
S1b'1 C2c1 C5d1 . . . 90.98(16) 90.98(16) 90.98(16) ?
S1b'1 C2c1 C6d1 . . . 62.12(18) 62.12(18) 62.12(18) ?
S1b'1 C2c1 H1c3d1 . . . 167.01 167.01 167.01 ?
S1b''1 C2c1 O3b'1 . . . 87.23(17) 87.23(17) 87.23(17) ?
S1b''1 C2c1 O3b''1 . . . 100.2(2) 100.2(2) 100.2(2) ?
S1b''1 C2c1 N1b'1 . . . 29.46(14) 29.46(14) 29.46(14) ?
S1b''1 C2c1 N1b''1 . . . 40.92(17) 40.92(17) 40.92(17) ?
S1b''1 C2c1 C7b'1 . . . 60.4(3) 60.4(3) 60.4(3) ?
S1b''1 C2c1 C7b''1 . . . 76.1(4) 76.1(4) 76.1(4) ?
S1b''1 C2c1 C1c1 . . . 51.7(2) 51.7(2) 51.7(2) ?
S1b''1 C2c1 C3c1 . . . 171.3(4) 171.3(4) 171.3(4) ?
S1b''1 C2c1 C4c1 . . . 140.6(2) 140.6(2) 140.6(2) ?
S1b''1 C2c1 C5c1 . . . 110.58(19) 110.58(19) 110.58(19) ?
S1b''1 C2c1 C6c1 . . . 80.3(2) 80.3(2) 80.3(2) ?
S1b''1 C2c1 H1c3c1 . . . 164.21 164.21 164.21 ?
S1b''1 C2c1 C1d1 . . . 46.3(2) 46.3(2) 46.3(2) ?
S1b''1 C2c1 C2d1 . . . 127(2) 127(2) 127(2) ?
S1b''1 C2c1 C3d1 . . . 155.0(3) 155.0(3) 155.0(3) ?
S1b''1 C2c1 C4d1 . . . 128.8(2) 128.8(2) 128.8(2) ?
S1b''1 C2c1 C5d1 . . . 100.47(17) 100.47(17) 100.47(17) ?
S1b''1 C2c1 C6d1 . . . 71.69(19) 71.69(19) 71.69(19) ?
S1b''1 C2c1 H1c3d1 . . . 169.45 169.45 169.45 ?
O3b'1 C2c1 O3b''1 . . . 26.95(19) 26.95(19) 26.95(19) ?
O3b'1 C2c1 N1b'1 . . . 58.17(18) 58.17(18) 58.17(18) ?
O3b'1 C2c1 N1b''1 . . . 48.5(2) 48.5(2) 48.5(2) ?
O3b'1 C2c1 C7b'1 . . . 26.9(3) 26.9(3) 26.9(3) ?
O3b'1 C2c1 C7b''1 . . . 26.1(3) 26.1(3) 26.1(3) ?
O3b'1 C2c1 C1c1 . . . 138.7(3) 138.7(3) 138.7(3) ?
O3b'1 C2c1 C3c1 . . . 101.1(3) 101.1(3) 101.1(3) ?
O3b'1 C2c1 C4c1 . . . 132.2(2) 132.2(2) 132.2(2) ?
O3b'1 C2c1 C5c1 . . . 162.1(3) 162.1(3) 162.1(3) ?
O3b'1 C2c1 C6c1 . . . 167.1(2) 167.1(2) 167.1(2) ?
O3b'1 C2c1 H1c3c1 . . . 77.38 77.38 77.38 ?
O3b'1 C2c1 C1d1 . . . 132.7(3) 132.7(3) 132.7(3) ?
O3b'1 C2c1 C2d1 . . . 120.9(14) 120.9(14) 120.9(14) ?
O3b'1 C2c1 C3d1 . . . 116.9(3) 116.9(3) 116.9(3) ?
O3b'1 C2c1 C4d1 . . . 143.7(3) 143.7(3) 143.7(3) ?
O3b'1 C2c1 C5d1 . . . 167.4(4) 167.4(4) 167.4(4) ?
O3b'1 C2c1 C6d1 . . . 155.7(2) 155.7(2) 155.7(2) ?
O3b'1 C2c1 H1c3d1 . . . 95.39 95.39 95.39 ?
O3b''1 C2c1 N1b'1 . . . 75.3(2) 75.3(2) 75.3(2) ?
O3b''1 C2c1 N1b''1 . . . 59.6(2) 59.6(2) 59.6(2) ?
O3b''1 C2c1 C7b'1 . . . 46.9(3) 46.9(3) 46.9(3) ?
O3b''1 C2c1 C7b''1 . . . 24.2(3) 24.2(3) 24.2(3) ?
O3b''1 C2c1 C1c1 . . . 147.4(5) 147.4(5) 147.4(5) ?
O3b''1 C2c1 C3c1 . . . 86.5(3) 86.5(3) 86.5(3) ?
O3b''1 C2c1 C4c1 . . . 115.6(2) 115.6(2) 115.6(2) ?
O3b''1 C2c1 C5c1 . . . 142.4(2) 142.4(2) 142.4(2) ?
O3b''1 C2c1 C6c1 . . . 159.9(5) 159.9(5) 159.9(5) ?
O3b''1 C2c1 H1c3c1 . . . 64.29 64.29 64.29 ?
O3b''1 C2c1 C1d1 . . . 144.3(5) 144.3(5) 144.3(5) ?
O3b''1 C2c1 C2d1 . . . 94.6(14) 94.6(14) 94.6(14) ?
O3b''1 C2c1 C3d1 . . . 99.5(3) 99.5(3) 99.5(3) ?
O3b''1 C2c1 C4d1 . . . 128.0(2) 128.0(2) 128.0(2) ?
O3b''1 C2c1 C5d1 . . . 155.2(2) 155.2(2) 155.2(2) ?
O3b''1 C2c1 C6d1 . . . 166.3(5) 166.3(5) 166.3(5) ?
O3b''1 C2c1 H1c3d1 . . . 78.3 78.3 78.3 ?
N1b'1 C2c1 N1b''1 . . . 18.5(2) 18.5(2) 18.5(2) ?
N1b'1 C2c1 C7b'1 . . . 31.2(3) 31.2(3) 31.2(3) ?
N1b'1 C2c1 C7b''1 . . . 52.3(3) 52.3(3) 52.3(3) ?
N1b'1 C2c1 C1c1 . . . 80.5(3) 80.5(3) 80.5(3) ?
N1b'1 C2c1 C3c1 . . . 159.1(3) 159.1(3) 159.1(3) ?
N1b'1 C2c1 C4c1 . . . 169.0(3) 169.0(3) 169.0(3) ?
N1b'1 C2c1 C5c1 . . . 139.3(2) 139.3(2) 139.3(2) ?
N1b'1 C2c1 C6c1 . . . 109.1(2) 109.1(2) 109.1(2) ?
N1b'1 C2c1 H1c3c1 . . . 135.52 135.52 135.52 ?
N1b'1 C2c1 C1d1 . . . 74.7(3) 74.7(3) 74.7(3) ?
N1b'1 C2c1 C2d1 . . . 144(2) 144(2) 144(2) ?
N1b'1 C2c1 C3d1 . . . 174.8(3) 174.8(3) 174.8(3) ?
N1b'1 C2c1 C4d1 . . . 156.6(2) 156.6(2) 156.6(2) ?
N1b'1 C2c1 C5d1 . . . 128.0(2) 128.0(2) 128.0(2) ?
N1b'1 C2c1 C6d1 . . . 99.3(2) 99.3(2) 99.3(2) ?
N1b'1 C2c1 H1c3d1 . . . 153.12 153.12 153.12 ?
N1b''1 C2c1 C7b'1 . . . 24.1(3) 24.1(3) 24.1(3) ?
N1b''1 C2c1 C7b''1 . . . 35.6(4) 35.6(4) 35.6(4) ?
N1b''1 C2c1 C1c1 . . . 92.0(3) 92.0(3) 92.0(3) ?
N1b''1 C2c1 C3c1 . . . 146.1(4) 146.1(4) 146.1(4) ?
N1b''1 C2c1 C4c1 . . . 168.7(5) 168.7(5) 168.7(5) ?
N1b''1 C2c1 C5c1 . . . 149.0(3) 149.0(3) 149.0(3) ?
N1b''1 C2c1 C6c1 . . . 120.1(3) 120.1(3) 120.1(3) ?
N1b''1 C2c1 H1c3c1 . . . 123.32 123.32 123.32 ?
N1b''1 C2c1 C1d1 . . . 87.0(3) 87.0(3) 87.0(3) ?
N1b''1 C2c1 C2d1 . . . 130(2) 130(2) 130(2) ?
N1b''1 C2c1 C3d1 . . . 157.1(5) 157.1(5) 157.1(5) ?
N1b''1 C2c1 C4d1 . . . 166.6(4) 166.6(4) 166.6(4) ?
N1b''1 C2c1 C5d1 . . . 141.0(3) 141.0(3) 141.0(3) ?
N1b''1 C2c1 C6d1 . . . 112.5(3) 112.5(3) 112.5(3) ?
N1b''1 C2c1 H1c3d1 . . . 137.59 137.59 137.59 ?
C7b'1 C2c1 C7b''1 . . . 28.6(4) 28.6(4) 28.6(4) ?
C7b'1 C2c1 C1c1 . . . 111.7(4) 111.7(4) 111.7(4) ?
C7b'1 C2c1 C3c1 . . . 128.0(4) 128.0(4) 128.0(4) ?
C7b'1 C2c1 C4c1 . . . 159.0(4) 159.0(4) 159.0(4) ?
C7b'1 C2c1 C5c1 . . . 170.4(3) 170.4(3) 170.4(3) ?
C7b'1 C2c1 C6c1 . . . 140.4(4) 140.4(4) 140.4(4) ?
C7b'1 C2c1 H1c3c1 . . . 104.32 104.32 104.32 ?
C7b'1 C2c1 C1d1 . . . 105.9(4) 105.9(4) 105.9(4) ?
C7b'1 C2c1 C2d1 . . . 137.7(19) 137.7(19) 137.7(19) ?
C7b'1 C2c1 C3d1 . . . 143.8(4) 143.8(4) 143.8(4) ?
C7b'1 C2c1 C4d1 . . . 169.3(5) 169.3(5) 169.3(5) ?
C7b'1 C2c1 C5d1 . . . 157.8(3) 157.8(3) 157.8(3) ?
C7b'1 C2c1 C6d1 . . . 130.1(3) 130.1(3) 130.1(3) ?
C7b'1 C2c1 H1c3d1 . . . 122.13 122.13 122.13 ?
C7b''1 C2c1 C1c1 . . . 124.9(6) 124.9(6) 124.9(6) ?
C7b''1 C2c1 C3c1 . . . 110.5(5) 110.5(5) 110.5(5) ?
C7b''1 C2c1 C4c1 . . . 138.3(4) 138.3(4) 138.3(4) ?
C7b''1 C2c1 C5c1 . . . 157.8(5) 157.8(5) 157.8(5) ?
C7b''1 C2c1 C6c1 . . . 148.8(6) 148.8(6) 148.8(6) ?
C7b''1 C2c1 H1c3c1 . . . 88.44 88.44 88.44 ?
C7b''1 C2c1 C1d1 . . . 120.8(5) 120.8(5) 120.8(5) ?
C7b''1 C2c1 C2d1 . . . 109.2(18) 109.2(18) 109.2(18) ?
C7b''1 C2c1 C3d1 . . . 122.6(5) 122.6(5) 122.6(5) ?
C7b''1 C2c1 C4d1 . . . 150.0(4) 150.0(4) 150.0(4) ?
C7b''1 C2c1 C5d1 . . . 166.0(6) 166.0(6) 166.0(6) ?
C7b''1 C2c1 C6d1 . . . 145.8(5) 145.8(5) 145.8(5) ?
C7b''1 C2c1 H1c3d1 . . . 102.03 102.03 102.03 ?
C1c1 C2c1 C3c1 . . . 120.1(3) 120.1(3) 120.1(3) ?
C1c1 C2c1 C4c1 . . . 89.0(2) 89.0(2) 89.0(2) ?
C1c1 C2c1 C5c1 . . . 59.0(2) 59.0(2) 59.0(2) ?
C1c1 C2c1 C6c1 . . . 28.7(2) 28.7(2) 28.7(2) ?
C1c1 C2c1 H1c3c1 . . . 143.89 143.89 143.89 ?
C1c1 C2c1 C1d1 . . . 6.3(2) 6.3(2) 6.3(2) ?
C1c1 C2c1 C2d1 . . . 92.3(13) 92.3(13) 92.3(13) ?
C1c1 C2c1 C3d1 . . . 104.4(3) 104.4(3) 104.4(3) ?
C1c1 C2c1 C4d1 . . . 77.1(2) 77.1(2) 77.1(2) ?
C1c1 C2c1 C5d1 . . . 49.0(2) 49.0(2) 49.0(2) ?
C1c1 C2c1 C6d1 . . . 20.9(3) 20.9(3) 20.9(3) ?
C1c1 C2c1 H1c3d1 . . . 125.83 125.83 125.83 ?
C3c1 C2c1 C4c1 . . . 31.1(2) 31.1(2) 31.1(2) ?
C3c1 C2c1 C5c1 . . . 61.2(2) 61.2(2) 61.2(2) ?
C3c1 C2c1 C6c1 . . . 91.5(3) 91.5(3) 91.5(3) ?
C3c1 C2c1 H1c3c1 . . . 23.75 23.75 23.75 ?
C3c1 C2c1 C1d1 . . . 125.8(4) 125.8(4) 125.8(4) ?
C3c1 C2c1 C2d1 . . . 45.9(18) 45.9(18) 45.9(18) ?
C3c1 C2c1 C3d1 . . . 16.3(3) 16.3(3) 16.3(3) ?
C3c1 C2c1 C4d1 . . . 43.2(2) 43.2(2) 43.2(2) ?
C3c1 C2c1 C5d1 . . . 71.8(2) 71.8(2) 71.8(2) ?
C3c1 C2c1 C6d1 . . . 100.6(3) 100.6(3) 100.6(3) ?
C3c1 C2c1 H1c3d1 . . . 9.63 9.63 9.63 ?
C4c1 C2c1 C5c1 . . . 30.05(14) 30.05(14) 30.05(14) ?
C4c1 C2c1 C6c1 . . . 60.33(19) 60.33(19) 60.33(19) ?
C4c1 C2c1 H1c3c1 . . . 54.89 54.89 54.89 ?
C4c1 C2c1 C1d1 . . . 94.7(3) 94.7(3) 94.7(3) ?
C4c1 C2c1 C2d1 . . . 38.7(19) 38.7(19) 38.7(19) ?
C4c1 C2c1 C3d1 . . . 16.16(18) 16.16(18) 16.16(18) ?
C4c1 C2c1 C4d1 . . . 12.42(14) 12.42(14) 12.42(14) ?
C4c1 C2c1 C5d1 . . . 41.04(14) 41.04(14) 41.04(14) ?
C4c1 C2c1 C6d1 . . . 69.82(19) 69.82(19) 69.82(19) ?
C4c1 C2c1 H1c3d1 . . . 37.82 37.82 37.82 ?
C5c1 C2c1 C6c1 . . . 30.27(17) 30.27(17) 30.27(17) ?
C5c1 C2c1 H1c3c1 . . . 84.94 84.94 84.94 ?
C5c1 C2c1 C1d1 . . . 64.7(2) 64.7(2) 64.7(2) ?
C5c1 C2c1 C2d1 . . . 49.5(15) 49.5(15) 49.5(15) ?
C5c1 C2c1 C3d1 . . . 45.70(17) 45.70(17) 45.70(17) ?
C5c1 C2c1 C4d1 . . . 18.40(15) 18.40(15) 18.40(15) ?
C5c1 C2c1 C5d1 . . . 12.89(13) 12.89(13) 12.89(13) ?
C5c1 C2c1 C6d1 . . . 40.26(15) 40.26(15) 40.26(15) ?
C5c1 C2c1 H1c3d1 . . . 67.42 67.42 67.42 ?
C6c1 C2c1 H1c3c1 . . . 115.21 115.21 115.21 ?
C6c1 C2c1 C1d1 . . . 34.5(2) 34.5(2) 34.5(2) ?
C6c1 C2c1 C2d1 . . . 70.1(12) 70.1(12) 70.1(12) ?
C6c1 C2c1 C3d1 . . . 75.8(2) 75.8(2) 75.8(2) ?
C6c1 C2c1 C4d1 . . . 48.4(2) 48.4(2) 48.4(2) ?
C6c1 C2c1 C5d1 . . . 21.2(3) 21.2(3) 21.2(3) ?
C6c1 C2c1 C6d1 . . . 12.3(2) 12.3(2) 12.3(2) ?
C6c1 C2c1 H1c3d1 . . . 97.43 97.43 97.43 ?
H1c3c1 C2c1 C1d1 . . . 149.48 149.48 149.48 ?
H1c3c1 C2c1 C2d1 . . . 60.48 60.48 60.48 ?
H1c3c1 C2c1 C3d1 . . . 39.65 39.65 39.65 ?
H1c3c1 C2c1 C4d1 . . . 66.89 66.89 66.89 ?
H1c3c1 C2c1 C5d1 . . . 95.31 95.31 95.31 ?
H1c3c1 C2c1 C6d1 . . . 124.11 124.11 124.11 ?
H1c3c1 C2c1 H1c3d1 . . . 19.2 19.2 19.2 ?
C1d1 C2c1 C2d1 . . . 98.5(14) 98.5(14) 98.5(14) ?
C1d1 C2c1 C3d1 . . . 110.3(3) 110.3(3) 110.3(3) ?
C1d1 C2c1 C4d1 . . . 82.6(3) 82.6(3) 82.6(3) ?
C1d1 C2c1 C5d1 . . . 54.2(3) 54.2(3) 54.2(3) ?
C1d1 C2c1 C6d1 . . . 25.5(3) 25.5(3) 25.5(3) ?
C1d1 C2c1 H1c3d1 . . . 131.88 131.88 131.88 ?
C2d1 C2c1 C3d1 . . . 35.4(19) 35.4(19) 35.4(19) ?
C2d1 C2c1 C4d1 . . . 44.4(18) 44.4(18) 44.4(18) ?
C2d1 C2c1 C5d1 . . . 61.8(14) 61.8(14) 61.8(14) ?
C2d1 C2c1 C6d1 . . . 82.4(12) 82.4(12) 82.4(12) ?
C2d1 C2c1 H1c3d1 . . . 43.1 43.1 43.1 ?
C3d1 C2c1 C4d1 . . . 28.57(19) 28.57(19) 28.57(19) ?
C3d1 C2c1 C5d1 . . . 57.14(19) 57.14(19) 57.14(19) ?
C3d1 C2c1 C6d1 . . . 85.8(2) 85.8(2) 85.8(2) ?
C3d1 C2c1 H1c3d1 . . . 21.75 21.75 21.75 ?
C4d1 C2c1 C5d1 . . . 28.67(14) 28.67(14) 28.67(14) ?
C4d1 C2c1 C6d1 . . . 57.51(18) 57.51(18) 57.51(18) ?
C4d1 C2c1 H1c3d1 . . . 50.22 50.22 50.22 ?
C5d1 C2c1 C6d1 . . . 28.87(17) 28.87(17) 28.87(17) ?
C5d1 C2c1 H1c3d1 . . . 78.86 78.86 78.86 ?
C6d1 C2c1 H1c3d1 . . . 107.56 107.56 107.56 ?
O3b'1 C3c1 O3b''1 . . . 21.89(15) 21.89(15) 21.89(15) ?
O3b'1 C3c1 C7b'1 . . . 24.81(15) 24.81(15) 24.81(15) ?
O3b'1 C3c1 C7b''1 . . . 23.9(2) 23.9(2) 23.9(2) ?
O3b'1 C3c1 C1c1 . . . 81.67(19) 81.67(19) 81.67(19) ?
O3b'1 C3c1 C2c1 . . . 51.9(2) 51.9(2) 51.9(2) ?
O3b'1 C3c1 C4c1 . . . 169.5(3) 169.5(3) 169.5(3) ?
O3b'1 C3c1 C5c1 . . . 140.5(2) 140.5(2) 140.5(2) ?
O3b'1 C3c1 C6c1 . . . 111.0(2) 111.0(2) 111.0(2) ?
O3b'1 C3c1 H1c3c1 . . . 69.24 69.24 69.24 ?
O3b'1 C3c1 C1d1 . . . 78.01(19) 78.01(19) 78.01(19) ?
O3b'1 C3c1 C2d1 . . . 57.3(3) 57.3(3) 57.3(3) ?
O3b'1 C3c1 C3d1 . . . 157(2) 157(2) 157(2) ?
O3b'1 C3c1 C4d1 . . . 156.4(2) 156.4(2) 156.4(2) ?
O3b'1 C3c1 C5d1 . . . 130.76(19) 130.76(19) 130.76(19) ?
O3b'1 C3c1 H1c3d1 . . . 111.96 111.96 111.96 ?
O3b''1 C3c1 C7b'1 . . . 38.79(19) 38.79(19) 38.79(19) ?
O3b''1 C3c1 C7b''1 . . . 27.5(2) 27.5(2) 27.5(2) ?
O3b''1 C3c1 C1c1 . . . 91.0(3) 91.0(3) 91.0(3) ?
O3b''1 C3c1 C2c1 . . . 62.7(3) 62.7(3) 62.7(3) ?
O3b''1 C3c1 C4c1 . . . 162.3(9) 162.3(9) 162.3(9) ?
O3b''1 C3c1 C5c1 . . . 145.4(5) 145.4(5) 145.4(5) ?
O3b''1 C3c1 C6c1 . . . 118.8(4) 118.8(4) 118.8(4) ?
O3b''1 C3c1 H1c3c1 . . . 61.42 61.42 61.42 ?
O3b''1 C3c1 C1d1 . . . 88.0(3) 88.0(3) 88.0(3) ?
O3b''1 C3c1 C2d1 . . . 64.6(4) 64.6(4) 64.6(4) ?
O3b''1 C3c1 C3d1 . . . 145(2) 145(2) 145(2) ?
O3b''1 C3c1 C4d1 . . . 161.7(7) 161.7(7) 161.7(7) ?
O3b''1 C3c1 C5d1 . . . 140.8(4) 140.8(4) 140.8(4) ?
O3b''1 C3c1 H1c3d1 . . . 96.14 96.14 96.14 ?
C7b'1 C3c1 C7b''1 . . . 15.6(2) 15.6(2) 15.6(2) ?
C7b'1 C3c1 C1c1 . . . 56.86(19) 56.86(19) 56.86(19) ?
C7b'1 C3c1 C2c1 . . . 27.0(2) 27.0(2) 27.0(2) ?
C7b'1 C3c1 C4c1 . . . 144.9(3) 144.9(3) 144.9(3) ?
C7b'1 C3c1 C5c1 . . . 115.7(3) 115.7(3) 115.7(3) ?
C7b'1 C3c1 C6c1 . . . 86.2(2) 86.2(2) 86.2(2) ?
C7b'1 C3c1 H1c3c1 . . . 94.04 94.04 94.04 ?
C7b'1 C3c1 C1d1 . . . 53.22(19) 53.22(19) 53.22(19) ?
C7b'1 C3c1 C2d1 . . . 33.1(3) 33.1(3) 33.1(3) ?
C7b'1 C3c1 C3d1 . . . 134.6(14) 134.6(14) 134.6(14) ?
C7b'1 C3c1 C4d1 . . . 132.2(3) 132.2(3) 132.2(3) ?
C7b'1 C3c1 C5d1 . . . 106.5(2) 106.5(2) 106.5(2) ?
C7b'1 C3c1 H1c3d1 . . . 134.78 134.78 134.78 ?
C7b''1 C3c1 C1c1 . . . 63.7(3) 63.7(3) 63.7(3) ?
C7b''1 C3c1 C2c1 . . . 35.2(3) 35.2(3) 35.2(3) ?
C7b''1 C3c1 C4c1 . . . 148.6(7) 148.6(7) 148.6(7) ?
C7b''1 C3c1 C5c1 . . . 120.9(4) 120.9(4) 120.9(4) ?
C7b''1 C3c1 C6c1 . . . 92.3(3) 92.3(3) 92.3(3) ?
C7b''1 C3c1 H1c3c1 . . . 87.97 87.97 87.97 ?
C7b''1 C3c1 C1d1 . . . 60.6(3) 60.6(3) 60.6(3) ?
C7b''1 C3c1 C2d1 . . . 37.5(3) 37.5(3) 37.5(3) ?
C7b''1 C3c1 C3d1 . . . 133(2) 133(2) 133(2) ?
C7b''1 C3c1 C4d1 . . . 138.4(4) 138.4(4) 138.4(4) ?
C7b''1 C3c1 C5d1 . . . 114.0(3) 114.0(3) 114.0(3) ?
C7b''1 C3c1 H1c3d1 . . . 122.43 122.43 122.43 ?
C1c1 C3c1 C2c1 . . . 29.8(2) 29.8(2) 29.8(2) ?
C1c1 C3c1 C4c1 . . . 88.1(3) 88.1(3) 88.1(3) ?
C1c1 C3c1 C5c1 . . . 58.83(16) 58.83(16) 58.83(16) ?
C1c1 C3c1 C6c1 . . . 29.35(15) 29.35(15) 29.35(15) ?
C1c1 C3c1 H1c3c1 . . . 150.89 150.89 150.89 ?
C1c1 C3c1 C1d1 . . . 3.90(13) 3.90(13) 3.90(13) ?
C1c1 C3c1 C2d1 . . . 26.3(3) 26.3(3) 26.3(3) ?
C1c1 C3c1 C3d1 . . . 79.9(9) 79.9(9) 79.9(9) ?
C1c1 C3c1 C4d1 . . . 75.7(2) 75.7(2) 75.7(2) ?
C1c1 C3c1 C5d1 . . . 50.44(15) 50.44(15) 50.44(15) ?
C1c1 C3c1 H1c3d1 . . . 156.68 156.68 156.68 ?
C2c1 C3c1 C4c1 . . . 117.9(4) 117.9(4) 117.9(4) ?
C2c1 C3c1 C5c1 . . . 88.7(3) 88.7(3) 88.7(3) ?
C2c1 C3c1 C6c1 . . . 59.2(2) 59.2(2) 59.2(2) ?
C2c1 C3c1 H1c3c1 . . . 121.04 121.04 121.04 ?
C2c1 C3c1 C1d1 . . . 26.3(2) 26.3(2) 26.3(2) ?
C2c1 C3c1 C2d1 . . . 9.4(4) 9.4(4) 9.4(4) ?
C2c1 C3c1 C3d1 . . . 108.5(12) 108.5(12) 108.5(12) ?
C2c1 C3c1 C4d1 . . . 105.5(3) 105.5(3) 105.5(3) ?
C2c1 C3c1 C5d1 . . . 79.9(2) 79.9(2) 79.9(2) ?
C2c1 C3c1 H1c3d1 . . . 155.7 155.7 155.7 ?
C4c1 C3c1 C5c1 . . . 29.2(2) 29.2(2) 29.2(2) ?
C4c1 C3c1 C6c1 . . . 58.7(3) 58.7(3) 58.7(3) ?
C4c1 C3c1 H1c3c1 . . . 121.04 121.04 121.04 ?
C4c1 C3c1 C1d1 . . . 91.7(3) 91.7(3) 91.7(3) ?
C4c1 C3c1 C2d1 . . . 113.0(5) 113.0(5) 113.0(5) ?
C4c1 C3c1 C3d1 . . . 18.2(18) 18.2(18) 18.2(18) ?
C4c1 C3c1 C4d1 . . . 13.2(2) 13.2(2) 13.2(2) ?
C4c1 C3c1 C5d1 . . . 38.7(2) 38.7(2) 38.7(2) ?
C4c1 C3c1 H1c3d1 . . . 78.45 78.45 78.45 ?
C5c1 C3c1 C6c1 . . . 29.48(15) 29.48(15) 29.48(15) ?
C5c1 C3c1 H1c3c1 . . . 150.28 150.28 150.28 ?
C5c1 C3c1 C1d1 . . . 62.45(17) 62.45(17) 62.45(17) ?
C5c1 C3c1 C2d1 . . . 84.0(3) 84.0(3) 84.0(3) ?
C5c1 C3c1 C3d1 . . . 25.9(9) 25.9(9) 25.9(9) ?
C5c1 C3c1 C4d1 . . . 17.5(2) 17.5(2) 17.5(2) ?
C5c1 C3c1 C5d1 . . . 11.85(15) 11.85(15) 11.85(15) ?
C5c1 C3c1 H1c3d1 . . . 106.06 106.06 106.06 ?
C6c1 C3c1 H1c3c1 . . . 179.76 179.76 179.76 ?
C6c1 C3c1 C1d1 . . . 32.99(15) 32.99(15) 32.99(15) ?
C6c1 C3c1 C2d1 . . . 54.9(3) 54.9(3) 54.9(3) ?
C6c1 C3c1 C3d1 . . . 51.9(7) 51.9(7) 51.9(7) ?
C6c1 C3c1 C4d1 . . . 46.5(2) 46.5(2) 46.5(2) ?
C6c1 C3c1 C5d1 . . . 22.0(2) 22.0(2) 22.0(2) ?
C6c1 C3c1 H1c3d1 . . . 133.38 133.38 133.38 ?
H1c3c1 C3c1 C1d1 . . . 147.25 147.25 147.25 ?
H1c3c1 C3c1 C2d1 . . . 125.34 125.34 125.34 ?
H1c3c1 C3c1 C3d1 . . . 127.84 127.84 127.84 ?
H1c3c1 C3c1 C4d1 . . . 133.23 133.23 133.23 ?
H1c3c1 C3c1 C5d1 . . . 157.75 157.75 157.75 ?
H1c3c1 C3c1 H1c3d1 . . . 46.4 46.4 46.4 ?
C1d1 C3c1 C2d1 . . . 23.6(3) 23.6(3) 23.6(3) ?
C1d1 C3c1 C3d1 . . . 83.7(9) 83.7(9) 83.7(9) ?
C1d1 C3c1 C4d1 . . . 79.2(2) 79.2(2) 79.2(2) ?
C1d1 C3c1 C5d1 . . . 53.76(16) 53.76(16) 53.76(16) ?
C1d1 C3c1 H1c3d1 . . . 159.9 159.9 159.9 ?
C2d1 C3c1 C3d1 . . . 101.5(14) 101.5(14) 101.5(14) ?
C2d1 C3c1 C4d1 . . . 101.4(4) 101.4(4) 101.4(4) ?
C2d1 C3c1 C5d1 . . . 76.6(3) 76.6(3) 76.6(3) ?
C2d1 C3c1 H1c3d1 . . . 150.96 150.96 150.96 ?
C3d1 C3c1 C4d1 . . . 21.2(17) 21.2(17) 21.2(17) ?
C3d1 C3c1 C5d1 . . . 37.7(9) 37.7(9) 37.7(9) ?
C3d1 C3c1 H1c3d1 . . . 81.61 81.61 81.61 ?
C4d1 C3c1 C5d1 . . . 25.73(17) 25.73(17) 25.73(17) ?
C4d1 C3c1 H1c3d1 . . . 91.67 91.67 91.67 ?
C5d1 C3c1 H1c3d1 . . . 116.93 116.93 116.93 ?
C1c1 C4c1 C2c1 . . . 30.32(14) 30.32(14) 30.32(14) ?
C1c1 C4c1 C3c1 . . . 61.3(3) 61.3(3) 61.3(3) ?
C1c1 C4c1 C5c1 . . . 60.0(2) 60.0(2) 60.0(2) ?
C1c1 C4c1 C6c1 . . . 30.50(14) 30.50(14) 30.50(14) ?
C1c1 C4c1 H1c3c1 . . . 84.93 84.93 84.93 ?
C1c1 C4c1 H1c5c1 . . . 84.43 84.43 84.43 ?
C1c1 C4c1 C1d1 . . . 2.95(14) 2.95(14) 2.95(14) ?
C1c1 C4c1 C2d1 . . . 31.02(15) 31.02(15) 31.02(15) ?
C1c1 C4c1 C3d1 . . . 57.5(3) 57.5(3) 57.5(3) ?
C1c1 C4c1 C4d1 . . . 73.9(6) 73.9(6) 73.9(6) ?
C1c1 C4c1 C5d1 . . . 54.07(19) 54.07(19) 54.07(19) ?
C1c1 C4c1 C6d1 . . . 26.55(15) 26.55(15) 26.55(15) ?
C1c1 C4c1 H1c3d1 . . . 96.15 96.15 96.15 ?
C1c1 C4c1 H1c5d1 . . . 71.22 71.22 71.22 ?
C2c1 C4c1 C3c1 . . . 30.9(3) 30.9(3) 30.9(3) ?
C2c1 C4c1 C5c1 . . . 90.3(3) 90.3(3) 90.3(3) ?
C2c1 C4c1 C6c1 . . . 60.82(17) 60.82(17) 60.82(17) ?
C2c1 C4c1 H1c3c1 . . . 54.61 54.61 54.61 ?
C2c1 C4c1 H1c5c1 . . . 114.74 114.74 114.74 ?
C2c1 C4c1 C1d1 . . . 27.69(14) 27.69(14) 27.69(14) ?
C2c1 C4c1 C2d1 . . . 4.6(3) 4.6(3) 4.6(3) ?
C2c1 C4c1 C3d1 . . . 27.9(3) 27.9(3) 27.9(3) ?
C2c1 C4c1 C4d1 . . . 103.1(6) 103.1(6) 103.1(6) ?
C2c1 C4c1 C5d1 . . . 83.7(2) 83.7(2) 83.7(2) ?
C2c1 C4c1 C6d1 . . . 56.26(16) 56.26(16) 56.26(16) ?
C2c1 C4c1 H1c3d1 . . . 66.44 66.44 66.44 ?
C2c1 C4c1 H1c5d1 . . . 100.81 100.81 100.81 ?
C3c1 C4c1 C5c1 . . . 121.3(4) 121.3(4) 121.3(4) ?
C3c1 C4c1 C6c1 . . . 91.8(3) 91.8(3) 91.8(3) ?
C3c1 C4c1 H1c3c1 . . . 23.67 23.67 23.67 ?
C3c1 C4c1 H1c5c1 . . . 145.69 145.69 145.69 ?
C3c1 C4c1 C1d1 . . . 58.6(3) 58.6(3) 58.6(3) ?
C3c1 C4c1 C2d1 . . . 30.9(3) 30.9(3) 30.9(3) ?
C3c1 C4c1 C3d1 . . . 9.0(9) 9.0(9) 9.0(9) ?
C3c1 C4c1 C4d1 . . . 132.6(6) 132.6(6) 132.6(6) ?
C3c1 C4c1 C5d1 . . . 114.0(3) 114.0(3) 114.0(3) ?
C3c1 C4c1 C6d1 . . . 86.9(3) 86.9(3) 86.9(3) ?
C3c1 C4c1 H1c3d1 . . . 36.55 36.55 36.55 ?
C3c1 C4c1 H1c5d1 . . . 130.81 130.81 130.81 ?
C5c1 C4c1 C6c1 . . . 29.5(2) 29.5(2) 29.5(2) ?
C5c1 C4c1 H1c3c1 . . . 144.93 144.93 144.93 ?
C5c1 C4c1 H1c5c1 . . . 24.43 24.43 24.43 ?
C5c1 C4c1 C1d1 . . . 62.7(2) 62.7(2) 62.7(2) ?
C5c1 C4c1 C2d1 . . . 90.7(3) 90.7(3) 90.7(3) ?
C5c1 C4c1 C3d1 . . . 116.8(5) 116.8(5) 116.8(5) ?
C5c1 C4c1 C4d1 . . . 20.3(9) 20.3(9) 20.3(9) ?
C5c1 C4c1 C5d1 . . . 13.5(3) 13.5(3) 13.5(3) ?
C5c1 C4c1 C6d1 . . . 35.05(18) 35.05(18) 35.05(18) ?
C5c1 C4c1 H1c3d1 . . . 153.76 153.76 153.76 ?
C5c1 C4c1 H1c5d1 . . . 16.61 16.61 16.61 ?
C6c1 C4c1 H1c3c1 . . . 115.43 115.43 115.43 ?
C6c1 C4c1 H1c5c1 . . . 53.93 53.93 53.93 ?
C6c1 C4c1 C1d1 . . . 33.18(14) 33.18(14) 33.18(14) ?
C6c1 C4c1 C2d1 . . . 61.3(2) 61.3(2) 61.3(2) ?
C6c1 C4c1 C3d1 . . . 87.6(4) 87.6(4) 87.6(4) ?
C6c1 C4c1 C4d1 . . . 45.0(7) 45.0(7) 45.0(7) ?
C6c1 C4c1 C5d1 . . . 25.3(3) 25.3(3) 25.3(3) ?
C6c1 C4c1 C6d1 . . . 8.7(3) 8.7(3) 8.7(3) ?
C6c1 C4c1 H1c3d1 . . . 125.93 125.93 125.93 ?
C6c1 C4c1 H1c5d1 . . . 41.85 41.85 41.85 ?
H1c3c1 C4c1 H1c5c1 . . . 169.35 169.35 169.35 ?
H1c3c1 C4c1 C1d1 . . . 82.28 82.28 82.28 ?
H1c3c1 C4c1 C2d1 . . . 54.35 54.35 54.35 ?
H1c3c1 C4c1 C3d1 . . . 28.86 28.86 28.86 ?
H1c3c1 C4c1 C4d1 . . . 153.62 153.62 153.62 ?
H1c3c1 C4c1 C5d1 . . . 136.9 136.9 136.9 ?
H1c3c1 C4c1 C6d1 . . . 110.41 110.41 110.41 ?
H1c3c1 C4c1 H1c3d1 . . . 15.94 15.94 15.94 ?
H1c3c1 C4c1 H1c5d1 . . . 152.83 152.83 152.83 ?
H1c5c1 C4c1 C1d1 . . . 87.09 87.09 87.09 ?
H1c5c1 C4c1 C2d1 . . . 115.02 115.02 115.02 ?
H1c5c1 C4c1 C3d1 . . . 140.76 140.76 140.76 ?
H1c5c1 C4c1 C4d1 . . . 19.09 19.09 19.09 ?
H1c5c1 C4c1 C5d1 . . . 33.16 33.16 33.16 ?
H1c5c1 C4c1 C6d1 . . . 59.1 59.1 59.1 ?
H1c5c1 C4c1 H1c3d1 . . . 168.37 168.37 168.37 ?
H1c5c1 C4c1 H1c5d1 . . . 18.68 18.68 18.68 ?
C1d1 C4c1 C2d1 . . . 28.64(15) 28.64(15) 28.64(15) ?
C1d1 C4c1 C3d1 . . . 55.1(3) 55.1(3) 55.1(3) ?
C1d1 C4c1 C4d1 . . . 76.1(6) 76.1(6) 76.1(6) ?
C1d1 C4c1 C5d1 . . . 56.35(18) 56.35(18) 56.35(18) ?
C1d1 C4c1 C6d1 . . . 28.80(14) 28.80(14) 28.80(14) ?
C1d1 C4c1 H1c3d1 . . . 93.79 93.79 93.79 ?
C1d1 C4c1 H1c5d1 . . . 73.52 73.52 73.52 ?
C2d1 C4c1 C3d1 . . . 26.4(3) 26.4(3) 26.4(3) ?
C2d1 C4c1 C4d1 . . . 104.7(6) 104.7(6) 104.7(6) ?
C2d1 C4c1 C5d1 . . . 85.0(2) 85.0(2) 85.0(2) ?
C2d1 C4c1 C6d1 . . . 57.44(18) 57.44(18) 57.44(18) ?
C2d1 C4c1 H1c3d1 . . . 65.16 65.16 65.16 ?
C2d1 C4c1 H1c5d1 . . . 102.16 102.16 102.16 ?
C3d1 C4c1 C4d1 . . . 131.0(7) 131.0(7) 131.0(7) ?
C3d1 C4c1 C5d1 . . . 111.4(4) 111.4(4) 111.4(4) ?
C3d1 C4c1 C6d1 . . . 83.9(4) 83.9(4) 83.9(4) ?
C3d1 C4c1 H1c3d1 . . . 38.73 38.73 38.73 ?
C3d1 C4c1 H1c5d1 . . . 128.56 128.56 128.56 ?
C4d1 C4c1 C5d1 . . . 19.9(6) 19.9(6) 19.9(6) ?
C4d1 C4c1 C6d1 . . . 47.4(6) 47.4(6) 47.4(6) ?
C4d1 C4c1 H1c3d1 . . . 169.09 169.09 169.09 ?
C4d1 C4c1 H1c5d1 . . . 3.72 3.72 3.72 ?
C5d1 C4c1 C6d1 . . . 27.55(18) 27.55(18) 27.55(18) ?
C5d1 C4c1 H1c3d1 . . . 150.1 150.1 150.1 ?
C5d1 C4c1 H1c5d1 . . . 17.18 17.18 17.18 ?
C6d1 C4c1 H1c3d1 . . . 122.59 122.59 122.59 ?
C6d1 C4c1 H1c5d1 . . . 44.72 44.72 44.72 ?
H1c3d1 C4c1 H1c5d1 . . . 167.24 167.24 167.24 ?
H1c5b C5c1 C1c1 2_5755 . . 116.76 116.76 116.76 ?
H1c5b C5c1 C2c1 2_5755 . . 137.34 137.34 137.34 ?
H1c5b C5c1 C3c1 2_5755 . . 145.56 145.56 145.56 ?
H1c5b C5c1 C4c1 2_5755 . . 134.21 134.21 134.21 ?
H1c5b C5c1 C6c1 2_5755 . . 91.18 91.18 91.18 ?
H1c5b C5c1 H1c5c1 2_5755 . . 42.98 42.98 42.98 ?
H1c5b C5c1 H1c6c1 2_5755 . . 72 72 72 ?
H1c5b C5c1 C1d1 2_5755 . . 118.97 118.97 118.97 ?
H1c5b C5c1 C2d1 2_5755 . . 135.48 135.48 135.48 ?
H1c5b C5c1 C3d1 2_5755 . . 141.25 141.25 141.25 ?
H1c5b C5c1 C4d1 2_5755 . . 135.48 135.48 135.48 ?
H1c5b C5c1 C5d1 2_5755 . . 88.94 88.94 88.94 ?
H1c5b C5c1 C6d1 2_5755 . . 98.57 98.57 98.57 ?
H1c5b C5c1 H1c3d1 2_5755 . . 135.34 135.34 135.34 ?
H1c5b C5c1 H1c5d1 2_5755 . . 60.27 60.27 60.27 ?
H1c5b C5c1 H1c6d1 2_5755 . . 86.34 86.34 86.34 ?
C1c1 C5c1 C2c1 . . . 29.96(14) 29.96(14) 29.96(14) ?
C1c1 C5c1 C3c1 . . . 60.09(19) 60.09(19) 60.09(19) ?
C1c1 C5c1 C4c1 . . . 89.6(2) 89.6(2) 89.6(2) ?
C1c1 C5c1 C6c1 . . . 31.6(2) 31.6(2) 31.6(2) ?
C1c1 C5c1 H1c5c1 . . . 151.02 151.02 151.02 ?
C1c1 C5c1 H1c6c1 . . . 55.07 55.07 55.07 ?
C1c1 C5c1 C1d1 . . . 2.2(2) 2.2(2) 2.2(2) ?
C1c1 C5c1 C2d1 . . . 32.84(14) 32.84(14) 32.84(14) ?
C1c1 C5c1 C3d1 . . . 64.8(2) 64.8(2) 64.8(2) ?
C1c1 C5c1 C4d1 . . . 97.9(4) 97.9(4) 97.9(4) ?
C1c1 C5c1 C5d1 . . . 70.3(5) 70.3(5) 70.3(5) ?
C1c1 C5c1 C6d1 . . . 31.84(19) 31.84(19) 31.84(19) ?
C1c1 C5c1 H1c3d1 . . . 77.41 77.41 77.41 ?
C1c1 C5c1 H1c5d1 . . . 111.03 111.03 111.03 ?
C1c1 C5c1 H1c6d1 . . . 46.54 46.54 46.54 ?
C2c1 C5c1 C3c1 . . . 30.13(17) 30.13(17) 30.13(17) ?
C2c1 C5c1 C4c1 . . . 59.6(2) 59.6(2) 59.6(2) ?
C2c1 C5c1 C6c1 . . . 61.6(2) 61.6(2) 61.6(2) ?
C2c1 C5c1 H1c5c1 . . . 178.97 178.97 178.97 ?
C2c1 C5c1 H1c6c1 . . . 85.03 85.03 85.03 ?
C2c1 C5c1 C1d1 . . . 28.31(14) 28.31(14) 28.31(14) ?
C2c1 C5c1 C2d1 . . . 4.64(17) 4.64(17) 4.64(17) ?
C2c1 C5c1 C3d1 . . . 34.92(18) 34.92(18) 34.92(18) ?
C2c1 C5c1 C4d1 . . . 68.4(4) 68.4(4) 68.4(4) ?
C2c1 C5c1 C5d1 . . . 94.2(5) 94.2(5) 94.2(5) ?
C2c1 C5c1 C6d1 . . . 60.65(17) 60.65(17) 60.65(17) ?
C2c1 C5c1 H1c3d1 . . . 47.65 47.65 47.65 ?
C2c1 C5c1 H1c5d1 . . . 136.55 136.55 136.55 ?
C2c1 C5c1 H1c6d1 . . . 75.72 75.72 75.72 ?
C3c1 C5c1 C4c1 . . . 29.5(2) 29.5(2) 29.5(2) ?
C3c1 C5c1 C6c1 . . . 91.7(3) 91.7(3) 91.7(3) ?
C3c1 C5c1 H1c5c1 . . . 148.88 148.88 148.88 ?
C3c1 C5c1 H1c6c1 . . . 115.16 115.16 115.16 ?
C3c1 C5c1 C1d1 . . . 58.41(18) 58.41(18) 58.41(18) ?
C3c1 C5c1 C2d1 . . . 27.7(2) 27.7(2) 27.7(2) ?
C3c1 C5c1 C3d1 . . . 5.9(2) 5.9(2) 5.9(2) ?
C3c1 C5c1 C4d1 . . . 39.1(4) 39.1(4) 39.1(4) ?
C3c1 C5c1 C5d1 . . . 117.7(6) 117.7(6) 117.7(6) ?
C3c1 C5c1 C6d1 . . . 90.2(2) 90.2(2) 90.2(2) ?
C3c1 C5c1 H1c3d1 . . . 18.22 18.22 18.22 ?
C3c1 C5c1 H1c5d1 . . . 153.97 153.97 153.97 ?
C3c1 C5c1 H1c6d1 . . . 105.24 105.24 105.24 ?
C4c1 C5c1 C6c1 . . . 121.2(3) 121.2(3) 121.2(3) ?
C4c1 C5c1 H1c5c1 . . . 119.39 119.39 119.39 ?
C4c1 C5c1 H1c6c1 . . . 144.66 144.66 144.66 ?
C4c1 C5c1 C1d1 . . . 87.9(2) 87.9(2) 87.9(2) ?
C4c1 C5c1 C2d1 . . . 57.0(2) 57.0(2) 57.0(2) ?
C4c1 C5c1 C3d1 . . . 25.2(3) 25.2(3) 25.2(3) ?
C4c1 C5c1 C4d1 . . . 13.1(5) 13.1(5) 13.1(5) ?
C4c1 C5c1 C5d1 . . . 136.5(10) 136.5(10) 136.5(10) ?
C4c1 C5c1 C6d1 . . . 119.0(3) 119.0(3) 119.0(3) ?
C4c1 C5c1 H1c3d1 . . . 13.69 13.69 13.69 ?
C4c1 C5c1 H1c5d1 . . . 146.25 146.25 146.25 ?
C4c1 C5c1 H1c6d1 . . . 133.9 133.9 133.9 ?
C6c1 C5c1 H1c5c1 . . . 119.39 119.39 119.39 ?
C6c1 C5c1 H1c6c1 . . . 23.43 23.43 23.43 ?
C6c1 C5c1 C1d1 . . . 33.4(2) 33.4(2) 33.4(2) ?
C6c1 C5c1 C2d1 . . . 64.3(2) 64.3(2) 64.3(2) ?
C6c1 C5c1 C3d1 . . . 96.3(3) 96.3(3) 96.3(3) ?
C6c1 C5c1 C4d1 . . . 128.9(5) 128.9(5) 128.9(5) ?
C6c1 C5c1 C5d1 . . . 47.8(8) 47.8(8) 47.8(8) ?
C6c1 C5c1 C6d1 . . . 11.0(7) 11.0(7) 11.0(7) ?
C6c1 C5c1 H1c3d1 . . . 108.87 108.87 108.87 ?
C6c1 C5c1 H1c5d1 . . . 82.51 82.51 82.51 ?
C6c1 C5c1 H1c6d1 . . . 17.74 17.74 17.74 ?
H1c5c1 C5c1 H1c6c1 . . . 95.96 95.96 95.96 ?
H1c5c1 C5c1 C1d1 . . . 152.69 152.69 152.69 ?
H1c5c1 C5c1 C2d1 . . . 174.52 174.52 174.52 ?
H1c5c1 C5c1 C3d1 . . . 144.07 144.07 144.07 ?
H1c5c1 C5c1 C4d1 . . . 110.67 110.67 110.67 ?
H1c5c1 C5c1 C5d1 . . . 86.8 86.8 86.8 ?
H1c5c1 C5c1 C6d1 . . . 120.37 120.37 120.37 ?
H1c5c1 C5c1 H1c3d1 . . . 131.33 131.33 131.33 ?
H1c5c1 C5c1 H1c5d1 . . . 44.4 44.4 44.4 ?
H1c5c1 C5c1 H1c6d1 . . . 105.3 105.3 105.3 ?
H1c6c1 C5c1 C1d1 . . . 56.77 56.77 56.77 ?
H1c6c1 C5c1 C2d1 . . . 87.72 87.72 87.72 ?
H1c6c1 C5c1 C3d1 . . . 119.72 119.72 119.72 ?
H1c6c1 C5c1 C4d1 . . . 151.31 151.31 151.31 ?
H1c6c1 C5c1 C5d1 . . . 37.54 37.54 37.54 ?
H1c6c1 C5c1 C6d1 . . . 27.11 27.11 27.11 ?
H1c6c1 C5c1 H1c3d1 . . . 132.13 132.13 132.13 ?
H1c6c1 C5c1 H1c5d1 . . . 61.59 61.59 61.59 ?
H1c6c1 C5c1 H1c6d1 . . . 14.72 14.72 14.72 ?
C1d1 C5c1 C2d1 . . . 31.38(14) 31.38(14) 31.38(14) ?
C1d1 C5c1 C3d1 . . . 63.2(2) 63.2(2) 63.2(2) ?
C1d1 C5c1 C4d1 . . . 96.0(4) 96.0(4) 96.0(4) ?
C1d1 C5c1 C5d1 . . . 70.7(5) 70.7(5) 70.7(5) ?
C1d1 C5c1 C6d1 . . . 32.95(18) 32.95(18) 32.95(18) ?
C1d1 C5c1 H1c3d1 . . . 75.89 75.89 75.89 ?
C1d1 C5c1 H1c5d1 . . . 111.87 111.87 111.87 ?
C1d1 C5c1 H1c6d1 . . . 47.81 47.81 47.81 ?
C2d1 C5c1 C3d1 . . . 32.0(2) 32.0(2) 32.0(2) ?
C2d1 C5c1 C4d1 . . . 66.6(4) 66.6(4) 66.6(4) ?
C2d1 C5c1 C5d1 . . . 98.6(5) 98.6(5) 98.6(5) ?
C2d1 C5c1 C6d1 . . . 64.13(19) 64.13(19) 64.13(19) ?
C2d1 C5c1 H1c3d1 . . . 44.57 44.57 44.57 ?
C2d1 C5c1 H1c5d1 . . . 140.98 140.98 140.98 ?
C2d1 C5c1 H1c6d1 . . . 79.12 79.12 79.12 ?
C3d1 C5c1 C4d1 . . . 36.0(4) 36.0(4) 36.0(4) ?
C3d1 C5c1 C5d1 . . . 123.6(6) 123.6(6) 123.6(6) ?
C3d1 C5c1 C6d1 . . . 95.4(2) 95.4(2) 95.4(2) ?
C3d1 C5c1 H1c3d1 . . . 12.78 12.78 12.78 ?
C3d1 C5c1 H1c5d1 . . . 158.41 158.41 158.41 ?
C3d1 C5c1 H1c6d1 . . . 110.5 110.5 110.5 ?
C4d1 C5c1 C5d1 . . . 130.7(13) 130.7(13) 130.7(13) ?
C4d1 C5c1 C6d1 . . . 124.2(4) 124.2(4) 124.2(4) ?
C4d1 C5c1 H1c3d1 . . . 26.18 26.18 26.18 ?
C4d1 C5c1 H1c5d1 . . . 133.2 133.2 133.2 ?
C4d1 C5c1 H1c6d1 . . . 137.8 137.8 137.8 ?
C5d1 C5c1 C6d1 . . . 40.6(6) 40.6(6) 40.6(6) ?
C5d1 C5c1 H1c3d1 . . . 134.17 134.17 134.17 ?
C5d1 C5c1 H1c5d1 . . . 42.41 42.41 42.41 ?
C5d1 C5c1 H1c6d1 . . . 30.8 30.8 30.8 ?
C6d1 C5c1 H1c3d1 . . . 108.18 108.18 108.18 ?
C6d1 C5c1 H1c5d1 . . . 79.36 79.36 79.36 ?
C6d1 C5c1 H1c6d1 . . . 15.09 15.09 15.09 ?
H1c3d1 C5c1 H1c5d1 . . . 158.18 158.18 158.18 ?
H1c3d1 C5c1 H1c6d1 . . . 123.28 123.28 123.28 ?
H1c5d1 C5c1 H1c6d1 . . . 65.36 65.36 65.36 ?
S1b'1 C6c1 C1c1 . . . 28.0(2) 28.0(2) 28.0(2) ?
S1b'1 C6c1 C2c1 . . . 56.49(14) 56.49(14) 56.49(14) ?
S1b'1 C6c1 C3c1 . . . 85.83(15) 85.83(15) 85.83(15) ?
S1b'1 C6c1 C4c1 . . . 115.34(16) 115.34(16) 115.34(16) ?
S1b'1 C6c1 C5c1 . . . 144.6(3) 144.6(3) 144.6(3) ?
S1b'1 C6c1 H1c5c1 . . . 168.92 168.92 168.92 ?
S1b'1 C6c1 H1c6c1 . . . 93.68 93.68 93.68 ?
S1b'1 C6c1 C1d1 . . . 27.8(2) 27.8(2) 27.8(2) ?
S1b'1 C6c1 C2d1 . . . 61.40(15) 61.40(15) 61.40(15) ?
S1b'1 C6c1 C3d1 . . . 93.74(17) 93.74(17) 93.74(17) ?
S1b'1 C6c1 C4d1 . . . 125.6(2) 125.6(2) 125.6(2) ?
S1b'1 C6c1 C5d1 . . . 151.7(9) 151.7(9) 151.7(9) ?
S1b'1 C6c1 C6d1 . . . 47.9(13) 47.9(13) 47.9(13) ?
S1b'1 C6c1 H1c5d1 . . . 158.82 158.82 158.82 ?
S1b'1 C6c1 H1c6d1 . . . 66.44 66.44 66.44 ?
C1c1 C6c1 C2c1 . . . 28.5(2) 28.5(2) 28.5(2) ?
C1c1 C6c1 C3c1 . . . 57.8(3) 57.8(3) 57.8(3) ?
C1c1 C6c1 C4c1 . . . 87.3(3) 87.3(3) 87.3(3) ?
C1c1 C6c1 C5c1 . . . 116.6(4) 116.6(4) 116.6(4) ?
C1c1 C6c1 H1c5c1 . . . 140.92 140.92 140.92 ?
C1c1 C6c1 H1c6c1 . . . 121.69 121.69 121.69 ?
C1c1 C6c1 C1d1 . . . 2.3(4) 2.3(4) 2.3(4) ?
C1c1 C6c1 C2d1 . . . 33.5(2) 33.5(2) 33.5(2) ?
C1c1 C6c1 C3d1 . . . 65.7(3) 65.7(3) 65.7(3) ?
C1c1 C6c1 C4d1 . . . 97.8(3) 97.8(3) 97.8(3) ?
C1c1 C6c1 C5d1 . . . 129.8(8) 129.8(8) 129.8(8) ?
C1c1 C6c1 C6d1 . . . 65.3(7) 65.3(7) 65.3(7) ?
C1c1 C6c1 H1c5d1 . . . 153.93 153.93 153.93 ?
C1c1 C6c1 H1c6d1 . . . 92.56 92.56 92.56 ?
C2c1 C6c1 C3c1 . . . 29.34(15) 29.34(15) 29.34(15) ?
C2c1 C6c1 C4c1 . . . 58.86(16) 58.86(16) 58.86(16) ?
C2c1 C6c1 C5c1 . . . 88.1(3) 88.1(3) 88.1(3) ?
C2c1 C6c1 H1c5c1 . . . 112.44 112.44 112.44 ?
C2c1 C6c1 H1c6c1 . . . 150.18 150.18 150.18 ?
C2c1 C6c1 C1d1 . . . 28.8(2) 28.8(2) 28.8(2) ?
C2c1 C6c1 C2d1 . . . 6.33(16) 6.33(16) 6.33(16) ?
C2c1 C6c1 C3d1 . . . 37.31(15) 37.31(15) 37.31(15) ?
C2c1 C6c1 C4d1 . . . 69.4(2) 69.4(2) 69.4(2) ?
C2c1 C6c1 C5d1 . . . 103.8(5) 103.8(5) 103.8(5) ?
C2c1 C6c1 C6d1 . . . 86.1(6) 86.1(6) 86.1(6) ?
C2c1 C6c1 H1c5d1 . . . 130.08 130.08 130.08 ?
C2c1 C6c1 H1c6d1 . . . 118.71 118.71 118.71 ?
C3c1 C6c1 C4c1 . . . 29.51(14) 29.51(14) 29.51(14) ?
C3c1 C6c1 C5c1 . . . 58.8(2) 58.8(2) 58.8(2) ?
C3c1 C6c1 H1c5c1 . . . 83.1 83.1 83.1 ?
C3c1 C6c1 H1c6c1 . . . 179.51 179.51 179.51 ?
C3c1 C6c1 C1d1 . . . 58.1(2) 58.1(2) 58.1(2) ?
C3c1 C6c1 C2d1 . . . 24.92(19) 24.92(19) 24.92(19) ?
C3c1 C6c1 C3d1 . . . 8.40(14) 8.40(14) 8.40(14) ?
C3c1 C6c1 C4d1 . . . 40.15(19) 40.15(19) 40.15(19) ?
C3c1 C6c1 C5d1 . . . 76.4(4) 76.4(4) 76.4(4) ?
C3c1 C6c1 C6d1 . . . 107.9(10) 107.9(10) 107.9(10) ?
C3c1 C6c1 H1c5d1 . . . 102.67 102.67 102.67 ?
C3c1 C6c1 H1c6d1 . . . 143.74 143.74 143.74 ?
C4c1 C6c1 C5c1 . . . 29.3(2) 29.3(2) 29.3(2) ?
C4c1 C6c1 H1c5c1 . . . 53.59 53.59 53.59 ?
C4c1 C6c1 H1c6c1 . . . 150.97 150.97 150.97 ?
C4c1 C6c1 C1d1 . . . 87.6(3) 87.6(3) 87.6(3) ?
C4c1 C6c1 C2d1 . . . 54.22(17) 54.22(17) 54.22(17) ?
C4c1 C6c1 C3d1 . . . 21.84(16) 21.84(16) 21.84(16) ?
C4c1 C6c1 C4d1 . . . 11.25(18) 11.25(18) 11.25(18) ?
C4c1 C6c1 C5d1 . . . 49.4(3) 49.4(3) 49.4(3) ?
C4c1 C6c1 C6d1 . . . 127.3(17) 127.3(17) 127.3(17) ?
C4c1 C6c1 H1c5d1 . . . 74.68 74.68 74.68 ?
C4c1 C6c1 H1c6d1 . . . 157.71 157.71 157.71 ?
C5c1 C6c1 H1c5c1 . . . 24.31 24.31 24.31 ?
C5c1 C6c1 H1c6c1 . . . 121.7 121.7 121.7 ?
C5c1 C6c1 C1d1 . . . 116.8(4) 116.8(4) 116.8(4) ?
C5c1 C6c1 C2d1 . . . 83.4(3) 83.4(3) 83.4(3) ?
C5c1 C6c1 C3d1 . . . 51.0(2) 51.0(2) 51.0(2) ?
C5c1 C6c1 C4d1 . . . 19.3(2) 19.3(2) 19.3(2) ?
C5c1 C6c1 C5d1 . . . 26.5(4) 26.5(4) 26.5(4) ?
C5c1 C6c1 C6d1 . . . 138(2) 138(2) 138(2) ?
C5c1 C6c1 H1c5d1 . . . 47.52 47.52 47.52 ?
C5c1 C6c1 H1c6d1 . . . 143.83 143.83 143.83 ?
H1c5c1 C6c1 H1c6c1 . . . 97.38 97.38 97.38 ?
H1c5c1 C6c1 C1d1 . . . 141.13 141.13 141.13 ?
H1c5c1 C6c1 C2d1 . . . 107.62 107.62 107.62 ?
H1c5c1 C6c1 C3d1 . . . 75.24 75.24 75.24 ?
H1c5c1 C6c1 C4d1 . . . 43.33 43.33 43.33 ?
H1c5c1 C6c1 C5d1 . . . 22.3 22.3 22.3 ?
H1c5c1 C6c1 C6d1 . . . 136.12 136.12 136.12 ?
H1c5c1 C6c1 H1c5d1 . . . 27.25 27.25 27.25 ?
H1c5c1 C6c1 H1c6d1 . . . 123.33 123.33 123.33 ?
H1c6c1 C6c1 C1d1 . . . 121.41 121.41 121.41 ?
H1c6c1 C6c1 C2d1 . . . 154.62 154.62 154.62 ?
H1c6c1 C6c1 C3d1 . . . 172.08 172.08 172.08 ?
H1c6c1 C6c1 C4d1 . . . 140.32 140.32 140.32 ?
H1c6c1 C6c1 C5d1 . . . 104.04 104.04 104.04 ?
H1c6c1 C6c1 C6d1 . . . 71.66 71.66 71.66 ?
H1c6c1 C6c1 H1c5d1 . . . 77.75 77.75 77.75 ?
H1c6c1 C6c1 H1c6d1 . . . 35.84 35.84 35.84 ?
C1d1 C6c1 C2d1 . . . 34.1(2) 34.1(2) 34.1(2) ?
C1d1 C6c1 C3d1 . . . 66.1(2) 66.1(2) 66.1(2) ?
C1d1 C6c1 C4d1 . . . 97.8(3) 97.8(3) 97.8(3) ?
C1d1 C6c1 C5d1 . . . 128.9(8) 128.9(8) 128.9(8) ?
C1d1 C6c1 C6d1 . . . 63.5(7) 63.5(7) 63.5(7) ?
C1d1 C6c1 H1c5d1 . . . 152.37 152.37 152.37 ?
C1d1 C6c1 H1c6d1 . . . 91.44 91.44 91.44 ?
C2d1 C6c1 C3d1 . . . 32.41(17) 32.41(17) 32.41(17) ?
C2d1 C6c1 C4d1 . . . 65.0(2) 65.0(2) 65.0(2) ?
C2d1 C6c1 C5d1 . . . 100.8(5) 100.8(5) 100.8(5) ?
C2d1 C6c1 C6d1 . . . 92.5(6) 92.5(6) 92.5(6) ?
C2d1 C6c1 H1c5d1 . . . 127.25 127.25 127.25 ?
C2d1 C6c1 H1c6d1 . . . 124.79 124.79 124.79 ?
C3d1 C6c1 C4d1 . . . 32.87(19) 32.87(19) 32.87(19) ?
C3d1 C6c1 C5d1 . . . 70.2(4) 70.2(4) 70.2(4) ?
C3d1 C6c1 C6d1 . . . 115.6(11) 115.6(11) 115.6(11) ?
C3d1 C6c1 H1c5d1 . . . 96.14 96.14 96.14 ?
C3d1 C6c1 H1c6d1 . . . 151.55 151.55 151.55 ?
C4d1 C6c1 C5d1 . . . 38.2(3) 38.2(3) 38.2(3) ?
C4d1 C6c1 C6d1 . . . 129(2) 129(2) 129(2) ?
C4d1 C6c1 H1c5d1 . . . 63.45 63.45 63.45 ?
C4d1 C6c1 H1c6d1 . . . 151.57 151.57 151.57 ?
C5d1 C6c1 C6d1 . . . 117(2) 117(2) 117(2) ?
C5d1 C6c1 H1c5d1 . . . 26.42 26.42 26.42 ?
C5d1 C6c1 H1c6d1 . . . 117.83 117.83 117.83 ?
C6d1 C6c1 H1c5d1 . . . 111 111 111 ?
C6d1 C6c1 H1c6d1 . . . 35.95 35.95 35.95 ?
H1c5d1 C6c1 H1c6d1 . . . 97.08 97.08 97.08 ?
O2a H1c3c1 H1c6a 3_5655 . 4_5745 90.32 90.32 90.32 ?
O2a H1c3c1 O3b'1 3_5655 . . 87.42 87.42 87.42 ?
O2a H1c3c1 O3b''1 3_5655 . . 94.76 94.76 94.76 ?
O2a H1c3c1 C7b'1 3_5655 . . 109.18 109.18 109.18 ?
O2a H1c3c1 C7b''1 3_5655 . . 114.71 114.71 114.71 ?
O2a H1c3c1 C2c1 3_5655 . . 133 133 133 ?
O2a H1c3c1 C3c1 3_5655 . . 146.22 146.22 146.22 ?
O2a H1c3c1 C4c1 3_5655 . . 132.49 132.49 132.49 ?
O2a H1c3c1 C2d1 3_5655 . . 140.09 140.09 140.09 ?
O2a H1c3c1 C3d1 3_5655 . . 148.33 148.33 148.33 ?
O2a H1c3c1 C4d1 3_5655 . . 132.7 132.7 132.7 ?
O2a H1c3c1 H1c3d1 3_5655 . . 126.35 126.35 126.35 ?
H1c6a H1c3c1 O3b'1 4_5745 . . 119.1 119.1 119.1 ?
H1c6a H1c3c1 O3b''1 4_5745 . . 97.01 97.01 97.01 ?
H1c6a H1c3c1 C7b'1 4_5745 . . 130.32 130.32 130.32 ?
H1c6a H1c3c1 C7b''1 4_5745 . . 116.8 116.8 116.8 ?
H1c6a H1c3c1 C2c1 4_5745 . . 131.86 131.86 131.86 ?
H1c6a H1c3c1 C3c1 4_5745 . . 118.9 118.9 118.9 ?
H1c6a H1c3c1 C4c1 4_5745 . . 96.97 96.97 96.97 ?
H1c6a H1c3c1 C2d1 4_5745 . . 125.99 125.99 125.99 ?
H1c6a H1c3c1 C3d1 4_5745 . . 105.23 105.23 105.23 ?
H1c6a H1c3c1 C4d1 4_5745 . . 102.45 102.45 102.45 ?
H1c6a H1c3c1 H1c3d1 4_5745 . . 63.2 63.2 63.2 ?
O3b'1 H1c3c1 O3b''1 . . . 23.22 23.22 23.22 ?
O3b'1 H1c3c1 C7b'1 . . . 25.9 25.9 25.9 ?
O3b'1 H1c3c1 C7b''1 . . . 27.3 27.3 27.3 ?
O3b'1 H1c3c1 C2c1 . . . 56.71 56.71 56.71 ?
O3b'1 H1c3c1 C3c1 . . . 91.88 91.88 91.88 ?
O3b'1 H1c3c1 C4c1 . . . 127.14 127.14 127.14 ?
O3b'1 H1c3c1 C2d1 . . . 62.03 62.03 62.03 ?
O3b'1 H1c3c1 C3d1 . . . 107.61 107.61 107.61 ?
O3b'1 H1c3c1 C4d1 . . . 122.42 122.42 122.42 ?
O3b'1 H1c3c1 H1c3d1 . . . 145.96 145.96 145.96 ?
O3b''1 H1c3c1 C7b'1 . . . 38.23 38.23 38.23 ?
O3b''1 H1c3c1 C7b''1 . . . 29.68 29.68 29.68 ?
O3b''1 H1c3c1 C2c1 . . . 64.79 64.79 64.79 ?
O3b''1 H1c3c1 C3c1 . . . 97.75 97.75 97.75 ?
O3b''1 H1c3c1 C4c1 . . . 130.34 130.34 130.34 ?
O3b''1 H1c3c1 C2d1 . . . 67.62 67.62 67.62 ?
O3b''1 H1c3c1 C3d1 . . . 110.08 110.08 110.08 ?
O3b''1 H1c3c1 C4d1 . . . 127.63 127.63 127.63 ?
O3b''1 H1c3c1 H1c3d1 . . . 131.91 131.91 131.91 ?
C7b'1 H1c3c1 C7b''1 . . . 13.65 13.65 13.65 ?
C7b'1 H1c3c1 C2c1 . . . 30.81 30.81 30.81 ?
C7b'1 H1c3c1 C3c1 . . . 66 66 66 ?
C7b'1 H1c3c1 C4c1 . . . 101.28 101.28 101.28 ?
C7b'1 H1c3c1 C2d1 . . . 36.31 36.31 36.31 ?
C7b'1 H1c3c1 C3d1 . . . 81.77 81.77 81.77 ?
C7b'1 H1c3c1 C4d1 . . . 96.68 96.68 96.68 ?
C7b'1 H1c3c1 H1c3d1 . . . 123.73 123.73 123.73 ?
C7b''1 H1c3c1 C2c1 . . . 35.13 35.13 35.13 ?
C7b''1 H1c3c1 C3c1 . . . 68.97 68.97 68.97 ?
C7b''1 H1c3c1 C4c1 . . . 103.47 103.47 103.47 ?
C7b''1 H1c3c1 C2d1 . . . 38.41 38.41 38.41 ?
C7b''1 H1c3c1 C3d1 . . . 83.03 83.03 83.03 ?
C7b''1 H1c3c1 C4d1 . . . 99.75 99.75 99.75 ?
C7b''1 H1c3c1 H1c3d1 . . . 118.84 118.84 118.84 ?
C2c1 H1c3c1 C3c1 . . . 35.21 35.21 35.21 ?
C2c1 H1c3c1 C4c1 . . . 70.5 70.5 70.5 ?
C2c1 H1c3c1 C2d1 . . . 7.11 7.11 7.11 ?
C2c1 H1c3c1 C3d1 . . . 51.03 51.03 51.03 ?
C2c1 H1c3c1 C4d1 . . . 66.04 66.04 66.04 ?
C2c1 H1c3c1 H1c3d1 . . . 95.2 95.2 95.2 ?
C3c1 H1c3c1 C4c1 . . . 35.29 35.29 35.29 ?
C3c1 H1c3c1 C2d1 . . . 30.62 30.62 30.62 ?
C3c1 H1c3c1 C3d1 . . . 16.59 16.59 16.59 ?
C3c1 H1c3c1 C4d1 . . . 30.95 30.95 30.95 ?
C3c1 H1c3c1 H1c3d1 . . . 63.08 63.08 63.08 ?
C4c1 H1c3c1 C2d1 . . . 65.63 65.63 65.63 ?
C4c1 H1c3c1 C3d1 . . . 20.5 20.5 20.5 ?
C4c1 H1c3c1 C4d1 . . . 5.59 5.59 5.59 ?
C4c1 H1c3c1 H1c3d1 . . . 33.8 33.8 33.8 ?
C2d1 H1c3c1 C3d1 . . . 45.61 45.61 45.61 ?
C2d1 H1c3c1 C4d1 . . . 61.53 61.53 61.53 ?
C2d1 H1c3c1 H1c3d1 . . . 88.62 88.62 88.62 ?
C3d1 H1c3c1 C4d1 . . . 17.69 17.69 17.69 ?
C3d1 H1c3c1 H1c3d1 . . . 46.59 46.59 46.59 ?
C4d1 H1c3c1 H1c3d1 . . . 39.33 39.33 39.33 ?
C5b H1c5c1 C6b 2_5755 . 2_5755 27.78 27.78 27.78 ?
C5b H1c5c1 H1c5b 2_5755 . 2_5755 19.67 19.67 19.67 ?
C5b H1c5c1 H1c6b 2_5755 . 2_5755 44.23 44.23 44.23 ?
C5b H1c5c1 H1c4a1 2_5755 . 4_4845 82.48 82.48 82.48 ?
C5b H1c5c1 H1c5a1 2_5755 . 4_4845 88.47 88.47 88.47 ?
C5b H1c5c1 C4c1 2_5755 . . 139.44 139.44 139.44 ?
C5b H1c5c1 C5c1 2_5755 . . 137.96 137.96 137.96 ?
C5b H1c5c1 C6c1 2_5755 . . 115.96 115.96 115.96 ?
C5b H1c5c1 H1c6c1 2_5755 . . 97.79 97.79 97.79 ?
C5b H1c5c1 C3d1 2_5755 . . 139.28 139.28 139.28 ?
C5b H1c5c1 C4d1 2_5755 . . 146.19 146.19 146.19 ?
C5b H1c5c1 C5d1 2_5755 . . 134 134 134 ?
C5b H1c5c1 C6d1 2_5755 . . 119.19 119.19 119.19 ?
C5b H1c5c1 H1c5d1 2_5755 . . 99.79 99.79 99.79 ?
C5b H1c5c1 H1c6d1 2_5755 . . 106.91 106.91 106.91 ?
C6b H1c5c1 H1c5b 2_5755 . 2_5755 43.36 43.36 43.36 ?
C6b H1c5c1 H1c6b 2_5755 . 2_5755 18.93 18.93 18.93 ?
C6b H1c5c1 H1c4a1 2_5755 . 4_4845 71.91 71.91 71.91 ?
C6b H1c5c1 H1c5a1 2_5755 . 4_4845 101.72 101.72 101.72 ?
C6b H1c5c1 C4c1 2_5755 . . 117.91 117.91 117.91 ?
C6b H1c5c1 C5c1 2_5755 . . 137.01 137.01 137.01 ?
C6b H1c5c1 C6c1 2_5755 . . 135.4 135.4 135.4 ?
C6b H1c5c1 H1c6c1 2_5755 . . 123.03 123.03 123.03 ?
C6b H1c5c1 C3d1 2_5755 . . 123.34 123.34 123.34 ?
C6b H1c5c1 C4d1 2_5755 . . 124.88 124.88 124.88 ?
C6b H1c5c1 C5d1 2_5755 . . 156.4 156.4 156.4 ?
C6b H1c5c1 C6d1 2_5755 . . 141.51 141.51 141.51 ?
C6b H1c5c1 H1c5d1 2_5755 . . 124.79 124.79 124.79 ?
C6b H1c5c1 H1c6d1 2_5755 . . 133.01 133.01 133.01 ?
H1c5b H1c5c1 H1c6b 2_5755 . 2_5755 55.17 55.17 55.17 ?
H1c5b H1c5c1 H1c4a1 2_5755 . 4_4845 101.23 101.23 101.23 ?
H1c5b H1c5c1 H1c5a1 2_5755 . 4_4845 94.62 94.62 94.62 ?
H1c5b H1c5c1 C4c1 2_5755 . . 134.09 134.09 134.09 ?
H1c5b H1c5c1 C5c1 2_5755 . . 120.12 120.12 120.12 ?
H1c5b H1c5c1 C6c1 2_5755 . . 96.47 96.47 96.47 ?
H1c5b H1c5c1 H1c6c1 2_5755 . . 79.87 79.87 79.87 ?
H1c5b H1c5c1 C3d1 2_5755 . . 128.64 128.64 128.64 ?
H1c5b H1c5c1 C4d1 2_5755 . . 139.02 139.02 139.02 ?
H1c5b H1c5c1 C5d1 2_5755 . . 115.41 115.41 115.41 ?
H1c5b H1c5c1 C6d1 2_5755 . . 100.28 100.28 100.28 ?
H1c5b H1c5c1 H1c5d1 2_5755 . . 93.09 93.09 93.09 ?
H1c5b H1c5c1 H1c6d1 2_5755 . . 89.67 89.67 89.67 ?
H1c6b H1c5c1 H1c4a1 2_5755 . 4_4845 78.66 78.66 78.66 ?
H1c6b H1c5c1 H1c5a1 2_5755 . 4_4845 118.57 118.57 118.57 ?
H1c6b H1c5c1 C4c1 2_5755 . . 99.03 99.03 99.03 ?
H1c6b H1c5c1 C5c1 2_5755 . . 120.74 120.74 120.74 ?
H1c6b H1c5c1 C6c1 2_5755 . . 131.93 131.93 131.93 ?
H1c6b H1c5c1 H1c6c1 2_5755 . . 129.15 129.15 129.15 ?
H1c6b H1c5c1 C3d1 2_5755 . . 104.58 104.58 104.58 ?
H1c6b H1c5c1 C4d1 2_5755 . . 106.02 106.02 106.02 ?
H1c6b H1c5c1 C5d1 2_5755 . . 150.4 150.4 150.4 ?
H1c6b H1c5c1 C6d1 2_5755 . . 140.09 140.09 140.09 ?
H1c6b H1c5c1 H1c5d1 2_5755 . . 143.45 143.45 143.45 ?
H1c6b H1c5c1 H1c6d1 2_5755 . . 139.57 139.57 139.57 ?
H1c4a1 H1c5c1 H1c5a1 4_4845 . 4_4845 54.19 54.19 54.19 ?
H1c4a1 H1c5c1 C4c1 4_4845 . . 110.41 110.41 110.41 ?
H1c4a1 H1c5c1 C5c1 4_4845 . . 138.47 138.47 138.47 ?
H1c4a1 H1c5c1 C6c1 4_4845 . . 149.24 149.24 149.24 ?
H1c4a1 H1c5c1 H1c6c1 4_4845 . . 138.32 138.32 138.32 ?
H1c4a1 H1c5c1 C3d1 4_4845 . . 121.92 121.92 121.92 ?
H1c4a1 H1c5c1 C4d1 4_4845 . . 110.55 110.55 110.55 ?
H1c4a1 H1c5c1 C5d1 4_4845 . . 130.03 130.03 130.03 ?
H1c4a1 H1c5c1 C6d1 4_4845 . . 140.81 140.81 140.81 ?
H1c4a1 H1c5c1 H1c5d1 4_4845 . . 92.32 92.32 92.32 ?
H1c4a1 H1c5c1 H1c6d1 4_4845 . . 132.89 132.89 132.89 ?
H1c5a1 H1c5c1 C4c1 4_4845 . . 130.79 130.79 130.79 ?
H1c5a1 H1c5c1 C5c1 4_4845 . . 120.67 120.67 120.67 ?
H1c5a1 H1c5c1 C6c1 4_4845 . . 99.72 99.72 99.72 ?
H1c5a1 H1c5c1 H1c6c1 4_4845 . . 84.13 84.13 84.13 ?
H1c5a1 H1c5c1 C3d1 4_4845 . . 132 132 132 ?
H1c5a1 H1c5c1 C4d1 4_4845 . . 124.76 124.76 124.76 ?
H1c5a1 H1c5c1 C5d1 4_4845 . . 88.69 88.69 88.69 ?
H1c5a1 H1c5c1 C6d1 4_4845 . . 91.79 91.79 91.79 ?
H1c5a1 H1c5c1 H1c5d1 4_4845 . . 38.54 38.54 38.54 ?
H1c5a1 H1c5c1 H1c6d1 4_4845 . . 79.54 79.54 79.54 ?
C4c1 H1c5c1 C5c1 . . . 36.19 36.19 36.19 ?
C4c1 H1c5c1 C6c1 . . . 72.49 72.49 72.49 ?
C4c1 H1c5c1 H1c6c1 . . . 96.32 96.32 96.32 ?
C4c1 H1c5c1 C3d1 . . . 12.25 12.25 12.25 ?
C4c1 H1c5c1 C4d1 . . . 7.04 7.04 7.04 ?
C4c1 H1c5c1 C5d1 . . . 66.73 66.73 66.73 ?
C4c1 H1c5c1 C6d1 . . . 75.36 75.36 75.36 ?
C4c1 H1c5c1 H1c5d1 . . . 117.19 117.19 117.19 ?
C4c1 H1c5c1 H1c6d1 . . . 92.18 92.18 92.18 ?
C5c1 H1c5c1 C6c1 . . . 36.3 36.3 36.3 ?
C5c1 H1c5c1 H1c6c1 . . . 60.14 60.14 60.14 ?
C5c1 H1c5c1 C3d1 . . . 24.41 24.41 24.41 ?
C5c1 H1c5c1 C4d1 . . . 32.61 32.61 32.61 ?
C5c1 H1c5c1 C5d1 . . . 34.61 34.61 34.61 ?
C5c1 H1c5c1 C6d1 . . . 39.72 39.72 39.72 ?
C5c1 H1c5c1 H1c5d1 . . . 89.38 89.38 89.38 ?
C5c1 H1c5c1 H1c6d1 . . . 56.58 56.58 56.58 ?
C6c1 H1c5c1 H1c6c1 . . . 23.83 23.83 23.83 ?
C6c1 H1c5c1 C3d1 . . . 60.59 60.59 60.59 ?
C6c1 H1c5c1 C4d1 . . . 68.57 68.57 68.57 ?
C6c1 H1c5c1 C5d1 . . . 21.05 21.05 21.05 ?
C6c1 H1c5c1 C6d1 . . . 8.5 8.5 8.5 ?
C6c1 H1c5c1 H1c5d1 . . . 61.59 61.59 61.59 ?
C6c1 H1c5c1 H1c6d1 . . . 21.92 21.92 21.92 ?
H1c6c1 H1c5c1 C3d1 . . . 84.4 84.4 84.4 ?
H1c6c1 H1c5c1 C4d1 . . . 92.27 92.27 92.27 ?
H1c6c1 H1c5c1 C5d1 . . . 36.29 36.29 36.29 ?
H1c6c1 H1c5c1 C6d1 . . . 22.49 22.49 22.49 ?
H1c6c1 H1c5c1 H1c5d1 . . . 46.32 46.32 46.32 ?
H1c6c1 H1c5c1 H1c6d1 . . . 10.48 10.48 10.48 ?
C3d1 H1c5c1 C4d1 . . . 11.64 11.64 11.64 ?
C3d1 H1c5c1 C5d1 . . . 56.91 56.91 56.91 ?
C3d1 H1c5c1 C6d1 . . . 64.03 64.03 64.03 ?
C3d1 H1c5c1 H1c5d1 . . . 110.1 110.1 110.1 ?
C3d1 H1c5c1 H1c6d1 . . . 80.91 80.91 80.91 ?
C4d1 H1c5c1 C5d1 . . . 60.93 60.93 60.93 ?
C4d1 H1c5c1 C6d1 . . . 70.61 70.61 70.61 ?
C4d1 H1c5c1 H1c5d1 . . . 110.29 110.29 110.29 ?
C4d1 H1c5c1 H1c6d1 . . . 87.23 87.23 87.23 ?
C5d1 H1c5c1 C6d1 . . . 15.24 15.24 15.24 ?
C5d1 H1c5c1 H1c5d1 . . . 54.78 54.78 54.78 ?
C5d1 H1c5c1 H1c6d1 . . . 27.94 27.94 27.94 ?
C6d1 H1c5c1 H1c5d1 . . . 54.11 54.11 54.11 ?
C6d1 H1c5c1 H1c6d1 . . . 16.88 16.88 16.88 ?
H1c5d1 H1c5c1 H1c6d1 . . . 40.99 40.99 40.99 ?
H1c5b H1c6c1 O1a1 2_5755 . 3_5555 89.02 89.02 89.02 ?
H1c5b H1c6c1 O2a1 2_5755 . 3_5555 64.3 64.3 64.3 ?
H1c5b H1c6c1 C1c1 2_5755 . . 123.73 123.73 123.73 ?
H1c5b H1c6c1 C5c1 2_5755 . . 66.68 66.68 66.68 ?
H1c5b H1c6c1 C6c1 2_5755 . . 95.59 95.59 95.59 ?
H1c5b H1c6c1 H1c5c1 2_5755 . . 48.52 48.52 48.52 ?
H1c5b H1c6c1 C1d1 2_5755 . . 126.1 126.1 126.1 ?
H1c5b H1c6c1 C4d1 2_5755 . . 74.82 74.82 74.82 ?
H1c5b H1c6c1 C5d1 2_5755 . . 72.76 72.76 72.76 ?
H1c5b H1c6c1 C6d1 2_5755 . . 126.65 126.65 126.65 ?
H1c5b H1c6c1 H1c5d1 2_5755 . . 56.69 56.69 56.69 ?
H1c5b H1c6c1 H1c6d1 2_5755 . . 164.22 164.22 164.22 ?
O1a1 H1c6c1 O2a1 3_5555 . 3_5555 52.97 52.97 52.97 ?
O1a1 H1c6c1 C1c1 3_5555 . . 142.28 142.28 142.28 ?
O1a1 H1c6c1 C5c1 3_5555 . . 115.07 115.07 115.07 ?
O1a1 H1c6c1 C6c1 3_5555 . . 137.76 137.76 137.76 ?
O1a1 H1c6c1 H1c5c1 3_5555 . . 96.33 96.33 96.33 ?
O1a1 H1c6c1 C1d1 3_5555 . . 140.25 140.25 140.25 ?
O1a1 H1c6c1 C4d1 3_5555 . . 118.7 118.7 118.7 ?
O1a1 H1c6c1 C5d1 3_5555 . . 103.41 103.41 103.41 ?
O1a1 H1c6c1 C6d1 3_5555 . . 122.44 122.44 122.44 ?
O1a1 H1c6c1 H1c5d1 3_5555 . . 76.35 76.35 76.35 ?
O1a1 H1c6c1 H1c6d1 3_5555 . . 75.87 75.87 75.87 ?
O2a1 H1c6c1 C1c1 3_5555 . . 153.9 153.9 153.9 ?
O2a1 H1c6c1 C5c1 3_5555 . . 129.29 129.29 129.29 ?
O2a1 H1c6c1 C6c1 3_5555 . . 158.92 158.92 158.92 ?
O2a1 H1c6c1 H1c5c1 3_5555 . . 106.58 106.58 106.58 ?
O2a1 H1c6c1 C1d1 3_5555 . . 153.48 153.48 153.48 ?
O2a1 H1c6c1 C4d1 3_5555 . . 137.69 137.69 137.69 ?
O2a1 H1c6c1 C5d1 3_5555 . . 129.68 129.68 129.68 ?
O2a1 H1c6c1 C6d1 3_5555 . . 169.05 169.05 169.05 ?
O2a1 H1c6c1 H1c5d1 3_5555 . . 99.87 99.87 99.87 ?
O2a1 H1c6c1 H1c6d1 3_5555 . . 102.12 102.12 102.12 ?
C1c1 H1c6c1 C5c1 . . . 69.7 69.7 69.7 ?
C1c1 H1c6c1 C6c1 . . . 34.82 34.82 34.82 ?
C1c1 H1c6c1 H1c5c1 . . . 93.61 93.61 93.61 ?
C1c1 H1c6c1 C1d1 . . . 2.37 2.37 2.37 ?
C1c1 H1c6c1 C4d1 . . . 61.94 61.94 61.94 ?
C1c1 H1c6c1 C5d1 . . . 73.55 73.55 73.55 ?
C1c1 H1c6c1 C6d1 . . . 23.82 23.82 23.82 ?
C1c1 H1c6c1 H1c5d1 . . . 104.7 104.7 104.7 ?
C1c1 H1c6c1 H1c6d1 . . . 72.02 72.02 72.02 ?
C5c1 H1c6c1 C6c1 . . . 34.87 34.87 34.87 ?
C5c1 H1c6c1 H1c5c1 . . . 23.91 23.91 23.91 ?
C5c1 H1c6c1 C1d1 . . . 71.43 71.43 71.43 ?
C5c1 H1c6c1 C4d1 . . . 8.4 8.4 8.4 ?
C5c1 H1c6c1 C5d1 . . . 14.12 14.12 14.12 ?
C5c1 H1c6c1 C6d1 . . . 61.22 61.22 61.22 ?
C5c1 H1c6c1 H1c5d1 . . . 39.44 39.44 39.44 ?
C5c1 H1c6c1 H1c6d1 . . . 123.78 123.78 123.78 ?
C6c1 H1c6c1 H1c5c1 . . . 58.78 58.78 58.78 ?
C6c1 H1c6c1 C1d1 . . . 36.58 36.58 36.58 ?
C6c1 H1c6c1 C4d1 . . . 27.23 27.23 27.23 ?
C6c1 H1c6c1 C5d1 . . . 40.26 40.26 40.26 ?
C6c1 H1c6c1 C6d1 . . . 31.7 31.7 31.7 ?
C6c1 H1c6c1 H1c5d1 . . . 71.6 71.6 71.6 ?
C6c1 H1c6c1 H1c6d1 . . . 98.64 98.64 98.64 ?
H1c5c1 H1c6c1 C1d1 . . . 95.33 95.33 95.33 ?
H1c5c1 H1c6c1 C4d1 . . . 31.86 31.86 31.86 ?
H1c5c1 H1c6c1 C5d1 . . . 24.62 24.62 24.62 ?
H1c5c1 H1c6c1 C6d1 . . . 83.33 83.33 83.33 ?
H1c5c1 H1c6c1 H1c5d1 . . . 21.44 21.44 21.44 ?
H1c5c1 H1c6c1 H1c6d1 . . . 136.58 136.58 136.58 ?
C1d1 H1c6c1 C4d1 . . . 63.57 63.57 63.57 ?
C1d1 H1c6c1 C5d1 . . . 74.82 74.82 74.82 ?
C1d1 H1c6c1 C6d1 . . . 23.2 23.2 23.2 ?
C1d1 H1c6c1 H1c5d1 . . . 105.8 105.8 105.8 ?
C1d1 H1c6c1 H1c6d1 . . . 69.65 69.65 69.65 ?
C4d1 H1c6c1 C5d1 . . . 15.29 15.29 15.29 ?
C4d1 H1c6c1 C6d1 . . . 52.83 52.83 52.83 ?
C4d1 H1c6c1 H1c5d1 . . . 45.15 45.15 45.15 ?
C4d1 H1c6c1 H1c6d1 . . . 116.29 116.29 116.29 ?
C5d1 H1c6c1 C6d1 . . . 59.47 59.47 59.47 ?
C5d1 H1c6c1 H1c5d1 . . . 31.42 31.42 31.42 ?
C5d1 H1c6c1 H1c6d1 . . . 114.75 114.75 114.75 ?
C6d1 H1c6c1 H1c5d1 . . . 87.71 87.71 87.71 ?
C6d1 H1c6c1 H1c6d1 . . . 67.02 67.02 67.02 ?
H1c5d1 H1c6c1 H1c6d1 . . . 122.11 122.11 122.11 ?
S1b'1 C1d1 S1b''1 . . . 15.54(10) 15.54(10) 15.54(10) ?
S1b'1 C1d1 O1b'1 . . . 29.5(3) 29.5(3) 29.5(3) ?
S1b'1 C1d1 O1b''1 . . . 25.45(15) 25.45(15) 25.45(15) ?
S1b'1 C1d1 O2b'1 . . . 30.94(14) 30.94(14) 30.94(14) ?
S1b'1 C1d1 O2b''1 . . . 30.0(3) 30.0(3) 30.0(3) ?
S1b'1 C1d1 N1b'1 . . . 42.57(17) 42.57(17) 42.57(17) ?
S1b'1 C1d1 N1b''1 . . . 54.5(2) 54.5(2) 54.5(2) ?
S1b'1 C1d1 C7b'1 . . . 75.9(2) 75.9(2) 75.9(2) ?
S1b'1 C1d1 C7b''1 . . . 86.5(3) 86.5(3) 86.5(3) ?
S1b'1 C1d1 C1c1 . . . 126(3) 126(3) 126(3) ?
S1b'1 C1d1 C2c1 . . . 115.6(3) 115.6(3) 115.6(3) ?
S1b'1 C1d1 C3c1 . . . 143.6(3) 143.6(3) 143.6(3) ?
S1b'1 C1d1 C4c1 . . . 173.0(3) 173.0(3) 173.0(3) ?
S1b'1 C1d1 C5c1 . . . 157.1(3) 157.1(3) 157.1(3) ?
S1b'1 C1d1 C6c1 . . . 127.3(4) 127.3(4) 127.3(4) ?
S1b'1 C1d1 H1c6c1 . . . 105.36 105.36 105.36 ?
S1b'1 C1d1 C2d1 . . . 124.0(3) 124.0(3) 124.0(3) ?
S1b'1 C1d1 C3d1 . . . 154.0(3) 154.0(3) 154.0(3) ?
S1b'1 C1d1 C4d1 . . . 175.3(3) 175.3(3) 175.3(3) ?
S1b'1 C1d1 C5d1 . . . 144.9(3) 144.9(3) 144.9(3) ?
S1b'1 C1d1 C6d1 . . . 113.2(3) 113.2(3) 113.2(3) ?
S1b'1 C1d1 H1c6d1 . . . 89.68 89.68 89.68 ?
S1b''1 C1d1 O1b'1 . . . 32.7(3) 32.7(3) 32.7(3) ?
S1b''1 C1d1 O1b''1 . . . 30.89(15) 30.89(15) 30.89(15) ?
S1b''1 C1d1 O2b'1 . . . 43.67(15) 43.67(15) 43.67(15) ?
S1b''1 C1d1 O2b''1 . . . 31.6(3) 31.6(3) 31.6(3) ?
S1b''1 C1d1 N1b'1 . . . 28.83(16) 28.83(16) 28.83(16) ?
S1b''1 C1d1 N1b''1 . . . 39.04(18) 39.04(18) 39.04(18) ?
S1b''1 C1d1 C7b'1 . . . 61.4(2) 61.4(2) 61.4(2) ?
S1b''1 C1d1 C7b''1 . . . 71.0(2) 71.0(2) 71.0(2) ?
S1b''1 C1d1 C1c1 . . . 135(3) 135(3) 135(3) ?
S1b''1 C1d1 C2c1 . . . 100.7(3) 100.7(3) 100.7(3) ?
S1b''1 C1d1 C3c1 . . . 128.5(3) 128.5(3) 128.5(3) ?
S1b''1 C1d1 C4c1 . . . 157.5(3) 157.5(3) 157.5(3) ?
S1b''1 C1d1 C5c1 . . . 168.9(4) 168.9(4) 168.9(4) ?
S1b''1 C1d1 C6c1 . . . 141.2(4) 141.2(4) 141.2(4) ?
S1b''1 C1d1 H1c6c1 . . . 119.67 119.67 119.67 ?
S1b''1 C1d1 C2d1 . . . 108.6(3) 108.6(3) 108.6(3) ?
S1b''1 C1d1 C3d1 . . . 138.6(3) 138.6(3) 138.6(3) ?
S1b''1 C1d1 C4d1 . . . 169.1(3) 169.1(3) 169.1(3) ?
S1b''1 C1d1 C5d1 . . . 160.2(3) 160.2(3) 160.2(3) ?
S1b''1 C1d1 C6d1 . . . 128.5(4) 128.5(4) 128.5(4) ?
S1b''1 C1d1 H1c6d1 . . . 105.08 105.08 105.08 ?
O1b'1 C1d1 O1b''1 . . . 54.9(3) 54.9(3) 54.9(3) ?
O1b'1 C1d1 O2b'1 . . . 54.9(3) 54.9(3) 54.9(3) ?
O1b'1 C1d1 O2b''1 . . . 3.1(3) 3.1(3) 3.1(3) ?
O1b'1 C1d1 N1b'1 . . . 58.9(3) 58.9(3) 58.9(3) ?
O1b'1 C1d1 N1b''1 . . . 62.0(3) 62.0(3) 62.0(3) ?
O1b'1 C1d1 C7b'1 . . . 86.8(3) 86.8(3) 86.8(3) ?
O1b'1 C1d1 C7b''1 . . . 89.2(3) 89.2(3) 89.2(3) ?
O1b'1 C1d1 C1c1 . . . 102(3) 102(3) 102(3) ?
O1b'1 C1d1 C2c1 . . . 119.6(5) 119.6(5) 119.6(5) ?
O1b'1 C1d1 C3c1 . . . 141.0(4) 141.0(4) 141.0(4) ?
O1b'1 C1d1 C4c1 . . . 150.0(4) 150.0(4) 150.0(4) ?
O1b'1 C1d1 C5c1 . . . 136.3(4) 136.3(4) 136.3(4) ?
O1b'1 C1d1 C6c1 . . . 112.3(6) 112.3(6) 112.3(6) ?
O1b'1 C1d1 H1c6c1 . . . 93.63 93.63 93.63 ?
O1b'1 C1d1 C2d1 . . . 122.1(5) 122.1(5) 122.1(5) ?
O1b'1 C1d1 C3d1 . . . 143.8(4) 143.8(4) 143.8(4) ?
O1b'1 C1d1 C4d1 . . . 149.8(4) 149.8(4) 149.8(4) ?
O1b'1 C1d1 C5d1 . . . 132.9(3) 132.9(3) 132.9(3) ?
O1b'1 C1d1 C6d1 . . . 107.0(5) 107.0(5) 107.0(5) ?
O1b'1 C1d1 H1c6d1 . . . 86.6 86.6 86.6 ?
O1b''1 C1d1 O2b'1 . . . 20.41(13) 20.41(13) 20.41(13) ?
O1b''1 C1d1 O2b''1 . . . 55.4(3) 55.4(3) 55.4(3) ?
O1b''1 C1d1 N1b'1 . . . 41.25(17) 41.25(17) 41.25(17) ?
O1b''1 C1d1 N1b''1 . . . 58.12(19) 58.12(19) 58.12(19) ?
O1b''1 C1d1 C7b'1 . . . 71.1(2) 71.1(2) 71.1(2) ?
O1b''1 C1d1 C7b''1 . . . 86.8(2) 86.8(2) 86.8(2) ?
O1b''1 C1d1 C1c1 . . . 140(2) 140(2) 140(2) ?
O1b''1 C1d1 C2c1 . . . 108.6(3) 108.6(3) 108.6(3) ?
O1b''1 C1d1 C3c1 . . . 132.8(3) 132.8(3) 132.8(3) ?
O1b''1 C1d1 C4c1 . . . 154.0(3) 154.0(3) 154.0(3) ?
O1b''1 C1d1 C5c1 . . . 152.7(3) 152.7(3) 152.7(3) ?
O1b''1 C1d1 C6c1 . . . 130.6(3) 130.6(3) 130.6(3) ?
O1b''1 C1d1 H1c6c1 . . . 110.69 110.69 110.69 ?
O1b''1 C1d1 C2d1 . . . 119.7(3) 119.7(3) 119.7(3) ?
O1b''1 C1d1 C3d1 . . . 143.7(3) 143.7(3) 143.7(3) ?
O1b''1 C1d1 C4d1 . . . 154.2(3) 154.2(3) 154.2(3) ?
O1b''1 C1d1 C5d1 . . . 138.3(3) 138.3(3) 138.3(3) ?
O1b''1 C1d1 C6d1 . . . 111.5(3) 111.5(3) 111.5(3) ?
O1b''1 C1d1 H1c6d1 . . . 90.43 90.43 90.43 ?
O2b'1 C1d1 O2b''1 . . . 56.7(3) 56.7(3) 56.7(3) ?
O2b'1 C1d1 N1b'1 . . . 61.07(18) 61.07(18) 61.07(18) ?
O2b'1 C1d1 N1b''1 . . . 77.4(2) 77.4(2) 77.4(2) ?
O2b'1 C1d1 C7b'1 . . . 91.5(2) 91.5(2) 91.5(2) ?
O2b'1 C1d1 C7b''1 . . . 107.1(2) 107.1(2) 107.1(2) ?
O2b'1 C1d1 C1c1 . . . 120(2) 120(2) 120(2) ?
O2b'1 C1d1 C2c1 . . . 128.1(3) 128.1(3) 128.1(3) ?
O2b'1 C1d1 C3c1 . . . 148.4(4) 148.4(4) 148.4(4) ?
O2b'1 C1d1 C4c1 . . . 153.6(3) 153.6(3) 153.6(3) ?
O2b'1 C1d1 C5c1 . . . 135.5(3) 135.5(3) 135.5(3) ?
O2b'1 C1d1 C6c1 . . . 110.4(3) 110.4(3) 110.4(3) ?
O2b'1 C1d1 H1c6c1 . . . 90.31 90.31 90.31 ?
O2b'1 C1d1 C2d1 . . . 139.4(3) 139.4(3) 139.4(3) ?
O2b'1 C1d1 C3d1 . . . 156.7(4) 156.7(4) 156.7(4) ?
O2b'1 C1d1 C4d1 . . . 145.8(3) 145.8(3) 145.8(3) ?
O2b'1 C1d1 C5d1 . . . 120.6(3) 120.6(3) 120.6(3) ?
O2b'1 C1d1 C6d1 . . . 91.6(3) 91.6(3) 91.6(3) ?
O2b'1 C1d1 H1c6d1 . . . 70.04 70.04 70.04 ?
O2b''1 C1d1 N1b'1 . . . 57.0(3) 57.0(3) 57.0(3) ?
O2b''1 C1d1 N1b''1 . . . 59.3(3) 59.3(3) 59.3(3) ?
O2b''1 C1d1 C7b'1 . . . 84.2(3) 84.2(3) 84.2(3) ?
O2b''1 C1d1 C7b''1 . . . 86.2(3) 86.2(3) 86.2(3) ?
O2b''1 C1d1 C1c1 . . . 104(3) 104(3) 104(3) ?
O2b''1 C1d1 C2c1 . . . 116.5(5) 116.5(5) 116.5(5) ?
O2b''1 C1d1 C3c1 . . . 138.0(4) 138.0(4) 138.0(4) ?
O2b''1 C1d1 C4c1 . . . 148.8(4) 148.8(4) 148.8(4) ?
O2b''1 C1d1 C5c1 . . . 137.4(4) 137.4(4) 137.4(4) ?
O2b''1 C1d1 C6c1 . . . 114.5(6) 114.5(6) 114.5(6) ?
O2b''1 C1d1 H1c6c1 . . . 96.24 96.24 96.24 ?
O2b''1 C1d1 C2d1 . . . 119.1(5) 119.1(5) 119.1(5) ?
O2b''1 C1d1 C3d1 . . . 141.2(4) 141.2(4) 141.2(4) ?
O2b''1 C1d1 C4d1 . . . 149.7(4) 149.7(4) 149.7(4) ?
O2b''1 C1d1 C5d1 . . . 135.0(3) 135.0(3) 135.0(3) ?
O2b''1 C1d1 C6d1 . . . 109.8(5) 109.8(5) 109.8(5) ?
O2b''1 C1d1 H1c6d1 . . . 89.61 89.61 89.61 ?
N1b'1 C1d1 N1b''1 . . . 17.3(2) 17.3(2) 17.3(2) ?
N1b'1 C1d1 C7b'1 . . . 33.4(2) 33.4(2) 33.4(2) ?
N1b'1 C1d1 C7b''1 . . . 46.4(2) 46.4(2) 46.4(2) ?
N1b'1 C1d1 C1c1 . . . 158(4) 158(4) 158(4) ?
N1b'1 C1d1 C2c1 . . . 73.3(3) 73.3(3) 73.3(3) ?
N1b'1 C1d1 C3c1 . . . 101.2(2) 101.2(2) 101.2(2) ?
N1b'1 C1d1 C4c1 . . . 130.9(2) 130.9(2) 130.9(2) ?
N1b'1 C1d1 C5c1 . . . 160.3(3) 160.3(3) 160.3(3) ?
N1b'1 C1d1 C6c1 . . . 169.9(4) 169.9(4) 169.9(4) ?
N1b'1 C1d1 H1c6c1 . . . 147.91 147.91 147.91 ?
N1b'1 C1d1 C2d1 . . . 82.7(3) 82.7(3) 82.7(3) ?
N1b'1 C1d1 C3d1 . . . 112.1(2) 112.1(2) 112.1(2) ?
N1b'1 C1d1 C4d1 . . . 141.9(2) 141.9(2) 141.9(2) ?
N1b'1 C1d1 C5d1 . . . 167.7(4) 167.7(4) 167.7(4) ?
N1b'1 C1d1 C6d1 . . . 152.7(4) 152.7(4) 152.7(4) ?
N1b'1 C1d1 H1c6d1 . . . 130.32 130.32 130.32 ?
N1b''1 C1d1 C7b'1 . . . 24.8(2) 24.8(2) 24.8(2) ?
N1b''1 C1d1 C7b''1 . . . 32.0(2) 32.0(2) 32.0(2) ?
N1b''1 C1d1 C1c1 . . . 146(4) 146(4) 146(4) ?
N1b''1 C1d1 C2c1 . . . 61.9(3) 61.9(3) 61.9(3) ?
N1b''1 C1d1 C3c1 . . . 89.5(2) 89.5(2) 89.5(2) ?
N1b''1 C1d1 C4c1 . . . 118.6(2) 118.6(2) 118.6(2) ?
N1b''1 C1d1 C5c1 . . . 146.5(3) 146.5(3) 146.5(3) ?
N1b''1 C1d1 C6c1 . . . 166.1(7) 166.1(7) 166.1(7) ?
N1b''1 C1d1 H1c6c1 . . . 155.55 155.55 155.55 ?
N1b''1 C1d1 C2d1 . . . 69.6(3) 69.6(3) 69.6(3) ?
N1b''1 C1d1 C3d1 . . . 99.6(2) 99.6(2) 99.6(2) ?
N1b''1 C1d1 C4d1 . . . 130.2(2) 130.2(2) 130.2(2) ?
N1b''1 C1d1 C5d1 . . . 160.6(3) 160.6(3) 160.6(3) ?
N1b''1 C1d1 C6d1 . . . 167.6(4) 167.6(4) 167.6(4) ?
N1b''1 C1d1 H1c6d1 . . . 144.12 144.12 144.12 ?
C7b'1 C1d1 C7b''1 . . . 17.7(3) 17.7(3) 17.7(3) ?
C7b'1 C1d1 C1c1 . . . 146(2) 146(2) 146(2) ?
C7b'1 C1d1 C2c1 . . . 39.9(3) 39.9(3) 39.9(3) ?
C7b'1 C1d1 C3c1 . . . 67.7(2) 67.7(2) 67.7(2) ?
C7b'1 C1d1 C4c1 . . . 97.4(2) 97.4(2) 97.4(2) ?
C7b'1 C1d1 C5c1 . . . 126.9(3) 126.9(3) 126.9(3) ?
C7b'1 C1d1 C6c1 . . . 156.6(4) 156.6(4) 156.6(4) ?
C7b'1 C1d1 H1c6c1 . . . 178.04 178.04 178.04 ?
C7b'1 C1d1 C2d1 . . . 49.6(3) 49.6(3) 49.6(3) ?
C7b'1 C1d1 C3d1 . . . 78.7(2) 78.7(2) 78.7(2) ?
C7b'1 C1d1 C4d1 . . . 108.6(3) 108.6(3) 108.6(3) ?
C7b'1 C1d1 C5d1 . . . 138.0(3) 138.0(3) 138.0(3) ?
C7b'1 C1d1 C6d1 . . . 164.9(7) 164.9(7) 164.9(7) ?
C7b'1 C1d1 H1c6d1 . . . 160.83 160.83 160.83 ?
C7b''1 C1d1 C1c1 . . . 129(3) 129(3) 129(3) ?
C7b''1 C1d1 C2c1 . . . 30.9(3) 30.9(3) 30.9(3) ?
C7b''1 C1d1 C3c1 . . . 57.8(3) 57.8(3) 57.8(3) ?
C7b''1 C1d1 C4c1 . . . 86.6(2) 86.6(2) 86.6(2) ?
C7b''1 C1d1 C5c1 . . . 115.0(3) 115.0(3) 115.0(3) ?
C7b''1 C1d1 C6c1 . . . 142.5(4) 142.5(4) 142.5(4) ?
C7b''1 C1d1 H1c6c1 . . . 160.35 160.35 160.35 ?
C7b''1 C1d1 C2d1 . . . 37.6(3) 37.6(3) 37.6(3) ?
C7b''1 C1d1 C3d1 . . . 67.6(2) 67.6(2) 67.6(2) ?
C7b''1 C1d1 C4d1 . . . 98.2(3) 98.2(3) 98.2(3) ?
C7b''1 C1d1 C5d1 . . . 128.6(3) 128.6(3) 128.6(3) ?
C7b''1 C1d1 C6d1 . . . 160.3(4) 160.3(4) 160.3(4) ?
C7b''1 C1d1 H1c6d1 . . . 175.82 175.82 175.82 ?
C1c1 C1d1 C2c1 . . . 111(2) 111(2) 111(2) ?
C1c1 C1d1 C3c1 . . . 86(2) 86(2) 86(2) ?
C1c1 C1d1 C4c1 . . . 59(2) 59(2) 59(2) ?
C1c1 C1d1 C5c1 . . . 34(3) 34(3) 34(3) ?
C1c1 C1d1 C6c1 . . . 20(4) 20(4) 20(4) ?
C1c1 C1d1 H1c6c1 . . . 31.56 31.56 31.56 ?
C1c1 C1d1 C2d1 . . . 100(2) 100(2) 100(2) ?
C1c1 C1d1 C3d1 . . . 75(2) 75(2) 75(2) ?
C1c1 C1d1 C4d1 . . . 51(3) 51(3) 51(3) ?
C1c1 C1d1 C5d1 . . . 34(4) 34(4) 34(4) ?
C1c1 C1d1 C6d1 . . . 38(3) 38(3) 38(3) ?
C1c1 C1d1 H1c6d1 . . . 52.68 52.68 52.68 ?
C2c1 C1d1 C3c1 . . . 27.9(2) 27.9(2) 27.9(2) ?
C2c1 C1d1 C4c1 . . . 57.6(2) 57.6(2) 57.6(2) ?
C2c1 C1d1 C5c1 . . . 87.0(3) 87.0(3) 87.0(3) ?
C2c1 C1d1 C6c1 . . . 116.7(4) 116.7(4) 116.7(4) ?
C2c1 C1d1 H1c6c1 . . . 138.66 138.66 138.66 ?
C2c1 C1d1 C2d1 . . . 11.4(3) 11.4(3) 11.4(3) ?
C2c1 C1d1 C3d1 . . . 38.8(2) 38.8(2) 38.8(2) ?
C2c1 C1d1 C4d1 . . . 69.0(3) 69.0(3) 69.0(3) ?
C2c1 C1d1 C5d1 . . . 99.1(3) 99.1(3) 99.1(3) ?
C2c1 C1d1 C6d1 . . . 130.4(5) 130.4(5) 130.4(5) ?
C2c1 C1d1 H1c6d1 . . . 153.26 153.26 153.26 ?
C3c1 C1d1 C4c1 . . . 29.71(13) 29.71(13) 29.71(13) ?
C3c1 C1d1 C5c1 . . . 59.13(17) 59.13(17) 59.13(17) ?
C3c1 C1d1 C6c1 . . . 88.9(3) 88.9(3) 88.9(3) ?
C3c1 C1d1 H1c6c1 . . . 110.92 110.92 110.92 ?
C3c1 C1d1 C2d1 . . . 20.5(3) 20.5(3) 20.5(3) ?
C3c1 C1d1 C3d1 . . . 11.37(15) 11.37(15) 11.37(15) ?
C3c1 C1d1 C4d1 . . . 41.06(16) 41.06(16) 41.06(16) ?
C3c1 C1d1 C5d1 . . . 71.3(2) 71.3(2) 71.3(2) ?
C3c1 C1d1 C6d1 . . . 102.9(4) 102.9(4) 102.9(4) ?
C3c1 C1d1 H1c6d1 . . . 126.26 126.26 126.26 ?
C4c1 C1d1 C5c1 . . . 29.44(13) 29.44(13) 29.44(13) ?
C4c1 C1d1 C6c1 . . . 59.2(3) 59.2(3) 59.2(3) ?
C4c1 C1d1 H1c6c1 . . . 81.24 81.24 81.24 ?
C4c1 C1d1 C2d1 . . . 49.1(2) 49.1(2) 49.1(2) ?
C4c1 C1d1 C3d1 . . . 19.05(14) 19.05(14) 19.05(14) ?
C4c1 C1d1 C4d1 . . . 11.64(13) 11.64(13) 11.64(13) ?
C4c1 C1d1 C5d1 . . . 42.03(15) 42.03(15) 42.03(15) ?
C4c1 C1d1 C6d1 . . . 73.8(3) 73.8(3) 73.8(3) ?
C4c1 C1d1 H1c6d1 . . . 97.26 97.26 97.26 ?
C5c1 C1d1 C6c1 . . . 29.8(3) 29.8(3) 29.8(3) ?
C5c1 C1d1 H1c6c1 . . . 51.8 51.8 51.8 ?
C5c1 C1d1 C2d1 . . . 77.9(3) 77.9(3) 77.9(3) ?
C5c1 C1d1 C3d1 . . . 48.24(15) 48.24(15) 48.24(15) ?
C5c1 C1d1 C4d1 . . . 18.53(15) 18.53(15) 18.53(15) ?
C5c1 C1d1 C5d1 . . . 14.90(17) 14.90(17) 14.90(17) ?
C5c1 C1d1 C6d1 . . . 45.4(2) 45.4(2) 45.4(2) ?
C5c1 C1d1 H1c6d1 . . . 68.63 68.63 68.63 ?
C6c1 C1d1 H1c6c1 . . . 22.01 22.01 22.01 ?
C6c1 C1d1 C2d1 . . . 107.1(3) 107.1(3) 107.1(3) ?
C6c1 C1d1 C3d1 . . . 77.9(3) 77.9(3) 77.9(3) ?
C6c1 C1d1 C4d1 . . . 48.2(3) 48.2(3) 48.2(3) ?
C6c1 C1d1 C5d1 . . . 20.6(4) 20.6(4) 20.6(4) ?
C6c1 C1d1 C6d1 . . . 19.7(4) 19.7(4) 19.7(4) ?
C6c1 C1d1 H1c6d1 . . . 40.44 40.44 40.44 ?
H1c6c1 C1d1 C2d1 . . . 128.78 128.78 128.78 ?
H1c6c1 C1d1 C3d1 . . . 99.87 99.87 99.87 ?
H1c6c1 C1d1 C4d1 . . . 70.12 70.12 70.12 ?
H1c6c1 C1d1 C5d1 . . . 41.05 41.05 41.05 ?
H1c6c1 C1d1 C6d1 . . . 15.56 15.56 15.56 ?
H1c6c1 C1d1 H1c6d1 . . . 21.12 21.12 21.12 ?
C2d1 C1d1 C3d1 . . . 30.0(2) 30.0(2) 30.0(2) ?
C2d1 C1d1 C4d1 . . . 60.7(3) 60.7(3) 60.7(3) ?
C2d1 C1d1 C5d1 . . . 91.1(3) 91.1(3) 91.1(3) ?
C2d1 C1d1 C6d1 . . . 122.8(4) 122.8(4) 122.8(4) ?
C2d1 C1d1 H1c6d1 . . . 146.32 146.32 146.32 ?
C3d1 C1d1 C4d1 . . . 30.66(15) 30.66(15) 30.66(15) ?
C3d1 C1d1 C5d1 . . . 61.07(18) 61.07(18) 61.07(18) ?
C3d1 C1d1 C6d1 . . . 92.8(3) 92.8(3) 92.8(3) ?
C3d1 C1d1 H1c6d1 . . . 116.31 116.31 116.31 ?
C4d1 C1d1 C5d1 . . . 30.41(15) 30.41(15) 30.41(15) ?
C4d1 C1d1 C6d1 . . . 62.2(3) 62.2(3) 62.2(3) ?
C4d1 C1d1 H1c6d1 . . . 85.64 85.64 85.64 ?
C5d1 C1d1 C6d1 . . . 31.8(3) 31.8(3) 31.8(3) ?
C5d1 C1d1 H1c6d1 . . . 55.23 55.23 55.23 ?
C6d1 C1d1 H1c6d1 . . . 23.48 23.48 23.48 ?
S1b'1 C2d1 S1b''1 . . . 9.29(6) 9.29(6) 9.29(6) ?
S1b'1 C2d1 O3b'1 . . . 88.66(16) 88.66(16) 88.66(16) ?
S1b'1 C2d1 O3b''1 . . . 103.7(2) 103.7(2) 103.7(2) ?
S1b'1 C2d1 N1b'1 . . . 35.18(13) 35.18(13) 35.18(13) ?
S1b'1 C2d1 N1b''1 . . . 47.03(16) 47.03(16) 47.03(16) ?
S1b'1 C2d1 C7b'1 . . . 62.6(2) 62.6(2) 62.6(2) ?
S1b'1 C2d1 C7b''1 . . . 78.0(3) 78.0(3) 78.0(3) ?
S1b'1 C2d1 C1c1 . . . 36.84(19) 36.84(19) 36.84(19) ?
S1b'1 C2d1 C2c1 . . . 50.6(16) 50.6(16) 50.6(16) ?
S1b'1 C2d1 C3c1 . . . 164.2(7) 164.2(7) 164.2(7) ?
S1b'1 C2d1 C4c1 . . . 133.5(2) 133.5(2) 133.5(2) ?
S1b'1 C2d1 C5c1 . . . 101.67(18) 101.67(18) 101.67(18) ?
S1b'1 C2d1 C6c1 . . . 69.46(18) 69.46(18) 69.46(18) ?
S1b'1 C2d1 H1c3c1 . . . 162.53 162.53 162.53 ?
S1b'1 C2d1 C1d1 . . . 31.2(2) 31.2(2) 31.2(2) ?
S1b'1 C2d1 C3d1 . . . 151.4(3) 151.4(3) 151.4(3) ?
S1b'1 C2d1 C4d1 . . . 120.2(2) 120.2(2) 120.2(2) ?
S1b'1 C2d1 C5d1 . . . 90.17(16) 90.17(16) 90.17(16) ?
S1b'1 C2d1 C6d1 . . . 59.90(17) 59.90(17) 59.90(17) ?
S1b'1 C2d1 H1c3d1 . . . 175.11 175.11 175.11 ?
S1b''1 C2d1 O3b'1 . . . 80.36(16) 80.36(16) 80.36(16) ?
S1b''1 C2d1 O3b''1 . . . 94.5(2) 94.5(2) 94.5(2) ?
S1b''1 C2d1 N1b'1 . . . 27.05(13) 27.05(13) 27.05(13) ?
S1b''1 C2d1 N1b''1 . . . 37.82(16) 37.82(16) 37.82(16) ?
S1b''1 C2d1 C7b'1 . . . 54.5(2) 54.5(2) 54.5(2) ?
S1b''1 C2d1 C7b''1 . . . 68.8(3) 68.8(3) 68.8(3) ?
S1b''1 C2d1 C1c1 . . . 45.9(2) 45.9(2) 45.9(2) ?
S1b''1 C2d1 C2c1 . . . 47.7(18) 47.7(18) 47.7(18) ?
S1b''1 C2d1 C3c1 . . . 170.5(8) 170.5(8) 170.5(8) ?
S1b''1 C2d1 C4c1 . . . 142.7(2) 142.7(2) 142.7(2) ?
S1b''1 C2d1 C5c1 . . . 110.62(19) 110.62(19) 110.62(19) ?
S1b''1 C2d1 C6c1 . . . 78.3(2) 78.3(2) 78.3(2) ?
S1b''1 C2d1 H1c3c1 . . . 155.83 155.83 155.83 ?
S1b''1 C2d1 C1d1 . . . 40.4(2) 40.4(2) 40.4(2) ?
S1b''1 C2d1 C3d1 . . . 160.5(3) 160.5(3) 160.5(3) ?
S1b''1 C2d1 C4d1 . . . 129.4(2) 129.4(2) 129.4(2) ?
S1b''1 C2d1 C5d1 . . . 99.36(18) 99.36(18) 99.36(18) ?
S1b''1 C2d1 C6d1 . . . 69.10(19) 69.10(19) 69.10(19) ?
S1b''1 C2d1 H1c3d1 . . . 175.51 175.51 175.51 ?
O3b'1 C2d1 O3b''1 . . . 25.78(18) 25.78(18) 25.78(18) ?
O3b'1 C2d1 N1b'1 . . . 53.49(17) 53.49(17) 53.49(17) ?
O3b'1 C2d1 N1b''1 . . . 45.05(19) 45.05(19) 45.05(19) ?
O3b'1 C2d1 C7b'1 . . . 26.0(2) 26.0(2) 26.0(2) ?
O3b'1 C2d1 C7b''1 . . . 22.9(3) 22.9(3) 22.9(3) ?
O3b'1 C2d1 C1c1 . . . 124.6(3) 124.6(3) 124.6(3) ?
O3b'1 C2d1 C2c1 . . . 53.8(12) 53.8(12) 53.8(12) ?
O3b'1 C2d1 C3c1 . . . 99.1(3) 99.1(3) 99.1(3) ?
O3b'1 C2d1 C4c1 . . . 135.2(3) 135.2(3) 135.2(3) ?
O3b'1 C2d1 C5c1 . . . 164.9(3) 164.9(3) 164.9(3) ?
O3b'1 C2d1 C6c1 . . . 156.4(2) 156.4(2) 156.4(2) ?
O3b'1 C2d1 H1c3c1 . . . 75.77 75.77 75.77 ?
O3b'1 C2d1 C1d1 . . . 118.2(3) 118.2(3) 118.2(3) ?
O3b'1 C2d1 C3d1 . . . 118.4(3) 118.4(3) 118.4(3) ?
O3b'1 C2d1 C4d1 . . . 146.4(3) 146.4(3) 146.4(3) ?
O3b'1 C2d1 C5d1 . . . 162.1(3) 162.1(3) 162.1(3) ?
O3b'1 C2d1 C6d1 . . . 144.2(2) 144.2(2) 144.2(2) ?
O3b'1 C2d1 H1c3d1 . . . 95.95 95.95 95.95 ?
O3b''1 C2d1 N1b'1 . . . 70.6(2) 70.6(2) 70.6(2) ?
O3b''1 C2d1 N1b''1 . . . 56.7(2) 56.7(2) 56.7(2) ?
O3b''1 C2d1 C7b'1 . . . 46.2(3) 46.2(3) 46.2(3) ?
O3b''1 C2d1 C7b''1 . . . 25.7(3) 25.7(3) 25.7(3) ?
O3b''1 C2d1 C1c1 . . . 139.9(4) 139.9(4) 139.9(4) ?
O3b''1 C2d1 C2c1 . . . 78.9(13) 78.9(13) 78.9(13) ?
O3b''1 C2d1 C3c1 . . . 88.7(4) 88.7(4) 88.7(4) ?
O3b''1 C2d1 C4c1 . . . 122.6(3) 122.6(3) 122.6(3) ?
O3b''1 C2d1 C5c1 . . . 152.7(2) 152.7(2) 152.7(2) ?
O3b''1 C2d1 C6c1 . . . 166.7(5) 166.7(5) 166.7(5) ?
O3b''1 C2d1 H1c3c1 . . . 65.05 65.05 65.05 ?
O3b''1 C2d1 C1d1 . . . 134.9(4) 134.9(4) 134.9(4) ?
O3b''1 C2d1 C3d1 . . . 104.9(3) 104.9(3) 104.9(3) ?
O3b''1 C2d1 C4d1 . . . 135.9(3) 135.9(3) 135.9(3) ?
O3b''1 C2d1 C5d1 . . . 165.7(2) 165.7(2) 165.7(2) ?
O3b''1 C2d1 C6d1 . . . 163.4(3) 163.4(3) 163.4(3) ?
O3b''1 C2d1 H1c3d1 . . . 81.16 81.16 81.16 ?
N1b'1 C2d1 N1b''1 . . . 16.78(19) 16.78(19) 16.78(19) ?
N1b'1 C2d1 C7b'1 . . . 27.5(2) 27.5(2) 27.5(2) ?
N1b'1 C2d1 C7b''1 . . . 45.5(3) 45.5(3) 45.5(3) ?
N1b'1 C2d1 C1c1 . . . 71.6(2) 71.6(2) 71.6(2) ?
N1b'1 C2d1 C2c1 . . . 32(2) 32(2) 32(2) ?
N1b'1 C2d1 C3c1 . . . 150.2(5) 150.2(5) 150.2(5) ?
N1b'1 C2d1 C4c1 . . . 164.7(3) 164.7(3) 164.7(3) ?
N1b'1 C2d1 C5c1 . . . 136.1(2) 136.1(2) 136.1(2) ?
N1b'1 C2d1 C6c1 . . . 104.3(2) 104.3(2) 104.3(2) ?
N1b'1 C2d1 H1c3c1 . . . 128.8 128.8 128.8 ?
N1b'1 C2d1 C1d1 . . . 65.6(2) 65.6(2) 65.6(2) ?
N1b'1 C2d1 C3d1 . . . 168.9(6) 168.9(6) 168.9(6) ?
N1b'1 C2d1 C4d1 . . . 152.5(3) 152.5(3) 152.5(3) ?
N1b'1 C2d1 C5d1 . . . 123.6(2) 123.6(2) 123.6(2) ?
N1b'1 C2d1 C6d1 . . . 93.8(2) 93.8(2) 93.8(2) ?
N1b'1 C2d1 H1c3d1 . . . 149.43 149.43 149.43 ?
N1b''1 C2d1 C7b'1 . . . 22.4(3) 22.4(3) 22.4(3) ?
N1b''1 C2d1 C7b''1 . . . 31.0(3) 31.0(3) 31.0(3) ?
N1b''1 C2d1 C1c1 . . . 83.7(3) 83.7(3) 83.7(3) ?
N1b''1 C2d1 C2c1 . . . 45(2) 45(2) 45(2) ?
N1b''1 C2d1 C3c1 . . . 143.8(4) 143.8(4) 143.8(4) ?
N1b''1 C2d1 C4c1 . . . 178.3(4) 178.3(4) 178.3(4) ?
N1b''1 C2d1 C5c1 . . . 147.9(3) 147.9(3) 147.9(3) ?
N1b''1 C2d1 C6c1 . . . 115.8(3) 115.8(3) 115.8(3) ?
N1b''1 C2d1 H1c3c1 . . . 119.85 119.85 119.85 ?
N1b''1 C2d1 C1d1 . . . 78.2(3) 78.2(3) 78.2(3) ?
N1b''1 C2d1 C3d1 . . . 161.6(4) 161.6(4) 161.6(4) ?
N1b''1 C2d1 C4d1 . . . 167.2(3) 167.2(3) 167.2(3) ?
N1b''1 C2d1 C5d1 . . . 137.2(2) 137.2(2) 137.2(2) ?
N1b''1 C2d1 C6d1 . . . 106.9(3) 106.9(3) 106.9(3) ?
N1b''1 C2d1 H1c3d1 . . . 137.86 137.86 137.86 ?
C7b'1 C2d1 C7b''1 . . . 25.0(4) 25.0(4) 25.0(4) ?
C7b'1 C2d1 C1c1 . . . 98.7(3) 98.7(3) 98.7(3) ?
C7b'1 C2d1 C2c1 . . . 36.1(16) 36.1(16) 36.1(16) ?
C7b'1 C2d1 C3c1 . . . 124.2(5) 124.2(5) 124.2(5) ?
C7b'1 C2d1 C4c1 . . . 158.5(4) 158.5(4) 158.5(4) ?
C7b'1 C2d1 C5c1 . . . 160.9(4) 160.9(4) 160.9(4) ?
C7b'1 C2d1 C6c1 . . . 131.2(3) 131.2(3) 131.2(3) ?
C7b'1 C2d1 H1c3c1 . . . 101.5 101.5 101.5 ?
C7b'1 C2d1 C1d1 . . . 92.5(3) 92.5(3) 92.5(3) ?
C7b'1 C2d1 C3d1 . . . 143.8(5) 143.8(5) 143.8(5) ?
C7b'1 C2d1 C4d1 . . . 163.5(5) 163.5(5) 163.5(5) ?
C7b'1 C2d1 C5d1 . . . 147.5(3) 147.5(3) 147.5(3) ?
C7b'1 C2d1 C6d1 . . . 119.9(3) 119.9(3) 119.9(3) ?
C7b'1 C2d1 H1c3d1 . . . 121.96 121.96 121.96 ?
C7b''1 C2d1 C1c1 . . . 114.5(4) 114.5(4) 114.5(4) ?
C7b''1 C2d1 C2c1 . . . 61.1(16) 61.1(16) 61.1(16) ?
C7b''1 C2d1 C3c1 . . . 113.9(5) 113.9(5) 113.9(5) ?
C7b''1 C2d1 C4c1 . . . 148.3(4) 148.3(4) 148.3(4) ?
C7b''1 C2d1 C5c1 . . . 170.8(5) 170.8(5) 170.8(5) ?
C7b''1 C2d1 C6c1 . . . 145.6(5) 145.6(5) 145.6(5) ?
C7b''1 C2d1 H1c3c1 . . . 89.9 89.9 89.9 ?
C7b''1 C2d1 C1d1 . . . 109.2(4) 109.2(4) 109.2(4) ?
C7b''1 C2d1 C3d1 . . . 130.6(4) 130.6(4) 130.6(4) ?
C7b''1 C2d1 C4d1 . . . 161.6(4) 161.6(4) 161.6(4) ?
C7b''1 C2d1 C5d1 . . . 167.9(4) 167.9(4) 167.9(4) ?
C7b''1 C2d1 C6d1 . . . 137.9(4) 137.9(4) 137.9(4) ?
C7b''1 C2d1 H1c3d1 . . . 106.85 106.85 106.85 ?
C1c1 C2d1 C2c1 . . . 76.5(13) 76.5(13) 76.5(13) ?
C1c1 C2d1 C3c1 . . . 131.4(5) 131.4(5) 131.4(5) ?
C1c1 C2d1 C4c1 . . . 96.8(3) 96.8(3) 96.8(3) ?
C1c1 C2d1 C5c1 . . . 64.8(2) 64.8(2) 64.8(2) ?
C1c1 C2d1 C6c1 . . . 32.7(2) 32.7(2) 32.7(2) ?
C1c1 C2d1 H1c3c1 . . . 154.64 154.64 154.64 ?
C1c1 C2d1 C1d1 . . . 6.5(2) 6.5(2) 6.5(2) ?
C1c1 C2d1 C3d1 . . . 114.6(4) 114.6(4) 114.6(4) ?
C1c1 C2d1 C4d1 . . . 83.6(3) 83.6(3) 83.6(3) ?
C1c1 C2d1 C5d1 . . . 53.6(2) 53.6(2) 53.6(2) ?
C1c1 C2d1 C6d1 . . . 23.5(3) 23.5(3) 23.5(3) ?
C1c1 C2d1 H1c3d1 . . . 138.31 138.31 138.31 ?
C2c1 C2d1 C3c1 . . . 125(2) 125(2) 125(2) ?
C2c1 C2d1 C4c1 . . . 137(2) 137(2) 137(2) ?
C2c1 C2d1 C5c1 . . . 125.9(16) 125.9(16) 125.9(16) ?
C2c1 C2d1 C6c1 . . . 103.5(13) 103.5(13) 103.5(13) ?
C2c1 C2d1 H1c3c1 . . . 112.41 112.41 112.41 ?
C2c1 C2d1 C1d1 . . . 70.1(13) 70.1(13) 70.1(13) ?
C2c1 C2d1 C3d1 . . . 138(2) 138(2) 138(2) ?
C2c1 C2d1 C4d1 . . . 131(2) 131(2) 131(2) ?
C2c1 C2d1 C5d1 . . . 113.1(15) 113.1(15) 113.1(15) ?
C2c1 C2d1 C6d1 . . . 91.1(13) 91.1(13) 91.1(13) ?
C2c1 C2d1 H1c3d1 . . . 131.65 131.65 131.65 ?
C3c1 C2d1 C4c1 . . . 36.2(2) 36.2(2) 36.2(2) ?
C3c1 C2d1 C5c1 . . . 68.3(3) 68.3(3) 68.3(3) ?
C3c1 C2d1 C6c1 . . . 100.2(4) 100.2(4) 100.2(4) ?
C3c1 C2d1 H1c3c1 . . . 24.04 24.04 24.04 ?
C3c1 C2d1 C1d1 . . . 135.9(5) 135.9(5) 135.9(5) ?
C3c1 C2d1 C3d1 . . . 19.6(3) 19.6(3) 19.6(3) ?
C3c1 C2d1 C4d1 . . . 48.7(3) 48.7(3) 48.7(3) ?
C3c1 C2d1 C5d1 . . . 78.2(3) 78.2(3) 78.2(3) ?
C3c1 C2d1 C6d1 . . . 107.9(4) 107.9(4) 107.9(4) ?
C3c1 C2d1 H1c3d1 . . . 12.46 12.46 12.46 ?
C4c1 C2d1 C5c1 . . . 32.26(16) 32.26(16) 32.26(16) ?
C4c1 C2d1 C6c1 . . . 64.5(2) 64.5(2) 64.5(2) ?
C4c1 C2d1 H1c3c1 . . . 60.02 60.02 60.02 ?
C4c1 C2d1 C1d1 . . . 102.3(3) 102.3(3) 102.3(3) ?
C4c1 C2d1 C3d1 . . . 17.85(19) 17.85(19) 17.85(19) ?
C4c1 C2d1 C4d1 . . . 13.33(15) 13.33(15) 13.33(15) ?
C4c1 C2d1 C5d1 . . . 43.36(16) 43.36(16) 43.36(16) ?
C4c1 C2d1 C6d1 . . . 73.6(2) 73.6(2) 73.6(2) ?
C4c1 C2d1 H1c3d1 . . . 41.59 41.59 41.59 ?
C5c1 C2d1 C6c1 . . . 32.28(18) 32.28(18) 32.28(18) ?
C5c1 C2d1 H1c3c1 . . . 92.24 92.24 92.24 ?
C5c1 C2d1 C1d1 . . . 70.7(2) 70.7(2) 70.7(2) ?
C5c1 C2d1 C3d1 . . . 50.0(2) 50.0(2) 50.0(2) ?
C5c1 C2d1 C4d1 . . . 19.65(17) 19.65(17) 19.65(17) ?
C5c1 C2d1 C5d1 . . . 13.35(14) 13.35(14) 13.35(14) ?
C5c1 C2d1 C6d1 . . . 42.29(16) 42.29(16) 42.29(16) ?
C5c1 C2d1 H1c3d1 . . . 73.49 73.49 73.49 ?
C6c1 C2d1 H1c3c1 . . . 124.23 124.23 124.23 ?
C6c1 C2d1 C1d1 . . . 38.8(2) 38.8(2) 38.8(2) ?
C6c1 C2d1 C3d1 . . . 82.2(3) 82.2(3) 82.2(3) ?
C6c1 C2d1 C4d1 . . . 51.5(2) 51.5(2) 51.5(2) ?
C6c1 C2d1 C5d1 . . . 22.4(3) 22.4(3) 22.4(3) ?
C6c1 C2d1 C6d1 . . . 12.4(2) 12.4(2) 12.4(2) ?
C6c1 C2d1 H1c3d1 . . . 105.73 105.73 105.73 ?
H1c3c1 C2d1 C1d1 . . . 157.86 157.86 157.86 ?
H1c3c1 C2d1 C3d1 . . . 42.66 42.66 42.66 ?
H1c3c1 C2d1 C4d1 . . . 72.77 72.77 72.77 ?
H1c3c1 C2d1 C5d1 . . . 102.16 102.16 102.16 ?
H1c3c1 C2d1 C6d1 . . . 131.53 131.53 131.53 ?
H1c3c1 C2d1 H1c3d1 . . . 21.16 21.16 21.16 ?
C1d1 C2d1 C3d1 . . . 120.1(4) 120.1(4) 120.1(4) ?
C1d1 C2d1 C4d1 . . . 89.0(3) 89.0(3) 89.0(3) ?
C1d1 C2d1 C5d1 . . . 59.0(3) 59.0(3) 59.0(3) ?
C1d1 C2d1 C6d1 . . . 28.7(2) 28.7(2) 28.7(2) ?
C1d1 C2d1 H1c3d1 . . . 143.89 143.89 143.89 ?
C3d1 C2d1 C4d1 . . . 31.1(2) 31.1(2) 31.1(2) ?
C3d1 C2d1 C5d1 . . . 61.2(2) 61.2(2) 61.2(2) ?
C3d1 C2d1 C6d1 . . . 91.5(3) 91.5(3) 91.5(3) ?
C3d1 C2d1 H1c3d1 . . . 23.75 23.75 23.75 ?
C4d1 C2d1 C5d1 . . . 30.05(15) 30.05(15) 30.05(15) ?
C4d1 C2d1 C6d1 . . . 60.3(2) 60.3(2) 60.3(2) ?
C4d1 C2d1 H1c3d1 . . . 54.89 54.89 54.89 ?
C5d1 C2d1 C6d1 . . . 30.27(17) 30.27(17) 30.27(17) ?
C5d1 C2d1 H1c3d1 . . . 84.94 84.94 84.94 ?
C6d1 C2d1 H1c3d1 . . . 115.21 115.21 115.21 ?
C7b'1 C3d1 C7b''1 . . . 13.6(2) 13.6(2) 13.6(2) ?
C7b'1 C3d1 C1c1 . . . 51.92(17) 51.92(17) 51.92(17) ?
C7b'1 C3d1 C2c1 . . . 17.47(19) 17.47(19) 17.47(19) ?
C7b'1 C3d1 C3c1 . . . 38.8(12) 38.8(12) 38.8(12) ?
C7b'1 C3d1 C4c1 . . . 152.6(4) 152.6(4) 152.6(4) ?
C7b'1 C3d1 C5c1 . . . 116.8(2) 116.8(2) 116.8(2) ?
C7b'1 C3d1 C6c1 . . . 84.3(2) 84.3(2) 84.3(2) ?
C7b'1 C3d1 H1c3c1 . . . 72.01 72.01 72.01 ?
C7b'1 C3d1 H1c5c1 . . . 128.35 128.35 128.35 ?
C7b'1 C3d1 C1d1 . . . 48.33(17) 48.33(17) 48.33(17) ?
C7b'1 C3d1 C2d1 . . . 20.1(2) 20.1(2) 20.1(2) ?
C7b'1 C3d1 C4d1 . . . 134.9(3) 134.9(3) 134.9(3) ?
C7b'1 C3d1 C5d1 . . . 106.3(2) 106.3(2) 106.3(2) ?
C7b'1 C3d1 C6d1 . . . 77.16(19) 77.16(19) 77.16(19) ?
C7b'1 C3d1 H1c3d1 . . . 103.07 103.07 103.07 ?
C7b''1 C3d1 C1c1 . . . 59.0(2) 59.0(2) 59.0(2) ?
C7b''1 C3d1 C2c1 . . . 26.8(3) 26.8(3) 26.8(3) ?
C7b''1 C3d1 C3c1 . . . 39.6(17) 39.6(17) 39.6(17) ?
C7b''1 C3d1 C4c1 . . . 161.5(5) 161.5(5) 161.5(5) ?
C7b''1 C3d1 C5c1 . . . 123.4(3) 123.4(3) 123.4(3) ?
C7b''1 C3d1 C6c1 . . . 91.0(3) 91.0(3) 91.0(3) ?
C7b''1 C3d1 H1c3c1 . . . 67.53 67.53 67.53 ?
C7b''1 C3d1 H1c5c1 . . . 134.61 134.61 134.61 ?
C7b''1 C3d1 C1d1 . . . 55.9(2) 55.9(2) 55.9(2) ?
C7b''1 C3d1 C2d1 . . . 26.1(3) 26.1(3) 26.1(3) ?
C7b''1 C3d1 C4d1 . . . 143.9(4) 143.9(4) 143.9(4) ?
C7b''1 C3d1 C5d1 . . . 114.7(3) 114.7(3) 114.7(3) ?
C7b''1 C3d1 C6d1 . . . 85.2(2) 85.2(2) 85.2(2) ?
C7b''1 C3d1 H1c3d1 . . . 95.01 95.01 95.01 ?
C1c1 C3d1 C2c1 . . . 34.47(19) 34.47(19) 34.47(19) ?
C1c1 C3d1 C3c1 . . . 88.7(9) 88.7(9) 88.7(9) ?
C1c1 C3d1 C4c1 . . . 102.6(4) 102.6(4) 102.6(4) ?
C1c1 C3d1 C5c1 . . . 65.08(18) 65.08(18) 65.08(18) ?
C1c1 C3d1 C6c1 . . . 32.42(15) 32.42(15) 32.42(15) ?
C1c1 C3d1 H1c3c1 . . . 123.67 123.67 123.67 ?
C1c1 C3d1 H1c5c1 . . . 76.58 76.58 76.58 ?
C1c1 C3d1 C1d1 . . . 3.84(14) 3.84(14) 3.84(14) ?
C1c1 C3d1 C2d1 . . . 33.1(2) 33.1(2) 33.1(2) ?
C1c1 C3d1 C4d1 . . . 84.9(3) 84.9(3) 84.9(3) ?
C1c1 C3d1 C5d1 . . . 55.66(17) 55.66(17) 55.66(17) ?
C1c1 C3d1 C6d1 . . . 26.24(17) 26.24(17) 26.24(17) ?
C1c1 C3d1 H1c3d1 . . . 154 154 154 ?
C2c1 C3d1 C3c1 . . . 55.2(10) 55.2(10) 55.2(10) ?
C2c1 C3d1 C4c1 . . . 136.0(4) 136.0(4) 136.0(4) ?
C2c1 C3d1 C5c1 . . . 99.4(3) 99.4(3) 99.4(3) ?
C2c1 C3d1 C6c1 . . . 66.8(2) 66.8(2) 66.8(2) ?
C2c1 C3d1 H1c3c1 . . . 89.32 89.32 89.32 ?
C2c1 C3d1 H1c5c1 . . . 110.9 110.9 110.9 ?
C2c1 C3d1 C1d1 . . . 30.86(19) 30.86(19) 30.86(19) ?
C2c1 C3d1 C2d1 . . . 6.6(4) 6.6(4) 6.6(4) ?
C2c1 C3d1 C4d1 . . . 118.1(3) 118.1(3) 118.1(3) ?
C2c1 C3d1 C5d1 . . . 89.1(2) 89.1(2) 89.1(2) ?
C2c1 C3d1 C6d1 . . . 59.8(2) 59.8(2) 59.8(2) ?
C2c1 C3d1 H1c3d1 . . . 120.44 120.44 120.44 ?
C3c1 C3d1 C4c1 . . . 153(3) 153(3) 153(3) ?
C3c1 C3d1 C5c1 . . . 148.2(11) 148.2(11) 148.2(11) ?
C3c1 C3d1 C6c1 . . . 119.7(8) 119.7(8) 119.7(8) ?
C3c1 C3d1 H1c3c1 . . . 35.57 35.57 35.57 ?
C3c1 C3d1 H1c5c1 . . . 157.02 157.02 157.02 ?
C3c1 C3d1 C1d1 . . . 84.9(9) 84.9(9) 84.9(9) ?
C3c1 C3d1 C2d1 . . . 58.9(12) 58.9(12) 58.9(12) ?
C3c1 C3d1 C4d1 . . . 152(2) 152(2) 152(2) ?
C3c1 C3d1 C5d1 . . . 135.4(11) 135.4(11) 135.4(11) ?
C3c1 C3d1 C6d1 . . . 110.9(7) 110.9(7) 110.9(7) ?
C3c1 C3d1 H1c3d1 . . . 69.34 69.34 69.34 ?
C4c1 C3d1 C5c1 . . . 38.0(3) 38.0(3) 38.0(3) ?
C4c1 C3d1 C6c1 . . . 70.5(4) 70.5(4) 70.5(4) ?
C4c1 C3d1 H1c3c1 . . . 130.64 130.64 130.64 ?
C4c1 C3d1 H1c5c1 . . . 26.99 26.99 26.99 ?
C4c1 C3d1 C1d1 . . . 105.9(4) 105.9(4) 105.9(4) ?
C4c1 C3d1 C2d1 . . . 135.7(5) 135.7(5) 135.7(5) ?
C4c1 C3d1 C4d1 . . . 17.9(3) 17.9(3) 17.9(3) ?
C4c1 C3d1 C5d1 . . . 47.1(3) 47.1(3) 47.1(3) ?
C4c1 C3d1 C6d1 . . . 76.5(3) 76.5(3) 76.5(3) ?
C4c1 C3d1 H1c3d1 . . . 103.22 103.22 103.22 ?
C5c1 C3d1 C6c1 . . . 32.69(18) 32.69(18) 32.69(18) ?
C5c1 C3d1 H1c3c1 . . . 166.62 166.62 166.62 ?
C5c1 C3d1 H1c5c1 . . . 11.52 11.52 11.52 ?
C5c1 C3d1 C1d1 . . . 68.57(19) 68.57(19) 68.57(19) ?
C5c1 C3d1 C2d1 . . . 98.0(3) 98.0(3) 98.0(3) ?
C5c1 C3d1 C4d1 . . . 21.6(3) 21.6(3) 21.6(3) ?
C5c1 C3d1 C5d1 . . . 12.82(18) 12.82(18) 12.82(18) ?
C5c1 C3d1 C6d1 . . . 39.77(15) 39.77(15) 39.77(15) ?
C5c1 C3d1 H1c3d1 . . . 140 140 140 ?
C6c1 C3d1 H1c3c1 . . . 155.24 155.24 155.24 ?
C6c1 C3d1 H1c5c1 . . . 44.17 44.17 44.17 ?
C6c1 C3d1 C1d1 . . . 35.99(15) 35.99(15) 35.99(15) ?
C6c1 C3d1 C2d1 . . . 65.4(3) 65.4(3) 65.4(3) ?
C6c1 C3d1 C4d1 . . . 53.2(3) 53.2(3) 53.2(3) ?
C6c1 C3d1 C5d1 . . . 24.6(3) 24.6(3) 24.6(3) ?
C6c1 C3d1 C6d1 . . . 9.6(3) 9.6(3) 9.6(3) ?
C6c1 C3d1 H1c3d1 . . . 170.24 170.24 170.24 ?
H1c3c1 C3d1 H1c5c1 . . . 157.48 157.48 157.48 ?
H1c3c1 C3d1 C1d1 . . . 119.93 119.93 119.93 ?
H1c3c1 C3d1 C2d1 . . . 91.73 91.73 91.73 ?
H1c3c1 C3d1 C4d1 . . . 145.65 145.65 145.65 ?
H1c3c1 C3d1 C5d1 . . . 162.07 162.07 162.07 ?
H1c3c1 C3d1 C6d1 . . . 146.29 146.29 146.29 ?
H1c3c1 C3d1 H1c3d1 . . . 33.92 33.92 33.92 ?
H1c5c1 C3d1 C1d1 . . . 80.08 80.08 80.08 ?
H1c5c1 C3d1 C2d1 . . . 109.48 109.48 109.48 ?
H1c5c1 C3d1 C4d1 . . . 12.67 12.67 12.67 ?
H1c5c1 C3d1 C5d1 . . . 23.09 23.09 23.09 ?
H1c5c1 C3d1 C6d1 . . . 51.25 51.25 51.25 ?
H1c5c1 C3d1 H1c3d1 . . . 128.51 128.51 128.51 ?
C1d1 C3d1 C2d1 . . . 29.8(2) 29.8(2) 29.8(2) ?
C1d1 C3d1 C4d1 . . . 88.1(3) 88.1(3) 88.1(3) ?
C1d1 C3d1 C5d1 . . . 58.83(17) 58.83(17) 58.83(17) ?
C1d1 C3d1 C6d1 . . . 29.35(16) 29.35(16) 29.35(16) ?
C1d1 C3d1 H1c3d1 . . . 150.89 150.89 150.89 ?
C2d1 C3d1 C4d1 . . . 117.9(4) 117.9(4) 117.9(4) ?
C2d1 C3d1 C5d1 . . . 88.7(3) 88.7(3) 88.7(3) ?
C2d1 C3d1 C6d1 . . . 59.2(3) 59.2(3) 59.2(3) ?
C2d1 C3d1 H1c3d1 . . . 121.04 121.04 121.04 ?
C4d1 C3d1 C5d1 . . . 29.2(2) 29.2(2) 29.2(2) ?
C4d1 C3d1 C6d1 . . . 58.7(2) 58.7(2) 58.7(2) ?
C4d1 C3d1 H1c3d1 . . . 121.04 121.04 121.04 ?
C5d1 C3d1 C6d1 . . . 29.48(16) 29.48(16) 29.48(16) ?
C5d1 C3d1 H1c3d1 . . . 150.28 150.28 150.28 ?
C6d1 C3d1 H1c3d1 . . . 179.76 179.76 179.76 ?
C1c1 C4d1 C2c1 . . . 30.72(14) 30.72(14) 30.72(14) ?
C1c1 C4d1 C3c1 . . . 62.0(2) 62.0(2) 62.0(2) ?
C1c1 C4d1 C4c1 . . . 94.1(6) 94.1(6) 94.1(6) ?
C1c1 C4d1 C5c1 . . . 62.9(4) 62.9(4) 62.9(4) ?
C1c1 C4d1 C6c1 . . . 31.51(15) 31.51(15) 31.51(15) ?
C1c1 C4d1 H1c3c1 . . . 77.77 77.77 77.77 ?
C1c1 C4d1 H1c5c1 . . . 99.54 99.54 99.54 ?
C1c1 C4d1 H1c6c1 . . . 43.91 43.91 43.91 ?
C1c1 C4d1 C1d1 . . . 2.76(17) 2.76(17) 2.76(17) ?
C1c1 C4d1 C2d1 . . . 32.36(15) 32.36(15) 32.36(15) ?
C1c1 C4d1 C3d1 . . . 63.3(3) 63.3(3) 63.3(3) ?
C1c1 C4d1 C5d1 . . . 58.0(3) 58.0(3) 58.0(3) ?
C1c1 C4d1 C6d1 . . . 28.56(16) 28.56(16) 28.56(16) ?
C1c1 C4d1 H1c3d1 . . . 86.93 86.93 86.93 ?
C1c1 C4d1 H1c5d1 . . . 82.43 82.43 82.43 ?
C2c1 C4d1 C3c1 . . . 31.3(2) 31.3(2) 31.3(2) ?
C2c1 C4d1 C4c1 . . . 64.4(5) 64.4(5) 64.4(5) ?
C2c1 C4d1 C5c1 . . . 93.2(4) 93.2(4) 93.2(4) ?
C2c1 C4d1 C6c1 . . . 62.18(19) 62.18(19) 62.18(19) ?
C2c1 C4d1 H1c3c1 . . . 47.07 47.07 47.07 ?
C2c1 C4d1 H1c5c1 . . . 129.9 129.9 129.9 ?
C2c1 C4d1 H1c6c1 . . . 74.61 74.61 74.61 ?
C2c1 C4d1 C1d1 . . . 28.42(14) 28.42(14) 28.42(14) ?
C2c1 C4d1 C2d1 . . . 4.6(2) 4.6(2) 4.6(2) ?
C2c1 C4d1 C3d1 . . . 33.3(2) 33.3(2) 33.3(2) ?
C2c1 C4d1 C5d1 . . . 88.2(3) 88.2(3) 88.2(3) ?
C2c1 C4d1 C6d1 . . . 58.74(16) 58.74(16) 58.74(16) ?
C2c1 C4d1 H1c3d1 . . . 56.88 56.88 56.88 ?
C2c1 C4d1 H1c5d1 . . . 112.54 112.54 112.54 ?
C3c1 C4d1 C4c1 . . . 34.2(5) 34.2(5) 34.2(5) ?
C3c1 C4d1 C5c1 . . . 123.4(6) 123.4(6) 123.4(6) ?
C3c1 C4d1 C6c1 . . . 93.3(3) 93.3(3) 93.3(3) ?
C3c1 C4d1 H1c3c1 . . . 15.82 15.82 15.82 ?
C3c1 C4d1 H1c5c1 . . . 159.09 159.09 159.09 ?
C3c1 C4d1 H1c6c1 . . . 105.76 105.76 105.76 ?
C3c1 C4d1 C1d1 . . . 59.7(2) 59.7(2) 59.7(2) ?
C3c1 C4d1 C2d1 . . . 29.9(3) 29.9(3) 29.9(3) ?
C3c1 C4d1 C3d1 . . . 7.1(6) 7.1(6) 7.1(6) ?
C3c1 C4d1 C5d1 . . . 119.3(3) 119.3(3) 119.3(3) ?
C3c1 C4d1 C6d1 . . . 90.0(2) 90.0(2) 90.0(2) ?
C3c1 C4d1 H1c3d1 . . . 26.29 26.29 26.29 ?
C3c1 C4d1 H1c5d1 . . . 143.42 143.42 143.42 ?
C4c1 C4d1 C5c1 . . . 146.6(14) 146.6(14) 146.6(14) ?
C4c1 C4d1 C6c1 . . . 123.8(8) 123.8(8) 123.8(8) ?
C4c1 C4d1 H1c3c1 . . . 20.79 20.79 20.79 ?
C4c1 C4d1 H1c5c1 . . . 153.87 153.87 153.87 ?
C4c1 C4d1 H1c6c1 . . . 135.63 135.63 135.63 ?
C4c1 C4d1 C1d1 . . . 92.2(6) 92.2(6) 92.2(6) ?
C4c1 C4d1 C2d1 . . . 62.0(6) 62.0(6) 62.0(6) ?
C4c1 C4d1 C3d1 . . . 31.1(5) 31.1(5) 31.1(5) ?
C4c1 C4d1 C5d1 . . . 152.1(8) 152.1(8) 152.1(8) ?
C4c1 C4d1 C6d1 . . . 122.7(7) 122.7(7) 122.7(7) ?
C4c1 C4d1 H1c3d1 . . . 7.93 7.93 7.93 ?
C4c1 C4d1 H1c5d1 . . . 175.24 175.24 175.24 ?
C5c1 C4d1 C6c1 . . . 31.8(3) 31.8(3) 31.8(3) ?
C5c1 C4d1 H1c3c1 . . . 138.88 138.88 138.88 ?
C5c1 C4d1 H1c5c1 . . . 36.71 36.71 36.71 ?
C5c1 C4d1 H1c6c1 . . . 20.29 20.29 20.29 ?
C5c1 C4d1 C1d1 . . . 65.5(4) 65.5(4) 65.5(4) ?
C5c1 C4d1 C2d1 . . . 93.8(4) 93.8(4) 93.8(4) ?
C5c1 C4d1 C3d1 . . . 122.5(7) 122.5(7) 122.5(7) ?
C5c1 C4d1 C5d1 . . . 20.7(6) 20.7(6) 20.7(6) ?
C5c1 C4d1 C6d1 . . . 38.4(3) 38.4(3) 38.4(3) ?
C5c1 C4d1 H1c3d1 . . . 143.08 143.08 143.08 ?
C5c1 C4d1 H1c5d1 . . . 28.63 28.63 28.63 ?
C6c1 C4d1 H1c3c1 . . . 109.14 109.14 109.14 ?
C6c1 C4d1 H1c5c1 . . . 68.11 68.11 68.11 ?
C6c1 C4d1 H1c6c1 . . . 12.45 12.45 12.45 ?
C6c1 C4d1 C1d1 . . . 33.95(15) 33.95(15) 33.95(15) ?
C6c1 C4d1 C2d1 . . . 63.5(2) 63.5(2) 63.5(2) ?
C6c1 C4d1 C3d1 . . . 94.0(4) 94.0(4) 94.0(4) ?
C6c1 C4d1 C5d1 . . . 28.7(3) 28.7(3) 28.7(3) ?
C6c1 C4d1 C6d1 . . . 9.7(4) 9.7(4) 9.7(4) ?
C6c1 C4d1 H1c3d1 . . . 117.27 117.27 117.27 ?
C6c1 C4d1 H1c5d1 . . . 52.22 52.22 52.22 ?
H1c3c1 C4d1 H1c5c1 . . . 170.34 170.34 170.34 ?
H1c3c1 C4d1 H1c6c1 . . . 121.58 121.58 121.58 ?
H1c3c1 C4d1 C1d1 . . . 75.49 75.49 75.49 ?
H1c3c1 C4d1 C2d1 . . . 45.7 45.7 45.7 ?
H1c3c1 C4d1 C3d1 . . . 16.66 16.66 16.66 ?
H1c3c1 C4d1 C5d1 . . . 134.63 134.63 134.63 ?
H1c3c1 C4d1 C6d1 . . . 105.61 105.61 105.61 ?
H1c3c1 C4d1 H1c3d1 . . . 13.18 13.18 13.18 ?
H1c3c1 C4d1 H1c5d1 . . . 158.01 158.01 158.01 ?
H1c5c1 C4d1 H1c6c1 . . . 55.87 55.87 55.87 ?
H1c5c1 C4d1 C1d1 . . . 102.04 102.04 102.04 ?
H1c5c1 C4d1 C2d1 . . . 130.31 130.31 130.31 ?
H1c5c1 C4d1 C3d1 . . . 155.69 155.69 155.69 ?
H1c5c1 C4d1 C5d1 . . . 45.73 45.73 45.73 ?
H1c5c1 C4d1 C6d1 . . . 73.14 73.14 73.14 ?
H1c5c1 C4d1 H1c3d1 . . . 160.02 160.02 160.02 ?
H1c5c1 C4d1 H1c5d1 . . . 25.56 25.56 25.56 ?
H1c6c1 C4d1 C1d1 . . . 46.3 46.3 46.3 ?
H1c6c1 C4d1 C2d1 . . . 75.91 75.91 75.91 ?
H1c6c1 C4d1 C3d1 . . . 106.32 106.32 106.32 ?
H1c6c1 C4d1 C5d1 . . . 17.88 17.88 17.88 ?
H1c6c1 C4d1 C6d1 . . . 18.14 18.14 18.14 ?
H1c6c1 C4d1 H1c3d1 . . . 129.45 129.45 129.45 ?
H1c6c1 C4d1 H1c5d1 . . . 40.17 40.17 40.17 ?
C1d1 C4d1 C2d1 . . . 30.32(15) 30.32(15) 30.32(15) ?
C1d1 C4d1 C3d1 . . . 61.3(3) 61.3(3) 61.3(3) ?
C1d1 C4d1 C5d1 . . . 60.0(3) 60.0(3) 60.0(3) ?
C1d1 C4d1 C6d1 . . . 30.50(15) 30.50(15) 30.50(15) ?
C1d1 C4d1 H1c3d1 . . . 84.93 84.93 84.93 ?
C1d1 C4d1 H1c5d1 . . . 84.43 84.43 84.43 ?
C2d1 C4d1 C3d1 . . . 30.9(3) 30.9(3) 30.9(3) ?
C2d1 C4d1 C5d1 . . . 90.3(3) 90.3(3) 90.3(3) ?
C2d1 C4d1 C6d1 . . . 60.82(18) 60.82(18) 60.82(18) ?
C2d1 C4d1 H1c3d1 . . . 54.61 54.61 54.61 ?
C2d1 C4d1 H1c5d1 . . . 114.74 114.74 114.74 ?
C3d1 C4d1 C5d1 . . . 121.3(4) 121.3(4) 121.3(4) ?
C3d1 C4d1 C6d1 . . . 91.8(3) 91.8(3) 91.8(3) ?
C3d1 C4d1 H1c3d1 . . . 23.67 23.67 23.67 ?
C3d1 C4d1 H1c5d1 . . . 145.69 145.69 145.69 ?
C5d1 C4d1 C6d1 . . . 29.5(2) 29.5(2) 29.5(2) ?
C5d1 C4d1 H1c3d1 . . . 144.93 144.93 144.93 ?
C5d1 C4d1 H1c5d1 . . . 24.43 24.43 24.43 ?
C6d1 C4d1 H1c3d1 . . . 115.43 115.43 115.43 ?
C6d1 C4d1 H1c5d1 . . . 53.93 53.93 53.93 ?
H1c3d1 C4d1 H1c5d1 . . . 169.35 169.35 169.35 ?
H1c5b C5d1 H1c5a1 2_5755 . 4_4845 77.57 77.57 77.57 ?
H1c5b C5d1 C1c1 2_5755 . . 119.21 119.21 119.21 ?
H1c5b C5d1 C2c1 2_5755 . . 129.08 129.08 129.08 ?
H1c5b C5d1 C3c1 2_5755 . . 124.65 124.65 124.65 ?
H1c5b C5d1 C4c1 2_5755 . . 108.23 108.23 108.23 ?
H1c5b C5d1 C5c1 2_5755 . . 78.41 78.41 78.41 ?
H1c5b C5d1 C6c1 2_5755 . . 95.54 95.54 95.54 ?
H1c5b C5d1 H1c5c1 2_5755 . . 44.23 44.23 44.23 ?
H1c5b C5d1 H1c6c1 2_5755 . . 75.73 75.73 75.73 ?
H1c5b C5d1 C1d1 2_5755 . . 121.55 121.55 121.55 ?
H1c5b C5d1 C2d1 2_5755 . . 125.31 125.31 125.31 ?
H1c5b C5d1 C3d1 2_5755 . . 118.59 118.59 118.59 ?
H1c5b C5d1 C4d1 2_5755 . . 104.9 104.9 104.9 ?
H1c5b C5d1 C6d1 2_5755 . . 108.34 108.34 108.34 ?
H1c5b C5d1 H1c5d1 2_5755 . . 54.36 54.36 54.36 ?
H1c5b C5d1 H1c6d1 2_5755 . . 95.46 95.46 95.46 ?
H1c5a1 C5d1 C1c1 4_4845 . . 142.61 142.61 142.61 ?
H1c5a1 C5d1 C2c1 4_4845 . . 153.06 153.06 153.06 ?
H1c5a1 C5d1 C3c1 4_4845 . . 144.38 144.38 144.38 ?
H1c5a1 C5d1 C4c1 4_4845 . . 126.58 126.58 126.58 ?
H1c5a1 C5d1 C5c1 4_4845 . . 123.02 123.02 123.02 ?
H1c5a1 C5d1 C6c1 4_4845 . . 127.42 127.42 127.42 ?
H1c5a1 C5d1 H1c5c1 4_4845 . . 68.22 68.22 68.22 ?
H1c5a1 C5d1 H1c6c1 4_4845 . . 93.75 93.75 93.75 ?
H1c5a1 C5d1 C1d1 4_4845 . . 141.79 141.79 141.79 ?
H1c5a1 C5d1 C2d1 4_4845 . . 157.12 157.12 157.12 ?
H1c5a1 C5d1 C3d1 4_4845 . . 143.96 143.96 143.96 ?
H1c5a1 C5d1 C4d1 4_4845 . . 119.04 119.04 119.04 ?
H1c5a1 C5d1 C6d1 4_4845 . . 114.6 114.6 114.6 ?
H1c5a1 C5d1 H1c5d1 4_4845 . . 23.24 23.24 23.24 ?
H1c5a1 C5d1 H1c6d1 4_4845 . . 93.15 93.15 93.15 ?
C1c1 C5d1 C2c1 . . . 27.78(15) 27.78(15) 27.78(15) ?
C1c1 C5d1 C3c1 . . . 55.9(2) 55.9(2) 55.9(2) ?
C1c1 C5d1 C4c1 . . . 82.3(2) 82.3(2) 82.3(2) ?
C1c1 C5d1 C5c1 . . . 94.0(6) 94.0(6) 94.0(6) ?
C1c1 C5d1 C6c1 . . . 28.5(4) 28.5(4) 28.5(4) ?
C1c1 C5d1 H1c5c1 . . . 147.75 147.75 147.75 ?
C1c1 C5d1 H1c6c1 . . . 62.69 62.69 62.69 ?
C1c1 C5d1 C1d1 . . . 2.3(3) 2.3(3) 2.3(3) ?
C1c1 C5d1 C2d1 . . . 30.72(15) 30.72(15) 30.72(15) ?
C1c1 C5d1 C3d1 . . . 60.8(2) 60.8(2) 60.8(2) ?
C1c1 C5d1 C4d1 . . . 90.3(3) 90.3(3) 90.3(3) ?
C1c1 C5d1 C6d1 . . . 31.0(2) 31.0(2) 31.0(2) ?
C1c1 C5d1 H1c5d1 . . . 150.24 150.24 150.24 ?
C1c1 C5d1 H1c6d1 . . . 54.42 54.42 54.42 ?
C2c1 C5d1 C3c1 . . . 28.29(15) 28.29(15) 28.29(15) ?
C2c1 C5d1 C4c1 . . . 55.28(17) 55.28(17) 55.28(17) ?
C2c1 C5d1 C5c1 . . . 72.9(5) 72.9(5) 72.9(5) ?
C2c1 C5d1 C6c1 . . . 55.0(3) 55.0(3) 55.0(3) ?
C2c1 C5d1 H1c5c1 . . . 131.54 131.54 131.54 ?
C2c1 C5d1 H1c6c1 . . . 90.23 90.23 90.23 ?
C2c1 C5d1 C1d1 . . . 26.71(14) 26.71(14) 26.71(14) ?
C2c1 C5d1 C2d1 . . . 5.05(15) 5.05(15) 5.05(15) ?
C2c1 C5d1 C3d1 . . . 33.78(15) 33.78(15) 33.78(15) ?
C2c1 C5d1 C4d1 . . . 63.2(2) 63.2(2) 63.2(2) ?
C2c1 C5d1 C6d1 . . . 58.2(2) 58.2(2) 58.2(2) ?
C2c1 C5d1 H1c5d1 . . . 175.8 175.8 175.8 ?
C2c1 C5d1 H1c6d1 . . . 81.56 81.56 81.56 ?
C3c1 C5d1 C4c1 . . . 27.29(15) 27.29(15) 27.29(15) ?
C3c1 C5d1 C5c1 . . . 50.5(5) 50.5(5) 50.5(5) ?
C3c1 C5d1 C6c1 . . . 81.6(4) 81.6(4) 81.6(4) ?
C3c1 C5d1 H1c5c1 . . . 106.64 106.64 106.64 ?
C3c1 C5d1 H1c6c1 . . . 117.3 117.3 117.3 ?
C3c1 C5d1 C1d1 . . . 54.95(19) 54.95(19) 54.95(19) ?
C3c1 C5d1 C2d1 . . . 25.25(19) 25.25(19) 25.25(19) ?
C3c1 C5d1 C3d1 . . . 6.9(2) 6.9(2) 6.9(2) ?
C3c1 C5d1 C4d1 . . . 35.0(2) 35.0(2) 35.0(2) ?
C3c1 C5d1 C6d1 . . . 86.5(3) 86.5(3) 86.5(3) ?
C3c1 C5d1 H1c5d1 . . . 153.83 153.83 153.83 ?
C3c1 C5d1 H1c6d1 . . . 109.83 109.83 109.83 ?
C4c1 C5d1 C5c1 . . . 30.0(7) 30.0(7) 30.0(7) ?
C4c1 C5d1 C6c1 . . . 105.3(4) 105.3(4) 105.3(4) ?
C4c1 C5d1 H1c5c1 . . . 80.11 80.11 80.11 ?
C4c1 C5d1 H1c6c1 . . . 139.63 139.63 139.63 ?
C4c1 C5d1 C1d1 . . . 81.6(2) 81.6(2) 81.6(2) ?
C4c1 C5d1 C2d1 . . . 51.66(18) 51.66(18) 51.66(18) ?
C4c1 C5d1 C3d1 . . . 21.54(18) 21.54(18) 21.54(18) ?
C4c1 C5d1 C4d1 . . . 8.0(2) 8.0(2) 8.0(2) ?
C4c1 C5d1 C6d1 . . . 113.3(3) 113.3(3) 113.3(3) ?
C4c1 C5d1 H1c5d1 . . . 127.35 127.35 127.35 ?
C4c1 C5d1 H1c6d1 . . . 136.68 136.68 136.68 ?
C5c1 C5d1 C6c1 . . . 105.7(11) 105.7(11) 105.7(11) ?
C5c1 C5d1 H1c5c1 . . . 58.59 58.59 58.59 ?
C5c1 C5d1 H1c6c1 . . . 128.34 128.34 128.34 ?
C5c1 C5d1 C1d1 . . . 94.4(6) 94.4(6) 94.4(6) ?
C5c1 C5d1 C2d1 . . . 68.1(5) 68.1(5) 68.1(5) ?
C5c1 C5d1 C3d1 . . . 43.6(5) 43.6(5) 43.6(5) ?
C5c1 C5d1 C4d1 . . . 28.6(8) 28.6(8) 28.6(8) ?
C5c1 C5d1 C6d1 . . . 121.9(9) 121.9(9) 121.9(9) ?
C5c1 C5d1 H1c5d1 . . . 110.92 110.92 110.92 ?
C5c1 C5d1 H1c6d1 . . . 140.04 140.04 140.04 ?
C6c1 C5d1 H1c5c1 . . . 136.66 136.66 136.66 ?
C6c1 C5d1 H1c6c1 . . . 35.7 35.7 35.7 ?
C6c1 C5d1 C1d1 . . . 30.4(4) 30.4(4) 30.4(4) ?
C6c1 C5d1 C2d1 . . . 56.7(3) 56.7(3) 56.7(3) ?
C6c1 C5d1 C3d1 . . . 85.1(4) 85.1(4) 85.1(4) ?
C6c1 C5d1 C4d1 . . . 113.1(5) 113.1(5) 113.1(5) ?
C6c1 C5d1 C6d1 . . . 19.5(8) 19.5(8) 19.5(8) ?
C6c1 C5d1 H1c5d1 . . . 124.06 124.06 124.06 ?
C6c1 C5d1 H1c6d1 . . . 34.94 34.94 34.94 ?
H1c5c1 C5d1 H1c6c1 . . . 119.09 119.09 119.09 ?
H1c5c1 C5d1 C1d1 . . . 149.24 149.24 149.24 ?
H1c5c1 C5d1 C2d1 . . . 126.67 126.67 126.67 ?
H1c5c1 C5d1 C3d1 . . . 99.99 99.99 99.99 ?
H1c5c1 C5d1 C4d1 . . . 73.34 73.34 73.34 ?
H1c5c1 C5d1 C6d1 . . . 152.42 152.42 152.42 ?
H1c5c1 C5d1 H1c5d1 . . . 52.34 52.34 52.34 ?
H1c5c1 C5d1 H1c6d1 . . . 137.21 137.21 137.21 ?
H1c6c1 C5d1 C1d1 . . . 64.12 64.12 64.12 ?
H1c6c1 C5d1 C2d1 . . . 92.34 92.34 92.34 ?
H1c6c1 C5d1 C3d1 . . . 120.66 120.66 120.66 ?
H1c6c1 C5d1 C4d1 . . . 146.83 146.83 146.83 ?
H1c6c1 C5d1 C6d1 . . . 35.76 35.76 35.76 ?
H1c6c1 C5d1 H1c5d1 . . . 88.51 88.51 88.51 ?
H1c6c1 C5d1 H1c6d1 . . . 20.38 20.38 20.38 ?
C1d1 C5d1 C2d1 . . . 29.96(15) 29.96(15) 29.96(15) ?
C1d1 C5d1 C3d1 . . . 60.1(2) 60.1(2) 60.1(2) ?
C1d1 C5d1 C4d1 . . . 89.6(3) 89.6(3) 89.6(3) ?
C1d1 C5d1 C6d1 . . . 31.6(2) 31.6(2) 31.6(2) ?
C1d1 C5d1 H1c5d1 . . . 151.02 151.02 151.02 ?
C1d1 C5d1 H1c6d1 . . . 55.07 55.07 55.07 ?
C2d1 C5d1 C3d1 . . . 30.13(17) 30.13(17) 30.13(17) ?
C2d1 C5d1 C4d1 . . . 59.6(3) 59.6(3) 59.6(3) ?
C2d1 C5d1 C6d1 . . . 61.6(2) 61.6(2) 61.6(2) ?
C2d1 C5d1 H1c5d1 . . . 178.97 178.97 178.97 ?
C2d1 C5d1 H1c6d1 . . . 85.03 85.03 85.03 ?
C3d1 C5d1 C4d1 . . . 29.5(2) 29.5(2) 29.5(2) ?
C3d1 C5d1 C6d1 . . . 91.7(3) 91.7(3) 91.7(3) ?
C3d1 C5d1 H1c5d1 . . . 148.88 148.88 148.88 ?
C3d1 C5d1 H1c6d1 . . . 115.16 115.16 115.16 ?
C4d1 C5d1 C6d1 . . . 121.2(4) 121.2(4) 121.2(4) ?
C4d1 C5d1 H1c5d1 . . . 119.39 119.39 119.39 ?
C4d1 C5d1 H1c6d1 . . . 144.66 144.66 144.66 ?
C6d1 C5d1 H1c5d1 . . . 119.39 119.39 119.39 ?
C6d1 C5d1 H1c6d1 . . . 23.43 23.43 23.43 ?
H1c5d1 C5d1 H1c6d1 . . . 95.96 95.96 95.96 ?
S1b'1 C6d1 S1b''1 . . . 8.61(7) 8.61(7) 8.61(7) ?
S1b'1 C6d1 O2b'1 . . . 28.78(10) 28.78(10) 28.78(10) ?
S1b'1 C6d1 C1c1 . . . 39.7(2) 39.7(2) 39.7(2) ?
S1b'1 C6d1 C2c1 . . . 61.06(15) 61.06(15) 61.06(15) ?
S1b'1 C6d1 C4c1 . . . 114.72(17) 114.72(17) 114.72(17) ?
S1b'1 C6d1 C5c1 . . . 138.2(3) 138.2(3) 138.2(3) ?
S1b'1 C6d1 C6c1 . . . 123.5(16) 123.5(16) 123.5(16) ?
S1b'1 C6d1 H1c5c1 . . . 156.6 156.6 156.6 ?
S1b'1 C6d1 H1c6c1 . . . 116.42 116.42 116.42 ?
S1b'1 C6d1 C1d1 . . . 37.3(2) 37.3(2) 37.3(2) ?
S1b'1 C6d1 C2d1 . . . 65.79(16) 65.79(16) 65.79(16) ?
S1b'1 C6d1 C3d1 . . . 95.13(18) 95.13(18) 95.13(18) ?
S1b'1 C6d1 C4d1 . . . 124.64(19) 124.64(19) 124.64(19) ?
S1b'1 C6d1 C5d1 . . . 153.9(3) 153.9(3) 153.9(3) ?
S1b'1 C6d1 H1c5d1 . . . 178.22 178.22 178.22 ?
S1b'1 C6d1 H1c6d1 . . . 84.39 84.39 84.39 ?
S1b''1 C6d1 O2b'1 . . . 36.03(11) 36.03(11) 36.03(11) ?
S1b''1 C6d1 C1c1 . . . 31.1(2) 31.1(2) 31.1(2) ?
S1b''1 C6d1 C2c1 . . . 52.70(15) 52.70(15) 52.70(15) ?
S1b''1 C6d1 C4c1 . . . 106.18(16) 106.18(16) 106.18(16) ?
S1b''1 C6d1 C5c1 . . . 129.6(3) 129.6(3) 129.6(3) ?
S1b''1 C6d1 C6c1 . . . 117.0(14) 117.0(14) 117.0(14) ?
S1b''1 C6d1 H1c5c1 . . . 148.42 148.42 148.42 ?
S1b''1 C6d1 H1c6c1 . . . 122.13 122.13 122.13 ?
S1b''1 C6d1 C1d1 . . . 28.8(2) 28.8(2) 28.8(2) ?
S1b''1 C6d1 C2d1 . . . 57.28(15) 57.28(15) 57.28(15) ?
S1b''1 C6d1 C3d1 . . . 86.61(17) 86.61(17) 86.61(17) ?
S1b''1 C6d1 C4d1 . . . 116.12(18) 116.12(18) 116.12(18) ?
S1b''1 C6d1 C5d1 . . . 145.4(3) 145.4(3) 145.4(3) ?
S1b''1 C6d1 H1c5d1 . . . 169.61 169.61 169.61 ?
S1b''1 C6d1 H1c6d1 . . . 92.91 92.91 92.91 ?
O2b'1 C6d1 C1c1 . . . 64.3(3) 64.3(3) 64.3(3) ?
O2b'1 C6d1 C2c1 . . . 81.29(16) 81.29(16) 81.29(16) ?
O2b'1 C6d1 C4c1 . . . 132.86(19) 132.86(19) 132.86(19) ?
O2b'1 C6d1 C5c1 . . . 158.5(3) 158.5(3) 158.5(3) ?
O2b'1 C6d1 C6c1 . . . 152.0(17) 152.0(17) 152.0(17) ?
O2b'1 C6d1 H1c5c1 . . . 171.35 171.35 171.35 ?
O2b'1 C6d1 H1c6c1 . . . 109.76 109.76 109.76 ?
O2b'1 C6d1 C1d1 . . . 60.7(3) 60.7(3) 60.7(3) ?
O2b'1 C6d1 C2d1 . . . 87.27(17) 87.27(17) 87.27(17) ?
O2b'1 C6d1 C3d1 . . . 114.74(17) 114.74(17) 114.74(17) ?
O2b'1 C6d1 C4d1 . . . 141.2(2) 141.2(2) 141.2(2) ?
O2b'1 C6d1 C5d1 . . . 159.7(7) 159.7(7) 159.7(7) ?
O2b'1 C6d1 H1c5d1 . . . 152.59 152.59 152.59 ?
O2b'1 C6d1 H1c6d1 . . . 64.78 64.78 64.78 ?
C1c1 C6d1 C2c1 . . . 23.0(3) 23.0(3) 23.0(3) ?
C1c1 C6d1 C4c1 . . . 75.2(3) 75.2(3) 75.2(3) ?
C1c1 C6d1 C5c1 . . . 98.8(3) 98.8(3) 98.8(3) ?
C1c1 C6d1 C6c1 . . . 92.5(10) 92.5(10) 92.5(10) ?
C1c1 C6d1 H1c5c1 . . . 118.22 118.22 118.22 ?
C1c1 C6d1 H1c6c1 . . . 138.59 138.59 138.59 ?
C1c1 C6d1 C1d1 . . . 4.5(4) 4.5(4) 4.5(4) ?
C1c1 C6d1 C2d1 . . . 26.5(3) 26.5(3) 26.5(3) ?
C1c1 C6d1 C3d1 . . . 55.7(3) 55.7(3) 55.7(3) ?
C1c1 C6d1 C4d1 . . . 85.1(3) 85.1(3) 85.1(3) ?
C1c1 C6d1 C5d1 . . . 114.3(4) 114.3(4) 114.3(4) ?
C1c1 C6d1 H1c5d1 . . . 138.53 138.53 138.53 ?
C1c1 C6d1 H1c6d1 . . . 123.82 123.82 123.82 ?
C2c1 C6d1 C4c1 . . . 53.92(14) 53.92(14) 53.92(14) ?
C2c1 C6d1 C5c1 . . . 79.09(19) 79.09(19) 79.09(19) ?
C2c1 C6d1 C6c1 . . . 81.6(6) 81.6(6) 81.6(6) ?
C2c1 C6d1 H1c5c1 . . . 99 99 99 ?
C2c1 C6d1 H1c6c1 . . . 150.39 150.39 150.39 ?
C2c1 C6d1 C1d1 . . . 24.0(2) 24.0(2) 24.0(2) ?
C2c1 C6d1 C2d1 . . . 6.46(15) 6.46(15) 6.46(15) ?
C2c1 C6d1 C3d1 . . . 34.39(14) 34.39(14) 34.39(14) ?
C2c1 C6d1 C4d1 . . . 63.75(16) 63.75(16) 63.75(16) ?
C2c1 C6d1 C5d1 . . . 92.9(3) 92.9(3) 92.9(3) ?
C2c1 C6d1 H1c5d1 . . . 117.19 117.19 117.19 ?
C2c1 C6d1 H1c6d1 . . . 145.12 145.12 145.12 ?
C4c1 C6d1 C5c1 . . . 25.91(16) 25.91(16) 25.91(16) ?
C4c1 C6d1 C6c1 . . . 44.1(13) 44.1(13) 44.1(13) ?
C4c1 C6d1 H1c5c1 . . . 45.54 45.54 45.54 ?
C4c1 C6d1 H1c6c1 . . . 116.53 116.53 116.53 ?
C4c1 C6d1 C1d1 . . . 77.4(3) 77.4(3) 77.4(3) ?
C4c1 C6d1 C2d1 . . . 48.93(15) 48.93(15) 48.93(15) ?
C4c1 C6d1 C3d1 . . . 19.60(14) 19.60(14) 19.60(14) ?
C4c1 C6d1 C4d1 . . . 9.94(14) 9.94(14) 9.94(14) ?
C4c1 C6d1 C5d1 . . . 39.2(2) 39.2(2) 39.2(2) ?
C4c1 C6d1 H1c5d1 . . . 63.51 63.51 63.51 ?
C4c1 C6d1 H1c6d1 . . . 160.89 160.89 160.89 ?
C5c1 C6d1 C6c1 . . . 30.6(18) 30.6(18) 30.6(18) ?
C5c1 C6d1 H1c5c1 . . . 19.91 19.91 19.91 ?
C5c1 C6d1 H1c6c1 . . . 91.66 91.66 91.66 ?
C5c1 C6d1 C1d1 . . . 101.7(3) 101.7(3) 101.7(3) ?
C5c1 C6d1 C2d1 . . . 73.6(2) 73.6(2) 73.6(2) ?
C5c1 C6d1 C3d1 . . . 44.83(17) 44.83(17) 44.83(17) ?
C5c1 C6d1 C4d1 . . . 17.37(19) 17.37(19) 17.37(19) ?
C5c1 C6d1 C5d1 . . . 17.5(3) 17.5(3) 17.5(3) ?
C5c1 C6d1 H1c5d1 . . . 40.03 40.03 40.03 ?
C5c1 C6d1 H1c6d1 . . . 135.66 135.66 135.66 ?
C6c1 C6d1 H1c5c1 . . . 35.38 35.38 35.38 ?
C6c1 C6d1 H1c6c1 . . . 76.64 76.64 76.64 ?
C6c1 C6d1 C1d1 . . . 96.8(10) 96.8(10) 96.8(10) ?
C6c1 C6d1 C2d1 . . . 75.1(6) 75.1(6) 75.1(6) ?
C6c1 C6d1 C3d1 . . . 54.8(9) 54.8(9) 54.8(9) ?
C6c1 C6d1 C4d1 . . . 41.5(16) 41.5(16) 41.5(16) ?
C6c1 C6d1 C5d1 . . . 43.1(17) 43.1(17) 43.1(17) ?
C6c1 C6d1 H1c5d1 . . . 55.22 55.22 55.22 ?
C6c1 C6d1 H1c6d1 . . . 125.57 125.57 125.57 ?
H1c5c1 C6d1 H1c6c1 . . . 74.18 74.18 74.18 ?
H1c5c1 C6d1 C1d1 . . . 121.33 121.33 121.33 ?
H1c5c1 C6d1 C2d1 . . . 93.45 93.45 93.45 ?
H1c5c1 C6d1 C3d1 . . . 64.72 64.72 64.72 ?
H1c5c1 C6d1 C4d1 . . . 36.24 36.24 36.24 ?
H1c5c1 C6d1 C5d1 . . . 12.35 12.35 12.35 ?
H1c5c1 C6d1 H1c5d1 . . . 21.78 21.78 21.78 ?
H1c5c1 C6d1 H1c6d1 . . . 115.77 115.77 115.77 ?
H1c6c1 C6d1 C1d1 . . . 141.24 141.24 141.24 ?
H1c6c1 C6d1 C2d1 . . . 145.39 145.39 145.39 ?
H1c6c1 C6d1 C3d1 . . . 131.33 131.33 131.33 ?
H1c6c1 C6d1 C4d1 . . . 109.03 109.03 109.03 ?
H1c6c1 C6d1 C5d1 . . . 84.76 84.76 84.76 ?
H1c6c1 C6d1 H1c5d1 . . . 64.87 64.87 64.87 ?
H1c6c1 C6d1 H1c6d1 . . . 49.06 49.06 49.06 ?
C1d1 C6d1 C2d1 . . . 28.5(2) 28.5(2) 28.5(2) ?
C1d1 C6d1 C3d1 . . . 57.8(2) 57.8(2) 57.8(2) ?
C1d1 C6d1 C4d1 . . . 87.3(3) 87.3(3) 87.3(3) ?
C1d1 C6d1 C5d1 . . . 116.6(4) 116.6(4) 116.6(4) ?
C1d1 C6d1 H1c5d1 . . . 140.92 140.92 140.92 ?
C1d1 C6d1 H1c6d1 . . . 121.69 121.69 121.69 ?
C2d1 C6d1 C3d1 . . . 29.34(16) 29.34(16) 29.34(16) ?
C2d1 C6d1 C4d1 . . . 58.86(17) 58.86(17) 58.86(17) ?
C2d1 C6d1 C5d1 . . . 88.1(3) 88.1(3) 88.1(3) ?
C2d1 C6d1 H1c5d1 . . . 112.44 112.44 112.44 ?
C2d1 C6d1 H1c6d1 . . . 150.18 150.18 150.18 ?
C3d1 C6d1 C4d1 . . . 29.51(16) 29.51(16) 29.51(16) ?
C3d1 C6d1 C5d1 . . . 58.8(2) 58.8(2) 58.8(2) ?
C3d1 C6d1 H1c5d1 . . . 83.1 83.1 83.1 ?
C3d1 C6d1 H1c6d1 . . . 179.51 179.51 179.51 ?
C4d1 C6d1 C5d1 . . . 29.3(2) 29.3(2) 29.3(2) ?
C4d1 C6d1 H1c5d1 . . . 53.59 53.59 53.59 ?
C4d1 C6d1 H1c6d1 . . . 150.97 150.97 150.97 ?
C5d1 C6d1 H1c5d1 . . . 24.31 24.31 24.31 ?
C5d1 C6d1 H1c6d1 . . . 121.7 121.7 121.7 ?
H1c5d1 C6d1 H1c6d1 . . . 97.38 97.38 97.38 ?
H1c6a H1c3d1 O3b''1 4_5745 . . 89.01 89.01 89.01 ?
H1c6a H1c3d1 C7b''1 4_5745 . . 109.81 109.81 109.81 ?
H1c6a H1c3d1 C2c1 4_5745 . . 134.89 134.89 134.89 ?
H1c6a H1c3d1 C3c1 4_5745 . . 149.42 149.42 149.42 ?
H1c6a H1c3d1 C4c1 4_5745 . . 129.31 129.31 129.31 ?
H1c6a H1c3d1 C5c1 4_5745 . . 132.04 132.04 132.04 ?
H1c6a H1c3d1 H1c3c1 4_5745 . . 100.36 100.36 100.36 ?
H1c6a H1c3d1 C2d1 4_5745 . . 132.98 132.98 132.98 ?
H1c6a H1c3d1 C3d1 4_5745 . . 145.8 145.8 145.8 ?
H1c6a H1c3d1 C4d1 4_5745 . . 132 132 132 ?
O3b''1 H1c3d1 C7b''1 . . . 24.64 24.64 24.64 ?
O3b''1 H1c3d1 C2c1 . . . 53.09 53.09 53.09 ?
O3b''1 H1c3d1 C3c1 . . . 65.82 65.82 65.82 ?
O3b''1 H1c3d1 C4c1 . . . 128.12 128.12 128.12 ?
O3b''1 H1c3d1 C5c1 . . . 116.24 116.24 116.24 ?
O3b''1 H1c3d1 H1c3c1 . . . 37.24 37.24 37.24 ?
O3b''1 H1c3d1 C2d1 . . . 55.03 55.03 55.03 ?
O3b''1 H1c3d1 C3d1 . . . 90.2 90.2 90.2 ?
O3b''1 H1c3d1 C4d1 . . . 125.46 125.46 125.46 ?
C7b''1 H1c3d1 C2c1 . . . 28.62 28.62 28.62 ?
C7b''1 H1c3d1 C3c1 . . . 42.13 42.13 42.13 ?
C7b''1 H1c3d1 C4c1 . . . 103.58 103.58 103.58 ?
C7b''1 H1c3d1 C5c1 . . . 91.97 91.97 91.97 ?
C7b''1 H1c3d1 H1c3c1 . . . 48.2 48.2 48.2 ?
C7b''1 H1c3d1 C2d1 . . . 30.4 30.4 30.4 ?
C7b''1 H1c3d1 C3d1 . . . 65.58 65.58 65.58 ?
C7b''1 H1c3d1 C4d1 . . . 100.87 100.87 100.87 ?
C2c1 H1c3d1 C3c1 . . . 14.67 14.67 14.67 ?
C2c1 H1c3d1 C4c1 . . . 75.75 75.75 75.75 ?
C2c1 H1c3d1 C5c1 . . . 64.93 64.93 64.93 ?
C2c1 H1c3d1 H1c3c1 . . . 65.61 65.61 65.61 ?
C2c1 H1c3d1 C2d1 . . . 5.25 5.25 5.25 ?
C2c1 H1c3d1 C3d1 . . . 37.81 37.81 37.81 ?
C2c1 H1c3d1 C4d1 . . . 72.91 72.91 72.91 ?
C3c1 H1c3d1 C4c1 . . . 65 65 65 ?
C3c1 H1c3d1 C5c1 . . . 55.72 55.72 55.72 ?
C3c1 H1c3d1 H1c3c1 . . . 70.52 70.52 70.52 ?
C3c1 H1c3d1 C2d1 . . . 16.58 16.58 16.58 ?
C3c1 H1c3d1 C3d1 . . . 29.05 29.05 29.05 ?
C3c1 H1c3d1 C4d1 . . . 62.04 62.04 62.04 ?
C4c1 H1c3d1 C5c1 . . . 12.54 12.54 12.54 ?
C4c1 H1c3d1 H1c3c1 . . . 130.26 130.26 130.26 ?
C4c1 H1c3d1 C2d1 . . . 73.25 73.25 73.25 ?
C4c1 H1c3d1 C3d1 . . . 38.05 38.05 38.05 ?
C4c1 H1c3d1 C4d1 . . . 2.98 2.98 2.98 ?
C5c1 H1c3d1 H1c3c1 . . . 124.8 124.8 124.8 ?
C5c1 H1c3d1 C2d1 . . . 61.94 61.94 61.94 ?
C5c1 H1c3d1 C3d1 . . . 27.22 27.22 27.22 ?
C5c1 H1c3d1 C4d1 . . . 10.74 10.74 10.74 ?
H1c3c1 H1c3d1 C2d1 . . . 70.22 70.22 70.22 ?
H1c3c1 H1c3d1 C3d1 . . . 99.49 99.49 99.49 ?
H1c3c1 H1c3d1 C4d1 . . . 127.48 127.48 127.48 ?
C2d1 H1c3d1 C3d1 . . . 35.21 35.21 35.21 ?
C2d1 H1c3d1 C4d1 . . . 70.5 70.5 70.5 ?
C3d1 H1c3d1 C4d1 . . . 35.29 35.29 35.29 ?
H1c5b H1c5d1 O1a1 2_5755 . 3_5555 95.2 95.2 95.2 ?
H1c5b H1c5d1 C5a1 2_5755 . 4_4845 94.48 94.48 94.48 ?
H1c5b H1c5d1 H1c4a1 2_5755 . 4_4845 90.28 90.28 90.28 ?
H1c5b H1c5d1 H1c5a1 2_5755 . 4_4845 106.7 106.7 106.7 ?
H1c5b H1c5d1 C4c1 2_5755 . . 101.98 101.98 101.98 ?
H1c5b H1c5d1 C5c1 2_5755 . . 92.01 92.01 92.01 ?
H1c5b H1c5d1 C6c1 2_5755 . . 95.65 95.65 95.65 ?
H1c5b H1c5d1 H1c5c1 2_5755 . . 64.93 64.93 64.93 ?
H1c5b H1c5d1 H1c6c1 2_5755 . . 85 85 85 ?
H1c5b H1c5d1 C4d1 2_5755 . . 102.55 102.55 102.55 ?
H1c5b H1c5d1 C5d1 2_5755 . . 107.31 107.31 107.31 ?
H1c5b H1c5d1 C6d1 2_5755 . . 105.24 105.24 105.24 ?
H1c5b H1c5d1 H1c6d1 2_5755 . . 100.59 100.59 100.59 ?
O1a1 H1c5d1 C5a1 3_5555 . 4_4845 68.77 68.77 68.77 ?
O1a1 H1c5d1 H1c4a1 3_5555 . 4_4845 112.05 112.05 112.05 ?
O1a1 H1c5d1 H1c5a1 3_5555 . 4_4845 56.17 56.17 56.17 ?
O1a1 H1c5d1 C4c1 3_5555 . . 152.26 152.26 152.26 ?
O1a1 H1c5d1 C5c1 3_5555 . . 143.35 143.35 143.35 ?
O1a1 H1c5d1 C6c1 3_5555 . . 93.51 93.51 93.51 ?
O1a1 H1c5d1 H1c5c1 3_5555 . . 159.96 159.96 159.96 ?
O1a1 H1c5d1 H1c6c1 3_5555 . . 65.99 65.99 65.99 ?
O1a1 H1c5d1 C4d1 3_5555 . . 152.59 152.59 152.59 ?
O1a1 H1c5d1 C5d1 3_5555 . . 118.29 118.29 118.29 ?
O1a1 H1c5d1 C6d1 3_5555 . . 82.84 82.84 82.84 ?
O1a1 H1c5d1 H1c6d1 3_5555 . . 59.58 59.58 59.58 ?
C5a1 H1c5d1 H1c4a1 4_4845 . 4_4845 43.28 43.28 43.28 ?
C5a1 H1c5d1 H1c5a1 4_4845 . 4_4845 17.56 17.56 17.56 ?
C5a1 H1c5d1 C4c1 4_4845 . . 130.32 130.32 130.32 ?
C5a1 H1c5d1 C5c1 4_4845 . . 146.32 146.32 146.32 ?
C5a1 H1c5d1 C6c1 4_4845 . . 160.32 160.32 160.32 ?
C5a1 H1c5d1 H1c5c1 4_4845 . . 108.42 108.42 108.42 ?
C5a1 H1c5d1 H1c6c1 4_4845 . . 134.5 134.5 134.5 ?
C5a1 H1c5d1 C4d1 4_4845 . . 129.33 129.33 129.33 ?
C5a1 H1c5d1 C5d1 4_4845 . . 155.71 155.71 155.71 ?
C5a1 H1c5d1 C6d1 4_4845 . . 146.8 146.8 146.8 ?
C5a1 H1c5d1 H1c6d1 4_4845 . . 127.07 127.07 127.07 ?
H1c4a1 H1c5d1 H1c5a1 4_4845 . 4_4845 57.5 57.5 57.5 ?
H1c4a1 H1c5d1 C4c1 4_4845 . . 89.67 89.67 89.67 ?
H1c4a1 H1c5d1 C5c1 4_4845 . . 103.78 103.78 103.78 ?
H1c4a1 H1c5d1 C6c1 4_4845 . . 153.14 153.14 153.14 ?
H1c4a1 H1c5d1 H1c5c1 4_4845 . . 67.73 67.73 67.73 ?
H1c4a1 H1c5d1 H1c6c1 4_4845 . . 174.65 174.65 174.65 ?
H1c4a1 H1c5d1 C4d1 4_4845 . . 88.81 88.81 88.81 ?
H1c4a1 H1c5d1 C5d1 4_4845 . . 124.06 124.06 124.06 ?
H1c4a1 H1c5d1 C6d1 4_4845 . . 157.73 157.73 157.73 ?
H1c4a1 H1c5d1 H1c6d1 4_4845 . . 166.62 166.62 166.62 ?
H1c5a1 H1c5d1 C4c1 4_4845 . . 135.6 135.6 135.6 ?
H1c5a1 H1c5d1 C5c1 4_4845 . . 152.64 152.64 152.64 ?
H1c5a1 H1c5d1 C6c1 4_4845 . . 143.06 143.06 143.06 ?
H1c5a1 H1c5d1 H1c5c1 4_4845 . . 124.75 124.75 124.75 ?
H1c5a1 H1c5d1 H1c6c1 4_4845 . . 121.55 121.55 121.55 ?
H1c5a1 H1c5d1 C4d1 4_4845 . . 134.57 134.57 134.57 ?
H1c5a1 H1c5d1 C5d1 4_4845 . . 145.93 145.93 145.93 ?
H1c5a1 H1c5d1 C6d1 4_4845 . . 129.36 129.36 129.36 ?
H1c5a1 H1c5d1 H1c6d1 4_4845 . . 111.26 111.26 111.26 ?
C4c1 H1c5d1 C5c1 . . . 17.14 17.14 17.14 ?
C4c1 H1c5d1 C6c1 . . . 63.47 63.47 63.47 ?
C4c1 H1c5d1 H1c5c1 . . . 44.13 44.13 44.13 ?
C4c1 H1c5d1 H1c6c1 . . . 93.78 93.78 93.78 ?
C4c1 H1c5d1 C4d1 . . . 1.04 1.04 1.04 ?
C4c1 H1c5d1 C5d1 . . . 35.47 35.47 35.47 ?
C4c1 H1c5d1 C6d1 . . . 71.77 71.77 71.77 ?
C4c1 H1c5d1 H1c6d1 . . . 95.6 95.6 95.6 ?
C5c1 H1c5d1 C6c1 . . . 49.97 49.97 49.97 ?
C5c1 H1c5d1 H1c5c1 . . . 46.22 46.22 46.22 ?
C5c1 H1c5d1 H1c6c1 . . . 78.97 78.97 78.97 ?
C5c1 H1c5d1 C4d1 . . . 18.17 18.17 18.17 ?
C5c1 H1c5d1 C5d1 . . . 26.67 26.67 26.67 ?
C5c1 H1c5d1 C6d1 . . . 60.62 60.62 60.62 ?
C5c1 H1c5d1 H1c6d1 . . . 83.78 83.78 83.78 ?
C6c1 H1c5d1 H1c5c1 . . . 91.16 91.16 91.16 ?
C6c1 H1c5d1 H1c6c1 . . . 30.64 30.64 30.64 ?
C6c1 H1c5d1 C4d1 . . . 64.33 64.33 64.33 ?
C6c1 H1c5d1 C5d1 . . . 29.52 29.52 29.52 ?
C6c1 H1c5d1 C6d1 . . . 13.78 13.78 13.78 ?
C6c1 H1c5d1 H1c6d1 . . . 34.08 34.08 34.08 ?
H1c5c1 H1c5d1 H1c6c1 . . . 112.25 112.25 112.25 ?
H1c5c1 H1c5d1 C4d1 . . . 44.16 44.16 44.16 ?
H1c5c1 H1c5d1 C5d1 . . . 72.88 72.88 72.88 ?
H1c5c1 H1c5d1 C6d1 . . . 104.11 104.11 104.11 ?
H1c5c1 H1c5d1 H1c6d1 . . . 123.99 123.99 123.99 ?
H1c6c1 H1c5d1 C4d1 . . . 94.68 94.68 94.68 ?
H1c6c1 H1c5d1 C5d1 . . . 60.07 60.07 60.07 ?
H1c6c1 H1c5d1 C6d1 . . . 27.43 27.43 27.43 ?
H1c6c1 H1c5d1 H1c6d1 . . . 16.45 16.45 16.45 ?
C4d1 H1c5d1 C5d1 . . . 36.19 36.19 36.19 ?
C4d1 H1c5d1 C6d1 . . . 72.49 72.49 72.49 ?
C4d1 H1c5d1 H1c6d1 . . . 96.32 96.32 96.32 ?
C5d1 H1c5d1 C6d1 . . . 36.3 36.3 36.3 ?
C5d1 H1c5d1 H1c6d1 . . . 60.14 60.14 60.14 ?
C6d1 H1c5d1 H1c6d1 . . . 23.83 23.83 23.83 ?
S1a1 H1c6d1 O1a1 3_5555 . 3_5555 28.72 28.72 28.72 ?
S1a1 H1c6d1 O2a1 3_5555 . 3_5555 28.17 28.17 28.17 ?
S1a1 H1c6d1 S1b'1 3_5555 . . 137.82 137.82 137.82 ?
S1a1 H1c6d1 O2b'1 3_5555 . . 118.17 118.17 118.17 ?
S1a1 H1c6d1 C1c1 3_5555 . . 167.3 167.3 167.3 ?
S1a1 H1c6d1 C5c1 3_5555 . . 116.15 116.15 116.15 ?
S1a1 H1c6d1 C6c1 3_5555 . . 129.15 129.15 129.15 ?
S1a1 H1c6d1 H1c5c1 3_5555 . . 98.12 98.12 98.12 ?
S1a1 H1c6d1 H1c6c1 3_5555 . . 85.23 85.23 85.23 ?
S1a1 H1c6d1 C1d1 3_5555 . . 169.8 169.8 169.8 ?
S1a1 H1c6d1 C5d1 3_5555 . . 111.45 111.45 111.45 ?
S1a1 H1c6d1 C6d1 3_5555 . . 145.36 145.36 145.36 ?
S1a1 H1c6d1 H1c5d1 3_5555 . . 87.91 87.91 87.91 ?
O1a1 H1c6d1 O2a1 3_5555 . 3_5555 50.82 50.82 50.82 ?
O1a1 H1c6d1 S1b'1 3_5555 . . 153.32 153.32 153.32 ?
O1a1 H1c6d1 O2b'1 3_5555 . . 123.12 123.12 123.12 ?
O1a1 H1c6d1 C1c1 3_5555 . . 158.76 158.76 158.76 ?
O1a1 H1c6d1 C5c1 3_5555 . . 101.78 101.78 101.78 ?
O1a1 H1c6d1 C6c1 3_5555 . . 119.52 119.52 119.52 ?
O1a1 H1c6d1 H1c5c1 3_5555 . . 84.78 84.78 84.78 ?
O1a1 H1c6d1 H1c6c1 3_5555 . . 87.51 87.51 87.51 ?
O1a1 H1c6d1 C1d1 3_5555 . . 159.63 159.63 159.63 ?
O1a1 H1c6d1 C5d1 3_5555 . . 94.19 94.19 94.19 ?
O1a1 H1c6d1 C6d1 3_5555 . . 128.02 128.02 128.02 ?
O1a1 H1c6d1 H1c5d1 3_5555 . . 70.92 70.92 70.92 ?
O2a1 H1c6d1 S1b'1 3_5555 . . 131.82 131.82 131.82 ?
O2a1 H1c6d1 O2b'1 3_5555 . . 130.12 130.12 130.12 ?
O2a1 H1c6d1 C1c1 3_5555 . . 139.23 139.23 139.23 ?
O2a1 H1c6d1 C5c1 3_5555 . . 101.53 101.53 101.53 ?
O2a1 H1c6d1 C6c1 3_5555 . . 108.13 108.13 108.13 ?
O2a1 H1c6d1 H1c5c1 3_5555 . . 85.98 85.98 85.98 ?
O2a1 H1c6d1 H1c6c1 3_5555 . . 62.69 62.69 62.69 ?
O2a1 H1c6d1 C1d1 3_5555 . . 142.22 142.22 142.22 ?
O2a1 H1c6d1 C5d1 3_5555 . . 100.82 100.82 100.82 ?
O2a1 H1c6d1 C6d1 3_5555 . . 126.59 126.59 126.59 ?
O2a1 H1c6d1 H1c5d1 3_5555 . . 81.78 81.78 81.78 ?
S1b'1 H1c6d1 O2b'1 . . . 30.89 30.89 30.89 ?
S1b'1 H1c6d1 C1c1 . . . 42.51 42.51 42.51 ?
S1b'1 H1c6d1 C5c1 . . . 102.94 102.94 102.94 ?
S1b'1 H1c6d1 C6c1 . . . 86.17 86.17 86.17 ?
S1b'1 H1c6d1 H1c5c1 . . . 120.72 120.72 120.72 ?
S1b'1 H1c6d1 H1c6c1 . . . 117.92 117.92 117.92 ?
S1b'1 H1c6d1 C1d1 . . . 39.66 39.66 39.66 ?
S1b'1 H1c6d1 C5d1 . . . 109.35 109.35 109.35 ?
S1b'1 H1c6d1 C6d1 . . . 74.48 74.48 74.48 ?
S1b'1 H1c6d1 H1c5d1 . . . 133.26 133.26 133.26 ?
O2b'1 H1c6d1 C1c1 . . . 67.81 67.81 67.81 ?
O2b'1 H1c6d1 C5c1 . . . 125.29 125.29 125.29 ?
O2b'1 H1c6d1 C6c1 . . . 112.19 112.19 112.19 ?
O2b'1 H1c6d1 H1c5c1 . . . 142.76 142.76 142.76 ?
O2b'1 H1c6d1 H1c6c1 . . . 148.78 148.78 148.78 ?
O2b'1 H1c6d1 C1d1 . . . 64.21 64.21 64.21 ?
O2b'1 H1c6d1 C5d1 . . . 128.2 128.2 128.2 ?
O2b'1 H1c6d1 C6d1 . . . 96.39 96.39 96.39 ?
O2b'1 H1c6d1 H1c5d1 . . . 147.86 147.86 147.86 ?
C1c1 H1c6d1 C5c1 . . . 60.49 60.49 60.49 ?
C1c1 H1c6d1 C6c1 . . . 44.65 44.65 44.65 ?
C1c1 H1c6d1 H1c5c1 . . . 78.45 78.45 78.45 ?
C1c1 H1c6d1 H1c6c1 . . . 85.46 85.46 85.46 ?
C1c1 H1c6d1 C1d1 . . . 3.78 3.78 3.78 ?
C1c1 H1c6d1 C5d1 . . . 66.92 66.92 66.92 ?
C1c1 H1c6d1 C6d1 . . . 32.12 32.12 32.12 ?
C1c1 H1c6d1 H1c5d1 . . . 90.8 90.8 90.8 ?
C5c1 H1c6d1 C6c1 . . . 18.43 18.43 18.43 ?
C5c1 H1c6d1 H1c5c1 . . . 18.12 18.12 18.12 ?
C5c1 H1c6d1 H1c6c1 . . . 41.5 41.5 41.5 ?
C5c1 H1c6d1 C1d1 . . . 63.57 63.57 63.57 ?
C5c1 H1c6d1 C5d1 . . . 9.16 9.16 9.16 ?
C5c1 H1c6d1 C6d1 . . . 29.25 29.25 29.25 ?
C5c1 H1c6d1 H1c5d1 . . . 30.86 30.86 30.86 ?
C6c1 H1c6d1 H1c5c1 . . . 34.75 34.75 34.75 ?
C6c1 H1c6d1 H1c6c1 . . . 45.52 45.52 45.52 ?
C6c1 H1c6d1 C1d1 . . . 48.11 48.11 48.11 ?
C6c1 H1c6d1 C5d1 . . . 27.23 27.23 27.23 ?
C6c1 H1c6d1 C6d1 . . . 18.48 18.48 18.48 ?
C6c1 H1c6d1 H1c5d1 . . . 48.84 48.84 48.84 ?
H1c5c1 H1c6d1 H1c6c1 . . . 32.95 32.95 32.95 ?
H1c5c1 H1c6d1 C1d1 . . . 81.61 81.61 81.61 ?
H1c5c1 H1c6d1 C5d1 . . . 14.84 14.84 14.84 ?
H1c5c1 H1c6d1 C6d1 . . . 47.35 47.35 47.35 ?
H1c5c1 H1c6d1 H1c5d1 . . . 15.01 15.01 15.01 ?
H1c6c1 H1c6d1 C1d1 . . . 89.24 89.24 89.24 ?
H1c6c1 H1c6d1 C5d1 . . . 44.87 44.87 44.87 ?
H1c6c1 H1c6d1 C6d1 . . . 63.92 63.92 63.92 ?
H1c6c1 H1c6d1 H1c5d1 . . . 41.44 41.44 41.44 ?
C1d1 H1c6d1 C5d1 . . . 69.7 69.7 69.7 ?
C1d1 H1c6d1 C6d1 . . . 34.82 34.82 34.82 ?
C1d1 H1c6d1 H1c5d1 . . . 93.61 93.61 93.61 ?
C5d1 H1c6d1 C6d1 . . . 34.87 34.87 34.87 ?
C5d1 H1c6d1 H1c5d1 . . . 23.91 23.91 23.91 ?
C6d1 H1c6d1 H1c5d1 . . . 58.78 58.78 58.78 ?

loop_
_geom_bond_atom_site_label_1
_geom_bond_atom_site_label_2
_geom_bond_site_ssg_symmetry_1
_geom_bond_site_ssg_symmetry_2
_geom_bond_distance_av
_geom_bond_distance_min
_geom_bond_distance_max
_geom_bond_publ_flag
S1a O1a . . 1.439(4) 1.436(4) 1.441(4) ?
S1a O2a . . 1.438(4) 1.434(4) 1.442(4) ?
S1a N1a . . 1.604(4) 1.600(4) 1.607(4) ?
S1a C7a . . 2.452(5) 2.442(5) 2.457(5) ?
S1a C1a . . 1.766(2) 1.762(2) 1.768(2) ?
S1a C2a . . 2.531(2) 2.527(2) 2.535(2) ?
S1a C6a . . 2.858(2) 2.850(2) 2.871(2) ?
O1a O2a . . 2.413(5) 2.408(5) 2.416(5) ?
O1a N1a . . 2.518(5) 2.504(5) 2.526(5) ?
O1a C1a . . 2.638(4) 2.627(4) 2.643(4) ?
O1a H1c5a . 2_5765 2.800(5) 2.543(5) 2.934(5) ?
O1a H1c6a . 2_5765 2.997(5) 2.741(5) 3.485(5) ?
O1a H1c6b . 3_4555 2.621(4) 2.426(4) 2.788(4) ?
O1a O24w1 . 3_5555 2.860(6) 2.852(7) 2.873(7) ?
O1a O24w'1 . 3_5555 2.765(7) 2.765(7) 2.765(7) ?
O1a Na14''1 . 3_5555 2.411(4) 2.411(4) 2.411(4) ?
O2a N1a . . 2.518(5) 2.502(5) 2.524(5) ?
O2a C1a . . 2.646(4) 2.641(4) 2.650(4) ?
O2a H1c6b . 3_4555 3.328(4) 2.901(5) 3.595(5) ?
O2a O24w1 . 3_5455 2.929(6) 2.884(7) 2.958(7) ?
O2a O24w''1 . 3_5455 2.844(5) 2.844(5) 2.844(5) ?
O2a Na14'1 . 3_5455 2.471(4) 2.471(4) 2.471(4) ?
O2a H1c3b1 . 3_5455 3.098(5) 2.885(6) 3.226(6) ?
O2a H1c4b1 . 4_4755 2.799(5) 2.530(5) 2.945(5) ?
O2a H1c3c1 . 3_5455 2.680(3) 2.680(3) 2.680(3) ?
O3a N1a . . 2.280(5) 2.266(5) 2.290(5) ?
O3a C7a . . 1.231(6) 1.226(6) 1.233(6) ?
O3a O28w . . 3.340(7) 2.990(8) 3.625(8) ?
O3a O28w' . . 2.960(8) 2.960(8) 2.960(8) ?
O3a O23w . . 3.261(5) 2.785(5) 4.150(5) ?
O3a Na2 . . 2.457(6) 2.446(6) 2.468(6) ?
O3a Na16 . . 2.227(3) 2.227(3) 2.227(3) ?
O3a C2a . . 2.415(4) 2.404(4) 2.425(4) ?
O3a H1c3a . . 2.870(4) 2.858(4) 2.885(4) ?
O3a Na21 . 3_5555 3.118(7) 2.531(7) 4.067(7) ?
N1a C7a . . 1.354(5) 1.348(5) 1.360(5) ?
N1a O18w . . 2.940(8) 2.837(8) 3.013(8) ?
N1a C1a . . 2.529(4) 2.525(4) 2.531(4) ?
N1a C2a . . 2.382(4) 2.375(4) 2.386(4) ?
N1a O28w1 . 3_5555 3.149(7) 2.828(7) 3.405(7) ?
N1a Na14'1 . 3_5455 2.765(4) 2.765(4) 2.765(4) ?
N1a Na14''1 . 3_5555 2.955(4) 2.955(4) 2.955(4) ?
C7a C1a . . 2.377(5) 2.373(5) 2.379(5) ?
C7a C2a . . 1.506(5) 1.498(5) 1.513(5) ?
C7a C3a . . 2.598(5) 2.596(5) 2.604(5) ?
C7a H1c3a . . 2.834(5) 2.831(5) 2.838(5) ?
S1b O1b . . 1.435(4) 1.429(4) 1.439(4) ?
S1b O2b . . 1.440(4) 1.430(4) 1.450(4) ?
S1b N1b . . 1.609(4) 1.598(4) 1.616(4) ?
S1b C7b . . 2.438(5) 2.431(5) 2.443(5) ?
S1b C1b . . 1.755(3) 1.740(3) 1.764(3) ?
S1b C2b . . 2.526(3) 2.513(3) 2.534(3) ?
S1b C6b . . 2.855(4) 2.847(4) 2.870(4) ?
O1b O2b . . 2.419(5) 2.415(5) 2.422(5) ?
O1b N1b . . 2.509(5) 2.494(5) 2.526(5) ?
O1b C1b . . 2.639(5) 2.623(5) 2.648(5) ?
O1b O24w''1 . 1_4455 2.740(6) 2.740(6) 2.740(6) ?
O1b O23w1 . 3_5455 3.129(6) 2.797(8) 3.649(8) ?
O1b Na61 . 1_4455 2.918(5) 2.384(5) 3.922(5) ?
O1b Na16''1 . 3_5455 2.603(13) 2.603(13) 2.603(13) ?
O1b Na14'1 . 1_4455 2.542(4) 2.542(4) 2.542(4) ?
O1b H1c3a1 . 3_5455 3.223(5) 2.588(6) 3.728(6) ?
O2b N1b . . 2.515(5) 2.500(6) 2.531(6) ?
O2b C1b . . 2.629(5) 2.621(5) 2.639(5) ?
O2b O28w1 . 1_4555 3.159(6) 2.871(7) 3.475(7) ?
O2b O24w'1 . 1_4555 2.764(7) 2.764(7) 2.764(7) ?
O2b O23w1 . 1_4555 3.751(6) 2.989(8) 4.718(8) ?
O2b O23w1 . 3_5555 2.986(6) 2.817(8) 3.207(8) ?
O2b Na61 . 1_4555 2.840(5) 2.337(5) 3.690(5) ?
O2b Na16'1 . 3_5555 2.22(2) 2.22(2) 2.22(2) ?
O2b Na16''1 . 3_5555 2.578(16) 2.578(16) 2.578(16) ?
O2b Na14''1 . 1_4555 2.472(4) 2.472(4) 2.472(4) ?
O2b H1c3a1 . 3_5555 3.438(5) 2.858(6) 4.181(6) ?
O3b N1b . . 2.282(5) 2.276(6) 2.287(6) ?
O3b C7b . . 1.238(5) 1.234(6) 1.241(6) ?
O3b O28w . . 3.203(7) 2.976(7) 3.387(7) ?
O3b O28w' . . 2.666(7) 2.666(7) 2.666(7) ?
O3b O28w'' . . 2.789(11) 2.789(11) 2.789(11) ?
O3b Na2 . . 2.350(6) 2.333(6) 2.367(6) ?
O3b Na14 . . 2.378(4) 2.378(4) 2.378(4) ?
O3b C2b . . 2.386(4) 2.379(5) 2.397(5) ?
O3b C3b . . 3.006(5) 2.997(5) 3.020(5) ?
O3b H1c3b . . 2.835(6) 2.819(6) 2.844(6) ?
O3b O18w1 . 3_5555 3.198(8) 2.801(10) 3.450(10) ?
O3b O19w'1 . 3_5555 2.671(10) 2.671(10) 2.671(10) ?
O3b O19w''1 . 3_5555 2.931(8) 2.931(8) 2.931(8) ?
O3b Na21 . 3_5555 2.925(7) 2.361(7) 4.026(7) ?
N1b C7b . . 1.345(6) 1.342(7) 1.349(7) ?
N1b O18w . . 3.005(9) 2.894(9) 3.112(9) ?
N1b O18w' . . 2.816(8) 2.816(8) 2.816(8) ?
N1b C1b . . 2.529(5) 2.528(5) 2.532(5) ?
N1b C2b . . 2.375(5) 2.366(5) 2.383(5) ?
N1b O28w1 . 3_5555 3.060(7) 2.973(7) 3.246(7) ?
C7b C1b . . 2.367(5) 2.363(6) 2.372(6) ?
C7b C2b . . 1.487(6) 1.478(6) 1.501(6) ?
C7b C3b . . 2.588(6) 2.582(6) 2.597(6) ?
C7b H1c3b . . 2.838(6) 2.828(7) 2.847(7) ?
O28w Na6 . . 2.446(7) 2.384(7) 2.508(7) ?
O28w Na2 . . 2.442(8) 2.401(8) 2.483(8) ?
O28w Na16 . . 2.603(6) 2.603(6) 2.603(6) ?
O28w Na14 . . 2.367(7) 2.367(7) 2.367(7) ?
O28w N1a1 . 3_5455 3.191(7) 2.881(8) 3.634(8) ?
O28w N1b1 . 3_5455 2.981(8) 2.830(8) 3.086(8) ?
O28w Na21 . 3_5455 3.805(9) 2.949(9) 4.468(9) ?
O28w' O28w'' . . 0.741(13) 0.741(13) 0.741(13) ?
O28w' O18w'' . . 2.985(10) 2.985(10) 2.985(10) ?
O28w' Na6 . . 2.737(7) 2.737(7) 2.737(7) ?
O28w' Na2'1 . 3_5455 2.358(7) 2.358(7) 2.358(7) ?
O28w' Na2''1 . 3_5455 2.357(7) 2.357(7) 2.357(7) ?
O28w'' Na6 . . 2.530(11) 2.530(11) 2.530(11) ?
O28w'' N1a1 . 3_5455 2.942(11) 2.942(11) 2.942(11) ?
O28w'' O2b1 . 1_5455 2.838(12) 2.838(12) 2.838(12) ?
O28w'' Na2'1 . 3_5455 2.013(11) 2.013(11) 2.013(11) ?
O28w'' Na2''1 . 3_5455 2.413(11) 2.413(11) 2.413(11) ?
O18w Na2 . . 2.387(8) 2.362(8) 2.412(8) ?
O18w Na61 . 3_5455 2.429(8) 2.340(8) 2.545(8) ?
O18w Na21 . 3_5455 3.755(10) 2.502(10) 4.401(10) ?
O18w' O18w'' . . 0.676(9) 0.676(9) 0.676(9) ?
O18w' O3b'1 . 3_5455 2.845(8) 2.845(8) 2.845(8) ?
O18w' Na2''1 . 3_5455 2.835(7) 2.835(7) 2.835(7) ?
O18w' Na16'1 . 3_5455 2.44(3) 2.44(3) 2.44(3) ?
O18w' Na16''1 . 3_5455 1.999(15) 1.999(15) 1.999(15) ?
O18w' Na14'1 . 3_5455 2.279(8) 2.279(8) 2.279(8) ?
O18w'' O3b'1 . 3_5455 2.307(8) 2.307(8) 2.307(8) ?
O18w'' Na2''1 . 3_5455 2.425(7) 2.425(7) 2.425(7) ?
O18w'' Na16'1 . 3_5455 2.81(3) 2.81(3) 2.81(3) ?
O18w'' Na16''1 . 3_5455 2.491(12) 2.491(12) 2.491(12) ?
O18w'' Na14'1 . 3_5455 2.222(8) 2.222(8) 2.222(8) ?
O24w Na6 . . 2.371(6) 2.342(6) 2.386(6) ?
O24w Na14 . . 2.369(6) 2.369(6) 2.369(6) ?
O24w H1c3a . 3_5555 3.213(5) 2.948(5) 3.548(5) ?
O24w H1c3b . . 3.266(5) 2.947(5) 3.492(5) ?
O24w O1a1 . 3_5455 3.002(6) 2.837(7) 3.374(7) ?
O24w O2a1 . 3_5555 2.920(6) 2.810(6) 2.987(6) ?
O24w O1b1 . . 3.188(6) 2.956(7) 3.473(7) ?
O23w Na6 . . 2.455(5) 2.437(6) 2.470(6) ?
O23w Na6 . 3_5555 2.404(5) 2.382(5) 2.426(5) ?
O23w Na16 . 3_5555 2.385(4) 2.385(4) 2.385(4) ?
O23w H1c3a . . 2.947(5) 2.671(6) 3.299(6) ?
O23w O1b1 . 3_5555 3.303(6) 2.898(6) 3.524(6) ?
O23w O1b''1 . 3_5455 2.803(7) 2.803(7) 2.803(7) ?
O23w O2b1 . 3_5455 3.254(6) 2.834(6) 3.674(6) ?
O23w O2b'1 . 3_5455 2.808(6) 2.808(6) 2.808(6) ?
Na6 O1b1 . . 3.070(5) 2.415(5) 3.726(5) ?
Na6 O1b'1 . . 2.505(10) 2.505(10) 2.505(10) ?
Na6 O2b1 . 1_5455 2.393(5) 2.344(5) 2.443(5) ?
Na6 O2b''1 . . 2.577(10) 2.577(10) 2.577(10) ?
Na6 O18w1 . 3_5555 2.382(8) 2.339(10) 2.419(10) ?
Na2 O3a1 . 3_5455 2.600(6) 2.599(6) 2.600(6) ?
Na2 O3b1 . 3_5455 2.395(6) 2.383(6) 2.408(6) ?
Na16 O1b'1 . 3_5555 2.461(10) 2.461(10) 2.461(10) ?
Na16 O2b1 . 3_5455 2.520(4) 2.520(4) 2.520(4) ?
Na16 O2b''1 . 3_5555 2.358(11) 2.358(11) 2.358(11) ?
Na16 O19w'1 . 3_5555 2.384(9) 2.384(9) 2.384(9) ?
Na16 O19w''1 . 3_5555 2.431(7) 2.431(7) 2.431(7) ?
Na14 O1a1 . 3_5455 2.520(4) 2.520(4) 2.520(4) ?
Na14 N1a1 . 3_5455 2.752(4) 2.752(4) 2.752(4) ?
Na14 O2b1 . 1_5455 2.418(3) 2.418(3) 2.418(3) ?
C1a C2a . . 1.371(3) 1.368(3) 1.372(3) ?
C1a C3a . . 2.382(3) 2.376(3) 2.390(3) ?
C1a C4a . . 2.717(3) 2.708(3) 2.731(3) ?
C1a C5a . . 2.353(3) 2.347(3) 2.365(3) ?
C1a C6a . . 1.380(3) 1.378(3) 1.384(3) ?
C1a H1c6a . . 2.056(3) 2.053(3) 2.058(3) ?
C2a C3a . . 1.379(3) 1.374(3) 1.386(3) ?
C2a C4a . . 2.370(3) 2.363(3) 2.381(3) ?
C2a C5a . . 2.746(3) 2.740(3) 2.753(3) ?
C2a C6a . . 2.415(3) 2.412(3) 2.417(3) ?
C2a H1c3a . . 2.048(4) 2.043(4) 2.055(4) ?
C3a C4a . . 1.386(3) 1.384(3) 1.390(3) ?
C3a C5a . . 2.405(3) 2.402(3) 2.407(3) ?
C3a C6a . . 2.810(3) 2.806(3) 2.813(3) ?
C3a H1c3a . . 0.962(4) 0.961(4) 0.963(4) ?
C3a H1c4a . . 2.040(3) 2.034(3) 2.049(3) ?
C4a C5a . . 1.374(3) 1.372(3) 1.376(3) ?
C4a C6a . . 2.404(3) 2.398(3) 2.411(3) ?
C4a H1c3a . . 2.055(3) 2.052(3) 2.057(3) ?
C4a H1c4a . . 0.963(3) 0.960(3) 0.968(3) ?
C4a H1c5a . . 2.028(4) 2.026(4) 2.030(4) ?
C5a C6a . . 1.385(3) 1.380(3) 1.392(3) ?
C5a H1c4a . . 2.028(3) 2.023(3) 2.034(3) ?
C5a H1c5a . . 0.963(3) 0.961(4) 0.966(4) ?
C5a H1c6a . . 2.060(4) 2.054(4) 2.067(4) ?
C6a H1c5a . . 2.039(3) 2.032(3) 2.049(3) ?
C6a H1c6a . . 0.962(4) 0.961(4) 0.963(4) ?
H1c3a H1c4a . . 2.355(4) 2.351(4) 2.362(4) ?
H1c3a O1b'1 . 3_5555 2.612(12) 2.612(12) 2.612(12) ?
H1c3a O2b1 . 3_5455 3.340(5) 2.907(5) 3.600(5) ?
H1c3a O2b''1 . 3_5555 2.547(12) 2.547(12) 2.547(12) ?
H1c4a H1c5a . . 2.318(4) 2.315(4) 2.321(4) ?
H1c4a H1c5b . 4_5755 2.820(5) 2.704(5) 2.920(5) ?
H1c4a H1c5a1 . 2_6765 3.071(6) 2.759(6) 3.497(6) ?
H1c5a H1c6a . . 2.363(4) 2.356(4) 2.376(4) ?
H1c5a H1c5b . 4_5755 3.145(5) 2.724(5) 3.895(5) ?
H1c5a H1c6b . 4_5755 2.948(5) 2.758(6) 3.221(6) ?
H1c5a H1c4a1 . 2_6765 3.009(5) 2.784(5) 3.186(5) ?
H1c6a H1c6a . 2_5765 2.819(5) 2.769(6) 2.898(6) ?
H1c6a H1c3b1 . 4_4755 3.313(5) 2.737(6) 3.658(6) ?
H1c6a H1c4b1 . 4_4755 2.638(5) 2.560(6) 2.707(6) ?
H1c6a H1c3c1 . 4_4755 2.563(3) 2.563(3) 2.563(3) ?
H1c6a H1c3d1 . 4_4755 2.326(3) 2.326(3) 2.326(3) ?
C1b C2b . . 1.384(4) 1.370(4) 1.393(4) ?
C1b C3b . . 2.406(4) 2.377(4) 2.425(4) ?
C1b C4b . . 2.733(4) 2.708(4) 2.753(4) ?
C1b C5b . . 2.359(4) 2.348(4) 2.371(4) ?
C1b C6b . . 1.384(4) 1.379(4) 1.391(4) ?
C1b H1c6b . . 2.068(4) 2.056(4) 2.073(4) ?
C2b C3b . . 1.387(4) 1.374(4) 1.397(4) ?
C2b C4b . . 2.375(4) 2.364(4) 2.387(4) ?
C2b C5b . . 2.753(4) 2.743(4) 2.767(4) ?
C2b C6b . . 2.431(4) 2.415(4) 2.439(4) ?
C2b H1c3b . . 2.067(4) 2.043(4) 2.084(4) ?
C3b C4b . . 1.390(4) 1.385(4) 1.397(4) ?
C3b C5b . . 2.421(4) 2.405(4) 2.429(4) ?
C3b C6b . . 2.839(3) 2.809(4) 2.858(4) ?
C3b H1c3b . . 0.972(3) 0.962(3) 0.979(3) ?
C3b H1c4b . . 2.044(4) 2.035(4) 2.055(4) ?
C4b C5b . . 1.388(4) 1.373(4) 1.397(4) ?
C4b C6b . . 2.427(4) 2.399(4) 2.447(4) ?
C4b H1c3b . . 2.067(4) 2.055(4) 2.072(4) ?
C4b H1c4b . . 0.969(4) 0.960(4) 0.976(4) ?
C4b H1c5b . . 2.043(4) 2.028(4) 2.051(4) ?
C5b C6b . . 1.393(4) 1.381(5) 1.404(5) ?
C5b H1c4b . . 2.049(5) 2.024(5) 2.065(5) ?
C5b H1c5b . . 0.966(4) 0.962(4) 0.971(4) ?
C5b H1c6b . . 2.079(4) 2.055(4) 2.096(4) ?
C5b H1c5c1 . 2_5755 2.727(3) 2.727(3) 2.727(3) ?
C6b H1c5b . . 2.045(4) 2.033(5) 2.054(5) ?
C6b H1c6b . . 0.972(3) 0.962(3) 0.979(3) ?
C6b H1c5c1 . 2_5755 2.989(4) 2.989(4) 2.989(4) ?
H1c3b H1c4b . . 2.362(5) 2.353(5) 2.373(5) ?
H1c3b O2a1 . 3_5555 3.090(5) 2.790(5) 3.443(5) ?
H1c3b H1c6a1 . 4_4745 3.102(5) 2.447(5) 3.750(5) ?
H1c4b H1c5b . . 2.342(5) 2.317(5) 2.357(5) ?
H1c4b O2a1 . 4_4745 2.649(4) 2.370(4) 2.846(4) ?
H1c4b H1c6a1 . 4_4745 2.685(5) 2.421(5) 2.926(5) ?
H1c5b H1c6b . . 2.378(5) 2.356(5) 2.395(5) ?
H1c5b C5b1 . 2_5755 3.069(5) 2.977(6) 3.158(6) ?
H1c5b H1c5b1 . 2_5755 2.651(6) 2.434(7) 2.779(7) ?
H1c5b H1c6b1 . 2_5755 2.889(6) 2.674(7) 3.107(7) ?
H1c5b C5c1 . 2_5755 2.857(7) 2.857(7) 2.857(7) ?
H1c5b H1c5c1 . 2_5755 2.252(4) 2.252(4) 2.252(4) ?
H1c5b H1c6c1 . 2_5755 2.959(3) 2.959(3) 2.959(3) ?
H1c5b C5d1 . 2_5755 2.916(7) 2.916(7) 2.916(7) ?
H1c5b H1c5d1 . 2_5755 2.482(4) 2.482(4) 2.482(4) ?
H1c6b H1c5b1 . 2_5755 3.025(6) 2.735(6) 3.413(6) ?
H1c6b H1c5c1 . 2_5755 2.789(4) 2.789(4) 2.789(4) ?
S1a1 O1a1 . . 1.440(4) 1.438(4) 1.441(4) ?
S1a1 O2a1 . . 1.440(4) 1.438(4) 1.444(4) ?
S1a1 N1a1 . . 1.601(4) 1.589(4) 1.614(4) ?
S1a1 C7a1 . . 2.450(5) 2.439(5) 2.455(5) ?
S1a1 C1a1 . . 1.837(3) 1.768(3) 1.951(3) ?
S1a1 C2a1 . . 2.600(3) 2.529(3) 2.733(3) ?
S1a1 C6a1 . . 2.838(2) 2.826(2) 2.844(2) ?
S1a1 H1c6d1 . 3_5555 2.9905(10) 2.9905(10) 2.9905(10) ?
O1a1 O2a1 . . 2.420(5) 2.413(5) 2.428(5) ?
O1a1 N1a1 . . 2.507(5) 2.479(5) 2.529(5) ?
O1a1 C1a1 . . 2.674(4) 2.608(4) 2.765(4) ?
O1a1 H1c5a1 . 2_6865 2.510(6) 2.297(6) 2.909(6) ?
O1a1 H1c6a1 . 2_6865 2.805(4) 2.666(4) 2.862(4) ?
O1a1 H1c6b1 . 3_5555 2.726(4) 2.515(5) 2.911(5) ?
O1a1 H1c6c1 . 3_5555 2.752(3) 2.752(3) 2.752(3) ?
O1a1 H1c5d1 . 3_5555 2.928(3) 2.928(3) 2.928(3) ?
O1a1 H1c6d1 . 3_5555 2.671(3) 2.671(3) 2.671(3) ?
O2a1 N1a1 . . 2.520(5) 2.507(5) 2.527(5) ?
O2a1 C1a1 . . 2.747(4) 2.689(4) 2.866(4) ?
O2a1 H1c6b1 . 3_5555 3.339(5) 2.965(5) 3.586(5) ?
O2a1 H1c6c1 . 3_5555 2.672(3) 2.672(3) 2.672(3) ?
O2a1 H1c6d1 . 3_5555 2.940(3) 2.940(3) 2.940(3) ?
O3a1 N1a1 . . 2.280(5) 2.267(5) 2.289(5) ?
O3a1 C7a1 . . 1.232(6) 1.226(6) 1.243(6) ?
O3a1 O23w1 . . 3.274(5) 2.780(7) 4.163(7) ?
O3a1 Na21 . . 2.482(7) 2.366(7) 2.628(7) ?
O3a1 Na2''1 . . 2.433(4) 2.433(4) 2.433(4) ?
O3a1 Na16'1 . . 2.283(13) 2.283(13) 2.283(13) ?
O3a1 Na16''1 . . 2.228(6) 2.228(6) 2.228(6) ?
O3a1 C2a1 . . 2.400(5) 2.368(5) 2.428(5) ?
O3a1 H1c3a1 . . 2.871(4) 2.838(4) 2.920(4) ?
N1a1 C7a1 . . 1.354(5) 1.344(5) 1.360(5) ?
N1a1 O18w1 . . 2.993(9) 2.811(10) 3.251(10) ?
N1a1 Na2'1 . . 2.442(4) 2.442(4) 2.442(4) ?
N1a1 C1a1 . . 2.567(4) 2.519(4) 2.636(4) ?
N1a1 C2a1 . . 2.430(4) 2.342(4) 2.560(4) ?
C7a1 C1a1 . . 2.375(5) 2.351(5) 2.398(5) ?
C7a1 C2a1 . . 1.521(5) 1.452(5) 1.606(5) ?
C7a1 C3a1 . . 2.606(5) 2.585(5) 2.631(5) ?
C7a1 H1c3a1 . . 2.851(5) 2.811(5) 2.898(5) ?
S1b1 O1b1 . . 1.439(4) 1.434(4) 1.449(4) ?
S1b1 O2b1 . . 1.444(4) 1.434(4) 1.450(4) ?
S1b1 N1b1 . . 1.606(4) 1.603(4) 1.610(4) ?
S1b1 C7b1 . . 2.447(5) 2.438(5) 2.456(5) ?
S1b1 C1b1 . . 1.750(3) 1.739(4) 1.762(4) ?
S1b1 C2b1 . . 2.515(3) 2.469(4) 2.561(4) ?
S1b1 C6b1 . . 2.856(4) 2.843(5) 2.876(5) ?
S1b'1 S1b''1 . . 0.463(3) 0.463(3) 0.463(3) ?
S1b'1 O1b'1 . . 1.419(11) 1.419(11) 1.419(11) ?
S1b'1 O1b''1 . . 1.341(5) 1.341(5) 1.341(5) ?
S1b'1 O2b'1 . . 1.423(4) 1.423(4) 1.423(4) ?
S1b'1 O2b''1 . . 1.436(13) 1.436(13) 1.436(13) ?
S1b'1 N1b'1 . . 1.600(5) 1.600(5) 1.600(5) ?
S1b'1 N1b''1 . . 2.057(6) 2.057(6) 2.057(6) ?
S1b'1 C7b'1 . . 2.444(6) 2.444(6) 2.444(6) ?
S1b'1 C7b''1 . . 2.815(7) 2.815(7) 2.815(7) ?
S1b'1 C1c1 . . 1.791(4) 1.791(4) 1.791(4) ?
S1b'1 C2c1 . . 2.540(5) 2.540(5) 2.540(5) ?
S1b'1 C6c1 . . 2.885(5) 2.885(5) 2.885(5) ?
S1b'1 C1d1 . . 1.691(5) 1.691(5) 1.691(5) ?
S1b'1 C2d1 . . 2.705(5) 2.705(5) 2.705(5) ?
S1b'1 C6d1 . . 2.566(6) 2.566(6) 2.566(6) ?
S1b'1 H1c6d1 . . 2.650(2) 2.650(2) 2.650(2) ?
S1b''1 O1b'1 . . 1.497(11) 1.497(11) 1.497(11) ?
S1b''1 O1b''1 . . 1.471(5) 1.471(5) 1.471(5) ?
S1b''1 O2b'1 . . 1.785(4) 1.785(4) 1.785(4) ?
S1b''1 O2b''1 . . 1.470(12) 1.470(12) 1.470(12) ?
S1b''1 N1b'1 . . 1.193(5) 1.193(5) 1.193(5) ?
S1b''1 N1b''1 . . 1.598(6) 1.598(6) 1.598(6) ?
S1b''1 C7b'1 . . 2.061(6) 2.061(6) 2.061(6) ?
S1b''1 C7b''1 . . 2.425(7) 2.425(7) 2.425(7) ?
S1b''1 C1c1 . . 1.840(5) 1.840(5) 1.840(5) ?
S1b''1 C2c1 . . 2.342(5) 2.342(5) 2.342(5) ?
S1b''1 C1d1 . . 1.722(5) 1.722(5) 1.722(5) ?
S1b''1 C2d1 . . 2.517(5) 2.517(5) 2.517(5) ?
S1b''1 C6d1 . . 2.795(6) 2.795(6) 2.795(6) ?
O1b1 O2b1 . . 2.415(5) 2.408(6) 2.423(6) ?
O1b1 N1b1 . . 2.519(5) 2.507(6) 2.527(6) ?
O1b1 O18w1 . 3_5555 3.094(8) 2.797(8) 3.392(8) ?
O1b1 Na2'1 . 3_5555 2.941(5) 2.941(5) 2.941(5) ?
O1b1 C1b1 . . 2.644(5) 2.631(6) 2.659(6) ?
O1b'1 O1b''1 . . 2.431(12) 2.431(12) 2.431(12) ?
O1b'1 O2b'1 . . 2.397(12) 2.397(12) 2.397(12) ?
O1b'1 O2b''1 . . 0.141(12) 0.141(12) 0.141(12) ?
O1b'1 N1b'1 . . 2.463(11) 2.463(11) 2.463(11) ?
O1b'1 N1b''1 . . 2.645(10) 2.645(10) 2.645(10) ?
O1b'1 C1c1 . . 2.662(13) 2.662(13) 2.662(13) ?
O1b'1 C1d1 . . 2.622(13) 2.622(13) 2.622(13) ?
O1b''1 O2b'1 . . 0.930(6) 0.930(6) 0.930(6) ?
O1b''1 O2b''1 . . 2.456(13) 2.456(13) 2.456(13) ?
O1b''1 N1b'1 . . 1.788(7) 1.788(7) 1.788(7) ?
O1b''1 N1b''1 . . 2.512(7) 2.512(7) 2.512(7) ?
O1b''1 C7b'1 . . 2.857(8) 2.857(8) 2.857(8) ?
O1b''1 Na2'1 . . 2.707(5) 2.707(5) 2.707(5) ?
O1b''1 C1c1 . . 2.780(6) 2.780(6) 2.780(6) ?
O1b''1 C1d1 . . 2.654(6) 2.654(6) 2.654(6) ?
O2b1 N1b1 . . 2.514(5) 2.511(6) 2.519(6) ?
O2b1 Na2'1 . 3_5555 2.838(5) 2.838(5) 2.838(5) ?
O2b1 C1b1 . . 2.621(5) 2.615(6) 2.626(6) ?
O2b'1 O2b''1 . . 2.470(13) 2.470(13) 2.470(13) ?
O2b'1 N1b'1 . . 2.517(6) 2.517(6) 2.517(6) ?
O2b'1 C1c1 . . 2.662(6) 2.662(6) 2.662(6) ?
O2b'1 C1d1 . . 2.577(6) 2.577(6) 2.577(6) ?
O2b'1 C6d1 . . 2.955(6) 2.955(6) 2.955(6) ?
O2b'1 H1c6d1 . . 2.690(4) 2.690(4) 2.690(4) ?
O2b''1 N1b'1 . . 2.391(12) 2.391(12) 2.391(12) ?
O2b''1 N1b''1 . . 2.545(11) 2.545(11) 2.545(11) ?
O2b''1 C1c1 . . 2.670(14) 2.670(14) 2.670(14) ?
O2b''1 C1d1 . . 2.627(14) 2.627(14) 2.627(14) ?
O3b1 N1b1 . . 2.285(5) 2.283(5) 2.288(5) ?
O3b1 C7b1 . . 1.230(5) 1.221(6) 1.238(6) ?
O3b1 Na21 . . 2.341(7) 2.275(7) 2.407(7) ?
O3b1 C2b1 . . 2.405(4) 2.376(5) 2.457(5) ?
O3b1 H1c3b1 . . 2.850(6) 2.818(7) 2.870(7) ?
O3b'1 O3b''1 . . 1.108(8) 1.108(8) 1.108(8) ?
O3b'1 N1b'1 . . 2.297(7) 2.297(7) 2.297(7) ?
O3b'1 N1b''1 . . 1.893(7) 1.893(7) 1.893(7) ?
O3b'1 C7b'1 . . 1.251(6) 1.251(6) 1.251(6) ?
O3b'1 C7b''1 . . 1.273(8) 1.273(8) 1.273(8) ?
O3b'1 O28w1 . . 2.894(7) 2.894(7) 2.894(7) ?
O3b'1 Na2''1 . . 2.808(6) 2.808(6) 2.808(6) ?
O3b'1 Na14'1 . . 2.438(5) 2.438(5) 2.438(5) ?
O3b'1 Na14''1 . . 2.896(4) 2.896(4) 2.896(4) ?
O3b'1 C2c1 . . 2.377(5) 2.377(5) 2.377(5) ?
O3b'1 C3c1 . . 2.965(6) 2.965(6) 2.965(6) ?
O3b'1 H1c3c1 . . 2.774(5) 2.774(5) 2.774(5) ?
O3b'1 C2d1 . . 2.528(6) 2.528(6) 2.528(6) ?
O3b''1 N1b'1 . . 2.890(7) 2.890(7) 2.890(7) ?
O3b''1 N1b''1 . . 2.290(8) 2.290(8) 2.290(8) ?
O3b''1 C7b'1 . . 1.744(8) 1.744(8) 1.744(8) ?
O3b''1 C7b''1 . . 1.237(8) 1.237(8) 1.237(8) ?
O3b''1 O28w1 . . 2.988(8) 2.988(8) 2.988(8) ?
O3b''1 O24w'1 . . 2.770(7) 2.770(7) 2.770(7) ?
O3b''1 Na14'1 . . 2.709(5) 2.709(5) 2.709(5) ?
O3b''1 Na14''1 . . 2.322(5) 2.322(5) 2.322(5) ?
O3b''1 C2c1 . . 2.380(6) 2.380(6) 2.380(6) ?
O3b''1 C3c1 . . 2.675(9) 2.675(9) 2.675(9) ?
O3b''1 H1c3c1 . . 2.370(6) 2.370(6) 2.370(6) ?
O3b''1 C2d1 . . 2.418(6) 2.418(6) 2.418(6) ?
O3b''1 H1c3d1 . . 2.915(5) 2.915(5) 2.915(5) ?
N1b1 C7b1 . . 1.360(6) 1.355(7) 1.365(7) ?
N1b1 O18w1 . . 3.248(9) 2.910(11) 3.910(11) ?
N1b1 C1b1 . . 2.533(5) 2.529(6) 2.540(6) ?
N1b1 C2b1 . . 2.381(5) 2.364(6) 2.405(6) ?
N1b'1 N1b''1 . . 0.746(8) 0.746(8) 0.746(8) ?
N1b'1 C7b'1 . . 1.327(9) 1.327(9) 1.327(9) ?
N1b'1 C7b''1 . . 1.859(9) 1.859(9) 1.859(9) ?
N1b'1 Na2'1 . . 2.665(6) 2.665(6) 2.665(6) ?
N1b'1 Na2''1 . . 2.348(6) 2.348(6) 2.348(6) ?
N1b'1 C1c1 . . 2.515(6) 2.515(6) 2.515(6) ?
N1b'1 C2c1 . . 2.349(6) 2.349(6) 2.349(6) ?
N1b'1 C1d1 . . 2.365(6) 2.365(6) 2.365(6) ?
N1b'1 C2d1 . . 2.576(7) 2.576(7) 2.576(7) ?
N1b''1 C7b'1 . . 1.056(9) 1.056(9) 1.056(9) ?
N1b''1 C7b''1 . . 1.351(10) 1.351(10) 1.351(10) ?
N1b''1 O19w'1 . . 2.984(12) 2.984(12) 2.984(12) ?
N1b''1 Na2''1 . . 2.467(7) 2.467(7) 2.467(7) ?
N1b''1 C1c1 . . 2.647(7) 2.647(7) 2.647(7) ?
N1b''1 C2c1 . . 2.219(8) 2.219(8) 2.219(8) ?
N1b''1 C1d1 . . 2.511(7) 2.511(7) 2.511(7) ?
N1b''1 C2d1 . . 2.404(8) 2.404(8) 2.404(8) ?
C7b1 C1b1 . . 2.379(5) 2.365(6) 2.393(6) ?
C7b1 C2b1 . . 1.497(6) 1.466(6) 1.522(6) ?
C7b1 C3b1 . . 2.586(6) 2.570(7) 2.606(7) ?
C7b1 H1c3b1 . . 2.832(6) 2.807(7) 2.875(7) ?
C7b'1 C7b''1 . . 0.717(10) 0.717(10) 0.717(10) ?
C7b'1 Na2''1 . . 2.890(7) 2.890(7) 2.890(7) ?
C7b'1 C1c1 . . 2.360(7) 2.360(7) 2.360(7) ?
C7b'1 C2c1 . . 1.483(7) 1.483(7) 1.483(7) ?
C7b'1 C3c1 . . 2.569(9) 2.569(9) 2.569(9) ?
C7b'1 H1c3c1 . . 2.805(7) 2.805(7) 2.805(7) ?
C7b'1 C1d1 . . 2.223(7) 2.223(7) 2.223(7) ?
C7b'1 C2d1 . . 1.695(8) 1.695(8) 1.695(8) ?
C7b'1 C3d1 . . 2.919(8) 2.919(8) 2.919(8) ?
C7b''1 C1c1 . . 2.462(7) 2.462(7) 2.462(7) ?
C7b''1 C2c1 . . 1.410(8) 1.410(8) 1.410(8) ?
C7b''1 C3c1 . . 2.288(11) 2.288(11) 2.288(11) ?
C7b''1 H1c3c1 . . 2.450(8) 2.450(8) 2.450(8) ?
C7b''1 C1d1 . . 2.357(8) 2.357(8) 2.357(8) ?
C7b''1 C2d1 . . 1.522(8) 1.522(8) 1.522(8) ?
C7b''1 C3d1 . . 2.632(9) 2.632(9) 2.632(9) ?
C7b''1 H1c3d1 . . 2.879(8) 2.879(8) 2.879(8) ?
O28w1 O19w'1 . . 2.900(11) 2.900(11) 2.900(11) ?
O28w1 Na61 . . 2.446(6) 2.398(7) 2.531(7) ?
O28w1 Na21 . . 2.370(8) 2.332(8) 2.446(8) ?
O28w1 Na2''1 . . 2.832(6) 2.832(6) 2.832(6) ?
O28w1 Na16'1 . . 2.21(2) 2.21(2) 2.21(2) ?
O28w1 Na16''1 . . 2.816(16) 2.816(16) 2.816(16) ?
O28w1 Na14''1 . . 2.311(6) 2.311(6) 2.311(6) ?
O18w1 Na21 . . 2.417(9) 2.331(11) 2.471(11) ?
O19w'1 O19w''1 . . 0.711(12) 0.711(12) 0.711(12) ?
O19w'1 Na2'1 . . 2.432(10) 2.432(10) 2.432(10) ?
O19w'1 Na2''1 . . 2.418(10) 2.418(10) 2.418(10) ?
O19w''1 Na2'1 . . 2.084(7) 2.084(7) 2.084(7) ?
O19w''1 Na2''1 . . 2.522(8) 2.522(8) 2.522(8) ?
O24w1 Na61 . . 2.365(6) 2.350(7) 2.390(7) ?
O24w1 H1c3a1 . 3_6555 3.075(6) 2.895(6) 3.197(6) ?
O24w'1 O24w''1 . . 1.029(8) 1.029(8) 1.029(8) ?
O24w'1 Na14'1 . . 2.312(6) 2.312(6) 2.312(6) ?
O24w'1 Na14''1 . . 1.417(6) 1.417(6) 1.417(6) ?
O24w''1 Na14'1 . . 1.627(5) 1.627(5) 1.627(5) ?
O24w''1 Na14''1 . . 2.314(5) 2.314(5) 2.314(5) ?
O24w''1 H1c4a1 . 3_6555 2.815(5) 2.815(5) 2.815(5) ?
O23w1 Na61 . . 2.464(6) 2.438(8) 2.487(8) ?
O23w1 Na61 . 3_6555 2.418(4) 2.387(4) 2.449(4) ?
O23w1 Na16'1 . 3_6555 2.448(15) 2.448(15) 2.448(15) ?
O23w1 Na16''1 . 3_6555 2.355(8) 2.355(8) 2.355(8) ?
O23w1 H1c3a1 . . 2.847(6) 2.607(8) 3.057(8) ?
Na2'1 Na2''1 . . 1.541(3) 1.541(3) 1.541(3) ?
Na16'1 Na16''1 . . 0.78(4) 0.78(4) 0.78(4) ?
Na14'1 Na14''1 . . 2.987(3) 2.987(3) 2.987(3) ?
C1a1 C2a1 . . 1.383(5) 1.370(5) 1.399(5) ?
C1a1 C3a1 . . 2.339(4) 2.269(4) 2.389(4) ?
C1a1 C4a1 . . 2.565(4) 2.356(4) 2.696(4) ?
C1a1 C5a1 . . 2.222(4) 2.052(4) 2.362(4) ?
C1a1 C6a1 . . 1.356(4) 1.316(4) 1.395(4) ?
C1a1 H1c5a1 . . 3.084(5) 2.911(5) 3.282(5) ?
C1a1 H1c6a1 . . 2.070(4) 2.026(4) 2.091(4) ?
C2a1 C3a1 . . 1.338(4) 1.234(4) 1.394(4) ?
C2a1 C4a1 . . 2.312(4) 2.143(4) 2.464(4) ?
C2a1 C5a1 . . 2.754(4) 2.658(4) 2.866(4) ?
C2a1 C6a1 . . 2.458(4) 2.409(4) 2.490(4) ?
C2a1 H1c3a1 . . 2.013(5) 1.932(5) 2.060(5) ?
C2a1 H1c4a1 . . 3.154(5) 2.920(5) 3.382(5) ?
C3a1 C4a1 . . 1.434(3) 1.375(3) 1.503(3) ?
C3a1 C5a1 . . 2.508(4) 2.448(4) 2.555(4) ?
C3a1 C6a1 . . 2.854(3) 2.836(3) 2.891(3) ?
C3a1 H1c3a1 . . 0.977(4) 0.969(4) 0.989(4) ?
C3a1 H1c4a1 . . 2.066(4) 1.967(4) 2.223(4) ?
C4a1 C5a1 . . 1.406(4) 1.397(4) 1.426(4) ?
C4a1 C6a1 . . 2.328(3) 2.257(3) 2.367(3) ?
C4a1 H1c3a1 . . 2.164(4) 2.099(4) 2.204(4) ?
C4a1 H1c4a1 . . 0.932(4) 0.880(4) 0.999(4) ?
C4a1 H1c5a1 . . 2.133(5) 2.088(5) 2.186(5) ?
C5a1 C6a1 . . 1.278(3) 1.177(3) 1.354(3) ?
C5a1 H1c4a1 . . 1.993(4) 1.960(4) 2.021(4) ?
C5a1 H1c5a1 . . 0.982(5) 0.931(5) 1.030(5) ?
C5a1 H1c6a1 . . 1.959(4) 1.874(4) 2.009(4) ?
C5a1 H1c5d1 . 4_5855 2.754(3) 2.754(3) 2.754(3) ?
C6a1 H1c4a1 . . 3.126(4) 2.990(4) 3.227(4) ?
C6a1 H1c5a1 . . 1.900(5) 1.776(5) 2.052(5) ?
C6a1 H1c6a1 . . 0.976(3) 0.971(3) 0.988(3) ?
H1c3a1 H1c4a1 . . 2.489(5) 2.374(5) 2.618(5) ?
H1c4a1 H1c5a1 . . 2.379(6) 2.363(6) 2.413(6) ?
H1c4a1 H1c5b1 . 4_5855 2.701(6) 2.594(6) 2.855(6) ?
H1c4a1 H1c5c1 . 4_5855 2.523(4) 2.523(4) 2.523(4) ?
H1c4a1 H1c5d1 . 4_5855 2.724(4) 2.724(4) 2.724(4) ?
H1c5a1 H1c6a1 . . 2.166(5) 2.011(5) 2.309(5) ?
H1c5a1 H1c5b1 . 4_5855 3.349(6) 2.739(7) 3.892(7) ?
H1c5a1 H1c6b1 . 4_5855 2.634(7) 2.381(8) 2.861(8) ?
H1c5a1 H1c5c1 . 4_5855 2.659(5) 2.659(5) 2.659(5) ?
H1c5a1 C5d1 . 4_5855 2.862(7) 2.862(7) 2.862(7) ?
H1c5a1 H1c5d1 . 4_5855 2.016(5) 2.016(5) 2.016(5) ?
H1c6a1 H1c6a1 . 2_6865 2.790(5) 2.739(5) 2.841(5) ?
C1b1 C2b1 . . 1.377(4) 1.338(5) 1.405(5) ?
C1b1 C3b1 . . 2.406(4) 2.395(5) 2.423(5) ?
C1b1 C4b1 . . 2.741(4) 2.696(5) 2.786(5) ?
C1b1 C5b1 . . 2.360(4) 2.317(5) 2.397(5) ?
C1b1 C6b1 . . 1.378(5) 1.365(5) 1.387(5) ?
C1b1 H1c6b1 . . 2.049(5) 2.006(6) 2.093(6) ?
C2b1 C3b1 . . 1.390(4) 1.381(5) 1.398(5) ?
C2b1 C4b1 . . 2.372(4) 2.340(5) 2.407(5) ?
C2b1 C5b1 . . 2.735(4) 2.681(5) 2.775(5) ?
C2b1 C6b1 . . 2.408(4) 2.324(5) 2.465(5) ?
C2b1 H1c3b1 . . 2.069(4) 2.061(5) 2.080(5) ?
C3b1 C4b1 . . 1.379(5) 1.332(5) 1.416(5) ?
C3b1 C5b1 . . 2.397(4) 2.297(5) 2.463(5) ?
C3b1 C6b1 . . 2.817(4) 2.737(4) 2.888(4) ?
C3b1 H1c3b1 . . 0.965(4) 0.934(4) 0.988(4) ?
C3b1 H1c4b1 . . 2.038(5) 2.005(6) 2.089(6) ?
C4b1 C5b1 . . 1.380(5) 1.340(5) 1.418(5) ?
C4b1 C6b1 . . 2.423(4) 2.418(5) 2.427(5) ?
C4b1 H1c3b1 . . 2.042(5) 1.935(5) 2.098(5) ?
C4b1 H1c4b1 . . 0.968(5) 0.939(6) 0.991(6) ?
C4b1 H1c5b1 . . 2.032(5) 1.957(5) 2.096(5) ?
C5b1 C6b1 . . 1.394(5) 1.359(5) 1.430(5) ?
C5b1 H1c4b1 . . 2.042(5) 2.038(6) 2.050(6) ?
C5b1 H1c5b1 . . 0.960(4) 0.958(5) 0.961(5) ?
C5b1 H1c6b1 . . 2.075(4) 2.064(5) 2.090(5) ?
C6b1 H1c5b1 . . 2.036(5) 1.971(6) 2.106(6) ?
C6b1 H1c6b1 . . 0.964(3) 0.942(4) 0.989(4) ?
H1c3b1 H1c4b1 . . 2.341(5) 2.242(6) 2.424(6) ?
H1c4b1 H1c5b1 . . 2.334(6) 2.269(6) 2.397(6) ?
H1c5b1 H1c6b1 . . 2.368(5) 2.299(6) 2.446(6) ?
C1c1 C2c1 . . 1.367(6) 1.367(6) 1.367(6) ?
C1c1 C3c1 . . 2.376(7) 2.376(7) 2.376(7) ?
C1c1 C4c1 . . 2.708(6) 2.708(6) 2.708(6) ?
C1c1 C5c1 . . 2.345(5) 2.345(5) 2.345(5) ?
C1c1 C6c1 . . 1.376(5) 1.376(5) 1.376(5) ?
C1c1 H1c6c1 . . 2.050(4) 2.050(4) 2.050(4) ?
C1c1 C1d1 . . 0.162(6) 0.162(6) 0.162(6) ?
C1c1 C2d1 . . 1.405(6) 1.405(6) 1.405(6) ?
C1c1 C3d1 . . 2.339(6) 2.339(6) 2.339(6) ?
C1c1 C4d1 . . 2.609(6) 2.609(6) 2.609(6) ?
C1c1 C5d1 . . 2.213(6) 2.213(6) 2.213(6) ?
C1c1 C6d1 . . 1.252(7) 1.252(7) 1.252(7) ?
C1c1 H1c6d1 . . 1.956(4) 1.956(4) 1.956(4) ?
C2c1 C3c1 . . 1.374(7) 1.374(7) 1.374(7) ?
C2c1 C4c1 . . 2.361(5) 2.361(5) 2.361(5) ?
C2c1 C5c1 . . 2.737(5) 2.737(5) 2.737(5) ?
C2c1 C6c1 . . 2.409(5) 2.409(5) 2.409(5) ?
C2c1 H1c3c1 . . 2.042(4) 2.042(4) 2.042(4) ?
C2c1 C1d1 . . 1.300(6) 1.300(6) 1.300(6) ?
C2c1 C2d1 . . 0.273(6) 0.273(6) 0.273(6) ?
C2c1 C3d1 . . 1.588(6) 1.588(6) 1.588(6) ?
C2c1 C4d1 . . 2.549(5) 2.549(5) 2.549(5) ?
C2c1 C5d1 . . 2.855(6) 2.855(6) 2.855(6) ?
C2c1 C6d1 . . 2.430(5) 2.430(5) 2.430(5) ?
C2c1 H1c3d1 . . 2.233(4) 2.233(4) 2.233(4) ?
C3c1 C4c1 . . 1.382(5) 1.382(5) 1.382(5) ?
C3c1 C5c1 . . 2.399(5) 2.399(5) 2.399(5) ?
C3c1 C6c1 . . 2.804(6) 2.804(6) 2.804(6) ?
C3c1 H1c3c1 . . 0.960(4) 0.960(4) 0.960(4) ?
C3c1 C1d1 . . 2.381(7) 2.381(7) 2.381(7) ?
C3c1 C2d1 . . 1.200(9) 1.200(9) 1.200(9) ?
C3c1 C3d1 . . 0.471(6) 0.471(6) 0.471(6) ?
C3c1 C4d1 . . 1.811(6) 1.811(6) 1.811(6) ?
C3c1 C5d1 . . 2.754(6) 2.754(6) 2.754(6) ?
C3c1 H1c3d1 . . 0.908(4) 0.908(4) 0.908(4) ?
C4c1 C5c1 . . 1.371(6) 1.371(6) 1.371(6) ?
C4c1 C6c1 . . 2.397(7) 2.397(7) 2.397(7) ?
C4c1 H1c3c1 . . 2.049(4) 2.049(4) 2.049(4) ?
C4c1 H1c5c1 . . 2.023(4) 2.023(4) 2.023(4) ?
C4c1 C1d1 . . 2.787(6) 2.787(6) 2.787(6) ?
C4c1 C2d1 . . 2.155(6) 2.155(6) 2.155(6) ?
C4c1 C3d1 . . 0.946(6) 0.946(6) 0.946(6) ?
C4c1 C4d1 . . 0.563(6) 0.563(6) 0.563(6) ?
C4c1 C5d1 . . 1.886(6) 1.886(6) 1.886(6) ?
C4c1 C6d1 . . 2.742(6) 2.742(6) 2.742(6) ?
C4c1 H1c3d1 . . 1.494(4) 1.494(4) 1.494(4) ?
C4c1 H1c5d1 . . 2.584(4) 2.584(4) 2.584(4) ?
C5c1 C6c1 . . 1.380(7) 1.380(7) 1.380(7) ?
C5c1 H1c5c1 . . 0.960(4) 0.960(4) 0.960(4) ?
C5c1 H1c6c1 . . 2.054(4) 2.054(4) 2.054(4) ?
C5c1 C1d1 . . 2.478(5) 2.478(5) 2.478(5) ?
C5c1 C2d1 . . 2.568(5) 2.568(5) 2.568(5) ?
C5c1 C3d1 . . 1.985(5) 1.985(5) 1.985(5) ?
C5c1 C4d1 . . 0.865(7) 0.865(7) 0.865(7) ?
C5c1 C5d1 . . 0.639(7) 0.639(7) 0.639(7) ?
C5c1 C6d1 . . 1.801(6) 1.801(6) 1.801(6) ?
C5c1 H1c3d1 . . 2.790(4) 2.790(4) 2.790(4) ?
C5c1 H1c5d1 . . 1.330(5) 1.330(5) 1.330(5) ?
C5c1 H1c6d1 . . 2.577(4) 2.577(4) 2.577(4) ?
C6c1 H1c5c1 . . 2.032(6) 2.032(6) 2.032(6) ?
C6c1 H1c6c1 . . 0.960(4) 0.960(4) 0.960(4) ?
C6c1 C1d1 . . 1.527(5) 1.527(5) 1.527(5) ?
C6c1 C2d1 . . 2.330(6) 2.330(6) 2.330(6) ?
C6c1 C3d1 . . 2.540(6) 2.540(6) 2.540(6) ?
C6c1 C4d1 . . 2.038(8) 2.038(8) 2.038(8) ?
C6c1 C5d1 . . 1.063(11) 1.063(11) 1.063(11) ?
C6c1 C6d1 . . 0.518(10) 0.518(10) 0.518(10) ?
C6c1 H1c5d1 . . 1.787(8) 1.787(8) 1.787(8) ?
C6c1 H1c6d1 . . 1.330(4) 1.330(4) 1.330(4) ?
H1c3c1 C2d1 . . 1.922(5) 1.922(5) 1.922(5) ?
H1c3c1 C3d1 . . 1.303(4) 1.303(4) 1.303(4) ?
H1c3c1 C4d1 . . 2.565(4) 2.565(4) 2.565(4) ?
H1c3c1 H1c3d1 . . 0.7374 0.7374 0.7374 ?
H1c5c1 H1c6c1 . . 2.356 2.356 2.356 ?
H1c5c1 C3d1 . . 2.820(4) 2.820(4) 2.820(4) ?
H1c5c1 C4d1 . . 1.502(4) 1.502(4) 1.502(4) ?
H1c5c1 C5d1 . . 1.123(4) 1.123(4) 1.123(4) ?
H1c5c1 C6d1 . . 2.432(5) 2.432(5) 2.432(5) ?
H1c5c1 H1c5d1 . . 0.9303 0.9303 0.9303 ?
H1c5c1 H1c6d1 . . 2.9777 2.9777 2.9777 ?
H1c6c1 C1d1 . . 2.186(4) 2.186(4) 2.186(4) ?
H1c6c1 C4d1 . . 2.844(5) 2.844(5) 2.844(5) ?
H1c6c1 C5d1 . . 1.596(5) 1.596(5) 1.596(5) ?
H1c6c1 C6d1 . . 0.937(6) 0.937(6) 0.937(6) ?
H1c6c1 H1c5d1 . . 1.8408 1.8408 1.8408 ?
H1c6c1 H1c6d1 . . 0.7877 0.7877 0.7877 ?
C1d1 C2d1 . . 1.367(6) 1.367(6) 1.367(6) ?
C1d1 C3d1 . . 2.376(6) 2.376(6) 2.376(6) ?
C1d1 C4d1 . . 2.708(6) 2.708(6) 2.708(6) ?
C1d1 C5d1 . . 2.345(6) 2.345(6) 2.345(6) ?
C1d1 C6d1 . . 1.376(6) 1.376(6) 1.376(6) ?
C1d1 H1c6d1 . . 2.050(4) 2.050(4) 2.050(4) ?
C2d1 C3d1 . . 1.374(7) 1.374(7) 1.374(7) ?
C2d1 C4d1 . . 2.361(6) 2.361(6) 2.361(6) ?
C2d1 C5d1 . . 2.737(6) 2.737(6) 2.737(6) ?
C2d1 C6d1 . . 2.409(6) 2.409(6) 2.409(6) ?
C2d1 H1c3d1 . . 2.042(4) 2.042(4) 2.042(4) ?
C3d1 C4d1 . . 1.382(6) 1.382(6) 1.382(6) ?
C3d1 C5d1 . . 2.399(6) 2.399(6) 2.399(6) ?
C3d1 C6d1 . . 2.804(5) 2.804(5) 2.804(5) ?
C3d1 H1c3d1 . . 0.960(4) 0.960(4) 0.960(4) ?
C4d1 C5d1 . . 1.371(6) 1.371(6) 1.371(6) ?
C4d1 C6d1 . . 2.397(7) 2.397(7) 2.397(7) ?
C4d1 H1c3d1 . . 2.049(4) 2.049(4) 2.049(4) ?
C4d1 H1c5d1 . . 2.023(4) 2.023(4) 2.023(4) ?
C5d1 C6d1 . . 1.380(7) 1.380(7) 1.380(7) ?
C5d1 H1c5d1 . . 0.960(4) 0.960(4) 0.960(4) ?
C5d1 H1c6d1 . . 2.054(4) 2.054(4) 2.054(4) ?
C6d1 H1c5d1 . . 2.032(6) 2.032(6) 2.032(6) ?
C6d1 H1c6d1 . . 0.960(4) 0.960(4) 0.960(4) ?
H1c5d1 H1c6d1 . . 2.356 2.356 2.356 ?

loop_
_geom_hbond_atom_site_label_D
_geom_hbond_atom_site_label_H
_geom_hbond_atom_site_label_A
_geom_hbond_site_symmetry_D
_geom_hbond_site_symmetry_H
_geom_hbond_site_symmetry_A
_geom_hbond_distance_DH
_geom_hbond_distance_HA
_geom_hbond_distance_DA
_geom_hbond_angle_DHA
_geom_hbond_publ_flag
? ? ? ? ? ? ? ? ? ? ?

loop_
_geom_torsion_atom_site_label_1
_geom_torsion_atom_site_label_2
_geom_torsion_atom_site_label_3
_geom_torsion_atom_site_label_4
_geom_torsion_site_ssg_symmetry_1
_geom_torsion_site_ssg_symmetry_2
_geom_torsion_site_ssg_symmetry_3
_geom_torsion_site_ssg_symmetry_4
_geom_torsion_av
_geom_torsion_min
_geom_torsion_max
? ? ? ? ? ? ? ? ? ? ?

loop_
_restr_angle_atom_site_label_1
_restr_angle_site_symmetry_1
_restr_angle_atom_site_label_2
_restr_angle_site_symmetry_2
_restr_angle_atom_site_label_3
_restr_angle_site_symmetry_3
_restr_angle_target
_restr_angle_target_weight_param
? ? ? ? ? ? ? ?

loop_
_restr_distance_atom_site_label_1
_restr_distance_site_symmetry_1
_restr_distance_atom_site_label_2
_restr_distance_site_symmetry_2
_restr_distance_target
_restr_distance_target_weight_param
? ? ? ? ? ?

loop_
_restr_equal_angle_atom_site_label_1
_restr_equal_angle_site_symmetry_1
_restr_equal_angle_atom_site_label_2
_restr_equal_angle_site_symmetry_2
_restr_equal_angle_atom_site_label_3
_restr_equal_angle_site_symmetry_3
_restr_equal_angle_class_class_id
_restr_equal_angle_class_target_weight_param
? ? ? ? ? ? ? ?

loop_
_restr_equal_distance_atom_site_label_1
_restr_equal_distance_site_symmetry_1
_restr_equal_distance_atom_site_label_2
_restr_equal_distance_site_symmetry_2
_restr_equal_distance_class_class_id
_restr_equal_distance_class_target_weight_param
? ? ? ? ? ?

loop_
_restr_equal_torsion_atom_site_label_1
_restr_equal_torsion_site_symmetry_1
_restr_equal_torsion_atom_site_label_2
_restr_equal_torsion_site_symmetry_2
_restr_equal_torsion_atom_site_label_3
_restr_equal_torsion_site_symmetry_3
_restr_equal_torsion_atom_site_label_4
_restr_equal_torsion_site_symmetry_4
_restr_equal_torsion_class_class_id
_restr_equal_torsion_class_target_weight_param
? ? ? ? ? ? ? ? ? ?

loop_
_restr_torsion_atom_site_label_1
_restr_torsion_site_symmetry_1
_restr_torsion_atom_site_label_2
_restr_torsion_site_symmetry_2
_restr_torsion_atom_site_label_3
_restr_torsion_site_symmetry_3
_restr_torsion_atom_site_label_4
_restr_torsion_site_symmetry_4
_restr_torsion_angle_target
_restr_torsion_weight_param
? ? ? ? ? ? ? ? ? ?

loop_
_twin_individual_id
_twin_individual_mass_fraction_refined
_twin_individual_twin_matrix_11
_twin_individual_twin_matrix_12
_twin_individual_twin_matrix_13
_twin_individual_twin_matrix_21
_twin_individual_twin_matrix_22
_twin_individual_twin_matrix_23
_twin_individual_twin_matrix_31
_twin_individual_twin_matrix_32
_twin_individual_twin_matrix_33
? ? ? ? ? ? ? ? ? ? ?

loop_
_jana_atom_site_adp_c_label
_jana_atom_site_adp_c_type_symbol
_jana_atom_site_adp_c_111
_jana_atom_site_adp_c_112
_jana_atom_site_adp_c_113
_jana_atom_site_adp_c_122
_jana_atom_site_adp_c_123
_jana_atom_site_adp_c_133
_jana_atom_site_adp_c_222
_jana_atom_site_adp_c_223
_jana_atom_site_adp_c_233
_jana_atom_site_adp_c_333
? ? ? ? ? ? ? ? ? ? ? ?

loop_
_jana_atom_site_adp_d_label
_jana_atom_site_adp_d_type_symbol
_jana_atom_site_adp_d_1111
_jana_atom_site_adp_d_1112
_jana_atom_site_adp_d_1113
_jana_atom_site_adp_d_1122
_jana_atom_site_adp_d_1123
_jana_atom_site_adp_d_1133
_jana_atom_site_adp_d_1222
_jana_atom_site_adp_d_1223
_jana_atom_site_adp_d_1233
_jana_atom_site_adp_d_1333
_jana_atom_site_adp_d_2222
_jana_atom_site_adp_d_2223
_jana_atom_site_adp_d_2233
_jana_atom_site_adp_d_2333
_jana_atom_site_adp_d_3333
? ? ? ? ? ? ? ? ? ? ? ? ? ? ? ? ?

loop_
_jana_atom_site_adp_e_label
_jana_atom_site_adp_e_type_symbol
_jana_atom_site_adp_e_11111
_jana_atom_site_adp_e_11112
_jana_atom_site_adp_e_11113
_jana_atom_site_adp_e_11122
_jana_atom_site_adp_e_11123
_jana_atom_site_adp_e_11133
_jana_atom_site_adp_e_11222
_jana_atom_site_adp_e_11223
_jana_atom_site_adp_e_11233
_jana_atom_site_adp_e_11333
_jana_atom_site_adp_e_12222
_jana_atom_site_adp_e_12223
_jana_atom_site_adp_e_12233
_jana_atom_site_adp_e_12333
_jana_atom_site_adp_e_13333
_jana_atom_site_adp_e_22222
_jana_atom_site_adp_e_22223
_jana_atom_site_adp_e_22233
_jana_atom_site_adp_e_22333
_jana_atom_site_adp_e_23333
_jana_atom_site_adp_e_33333
? ? ? ? ? ? ? ? ? ? ? ? ? ? ? ? ? ? ? ? ? ? ?

loop_
_jana_atom_site_adp_f_label
_jana_atom_site_adp_f_type_symbol
_jana_atom_site_adp_f_111111
_jana_atom_site_adp_f_111112
_jana_atom_site_adp_f_111113
_jana_atom_site_adp_f_111122
_jana_atom_site_adp_f_111123
_jana_atom_site_adp_f_111133
_jana_atom_site_adp_f_111222
_jana_atom_site_adp_f_111223
_jana_atom_site_adp_f_111233
_jana_atom_site_adp_f_111333
_jana_atom_site_adp_f_112222
_jana_atom_site_adp_f_112223
_jana_atom_site_adp_f_112233
_jana_atom_site_adp_f_112333
_jana_atom_site_adp_f_113333
_jana_atom_site_adp_f_122222
_jana_atom_site_adp_f_122223
_jana_atom_site_adp_f_122233
_jana_atom_site_adp_f_122333
_jana_atom_site_adp_f_123333
_jana_atom_site_adp_f_133333
_jana_atom_site_adp_f_222222
_jana_atom_site_adp_f_222223
_jana_atom_site_adp_f_222233
_jana_atom_site_adp_f_222333
_jana_atom_site_adp_f_223333
_jana_atom_site_adp_f_233333
_jana_atom_site_adp_f_333333
? ? ? ? ? ? ? ? ? ? ? ? ? ? ? ? ? ? ? ? ? ? ? ? ? ? ? ? ? ?

loop_
_jana_atom_site_crenel_ortho_func_id
_jana_atom_site_crenel_ortho_func_c
_jana_atom_site_crenel_ortho_func_w
_jana_atom_site_crenel_ortho_func_eps
? ? ? ?

loop_
_jana_atom_site_occ_fourier_absolute_site_label
_jana_atom_site_occ_fourier_absolute
? ?

loop_
_jana_atom_site_occ_legendre_atom_site_label
_jana_atom_site_occ_legendre_param_order
_jana_atom_site_occ_legendre_param_coeff
? ? ?

loop_
_jana_atom_site_occ_xharm_atom_site_label
_jana_atom_site_occ_xharm_param_order
_jana_atom_site_occ_xharm_param_coeff
? ? ?

loop_
_jana_atom_site_occ_crenel_ortho_atom_site_label
_jana_atom_site_occ_crenel_ortho_param_order
_jana_atom_site_occ_crenel_ortho_id
_jana_atom_site_occ_crenel_ortho_param_coeff
? ? ? ?

loop_
_jana_atom_site_displace_legendre_atom_site_label
_jana_atom_site_displace_legendre_axis
_jana_atom_site_displace_legendre_param_order
_jana_atom_site_displace_legendre_param_coeff
? ? ? ?

loop_
_jana_atom_site_displace_xharm_site_label
_jana_atom_site_displace_xharm_axis
_jana_atom_site_displace_xharm_param_order
_jana_atom_site_displace_xharm_param_coeff
? ? ? ?

loop_
_jana_atom_site_displace_crenel_ortho_atom_site_label
_jana_atom_site_displace_crenel_ortho_axis
_jana_atom_site_displace_crenel_ortho_id
_jana_atom_site_displace_crenel_ortho_param_order
_jana_atom_site_displace_crenel_ortho_param_coeff
? ? ? ? ?

loop_
_jana_atom_site_u_legendre_atom_site_label
_jana_atom_site_u_legendre_tens_elem
_jana_atom_site_u_legendre_param_order
_jana_atom_site_u_legendre_param_coeff
? ? ? ?

loop_
_jana_atom_site_u_xharm_atom_site_label
_jana_atom_site_u_xharm_tens_elem
_jana_atom_site_u_xharm_param_order
_jana_atom_site_u_xharm_param_coeff
? ? ? ?

loop_
_jana_atom_site_u_crenel_ortho_atom_site_label
_jana_atom_site_u_crenel_ortho_tens_elem
_jana_atom_site_u_crenel_ortho_id
_jana_atom_site_u_crenel_ortho_param_order
_jana_atom_site_u_crenel_ortho_param_coeff
? ? ? ? ?

loop_
_jana_atom_site_adp_c_fourier_atom_site_label
_jana_atom_site_adp_c_fourier_tens_elem
_jana_atom_site_adp_c_fourier_wave_vector_seq_id
_jana_atom_site_adp_c_fourier_param_cos
_jana_atom_site_adp_c_fourier_param_sin
? ? ? ? ?

loop_
_jana_atom_site_adp_d_fourier_atom_site_label
_jana_atom_site_adp_d_fourier_tens_elem
_jana_atom_site_adp_d_fourier_wave_vector_seq_id
_jana_atom_site_adp_d_fourier_param_cos
_jana_atom_site_adp_d_fourier_param_sin
? ? ? ? ?

loop_
_jana_atom_site_adp_e_fourier_atom_site_label
_jana_atom_site_adp_e_fourier_tens_elem
_jana_atom_site_adp_e_fourier_wave_vector_seq_id
_jana_atom_site_adp_e_fourier_param_cos
_jana_atom_site_adp_e_fourier_param_sin
? ? ? ? ?

loop_
_jana_atom_site_adp_f_fourier_atom_site_label
_jana_atom_site_adp_f_fourier_tens_elem
_jana_atom_site_adp_f_fourier_wave_vector_seq_id
_jana_atom_site_adp_f_fourier_param_cos
_jana_atom_site_adp_f_fourier_param_sin
? ? ? ? ?
